data_2105953
loop_
_publ_author_name
'Logvinovich, Dmitry'
'Simonov, Arkadiy'
'Steurer, Walter'

_publ_section_title
;
 Structure of decagonal Al--Ni--Rh
;
_journal_issue 4
_journal_name_full 'Acta Crystallographica Section B'
_journal_page_first 732
_journal_page_last 742
_journal_paper_doi 10.1107/S2052520614010750
_journal_volume 70
_journal_year 2014
_chemical_formula_sum 'Al67.4 Ni14.7 Rh17.8'
_chemical_formula_weight 4513.1719
_chemical_name_systematic
;
 ?
;
_space_group_IT_number 1
_symmetry_space_group_name_Hall 'P 1'
_symmetry_space_group_name_H-M 'P 1'
_atom_sites_solution_primary 'charge flipping'
_atom_sites_solution_secondary difmap
_cell_angle_alpha 90.00
_cell_angle_beta 90.00
_cell_angle_gamma 90.00
_cell_formula_units_Z 1
_cell_length_a 150.0
_cell_length_b 150.0
_cell_length_c 4.181
_cell_measurement_temperature 298(2)
_cell_volume 94072.500
_computing_structure_refinement 'QUASI07_08 (Weber & Yamamoto, 1997; Yamamoto, 2008)'
_computing_structure_solution 'SUPERFLIP (Palatinus & Chapuis, 2007)'
_diffrn_ambient_temperature 298(2)
_diffrn_measurement_device_type CCD
_diffrn_measurement_method \w-scans
_diffrn_radiation_monochromator 'Si(111) double crystal monochromator'
_diffrn_radiation_source 'bending magnet'
_diffrn_radiation_type synchrotron
_diffrn_radiation_wavelength 0.698
_exptl_crystal_density_method 'not measured'
_exptl_crystal_F_000 283.8029
_refine_ls_extinction_method none
_refine_ls_number_parameters 67
_refine_ls_number_reflns 2238
_refine_ls_number_restraints 0
_refine_ls_R_factor_all 0.1064
_refine_ls_R_factor_gt 0.071
_refine_ls_weighting_scheme unit
_refine_ls_wR_factor_gt 0.042
_refine_ls_wR_factor_ref 0.0477
_reflns_number_gt 1056
_reflns_number_total 2279
_reflns_threshold_expression >4sigma(F)
_cod_data_source_file dk5021sup1.cf
_cod_data_source_block I
_cod_depositor_comments
;
The following automatic conversions were performed:

'_refine_ls_weighting_scheme' value 'unit weights' was changed to
'unit'.

Automatic conversion script
Id: cif_fix_values 3143 2015-03-26 13:38:13Z robertas 
;
_cod_original_cell_volume 1089
_cod_database_code 2105953

loop_
_symmetry_equiv_pos_as_xyz
'x, y, z'

loop_
_atom_site_type_symbol
_atom_site_label
_atom_site_fract_x
_atom_site_fract_y
_atom_site_fract_z
_atom_site_U_iso_or_equiv
_atom_site_adp_type
_atom_site_occupancy
Rh Rh1 0.035239 0.108453 0.250000 0.010060 Uiso 1.000000
Rh Rh1 0.035239 0.810378 0.250000 0.010060 Uiso 1.000000
Rh Rh1 0.114035 0.000000 0.250000 0.010060 Uiso 1.000000
Rh Rh1 0.114035 0.350962 0.250000 0.010060 Uiso 1.000000
Rh Rh1 0.114035 0.567869 0.250000 0.010060 Uiso 1.000000
Rh Rh1 0.114035 0.918831 0.250000 0.010060 Uiso 1.000000
Rh Rh1 0.241529 0.175481 0.250000 0.010060 Uiso 1.000000
Rh Rh1 0.241529 0.526443 0.250000 0.010060 Uiso 1.000000
Rh Rh1 0.241529 0.743350 0.250000 0.010060 Uiso 1.000000
Rh Rh1 0.447819 0.108453 0.250000 0.010060 Uiso 1.000000
Rh Rh1 0.447819 0.242509 0.250000 0.010060 Uiso 1.000000
Rh Rh1 0.447819 0.459415 0.250000 0.010060 Uiso 1.000000
Rh Rh1 0.447819 0.676322 0.250000 0.010060 Uiso 1.000000
Rh Rh1 0.447819 0.810378 0.250000 0.010060 Uiso 1.000000
Rh Rh1 0.575314 0.067028 0.250000 0.010060 Uiso 1.000000
Rh Rh1 0.575314 0.283934 0.250000 0.010060 Uiso 1.000000
Rh Rh1 0.575314 0.634896 0.250000 0.010060 Uiso 1.000000
Rh Rh1 0.575314 0.851803 0.250000 0.010060 Uiso 1.000000
Rh Rh1 0.654110 0.175481 0.250000 0.010060 Uiso 1.000000
Rh Rh1 0.654110 0.743350 0.250000 0.010060 Uiso 1.000000
Rh Rh1 0.781604 0.000000 0.250000 0.010060 Uiso 1.000000
Rh Rh1 0.781604 0.350962 0.250000 0.010060 Uiso 1.000000
Rh Rh1 0.781604 0.567869 0.250000 0.010060 Uiso 1.000000
Rh Rh1 0.781604 0.918831 0.250000 0.010060 Uiso 1.000000
Rh Rh1 0.909099 0.526443 0.250000 0.010060 Uiso 1.000000
Rh Rh1 0.987895 0.067028 0.250000 0.010060 Uiso 1.000000
Rh Rh1 0.987895 0.283934 0.250000 0.010060 Uiso 1.000000
Rh Rh1 0.987895 0.634896 0.250000 0.010060 Uiso 1.000000
Rh Rh1 0.987895 0.851803 0.250000 0.010060 Uiso 1.000000
Rh Rh1 0.987895 0.985859 0.250000 0.010060 Uiso 1.000000
Rh Rh1 0.092256 0.067028 0.750000 0.010060 Uiso 1.000000
Rh Rh1 0.092256 0.283934 0.750000 0.010060 Uiso 1.000000
Rh Rh1 0.092256 0.634896 0.750000 0.010060 Uiso 1.000000
Rh Rh1 0.092256 0.851803 0.750000 0.010060 Uiso 1.000000
Rh Rh1 0.092256 0.985859 0.750000 0.010060 Uiso 1.000000
Rh Rh1 0.171052 0.526443 0.750000 0.010060 Uiso 1.000000
Rh Rh1 0.298546 0.000000 0.750000 0.010060 Uiso 1.000000
Rh Rh1 0.298546 0.350962 0.750000 0.010060 Uiso 1.000000
Rh Rh1 0.298546 0.567869 0.750000 0.010060 Uiso 1.000000
Rh Rh1 0.298546 0.918831 0.750000 0.010060 Uiso 1.000000
Rh Rh1 0.426041 0.175481 0.750000 0.010060 Uiso 1.000000
Rh Rh1 0.426041 0.743350 0.750000 0.010060 Uiso 1.000000
Rh Rh1 0.504837 0.067028 0.750000 0.010060 Uiso 1.000000
Rh Rh1 0.504837 0.283934 0.750000 0.010060 Uiso 1.000000
Rh Rh1 0.504837 0.634896 0.750000 0.010060 Uiso 1.000000
Rh Rh1 0.504837 0.851803 0.750000 0.010060 Uiso 1.000000
Rh Rh1 0.632331 0.108453 0.750000 0.010060 Uiso 1.000000
Rh Rh1 0.632331 0.242509 0.750000 0.010060 Uiso 1.000000
Rh Rh1 0.632331 0.459415 0.750000 0.010060 Uiso 1.000000
Rh Rh1 0.632331 0.676322 0.750000 0.010060 Uiso 1.000000
Rh Rh1 0.632331 0.810378 0.750000 0.010060 Uiso 1.000000
Rh Rh1 0.838621 0.175481 0.750000 0.010060 Uiso 1.000000
Rh Rh1 0.838621 0.526443 0.750000 0.010060 Uiso 1.000000
Rh Rh1 0.838621 0.743350 0.750000 0.010060 Uiso 1.000000
Rh Rh1 0.966116 0.000000 0.750000 0.010060 Uiso 1.000000
Rh Rh1 0.966116 0.350962 0.750000 0.010060 Uiso 1.000000
Rh Rh1 0.966116 0.567869 0.750000 0.010060 Uiso 1.000000
Rh Rh1 0.966116 0.918831 0.750000 0.010060 Uiso 1.000000
Rh Rh2a 0.035811 0.025343 0.250000 0.009290 Uiso 0.500000
Rh Rh2a 0.035169 0.190679 0.250000 0.009290 Uiso 0.500000
Rh Rh2a 0.035811 0.242249 0.250000 0.009290 Uiso 0.500000
Rh Rh2a 0.035811 0.325619 0.250000 0.009290 Uiso 0.500000
Rh Rh2a 0.035811 0.376305 0.250000 0.009290 Uiso 0.500000
Rh Rh2a 0.034928 0.459962 0.250000 0.009290 Uiso 0.500000
Rh Rh2a 0.035811 0.542526 0.250000 0.009290 Uiso 0.500000
Rh Rh2a 0.035811 0.593212 0.250000 0.009290 Uiso 0.500000
Rh Rh2a 0.035811 0.676581 0.250000 0.009290 Uiso 0.500000
Rh Rh2a 0.035169 0.728151 0.250000 0.009290 Uiso 0.500000
Rh Rh2a 0.035811 0.893488 0.250000 0.009290 Uiso 0.500000
Rh Rh2a 0.035811 0.944174 0.250000 0.009290 Uiso 0.500000
Rh Rh2a 0.083626 0.174935 0.250000 0.009290 Uiso 0.500000
Rh Rh2a 0.065760 0.417525 0.250000 0.009290 Uiso 0.500000
Rh Rh2a 0.065760 0.501305 0.250000 0.009290 Uiso 0.500000
Rh Rh2a 0.083626 0.743896 0.250000 0.009290 Uiso 0.500000
Rh Rh2a 0.113419 0.133929 0.250000 0.009290 Uiso 0.500000
Rh Rh2a 0.113419 0.217033 0.250000 0.009290 Uiso 0.500000
Rh Rh2a 0.113965 0.433188 0.250000 0.009290 Uiso 0.500000
Rh Rh2a 0.113965 0.485643 0.250000 0.009290 Uiso 0.500000
Rh Rh2a 0.113419 0.701798 0.250000 0.009290 Uiso 0.500000
Rh Rh2a 0.113419 0.784902 0.250000 0.009290 Uiso 0.500000
Rh Rh2a 0.162422 0.066481 0.250000 0.009290 Uiso 0.500000
Rh Rh2a 0.163306 0.150138 0.250000 0.009290 Uiso 0.500000
Rh Rh2a 0.163306 0.200824 0.250000 0.009290 Uiso 0.500000
Rh Rh2a 0.162422 0.284481 0.250000 0.009290 Uiso 0.500000
Rh Rh2a 0.162422 0.417443 0.250000 0.009290 Uiso 0.500000
Rh Rh2a 0.162422 0.634350 0.250000 0.009290 Uiso 0.500000
Rh Rh2a 0.163306 0.718007 0.250000 0.009290 Uiso 0.500000
Rh Rh2a 0.163306 0.768693 0.250000 0.009290 Uiso 0.500000
Rh Rh2a 0.162422 0.852349 0.250000 0.009290 Uiso 0.500000
Rh Rh2a 0.162422 0.985312 0.250000 0.009290 Uiso 0.500000
Rh Rh2a 0.192215 0.025476 0.250000 0.009290 Uiso 0.500000
Rh Rh2a 0.193254 0.108918 0.250000 0.009290 Uiso 0.500000
Rh Rh2a 0.193254 0.242044 0.250000 0.009290 Uiso 0.500000
Rh Rh2a 0.192215 0.325487 0.250000 0.009290 Uiso 0.500000
Rh Rh2a 0.192215 0.376438 0.250000 0.009290 Uiso 0.500000
Rh Rh2a 0.193254 0.459880 0.250000 0.009290 Uiso 0.500000
Rh Rh2a 0.193254 0.593007 0.250000 0.009290 Uiso 0.500000
Rh Rh2a 0.193254 0.676786 0.250000 0.009290 Uiso 0.500000
Rh Rh2a 0.193254 0.809913 0.250000 0.009290 Uiso 0.500000
Rh Rh2a 0.192215 0.893355 0.250000 0.009290 Uiso 0.500000
Rh Rh2a 0.192215 0.944306 0.250000 0.009290 Uiso 0.500000
Rh Rh2a 0.241459 0.040801 0.250000 0.009290 Uiso 0.500000
Rh Rh2a 0.241459 0.093255 0.250000 0.009290 Uiso 0.500000
Rh Rh2a 0.241459 0.257707 0.250000 0.009290 Uiso 0.500000
Rh Rh2a 0.241459 0.310161 0.250000 0.009290 Uiso 0.500000
Rh Rh2a 0.242102 0.392647 0.250000 0.009290 Uiso 0.500000
Rh Rh2a 0.241459 0.444217 0.250000 0.009290 Uiso 0.500000
Rh Rh2a 0.241459 0.608669 0.250000 0.009290 Uiso 0.500000
Rh Rh2a 0.241459 0.661124 0.250000 0.009290 Uiso 0.500000
Rh Rh2a 0.241459 0.825576 0.250000 0.009290 Uiso 0.500000
Rh Rh2a 0.241459 0.878030 0.250000 0.009290 Uiso 0.500000
Rh Rh2a 0.241459 0.959631 0.250000 0.009290 Uiso 0.500000
Rh Rh2a 0.289917 0.109000 0.250000 0.009290 Uiso 0.500000
Rh Rh2a 0.289917 0.241962 0.250000 0.009290 Uiso 0.500000
Rh Rh2a 0.289917 0.459962 0.250000 0.009290 Uiso 0.500000
Rh Rh2a 0.289917 0.676868 0.250000 0.009290 Uiso 0.500000
Rh Rh2a 0.289917 0.809831 0.250000 0.009290 Uiso 0.500000
Rh Rh2a 0.320749 0.066563 0.250000 0.009290 Uiso 0.500000
Rh Rh2a 0.319709 0.150005 0.250000 0.009290 Uiso 0.500000
Rh Rh2a 0.319709 0.200957 0.250000 0.009290 Uiso 0.500000
Rh Rh2a 0.320749 0.284399 0.250000 0.009290 Uiso 0.500000
Rh Rh2a 0.319709 0.417863 0.250000 0.009290 Uiso 0.500000
Rh Rh2a 0.319709 0.500968 0.250000 0.009290 Uiso 0.500000
Rh Rh2a 0.320749 0.634432 0.250000 0.009290 Uiso 0.500000
Rh Rh2a 0.319709 0.717874 0.250000 0.009290 Uiso 0.500000
Rh Rh2a 0.319709 0.768825 0.250000 0.009290 Uiso 0.500000
Rh Rh2a 0.320749 0.852267 0.250000 0.009290 Uiso 0.500000
Rh Rh2a 0.320749 0.985394 0.250000 0.009290 Uiso 0.500000
Rh Rh2a 0.368713 0.000546 0.250000 0.009290 Uiso 0.500000
Rh Rh2a 0.369596 0.083110 0.250000 0.009290 Uiso 0.500000
Rh Rh2a 0.369596 0.133796 0.250000 0.009290 Uiso 0.500000
Rh Rh2a 0.369596 0.217166 0.250000 0.009290 Uiso 0.500000
Rh Rh2a 0.369596 0.267852 0.250000 0.009290 Uiso 0.500000
Rh Rh2a 0.368713 0.350416 0.250000 0.009290 Uiso 0.500000
Rh Rh2a 0.369596 0.434072 0.250000 0.009290 Uiso 0.500000
Rh Rh2a 0.369596 0.484758 0.250000 0.009290 Uiso 0.500000
Rh Rh2a 0.368713 0.568415 0.250000 0.009290 Uiso 0.500000
Rh Rh2a 0.369596 0.650979 0.250000 0.009290 Uiso 0.500000
Rh Rh2a 0.369596 0.701665 0.250000 0.009290 Uiso 0.500000
Rh Rh2a 0.369596 0.785035 0.250000 0.009290 Uiso 0.500000
Rh Rh2a 0.369596 0.835720 0.250000 0.009290 Uiso 0.500000
Rh Rh2a 0.368713 0.918284 0.250000 0.009290 Uiso 0.500000
Rh Rh2a 0.399544 0.041890 0.250000 0.009290 Uiso 0.500000
Rh Rh2a 0.399544 0.309072 0.250000 0.009290 Uiso 0.500000
Rh Rh2a 0.399544 0.392852 0.250000 0.009290 Uiso 0.500000
Rh Rh2a 0.399544 0.525979 0.250000 0.009290 Uiso 0.500000
Rh Rh2a 0.399544 0.609759 0.250000 0.009290 Uiso 0.500000
Rh Rh2a 0.399544 0.876941 0.250000 0.009290 Uiso 0.500000
Rh Rh2a 0.399544 0.960721 0.250000 0.009290 Uiso 0.500000
Rh Rh2a 0.447750 0.026227 0.250000 0.009290 Uiso 0.500000
Rh Rh2a 0.447750 0.324735 0.250000 0.009290 Uiso 0.500000
Rh Rh2a 0.447750 0.377189 0.250000 0.009290 Uiso 0.500000
Rh Rh2a 0.447750 0.541641 0.250000 0.009290 Uiso 0.500000
Rh Rh2a 0.447750 0.594096 0.250000 0.009290 Uiso 0.500000
Rh Rh2a 0.447750 0.892604 0.250000 0.009290 Uiso 0.500000
Rh Rh2a 0.447750 0.945058 0.250000 0.009290 Uiso 0.500000
Rh Rh2a 0.496207 0.174935 0.250000 0.009290 Uiso 0.500000
Rh Rh2a 0.496207 0.392934 0.250000 0.009290 Uiso 0.500000
Rh Rh2a 0.496207 0.525897 0.250000 0.009290 Uiso 0.500000
Rh Rh2a 0.496207 0.743896 0.250000 0.009290 Uiso 0.500000
Rh Rh2a 0.496207 0.960803 0.250000 0.009290 Uiso 0.500000
Rh Rh2a 0.527039 0.000464 0.250000 0.009290 Uiso 0.500000
Rh Rh2a 0.525999 0.133929 0.250000 0.009290 Uiso 0.500000
Rh Rh2a 0.527039 0.217371 0.250000 0.009290 Uiso 0.500000
Rh Rh2a 0.527039 0.350498 0.250000 0.009290 Uiso 0.500000
Rh Rh2a 0.525999 0.433940 0.250000 0.009290 Uiso 0.500000
Rh Rh2a 0.525999 0.484891 0.250000 0.009290 Uiso 0.500000
Rh Rh2a 0.527039 0.568333 0.250000 0.009290 Uiso 0.500000
Rh Rh2a 0.527039 0.701460 0.250000 0.009290 Uiso 0.500000
Rh Rh2a 0.525999 0.784902 0.250000 0.009290 Uiso 0.500000
Rh Rh2a 0.527039 0.918366 0.250000 0.009290 Uiso 0.500000
Rh Rh2a 0.575886 0.150138 0.250000 0.009290 Uiso 0.500000
Rh Rh2a 0.575244 0.201708 0.250000 0.009290 Uiso 0.500000
Rh Rh2a 0.575244 0.366160 0.250000 0.009290 Uiso 0.500000
Rh Rh2a 0.575886 0.417731 0.250000 0.009290 Uiso 0.500000
Rh Rh2a 0.575886 0.501100 0.250000 0.009290 Uiso 0.500000
Rh Rh2a 0.575244 0.552670 0.250000 0.009290 Uiso 0.500000
Rh Rh2a 0.575244 0.717123 0.250000 0.009290 Uiso 0.500000
Rh Rh2a 0.575886 0.768693 0.250000 0.009290 Uiso 0.500000
Rh Rh2a 0.575244 0.934029 0.250000 0.009290 Uiso 0.500000
Rh Rh2a 0.575886 0.985599 0.250000 0.009290 Uiso 0.500000
Rh Rh2a 0.623701 0.000546 0.250000 0.009290 Uiso 0.500000
Rh Rh2a 0.623701 0.350416 0.250000 0.009290 Uiso 0.500000
Rh Rh2a 0.623701 0.568415 0.250000 0.009290 Uiso 0.500000
Rh Rh2a 0.623701 0.918284 0.250000 0.009290 Uiso 0.500000
Rh Rh2a 0.653494 0.041552 0.250000 0.009290 Uiso 0.500000
Rh Rh2a 0.653494 0.309410 0.250000 0.009290 Uiso 0.500000
Rh Rh2a 0.653494 0.392514 0.250000 0.009290 Uiso 0.500000
Rh Rh2a 0.653494 0.526316 0.250000 0.009290 Uiso 0.500000
Rh Rh2a 0.653494 0.609421 0.250000 0.009290 Uiso 0.500000
Rh Rh2a 0.653494 0.877279 0.250000 0.009290 Uiso 0.500000
Rh Rh2a 0.653494 0.960383 0.250000 0.009290 Uiso 0.500000
Rh Rh2a 0.703381 0.025343 0.250000 0.009290 Uiso 0.500000
Rh Rh2a 0.702497 0.109000 0.250000 0.009290 Uiso 0.500000
Rh Rh2a 0.702497 0.241962 0.250000 0.009290 Uiso 0.500000
Rh Rh2a 0.703381 0.325619 0.250000 0.009290 Uiso 0.500000
Rh Rh2a 0.703381 0.376305 0.250000 0.009290 Uiso 0.500000
Rh Rh2a 0.702497 0.459962 0.250000 0.009290 Uiso 0.500000
Rh Rh2a 0.703381 0.542526 0.250000 0.009290 Uiso 0.500000
Rh Rh2a 0.703381 0.593212 0.250000 0.009290 Uiso 0.500000
Rh Rh2a 0.702497 0.676868 0.250000 0.009290 Uiso 0.500000
Rh Rh2a 0.702497 0.809831 0.250000 0.009290 Uiso 0.500000
Rh Rh2a 0.703381 0.893488 0.250000 0.009290 Uiso 0.500000
Rh Rh2a 0.703381 0.944174 0.250000 0.009290 Uiso 0.500000
Rh Rh2a 0.733329 0.066563 0.250000 0.009290 Uiso 0.500000
Rh Rh2a 0.732290 0.150005 0.250000 0.009290 Uiso 0.500000
Rh Rh2a 0.732290 0.200957 0.250000 0.009290 Uiso 0.500000
Rh Rh2a 0.733329 0.284399 0.250000 0.009290 Uiso 0.500000
Rh Rh2a 0.733329 0.417525 0.250000 0.009290 Uiso 0.500000
Rh Rh2a 0.733329 0.501305 0.250000 0.009290 Uiso 0.500000
Rh Rh2a 0.733329 0.634432 0.250000 0.009290 Uiso 0.500000
Rh Rh2a 0.732290 0.717874 0.250000 0.009290 Uiso 0.500000
Rh Rh2a 0.732290 0.768825 0.250000 0.009290 Uiso 0.500000
Rh Rh2a 0.733329 0.852267 0.250000 0.009290 Uiso 0.500000
Rh Rh2a 0.733329 0.985394 0.250000 0.009290 Uiso 0.500000
Rh Rh2a 0.781534 0.082226 0.250000 0.009290 Uiso 0.500000
Rh Rh2a 0.781534 0.134680 0.250000 0.009290 Uiso 0.500000
Rh Rh2a 0.781534 0.216282 0.250000 0.009290 Uiso 0.500000
Rh Rh2a 0.781534 0.268736 0.250000 0.009290 Uiso 0.500000
Rh Rh2a 0.781534 0.433188 0.250000 0.009290 Uiso 0.500000
Rh Rh2a 0.781534 0.485643 0.250000 0.009290 Uiso 0.500000
Rh Rh2a 0.781534 0.650095 0.250000 0.009290 Uiso 0.500000
Rh Rh2a 0.781534 0.702549 0.250000 0.009290 Uiso 0.500000
Rh Rh2a 0.781534 0.784150 0.250000 0.009290 Uiso 0.500000
Rh Rh2a 0.781534 0.836605 0.250000 0.009290 Uiso 0.500000
Rh Rh2a 0.829992 0.066481 0.250000 0.009290 Uiso 0.500000
Rh Rh2a 0.829992 0.284481 0.250000 0.009290 Uiso 0.500000
Rh Rh2a 0.829992 0.417443 0.250000 0.009290 Uiso 0.500000
Rh Rh2a 0.829992 0.634350 0.250000 0.009290 Uiso 0.500000
Rh Rh2a 0.829992 0.852349 0.250000 0.009290 Uiso 0.500000
Rh Rh2a 0.829992 0.985312 0.250000 0.009290 Uiso 0.500000
Rh Rh2a 0.859784 0.025476 0.250000 0.009290 Uiso 0.500000
Rh Rh2a 0.860824 0.108918 0.250000 0.009290 Uiso 0.500000
Rh Rh2a 0.860824 0.242044 0.250000 0.009290 Uiso 0.500000
Rh Rh2a 0.859784 0.325487 0.250000 0.009290 Uiso 0.500000
Rh Rh2a 0.859784 0.376438 0.250000 0.009290 Uiso 0.500000
Rh Rh2a 0.860824 0.459880 0.250000 0.009290 Uiso 0.500000
Rh Rh2a 0.859784 0.593344 0.250000 0.009290 Uiso 0.500000
Rh Rh2a 0.859784 0.676449 0.250000 0.009290 Uiso 0.500000
Rh Rh2a 0.860824 0.809913 0.250000 0.009290 Uiso 0.500000
Rh Rh2a 0.859784 0.893355 0.250000 0.009290 Uiso 0.500000
Rh Rh2a 0.859784 0.944306 0.250000 0.009290 Uiso 0.500000
Rh Rh2a 0.909671 0.041685 0.250000 0.009290 Uiso 0.500000
Rh Rh2a 0.909671 0.092371 0.250000 0.009290 Uiso 0.500000
Rh Rh2a 0.908788 0.174935 0.250000 0.009290 Uiso 0.500000
Rh Rh2a 0.909671 0.258591 0.250000 0.009290 Uiso 0.500000
Rh Rh2a 0.909671 0.309277 0.250000 0.009290 Uiso 0.500000
Rh Rh2a 0.909671 0.392647 0.250000 0.009290 Uiso 0.500000
Rh Rh2a 0.909029 0.444217 0.250000 0.009290 Uiso 0.500000
Rh Rh2a 0.909671 0.609554 0.250000 0.009290 Uiso 0.500000
Rh Rh2a 0.909671 0.660239 0.250000 0.009290 Uiso 0.500000
Rh Rh2a 0.908788 0.743896 0.250000 0.009290 Uiso 0.500000
Rh Rh2a 0.909671 0.826460 0.250000 0.009290 Uiso 0.500000
Rh Rh2a 0.909671 0.877146 0.250000 0.009290 Uiso 0.500000
Rh Rh2a 0.909671 0.960516 0.250000 0.009290 Uiso 0.500000
Rh Rh2a 0.939620 0.133591 0.250000 0.009290 Uiso 0.500000
Rh Rh2a 0.939620 0.217371 0.250000 0.009290 Uiso 0.500000
Rh Rh2a 0.957486 0.459962 0.250000 0.009290 Uiso 0.500000
Rh Rh2a 0.939620 0.701460 0.250000 0.009290 Uiso 0.500000
Rh Rh2a 0.939620 0.785240 0.250000 0.009290 Uiso 0.500000
Rh Rh2a 0.987825 0.149254 0.250000 0.009290 Uiso 0.500000
Rh Rh2a 0.987825 0.201708 0.250000 0.009290 Uiso 0.500000
Rh Rh2a 0.987279 0.417863 0.250000 0.009290 Uiso 0.500000
Rh Rh2a 0.987279 0.500968 0.250000 0.009290 Uiso 0.500000
Rh Rh2a 0.987825 0.717123 0.250000 0.009290 Uiso 0.500000
Rh Rh2a 0.987825 0.769577 0.250000 0.009290 Uiso 0.500000
Rh Rh2a 0.014076 0.041552 0.750000 0.009290 Uiso 0.500000
Rh Rh2a 0.013036 0.175017 0.750000 0.009290 Uiso 0.500000
Rh Rh2a 0.014076 0.258459 0.750000 0.009290 Uiso 0.500000
Rh Rh2a 0.014076 0.309410 0.750000 0.009290 Uiso 0.500000
Rh Rh2a 0.013036 0.392852 0.750000 0.009290 Uiso 0.500000
Rh Rh2a 0.013036 0.525979 0.750000 0.009290 Uiso 0.500000
Rh Rh2a 0.014076 0.609421 0.750000 0.009290 Uiso 0.500000
Rh Rh2a 0.014076 0.660372 0.750000 0.009290 Uiso 0.500000
Rh Rh2a 0.013036 0.743814 0.750000 0.009290 Uiso 0.500000
Rh Rh2a 0.013036 0.876941 0.750000 0.009290 Uiso 0.500000
Rh Rh2a 0.013036 0.960721 0.750000 0.009290 Uiso 0.500000
Rh Rh2a 0.043868 0.000546 0.750000 0.009290 Uiso 0.500000
Rh Rh2a 0.043868 0.217453 0.750000 0.009290 Uiso 0.500000
Rh Rh2a 0.043868 0.350416 0.750000 0.009290 Uiso 0.500000
Rh Rh2a 0.042985 0.434072 0.750000 0.009290 Uiso 0.500000
Rh Rh2a 0.042985 0.484758 0.750000 0.009290 Uiso 0.500000
Rh Rh2a 0.043868 0.568415 0.750000 0.009290 Uiso 0.500000
Rh Rh2a 0.043868 0.701378 0.750000 0.009290 Uiso 0.500000
Rh Rh2a 0.043868 0.918284 0.750000 0.009290 Uiso 0.500000
Rh Rh2a 0.092326 0.149254 0.750000 0.009290 Uiso 0.500000
Rh Rh2a 0.092326 0.201708 0.750000 0.009290 Uiso 0.500000
Rh Rh2a 0.092872 0.417863 0.750000 0.009290 Uiso 0.500000
Rh Rh2a 0.092872 0.500968 0.750000 0.009290 Uiso 0.500000
Rh Rh2a 0.092326 0.717123 0.750000 0.009290 Uiso 0.500000
Rh Rh2a 0.092326 0.769577 0.750000 0.009290 Uiso 0.500000
Rh Rh2a 0.140531 0.133591 0.750000 0.009290 Uiso 0.500000
Rh Rh2a 0.140531 0.217371 0.750000 0.009290 Uiso 0.500000
Rh Rh2a 0.122664 0.459962 0.750000 0.009290 Uiso 0.500000
Rh Rh2a 0.140531 0.701460 0.750000 0.009290 Uiso 0.500000
Rh Rh2a 0.140531 0.785240 0.750000 0.009290 Uiso 0.500000
Rh Rh2a 0.170479 0.041685 0.750000 0.009290 Uiso 0.500000
Rh Rh2a 0.170479 0.092371 0.750000 0.009290 Uiso 0.500000
Rh Rh2a 0.171363 0.174935 0.750000 0.009290 Uiso 0.500000
Rh Rh2a 0.170479 0.258591 0.750000 0.009290 Uiso 0.500000
Rh Rh2a 0.170479 0.309277 0.750000 0.009290 Uiso 0.500000
Rh Rh2a 0.170479 0.392647 0.750000 0.009290 Uiso 0.500000
Rh Rh2a 0.171121 0.444217 0.750000 0.009290 Uiso 0.500000
Rh Rh2a 0.170479 0.609554 0.750000 0.009290 Uiso 0.500000
Rh Rh2a 0.170479 0.660239 0.750000 0.009290 Uiso 0.500000
Rh Rh2a 0.171363 0.743896 0.750000 0.009290 Uiso 0.500000
Rh Rh2a 0.170479 0.826460 0.750000 0.009290 Uiso 0.500000
Rh Rh2a 0.170479 0.877146 0.750000 0.009290 Uiso 0.500000
Rh Rh2a 0.170479 0.960516 0.750000 0.009290 Uiso 0.500000
Rh Rh2a 0.220366 0.025476 0.750000 0.009290 Uiso 0.500000
Rh Rh2a 0.219327 0.108918 0.750000 0.009290 Uiso 0.500000
Rh Rh2a 0.219327 0.242044 0.750000 0.009290 Uiso 0.500000
Rh Rh2a 0.220366 0.325487 0.750000 0.009290 Uiso 0.500000
Rh Rh2a 0.220366 0.376438 0.750000 0.009290 Uiso 0.500000
Rh Rh2a 0.219327 0.459880 0.750000 0.009290 Uiso 0.500000
Rh Rh2a 0.220366 0.593344 0.750000 0.009290 Uiso 0.500000
Rh Rh2a 0.220366 0.676449 0.750000 0.009290 Uiso 0.500000
Rh Rh2a 0.219327 0.809913 0.750000 0.009290 Uiso 0.500000
Rh Rh2a 0.220366 0.893355 0.750000 0.009290 Uiso 0.500000
Rh Rh2a 0.220366 0.944306 0.750000 0.009290 Uiso 0.500000
Rh Rh2a 0.250159 0.066481 0.750000 0.009290 Uiso 0.500000
Rh Rh2a 0.250159 0.284481 0.750000 0.009290 Uiso 0.500000
Rh Rh2a 0.250159 0.417443 0.750000 0.009290 Uiso 0.500000
Rh Rh2a 0.250159 0.634350 0.750000 0.009290 Uiso 0.500000
Rh Rh2a 0.250159 0.852349 0.750000 0.009290 Uiso 0.500000
Rh Rh2a 0.250159 0.985312 0.750000 0.009290 Uiso 0.500000
Rh Rh2a 0.298616 0.082226 0.750000 0.009290 Uiso 0.500000
Rh Rh2a 0.298616 0.134680 0.750000 0.009290 Uiso 0.500000
Rh Rh2a 0.298616 0.216282 0.750000 0.009290 Uiso 0.500000
Rh Rh2a 0.298616 0.268736 0.750000 0.009290 Uiso 0.500000
Rh Rh2a 0.298616 0.433188 0.750000 0.009290 Uiso 0.500000
Rh Rh2a 0.298616 0.485643 0.750000 0.009290 Uiso 0.500000
Rh Rh2a 0.298616 0.650095 0.750000 0.009290 Uiso 0.500000
Rh Rh2a 0.298616 0.702549 0.750000 0.009290 Uiso 0.500000
Rh Rh2a 0.298616 0.784150 0.750000 0.009290 Uiso 0.500000
Rh Rh2a 0.298616 0.836605 0.750000 0.009290 Uiso 0.500000
Rh Rh2a 0.346821 0.066563 0.750000 0.009290 Uiso 0.500000
Rh Rh2a 0.347861 0.150005 0.750000 0.009290 Uiso 0.500000
Rh Rh2a 0.347861 0.200957 0.750000 0.009290 Uiso 0.500000
Rh Rh2a 0.346821 0.284399 0.750000 0.009290 Uiso 0.500000
Rh Rh2a 0.346821 0.417525 0.750000 0.009290 Uiso 0.500000
Rh Rh2a 0.346821 0.501305 0.750000 0.009290 Uiso 0.500000
Rh Rh2a 0.346821 0.634432 0.750000 0.009290 Uiso 0.500000
Rh Rh2a 0.347861 0.717874 0.750000 0.009290 Uiso 0.500000
Rh Rh2a 0.347861 0.768825 0.750000 0.009290 Uiso 0.500000
Rh Rh2a 0.346821 0.852267 0.750000 0.009290 Uiso 0.500000
Rh Rh2a 0.346821 0.985394 0.750000 0.009290 Uiso 0.500000
Rh Rh2a 0.376769 0.025343 0.750000 0.009290 Uiso 0.500000
Rh Rh2a 0.377653 0.109000 0.750000 0.009290 Uiso 0.500000
Rh Rh2a 0.377653 0.241962 0.750000 0.009290 Uiso 0.500000
Rh Rh2a 0.376769 0.325619 0.750000 0.009290 Uiso 0.500000
Rh Rh2a 0.376769 0.376305 0.750000 0.009290 Uiso 0.500000
Rh Rh2a 0.377653 0.459962 0.750000 0.009290 Uiso 0.500000
Rh Rh2a 0.376769 0.542526 0.750000 0.009290 Uiso 0.500000
Rh Rh2a 0.376769 0.593212 0.750000 0.009290 Uiso 0.500000
Rh Rh2a 0.377653 0.676868 0.750000 0.009290 Uiso 0.500000
Rh Rh2a 0.377653 0.809831 0.750000 0.009290 Uiso 0.500000
Rh Rh2a 0.376769 0.893488 0.750000 0.009290 Uiso 0.500000
Rh Rh2a 0.376769 0.944174 0.750000 0.009290 Uiso 0.500000
Rh Rh2a 0.426656 0.041552 0.750000 0.009290 Uiso 0.500000
Rh Rh2a 0.426656 0.309410 0.750000 0.009290 Uiso 0.500000
Rh Rh2a 0.426656 0.392514 0.750000 0.009290 Uiso 0.500000
Rh Rh2a 0.426656 0.526316 0.750000 0.009290 Uiso 0.500000
Rh Rh2a 0.426656 0.609421 0.750000 0.009290 Uiso 0.500000
Rh Rh2a 0.426656 0.877279 0.750000 0.009290 Uiso 0.500000
Rh Rh2a 0.426656 0.960383 0.750000 0.009290 Uiso 0.500000
Rh Rh2a 0.456449 0.000546 0.750000 0.009290 Uiso 0.500000
Rh Rh2a 0.456449 0.350416 0.750000 0.009290 Uiso 0.500000
Rh Rh2a 0.456449 0.568415 0.750000 0.009290 Uiso 0.500000
Rh Rh2a 0.456449 0.918284 0.750000 0.009290 Uiso 0.500000
Rh Rh2a 0.504264 0.150138 0.750000 0.009290 Uiso 0.500000
Rh Rh2a 0.504906 0.201708 0.750000 0.009290 Uiso 0.500000
Rh Rh2a 0.504906 0.366160 0.750000 0.009290 Uiso 0.500000
Rh Rh2a 0.504264 0.417731 0.750000 0.009290 Uiso 0.500000
Rh Rh2a 0.504264 0.501100 0.750000 0.009290 Uiso 0.500000
Rh Rh2a 0.504906 0.552670 0.750000 0.009290 Uiso 0.500000
Rh Rh2a 0.504906 0.717123 0.750000 0.009290 Uiso 0.500000
Rh Rh2a 0.504264 0.768693 0.750000 0.009290 Uiso 0.500000
Rh Rh2a 0.504906 0.934029 0.750000 0.009290 Uiso 0.500000
Rh Rh2a 0.504264 0.985599 0.750000 0.009290 Uiso 0.500000
Rh Rh2a 0.553111 0.000464 0.750000 0.009290 Uiso 0.500000
Rh Rh2a 0.554151 0.133929 0.750000 0.009290 Uiso 0.500000
Rh Rh2a 0.553111 0.217371 0.750000 0.009290 Uiso 0.500000
Rh Rh2a 0.553111 0.350498 0.750000 0.009290 Uiso 0.500000
Rh Rh2a 0.554151 0.433940 0.750000 0.009290 Uiso 0.500000
Rh Rh2a 0.554151 0.484891 0.750000 0.009290 Uiso 0.500000
Rh Rh2a 0.553111 0.568333 0.750000 0.009290 Uiso 0.500000
Rh Rh2a 0.553111 0.701460 0.750000 0.009290 Uiso 0.500000
Rh Rh2a 0.554151 0.784902 0.750000 0.009290 Uiso 0.500000
Rh Rh2a 0.553111 0.918366 0.750000 0.009290 Uiso 0.500000
Rh Rh2a 0.583943 0.174935 0.750000 0.009290 Uiso 0.500000
Rh Rh2a 0.583943 0.392934 0.750000 0.009290 Uiso 0.500000
Rh Rh2a 0.583943 0.525897 0.750000 0.009290 Uiso 0.500000
Rh Rh2a 0.583943 0.743896 0.750000 0.009290 Uiso 0.500000
Rh Rh2a 0.583943 0.960803 0.750000 0.009290 Uiso 0.500000
Rh Rh2a 0.632401 0.026227 0.750000 0.009290 Uiso 0.500000
Rh Rh2a 0.632401 0.324735 0.750000 0.009290 Uiso 0.500000
Rh Rh2a 0.632401 0.377189 0.750000 0.009290 Uiso 0.500000
Rh Rh2a 0.632401 0.541641 0.750000 0.009290 Uiso 0.500000
Rh Rh2a 0.632401 0.594096 0.750000 0.009290 Uiso 0.500000
Rh Rh2a 0.632401 0.892604 0.750000 0.009290 Uiso 0.500000
Rh Rh2a 0.632401 0.945058 0.750000 0.009290 Uiso 0.500000
Rh Rh2a 0.680606 0.041890 0.750000 0.009290 Uiso 0.500000
Rh Rh2a 0.680606 0.309072 0.750000 0.009290 Uiso 0.500000
Rh Rh2a 0.680606 0.392852 0.750000 0.009290 Uiso 0.500000
Rh Rh2a 0.680606 0.525979 0.750000 0.009290 Uiso 0.500000
Rh Rh2a 0.680606 0.609759 0.750000 0.009290 Uiso 0.500000
Rh Rh2a 0.680606 0.876941 0.750000 0.009290 Uiso 0.500000
Rh Rh2a 0.680606 0.960721 0.750000 0.009290 Uiso 0.500000
Rh Rh2a 0.711438 0.000546 0.750000 0.009290 Uiso 0.500000
Rh Rh2a 0.710554 0.083110 0.750000 0.009290 Uiso 0.500000
Rh Rh2a 0.710554 0.133796 0.750000 0.009290 Uiso 0.500000
Rh Rh2a 0.710554 0.217166 0.750000 0.009290 Uiso 0.500000
Rh Rh2a 0.710554 0.267852 0.750000 0.009290 Uiso 0.500000
Rh Rh2a 0.711438 0.350416 0.750000 0.009290 Uiso 0.500000
Rh Rh2a 0.710554 0.434072 0.750000 0.009290 Uiso 0.500000
Rh Rh2a 0.710554 0.484758 0.750000 0.009290 Uiso 0.500000
Rh Rh2a 0.711438 0.568415 0.750000 0.009290 Uiso 0.500000
Rh Rh2a 0.710554 0.650979 0.750000 0.009290 Uiso 0.500000
Rh Rh2a 0.710554 0.701665 0.750000 0.009290 Uiso 0.500000
Rh Rh2a 0.710554 0.785035 0.750000 0.009290 Uiso 0.500000
Rh Rh2a 0.710554 0.835720 0.750000 0.009290 Uiso 0.500000
Rh Rh2a 0.711438 0.918284 0.750000 0.009290 Uiso 0.500000
Rh Rh2a 0.759402 0.066563 0.750000 0.009290 Uiso 0.500000
Rh Rh2a 0.760441 0.150005 0.750000 0.009290 Uiso 0.500000
Rh Rh2a 0.760441 0.200957 0.750000 0.009290 Uiso 0.500000
Rh Rh2a 0.759402 0.284399 0.750000 0.009290 Uiso 0.500000
Rh Rh2a 0.760441 0.417863 0.750000 0.009290 Uiso 0.500000
Rh Rh2a 0.760441 0.500968 0.750000 0.009290 Uiso 0.500000
Rh Rh2a 0.759402 0.634432 0.750000 0.009290 Uiso 0.500000
Rh Rh2a 0.760441 0.717874 0.750000 0.009290 Uiso 0.500000
Rh Rh2a 0.760441 0.768825 0.750000 0.009290 Uiso 0.500000
Rh Rh2a 0.759402 0.852267 0.750000 0.009290 Uiso 0.500000
Rh Rh2a 0.759402 0.985394 0.750000 0.009290 Uiso 0.500000
Rh Rh2a 0.790234 0.109000 0.750000 0.009290 Uiso 0.500000
Rh Rh2a 0.790234 0.241962 0.750000 0.009290 Uiso 0.500000
Rh Rh2a 0.790234 0.459962 0.750000 0.009290 Uiso 0.500000
Rh Rh2a 0.790234 0.676868 0.750000 0.009290 Uiso 0.500000
Rh Rh2a 0.790234 0.809831 0.750000 0.009290 Uiso 0.500000
Rh Rh2a 0.838691 0.040801 0.750000 0.009290 Uiso 0.500000
Rh Rh2a 0.838691 0.093255 0.750000 0.009290 Uiso 0.500000
Rh Rh2a 0.838691 0.257707 0.750000 0.009290 Uiso 0.500000
Rh Rh2a 0.838691 0.310161 0.750000 0.009290 Uiso 0.500000
Rh Rh2a 0.838049 0.392647 0.750000 0.009290 Uiso 0.500000
Rh Rh2a 0.838691 0.444217 0.750000 0.009290 Uiso 0.500000
Rh Rh2a 0.838691 0.608669 0.750000 0.009290 Uiso 0.500000
Rh Rh2a 0.838691 0.661124 0.750000 0.009290 Uiso 0.500000
Rh Rh2a 0.838691 0.825576 0.750000 0.009290 Uiso 0.500000
Rh Rh2a 0.838691 0.878030 0.750000 0.009290 Uiso 0.500000
Rh Rh2a 0.838691 0.959631 0.750000 0.009290 Uiso 0.500000
Rh Rh2a 0.887936 0.025476 0.750000 0.009290 Uiso 0.500000
Rh Rh2a 0.886896 0.108918 0.750000 0.009290 Uiso 0.500000
Rh Rh2a 0.886896 0.242044 0.750000 0.009290 Uiso 0.500000
Rh Rh2a 0.887936 0.325487 0.750000 0.009290 Uiso 0.500000
Rh Rh2a 0.887936 0.376438 0.750000 0.009290 Uiso 0.500000
Rh Rh2a 0.886896 0.459880 0.750000 0.009290 Uiso 0.500000
Rh Rh2a 0.886896 0.593007 0.750000 0.009290 Uiso 0.500000
Rh Rh2a 0.886896 0.676786 0.750000 0.009290 Uiso 0.500000
Rh Rh2a 0.886896 0.809913 0.750000 0.009290 Uiso 0.500000
Rh Rh2a 0.887936 0.893355 0.750000 0.009290 Uiso 0.500000
Rh Rh2a 0.887936 0.944306 0.750000 0.009290 Uiso 0.500000
Rh Rh2a 0.917728 0.066481 0.750000 0.009290 Uiso 0.500000
Rh Rh2a 0.916845 0.150138 0.750000 0.009290 Uiso 0.500000
Rh Rh2a 0.916845 0.200824 0.750000 0.009290 Uiso 0.500000
Rh Rh2a 0.917728 0.284481 0.750000 0.009290 Uiso 0.500000
Rh Rh2a 0.917728 0.417443 0.750000 0.009290 Uiso 0.500000
Rh Rh2a 0.917728 0.634350 0.750000 0.009290 Uiso 0.500000
Rh Rh2a 0.916845 0.718007 0.750000 0.009290 Uiso 0.500000
Rh Rh2a 0.916845 0.768693 0.750000 0.009290 Uiso 0.500000
Rh Rh2a 0.917728 0.852349 0.750000 0.009290 Uiso 0.500000
Rh Rh2a 0.917728 0.985312 0.750000 0.009290 Uiso 0.500000
Rh Rh2a 0.966732 0.133929 0.750000 0.009290 Uiso 0.500000
Rh Rh2a 0.966732 0.217033 0.750000 0.009290 Uiso 0.500000
Rh Rh2a 0.966186 0.433188 0.750000 0.009290 Uiso 0.500000
Rh Rh2a 0.966186 0.485643 0.750000 0.009290 Uiso 0.500000
Rh Rh2a 0.966732 0.701798 0.750000 0.009290 Uiso 0.500000
Rh Rh2a 0.966732 0.784902 0.750000 0.009290 Uiso 0.500000
Rh Rh2a 0.996524 0.174935 0.750000 0.009290 Uiso 0.500000
Rh Rh2a 0.996524 0.743896 0.750000 0.009290 Uiso 0.500000
Rh Rh3 0.083957 0.041485 0.250000 0.011740 Uiso 0.594971
Ni Rh3 0.083957 0.041485 0.250000 0.011740 Uiso 0.405029
Rh Rh3 0.065399 0.067028 0.250000 0.011740 Uiso 0.594971
Ni Rh3 0.065399 0.067028 0.250000 0.011740 Uiso 0.405029
Rh Rh3 0.083957 0.092571 0.250000 0.011740 Uiso 0.594971
Ni Rh3 0.083957 0.092571 0.250000 0.011740 Uiso 0.405029
Rh Rh3 0.083957 0.258392 0.250000 0.011740 Uiso 0.594971
Ni Rh3 0.083957 0.258392 0.250000 0.011740 Uiso 0.405029
Rh Rh3 0.065399 0.283934 0.250000 0.011740 Uiso 0.594971
Ni Rh3 0.065399 0.283934 0.250000 0.011740 Uiso 0.405029
Rh Rh3 0.083957 0.309477 0.250000 0.011740 Uiso 0.594971
Ni Rh3 0.083957 0.309477 0.250000 0.011740 Uiso 0.405029
Rh Rh3 0.083957 0.609354 0.250000 0.011740 Uiso 0.594971
Ni Rh3 0.083957 0.609354 0.250000 0.011740 Uiso 0.405029
Rh Rh3 0.065399 0.634896 0.250000 0.011740 Uiso 0.594971
Ni Rh3 0.065399 0.634896 0.250000 0.011740 Uiso 0.405029
Rh Rh3 0.083957 0.660439 0.250000 0.011740 Uiso 0.594971
Ni Rh3 0.083957 0.660439 0.250000 0.011740 Uiso 0.405029
Rh Rh3 0.083957 0.826260 0.250000 0.011740 Uiso 0.594971
Ni Rh3 0.083957 0.826260 0.250000 0.011740 Uiso 0.405029
Rh Rh3 0.065399 0.851803 0.250000 0.011740 Uiso 0.594971
Ni Rh3 0.065399 0.851803 0.250000 0.011740 Uiso 0.405029
Rh Rh3 0.083957 0.877346 0.250000 0.011740 Uiso 0.594971
Ni Rh3 0.083957 0.877346 0.250000 0.011740 Uiso 0.405029
Rh Rh3 0.083957 0.960316 0.250000 0.011740 Uiso 0.594971
Ni Rh3 0.083957 0.960316 0.250000 0.011740 Uiso 0.405029
Rh Rh3 0.065399 0.985859 0.250000 0.011740 Uiso 0.594971
Ni Rh3 0.065399 0.985859 0.250000 0.011740 Uiso 0.405029
Rh Rh3 0.113984 0.051242 0.250000 0.011740 Uiso 0.594971
Ni Rh3 0.113984 0.051242 0.250000 0.011740 Uiso 0.405029
Rh Rh3 0.113984 0.082814 0.250000 0.011740 Uiso 0.594971
Ni Rh3 0.113984 0.082814 0.250000 0.011740 Uiso 0.405029
Rh Rh3 0.113984 0.268148 0.250000 0.011740 Uiso 0.594971
Ni Rh3 0.113984 0.268148 0.250000 0.011740 Uiso 0.405029
Rh Rh3 0.113984 0.299721 0.250000 0.011740 Uiso 0.594971
Ni Rh3 0.113984 0.299721 0.250000 0.011740 Uiso 0.405029
Rh Rh3 0.113984 0.619110 0.250000 0.011740 Uiso 0.594971
Ni Rh3 0.113984 0.619110 0.250000 0.011740 Uiso 0.405029
Rh Rh3 0.113984 0.650683 0.250000 0.011740 Uiso 0.594971
Ni Rh3 0.113984 0.650683 0.250000 0.011740 Uiso 0.405029
Rh Rh3 0.113984 0.836017 0.250000 0.011740 Uiso 0.594971
Ni Rh3 0.113984 0.836017 0.250000 0.011740 Uiso 0.405029
Rh Rh3 0.113984 0.867589 0.250000 0.011740 Uiso 0.594971
Ni Rh3 0.113984 0.867589 0.250000 0.011740 Uiso 0.405029
Rh Rh3 0.113984 0.970072 0.250000 0.011740 Uiso 0.594971
Ni Rh3 0.113984 0.970072 0.250000 0.011740 Uiso 0.405029
Rh Rh3 0.162752 0.500900 0.250000 0.011740 Uiso 0.594971
Ni Rh3 0.162752 0.500900 0.250000 0.011740 Uiso 0.405029
Rh Rh3 0.144195 0.526443 0.250000 0.011740 Uiso 0.594971
Ni Rh3 0.144195 0.526443 0.250000 0.011740 Uiso 0.405029
Rh Rh3 0.162752 0.551986 0.250000 0.011740 Uiso 0.594971
Ni Rh3 0.162752 0.551986 0.250000 0.011740 Uiso 0.405029
Rh Rh3 0.192780 0.510657 0.250000 0.011740 Uiso 0.594971
Ni Rh3 0.192780 0.510657 0.250000 0.011740 Uiso 0.405029
Rh Rh3 0.192780 0.542229 0.250000 0.011740 Uiso 0.594971
Ni Rh3 0.192780 0.542229 0.250000 0.011740 Uiso 0.405029
Rh Rh3 0.271689 0.000000 0.250000 0.011740 Uiso 0.594971
Ni Rh3 0.271689 0.000000 0.250000 0.011740 Uiso 0.405029
Rh Rh3 0.290247 0.025543 0.250000 0.011740 Uiso 0.594971
Ni Rh3 0.290247 0.025543 0.250000 0.011740 Uiso 0.405029
Rh Rh3 0.290247 0.325419 0.250000 0.011740 Uiso 0.594971
Ni Rh3 0.290247 0.325419 0.250000 0.011740 Uiso 0.405029
Rh Rh3 0.271689 0.350962 0.250000 0.011740 Uiso 0.594971
Ni Rh3 0.271689 0.350962 0.250000 0.011740 Uiso 0.405029
Rh Rh3 0.290247 0.376505 0.250000 0.011740 Uiso 0.594971
Ni Rh3 0.290247 0.376505 0.250000 0.011740 Uiso 0.405029
Rh Rh3 0.290247 0.542326 0.250000 0.011740 Uiso 0.594971
Ni Rh3 0.290247 0.542326 0.250000 0.011740 Uiso 0.405029
Rh Rh3 0.271689 0.567869 0.250000 0.011740 Uiso 0.594971
Ni Rh3 0.271689 0.567869 0.250000 0.011740 Uiso 0.405029
Rh Rh3 0.290247 0.593411 0.250000 0.011740 Uiso 0.594971
Ni Rh3 0.290247 0.593411 0.250000 0.011740 Uiso 0.405029
Rh Rh3 0.290247 0.893288 0.250000 0.011740 Uiso 0.594971
Ni Rh3 0.290247 0.893288 0.250000 0.011740 Uiso 0.405029
Rh Rh3 0.271689 0.918831 0.250000 0.011740 Uiso 0.594971
Ni Rh3 0.271689 0.918831 0.250000 0.011740 Uiso 0.405029
Rh Rh3 0.290247 0.944374 0.250000 0.011740 Uiso 0.594971
Ni Rh3 0.290247 0.944374 0.250000 0.011740 Uiso 0.405029
Rh Rh3 0.320274 0.015786 0.250000 0.011740 Uiso 0.594971
Ni Rh3 0.320274 0.015786 0.250000 0.011740 Uiso 0.405029
Rh Rh3 0.320274 0.335176 0.250000 0.011740 Uiso 0.594971
Ni Rh3 0.320274 0.335176 0.250000 0.011740 Uiso 0.405029
Rh Rh3 0.320274 0.366748 0.250000 0.011740 Uiso 0.594971
Ni Rh3 0.320274 0.366748 0.250000 0.011740 Uiso 0.405029
Rh Rh3 0.320274 0.552082 0.250000 0.011740 Uiso 0.594971
Ni Rh3 0.320274 0.552082 0.250000 0.011740 Uiso 0.405029
Rh Rh3 0.320274 0.583655 0.250000 0.011740 Uiso 0.594971
Ni Rh3 0.320274 0.583655 0.250000 0.011740 Uiso 0.405029
Rh Rh3 0.320274 0.903045 0.250000 0.011740 Uiso 0.594971
Ni Rh3 0.320274 0.903045 0.250000 0.011740 Uiso 0.405029
Rh Rh3 0.320274 0.934617 0.250000 0.011740 Uiso 0.594971
Ni Rh3 0.320274 0.934617 0.250000 0.011740 Uiso 0.405029
Rh Rh3 0.417741 0.149938 0.250000 0.011740 Uiso 0.594971
Ni Rh3 0.417741 0.149938 0.250000 0.011740 Uiso 0.405029
Rh Rh3 0.399183 0.175481 0.250000 0.011740 Uiso 0.594971
Ni Rh3 0.399183 0.175481 0.250000 0.011740 Uiso 0.405029
Rh Rh3 0.417741 0.201024 0.250000 0.011740 Uiso 0.594971
Ni Rh3 0.417741 0.201024 0.250000 0.011740 Uiso 0.405029
Rh Rh3 0.417741 0.717807 0.250000 0.011740 Uiso 0.594971
Ni Rh3 0.417741 0.717807 0.250000 0.011740 Uiso 0.405029
Rh Rh3 0.399183 0.743350 0.250000 0.011740 Uiso 0.594971
Ni Rh3 0.399183 0.743350 0.250000 0.011740 Uiso 0.405029
Rh Rh3 0.417741 0.768892 0.250000 0.011740 Uiso 0.594971
Ni Rh3 0.417741 0.768892 0.250000 0.011740 Uiso 0.405029
Rh Rh3 0.447769 0.159695 0.250000 0.011740 Uiso 0.594971
Ni Rh3 0.447769 0.159695 0.250000 0.011740 Uiso 0.405029
Rh Rh3 0.447769 0.191267 0.250000 0.011740 Uiso 0.594971
Ni Rh3 0.447769 0.191267 0.250000 0.011740 Uiso 0.405029
Rh Rh3 0.447769 0.727563 0.250000 0.011740 Uiso 0.594971
Ni Rh3 0.447769 0.727563 0.250000 0.011740 Uiso 0.405029
Rh Rh3 0.447769 0.759136 0.250000 0.011740 Uiso 0.594971
Ni Rh3 0.447769 0.759136 0.250000 0.011740 Uiso 0.405029
Rh Rh3 0.496537 0.041485 0.250000 0.011740 Uiso 0.594971
Ni Rh3 0.496537 0.041485 0.250000 0.011740 Uiso 0.405029
Rh Rh3 0.477979 0.067028 0.250000 0.011740 Uiso 0.594971
Ni Rh3 0.477979 0.067028 0.250000 0.011740 Uiso 0.405029
Rh Rh3 0.496537 0.092571 0.250000 0.011740 Uiso 0.594971
Ni Rh3 0.496537 0.092571 0.250000 0.011740 Uiso 0.405029
Rh Rh3 0.496537 0.258392 0.250000 0.011740 Uiso 0.594971
Ni Rh3 0.496537 0.258392 0.250000 0.011740 Uiso 0.405029
Rh Rh3 0.477979 0.283934 0.250000 0.011740 Uiso 0.594971
Ni Rh3 0.477979 0.283934 0.250000 0.011740 Uiso 0.405029
Rh Rh3 0.496537 0.309477 0.250000 0.011740 Uiso 0.594971
Ni Rh3 0.496537 0.309477 0.250000 0.011740 Uiso 0.405029
Rh Rh3 0.496537 0.609354 0.250000 0.011740 Uiso 0.594971
Ni Rh3 0.496537 0.609354 0.250000 0.011740 Uiso 0.405029
Rh Rh3 0.477979 0.634896 0.250000 0.011740 Uiso 0.594971
Ni Rh3 0.477979 0.634896 0.250000 0.011740 Uiso 0.405029
Rh Rh3 0.496537 0.660439 0.250000 0.011740 Uiso 0.594971
Ni Rh3 0.496537 0.660439 0.250000 0.011740 Uiso 0.405029
Rh Rh3 0.496537 0.826260 0.250000 0.011740 Uiso 0.594971
Ni Rh3 0.496537 0.826260 0.250000 0.011740 Uiso 0.405029
Rh Rh3 0.477979 0.851803 0.250000 0.011740 Uiso 0.594971
Ni Rh3 0.477979 0.851803 0.250000 0.011740 Uiso 0.405029
Rh Rh3 0.496537 0.877346 0.250000 0.011740 Uiso 0.594971
Ni Rh3 0.496537 0.877346 0.250000 0.011740 Uiso 0.405029
Rh Rh3 0.526565 0.051242 0.250000 0.011740 Uiso 0.594971
Ni Rh3 0.526565 0.051242 0.250000 0.011740 Uiso 0.405029
Rh Rh3 0.526565 0.082814 0.250000 0.011740 Uiso 0.594971
Ni Rh3 0.526565 0.082814 0.250000 0.011740 Uiso 0.405029
Rh Rh3 0.526565 0.268148 0.250000 0.011740 Uiso 0.594971
Ni Rh3 0.526565 0.268148 0.250000 0.011740 Uiso 0.405029
Rh Rh3 0.526565 0.299721 0.250000 0.011740 Uiso 0.594971
Ni Rh3 0.526565 0.299721 0.250000 0.011740 Uiso 0.405029
Rh Rh3 0.526565 0.619110 0.250000 0.011740 Uiso 0.594971
Ni Rh3 0.526565 0.619110 0.250000 0.011740 Uiso 0.405029
Rh Rh3 0.526565 0.650683 0.250000 0.011740 Uiso 0.594971
Ni Rh3 0.526565 0.650683 0.250000 0.011740 Uiso 0.405029
Rh Rh3 0.526565 0.836017 0.250000 0.011740 Uiso 0.594971
Ni Rh3 0.526565 0.836017 0.250000 0.011740 Uiso 0.405029
Rh Rh3 0.526565 0.867589 0.250000 0.011740 Uiso 0.594971
Ni Rh3 0.526565 0.867589 0.250000 0.011740 Uiso 0.405029
Rh Rh3 0.624032 0.082911 0.250000 0.011740 Uiso 0.594971
Ni Rh3 0.624032 0.082911 0.250000 0.011740 Uiso 0.405029
Rh Rh3 0.605474 0.108453 0.250000 0.011740 Uiso 0.594971
Ni Rh3 0.605474 0.108453 0.250000 0.011740 Uiso 0.405029
Rh Rh3 0.624032 0.133996 0.250000 0.011740 Uiso 0.594971
Ni Rh3 0.624032 0.133996 0.250000 0.011740 Uiso 0.405029
Rh Rh3 0.624032 0.216966 0.250000 0.011740 Uiso 0.594971
Ni Rh3 0.624032 0.216966 0.250000 0.011740 Uiso 0.405029
Rh Rh3 0.605474 0.242509 0.250000 0.011740 Uiso 0.594971
Ni Rh3 0.605474 0.242509 0.250000 0.011740 Uiso 0.405029
Rh Rh3 0.624032 0.268052 0.250000 0.011740 Uiso 0.594971
Ni Rh3 0.624032 0.268052 0.250000 0.011740 Uiso 0.405029
Rh Rh3 0.624032 0.433873 0.250000 0.011740 Uiso 0.594971
Ni Rh3 0.624032 0.433873 0.250000 0.011740 Uiso 0.405029
Rh Rh3 0.605474 0.459415 0.250000 0.011740 Uiso 0.594971
Ni Rh3 0.605474 0.459415 0.250000 0.011740 Uiso 0.405029
Rh Rh3 0.624032 0.484958 0.250000 0.011740 Uiso 0.594971
Ni Rh3 0.624032 0.484958 0.250000 0.011740 Uiso 0.405029
Rh Rh3 0.624032 0.650779 0.250000 0.011740 Uiso 0.594971
Ni Rh3 0.624032 0.650779 0.250000 0.011740 Uiso 0.405029
Rh Rh3 0.605474 0.676322 0.250000 0.011740 Uiso 0.594971
Ni Rh3 0.605474 0.676322 0.250000 0.011740 Uiso 0.405029
Rh Rh3 0.624032 0.701865 0.250000 0.011740 Uiso 0.594971
Ni Rh3 0.624032 0.701865 0.250000 0.011740 Uiso 0.405029
Rh Rh3 0.624032 0.784835 0.250000 0.011740 Uiso 0.594971
Ni Rh3 0.624032 0.784835 0.250000 0.011740 Uiso 0.405029
Rh Rh3 0.605474 0.810378 0.250000 0.011740 Uiso 0.594971
Ni Rh3 0.605474 0.810378 0.250000 0.011740 Uiso 0.405029
Rh Rh3 0.624032 0.835920 0.250000 0.011740 Uiso 0.594971
Ni Rh3 0.624032 0.835920 0.250000 0.011740 Uiso 0.405029
Rh Rh3 0.654059 0.092667 0.250000 0.011740 Uiso 0.594971
Ni Rh3 0.654059 0.092667 0.250000 0.011740 Uiso 0.405029
Rh Rh3 0.654059 0.124240 0.250000 0.011740 Uiso 0.594971
Ni Rh3 0.654059 0.124240 0.250000 0.011740 Uiso 0.405029
Rh Rh3 0.654059 0.226723 0.250000 0.011740 Uiso 0.594971
Ni Rh3 0.654059 0.226723 0.250000 0.011740 Uiso 0.405029
Rh Rh3 0.654059 0.258295 0.250000 0.011740 Uiso 0.594971
Ni Rh3 0.654059 0.258295 0.250000 0.011740 Uiso 0.405029
Rh Rh3 0.654059 0.443629 0.250000 0.011740 Uiso 0.594971
Ni Rh3 0.654059 0.443629 0.250000 0.011740 Uiso 0.405029
Rh Rh3 0.654059 0.475202 0.250000 0.011740 Uiso 0.594971
Ni Rh3 0.654059 0.475202 0.250000 0.011740 Uiso 0.405029
Rh Rh3 0.654059 0.660536 0.250000 0.011740 Uiso 0.594971
Ni Rh3 0.654059 0.660536 0.250000 0.011740 Uiso 0.405029
Rh Rh3 0.654059 0.692108 0.250000 0.011740 Uiso 0.594971
Ni Rh3 0.654059 0.692108 0.250000 0.011740 Uiso 0.405029
Rh Rh3 0.654059 0.794591 0.250000 0.011740 Uiso 0.594971
Ni Rh3 0.654059 0.794591 0.250000 0.011740 Uiso 0.405029
Rh Rh3 0.654059 0.826164 0.250000 0.011740 Uiso 0.594971
Ni Rh3 0.654059 0.826164 0.250000 0.011740 Uiso 0.405029
Rh Rh3 0.830322 0.149938 0.250000 0.011740 Uiso 0.594971
Ni Rh3 0.830322 0.149938 0.250000 0.011740 Uiso 0.405029
Rh Rh3 0.811764 0.175481 0.250000 0.011740 Uiso 0.594971
Ni Rh3 0.811764 0.175481 0.250000 0.011740 Uiso 0.405029
Rh Rh3 0.830322 0.201024 0.250000 0.011740 Uiso 0.594971
Ni Rh3 0.830322 0.201024 0.250000 0.011740 Uiso 0.405029
Rh Rh3 0.830322 0.500900 0.250000 0.011740 Uiso 0.594971
Ni Rh3 0.830322 0.500900 0.250000 0.011740 Uiso 0.405029
Rh Rh3 0.811764 0.526443 0.250000 0.011740 Uiso 0.594971
Ni Rh3 0.811764 0.526443 0.250000 0.011740 Uiso 0.405029
Rh Rh3 0.830322 0.551986 0.250000 0.011740 Uiso 0.594971
Ni Rh3 0.830322 0.551986 0.250000 0.011740 Uiso 0.405029
Rh Rh3 0.830322 0.717807 0.250000 0.011740 Uiso 0.594971
Ni Rh3 0.830322 0.717807 0.250000 0.011740 Uiso 0.405029
Rh Rh3 0.811764 0.743350 0.250000 0.011740 Uiso 0.594971
Ni Rh3 0.811764 0.743350 0.250000 0.011740 Uiso 0.405029
Rh Rh3 0.830322 0.768892 0.250000 0.011740 Uiso 0.594971
Ni Rh3 0.830322 0.768892 0.250000 0.011740 Uiso 0.405029
Rh Rh3 0.860349 0.159695 0.250000 0.011740 Uiso 0.594971
Ni Rh3 0.860349 0.159695 0.250000 0.011740 Uiso 0.405029
Rh Rh3 0.860349 0.191267 0.250000 0.011740 Uiso 0.594971
Ni Rh3 0.860349 0.191267 0.250000 0.011740 Uiso 0.405029
Rh Rh3 0.860349 0.510657 0.250000 0.011740 Uiso 0.594971
Ni Rh3 0.860349 0.510657 0.250000 0.011740 Uiso 0.405029
Rh Rh3 0.860349 0.542229 0.250000 0.011740 Uiso 0.594971
Ni Rh3 0.860349 0.542229 0.250000 0.011740 Uiso 0.405029
Rh Rh3 0.860349 0.727563 0.250000 0.011740 Uiso 0.594971
Ni Rh3 0.860349 0.727563 0.250000 0.011740 Uiso 0.405029
Rh Rh3 0.860349 0.759136 0.250000 0.011740 Uiso 0.594971
Ni Rh3 0.860349 0.759136 0.250000 0.011740 Uiso 0.405029
Rh Rh3 0.939259 0.000000 0.250000 0.011740 Uiso 0.594971
Ni Rh3 0.939259 0.000000 0.250000 0.011740 Uiso 0.405029
Rh Rh3 0.957817 0.025543 0.250000 0.011740 Uiso 0.594971
Ni Rh3 0.957817 0.025543 0.250000 0.011740 Uiso 0.405029
Rh Rh3 0.957817 0.325419 0.250000 0.011740 Uiso 0.594971
Ni Rh3 0.957817 0.325419 0.250000 0.011740 Uiso 0.405029
Rh Rh3 0.939259 0.350962 0.250000 0.011740 Uiso 0.594971
Ni Rh3 0.939259 0.350962 0.250000 0.011740 Uiso 0.405029
Rh Rh3 0.957817 0.376505 0.250000 0.011740 Uiso 0.594971
Ni Rh3 0.957817 0.376505 0.250000 0.011740 Uiso 0.405029
Rh Rh3 0.957817 0.542326 0.250000 0.011740 Uiso 0.594971
Ni Rh3 0.957817 0.542326 0.250000 0.011740 Uiso 0.405029
Rh Rh3 0.939259 0.567869 0.250000 0.011740 Uiso 0.594971
Ni Rh3 0.939259 0.567869 0.250000 0.011740 Uiso 0.405029
Rh Rh3 0.957817 0.593411 0.250000 0.011740 Uiso 0.594971
Ni Rh3 0.957817 0.593411 0.250000 0.011740 Uiso 0.405029
Rh Rh3 0.957817 0.893288 0.250000 0.011740 Uiso 0.594971
Ni Rh3 0.957817 0.893288 0.250000 0.011740 Uiso 0.405029
Rh Rh3 0.939259 0.918831 0.250000 0.011740 Uiso 0.594971
Ni Rh3 0.939259 0.918831 0.250000 0.011740 Uiso 0.405029
Rh Rh3 0.957817 0.944374 0.250000 0.011740 Uiso 0.594971
Ni Rh3 0.957817 0.944374 0.250000 0.011740 Uiso 0.405029
Rh Rh3 0.987844 0.015786 0.250000 0.011740 Uiso 0.594971
Ni Rh3 0.987844 0.015786 0.250000 0.011740 Uiso 0.405029
Rh Rh3 0.987844 0.335176 0.250000 0.011740 Uiso 0.594971
Ni Rh3 0.987844 0.335176 0.250000 0.011740 Uiso 0.405029
Rh Rh3 0.987844 0.366748 0.250000 0.011740 Uiso 0.594971
Ni Rh3 0.987844 0.366748 0.250000 0.011740 Uiso 0.405029
Rh Rh3 0.987844 0.552082 0.250000 0.011740 Uiso 0.594971
Ni Rh3 0.987844 0.552082 0.250000 0.011740 Uiso 0.405029
Rh Rh3 0.987844 0.583655 0.250000 0.011740 Uiso 0.594971
Ni Rh3 0.987844 0.583655 0.250000 0.011740 Uiso 0.405029
Rh Rh3 0.987844 0.903045 0.250000 0.011740 Uiso 0.594971
Ni Rh3 0.987844 0.903045 0.250000 0.011740 Uiso 0.405029
Rh Rh3 0.987844 0.934617 0.250000 0.011740 Uiso 0.594971
Ni Rh3 0.987844 0.934617 0.250000 0.011740 Uiso 0.405029
Rh Rh3 0.013511 0.092667 0.750000 0.011740 Uiso 0.594971
Ni Rh3 0.013511 0.092667 0.750000 0.011740 Uiso 0.405029
Rh Rh3 0.013511 0.124240 0.750000 0.011740 Uiso 0.594971
Ni Rh3 0.013511 0.124240 0.750000 0.011740 Uiso 0.405029
Rh Rh3 0.013511 0.794591 0.750000 0.011740 Uiso 0.594971
Ni Rh3 0.013511 0.794591 0.750000 0.011740 Uiso 0.405029
Rh Rh3 0.013511 0.826164 0.750000 0.011740 Uiso 0.594971
Ni Rh3 0.013511 0.826164 0.750000 0.011740 Uiso 0.405029
Rh Rh3 0.043538 0.082911 0.750000 0.011740 Uiso 0.594971
Ni Rh3 0.043538 0.082911 0.750000 0.011740 Uiso 0.405029
Rh Rh3 0.062096 0.108453 0.750000 0.011740 Uiso 0.594971
Ni Rh3 0.062096 0.108453 0.750000 0.011740 Uiso 0.405029
Rh Rh3 0.043538 0.133996 0.750000 0.011740 Uiso 0.594971
Ni Rh3 0.043538 0.133996 0.750000 0.011740 Uiso 0.405029
Rh Rh3 0.043538 0.784835 0.750000 0.011740 Uiso 0.594971
Ni Rh3 0.043538 0.784835 0.750000 0.011740 Uiso 0.405029
Rh Rh3 0.062096 0.810378 0.750000 0.011740 Uiso 0.594971
Ni Rh3 0.062096 0.810378 0.750000 0.011740 Uiso 0.405029
Rh Rh3 0.043538 0.835920 0.750000 0.011740 Uiso 0.594971
Ni Rh3 0.043538 0.835920 0.750000 0.011740 Uiso 0.405029
Rh Rh3 0.092307 0.015786 0.750000 0.011740 Uiso 0.594971
Ni Rh3 0.092307 0.015786 0.750000 0.011740 Uiso 0.405029
Rh Rh3 0.092307 0.335176 0.750000 0.011740 Uiso 0.594971
Ni Rh3 0.092307 0.335176 0.750000 0.011740 Uiso 0.405029
Rh Rh3 0.092307 0.366748 0.750000 0.011740 Uiso 0.594971
Ni Rh3 0.092307 0.366748 0.750000 0.011740 Uiso 0.405029
Rh Rh3 0.092307 0.552082 0.750000 0.011740 Uiso 0.594971
Ni Rh3 0.092307 0.552082 0.750000 0.011740 Uiso 0.405029
Rh Rh3 0.092307 0.583655 0.750000 0.011740 Uiso 0.594971
Ni Rh3 0.092307 0.583655 0.750000 0.011740 Uiso 0.405029
Rh Rh3 0.092307 0.903045 0.750000 0.011740 Uiso 0.594971
Ni Rh3 0.092307 0.903045 0.750000 0.011740 Uiso 0.405029
Rh Rh3 0.092307 0.934617 0.750000 0.011740 Uiso 0.594971
Ni Rh3 0.092307 0.934617 0.750000 0.011740 Uiso 0.405029
Rh Rh3 0.140892 0.000000 0.750000 0.011740 Uiso 0.594971
Ni Rh3 0.140892 0.000000 0.750000 0.011740 Uiso 0.405029
Rh Rh3 0.122334 0.025543 0.750000 0.011740 Uiso 0.594971
Ni Rh3 0.122334 0.025543 0.750000 0.011740 Uiso 0.405029
Rh Rh3 0.122334 0.325419 0.750000 0.011740 Uiso 0.594971
Ni Rh3 0.122334 0.325419 0.750000 0.011740 Uiso 0.405029
Rh Rh3 0.140892 0.350962 0.750000 0.011740 Uiso 0.594971
Ni Rh3 0.140892 0.350962 0.750000 0.011740 Uiso 0.405029
Rh Rh3 0.122334 0.376505 0.750000 0.011740 Uiso 0.594971
Ni Rh3 0.122334 0.376505 0.750000 0.011740 Uiso 0.405029
Rh Rh3 0.122334 0.542326 0.750000 0.011740 Uiso 0.594971
Ni Rh3 0.122334 0.542326 0.750000 0.011740 Uiso 0.405029
Rh Rh3 0.140892 0.567869 0.750000 0.011740 Uiso 0.594971
Ni Rh3 0.140892 0.567869 0.750000 0.011740 Uiso 0.405029
Rh Rh3 0.122334 0.593411 0.750000 0.011740 Uiso 0.594971
Ni Rh3 0.122334 0.593411 0.750000 0.011740 Uiso 0.405029
Rh Rh3 0.122334 0.893288 0.750000 0.011740 Uiso 0.594971
Ni Rh3 0.122334 0.893288 0.750000 0.011740 Uiso 0.405029
Rh Rh3 0.140892 0.918831 0.750000 0.011740 Uiso 0.594971
Ni Rh3 0.140892 0.918831 0.750000 0.011740 Uiso 0.405029
Rh Rh3 0.122334 0.944374 0.750000 0.011740 Uiso 0.594971
Ni Rh3 0.122334 0.944374 0.750000 0.011740 Uiso 0.405029
Rh Rh3 0.219801 0.159695 0.750000 0.011740 Uiso 0.594971
Ni Rh3 0.219801 0.159695 0.750000 0.011740 Uiso 0.405029
Rh Rh3 0.219801 0.191267 0.750000 0.011740 Uiso 0.594971
Ni Rh3 0.219801 0.191267 0.750000 0.011740 Uiso 0.405029
Rh Rh3 0.219801 0.510657 0.750000 0.011740 Uiso 0.594971
Ni Rh3 0.219801 0.510657 0.750000 0.011740 Uiso 0.405029
Rh Rh3 0.219801 0.542229 0.750000 0.011740 Uiso 0.594971
Ni Rh3 0.219801 0.542229 0.750000 0.011740 Uiso 0.405029
Rh Rh3 0.219801 0.727563 0.750000 0.011740 Uiso 0.594971
Ni Rh3 0.219801 0.727563 0.750000 0.011740 Uiso 0.405029
Rh Rh3 0.219801 0.759136 0.750000 0.011740 Uiso 0.594971
Ni Rh3 0.219801 0.759136 0.750000 0.011740 Uiso 0.405029
Rh Rh3 0.249828 0.149938 0.750000 0.011740 Uiso 0.594971
Ni Rh3 0.249828 0.149938 0.750000 0.011740 Uiso 0.405029
Rh Rh3 0.268386 0.175481 0.750000 0.011740 Uiso 0.594971
Ni Rh3 0.268386 0.175481 0.750000 0.011740 Uiso 0.405029
Rh Rh3 0.249828 0.201024 0.750000 0.011740 Uiso 0.594971
Ni Rh3 0.249828 0.201024 0.750000 0.011740 Uiso 0.405029
Rh Rh3 0.249828 0.500900 0.750000 0.011740 Uiso 0.594971
Ni Rh3 0.249828 0.500900 0.750000 0.011740 Uiso 0.405029
Rh Rh3 0.268386 0.526443 0.750000 0.011740 Uiso 0.594971
Ni Rh3 0.268386 0.526443 0.750000 0.011740 Uiso 0.405029
Rh Rh3 0.249828 0.551986 0.750000 0.011740 Uiso 0.594971
Ni Rh3 0.249828 0.551986 0.750000 0.011740 Uiso 0.405029
Rh Rh3 0.249828 0.717807 0.750000 0.011740 Uiso 0.594971
Ni Rh3 0.249828 0.717807 0.750000 0.011740 Uiso 0.405029
Rh Rh3 0.268386 0.743350 0.750000 0.011740 Uiso 0.594971
Ni Rh3 0.268386 0.743350 0.750000 0.011740 Uiso 0.405029
Rh Rh3 0.249828 0.768892 0.750000 0.011740 Uiso 0.594971
Ni Rh3 0.249828 0.768892 0.750000 0.011740 Uiso 0.405029
Rh Rh3 0.426091 0.092667 0.750000 0.011740 Uiso 0.594971
Ni Rh3 0.426091 0.092667 0.750000 0.011740 Uiso 0.405029
Rh Rh3 0.426091 0.124240 0.750000 0.011740 Uiso 0.594971
Ni Rh3 0.426091 0.124240 0.750000 0.011740 Uiso 0.405029
Rh Rh3 0.426091 0.226723 0.750000 0.011740 Uiso 0.594971
Ni Rh3 0.426091 0.226723 0.750000 0.011740 Uiso 0.405029
Rh Rh3 0.426091 0.258295 0.750000 0.011740 Uiso 0.594971
Ni Rh3 0.426091 0.258295 0.750000 0.011740 Uiso 0.405029
Rh Rh3 0.426091 0.443629 0.750000 0.011740 Uiso 0.594971
Ni Rh3 0.426091 0.443629 0.750000 0.011740 Uiso 0.405029
Rh Rh3 0.426091 0.475202 0.750000 0.011740 Uiso 0.594971
Ni Rh3 0.426091 0.475202 0.750000 0.011740 Uiso 0.405029
Rh Rh3 0.426091 0.660536 0.750000 0.011740 Uiso 0.594971
Ni Rh3 0.426091 0.660536 0.750000 0.011740 Uiso 0.405029
Rh Rh3 0.426091 0.692108 0.750000 0.011740 Uiso 0.594971
Ni Rh3 0.426091 0.692108 0.750000 0.011740 Uiso 0.405029
Rh Rh3 0.426091 0.794591 0.750000 0.011740 Uiso 0.594971
Ni Rh3 0.426091 0.794591 0.750000 0.011740 Uiso 0.405029
Rh Rh3 0.426091 0.826164 0.750000 0.011740 Uiso 0.594971
Ni Rh3 0.426091 0.826164 0.750000 0.011740 Uiso 0.405029
Rh Rh3 0.456119 0.082911 0.750000 0.011740 Uiso 0.594971
Ni Rh3 0.456119 0.082911 0.750000 0.011740 Uiso 0.405029
Rh Rh3 0.474677 0.108453 0.750000 0.011740 Uiso 0.594971
Ni Rh3 0.474677 0.108453 0.750000 0.011740 Uiso 0.405029
Rh Rh3 0.456119 0.133996 0.750000 0.011740 Uiso 0.594971
Ni Rh3 0.456119 0.133996 0.750000 0.011740 Uiso 0.405029
Rh Rh3 0.456119 0.216966 0.750000 0.011740 Uiso 0.594971
Ni Rh3 0.456119 0.216966 0.750000 0.011740 Uiso 0.405029
Rh Rh3 0.474677 0.242509 0.750000 0.011740 Uiso 0.594971
Ni Rh3 0.474677 0.242509 0.750000 0.011740 Uiso 0.405029
Rh Rh3 0.456119 0.268052 0.750000 0.011740 Uiso 0.594971
Ni Rh3 0.456119 0.268052 0.750000 0.011740 Uiso 0.405029
Rh Rh3 0.456119 0.433873 0.750000 0.011740 Uiso 0.594971
Ni Rh3 0.456119 0.433873 0.750000 0.011740 Uiso 0.405029
Rh Rh3 0.474677 0.459415 0.750000 0.011740 Uiso 0.594971
Ni Rh3 0.474677 0.459415 0.750000 0.011740 Uiso 0.405029
Rh Rh3 0.456119 0.484958 0.750000 0.011740 Uiso 0.594971
Ni Rh3 0.456119 0.484958 0.750000 0.011740 Uiso 0.405029
Rh Rh3 0.456119 0.650779 0.750000 0.011740 Uiso 0.594971
Ni Rh3 0.456119 0.650779 0.750000 0.011740 Uiso 0.405029
Rh Rh3 0.474677 0.676322 0.750000 0.011740 Uiso 0.594971
Ni Rh3 0.474677 0.676322 0.750000 0.011740 Uiso 0.405029
Rh Rh3 0.456119 0.701865 0.750000 0.011740 Uiso 0.594971
Ni Rh3 0.456119 0.701865 0.750000 0.011740 Uiso 0.405029
Rh Rh3 0.456119 0.784835 0.750000 0.011740 Uiso 0.594971
Ni Rh3 0.456119 0.784835 0.750000 0.011740 Uiso 0.405029
Rh Rh3 0.474677 0.810378 0.750000 0.011740 Uiso 0.594971
Ni Rh3 0.474677 0.810378 0.750000 0.011740 Uiso 0.405029
Rh Rh3 0.456119 0.835920 0.750000 0.011740 Uiso 0.594971
Ni Rh3 0.456119 0.835920 0.750000 0.011740 Uiso 0.405029
Rh Rh3 0.553586 0.051242 0.750000 0.011740 Uiso 0.594971
Ni Rh3 0.553586 0.051242 0.750000 0.011740 Uiso 0.405029
Rh Rh3 0.553586 0.082814 0.750000 0.011740 Uiso 0.594971
Ni Rh3 0.553586 0.082814 0.750000 0.011740 Uiso 0.405029
Rh Rh3 0.553586 0.268148 0.750000 0.011740 Uiso 0.594971
Ni Rh3 0.553586 0.268148 0.750000 0.011740 Uiso 0.405029
Rh Rh3 0.553586 0.299721 0.750000 0.011740 Uiso 0.594971
Ni Rh3 0.553586 0.299721 0.750000 0.011740 Uiso 0.405029
Rh Rh3 0.553586 0.619110 0.750000 0.011740 Uiso 0.594971
Ni Rh3 0.553586 0.619110 0.750000 0.011740 Uiso 0.405029
Rh Rh3 0.553586 0.650683 0.750000 0.011740 Uiso 0.594971
Ni Rh3 0.553586 0.650683 0.750000 0.011740 Uiso 0.405029
Rh Rh3 0.553586 0.836017 0.750000 0.011740 Uiso 0.594971
Ni Rh3 0.553586 0.836017 0.750000 0.011740 Uiso 0.405029
Rh Rh3 0.553586 0.867589 0.750000 0.011740 Uiso 0.594971
Ni Rh3 0.553586 0.867589 0.750000 0.011740 Uiso 0.405029
Rh Rh3 0.583613 0.041485 0.750000 0.011740 Uiso 0.594971
Ni Rh3 0.583613 0.041485 0.750000 0.011740 Uiso 0.405029
Rh Rh3 0.602171 0.067028 0.750000 0.011740 Uiso 0.594971
Ni Rh3 0.602171 0.067028 0.750000 0.011740 Uiso 0.405029
Rh Rh3 0.583613 0.092571 0.750000 0.011740 Uiso 0.594971
Ni Rh3 0.583613 0.092571 0.750000 0.011740 Uiso 0.405029
Rh Rh3 0.583613 0.258392 0.750000 0.011740 Uiso 0.594971
Ni Rh3 0.583613 0.258392 0.750000 0.011740 Uiso 0.405029
Rh Rh3 0.602171 0.283934 0.750000 0.011740 Uiso 0.594971
Ni Rh3 0.602171 0.283934 0.750000 0.011740 Uiso 0.405029
Rh Rh3 0.583613 0.309477 0.750000 0.011740 Uiso 0.594971
Ni Rh3 0.583613 0.309477 0.750000 0.011740 Uiso 0.405029
Rh Rh3 0.583613 0.609354 0.750000 0.011740 Uiso 0.594971
Ni Rh3 0.583613 0.609354 0.750000 0.011740 Uiso 0.405029
Rh Rh3 0.602171 0.634896 0.750000 0.011740 Uiso 0.594971
Ni Rh3 0.602171 0.634896 0.750000 0.011740 Uiso 0.405029
Rh Rh3 0.583613 0.660439 0.750000 0.011740 Uiso 0.594971
Ni Rh3 0.583613 0.660439 0.750000 0.011740 Uiso 0.405029
Rh Rh3 0.583613 0.826260 0.750000 0.011740 Uiso 0.594971
Ni Rh3 0.583613 0.826260 0.750000 0.011740 Uiso 0.405029
Rh Rh3 0.602171 0.851803 0.750000 0.011740 Uiso 0.594971
Ni Rh3 0.602171 0.851803 0.750000 0.011740 Uiso 0.405029
Rh Rh3 0.583613 0.877346 0.750000 0.011740 Uiso 0.594971
Ni Rh3 0.583613 0.877346 0.750000 0.011740 Uiso 0.405029
Rh Rh3 0.632382 0.159695 0.750000 0.011740 Uiso 0.594971
Ni Rh3 0.632382 0.159695 0.750000 0.011740 Uiso 0.405029
Rh Rh3 0.632382 0.191267 0.750000 0.011740 Uiso 0.594971
Ni Rh3 0.632382 0.191267 0.750000 0.011740 Uiso 0.405029
Rh Rh3 0.632382 0.727563 0.750000 0.011740 Uiso 0.594971
Ni Rh3 0.632382 0.727563 0.750000 0.011740 Uiso 0.405029
Rh Rh3 0.632382 0.759136 0.750000 0.011740 Uiso 0.594971
Ni Rh3 0.632382 0.759136 0.750000 0.011740 Uiso 0.405029
Rh Rh3 0.662409 0.149938 0.750000 0.011740 Uiso 0.594971
Ni Rh3 0.662409 0.149938 0.750000 0.011740 Uiso 0.405029
Rh Rh3 0.680967 0.175481 0.750000 0.011740 Uiso 0.594971
Ni Rh3 0.680967 0.175481 0.750000 0.011740 Uiso 0.405029
Rh Rh3 0.662409 0.201024 0.750000 0.011740 Uiso 0.594971
Ni Rh3 0.662409 0.201024 0.750000 0.011740 Uiso 0.405029
Rh Rh3 0.662409 0.717807 0.750000 0.011740 Uiso 0.594971
Ni Rh3 0.662409 0.717807 0.750000 0.011740 Uiso 0.405029
Rh Rh3 0.680967 0.743350 0.750000 0.011740 Uiso 0.594971
Ni Rh3 0.680967 0.743350 0.750000 0.011740 Uiso 0.405029
Rh Rh3 0.662409 0.768892 0.750000 0.011740 Uiso 0.594971
Ni Rh3 0.662409 0.768892 0.750000 0.011740 Uiso 0.405029
Rh Rh3 0.759876 0.015786 0.750000 0.011740 Uiso 0.594971
Ni Rh3 0.759876 0.015786 0.750000 0.011740 Uiso 0.405029
Rh Rh3 0.759876 0.335176 0.750000 0.011740 Uiso 0.594971
Ni Rh3 0.759876 0.335176 0.750000 0.011740 Uiso 0.405029
Rh Rh3 0.759876 0.366748 0.750000 0.011740 Uiso 0.594971
Ni Rh3 0.759876 0.366748 0.750000 0.011740 Uiso 0.405029
Rh Rh3 0.759876 0.552082 0.750000 0.011740 Uiso 0.594971
Ni Rh3 0.759876 0.552082 0.750000 0.011740 Uiso 0.405029
Rh Rh3 0.759876 0.583655 0.750000 0.011740 Uiso 0.594971
Ni Rh3 0.759876 0.583655 0.750000 0.011740 Uiso 0.405029
Rh Rh3 0.759876 0.903045 0.750000 0.011740 Uiso 0.594971
Ni Rh3 0.759876 0.903045 0.750000 0.011740 Uiso 0.405029
Rh Rh3 0.759876 0.934617 0.750000 0.011740 Uiso 0.594971
Ni Rh3 0.759876 0.934617 0.750000 0.011740 Uiso 0.405029
Rh Rh3 0.808461 0.000000 0.750000 0.011740 Uiso 0.594971
Ni Rh3 0.808461 0.000000 0.750000 0.011740 Uiso 0.405029
Rh Rh3 0.789903 0.025543 0.750000 0.011740 Uiso 0.594971
Ni Rh3 0.789903 0.025543 0.750000 0.011740 Uiso 0.405029
Rh Rh3 0.789903 0.325419 0.750000 0.011740 Uiso 0.594971
Ni Rh3 0.789903 0.325419 0.750000 0.011740 Uiso 0.405029
Rh Rh3 0.808461 0.350962 0.750000 0.011740 Uiso 0.594971
Ni Rh3 0.808461 0.350962 0.750000 0.011740 Uiso 0.405029
Rh Rh3 0.789903 0.376505 0.750000 0.011740 Uiso 0.594971
Ni Rh3 0.789903 0.376505 0.750000 0.011740 Uiso 0.405029
Rh Rh3 0.789903 0.542326 0.750000 0.011740 Uiso 0.594971
Ni Rh3 0.789903 0.542326 0.750000 0.011740 Uiso 0.405029
Rh Rh3 0.808461 0.567869 0.750000 0.011740 Uiso 0.594971
Ni Rh3 0.808461 0.567869 0.750000 0.011740 Uiso 0.405029
Rh Rh3 0.789903 0.593411 0.750000 0.011740 Uiso 0.594971
Ni Rh3 0.789903 0.593411 0.750000 0.011740 Uiso 0.405029
Rh Rh3 0.789903 0.893288 0.750000 0.011740 Uiso 0.594971
Ni Rh3 0.789903 0.893288 0.750000 0.011740 Uiso 0.405029
Rh Rh3 0.808461 0.918831 0.750000 0.011740 Uiso 0.594971
Ni Rh3 0.808461 0.918831 0.750000 0.011740 Uiso 0.405029
Rh Rh3 0.789903 0.944374 0.750000 0.011740 Uiso 0.594971
Ni Rh3 0.789903 0.944374 0.750000 0.011740 Uiso 0.405029
Rh Rh3 0.887371 0.510657 0.750000 0.011740 Uiso 0.594971
Ni Rh3 0.887371 0.510657 0.750000 0.011740 Uiso 0.405029
Rh Rh3 0.887371 0.542229 0.750000 0.011740 Uiso 0.594971
Ni Rh3 0.887371 0.542229 0.750000 0.011740 Uiso 0.405029
Rh Rh3 0.917398 0.500900 0.750000 0.011740 Uiso 0.594971
Ni Rh3 0.917398 0.500900 0.750000 0.011740 Uiso 0.405029
Rh Rh3 0.935956 0.526443 0.750000 0.011740 Uiso 0.594971
Ni Rh3 0.935956 0.526443 0.750000 0.011740 Uiso 0.405029
Rh Rh3 0.917398 0.551986 0.750000 0.011740 Uiso 0.594971
Ni Rh3 0.917398 0.551986 0.750000 0.011740 Uiso 0.405029
Rh Rh3 0.966167 0.051242 0.750000 0.011740 Uiso 0.594971
Ni Rh3 0.966167 0.051242 0.750000 0.011740 Uiso 0.405029
Rh Rh3 0.966167 0.082814 0.750000 0.011740 Uiso 0.594971
Ni Rh3 0.966167 0.082814 0.750000 0.011740 Uiso 0.405029
Rh Rh3 0.966167 0.268148 0.750000 0.011740 Uiso 0.594971
Ni Rh3 0.966167 0.268148 0.750000 0.011740 Uiso 0.405029
Rh Rh3 0.966167 0.299721 0.750000 0.011740 Uiso 0.594971
Ni Rh3 0.966167 0.299721 0.750000 0.011740 Uiso 0.405029
Rh Rh3 0.966167 0.619110 0.750000 0.011740 Uiso 0.594971
Ni Rh3 0.966167 0.619110 0.750000 0.011740 Uiso 0.405029
Rh Rh3 0.966167 0.650683 0.750000 0.011740 Uiso 0.594971
Ni Rh3 0.966167 0.650683 0.750000 0.011740 Uiso 0.405029
Rh Rh3 0.966167 0.836017 0.750000 0.011740 Uiso 0.594971
Ni Rh3 0.966167 0.836017 0.750000 0.011740 Uiso 0.405029
Rh Rh3 0.966167 0.867589 0.750000 0.011740 Uiso 0.594971
Ni Rh3 0.966167 0.867589 0.750000 0.011740 Uiso 0.405029
Rh Rh3 0.966167 0.970072 0.750000 0.011740 Uiso 0.594971
Ni Rh3 0.966167 0.970072 0.750000 0.011740 Uiso 0.405029
Rh Rh3 0.996194 0.041485 0.750000 0.011740 Uiso 0.594971
Ni Rh3 0.996194 0.041485 0.750000 0.011740 Uiso 0.405029
Rh Rh3 0.996194 0.092571 0.750000 0.011740 Uiso 0.594971
Ni Rh3 0.996194 0.092571 0.750000 0.011740 Uiso 0.405029
Rh Rh3 0.996194 0.258392 0.750000 0.011740 Uiso 0.594971
Ni Rh3 0.996194 0.258392 0.750000 0.011740 Uiso 0.405029
Rh Rh3 0.996194 0.309477 0.750000 0.011740 Uiso 0.594971
Ni Rh3 0.996194 0.309477 0.750000 0.011740 Uiso 0.405029
Rh Rh3 0.996194 0.609354 0.750000 0.011740 Uiso 0.594971
Ni Rh3 0.996194 0.609354 0.750000 0.011740 Uiso 0.405029
Rh Rh3 0.996194 0.660439 0.750000 0.011740 Uiso 0.594971
Ni Rh3 0.996194 0.660439 0.750000 0.011740 Uiso 0.405029
Rh Rh3 0.996194 0.826260 0.750000 0.011740 Uiso 0.594971
Ni Rh3 0.996194 0.826260 0.750000 0.011740 Uiso 0.405029
Rh Rh3 0.996194 0.877346 0.750000 0.011740 Uiso 0.594971
Ni Rh3 0.996194 0.877346 0.750000 0.011740 Uiso 0.405029
Rh Rh3 0.996194 0.960316 0.750000 0.011740 Uiso 0.594971
Ni Rh3 0.996194 0.960316 0.750000 0.011740 Uiso 0.405029
Rh Rh4a 0.006170 0.066489 0.250000 0.009938 Uiso 0.363233
Ni Rh4a 0.006170 0.066489 0.250000 0.009938 Uiso 0.136767
Rh Rh4a 0.006170 0.150417 0.250000 0.009938 Uiso 0.363233
Ni Rh4a 0.006170 0.150417 0.250000 0.009938 Uiso 0.136767
Rh Rh4a 0.006170 0.768414 0.250000 0.009938 Uiso 0.363233
Ni Rh4a 0.006170 0.768414 0.250000 0.009938 Uiso 0.136767
Rh Rh4a 0.006170 0.852341 0.250000 0.009938 Uiso 0.363233
Ni Rh4a 0.006170 0.852341 0.250000 0.009938 Uiso 0.136767
Rh Rh4a 0.006170 0.985320 0.250000 0.009938 Uiso 0.363233
Ni Rh4a 0.006170 0.985320 0.250000 0.009938 Uiso 0.136767
Rh Rh4a 0.034089 0.057418 0.250000 0.009938 Uiso 0.363233
Ni Rh4a 0.034089 0.057418 0.250000 0.009938 Uiso 0.136767
Rh Rh4a 0.034089 0.159489 0.250000 0.009938 Uiso 0.363233
Ni Rh4a 0.034089 0.159489 0.250000 0.009938 Uiso 0.136767
Rh Rh4a 0.034089 0.759342 0.250000 0.009938 Uiso 0.363233
Ni Rh4a 0.034089 0.759342 0.250000 0.009938 Uiso 0.136767
Rh Rh4a 0.034089 0.861413 0.250000 0.009938 Uiso 0.363233
Ni Rh4a 0.034089 0.861413 0.250000 0.009938 Uiso 0.136767
Rh Rh4a 0.034089 0.976249 0.250000 0.009938 Uiso 0.363233
Ni Rh4a 0.034089 0.976249 0.250000 0.009938 Uiso 0.136767
Rh Rh4a 0.065142 0.014678 0.250000 0.009938 Uiso 0.363233
Ni Rh4a 0.065142 0.014678 0.250000 0.009938 Uiso 0.136767
Rh Rh4a 0.083421 0.125317 0.250000 0.009938 Uiso 0.363233
Ni Rh4a 0.083421 0.125317 0.250000 0.009938 Uiso 0.136767
Rh Rh4a 0.066166 0.149066 0.250000 0.009938 Uiso 0.363233
Ni Rh4a 0.066166 0.149066 0.250000 0.009938 Uiso 0.136767
Rh Rh4a 0.065142 0.336284 0.250000 0.009938 Uiso 0.363233
Ni Rh4a 0.065142 0.336284 0.250000 0.009938 Uiso 0.136767
Rh Rh4a 0.065142 0.365640 0.250000 0.009938 Uiso 0.363233
Ni Rh4a 0.065142 0.365640 0.250000 0.009938 Uiso 0.136767
Rh Rh4a 0.084966 0.392926 0.250000 0.009938 Uiso 0.363233
Ni Rh4a 0.084966 0.392926 0.250000 0.009938 Uiso 0.136767
Rh Rh4a 0.084966 0.525905 0.250000 0.009938 Uiso 0.363233
Ni Rh4a 0.084966 0.525905 0.250000 0.009938 Uiso 0.136767
Rh Rh4a 0.065142 0.553191 0.250000 0.009938 Uiso 0.363233
Ni Rh4a 0.065142 0.553191 0.250000 0.009938 Uiso 0.136767
Rh Rh4a 0.065142 0.582547 0.250000 0.009938 Uiso 0.363233
Ni Rh4a 0.065142 0.582547 0.250000 0.009938 Uiso 0.136767
Rh Rh4a 0.066166 0.769764 0.250000 0.009938 Uiso 0.363233
Ni Rh4a 0.066166 0.769764 0.250000 0.009938 Uiso 0.136767
Rh Rh4a 0.083421 0.793514 0.250000 0.009938 Uiso 0.363233
Ni Rh4a 0.083421 0.793514 0.250000 0.009938 Uiso 0.136767
Rh Rh4a 0.065142 0.904153 0.250000 0.009938 Uiso 0.363233
Ni Rh4a 0.065142 0.904153 0.250000 0.009938 Uiso 0.136767
Rh Rh4a 0.065142 0.933509 0.250000 0.009938 Uiso 0.363233
Ni Rh4a 0.065142 0.933509 0.250000 0.009938 Uiso 0.136767
Rh Rh4a 0.112885 0.401997 0.250000 0.009938 Uiso 0.363233
Ni Rh4a 0.112885 0.401997 0.250000 0.009938 Uiso 0.136767
Rh Rh4a 0.112885 0.516833 0.250000 0.009938 Uiso 0.363233
Ni Rh4a 0.112885 0.516833 0.250000 0.009938 Uiso 0.136767
Rh Rh4a 0.162217 0.016864 0.250000 0.009938 Uiso 0.363233
Ni Rh4a 0.162217 0.016864 0.250000 0.009938 Uiso 0.136767
Rh Rh4a 0.144962 0.040613 0.250000 0.009938 Uiso 0.363233
Ni Rh4a 0.144962 0.040613 0.250000 0.009938 Uiso 0.136767
Rh Rh4a 0.144962 0.310349 0.250000 0.009938 Uiso 0.363233
Ni Rh4a 0.144962 0.310349 0.250000 0.009938 Uiso 0.136767
Rh Rh4a 0.162217 0.334098 0.250000 0.009938 Uiso 0.363233
Ni Rh4a 0.162217 0.334098 0.250000 0.009938 Uiso 0.136767
Rh Rh4a 0.162217 0.367826 0.250000 0.009938 Uiso 0.363233
Ni Rh4a 0.162217 0.367826 0.250000 0.009938 Uiso 0.136767
Rh Rh4a 0.144962 0.391575 0.250000 0.009938 Uiso 0.363233
Ni Rh4a 0.144962 0.391575 0.250000 0.009938 Uiso 0.136767
Rh Rh4a 0.162217 0.584732 0.250000 0.009938 Uiso 0.363233
Ni Rh4a 0.162217 0.584732 0.250000 0.009938 Uiso 0.136767
Rh Rh4a 0.144962 0.608482 0.250000 0.009938 Uiso 0.363233
Ni Rh4a 0.144962 0.608482 0.250000 0.009938 Uiso 0.136767
Rh Rh4a 0.144962 0.878218 0.250000 0.009938 Uiso 0.363233
Ni Rh4a 0.144962 0.878218 0.250000 0.009938 Uiso 0.136767
Rh Rh4a 0.162217 0.901967 0.250000 0.009938 Uiso 0.363233
Ni Rh4a 0.162217 0.901967 0.250000 0.009938 Uiso 0.136767
Rh Rh4a 0.162217 0.935694 0.250000 0.009938 Uiso 0.363233
Ni Rh4a 0.162217 0.935694 0.250000 0.009938 Uiso 0.136767
Rh Rh4a 0.144962 0.959444 0.250000 0.009938 Uiso 0.363233
Ni Rh4a 0.144962 0.959444 0.250000 0.009938 Uiso 0.136767
Rh Rh4a 0.212461 0.133517 0.250000 0.009938 Uiso 0.363233
Ni Rh4a 0.212461 0.133517 0.250000 0.009938 Uiso 0.136767
Rh Rh4a 0.192636 0.160803 0.250000 0.009938 Uiso 0.363233
Ni Rh4a 0.192636 0.160803 0.250000 0.009938 Uiso 0.136767
Rh Rh4a 0.192636 0.190159 0.250000 0.009938 Uiso 0.363233
Ni Rh4a 0.192636 0.190159 0.250000 0.009938 Uiso 0.136767
Rh Rh4a 0.212461 0.217445 0.250000 0.009938 Uiso 0.363233
Ni Rh4a 0.212461 0.217445 0.250000 0.009938 Uiso 0.136767
Rh Rh4a 0.212461 0.484479 0.250000 0.009938 Uiso 0.363233
Ni Rh4a 0.212461 0.484479 0.250000 0.009938 Uiso 0.136767
Rh Rh4a 0.212461 0.568407 0.250000 0.009938 Uiso 0.363233
Ni Rh4a 0.212461 0.568407 0.250000 0.009938 Uiso 0.136767
Rh Rh4a 0.212461 0.701386 0.250000 0.009938 Uiso 0.363233
Ni Rh4a 0.212461 0.701386 0.250000 0.009938 Uiso 0.136767
Rh Rh4a 0.192636 0.728672 0.250000 0.009938 Uiso 0.363233
Ni Rh4a 0.192636 0.728672 0.250000 0.009938 Uiso 0.136767
Rh Rh4a 0.192636 0.758028 0.250000 0.009938 Uiso 0.363233
Ni Rh4a 0.192636 0.758028 0.250000 0.009938 Uiso 0.136767
Rh Rh4a 0.212461 0.785314 0.250000 0.009938 Uiso 0.363233
Ni Rh4a 0.212461 0.785314 0.250000 0.009938 Uiso 0.136767
Rh Rh4a 0.240380 0.124446 0.250000 0.009938 Uiso 0.363233
Ni Rh4a 0.240380 0.124446 0.250000 0.009938 Uiso 0.136767
Rh Rh4a 0.240380 0.226516 0.250000 0.009938 Uiso 0.363233
Ni Rh4a 0.240380 0.226516 0.250000 0.009938 Uiso 0.136767
Rh Rh4a 0.240380 0.475408 0.250000 0.009938 Uiso 0.363233
Ni Rh4a 0.240380 0.475408 0.250000 0.009938 Uiso 0.136767
Rh Rh4a 0.240380 0.577479 0.250000 0.009938 Uiso 0.363233
Ni Rh4a 0.240380 0.577479 0.250000 0.009938 Uiso 0.136767
Rh Rh4a 0.240380 0.692314 0.250000 0.009938 Uiso 0.363233
Ni Rh4a 0.240380 0.692314 0.250000 0.009938 Uiso 0.136767
Rh Rh4a 0.240380 0.794385 0.250000 0.009938 Uiso 0.363233
Ni Rh4a 0.240380 0.794385 0.250000 0.009938 Uiso 0.136767
Rh Rh4a 0.272456 0.134868 0.250000 0.009938 Uiso 0.363233
Ni Rh4a 0.272456 0.134868 0.250000 0.009938 Uiso 0.136767
Rh Rh4a 0.289711 0.158617 0.250000 0.009938 Uiso 0.363233
Ni Rh4a 0.289711 0.158617 0.250000 0.009938 Uiso 0.136767
Rh Rh4a 0.289711 0.192345 0.250000 0.009938 Uiso 0.363233
Ni Rh4a 0.289711 0.192345 0.250000 0.009938 Uiso 0.136767
Rh Rh4a 0.272456 0.216094 0.250000 0.009938 Uiso 0.363233
Ni Rh4a 0.272456 0.216094 0.250000 0.009938 Uiso 0.136767
Rh Rh4a 0.272456 0.485830 0.250000 0.009938 Uiso 0.363233
Ni Rh4a 0.272456 0.485830 0.250000 0.009938 Uiso 0.136767
Rh Rh4a 0.289711 0.509580 0.250000 0.009938 Uiso 0.363233
Ni Rh4a 0.289711 0.509580 0.250000 0.009938 Uiso 0.136767
Rh Rh4a 0.272456 0.702737 0.250000 0.009938 Uiso 0.363233
Ni Rh4a 0.272456 0.702737 0.250000 0.009938 Uiso 0.136767
Rh Rh4a 0.289711 0.726486 0.250000 0.009938 Uiso 0.363233
Ni Rh4a 0.289711 0.726486 0.250000 0.009938 Uiso 0.136767
Rh Rh4a 0.289711 0.760213 0.250000 0.009938 Uiso 0.363233
Ni Rh4a 0.289711 0.760213 0.250000 0.009938 Uiso 0.136767
Rh Rh4a 0.272456 0.783963 0.250000 0.009938 Uiso 0.363233
Ni Rh4a 0.272456 0.783963 0.250000 0.009938 Uiso 0.136767
Rh Rh4a 0.418751 0.066489 0.250000 0.009938 Uiso 0.363233
Ni Rh4a 0.418751 0.066489 0.250000 0.009938 Uiso 0.136767
Rh Rh4a 0.398927 0.093775 0.250000 0.009938 Uiso 0.363233
Ni Rh4a 0.398927 0.093775 0.250000 0.009938 Uiso 0.136767
Rh Rh4a 0.398927 0.123131 0.250000 0.009938 Uiso 0.363233
Ni Rh4a 0.398927 0.123131 0.250000 0.009938 Uiso 0.136767
Rh Rh4a 0.398927 0.227831 0.250000 0.009938 Uiso 0.363233
Ni Rh4a 0.398927 0.227831 0.250000 0.009938 Uiso 0.136767
Rh Rh4a 0.398927 0.257187 0.250000 0.009938 Uiso 0.363233
Ni Rh4a 0.398927 0.257187 0.250000 0.009938 Uiso 0.136767
Rh Rh4a 0.418751 0.284473 0.250000 0.009938 Uiso 0.363233
Ni Rh4a 0.418751 0.284473 0.250000 0.009938 Uiso 0.136767
Rh Rh4a 0.418751 0.417451 0.250000 0.009938 Uiso 0.363233
Ni Rh4a 0.418751 0.417451 0.250000 0.009938 Uiso 0.136767
Rh Rh4a 0.398927 0.444737 0.250000 0.009938 Uiso 0.363233
Ni Rh4a 0.398927 0.444737 0.250000 0.009938 Uiso 0.136767
Rh Rh4a 0.398927 0.474093 0.250000 0.009938 Uiso 0.363233
Ni Rh4a 0.398927 0.474093 0.250000 0.009938 Uiso 0.136767
Rh Rh4a 0.418751 0.501379 0.250000 0.009938 Uiso 0.363233
Ni Rh4a 0.418751 0.501379 0.250000 0.009938 Uiso 0.136767
Rh Rh4a 0.418751 0.634358 0.250000 0.009938 Uiso 0.363233
Ni Rh4a 0.418751 0.634358 0.250000 0.009938 Uiso 0.136767
Rh Rh4a 0.398927 0.661644 0.250000 0.009938 Uiso 0.363233
Ni Rh4a 0.398927 0.661644 0.250000 0.009938 Uiso 0.136767
Rh Rh4a 0.398927 0.691000 0.250000 0.009938 Uiso 0.363233
Ni Rh4a 0.398927 0.691000 0.250000 0.009938 Uiso 0.136767
Rh Rh4a 0.398927 0.795700 0.250000 0.009938 Uiso 0.363233
Ni Rh4a 0.398927 0.795700 0.250000 0.009938 Uiso 0.136767
Rh Rh4a 0.398927 0.825055 0.250000 0.009938 Uiso 0.363233
Ni Rh4a 0.398927 0.825055 0.250000 0.009938 Uiso 0.136767
Rh Rh4a 0.418751 0.852341 0.250000 0.009938 Uiso 0.363233
Ni Rh4a 0.418751 0.852341 0.250000 0.009938 Uiso 0.136767
Rh Rh4a 0.418751 0.985320 0.250000 0.009938 Uiso 0.363233
Ni Rh4a 0.418751 0.985320 0.250000 0.009938 Uiso 0.136767
Rh Rh4a 0.446670 0.057418 0.250000 0.009938 Uiso 0.363233
Ni Rh4a 0.446670 0.057418 0.250000 0.009938 Uiso 0.136767
Rh Rh4a 0.446670 0.293544 0.250000 0.009938 Uiso 0.363233
Ni Rh4a 0.446670 0.293544 0.250000 0.009938 Uiso 0.136767
Rh Rh4a 0.446670 0.408380 0.250000 0.009938 Uiso 0.363233
Ni Rh4a 0.446670 0.408380 0.250000 0.009938 Uiso 0.136767
Rh Rh4a 0.446670 0.510451 0.250000 0.009938 Uiso 0.363233
Ni Rh4a 0.446670 0.510451 0.250000 0.009938 Uiso 0.136767
Rh Rh4a 0.446670 0.625287 0.250000 0.009938 Uiso 0.363233
Ni Rh4a 0.446670 0.625287 0.250000 0.009938 Uiso 0.136767
Rh Rh4a 0.446670 0.861413 0.250000 0.009938 Uiso 0.363233
Ni Rh4a 0.446670 0.861413 0.250000 0.009938 Uiso 0.136767
Rh Rh4a 0.446670 0.976249 0.250000 0.009938 Uiso 0.363233
Ni Rh4a 0.446670 0.976249 0.250000 0.009938 Uiso 0.136767
Rh Rh4a 0.496002 0.125317 0.250000 0.009938 Uiso 0.363233
Ni Rh4a 0.496002 0.125317 0.250000 0.009938 Uiso 0.136767
Rh Rh4a 0.478747 0.149066 0.250000 0.009938 Uiso 0.363233
Ni Rh4a 0.478747 0.149066 0.250000 0.009938 Uiso 0.136767
Rh Rh4a 0.478747 0.201896 0.250000 0.009938 Uiso 0.363233
Ni Rh4a 0.478747 0.201896 0.250000 0.009938 Uiso 0.136767
Rh Rh4a 0.496002 0.225645 0.250000 0.009938 Uiso 0.363233
Ni Rh4a 0.496002 0.225645 0.250000 0.009938 Uiso 0.136767
Rh Rh4a 0.478747 0.418802 0.250000 0.009938 Uiso 0.363233
Ni Rh4a 0.478747 0.418802 0.250000 0.009938 Uiso 0.136767
Rh Rh4a 0.496002 0.442552 0.250000 0.009938 Uiso 0.363233
Ni Rh4a 0.496002 0.442552 0.250000 0.009938 Uiso 0.136767
Rh Rh4a 0.496002 0.476279 0.250000 0.009938 Uiso 0.363233
Ni Rh4a 0.496002 0.476279 0.250000 0.009938 Uiso 0.136767
Rh Rh4a 0.478747 0.500028 0.250000 0.009938 Uiso 0.363233
Ni Rh4a 0.478747 0.500028 0.250000 0.009938 Uiso 0.136767
Rh Rh4a 0.496002 0.693186 0.250000 0.009938 Uiso 0.363233
Ni Rh4a 0.496002 0.693186 0.250000 0.009938 Uiso 0.136767
Rh Rh4a 0.478747 0.716935 0.250000 0.009938 Uiso 0.363233
Ni Rh4a 0.478747 0.716935 0.250000 0.009938 Uiso 0.136767
Rh Rh4a 0.478747 0.769764 0.250000 0.009938 Uiso 0.363233
Ni Rh4a 0.478747 0.769764 0.250000 0.009938 Uiso 0.136767
Rh Rh4a 0.496002 0.793514 0.250000 0.009938 Uiso 0.363233
Ni Rh4a 0.496002 0.793514 0.250000 0.009938 Uiso 0.136767
Rh Rh4a 0.478747 0.986671 0.250000 0.009938 Uiso 0.363233
Ni Rh4a 0.478747 0.986671 0.250000 0.009938 Uiso 0.136767
Rh Rh4a 0.546246 0.025064 0.250000 0.009938 Uiso 0.363233
Ni Rh4a 0.546246 0.025064 0.250000 0.009938 Uiso 0.136767
Rh Rh4a 0.546246 0.108992 0.250000 0.009938 Uiso 0.363233
Ni Rh4a 0.546246 0.108992 0.250000 0.009938 Uiso 0.136767
Rh Rh4a 0.546246 0.241970 0.250000 0.009938 Uiso 0.363233
Ni Rh4a 0.546246 0.241970 0.250000 0.009938 Uiso 0.136767
Rh Rh4a 0.546246 0.325898 0.250000 0.009938 Uiso 0.363233
Ni Rh4a 0.546246 0.325898 0.250000 0.009938 Uiso 0.136767
Rh Rh4a 0.546246 0.592933 0.250000 0.009938 Uiso 0.363233
Ni Rh4a 0.546246 0.592933 0.250000 0.009938 Uiso 0.136767
Rh Rh4a 0.546246 0.676860 0.250000 0.009938 Uiso 0.363233
Ni Rh4a 0.546246 0.676860 0.250000 0.009938 Uiso 0.136767
Rh Rh4a 0.546246 0.809839 0.250000 0.009938 Uiso 0.363233
Ni Rh4a 0.546246 0.809839 0.250000 0.009938 Uiso 0.136767
Rh Rh4a 0.546246 0.893767 0.250000 0.009938 Uiso 0.363233
Ni Rh4a 0.546246 0.893767 0.250000 0.009938 Uiso 0.136767
Rh Rh4a 0.574165 0.015992 0.250000 0.009938 Uiso 0.363233
Ni Rh4a 0.574165 0.015992 0.250000 0.009938 Uiso 0.136767
Rh Rh4a 0.574165 0.118063 0.250000 0.009938 Uiso 0.363233
Ni Rh4a 0.574165 0.118063 0.250000 0.009938 Uiso 0.136767
Rh Rh4a 0.574165 0.232899 0.250000 0.009938 Uiso 0.363233
Ni Rh4a 0.574165 0.232899 0.250000 0.009938 Uiso 0.136767
Rh Rh4a 0.574165 0.334970 0.250000 0.009938 Uiso 0.363233
Ni Rh4a 0.574165 0.334970 0.250000 0.009938 Uiso 0.136767
Rh Rh4a 0.574165 0.583861 0.250000 0.009938 Uiso 0.363233
Ni Rh4a 0.574165 0.583861 0.250000 0.009938 Uiso 0.136767
Rh Rh4a 0.574165 0.685932 0.250000 0.009938 Uiso 0.363233
Ni Rh4a 0.574165 0.685932 0.250000 0.009938 Uiso 0.136767
Rh Rh4a 0.574165 0.800768 0.250000 0.009938 Uiso 0.363233
Ni Rh4a 0.574165 0.800768 0.250000 0.009938 Uiso 0.136767
Rh Rh4a 0.574165 0.902838 0.250000 0.009938 Uiso 0.363233
Ni Rh4a 0.574165 0.902838 0.250000 0.009938 Uiso 0.136767
Rh Rh4a 0.606241 0.026415 0.250000 0.009938 Uiso 0.363233
Ni Rh4a 0.606241 0.026415 0.250000 0.009938 Uiso 0.136767
Rh Rh4a 0.623496 0.050164 0.250000 0.009938 Uiso 0.363233
Ni Rh4a 0.623496 0.050164 0.250000 0.009938 Uiso 0.136767
Rh Rh4a 0.605217 0.160803 0.250000 0.009938 Uiso 0.363233
Ni Rh4a 0.605217 0.160803 0.250000 0.009938 Uiso 0.136767
Rh Rh4a 0.605217 0.190159 0.250000 0.009938 Uiso 0.363233
Ni Rh4a 0.605217 0.190159 0.250000 0.009938 Uiso 0.136767
Rh Rh4a 0.623496 0.300798 0.250000 0.009938 Uiso 0.363233
Ni Rh4a 0.623496 0.300798 0.250000 0.009938 Uiso 0.136767
Rh Rh4a 0.606241 0.324547 0.250000 0.009938 Uiso 0.363233
Ni Rh4a 0.606241 0.324547 0.250000 0.009938 Uiso 0.136767
Rh Rh4a 0.606241 0.594283 0.250000 0.009938 Uiso 0.363233
Ni Rh4a 0.606241 0.594283 0.250000 0.009938 Uiso 0.136767
Rh Rh4a 0.623496 0.618033 0.250000 0.009938 Uiso 0.363233
Ni Rh4a 0.623496 0.618033 0.250000 0.009938 Uiso 0.136767
Rh Rh4a 0.605217 0.728672 0.250000 0.009938 Uiso 0.363233
Ni Rh4a 0.605217 0.728672 0.250000 0.009938 Uiso 0.136767
Rh Rh4a 0.605217 0.758028 0.250000 0.009938 Uiso 0.363233
Ni Rh4a 0.605217 0.758028 0.250000 0.009938 Uiso 0.136767
Rh Rh4a 0.623496 0.868667 0.250000 0.009938 Uiso 0.363233
Ni Rh4a 0.623496 0.868667 0.250000 0.009938 Uiso 0.136767
Rh Rh4a 0.606241 0.892416 0.250000 0.009938 Uiso 0.363233
Ni Rh4a 0.606241 0.892416 0.250000 0.009938 Uiso 0.136767
Rh Rh4a 0.685037 0.134868 0.250000 0.009938 Uiso 0.363233
Ni Rh4a 0.685037 0.134868 0.250000 0.009938 Uiso 0.136767
Rh Rh4a 0.702292 0.158617 0.250000 0.009938 Uiso 0.363233
Ni Rh4a 0.702292 0.158617 0.250000 0.009938 Uiso 0.136767
Rh Rh4a 0.702292 0.192345 0.250000 0.009938 Uiso 0.363233
Ni Rh4a 0.702292 0.192345 0.250000 0.009938 Uiso 0.136767
Rh Rh4a 0.685037 0.216094 0.250000 0.009938 Uiso 0.363233
Ni Rh4a 0.685037 0.216094 0.250000 0.009938 Uiso 0.136767
Rh Rh4a 0.685037 0.702737 0.250000 0.009938 Uiso 0.363233
Ni Rh4a 0.685037 0.702737 0.250000 0.009938 Uiso 0.136767
Rh Rh4a 0.702292 0.726486 0.250000 0.009938 Uiso 0.363233
Ni Rh4a 0.702292 0.726486 0.250000 0.009938 Uiso 0.136767
Rh Rh4a 0.702292 0.760213 0.250000 0.009938 Uiso 0.363233
Ni Rh4a 0.702292 0.760213 0.250000 0.009938 Uiso 0.136767
Rh Rh4a 0.685037 0.783963 0.250000 0.009938 Uiso 0.363233
Ni Rh4a 0.685037 0.783963 0.250000 0.009938 Uiso 0.136767
Rh Rh4a 0.732712 0.014678 0.250000 0.009938 Uiso 0.363233
Ni Rh4a 0.732712 0.014678 0.250000 0.009938 Uiso 0.136767
Rh Rh4a 0.752536 0.041964 0.250000 0.009938 Uiso 0.363233
Ni Rh4a 0.752536 0.041964 0.250000 0.009938 Uiso 0.136767
Rh Rh4a 0.752536 0.308998 0.250000 0.009938 Uiso 0.363233
Ni Rh4a 0.752536 0.308998 0.250000 0.009938 Uiso 0.136767
Rh Rh4a 0.732712 0.336284 0.250000 0.009938 Uiso 0.363233
Ni Rh4a 0.732712 0.336284 0.250000 0.009938 Uiso 0.136767
Rh Rh4a 0.732712 0.365640 0.250000 0.009938 Uiso 0.363233
Ni Rh4a 0.732712 0.365640 0.250000 0.009938 Uiso 0.136767
Rh Rh4a 0.752536 0.392926 0.250000 0.009938 Uiso 0.363233
Ni Rh4a 0.752536 0.392926 0.250000 0.009938 Uiso 0.136767
Rh Rh4a 0.752536 0.525905 0.250000 0.009938 Uiso 0.363233
Ni Rh4a 0.752536 0.525905 0.250000 0.009938 Uiso 0.136767
Rh Rh4a 0.732712 0.553191 0.250000 0.009938 Uiso 0.363233
Ni Rh4a 0.732712 0.553191 0.250000 0.009938 Uiso 0.136767
Rh Rh4a 0.732712 0.582547 0.250000 0.009938 Uiso 0.363233
Ni Rh4a 0.732712 0.582547 0.250000 0.009938 Uiso 0.136767
Rh Rh4a 0.752536 0.609833 0.250000 0.009938 Uiso 0.363233
Ni Rh4a 0.752536 0.609833 0.250000 0.009938 Uiso 0.136767
Rh Rh4a 0.752536 0.876867 0.250000 0.009938 Uiso 0.363233
Ni Rh4a 0.752536 0.876867 0.250000 0.009938 Uiso 0.136767
Rh Rh4a 0.732712 0.904153 0.250000 0.009938 Uiso 0.363233
Ni Rh4a 0.732712 0.904153 0.250000 0.009938 Uiso 0.136767
Rh Rh4a 0.732712 0.933509 0.250000 0.009938 Uiso 0.363233
Ni Rh4a 0.732712 0.933509 0.250000 0.009938 Uiso 0.136767
Rh Rh4a 0.752536 0.960795 0.250000 0.009938 Uiso 0.363233
Ni Rh4a 0.752536 0.960795 0.250000 0.009938 Uiso 0.136767
Rh Rh4a 0.780455 0.051035 0.250000 0.009938 Uiso 0.363233
Ni Rh4a 0.780455 0.051035 0.250000 0.009938 Uiso 0.136767
Rh Rh4a 0.780455 0.299927 0.250000 0.009938 Uiso 0.363233
Ni Rh4a 0.780455 0.299927 0.250000 0.009938 Uiso 0.136767
Rh Rh4a 0.780455 0.401997 0.250000 0.009938 Uiso 0.363233
Ni Rh4a 0.780455 0.401997 0.250000 0.009938 Uiso 0.136767
Rh Rh4a 0.780455 0.516833 0.250000 0.009938 Uiso 0.363233
Ni Rh4a 0.780455 0.516833 0.250000 0.009938 Uiso 0.136767
Rh Rh4a 0.780455 0.618904 0.250000 0.009938 Uiso 0.363233
Ni Rh4a 0.780455 0.618904 0.250000 0.009938 Uiso 0.136767
Rh Rh4a 0.780455 0.867795 0.250000 0.009938 Uiso 0.363233
Ni Rh4a 0.780455 0.867795 0.250000 0.009938 Uiso 0.136767
Rh Rh4a 0.780455 0.969866 0.250000 0.009938 Uiso 0.363233
Ni Rh4a 0.780455 0.969866 0.250000 0.009938 Uiso 0.136767
Rh Rh4a 0.829787 0.016864 0.250000 0.009938 Uiso 0.363233
Ni Rh4a 0.829787 0.016864 0.250000 0.009938 Uiso 0.136767
Rh Rh4a 0.812532 0.040613 0.250000 0.009938 Uiso 0.363233
Ni Rh4a 0.812532 0.040613 0.250000 0.009938 Uiso 0.136767
Rh Rh4a 0.812532 0.310349 0.250000 0.009938 Uiso 0.363233
Ni Rh4a 0.812532 0.310349 0.250000 0.009938 Uiso 0.136767
Rh Rh4a 0.829787 0.334098 0.250000 0.009938 Uiso 0.363233
Ni Rh4a 0.829787 0.334098 0.250000 0.009938 Uiso 0.136767
Rh Rh4a 0.829787 0.367826 0.250000 0.009938 Uiso 0.363233
Ni Rh4a 0.829787 0.367826 0.250000 0.009938 Uiso 0.136767
Rh Rh4a 0.812532 0.391575 0.250000 0.009938 Uiso 0.363233
Ni Rh4a 0.812532 0.391575 0.250000 0.009938 Uiso 0.136767
Rh Rh4a 0.829787 0.584732 0.250000 0.009938 Uiso 0.363233
Ni Rh4a 0.829787 0.584732 0.250000 0.009938 Uiso 0.136767
Rh Rh4a 0.812532 0.608482 0.250000 0.009938 Uiso 0.363233
Ni Rh4a 0.812532 0.608482 0.250000 0.009938 Uiso 0.136767
Rh Rh4a 0.812532 0.878218 0.250000 0.009938 Uiso 0.363233
Ni Rh4a 0.812532 0.878218 0.250000 0.009938 Uiso 0.136767
Rh Rh4a 0.829787 0.901967 0.250000 0.009938 Uiso 0.363233
Ni Rh4a 0.829787 0.901967 0.250000 0.009938 Uiso 0.136767
Rh Rh4a 0.829787 0.935694 0.250000 0.009938 Uiso 0.363233
Ni Rh4a 0.829787 0.935694 0.250000 0.009938 Uiso 0.136767
Rh Rh4a 0.812532 0.959444 0.250000 0.009938 Uiso 0.363233
Ni Rh4a 0.812532 0.959444 0.250000 0.009938 Uiso 0.136767
Rh Rh4a 0.880030 0.484479 0.250000 0.009938 Uiso 0.363233
Ni Rh4a 0.880030 0.484479 0.250000 0.009938 Uiso 0.136767
Rh Rh4a 0.880030 0.568407 0.250000 0.009938 Uiso 0.363233
Ni Rh4a 0.880030 0.568407 0.250000 0.009938 Uiso 0.136767
Rh Rh4a 0.907949 0.475408 0.250000 0.009938 Uiso 0.363233
Ni Rh4a 0.907949 0.475408 0.250000 0.009938 Uiso 0.136767
Rh Rh4a 0.907949 0.577479 0.250000 0.009938 Uiso 0.363233
Ni Rh4a 0.907949 0.577479 0.250000 0.009938 Uiso 0.136767
Rh Rh4a 0.939002 0.052350 0.250000 0.009938 Uiso 0.363233
Ni Rh4a 0.939002 0.052350 0.250000 0.009938 Uiso 0.136767
Rh Rh4a 0.939002 0.081706 0.250000 0.009938 Uiso 0.363233
Ni Rh4a 0.939002 0.081706 0.250000 0.009938 Uiso 0.136767
Rh Rh4a 0.958826 0.108992 0.250000 0.009938 Uiso 0.363233
Ni Rh4a 0.958826 0.108992 0.250000 0.009938 Uiso 0.136767
Rh Rh4a 0.958826 0.241970 0.250000 0.009938 Uiso 0.363233
Ni Rh4a 0.958826 0.241970 0.250000 0.009938 Uiso 0.136767
Rh Rh4a 0.939002 0.269256 0.250000 0.009938 Uiso 0.363233
Ni Rh4a 0.939002 0.269256 0.250000 0.009938 Uiso 0.136767
Rh Rh4a 0.939002 0.298612 0.250000 0.009938 Uiso 0.363233
Ni Rh4a 0.939002 0.298612 0.250000 0.009938 Uiso 0.136767
Rh Rh4a 0.940026 0.485830 0.250000 0.009938 Uiso 0.363233
Ni Rh4a 0.940026 0.485830 0.250000 0.009938 Uiso 0.136767
Rh Rh4a 0.957281 0.509580 0.250000 0.009938 Uiso 0.363233
Ni Rh4a 0.957281 0.509580 0.250000 0.009938 Uiso 0.136767
Rh Rh4a 0.939002 0.620219 0.250000 0.009938 Uiso 0.363233
Ni Rh4a 0.939002 0.620219 0.250000 0.009938 Uiso 0.136767
Rh Rh4a 0.939002 0.649574 0.250000 0.009938 Uiso 0.363233
Ni Rh4a 0.939002 0.649574 0.250000 0.009938 Uiso 0.136767
Rh Rh4a 0.958826 0.676860 0.250000 0.009938 Uiso 0.363233
Ni Rh4a 0.958826 0.676860 0.250000 0.009938 Uiso 0.136767
Rh Rh4a 0.958826 0.809839 0.250000 0.009938 Uiso 0.363233
Ni Rh4a 0.958826 0.809839 0.250000 0.009938 Uiso 0.136767
Rh Rh4a 0.939002 0.837125 0.250000 0.009938 Uiso 0.363233
Ni Rh4a 0.939002 0.837125 0.250000 0.009938 Uiso 0.136767
Rh Rh4a 0.939002 0.866481 0.250000 0.009938 Uiso 0.363233
Ni Rh4a 0.939002 0.866481 0.250000 0.009938 Uiso 0.136767
Rh Rh4a 0.939002 0.971181 0.250000 0.009938 Uiso 0.363233
Ni Rh4a 0.939002 0.971181 0.250000 0.009938 Uiso 0.136767
Rh Rh4a 0.986745 0.118063 0.250000 0.009938 Uiso 0.363233
Ni Rh4a 0.986745 0.118063 0.250000 0.009938 Uiso 0.136767
Rh Rh4a 0.986745 0.232899 0.250000 0.009938 Uiso 0.363233
Ni Rh4a 0.986745 0.232899 0.250000 0.009938 Uiso 0.136767
Rh Rh4a 0.986745 0.685932 0.250000 0.009938 Uiso 0.363233
Ni Rh4a 0.986745 0.685932 0.250000 0.009938 Uiso 0.136767
Rh Rh4a 0.986745 0.800768 0.250000 0.009938 Uiso 0.363233
Ni Rh4a 0.986745 0.800768 0.250000 0.009938 Uiso 0.136767
Rh Rh4a 0.013654 0.444737 0.750000 0.009938 Uiso 0.363233
Ni Rh4a 0.013654 0.444737 0.750000 0.009938 Uiso 0.136767
Rh Rh4a 0.013654 0.474093 0.750000 0.009938 Uiso 0.363233
Ni Rh4a 0.013654 0.474093 0.750000 0.009938 Uiso 0.136767
Rh Rh4a 0.061328 0.026415 0.750000 0.009938 Uiso 0.363233
Ni Rh4a 0.061328 0.026415 0.750000 0.009938 Uiso 0.136767
Rh Rh4a 0.044073 0.050164 0.750000 0.009938 Uiso 0.363233
Ni Rh4a 0.044073 0.050164 0.750000 0.009938 Uiso 0.136767
Rh Rh4a 0.061328 0.243321 0.750000 0.009938 Uiso 0.363233
Ni Rh4a 0.061328 0.243321 0.750000 0.009938 Uiso 0.136767
Rh Rh4a 0.044073 0.267071 0.750000 0.009938 Uiso 0.363233
Ni Rh4a 0.044073 0.267071 0.750000 0.009938 Uiso 0.136767
Rh Rh4a 0.044073 0.300798 0.750000 0.009938 Uiso 0.363233
Ni Rh4a 0.044073 0.300798 0.750000 0.009938 Uiso 0.136767
Rh Rh4a 0.061328 0.324547 0.750000 0.009938 Uiso 0.363233
Ni Rh4a 0.061328 0.324547 0.750000 0.009938 Uiso 0.136767
Rh Rh4a 0.061328 0.594283 0.750000 0.009938 Uiso 0.363233
Ni Rh4a 0.061328 0.594283 0.750000 0.009938 Uiso 0.136767
Rh Rh4a 0.044073 0.618033 0.750000 0.009938 Uiso 0.363233
Ni Rh4a 0.044073 0.618033 0.750000 0.009938 Uiso 0.136767
Rh Rh4a 0.044073 0.651760 0.750000 0.009938 Uiso 0.363233
Ni Rh4a 0.044073 0.651760 0.750000 0.009938 Uiso 0.136767
Rh Rh4a 0.061328 0.675509 0.750000 0.009938 Uiso 0.363233
Ni Rh4a 0.061328 0.675509 0.750000 0.009938 Uiso 0.136767
Rh Rh4a 0.044073 0.868667 0.750000 0.009938 Uiso 0.363233
Ni Rh4a 0.044073 0.868667 0.750000 0.009938 Uiso 0.136767
Rh Rh4a 0.061328 0.892416 0.750000 0.009938 Uiso 0.363233
Ni Rh4a 0.061328 0.892416 0.750000 0.009938 Uiso 0.136767
Rh Rh4a 0.061328 0.945246 0.750000 0.009938 Uiso 0.363233
Ni Rh4a 0.061328 0.945246 0.750000 0.009938 Uiso 0.136767
Rh Rh4a 0.044073 0.968995 0.750000 0.009938 Uiso 0.363233
Ni Rh4a 0.044073 0.968995 0.750000 0.009938 Uiso 0.136767
Rh Rh4a 0.093405 0.118063 0.750000 0.009938 Uiso 0.363233
Ni Rh4a 0.093405 0.118063 0.750000 0.009938 Uiso 0.136767
Rh Rh4a 0.093405 0.232899 0.750000 0.009938 Uiso 0.363233
Ni Rh4a 0.093405 0.232899 0.750000 0.009938 Uiso 0.136767
Rh Rh4a 0.093405 0.685932 0.750000 0.009938 Uiso 0.363233
Ni Rh4a 0.093405 0.685932 0.750000 0.009938 Uiso 0.136767
Rh Rh4a 0.093405 0.800768 0.750000 0.009938 Uiso 0.363233
Ni Rh4a 0.093405 0.800768 0.750000 0.009938 Uiso 0.136767
Rh Rh4a 0.141148 0.052350 0.750000 0.009938 Uiso 0.363233
Ni Rh4a 0.141148 0.052350 0.750000 0.009938 Uiso 0.136767
Rh Rh4a 0.141148 0.081706 0.750000 0.009938 Uiso 0.363233
Ni Rh4a 0.141148 0.081706 0.750000 0.009938 Uiso 0.136767
Rh Rh4a 0.121324 0.108992 0.750000 0.009938 Uiso 0.363233
Ni Rh4a 0.121324 0.108992 0.750000 0.009938 Uiso 0.136767
Rh Rh4a 0.121324 0.241970 0.750000 0.009938 Uiso 0.363233
Ni Rh4a 0.121324 0.241970 0.750000 0.009938 Uiso 0.136767
Rh Rh4a 0.141148 0.269256 0.750000 0.009938 Uiso 0.363233
Ni Rh4a 0.141148 0.269256 0.750000 0.009938 Uiso 0.136767
Rh Rh4a 0.141148 0.298612 0.750000 0.009938 Uiso 0.363233
Ni Rh4a 0.141148 0.298612 0.750000 0.009938 Uiso 0.136767
Rh Rh4a 0.140124 0.485830 0.750000 0.009938 Uiso 0.363233
Ni Rh4a 0.140124 0.485830 0.750000 0.009938 Uiso 0.136767
Rh Rh4a 0.122869 0.509580 0.750000 0.009938 Uiso 0.363233
Ni Rh4a 0.122869 0.509580 0.750000 0.009938 Uiso 0.136767
Rh Rh4a 0.141148 0.620219 0.750000 0.009938 Uiso 0.363233
Ni Rh4a 0.141148 0.620219 0.750000 0.009938 Uiso 0.136767
Rh Rh4a 0.141148 0.649574 0.750000 0.009938 Uiso 0.363233
Ni Rh4a 0.141148 0.649574 0.750000 0.009938 Uiso 0.136767
Rh Rh4a 0.121324 0.676860 0.750000 0.009938 Uiso 0.363233
Ni Rh4a 0.121324 0.676860 0.750000 0.009938 Uiso 0.136767
Rh Rh4a 0.121324 0.809839 0.750000 0.009938 Uiso 0.363233
Ni Rh4a 0.121324 0.809839 0.750000 0.009938 Uiso 0.136767
Rh Rh4a 0.141148 0.837125 0.750000 0.009938 Uiso 0.363233
Ni Rh4a 0.141148 0.837125 0.750000 0.009938 Uiso 0.136767
Rh Rh4a 0.141148 0.866481 0.750000 0.009938 Uiso 0.363233
Ni Rh4a 0.141148 0.866481 0.750000 0.009938 Uiso 0.136767
Rh Rh4a 0.141148 0.971181 0.750000 0.009938 Uiso 0.363233
Ni Rh4a 0.141148 0.971181 0.750000 0.009938 Uiso 0.136767
Rh Rh4a 0.172201 0.475408 0.750000 0.009938 Uiso 0.363233
Ni Rh4a 0.172201 0.475408 0.750000 0.009938 Uiso 0.136767
Rh Rh4a 0.172201 0.577479 0.750000 0.009938 Uiso 0.363233
Ni Rh4a 0.172201 0.577479 0.750000 0.009938 Uiso 0.136767
Rh Rh4a 0.200120 0.484479 0.750000 0.009938 Uiso 0.363233
Ni Rh4a 0.200120 0.484479 0.750000 0.009938 Uiso 0.136767
Rh Rh4a 0.200120 0.568407 0.750000 0.009938 Uiso 0.363233
Ni Rh4a 0.200120 0.568407 0.750000 0.009938 Uiso 0.136767
Rh Rh4a 0.250364 0.016864 0.750000 0.009938 Uiso 0.363233
Ni Rh4a 0.250364 0.016864 0.750000 0.009938 Uiso 0.136767
Rh Rh4a 0.267619 0.040613 0.750000 0.009938 Uiso 0.363233
Ni Rh4a 0.267619 0.040613 0.750000 0.009938 Uiso 0.136767
Rh Rh4a 0.267619 0.310349 0.750000 0.009938 Uiso 0.363233
Ni Rh4a 0.267619 0.310349 0.750000 0.009938 Uiso 0.136767
Rh Rh4a 0.250364 0.334098 0.750000 0.009938 Uiso 0.363233
Ni Rh4a 0.250364 0.334098 0.750000 0.009938 Uiso 0.136767
Rh Rh4a 0.250364 0.367826 0.750000 0.009938 Uiso 0.363233
Ni Rh4a 0.250364 0.367826 0.750000 0.009938 Uiso 0.136767
Rh Rh4a 0.267619 0.391575 0.750000 0.009938 Uiso 0.363233
Ni Rh4a 0.267619 0.391575 0.750000 0.009938 Uiso 0.136767
Rh Rh4a 0.250364 0.584732 0.750000 0.009938 Uiso 0.363233
Ni Rh4a 0.250364 0.584732 0.750000 0.009938 Uiso 0.136767
Rh Rh4a 0.267619 0.608482 0.750000 0.009938 Uiso 0.363233
Ni Rh4a 0.267619 0.608482 0.750000 0.009938 Uiso 0.136767
Rh Rh4a 0.267619 0.878218 0.750000 0.009938 Uiso 0.363233
Ni Rh4a 0.267619 0.878218 0.750000 0.009938 Uiso 0.136767
Rh Rh4a 0.250364 0.901967 0.750000 0.009938 Uiso 0.363233
Ni Rh4a 0.250364 0.901967 0.750000 0.009938 Uiso 0.136767
Rh Rh4a 0.250364 0.935694 0.750000 0.009938 Uiso 0.363233
Ni Rh4a 0.250364 0.935694 0.750000 0.009938 Uiso 0.136767
Rh Rh4a 0.267619 0.959444 0.750000 0.009938 Uiso 0.363233
Ni Rh4a 0.267619 0.959444 0.750000 0.009938 Uiso 0.136767
Rh Rh4a 0.299695 0.051035 0.750000 0.009938 Uiso 0.363233
Ni Rh4a 0.299695 0.051035 0.750000 0.009938 Uiso 0.136767
Rh Rh4a 0.299695 0.299927 0.750000 0.009938 Uiso 0.363233
Ni Rh4a 0.299695 0.299927 0.750000 0.009938 Uiso 0.136767
Rh Rh4a 0.299695 0.401997 0.750000 0.009938 Uiso 0.363233
Ni Rh4a 0.299695 0.401997 0.750000 0.009938 Uiso 0.136767
Rh Rh4a 0.299695 0.516833 0.750000 0.009938 Uiso 0.363233
Ni Rh4a 0.299695 0.516833 0.750000 0.009938 Uiso 0.136767
Rh Rh4a 0.299695 0.618904 0.750000 0.009938 Uiso 0.363233
Ni Rh4a 0.299695 0.618904 0.750000 0.009938 Uiso 0.136767
Rh Rh4a 0.299695 0.867795 0.750000 0.009938 Uiso 0.363233
Ni Rh4a 0.299695 0.867795 0.750000 0.009938 Uiso 0.136767
Rh Rh4a 0.299695 0.969866 0.750000 0.009938 Uiso 0.363233
Ni Rh4a 0.299695 0.969866 0.750000 0.009938 Uiso 0.136767
Rh Rh4a 0.347439 0.014678 0.750000 0.009938 Uiso 0.363233
Ni Rh4a 0.347439 0.014678 0.750000 0.009938 Uiso 0.136767
Rh Rh4a 0.327614 0.041964 0.750000 0.009938 Uiso 0.363233
Ni Rh4a 0.327614 0.041964 0.750000 0.009938 Uiso 0.136767
Rh Rh4a 0.327614 0.308998 0.750000 0.009938 Uiso 0.363233
Ni Rh4a 0.327614 0.308998 0.750000 0.009938 Uiso 0.136767
Rh Rh4a 0.347439 0.336284 0.750000 0.009938 Uiso 0.363233
Ni Rh4a 0.347439 0.336284 0.750000 0.009938 Uiso 0.136767
Rh Rh4a 0.347439 0.365640 0.750000 0.009938 Uiso 0.363233
Ni Rh4a 0.347439 0.365640 0.750000 0.009938 Uiso 0.136767
Rh Rh4a 0.327614 0.392926 0.750000 0.009938 Uiso 0.363233
Ni Rh4a 0.327614 0.392926 0.750000 0.009938 Uiso 0.136767
Rh Rh4a 0.327614 0.525905 0.750000 0.009938 Uiso 0.363233
Ni Rh4a 0.327614 0.525905 0.750000 0.009938 Uiso 0.136767
Rh Rh4a 0.347439 0.553191 0.750000 0.009938 Uiso 0.363233
Ni Rh4a 0.347439 0.553191 0.750000 0.009938 Uiso 0.136767
Rh Rh4a 0.347439 0.582547 0.750000 0.009938 Uiso 0.363233
Ni Rh4a 0.347439 0.582547 0.750000 0.009938 Uiso 0.136767
Rh Rh4a 0.327614 0.609833 0.750000 0.009938 Uiso 0.363233
Ni Rh4a 0.327614 0.609833 0.750000 0.009938 Uiso 0.136767
Rh Rh4a 0.327614 0.876867 0.750000 0.009938 Uiso 0.363233
Ni Rh4a 0.327614 0.876867 0.750000 0.009938 Uiso 0.136767
Rh Rh4a 0.347439 0.904153 0.750000 0.009938 Uiso 0.363233
Ni Rh4a 0.347439 0.904153 0.750000 0.009938 Uiso 0.136767
Rh Rh4a 0.347439 0.933509 0.750000 0.009938 Uiso 0.363233
Ni Rh4a 0.347439 0.933509 0.750000 0.009938 Uiso 0.136767
Rh Rh4a 0.327614 0.960795 0.750000 0.009938 Uiso 0.363233
Ni Rh4a 0.327614 0.960795 0.750000 0.009938 Uiso 0.136767
Rh Rh4a 0.395113 0.134868 0.750000 0.009938 Uiso 0.363233
Ni Rh4a 0.395113 0.134868 0.750000 0.009938 Uiso 0.136767
Rh Rh4a 0.377858 0.158617 0.750000 0.009938 Uiso 0.363233
Ni Rh4a 0.377858 0.158617 0.750000 0.009938 Uiso 0.136767
Rh Rh4a 0.377858 0.192345 0.750000 0.009938 Uiso 0.363233
Ni Rh4a 0.377858 0.192345 0.750000 0.009938 Uiso 0.136767
Rh Rh4a 0.395113 0.216094 0.750000 0.009938 Uiso 0.363233
Ni Rh4a 0.395113 0.216094 0.750000 0.009938 Uiso 0.136767
Rh Rh4a 0.395113 0.702737 0.750000 0.009938 Uiso 0.363233
Ni Rh4a 0.395113 0.702737 0.750000 0.009938 Uiso 0.136767
Rh Rh4a 0.377858 0.726486 0.750000 0.009938 Uiso 0.363233
Ni Rh4a 0.377858 0.726486 0.750000 0.009938 Uiso 0.136767
Rh Rh4a 0.377858 0.760213 0.750000 0.009938 Uiso 0.363233
Ni Rh4a 0.377858 0.760213 0.750000 0.009938 Uiso 0.136767
Rh Rh4a 0.395113 0.783963 0.750000 0.009938 Uiso 0.363233
Ni Rh4a 0.395113 0.783963 0.750000 0.009938 Uiso 0.136767
Rh Rh4a 0.473909 0.026415 0.750000 0.009938 Uiso 0.363233
Ni Rh4a 0.473909 0.026415 0.750000 0.009938 Uiso 0.136767
Rh Rh4a 0.456654 0.050164 0.750000 0.009938 Uiso 0.363233
Ni Rh4a 0.456654 0.050164 0.750000 0.009938 Uiso 0.136767
Rh Rh4a 0.474933 0.160803 0.750000 0.009938 Uiso 0.363233
Ni Rh4a 0.474933 0.160803 0.750000 0.009938 Uiso 0.136767
Rh Rh4a 0.474933 0.190159 0.750000 0.009938 Uiso 0.363233
Ni Rh4a 0.474933 0.190159 0.750000 0.009938 Uiso 0.136767
Rh Rh4a 0.456654 0.300798 0.750000 0.009938 Uiso 0.363233
Ni Rh4a 0.456654 0.300798 0.750000 0.009938 Uiso 0.136767
Rh Rh4a 0.473909 0.324547 0.750000 0.009938 Uiso 0.363233
Ni Rh4a 0.473909 0.324547 0.750000 0.009938 Uiso 0.136767
Rh Rh4a 0.473909 0.594283 0.750000 0.009938 Uiso 0.363233
Ni Rh4a 0.473909 0.594283 0.750000 0.009938 Uiso 0.136767
Rh Rh4a 0.456654 0.618033 0.750000 0.009938 Uiso 0.363233
Ni Rh4a 0.456654 0.618033 0.750000 0.009938 Uiso 0.136767
Rh Rh4a 0.474933 0.728672 0.750000 0.009938 Uiso 0.363233
Ni Rh4a 0.474933 0.728672 0.750000 0.009938 Uiso 0.136767
Rh Rh4a 0.474933 0.758028 0.750000 0.009938 Uiso 0.363233
Ni Rh4a 0.474933 0.758028 0.750000 0.009938 Uiso 0.136767
Rh Rh4a 0.456654 0.868667 0.750000 0.009938 Uiso 0.363233
Ni Rh4a 0.456654 0.868667 0.750000 0.009938 Uiso 0.136767
Rh Rh4a 0.473909 0.892416 0.750000 0.009938 Uiso 0.363233
Ni Rh4a 0.473909 0.892416 0.750000 0.009938 Uiso 0.136767
Rh Rh4a 0.505986 0.015992 0.750000 0.009938 Uiso 0.363233
Ni Rh4a 0.505986 0.015992 0.750000 0.009938 Uiso 0.136767
Rh Rh4a 0.505986 0.118063 0.750000 0.009938 Uiso 0.363233
Ni Rh4a 0.505986 0.118063 0.750000 0.009938 Uiso 0.136767
Rh Rh4a 0.505986 0.232899 0.750000 0.009938 Uiso 0.363233
Ni Rh4a 0.505986 0.232899 0.750000 0.009938 Uiso 0.136767
Rh Rh4a 0.505986 0.334970 0.750000 0.009938 Uiso 0.363233
Ni Rh4a 0.505986 0.334970 0.750000 0.009938 Uiso 0.136767
Rh Rh4a 0.505986 0.583861 0.750000 0.009938 Uiso 0.363233
Ni Rh4a 0.505986 0.583861 0.750000 0.009938 Uiso 0.136767
Rh Rh4a 0.505986 0.685932 0.750000 0.009938 Uiso 0.363233
Ni Rh4a 0.505986 0.685932 0.750000 0.009938 Uiso 0.136767
Rh Rh4a 0.505986 0.800768 0.750000 0.009938 Uiso 0.363233
Ni Rh4a 0.505986 0.800768 0.750000 0.009938 Uiso 0.136767
Rh Rh4a 0.505986 0.902838 0.750000 0.009938 Uiso 0.363233
Ni Rh4a 0.505986 0.902838 0.750000 0.009938 Uiso 0.136767
Rh Rh4a 0.533905 0.025064 0.750000 0.009938 Uiso 0.363233
Ni Rh4a 0.533905 0.025064 0.750000 0.009938 Uiso 0.136767
Rh Rh4a 0.533905 0.108992 0.750000 0.009938 Uiso 0.363233
Ni Rh4a 0.533905 0.108992 0.750000 0.009938 Uiso 0.136767
Rh Rh4a 0.533905 0.241970 0.750000 0.009938 Uiso 0.363233
Ni Rh4a 0.533905 0.241970 0.750000 0.009938 Uiso 0.136767
Rh Rh4a 0.533905 0.325898 0.750000 0.009938 Uiso 0.363233
Ni Rh4a 0.533905 0.325898 0.750000 0.009938 Uiso 0.136767
Rh Rh4a 0.533905 0.592933 0.750000 0.009938 Uiso 0.363233
Ni Rh4a 0.533905 0.592933 0.750000 0.009938 Uiso 0.136767
Rh Rh4a 0.533905 0.676860 0.750000 0.009938 Uiso 0.363233
Ni Rh4a 0.533905 0.676860 0.750000 0.009938 Uiso 0.136767
Rh Rh4a 0.533905 0.809839 0.750000 0.009938 Uiso 0.363233
Ni Rh4a 0.533905 0.809839 0.750000 0.009938 Uiso 0.136767
Rh Rh4a 0.533905 0.893767 0.750000 0.009938 Uiso 0.363233
Ni Rh4a 0.533905 0.893767 0.750000 0.009938 Uiso 0.136767
Rh Rh4a 0.584149 0.125317 0.750000 0.009938 Uiso 0.363233
Ni Rh4a 0.584149 0.125317 0.750000 0.009938 Uiso 0.136767
Rh Rh4a 0.601404 0.149066 0.750000 0.009938 Uiso 0.363233
Ni Rh4a 0.601404 0.149066 0.750000 0.009938 Uiso 0.136767
Rh Rh4a 0.601404 0.201896 0.750000 0.009938 Uiso 0.363233
Ni Rh4a 0.601404 0.201896 0.750000 0.009938 Uiso 0.136767
Rh Rh4a 0.584149 0.225645 0.750000 0.009938 Uiso 0.363233
Ni Rh4a 0.584149 0.225645 0.750000 0.009938 Uiso 0.136767
Rh Rh4a 0.601404 0.418802 0.750000 0.009938 Uiso 0.363233
Ni Rh4a 0.601404 0.418802 0.750000 0.009938 Uiso 0.136767
Rh Rh4a 0.584149 0.442552 0.750000 0.009938 Uiso 0.363233
Ni Rh4a 0.584149 0.442552 0.750000 0.009938 Uiso 0.136767
Rh Rh4a 0.584149 0.476279 0.750000 0.009938 Uiso 0.363233
Ni Rh4a 0.584149 0.476279 0.750000 0.009938 Uiso 0.136767
Rh Rh4a 0.601404 0.500028 0.750000 0.009938 Uiso 0.363233
Ni Rh4a 0.601404 0.500028 0.750000 0.009938 Uiso 0.136767
Rh Rh4a 0.584149 0.693186 0.750000 0.009938 Uiso 0.363233
Ni Rh4a 0.584149 0.693186 0.750000 0.009938 Uiso 0.136767
Rh Rh4a 0.601404 0.716935 0.750000 0.009938 Uiso 0.363233
Ni Rh4a 0.601404 0.716935 0.750000 0.009938 Uiso 0.136767
Rh Rh4a 0.601404 0.769764 0.750000 0.009938 Uiso 0.363233
Ni Rh4a 0.601404 0.769764 0.750000 0.009938 Uiso 0.136767
Rh Rh4a 0.584149 0.793514 0.750000 0.009938 Uiso 0.363233
Ni Rh4a 0.584149 0.793514 0.750000 0.009938 Uiso 0.136767
Rh Rh4a 0.601404 0.986671 0.750000 0.009938 Uiso 0.363233
Ni Rh4a 0.601404 0.986671 0.750000 0.009938 Uiso 0.136767
Rh Rh4a 0.633480 0.057418 0.750000 0.009938 Uiso 0.363233
Ni Rh4a 0.633480 0.057418 0.750000 0.009938 Uiso 0.136767
Rh Rh4a 0.633480 0.293544 0.750000 0.009938 Uiso 0.363233
Ni Rh4a 0.633480 0.293544 0.750000 0.009938 Uiso 0.136767
Rh Rh4a 0.633480 0.408380 0.750000 0.009938 Uiso 0.363233
Ni Rh4a 0.633480 0.408380 0.750000 0.009938 Uiso 0.136767
Rh Rh4a 0.633480 0.510451 0.750000 0.009938 Uiso 0.363233
Ni Rh4a 0.633480 0.510451 0.750000 0.009938 Uiso 0.136767
Rh Rh4a 0.633480 0.625287 0.750000 0.009938 Uiso 0.363233
Ni Rh4a 0.633480 0.625287 0.750000 0.009938 Uiso 0.136767
Rh Rh4a 0.633480 0.861413 0.750000 0.009938 Uiso 0.363233
Ni Rh4a 0.633480 0.861413 0.750000 0.009938 Uiso 0.136767
Rh Rh4a 0.633480 0.976249 0.750000 0.009938 Uiso 0.363233
Ni Rh4a 0.633480 0.976249 0.750000 0.009938 Uiso 0.136767
Rh Rh4a 0.661399 0.066489 0.750000 0.009938 Uiso 0.363233
Ni Rh4a 0.661399 0.066489 0.750000 0.009938 Uiso 0.136767
Rh Rh4a 0.681224 0.093775 0.750000 0.009938 Uiso 0.363233
Ni Rh4a 0.681224 0.093775 0.750000 0.009938 Uiso 0.136767
Rh Rh4a 0.681224 0.123131 0.750000 0.009938 Uiso 0.363233
Ni Rh4a 0.681224 0.123131 0.750000 0.009938 Uiso 0.136767
Rh Rh4a 0.681224 0.227831 0.750000 0.009938 Uiso 0.363233
Ni Rh4a 0.681224 0.227831 0.750000 0.009938 Uiso 0.136767
Rh Rh4a 0.681224 0.257187 0.750000 0.009938 Uiso 0.363233
Ni Rh4a 0.681224 0.257187 0.750000 0.009938 Uiso 0.136767
Rh Rh4a 0.661399 0.284473 0.750000 0.009938 Uiso 0.363233
Ni Rh4a 0.661399 0.284473 0.750000 0.009938 Uiso 0.136767
Rh Rh4a 0.661399 0.417451 0.750000 0.009938 Uiso 0.363233
Ni Rh4a 0.661399 0.417451 0.750000 0.009938 Uiso 0.136767
Rh Rh4a 0.681224 0.444737 0.750000 0.009938 Uiso 0.363233
Ni Rh4a 0.681224 0.444737 0.750000 0.009938 Uiso 0.136767
Rh Rh4a 0.681224 0.474093 0.750000 0.009938 Uiso 0.363233
Ni Rh4a 0.681224 0.474093 0.750000 0.009938 Uiso 0.136767
Rh Rh4a 0.661399 0.501379 0.750000 0.009938 Uiso 0.363233
Ni Rh4a 0.661399 0.501379 0.750000 0.009938 Uiso 0.136767
Rh Rh4a 0.661399 0.634358 0.750000 0.009938 Uiso 0.363233
Ni Rh4a 0.661399 0.634358 0.750000 0.009938 Uiso 0.136767
Rh Rh4a 0.681224 0.661644 0.750000 0.009938 Uiso 0.363233
Ni Rh4a 0.681224 0.661644 0.750000 0.009938 Uiso 0.136767
Rh Rh4a 0.681224 0.691000 0.750000 0.009938 Uiso 0.363233
Ni Rh4a 0.681224 0.691000 0.750000 0.009938 Uiso 0.136767
Rh Rh4a 0.681224 0.795700 0.750000 0.009938 Uiso 0.363233
Ni Rh4a 0.681224 0.795700 0.750000 0.009938 Uiso 0.136767
Rh Rh4a 0.681224 0.825055 0.750000 0.009938 Uiso 0.363233
Ni Rh4a 0.681224 0.825055 0.750000 0.009938 Uiso 0.136767
Rh Rh4a 0.661399 0.852341 0.750000 0.009938 Uiso 0.363233
Ni Rh4a 0.661399 0.852341 0.750000 0.009938 Uiso 0.136767
Rh Rh4a 0.661399 0.985320 0.750000 0.009938 Uiso 0.363233
Ni Rh4a 0.661399 0.985320 0.750000 0.009938 Uiso 0.136767
Rh Rh4a 0.807694 0.134868 0.750000 0.009938 Uiso 0.363233
Ni Rh4a 0.807694 0.134868 0.750000 0.009938 Uiso 0.136767
Rh Rh4a 0.790439 0.158617 0.750000 0.009938 Uiso 0.363233
Ni Rh4a 0.790439 0.158617 0.750000 0.009938 Uiso 0.136767
Rh Rh4a 0.790439 0.192345 0.750000 0.009938 Uiso 0.363233
Ni Rh4a 0.790439 0.192345 0.750000 0.009938 Uiso 0.136767
Rh Rh4a 0.807694 0.216094 0.750000 0.009938 Uiso 0.363233
Ni Rh4a 0.807694 0.216094 0.750000 0.009938 Uiso 0.136767
Rh Rh4a 0.807694 0.485830 0.750000 0.009938 Uiso 0.363233
Ni Rh4a 0.807694 0.485830 0.750000 0.009938 Uiso 0.136767
Rh Rh4a 0.790439 0.509580 0.750000 0.009938 Uiso 0.363233
Ni Rh4a 0.790439 0.509580 0.750000 0.009938 Uiso 0.136767
Rh Rh4a 0.807694 0.702737 0.750000 0.009938 Uiso 0.363233
Ni Rh4a 0.807694 0.702737 0.750000 0.009938 Uiso 0.136767
Rh Rh4a 0.790439 0.726486 0.750000 0.009938 Uiso 0.363233
Ni Rh4a 0.790439 0.726486 0.750000 0.009938 Uiso 0.136767
Rh Rh4a 0.790439 0.760213 0.750000 0.009938 Uiso 0.363233
Ni Rh4a 0.790439 0.760213 0.750000 0.009938 Uiso 0.136767
Rh Rh4a 0.807694 0.783963 0.750000 0.009938 Uiso 0.363233
Ni Rh4a 0.807694 0.783963 0.750000 0.009938 Uiso 0.136767
Rh Rh4a 0.839771 0.124446 0.750000 0.009938 Uiso 0.363233
Ni Rh4a 0.839771 0.124446 0.750000 0.009938 Uiso 0.136767
Rh Rh4a 0.839771 0.226516 0.750000 0.009938 Uiso 0.363233
Ni Rh4a 0.839771 0.226516 0.750000 0.009938 Uiso 0.136767
Rh Rh4a 0.839771 0.475408 0.750000 0.009938 Uiso 0.363233
Ni Rh4a 0.839771 0.475408 0.750000 0.009938 Uiso 0.136767
Rh Rh4a 0.839771 0.577479 0.750000 0.009938 Uiso 0.363233
Ni Rh4a 0.839771 0.577479 0.750000 0.009938 Uiso 0.136767
Rh Rh4a 0.839771 0.692314 0.750000 0.009938 Uiso 0.363233
Ni Rh4a 0.839771 0.692314 0.750000 0.009938 Uiso 0.136767
Rh Rh4a 0.839771 0.794385 0.750000 0.009938 Uiso 0.363233
Ni Rh4a 0.839771 0.794385 0.750000 0.009938 Uiso 0.136767
Rh Rh4a 0.867690 0.133517 0.750000 0.009938 Uiso 0.363233
Ni Rh4a 0.867690 0.133517 0.750000 0.009938 Uiso 0.136767
Rh Rh4a 0.887514 0.160803 0.750000 0.009938 Uiso 0.363233
Ni Rh4a 0.887514 0.160803 0.750000 0.009938 Uiso 0.136767
Rh Rh4a 0.887514 0.190159 0.750000 0.009938 Uiso 0.363233
Ni Rh4a 0.887514 0.190159 0.750000 0.009938 Uiso 0.136767
Rh Rh4a 0.867690 0.217445 0.750000 0.009938 Uiso 0.363233
Ni Rh4a 0.867690 0.217445 0.750000 0.009938 Uiso 0.136767
Rh Rh4a 0.867690 0.484479 0.750000 0.009938 Uiso 0.363233
Ni Rh4a 0.867690 0.484479 0.750000 0.009938 Uiso 0.136767
Rh Rh4a 0.867690 0.568407 0.750000 0.009938 Uiso 0.363233
Ni Rh4a 0.867690 0.568407 0.750000 0.009938 Uiso 0.136767
Rh Rh4a 0.867690 0.701386 0.750000 0.009938 Uiso 0.363233
Ni Rh4a 0.867690 0.701386 0.750000 0.009938 Uiso 0.136767
Rh Rh4a 0.887514 0.728672 0.750000 0.009938 Uiso 0.363233
Ni Rh4a 0.887514 0.728672 0.750000 0.009938 Uiso 0.136767
Rh Rh4a 0.887514 0.758028 0.750000 0.009938 Uiso 0.363233
Ni Rh4a 0.887514 0.758028 0.750000 0.009938 Uiso 0.136767
Rh Rh4a 0.867690 0.785314 0.750000 0.009938 Uiso 0.363233
Ni Rh4a 0.867690 0.785314 0.750000 0.009938 Uiso 0.136767
Rh Rh4a 0.917933 0.016864 0.750000 0.009938 Uiso 0.363233
Ni Rh4a 0.917933 0.016864 0.750000 0.009938 Uiso 0.136767
Rh Rh4a 0.935188 0.040613 0.750000 0.009938 Uiso 0.363233
Ni Rh4a 0.935188 0.040613 0.750000 0.009938 Uiso 0.136767
Rh Rh4a 0.935188 0.310349 0.750000 0.009938 Uiso 0.363233
Ni Rh4a 0.935188 0.310349 0.750000 0.009938 Uiso 0.136767
Rh Rh4a 0.917933 0.334098 0.750000 0.009938 Uiso 0.363233
Ni Rh4a 0.917933 0.334098 0.750000 0.009938 Uiso 0.136767
Rh Rh4a 0.917933 0.367826 0.750000 0.009938 Uiso 0.363233
Ni Rh4a 0.917933 0.367826 0.750000 0.009938 Uiso 0.136767
Rh Rh4a 0.935188 0.391575 0.750000 0.009938 Uiso 0.363233
Ni Rh4a 0.935188 0.391575 0.750000 0.009938 Uiso 0.136767
Rh Rh4a 0.917933 0.584732 0.750000 0.009938 Uiso 0.363233
Ni Rh4a 0.917933 0.584732 0.750000 0.009938 Uiso 0.136767
Rh Rh4a 0.935188 0.608482 0.750000 0.009938 Uiso 0.363233
Ni Rh4a 0.935188 0.608482 0.750000 0.009938 Uiso 0.136767
Rh Rh4a 0.935188 0.878218 0.750000 0.009938 Uiso 0.363233
Ni Rh4a 0.935188 0.878218 0.750000 0.009938 Uiso 0.136767
Rh Rh4a 0.917933 0.901967 0.750000 0.009938 Uiso 0.363233
Ni Rh4a 0.917933 0.901967 0.750000 0.009938 Uiso 0.136767
Rh Rh4a 0.917933 0.935694 0.750000 0.009938 Uiso 0.363233
Ni Rh4a 0.917933 0.935694 0.750000 0.009938 Uiso 0.136767
Rh Rh4a 0.935188 0.959444 0.750000 0.009938 Uiso 0.363233
Ni Rh4a 0.935188 0.959444 0.750000 0.009938 Uiso 0.136767
Rh Rh4a 0.967265 0.401997 0.750000 0.009938 Uiso 0.363233
Ni Rh4a 0.967265 0.401997 0.750000 0.009938 Uiso 0.136767
Rh Rh4a 0.967265 0.516833 0.750000 0.009938 Uiso 0.363233
Ni Rh4a 0.967265 0.516833 0.750000 0.009938 Uiso 0.136767
Rh Rh4a 0.996729 0.125317 0.750000 0.009938 Uiso 0.363233
Ni Rh4a 0.996729 0.125317 0.750000 0.009938 Uiso 0.136767
Rh Rh4a 0.995184 0.392926 0.750000 0.009938 Uiso 0.363233
Ni Rh4a 0.995184 0.392926 0.750000 0.009938 Uiso 0.136767
Rh Rh4a 0.995184 0.525905 0.750000 0.009938 Uiso 0.363233
Ni Rh4a 0.995184 0.525905 0.750000 0.009938 Uiso 0.136767
Rh Rh4a 0.996729 0.793514 0.750000 0.009938 Uiso 0.363233
Ni Rh4a 0.996729 0.793514 0.750000 0.009938 Uiso 0.136767
Al Al5a 0.005415 0.016665 0.250000 0.010945 Uiso 0.301326
Rh Al5a 0.005415 0.016665 0.250000 0.010945 Uiso 0.198674
Al Al5a 0.005415 0.200242 0.250000 0.010945 Uiso 0.301326
Rh Al5a 0.005415 0.200242 0.250000 0.010945 Uiso 0.198674
Al Al5a 0.005415 0.233571 0.250000 0.010945 Uiso 0.301326
Rh Al5a 0.005415 0.233571 0.250000 0.010945 Uiso 0.198674
Al Al5a 0.005415 0.334298 0.250000 0.010945 Uiso 0.301326
Rh Al5a 0.005415 0.334298 0.250000 0.010945 Uiso 0.198674
Al Al5a 0.005415 0.367627 0.250000 0.010945 Uiso 0.301326
Rh Al5a 0.005415 0.367627 0.250000 0.010945 Uiso 0.198674
Al Al5a 0.005415 0.551204 0.250000 0.010945 Uiso 0.301326
Rh Al5a 0.005415 0.551204 0.250000 0.010945 Uiso 0.198674
Al Al5a 0.005415 0.584533 0.250000 0.010945 Uiso 0.301326
Rh Al5a 0.005415 0.584533 0.250000 0.010945 Uiso 0.198674
Al Al5a 0.005415 0.685260 0.250000 0.010945 Uiso 0.301326
Rh Al5a 0.005415 0.685260 0.250000 0.010945 Uiso 0.198674
Al Al5a 0.005415 0.718589 0.250000 0.010945 Uiso 0.301326
Rh Al5a 0.005415 0.718589 0.250000 0.010945 Uiso 0.198674
Al Al5a 0.005415 0.902166 0.250000 0.010945 Uiso 0.301326
Rh Al5a 0.005415 0.902166 0.250000 0.010945 Uiso 0.198674
Al Al5a 0.005415 0.935495 0.250000 0.010945 Uiso 0.301326
Rh Al5a 0.005415 0.935495 0.250000 0.010945 Uiso 0.198674
Al Al5a 0.017522 0.000000 0.250000 0.010945 Uiso 0.301326
Rh Al5a 0.017522 0.000000 0.250000 0.010945 Uiso 0.198674
Al Al5a 0.017522 0.216907 0.250000 0.010945 Uiso 0.301326
Rh Al5a 0.017522 0.216907 0.250000 0.010945 Uiso 0.198674
Al Al5a 0.017522 0.350962 0.250000 0.010945 Uiso 0.301326
Rh Al5a 0.017522 0.350962 0.250000 0.010945 Uiso 0.198674
Al Al5a 0.017522 0.567869 0.250000 0.010945 Uiso 0.301326
Rh Al5a 0.017522 0.567869 0.250000 0.010945 Uiso 0.198674
Al Al5a 0.017522 0.701924 0.250000 0.010945 Uiso 0.301326
Rh Al5a 0.017522 0.701924 0.250000 0.010945 Uiso 0.198674
Al Al5a 0.017522 0.918831 0.250000 0.010945 Uiso 0.301326
Rh Al5a 0.017522 0.918831 0.250000 0.010945 Uiso 0.198674
Al Al5a 0.084211 0.442751 0.250000 0.010945 Uiso 0.301326
Rh Al5a 0.084211 0.442751 0.250000 0.010945 Uiso 0.198674
Al Al5a 0.064620 0.449116 0.250000 0.010945 Uiso 0.301326
Rh Al5a 0.064620 0.449116 0.250000 0.010945 Uiso 0.198674
Al Al5a 0.064620 0.469715 0.250000 0.010945 Uiso 0.301326
Rh Al5a 0.064620 0.469715 0.250000 0.010945 Uiso 0.198674
Al Al5a 0.084211 0.476080 0.250000 0.010945 Uiso 0.301326
Rh Al5a 0.084211 0.476080 0.250000 0.010945 Uiso 0.198674
Al Al5a 0.132909 0.158816 0.250000 0.010945 Uiso 0.301326
Rh Al5a 0.132909 0.158816 0.250000 0.010945 Uiso 0.198674
Al Al5a 0.113319 0.165182 0.250000 0.010945 Uiso 0.301326
Rh Al5a 0.113319 0.165182 0.250000 0.010945 Uiso 0.198674
Al Al5a 0.113319 0.185780 0.250000 0.010945 Uiso 0.301326
Rh Al5a 0.113319 0.185780 0.250000 0.010945 Uiso 0.198674
Al Al5a 0.132909 0.192146 0.250000 0.010945 Uiso 0.301326
Rh Al5a 0.132909 0.192146 0.250000 0.010945 Uiso 0.198674
Al Al5a 0.096318 0.459415 0.250000 0.010945 Uiso 0.301326
Rh Al5a 0.096318 0.459415 0.250000 0.010945 Uiso 0.198674
Al Al5a 0.132909 0.726685 0.250000 0.010945 Uiso 0.301326
Rh Al5a 0.132909 0.726685 0.250000 0.010945 Uiso 0.198674
Al Al5a 0.113319 0.733050 0.250000 0.010945 Uiso 0.301326
Rh Al5a 0.113319 0.733050 0.250000 0.010945 Uiso 0.198674
Al Al5a 0.113319 0.753649 0.250000 0.010945 Uiso 0.301326
Rh Al5a 0.113319 0.753649 0.250000 0.010945 Uiso 0.198674
Al Al5a 0.132909 0.760014 0.250000 0.010945 Uiso 0.301326
Rh Al5a 0.132909 0.760014 0.250000 0.010945 Uiso 0.198674
Al Al5a 0.145017 0.175481 0.250000 0.010945 Uiso 0.301326
Rh Al5a 0.145017 0.175481 0.250000 0.010945 Uiso 0.198674
Al Al5a 0.145017 0.743350 0.250000 0.010945 Uiso 0.301326
Rh Al5a 0.145017 0.743350 0.250000 0.010945 Uiso 0.198674
Al Al5a 0.211705 0.050363 0.250000 0.010945 Uiso 0.301326
Rh Al5a 0.211705 0.050363 0.250000 0.010945 Uiso 0.198674
Al Al5a 0.192115 0.056729 0.250000 0.010945 Uiso 0.301326
Rh Al5a 0.192115 0.056729 0.250000 0.010945 Uiso 0.198674
Al Al5a 0.192115 0.077327 0.250000 0.010945 Uiso 0.301326
Rh Al5a 0.192115 0.077327 0.250000 0.010945 Uiso 0.198674
Al Al5a 0.211705 0.083692 0.250000 0.010945 Uiso 0.301326
Rh Al5a 0.211705 0.083692 0.250000 0.010945 Uiso 0.198674
Al Al5a 0.211705 0.267270 0.250000 0.010945 Uiso 0.301326
Rh Al5a 0.211705 0.267270 0.250000 0.010945 Uiso 0.198674
Al Al5a 0.192115 0.273635 0.250000 0.010945 Uiso 0.301326
Rh Al5a 0.192115 0.273635 0.250000 0.010945 Uiso 0.198674
Al Al5a 0.192115 0.294234 0.250000 0.010945 Uiso 0.301326
Rh Al5a 0.192115 0.294234 0.250000 0.010945 Uiso 0.198674
Al Al5a 0.211705 0.300599 0.250000 0.010945 Uiso 0.301326
Rh Al5a 0.211705 0.300599 0.250000 0.010945 Uiso 0.198674
Al Al5a 0.211705 0.401325 0.250000 0.010945 Uiso 0.301326
Rh Al5a 0.211705 0.401325 0.250000 0.010945 Uiso 0.198674
Al Al5a 0.192115 0.407691 0.250000 0.010945 Uiso 0.301326
Rh Al5a 0.192115 0.407691 0.250000 0.010945 Uiso 0.198674
Al Al5a 0.192115 0.428289 0.250000 0.010945 Uiso 0.301326
Rh Al5a 0.192115 0.428289 0.250000 0.010945 Uiso 0.198674
Al Al5a 0.211705 0.434655 0.250000 0.010945 Uiso 0.301326
Rh Al5a 0.211705 0.434655 0.250000 0.010945 Uiso 0.198674
Al Al5a 0.211705 0.618232 0.250000 0.010945 Uiso 0.301326
Rh Al5a 0.211705 0.618232 0.250000 0.010945 Uiso 0.198674
Al Al5a 0.192115 0.624597 0.250000 0.010945 Uiso 0.301326
Rh Al5a 0.192115 0.624597 0.250000 0.010945 Uiso 0.198674
Al Al5a 0.192115 0.645196 0.250000 0.010945 Uiso 0.301326
Rh Al5a 0.192115 0.645196 0.250000 0.010945 Uiso 0.198674
Al Al5a 0.211705 0.651561 0.250000 0.010945 Uiso 0.301326
Rh Al5a 0.211705 0.651561 0.250000 0.010945 Uiso 0.198674
Al Al5a 0.211705 0.835138 0.250000 0.010945 Uiso 0.301326
Rh Al5a 0.211705 0.835138 0.250000 0.010945 Uiso 0.198674
Al Al5a 0.192115 0.841504 0.250000 0.010945 Uiso 0.301326
Rh Al5a 0.192115 0.841504 0.250000 0.010945 Uiso 0.198674
Al Al5a 0.192115 0.862102 0.250000 0.010945 Uiso 0.301326
Rh Al5a 0.192115 0.862102 0.250000 0.010945 Uiso 0.198674
Al Al5a 0.211705 0.868468 0.250000 0.010945 Uiso 0.301326
Rh Al5a 0.211705 0.868468 0.250000 0.010945 Uiso 0.198674
Al Al5a 0.211705 0.969194 0.250000 0.010945 Uiso 0.301326
Rh Al5a 0.211705 0.969194 0.250000 0.010945 Uiso 0.198674
Al Al5a 0.192115 0.975559 0.250000 0.010945 Uiso 0.301326
Rh Al5a 0.192115 0.975559 0.250000 0.010945 Uiso 0.198674
Al Al5a 0.192115 0.996158 0.250000 0.010945 Uiso 0.301326
Rh Al5a 0.192115 0.996158 0.250000 0.010945 Uiso 0.198674
Al Al5a 0.223813 0.067028 0.250000 0.010945 Uiso 0.301326
Rh Al5a 0.223813 0.067028 0.250000 0.010945 Uiso 0.198674
Al Al5a 0.223813 0.283934 0.250000 0.010945 Uiso 0.301326
Rh Al5a 0.223813 0.283934 0.250000 0.010945 Uiso 0.198674
Al Al5a 0.223813 0.417990 0.250000 0.010945 Uiso 0.301326
Rh Al5a 0.223813 0.417990 0.250000 0.010945 Uiso 0.198674
Al Al5a 0.223813 0.634896 0.250000 0.010945 Uiso 0.301326
Rh Al5a 0.223813 0.634896 0.250000 0.010945 Uiso 0.198674
Al Al5a 0.223813 0.851803 0.250000 0.010945 Uiso 0.301326
Rh Al5a 0.223813 0.851803 0.250000 0.010945 Uiso 0.198674
Al Al5a 0.223813 0.985859 0.250000 0.010945 Uiso 0.301326
Rh Al5a 0.223813 0.985859 0.250000 0.010945 Uiso 0.198674
Al Al5a 0.339199 0.091789 0.250000 0.010945 Uiso 0.301326
Rh Al5a 0.339199 0.091789 0.250000 0.010945 Uiso 0.198674
Al Al5a 0.319609 0.098154 0.250000 0.010945 Uiso 0.301326
Rh Al5a 0.319609 0.098154 0.250000 0.010945 Uiso 0.198674
Al Al5a 0.319609 0.118753 0.250000 0.010945 Uiso 0.301326
Rh Al5a 0.319609 0.118753 0.250000 0.010945 Uiso 0.198674
Al Al5a 0.339199 0.125118 0.250000 0.010945 Uiso 0.301326
Rh Al5a 0.339199 0.125118 0.250000 0.010945 Uiso 0.198674
Al Al5a 0.339199 0.225844 0.250000 0.010945 Uiso 0.301326
Rh Al5a 0.339199 0.225844 0.250000 0.010945 Uiso 0.198674
Al Al5a 0.319609 0.232210 0.250000 0.010945 Uiso 0.301326
Rh Al5a 0.319609 0.232210 0.250000 0.010945 Uiso 0.198674
Al Al5a 0.319609 0.252808 0.250000 0.010945 Uiso 0.301326
Rh Al5a 0.319609 0.252808 0.250000 0.010945 Uiso 0.198674
Al Al5a 0.339199 0.259173 0.250000 0.010945 Uiso 0.301326
Rh Al5a 0.339199 0.259173 0.250000 0.010945 Uiso 0.198674
Al Al5a 0.339199 0.442751 0.250000 0.010945 Uiso 0.301326
Rh Al5a 0.339199 0.442751 0.250000 0.010945 Uiso 0.198674
Al Al5a 0.319609 0.449116 0.250000 0.010945 Uiso 0.301326
Rh Al5a 0.319609 0.449116 0.250000 0.010945 Uiso 0.198674
Al Al5a 0.319609 0.469715 0.250000 0.010945 Uiso 0.301326
Rh Al5a 0.319609 0.469715 0.250000 0.010945 Uiso 0.198674
Al Al5a 0.339199 0.476080 0.250000 0.010945 Uiso 0.301326
Rh Al5a 0.339199 0.476080 0.250000 0.010945 Uiso 0.198674
Al Al5a 0.339199 0.659657 0.250000 0.010945 Uiso 0.301326
Rh Al5a 0.339199 0.659657 0.250000 0.010945 Uiso 0.198674
Al Al5a 0.319609 0.666023 0.250000 0.010945 Uiso 0.301326
Rh Al5a 0.319609 0.666023 0.250000 0.010945 Uiso 0.198674
Al Al5a 0.319609 0.686621 0.250000 0.010945 Uiso 0.301326
Rh Al5a 0.319609 0.686621 0.250000 0.010945 Uiso 0.198674
Al Al5a 0.339199 0.692987 0.250000 0.010945 Uiso 0.301326
Rh Al5a 0.339199 0.692987 0.250000 0.010945 Uiso 0.198674
Al Al5a 0.339199 0.793713 0.250000 0.010945 Uiso 0.301326
Rh Al5a 0.339199 0.793713 0.250000 0.010945 Uiso 0.198674
Al Al5a 0.319609 0.800078 0.250000 0.010945 Uiso 0.301326
Rh Al5a 0.319609 0.800078 0.250000 0.010945 Uiso 0.198674
Al Al5a 0.319609 0.820677 0.250000 0.010945 Uiso 0.301326
Rh Al5a 0.319609 0.820677 0.250000 0.010945 Uiso 0.198674
Al Al5a 0.339199 0.827042 0.250000 0.010945 Uiso 0.301326
Rh Al5a 0.339199 0.827042 0.250000 0.010945 Uiso 0.198674
Al Al5a 0.351307 0.108453 0.250000 0.010945 Uiso 0.301326
Rh Al5a 0.351307 0.108453 0.250000 0.010945 Uiso 0.198674
Al Al5a 0.351307 0.242509 0.250000 0.010945 Uiso 0.301326
Rh Al5a 0.351307 0.242509 0.250000 0.010945 Uiso 0.198674
Al Al5a 0.351307 0.459415 0.250000 0.010945 Uiso 0.301326
Rh Al5a 0.351307 0.459415 0.250000 0.010945 Uiso 0.198674
Al Al5a 0.351307 0.676322 0.250000 0.010945 Uiso 0.301326
Rh Al5a 0.351307 0.676322 0.250000 0.010945 Uiso 0.198674
Al Al5a 0.351307 0.810378 0.250000 0.010945 Uiso 0.301326
Rh Al5a 0.351307 0.810378 0.250000 0.010945 Uiso 0.198674
Al Al5a 0.398405 0.010299 0.250000 0.010945 Uiso 0.301326
Rh Al5a 0.398405 0.010299 0.250000 0.010945 Uiso 0.198674
Al Al5a 0.417995 0.016665 0.250000 0.010945 Uiso 0.301326
Rh Al5a 0.417995 0.016665 0.250000 0.010945 Uiso 0.198674
Al Al5a 0.417995 0.334298 0.250000 0.010945 Uiso 0.301326
Rh Al5a 0.417995 0.334298 0.250000 0.010945 Uiso 0.198674
Al Al5a 0.398405 0.340663 0.250000 0.010945 Uiso 0.301326
Rh Al5a 0.398405 0.340663 0.250000 0.010945 Uiso 0.198674
Al Al5a 0.398405 0.361261 0.250000 0.010945 Uiso 0.301326
Rh Al5a 0.398405 0.361261 0.250000 0.010945 Uiso 0.198674
Al Al5a 0.417995 0.367627 0.250000 0.010945 Uiso 0.301326
Rh Al5a 0.417995 0.367627 0.250000 0.010945 Uiso 0.198674
Al Al5a 0.417995 0.551204 0.250000 0.010945 Uiso 0.301326
Rh Al5a 0.417995 0.551204 0.250000 0.010945 Uiso 0.198674
Al Al5a 0.398405 0.557569 0.250000 0.010945 Uiso 0.301326
Rh Al5a 0.398405 0.557569 0.250000 0.010945 Uiso 0.198674
Al Al5a 0.398405 0.578168 0.250000 0.010945 Uiso 0.301326
Rh Al5a 0.398405 0.578168 0.250000 0.010945 Uiso 0.198674
Al Al5a 0.417995 0.584533 0.250000 0.010945 Uiso 0.301326
Rh Al5a 0.417995 0.584533 0.250000 0.010945 Uiso 0.198674
Al Al5a 0.417995 0.902166 0.250000 0.010945 Uiso 0.301326
Rh Al5a 0.417995 0.902166 0.250000 0.010945 Uiso 0.198674
Al Al5a 0.398405 0.908531 0.250000 0.010945 Uiso 0.301326
Rh Al5a 0.398405 0.908531 0.250000 0.010945 Uiso 0.198674
Al Al5a 0.398405 0.929130 0.250000 0.010945 Uiso 0.301326
Rh Al5a 0.398405 0.929130 0.250000 0.010945 Uiso 0.198674
Al Al5a 0.417995 0.935495 0.250000 0.010945 Uiso 0.301326
Rh Al5a 0.417995 0.935495 0.250000 0.010945 Uiso 0.198674
Al Al5a 0.430103 0.000000 0.250000 0.010945 Uiso 0.301326
Rh Al5a 0.430103 0.000000 0.250000 0.010945 Uiso 0.198674
Al Al5a 0.430103 0.350962 0.250000 0.010945 Uiso 0.301326
Rh Al5a 0.430103 0.350962 0.250000 0.010945 Uiso 0.198674
Al Al5a 0.430103 0.567869 0.250000 0.010945 Uiso 0.301326
Rh Al5a 0.430103 0.567869 0.250000 0.010945 Uiso 0.198674
Al Al5a 0.430103 0.918831 0.250000 0.010945 Uiso 0.301326
Rh Al5a 0.430103 0.918831 0.250000 0.010945 Uiso 0.198674
Al Al5a 0.545490 0.158816 0.250000 0.010945 Uiso 0.301326
Rh Al5a 0.545490 0.158816 0.250000 0.010945 Uiso 0.198674
Al Al5a 0.525899 0.165182 0.250000 0.010945 Uiso 0.301326
Rh Al5a 0.525899 0.165182 0.250000 0.010945 Uiso 0.198674
Al Al5a 0.525899 0.185780 0.250000 0.010945 Uiso 0.301326
Rh Al5a 0.525899 0.185780 0.250000 0.010945 Uiso 0.198674
Al Al5a 0.545490 0.192146 0.250000 0.010945 Uiso 0.301326
Rh Al5a 0.545490 0.192146 0.250000 0.010945 Uiso 0.198674
Al Al5a 0.545490 0.375723 0.250000 0.010945 Uiso 0.301326
Rh Al5a 0.545490 0.375723 0.250000 0.010945 Uiso 0.198674
Al Al5a 0.525899 0.382088 0.250000 0.010945 Uiso 0.301326
Rh Al5a 0.525899 0.382088 0.250000 0.010945 Uiso 0.198674
Al Al5a 0.525899 0.402687 0.250000 0.010945 Uiso 0.301326
Rh Al5a 0.525899 0.402687 0.250000 0.010945 Uiso 0.198674
Al Al5a 0.545490 0.409052 0.250000 0.010945 Uiso 0.301326
Rh Al5a 0.545490 0.409052 0.250000 0.010945 Uiso 0.198674
Al Al5a 0.545490 0.509779 0.250000 0.010945 Uiso 0.301326
Rh Al5a 0.545490 0.509779 0.250000 0.010945 Uiso 0.198674
Al Al5a 0.525899 0.516144 0.250000 0.010945 Uiso 0.301326
Rh Al5a 0.525899 0.516144 0.250000 0.010945 Uiso 0.198674
Al Al5a 0.525899 0.536742 0.250000 0.010945 Uiso 0.301326
Rh Al5a 0.525899 0.536742 0.250000 0.010945 Uiso 0.198674
Al Al5a 0.545490 0.543108 0.250000 0.010945 Uiso 0.301326
Rh Al5a 0.545490 0.543108 0.250000 0.010945 Uiso 0.198674
Al Al5a 0.545490 0.726685 0.250000 0.010945 Uiso 0.301326
Rh Al5a 0.545490 0.726685 0.250000 0.010945 Uiso 0.198674
Al Al5a 0.525899 0.733050 0.250000 0.010945 Uiso 0.301326
Rh Al5a 0.525899 0.733050 0.250000 0.010945 Uiso 0.198674
Al Al5a 0.525899 0.753649 0.250000 0.010945 Uiso 0.301326
Rh Al5a 0.525899 0.753649 0.250000 0.010945 Uiso 0.198674
Al Al5a 0.545490 0.760014 0.250000 0.010945 Uiso 0.301326
Rh Al5a 0.545490 0.760014 0.250000 0.010945 Uiso 0.198674
Al Al5a 0.545490 0.943592 0.250000 0.010945 Uiso 0.301326
Rh Al5a 0.545490 0.943592 0.250000 0.010945 Uiso 0.198674
Al Al5a 0.525899 0.949957 0.250000 0.010945 Uiso 0.301326
Rh Al5a 0.525899 0.949957 0.250000 0.010945 Uiso 0.198674
Al Al5a 0.525899 0.970556 0.250000 0.010945 Uiso 0.301326
Rh Al5a 0.525899 0.970556 0.250000 0.010945 Uiso 0.198674
Al Al5a 0.545490 0.976921 0.250000 0.010945 Uiso 0.301326
Rh Al5a 0.545490 0.976921 0.250000 0.010945 Uiso 0.198674
Al Al5a 0.557597 0.175481 0.250000 0.010945 Uiso 0.301326
Rh Al5a 0.557597 0.175481 0.250000 0.010945 Uiso 0.198674
Al Al5a 0.557597 0.392388 0.250000 0.010945 Uiso 0.301326
Rh Al5a 0.557597 0.392388 0.250000 0.010945 Uiso 0.198674
Al Al5a 0.557597 0.526443 0.250000 0.010945 Uiso 0.301326
Rh Al5a 0.557597 0.526443 0.250000 0.010945 Uiso 0.198674
Al Al5a 0.557597 0.743350 0.250000 0.010945 Uiso 0.301326
Rh Al5a 0.557597 0.743350 0.250000 0.010945 Uiso 0.198674
Al Al5a 0.557597 0.960256 0.250000 0.010945 Uiso 0.301326
Rh Al5a 0.557597 0.960256 0.250000 0.010945 Uiso 0.198674
Al Al5a 0.653394 0.010299 0.250000 0.010945 Uiso 0.301326
Rh Al5a 0.653394 0.010299 0.250000 0.010945 Uiso 0.198674
Al Al5a 0.672984 0.016665 0.250000 0.010945 Uiso 0.301326
Rh Al5a 0.672984 0.016665 0.250000 0.010945 Uiso 0.198674
Al Al5a 0.672984 0.334298 0.250000 0.010945 Uiso 0.301326
Rh Al5a 0.672984 0.334298 0.250000 0.010945 Uiso 0.198674
Al Al5a 0.653394 0.340663 0.250000 0.010945 Uiso 0.301326
Rh Al5a 0.653394 0.340663 0.250000 0.010945 Uiso 0.198674
Al Al5a 0.653394 0.361261 0.250000 0.010945 Uiso 0.301326
Rh Al5a 0.653394 0.361261 0.250000 0.010945 Uiso 0.198674
Al Al5a 0.672984 0.367627 0.250000 0.010945 Uiso 0.301326
Rh Al5a 0.672984 0.367627 0.250000 0.010945 Uiso 0.198674
Al Al5a 0.672984 0.551204 0.250000 0.010945 Uiso 0.301326
Rh Al5a 0.672984 0.551204 0.250000 0.010945 Uiso 0.198674
Al Al5a 0.653394 0.557569 0.250000 0.010945 Uiso 0.301326
Rh Al5a 0.653394 0.557569 0.250000 0.010945 Uiso 0.198674
Al Al5a 0.653394 0.578168 0.250000 0.010945 Uiso 0.301326
Rh Al5a 0.653394 0.578168 0.250000 0.010945 Uiso 0.198674
Al Al5a 0.672984 0.584533 0.250000 0.010945 Uiso 0.301326
Rh Al5a 0.672984 0.584533 0.250000 0.010945 Uiso 0.198674
Al Al5a 0.672984 0.902166 0.250000 0.010945 Uiso 0.301326
Rh Al5a 0.672984 0.902166 0.250000 0.010945 Uiso 0.198674
Al Al5a 0.653394 0.908531 0.250000 0.010945 Uiso 0.301326
Rh Al5a 0.653394 0.908531 0.250000 0.010945 Uiso 0.198674
Al Al5a 0.653394 0.929130 0.250000 0.010945 Uiso 0.301326
Rh Al5a 0.653394 0.929130 0.250000 0.010945 Uiso 0.198674
Al Al5a 0.672984 0.935495 0.250000 0.010945 Uiso 0.301326
Rh Al5a 0.672984 0.935495 0.250000 0.010945 Uiso 0.198674
Al Al5a 0.685092 0.000000 0.250000 0.010945 Uiso 0.301326
Rh Al5a 0.685092 0.000000 0.250000 0.010945 Uiso 0.198674
Al Al5a 0.685092 0.350962 0.250000 0.010945 Uiso 0.301326
Rh Al5a 0.685092 0.350962 0.250000 0.010945 Uiso 0.198674
Al Al5a 0.685092 0.567869 0.250000 0.010945 Uiso 0.301326
Rh Al5a 0.685092 0.567869 0.250000 0.010945 Uiso 0.198674
Al Al5a 0.685092 0.918831 0.250000 0.010945 Uiso 0.301326
Rh Al5a 0.685092 0.918831 0.250000 0.010945 Uiso 0.198674
Al Al5a 0.751780 0.091789 0.250000 0.010945 Uiso 0.301326
Rh Al5a 0.751780 0.091789 0.250000 0.010945 Uiso 0.198674
Al Al5a 0.732190 0.098154 0.250000 0.010945 Uiso 0.301326
Rh Al5a 0.732190 0.098154 0.250000 0.010945 Uiso 0.198674
Al Al5a 0.732190 0.118753 0.250000 0.010945 Uiso 0.301326
Rh Al5a 0.732190 0.118753 0.250000 0.010945 Uiso 0.198674
Al Al5a 0.751780 0.125118 0.250000 0.010945 Uiso 0.301326
Rh Al5a 0.751780 0.125118 0.250000 0.010945 Uiso 0.198674
Al Al5a 0.751780 0.225844 0.250000 0.010945 Uiso 0.301326
Rh Al5a 0.751780 0.225844 0.250000 0.010945 Uiso 0.198674
Al Al5a 0.732190 0.232210 0.250000 0.010945 Uiso 0.301326
Rh Al5a 0.732190 0.232210 0.250000 0.010945 Uiso 0.198674
Al Al5a 0.732190 0.252808 0.250000 0.010945 Uiso 0.301326
Rh Al5a 0.732190 0.252808 0.250000 0.010945 Uiso 0.198674
Al Al5a 0.751780 0.259173 0.250000 0.010945 Uiso 0.301326
Rh Al5a 0.751780 0.259173 0.250000 0.010945 Uiso 0.198674
Al Al5a 0.751780 0.442751 0.250000 0.010945 Uiso 0.301326
Rh Al5a 0.751780 0.442751 0.250000 0.010945 Uiso 0.198674
Al Al5a 0.732190 0.449116 0.250000 0.010945 Uiso 0.301326
Rh Al5a 0.732190 0.449116 0.250000 0.010945 Uiso 0.198674
Al Al5a 0.732190 0.469715 0.250000 0.010945 Uiso 0.301326
Rh Al5a 0.732190 0.469715 0.250000 0.010945 Uiso 0.198674
Al Al5a 0.751780 0.476080 0.250000 0.010945 Uiso 0.301326
Rh Al5a 0.751780 0.476080 0.250000 0.010945 Uiso 0.198674
Al Al5a 0.751780 0.659657 0.250000 0.010945 Uiso 0.301326
Rh Al5a 0.751780 0.659657 0.250000 0.010945 Uiso 0.198674
Al Al5a 0.732190 0.666023 0.250000 0.010945 Uiso 0.301326
Rh Al5a 0.732190 0.666023 0.250000 0.010945 Uiso 0.198674
Al Al5a 0.732190 0.686621 0.250000 0.010945 Uiso 0.301326
Rh Al5a 0.732190 0.686621 0.250000 0.010945 Uiso 0.198674
Al Al5a 0.751780 0.692987 0.250000 0.010945 Uiso 0.301326
Rh Al5a 0.751780 0.692987 0.250000 0.010945 Uiso 0.198674
Al Al5a 0.751780 0.793713 0.250000 0.010945 Uiso 0.301326
Rh Al5a 0.751780 0.793713 0.250000 0.010945 Uiso 0.198674
Al Al5a 0.732190 0.800078 0.250000 0.010945 Uiso 0.301326
Rh Al5a 0.732190 0.800078 0.250000 0.010945 Uiso 0.198674
Al Al5a 0.732190 0.820677 0.250000 0.010945 Uiso 0.301326
Rh Al5a 0.732190 0.820677 0.250000 0.010945 Uiso 0.198674
Al Al5a 0.751780 0.827042 0.250000 0.010945 Uiso 0.301326
Rh Al5a 0.751780 0.827042 0.250000 0.010945 Uiso 0.198674
Al Al5a 0.763888 0.108453 0.250000 0.010945 Uiso 0.301326
Rh Al5a 0.763888 0.108453 0.250000 0.010945 Uiso 0.198674
Al Al5a 0.763888 0.242509 0.250000 0.010945 Uiso 0.301326
Rh Al5a 0.763888 0.242509 0.250000 0.010945 Uiso 0.198674
Al Al5a 0.763888 0.459415 0.250000 0.010945 Uiso 0.301326
Rh Al5a 0.763888 0.459415 0.250000 0.010945 Uiso 0.198674
Al Al5a 0.763888 0.676322 0.250000 0.010945 Uiso 0.301326
Rh Al5a 0.763888 0.676322 0.250000 0.010945 Uiso 0.198674
Al Al5a 0.763888 0.810378 0.250000 0.010945 Uiso 0.301326
Rh Al5a 0.763888 0.810378 0.250000 0.010945 Uiso 0.198674
Al Al5a 0.879275 0.050363 0.250000 0.010945 Uiso 0.301326
Rh Al5a 0.879275 0.050363 0.250000 0.010945 Uiso 0.198674
Al Al5a 0.859684 0.056729 0.250000 0.010945 Uiso 0.301326
Rh Al5a 0.859684 0.056729 0.250000 0.010945 Uiso 0.198674
Al Al5a 0.859684 0.077327 0.250000 0.010945 Uiso 0.301326
Rh Al5a 0.859684 0.077327 0.250000 0.010945 Uiso 0.198674
Al Al5a 0.879275 0.083692 0.250000 0.010945 Uiso 0.301326
Rh Al5a 0.879275 0.083692 0.250000 0.010945 Uiso 0.198674
Al Al5a 0.879275 0.267270 0.250000 0.010945 Uiso 0.301326
Rh Al5a 0.879275 0.267270 0.250000 0.010945 Uiso 0.198674
Al Al5a 0.859684 0.273635 0.250000 0.010945 Uiso 0.301326
Rh Al5a 0.859684 0.273635 0.250000 0.010945 Uiso 0.198674
Al Al5a 0.859684 0.294234 0.250000 0.010945 Uiso 0.301326
Rh Al5a 0.859684 0.294234 0.250000 0.010945 Uiso 0.198674
Al Al5a 0.879275 0.300599 0.250000 0.010945 Uiso 0.301326
Rh Al5a 0.879275 0.300599 0.250000 0.010945 Uiso 0.198674
Al Al5a 0.879275 0.401325 0.250000 0.010945 Uiso 0.301326
Rh Al5a 0.879275 0.401325 0.250000 0.010945 Uiso 0.198674
Al Al5a 0.859684 0.407691 0.250000 0.010945 Uiso 0.301326
Rh Al5a 0.859684 0.407691 0.250000 0.010945 Uiso 0.198674
Al Al5a 0.859684 0.428289 0.250000 0.010945 Uiso 0.301326
Rh Al5a 0.859684 0.428289 0.250000 0.010945 Uiso 0.198674
Al Al5a 0.879275 0.434655 0.250000 0.010945 Uiso 0.301326
Rh Al5a 0.879275 0.434655 0.250000 0.010945 Uiso 0.198674
Al Al5a 0.879275 0.618232 0.250000 0.010945 Uiso 0.301326
Rh Al5a 0.879275 0.618232 0.250000 0.010945 Uiso 0.198674
Al Al5a 0.859684 0.624597 0.250000 0.010945 Uiso 0.301326
Rh Al5a 0.859684 0.624597 0.250000 0.010945 Uiso 0.198674
Al Al5a 0.859684 0.645196 0.250000 0.010945 Uiso 0.301326
Rh Al5a 0.859684 0.645196 0.250000 0.010945 Uiso 0.198674
Al Al5a 0.879275 0.651561 0.250000 0.010945 Uiso 0.301326
Rh Al5a 0.879275 0.651561 0.250000 0.010945 Uiso 0.198674
Al Al5a 0.879275 0.835138 0.250000 0.010945 Uiso 0.301326
Rh Al5a 0.879275 0.835138 0.250000 0.010945 Uiso 0.198674
Al Al5a 0.859684 0.841504 0.250000 0.010945 Uiso 0.301326
Rh Al5a 0.859684 0.841504 0.250000 0.010945 Uiso 0.198674
Al Al5a 0.859684 0.862102 0.250000 0.010945 Uiso 0.301326
Rh Al5a 0.859684 0.862102 0.250000 0.010945 Uiso 0.198674
Al Al5a 0.879275 0.868468 0.250000 0.010945 Uiso 0.301326
Rh Al5a 0.879275 0.868468 0.250000 0.010945 Uiso 0.198674
Al Al5a 0.879275 0.969194 0.250000 0.010945 Uiso 0.301326
Rh Al5a 0.879275 0.969194 0.250000 0.010945 Uiso 0.198674
Al Al5a 0.859684 0.975559 0.250000 0.010945 Uiso 0.301326
Rh Al5a 0.859684 0.975559 0.250000 0.010945 Uiso 0.198674
Al Al5a 0.859684 0.996158 0.250000 0.010945 Uiso 0.301326
Rh Al5a 0.859684 0.996158 0.250000 0.010945 Uiso 0.198674
Al Al5a 0.891382 0.067028 0.250000 0.010945 Uiso 0.301326
Rh Al5a 0.891382 0.067028 0.250000 0.010945 Uiso 0.198674
Al Al5a 0.891382 0.283934 0.250000 0.010945 Uiso 0.301326
Rh Al5a 0.891382 0.283934 0.250000 0.010945 Uiso 0.198674
Al Al5a 0.891382 0.417990 0.250000 0.010945 Uiso 0.301326
Rh Al5a 0.891382 0.417990 0.250000 0.010945 Uiso 0.198674
Al Al5a 0.891382 0.634896 0.250000 0.010945 Uiso 0.301326
Rh Al5a 0.891382 0.634896 0.250000 0.010945 Uiso 0.198674
Al Al5a 0.891382 0.851803 0.250000 0.010945 Uiso 0.301326
Rh Al5a 0.891382 0.851803 0.250000 0.010945 Uiso 0.198674
Al Al5a 0.891382 0.985859 0.250000 0.010945 Uiso 0.301326
Rh Al5a 0.891382 0.985859 0.250000 0.010945 Uiso 0.198674
Al Al5a 0.958071 0.158816 0.250000 0.010945 Uiso 0.301326
Rh Al5a 0.958071 0.158816 0.250000 0.010945 Uiso 0.198674
Al Al5a 0.938480 0.165182 0.250000 0.010945 Uiso 0.301326
Rh Al5a 0.938480 0.165182 0.250000 0.010945 Uiso 0.198674
Al Al5a 0.938480 0.185780 0.250000 0.010945 Uiso 0.301326
Rh Al5a 0.938480 0.185780 0.250000 0.010945 Uiso 0.198674
Al Al5a 0.958071 0.192146 0.250000 0.010945 Uiso 0.301326
Rh Al5a 0.958071 0.192146 0.250000 0.010945 Uiso 0.198674
Al Al5a 0.958071 0.726685 0.250000 0.010945 Uiso 0.301326
Rh Al5a 0.958071 0.726685 0.250000 0.010945 Uiso 0.198674
Al Al5a 0.938480 0.733050 0.250000 0.010945 Uiso 0.301326
Rh Al5a 0.938480 0.733050 0.250000 0.010945 Uiso 0.198674
Al Al5a 0.938480 0.753649 0.250000 0.010945 Uiso 0.301326
Rh Al5a 0.938480 0.753649 0.250000 0.010945 Uiso 0.198674
Al Al5a 0.958071 0.760014 0.250000 0.010945 Uiso 0.301326
Rh Al5a 0.958071 0.760014 0.250000 0.010945 Uiso 0.198674
Al Al5a 0.970178 0.175481 0.250000 0.010945 Uiso 0.301326
Rh Al5a 0.970178 0.175481 0.250000 0.010945 Uiso 0.198674
Al Al5a 0.987179 0.449116 0.250000 0.010945 Uiso 0.301326
Rh Al5a 0.987179 0.449116 0.250000 0.010945 Uiso 0.198674
Al Al5a 0.987179 0.469715 0.250000 0.010945 Uiso 0.301326
Rh Al5a 0.987179 0.469715 0.250000 0.010945 Uiso 0.198674
Al Al5a 0.970178 0.743350 0.250000 0.010945 Uiso 0.301326
Rh Al5a 0.970178 0.743350 0.250000 0.010945 Uiso 0.198674
Al Al5a 0.014176 0.010299 0.750000 0.010945 Uiso 0.301326
Rh Al5a 0.014176 0.010299 0.750000 0.010945 Uiso 0.198674
Al Al5a 0.014176 0.206607 0.750000 0.010945 Uiso 0.301326
Rh Al5a 0.014176 0.206607 0.750000 0.010945 Uiso 0.198674
Al Al5a 0.014176 0.227206 0.750000 0.010945 Uiso 0.301326
Rh Al5a 0.014176 0.227206 0.750000 0.010945 Uiso 0.198674
Al Al5a 0.014176 0.340663 0.750000 0.010945 Uiso 0.301326
Rh Al5a 0.014176 0.340663 0.750000 0.010945 Uiso 0.198674
Al Al5a 0.014176 0.361261 0.750000 0.010945 Uiso 0.301326
Rh Al5a 0.014176 0.361261 0.750000 0.010945 Uiso 0.198674
Al Al5a 0.014176 0.557569 0.750000 0.010945 Uiso 0.301326
Rh Al5a 0.014176 0.557569 0.750000 0.010945 Uiso 0.198674
Al Al5a 0.014176 0.578168 0.750000 0.010945 Uiso 0.301326
Rh Al5a 0.014176 0.578168 0.750000 0.010945 Uiso 0.198674
Al Al5a 0.014176 0.691625 0.750000 0.010945 Uiso 0.301326
Rh Al5a 0.014176 0.691625 0.750000 0.010945 Uiso 0.198674
Al Al5a 0.014176 0.712224 0.750000 0.010945 Uiso 0.301326
Rh Al5a 0.014176 0.712224 0.750000 0.010945 Uiso 0.198674
Al Al5a 0.014176 0.908531 0.750000 0.010945 Uiso 0.301326
Rh Al5a 0.014176 0.908531 0.750000 0.010945 Uiso 0.198674
Al Al5a 0.014176 0.929130 0.750000 0.010945 Uiso 0.301326
Rh Al5a 0.014176 0.929130 0.750000 0.010945 Uiso 0.198674
Al Al5a 0.061274 0.459415 0.750000 0.010945 Uiso 0.301326
Rh Al5a 0.061274 0.459415 0.750000 0.010945 Uiso 0.198674
Al Al5a 0.109972 0.175481 0.750000 0.010945 Uiso 0.301326
Rh Al5a 0.109972 0.175481 0.750000 0.010945 Uiso 0.198674
Al Al5a 0.073381 0.442751 0.750000 0.010945 Uiso 0.301326
Rh Al5a 0.073381 0.442751 0.750000 0.010945 Uiso 0.198674
Al Al5a 0.092972 0.449116 0.750000 0.010945 Uiso 0.301326
Rh Al5a 0.092972 0.449116 0.750000 0.010945 Uiso 0.198674
Al Al5a 0.092972 0.469715 0.750000 0.010945 Uiso 0.301326
Rh Al5a 0.092972 0.469715 0.750000 0.010945 Uiso 0.198674
Al Al5a 0.073381 0.476080 0.750000 0.010945 Uiso 0.301326
Rh Al5a 0.073381 0.476080 0.750000 0.010945 Uiso 0.198674
Al Al5a 0.109972 0.743350 0.750000 0.010945 Uiso 0.301326
Rh Al5a 0.109972 0.743350 0.750000 0.010945 Uiso 0.198674
Al Al5a 0.122080 0.158816 0.750000 0.010945 Uiso 0.301326
Rh Al5a 0.122080 0.158816 0.750000 0.010945 Uiso 0.198674
Al Al5a 0.141670 0.165182 0.750000 0.010945 Uiso 0.301326
Rh Al5a 0.141670 0.165182 0.750000 0.010945 Uiso 0.198674
Al Al5a 0.141670 0.185780 0.750000 0.010945 Uiso 0.301326
Rh Al5a 0.141670 0.185780 0.750000 0.010945 Uiso 0.198674
Al Al5a 0.122080 0.192146 0.750000 0.010945 Uiso 0.301326
Rh Al5a 0.122080 0.192146 0.750000 0.010945 Uiso 0.198674
Al Al5a 0.122080 0.726685 0.750000 0.010945 Uiso 0.301326
Rh Al5a 0.122080 0.726685 0.750000 0.010945 Uiso 0.198674
Al Al5a 0.141670 0.733050 0.750000 0.010945 Uiso 0.301326
Rh Al5a 0.141670 0.733050 0.750000 0.010945 Uiso 0.198674
Al Al5a 0.141670 0.753649 0.750000 0.010945 Uiso 0.301326
Rh Al5a 0.141670 0.753649 0.750000 0.010945 Uiso 0.198674
Al Al5a 0.122080 0.760014 0.750000 0.010945 Uiso 0.301326
Rh Al5a 0.122080 0.760014 0.750000 0.010945 Uiso 0.198674
Al Al5a 0.188768 0.067028 0.750000 0.010945 Uiso 0.301326
Rh Al5a 0.188768 0.067028 0.750000 0.010945 Uiso 0.198674
Al Al5a 0.188768 0.283934 0.750000 0.010945 Uiso 0.301326
Rh Al5a 0.188768 0.283934 0.750000 0.010945 Uiso 0.198674
Al Al5a 0.188768 0.417990 0.750000 0.010945 Uiso 0.301326
Rh Al5a 0.188768 0.417990 0.750000 0.010945 Uiso 0.198674
Al Al5a 0.188768 0.634896 0.750000 0.010945 Uiso 0.301326
Rh Al5a 0.188768 0.634896 0.750000 0.010945 Uiso 0.198674
Al Al5a 0.188768 0.851803 0.750000 0.010945 Uiso 0.301326
Rh Al5a 0.188768 0.851803 0.750000 0.010945 Uiso 0.198674
Al Al5a 0.188768 0.985859 0.750000 0.010945 Uiso 0.301326
Rh Al5a 0.188768 0.985859 0.750000 0.010945 Uiso 0.198674
Al Al5a 0.200876 0.050363 0.750000 0.010945 Uiso 0.301326
Rh Al5a 0.200876 0.050363 0.750000 0.010945 Uiso 0.198674
Al Al5a 0.220466 0.056729 0.750000 0.010945 Uiso 0.301326
Rh Al5a 0.220466 0.056729 0.750000 0.010945 Uiso 0.198674
Al Al5a 0.220466 0.077327 0.750000 0.010945 Uiso 0.301326
Rh Al5a 0.220466 0.077327 0.750000 0.010945 Uiso 0.198674
Al Al5a 0.200876 0.083692 0.750000 0.010945 Uiso 0.301326
Rh Al5a 0.200876 0.083692 0.750000 0.010945 Uiso 0.198674
Al Al5a 0.200876 0.267270 0.750000 0.010945 Uiso 0.301326
Rh Al5a 0.200876 0.267270 0.750000 0.010945 Uiso 0.198674
Al Al5a 0.220466 0.273635 0.750000 0.010945 Uiso 0.301326
Rh Al5a 0.220466 0.273635 0.750000 0.010945 Uiso 0.198674
Al Al5a 0.220466 0.294234 0.750000 0.010945 Uiso 0.301326
Rh Al5a 0.220466 0.294234 0.750000 0.010945 Uiso 0.198674
Al Al5a 0.200876 0.300599 0.750000 0.010945 Uiso 0.301326
Rh Al5a 0.200876 0.300599 0.750000 0.010945 Uiso 0.198674
Al Al5a 0.200876 0.401325 0.750000 0.010945 Uiso 0.301326
Rh Al5a 0.200876 0.401325 0.750000 0.010945 Uiso 0.198674
Al Al5a 0.220466 0.407691 0.750000 0.010945 Uiso 0.301326
Rh Al5a 0.220466 0.407691 0.750000 0.010945 Uiso 0.198674
Al Al5a 0.220466 0.428289 0.750000 0.010945 Uiso 0.301326
Rh Al5a 0.220466 0.428289 0.750000 0.010945 Uiso 0.198674
Al Al5a 0.200876 0.434655 0.750000 0.010945 Uiso 0.301326
Rh Al5a 0.200876 0.434655 0.750000 0.010945 Uiso 0.198674
Al Al5a 0.200876 0.618232 0.750000 0.010945 Uiso 0.301326
Rh Al5a 0.200876 0.618232 0.750000 0.010945 Uiso 0.198674
Al Al5a 0.220466 0.624597 0.750000 0.010945 Uiso 0.301326
Rh Al5a 0.220466 0.624597 0.750000 0.010945 Uiso 0.198674
Al Al5a 0.220466 0.645196 0.750000 0.010945 Uiso 0.301326
Rh Al5a 0.220466 0.645196 0.750000 0.010945 Uiso 0.198674
Al Al5a 0.200876 0.651561 0.750000 0.010945 Uiso 0.301326
Rh Al5a 0.200876 0.651561 0.750000 0.010945 Uiso 0.198674
Al Al5a 0.200876 0.835138 0.750000 0.010945 Uiso 0.301326
Rh Al5a 0.200876 0.835138 0.750000 0.010945 Uiso 0.198674
Al Al5a 0.220466 0.841504 0.750000 0.010945 Uiso 0.301326
Rh Al5a 0.220466 0.841504 0.750000 0.010945 Uiso 0.198674
Al Al5a 0.220466 0.862102 0.750000 0.010945 Uiso 0.301326
Rh Al5a 0.220466 0.862102 0.750000 0.010945 Uiso 0.198674
Al Al5a 0.200876 0.868468 0.750000 0.010945 Uiso 0.301326
Rh Al5a 0.200876 0.868468 0.750000 0.010945 Uiso 0.198674
Al Al5a 0.200876 0.969194 0.750000 0.010945 Uiso 0.301326
Rh Al5a 0.200876 0.969194 0.750000 0.010945 Uiso 0.198674
Al Al5a 0.220466 0.975559 0.750000 0.010945 Uiso 0.301326
Rh Al5a 0.220466 0.975559 0.750000 0.010945 Uiso 0.198674
Al Al5a 0.220466 0.996158 0.750000 0.010945 Uiso 0.301326
Rh Al5a 0.220466 0.996158 0.750000 0.010945 Uiso 0.198674
Al Al5a 0.316263 0.108453 0.750000 0.010945 Uiso 0.301326
Rh Al5a 0.316263 0.108453 0.750000 0.010945 Uiso 0.198674
Al Al5a 0.316263 0.242509 0.750000 0.010945 Uiso 0.301326
Rh Al5a 0.316263 0.242509 0.750000 0.010945 Uiso 0.198674
Al Al5a 0.316263 0.459415 0.750000 0.010945 Uiso 0.301326
Rh Al5a 0.316263 0.459415 0.750000 0.010945 Uiso 0.198674
Al Al5a 0.316263 0.676322 0.750000 0.010945 Uiso 0.301326
Rh Al5a 0.316263 0.676322 0.750000 0.010945 Uiso 0.198674
Al Al5a 0.316263 0.810378 0.750000 0.010945 Uiso 0.301326
Rh Al5a 0.316263 0.810378 0.750000 0.010945 Uiso 0.198674
Al Al5a 0.328370 0.091789 0.750000 0.010945 Uiso 0.301326
Rh Al5a 0.328370 0.091789 0.750000 0.010945 Uiso 0.198674
Al Al5a 0.347961 0.098154 0.750000 0.010945 Uiso 0.301326
Rh Al5a 0.347961 0.098154 0.750000 0.010945 Uiso 0.198674
Al Al5a 0.347961 0.118753 0.750000 0.010945 Uiso 0.301326
Rh Al5a 0.347961 0.118753 0.750000 0.010945 Uiso 0.198674
Al Al5a 0.328370 0.125118 0.750000 0.010945 Uiso 0.301326
Rh Al5a 0.328370 0.125118 0.750000 0.010945 Uiso 0.198674
Al Al5a 0.328370 0.225844 0.750000 0.010945 Uiso 0.301326
Rh Al5a 0.328370 0.225844 0.750000 0.010945 Uiso 0.198674
Al Al5a 0.347961 0.232210 0.750000 0.010945 Uiso 0.301326
Rh Al5a 0.347961 0.232210 0.750000 0.010945 Uiso 0.198674
Al Al5a 0.347961 0.252808 0.750000 0.010945 Uiso 0.301326
Rh Al5a 0.347961 0.252808 0.750000 0.010945 Uiso 0.198674
Al Al5a 0.328370 0.259173 0.750000 0.010945 Uiso 0.301326
Rh Al5a 0.328370 0.259173 0.750000 0.010945 Uiso 0.198674
Al Al5a 0.328370 0.442751 0.750000 0.010945 Uiso 0.301326
Rh Al5a 0.328370 0.442751 0.750000 0.010945 Uiso 0.198674
Al Al5a 0.347961 0.449116 0.750000 0.010945 Uiso 0.301326
Rh Al5a 0.347961 0.449116 0.750000 0.010945 Uiso 0.198674
Al Al5a 0.347961 0.469715 0.750000 0.010945 Uiso 0.301326
Rh Al5a 0.347961 0.469715 0.750000 0.010945 Uiso 0.198674
Al Al5a 0.328370 0.476080 0.750000 0.010945 Uiso 0.301326
Rh Al5a 0.328370 0.476080 0.750000 0.010945 Uiso 0.198674
Al Al5a 0.328370 0.659657 0.750000 0.010945 Uiso 0.301326
Rh Al5a 0.328370 0.659657 0.750000 0.010945 Uiso 0.198674
Al Al5a 0.347961 0.666023 0.750000 0.010945 Uiso 0.301326
Rh Al5a 0.347961 0.666023 0.750000 0.010945 Uiso 0.198674
Al Al5a 0.347961 0.686621 0.750000 0.010945 Uiso 0.301326
Rh Al5a 0.347961 0.686621 0.750000 0.010945 Uiso 0.198674
Al Al5a 0.328370 0.692987 0.750000 0.010945 Uiso 0.301326
Rh Al5a 0.328370 0.692987 0.750000 0.010945 Uiso 0.198674
Al Al5a 0.328370 0.793713 0.750000 0.010945 Uiso 0.301326
Rh Al5a 0.328370 0.793713 0.750000 0.010945 Uiso 0.198674
Al Al5a 0.347961 0.800078 0.750000 0.010945 Uiso 0.301326
Rh Al5a 0.347961 0.800078 0.750000 0.010945 Uiso 0.198674
Al Al5a 0.347961 0.820677 0.750000 0.010945 Uiso 0.301326
Rh Al5a 0.347961 0.820677 0.750000 0.010945 Uiso 0.198674
Al Al5a 0.328370 0.827042 0.750000 0.010945 Uiso 0.301326
Rh Al5a 0.328370 0.827042 0.750000 0.010945 Uiso 0.198674
Al Al5a 0.395059 0.000000 0.750000 0.010945 Uiso 0.301326
Rh Al5a 0.395059 0.000000 0.750000 0.010945 Uiso 0.198674
Al Al5a 0.395059 0.350962 0.750000 0.010945 Uiso 0.301326
Rh Al5a 0.395059 0.350962 0.750000 0.010945 Uiso 0.198674
Al Al5a 0.395059 0.567869 0.750000 0.010945 Uiso 0.301326
Rh Al5a 0.395059 0.567869 0.750000 0.010945 Uiso 0.198674
Al Al5a 0.395059 0.918831 0.750000 0.010945 Uiso 0.301326
Rh Al5a 0.395059 0.918831 0.750000 0.010945 Uiso 0.198674
Al Al5a 0.426756 0.010299 0.750000 0.010945 Uiso 0.301326
Rh Al5a 0.426756 0.010299 0.750000 0.010945 Uiso 0.198674
Al Al5a 0.407166 0.016665 0.750000 0.010945 Uiso 0.301326
Rh Al5a 0.407166 0.016665 0.750000 0.010945 Uiso 0.198674
Al Al5a 0.407166 0.334298 0.750000 0.010945 Uiso 0.301326
Rh Al5a 0.407166 0.334298 0.750000 0.010945 Uiso 0.198674
Al Al5a 0.426756 0.340663 0.750000 0.010945 Uiso 0.301326
Rh Al5a 0.426756 0.340663 0.750000 0.010945 Uiso 0.198674
Al Al5a 0.426756 0.361261 0.750000 0.010945 Uiso 0.301326
Rh Al5a 0.426756 0.361261 0.750000 0.010945 Uiso 0.198674
Al Al5a 0.407166 0.367627 0.750000 0.010945 Uiso 0.301326
Rh Al5a 0.407166 0.367627 0.750000 0.010945 Uiso 0.198674
Al Al5a 0.407166 0.551204 0.750000 0.010945 Uiso 0.301326
Rh Al5a 0.407166 0.551204 0.750000 0.010945 Uiso 0.198674
Al Al5a 0.426756 0.557569 0.750000 0.010945 Uiso 0.301326
Rh Al5a 0.426756 0.557569 0.750000 0.010945 Uiso 0.198674
Al Al5a 0.426756 0.578168 0.750000 0.010945 Uiso 0.301326
Rh Al5a 0.426756 0.578168 0.750000 0.010945 Uiso 0.198674
Al Al5a 0.407166 0.584533 0.750000 0.010945 Uiso 0.301326
Rh Al5a 0.407166 0.584533 0.750000 0.010945 Uiso 0.198674
Al Al5a 0.407166 0.902166 0.750000 0.010945 Uiso 0.301326
Rh Al5a 0.407166 0.902166 0.750000 0.010945 Uiso 0.198674
Al Al5a 0.426756 0.908531 0.750000 0.010945 Uiso 0.301326
Rh Al5a 0.426756 0.908531 0.750000 0.010945 Uiso 0.198674
Al Al5a 0.426756 0.929130 0.750000 0.010945 Uiso 0.301326
Rh Al5a 0.426756 0.929130 0.750000 0.010945 Uiso 0.198674
Al Al5a 0.407166 0.935495 0.750000 0.010945 Uiso 0.301326
Rh Al5a 0.407166 0.935495 0.750000 0.010945 Uiso 0.198674
Al Al5a 0.522553 0.175481 0.750000 0.010945 Uiso 0.301326
Rh Al5a 0.522553 0.175481 0.750000 0.010945 Uiso 0.198674
Al Al5a 0.522553 0.392388 0.750000 0.010945 Uiso 0.301326
Rh Al5a 0.522553 0.392388 0.750000 0.010945 Uiso 0.198674
Al Al5a 0.522553 0.526443 0.750000 0.010945 Uiso 0.301326
Rh Al5a 0.522553 0.526443 0.750000 0.010945 Uiso 0.198674
Al Al5a 0.522553 0.743350 0.750000 0.010945 Uiso 0.301326
Rh Al5a 0.522553 0.743350 0.750000 0.010945 Uiso 0.198674
Al Al5a 0.522553 0.960256 0.750000 0.010945 Uiso 0.301326
Rh Al5a 0.522553 0.960256 0.750000 0.010945 Uiso 0.198674
Al Al5a 0.534661 0.158816 0.750000 0.010945 Uiso 0.301326
Rh Al5a 0.534661 0.158816 0.750000 0.010945 Uiso 0.198674
Al Al5a 0.554251 0.165182 0.750000 0.010945 Uiso 0.301326
Rh Al5a 0.554251 0.165182 0.750000 0.010945 Uiso 0.198674
Al Al5a 0.554251 0.185780 0.750000 0.010945 Uiso 0.301326
Rh Al5a 0.554251 0.185780 0.750000 0.010945 Uiso 0.198674
Al Al5a 0.534661 0.192146 0.750000 0.010945 Uiso 0.301326
Rh Al5a 0.534661 0.192146 0.750000 0.010945 Uiso 0.198674
Al Al5a 0.534661 0.375723 0.750000 0.010945 Uiso 0.301326
Rh Al5a 0.534661 0.375723 0.750000 0.010945 Uiso 0.198674
Al Al5a 0.554251 0.382088 0.750000 0.010945 Uiso 0.301326
Rh Al5a 0.554251 0.382088 0.750000 0.010945 Uiso 0.198674
Al Al5a 0.554251 0.402687 0.750000 0.010945 Uiso 0.301326
Rh Al5a 0.554251 0.402687 0.750000 0.010945 Uiso 0.198674
Al Al5a 0.534661 0.409052 0.750000 0.010945 Uiso 0.301326
Rh Al5a 0.534661 0.409052 0.750000 0.010945 Uiso 0.198674
Al Al5a 0.534661 0.509779 0.750000 0.010945 Uiso 0.301326
Rh Al5a 0.534661 0.509779 0.750000 0.010945 Uiso 0.198674
Al Al5a 0.554251 0.516144 0.750000 0.010945 Uiso 0.301326
Rh Al5a 0.554251 0.516144 0.750000 0.010945 Uiso 0.198674
Al Al5a 0.554251 0.536742 0.750000 0.010945 Uiso 0.301326
Rh Al5a 0.554251 0.536742 0.750000 0.010945 Uiso 0.198674
Al Al5a 0.534661 0.543108 0.750000 0.010945 Uiso 0.301326
Rh Al5a 0.534661 0.543108 0.750000 0.010945 Uiso 0.198674
Al Al5a 0.534661 0.726685 0.750000 0.010945 Uiso 0.301326
Rh Al5a 0.534661 0.726685 0.750000 0.010945 Uiso 0.198674
Al Al5a 0.554251 0.733050 0.750000 0.010945 Uiso 0.301326
Rh Al5a 0.554251 0.733050 0.750000 0.010945 Uiso 0.198674
Al Al5a 0.554251 0.753649 0.750000 0.010945 Uiso 0.301326
Rh Al5a 0.554251 0.753649 0.750000 0.010945 Uiso 0.198674
Al Al5a 0.534661 0.760014 0.750000 0.010945 Uiso 0.301326
Rh Al5a 0.534661 0.760014 0.750000 0.010945 Uiso 0.198674
Al Al5a 0.534661 0.943592 0.750000 0.010945 Uiso 0.301326
Rh Al5a 0.534661 0.943592 0.750000 0.010945 Uiso 0.198674
Al Al5a 0.554251 0.949957 0.750000 0.010945 Uiso 0.301326
Rh Al5a 0.554251 0.949957 0.750000 0.010945 Uiso 0.198674
Al Al5a 0.554251 0.970556 0.750000 0.010945 Uiso 0.301326
Rh Al5a 0.554251 0.970556 0.750000 0.010945 Uiso 0.198674
Al Al5a 0.534661 0.976921 0.750000 0.010945 Uiso 0.301326
Rh Al5a 0.534661 0.976921 0.750000 0.010945 Uiso 0.198674
Al Al5a 0.650047 0.000000 0.750000 0.010945 Uiso 0.301326
Rh Al5a 0.650047 0.000000 0.750000 0.010945 Uiso 0.198674
Al Al5a 0.650047 0.350962 0.750000 0.010945 Uiso 0.301326
Rh Al5a 0.650047 0.350962 0.750000 0.010945 Uiso 0.198674
Al Al5a 0.650047 0.567869 0.750000 0.010945 Uiso 0.301326
Rh Al5a 0.650047 0.567869 0.750000 0.010945 Uiso 0.198674
Al Al5a 0.650047 0.918831 0.750000 0.010945 Uiso 0.301326
Rh Al5a 0.650047 0.918831 0.750000 0.010945 Uiso 0.198674
Al Al5a 0.681745 0.010299 0.750000 0.010945 Uiso 0.301326
Rh Al5a 0.681745 0.010299 0.750000 0.010945 Uiso 0.198674
Al Al5a 0.662155 0.016665 0.750000 0.010945 Uiso 0.301326
Rh Al5a 0.662155 0.016665 0.750000 0.010945 Uiso 0.198674
Al Al5a 0.662155 0.334298 0.750000 0.010945 Uiso 0.301326
Rh Al5a 0.662155 0.334298 0.750000 0.010945 Uiso 0.198674
Al Al5a 0.681745 0.340663 0.750000 0.010945 Uiso 0.301326
Rh Al5a 0.681745 0.340663 0.750000 0.010945 Uiso 0.198674
Al Al5a 0.681745 0.361261 0.750000 0.010945 Uiso 0.301326
Rh Al5a 0.681745 0.361261 0.750000 0.010945 Uiso 0.198674
Al Al5a 0.662155 0.367627 0.750000 0.010945 Uiso 0.301326
Rh Al5a 0.662155 0.367627 0.750000 0.010945 Uiso 0.198674
Al Al5a 0.662155 0.551204 0.750000 0.010945 Uiso 0.301326
Rh Al5a 0.662155 0.551204 0.750000 0.010945 Uiso 0.198674
Al Al5a 0.681745 0.557569 0.750000 0.010945 Uiso 0.301326
Rh Al5a 0.681745 0.557569 0.750000 0.010945 Uiso 0.198674
Al Al5a 0.681745 0.578168 0.750000 0.010945 Uiso 0.301326
Rh Al5a 0.681745 0.578168 0.750000 0.010945 Uiso 0.198674
Al Al5a 0.662155 0.584533 0.750000 0.010945 Uiso 0.301326
Rh Al5a 0.662155 0.584533 0.750000 0.010945 Uiso 0.198674
Al Al5a 0.662155 0.902166 0.750000 0.010945 Uiso 0.301326
Rh Al5a 0.662155 0.902166 0.750000 0.010945 Uiso 0.198674
Al Al5a 0.681745 0.908531 0.750000 0.010945 Uiso 0.301326
Rh Al5a 0.681745 0.908531 0.750000 0.010945 Uiso 0.198674
Al Al5a 0.681745 0.929130 0.750000 0.010945 Uiso 0.301326
Rh Al5a 0.681745 0.929130 0.750000 0.010945 Uiso 0.198674
Al Al5a 0.662155 0.935495 0.750000 0.010945 Uiso 0.301326
Rh Al5a 0.662155 0.935495 0.750000 0.010945 Uiso 0.198674
Al Al5a 0.728843 0.108453 0.750000 0.010945 Uiso 0.301326
Rh Al5a 0.728843 0.108453 0.750000 0.010945 Uiso 0.198674
Al Al5a 0.728843 0.242509 0.750000 0.010945 Uiso 0.301326
Rh Al5a 0.728843 0.242509 0.750000 0.010945 Uiso 0.198674
Al Al5a 0.728843 0.459415 0.750000 0.010945 Uiso 0.301326
Rh Al5a 0.728843 0.459415 0.750000 0.010945 Uiso 0.198674
Al Al5a 0.728843 0.676322 0.750000 0.010945 Uiso 0.301326
Rh Al5a 0.728843 0.676322 0.750000 0.010945 Uiso 0.198674
Al Al5a 0.728843 0.810378 0.750000 0.010945 Uiso 0.301326
Rh Al5a 0.728843 0.810378 0.750000 0.010945 Uiso 0.198674
Al Al5a 0.740951 0.091789 0.750000 0.010945 Uiso 0.301326
Rh Al5a 0.740951 0.091789 0.750000 0.010945 Uiso 0.198674
Al Al5a 0.760541 0.098154 0.750000 0.010945 Uiso 0.301326
Rh Al5a 0.760541 0.098154 0.750000 0.010945 Uiso 0.198674
Al Al5a 0.760541 0.118753 0.750000 0.010945 Uiso 0.301326
Rh Al5a 0.760541 0.118753 0.750000 0.010945 Uiso 0.198674
Al Al5a 0.740951 0.125118 0.750000 0.010945 Uiso 0.301326
Rh Al5a 0.740951 0.125118 0.750000 0.010945 Uiso 0.198674
Al Al5a 0.740951 0.225844 0.750000 0.010945 Uiso 0.301326
Rh Al5a 0.740951 0.225844 0.750000 0.010945 Uiso 0.198674
Al Al5a 0.760541 0.232210 0.750000 0.010945 Uiso 0.301326
Rh Al5a 0.760541 0.232210 0.750000 0.010945 Uiso 0.198674
Al Al5a 0.760541 0.252808 0.750000 0.010945 Uiso 0.301326
Rh Al5a 0.760541 0.252808 0.750000 0.010945 Uiso 0.198674
Al Al5a 0.740951 0.259173 0.750000 0.010945 Uiso 0.301326
Rh Al5a 0.740951 0.259173 0.750000 0.010945 Uiso 0.198674
Al Al5a 0.740951 0.442751 0.750000 0.010945 Uiso 0.301326
Rh Al5a 0.740951 0.442751 0.750000 0.010945 Uiso 0.198674
Al Al5a 0.760541 0.449116 0.750000 0.010945 Uiso 0.301326
Rh Al5a 0.760541 0.449116 0.750000 0.010945 Uiso 0.198674
Al Al5a 0.760541 0.469715 0.750000 0.010945 Uiso 0.301326
Rh Al5a 0.760541 0.469715 0.750000 0.010945 Uiso 0.198674
Al Al5a 0.740951 0.476080 0.750000 0.010945 Uiso 0.301326
Rh Al5a 0.740951 0.476080 0.750000 0.010945 Uiso 0.198674
Al Al5a 0.740951 0.659657 0.750000 0.010945 Uiso 0.301326
Rh Al5a 0.740951 0.659657 0.750000 0.010945 Uiso 0.198674
Al Al5a 0.760541 0.666023 0.750000 0.010945 Uiso 0.301326
Rh Al5a 0.760541 0.666023 0.750000 0.010945 Uiso 0.198674
Al Al5a 0.760541 0.686621 0.750000 0.010945 Uiso 0.301326
Rh Al5a 0.760541 0.686621 0.750000 0.010945 Uiso 0.198674
Al Al5a 0.740951 0.692987 0.750000 0.010945 Uiso 0.301326
Rh Al5a 0.740951 0.692987 0.750000 0.010945 Uiso 0.198674
Al Al5a 0.740951 0.793713 0.750000 0.010945 Uiso 0.301326
Rh Al5a 0.740951 0.793713 0.750000 0.010945 Uiso 0.198674
Al Al5a 0.760541 0.800078 0.750000 0.010945 Uiso 0.301326
Rh Al5a 0.760541 0.800078 0.750000 0.010945 Uiso 0.198674
Al Al5a 0.760541 0.820677 0.750000 0.010945 Uiso 0.301326
Rh Al5a 0.760541 0.820677 0.750000 0.010945 Uiso 0.198674
Al Al5a 0.740951 0.827042 0.750000 0.010945 Uiso 0.301326
Rh Al5a 0.740951 0.827042 0.750000 0.010945 Uiso 0.198674
Al Al5a 0.856338 0.067028 0.750000 0.010945 Uiso 0.301326
Rh Al5a 0.856338 0.067028 0.750000 0.010945 Uiso 0.198674
Al Al5a 0.856338 0.283934 0.750000 0.010945 Uiso 0.301326
Rh Al5a 0.856338 0.283934 0.750000 0.010945 Uiso 0.198674
Al Al5a 0.856338 0.417990 0.750000 0.010945 Uiso 0.301326
Rh Al5a 0.856338 0.417990 0.750000 0.010945 Uiso 0.198674
Al Al5a 0.856338 0.634896 0.750000 0.010945 Uiso 0.301326
Rh Al5a 0.856338 0.634896 0.750000 0.010945 Uiso 0.198674
Al Al5a 0.856338 0.851803 0.750000 0.010945 Uiso 0.301326
Rh Al5a 0.856338 0.851803 0.750000 0.010945 Uiso 0.198674
Al Al5a 0.856338 0.985859 0.750000 0.010945 Uiso 0.301326
Rh Al5a 0.856338 0.985859 0.750000 0.010945 Uiso 0.198674
Al Al5a 0.868445 0.050363 0.750000 0.010945 Uiso 0.301326
Rh Al5a 0.868445 0.050363 0.750000 0.010945 Uiso 0.198674
Al Al5a 0.888036 0.056729 0.750000 0.010945 Uiso 0.301326
Rh Al5a 0.888036 0.056729 0.750000 0.010945 Uiso 0.198674
Al Al5a 0.888036 0.077327 0.750000 0.010945 Uiso 0.301326
Rh Al5a 0.888036 0.077327 0.750000 0.010945 Uiso 0.198674
Al Al5a 0.868445 0.083692 0.750000 0.010945 Uiso 0.301326
Rh Al5a 0.868445 0.083692 0.750000 0.010945 Uiso 0.198674
Al Al5a 0.868445 0.267270 0.750000 0.010945 Uiso 0.301326
Rh Al5a 0.868445 0.267270 0.750000 0.010945 Uiso 0.198674
Al Al5a 0.888036 0.273635 0.750000 0.010945 Uiso 0.301326
Rh Al5a 0.888036 0.273635 0.750000 0.010945 Uiso 0.198674
Al Al5a 0.888036 0.294234 0.750000 0.010945 Uiso 0.301326
Rh Al5a 0.888036 0.294234 0.750000 0.010945 Uiso 0.198674
Al Al5a 0.868445 0.300599 0.750000 0.010945 Uiso 0.301326
Rh Al5a 0.868445 0.300599 0.750000 0.010945 Uiso 0.198674
Al Al5a 0.868445 0.401325 0.750000 0.010945 Uiso 0.301326
Rh Al5a 0.868445 0.401325 0.750000 0.010945 Uiso 0.198674
Al Al5a 0.888036 0.407691 0.750000 0.010945 Uiso 0.301326
Rh Al5a 0.888036 0.407691 0.750000 0.010945 Uiso 0.198674
Al Al5a 0.888036 0.428289 0.750000 0.010945 Uiso 0.301326
Rh Al5a 0.888036 0.428289 0.750000 0.010945 Uiso 0.198674
Al Al5a 0.868445 0.434655 0.750000 0.010945 Uiso 0.301326
Rh Al5a 0.868445 0.434655 0.750000 0.010945 Uiso 0.198674
Al Al5a 0.868445 0.618232 0.750000 0.010945 Uiso 0.301326
Rh Al5a 0.868445 0.618232 0.750000 0.010945 Uiso 0.198674
Al Al5a 0.888036 0.624597 0.750000 0.010945 Uiso 0.301326
Rh Al5a 0.888036 0.624597 0.750000 0.010945 Uiso 0.198674
Al Al5a 0.888036 0.645196 0.750000 0.010945 Uiso 0.301326
Rh Al5a 0.888036 0.645196 0.750000 0.010945 Uiso 0.198674
Al Al5a 0.868445 0.651561 0.750000 0.010945 Uiso 0.301326
Rh Al5a 0.868445 0.651561 0.750000 0.010945 Uiso 0.198674
Al Al5a 0.868445 0.835138 0.750000 0.010945 Uiso 0.301326
Rh Al5a 0.868445 0.835138 0.750000 0.010945 Uiso 0.198674
Al Al5a 0.888036 0.841504 0.750000 0.010945 Uiso 0.301326
Rh Al5a 0.888036 0.841504 0.750000 0.010945 Uiso 0.198674
Al Al5a 0.888036 0.862102 0.750000 0.010945 Uiso 0.301326
Rh Al5a 0.888036 0.862102 0.750000 0.010945 Uiso 0.198674
Al Al5a 0.868445 0.868468 0.750000 0.010945 Uiso 0.301326
Rh Al5a 0.868445 0.868468 0.750000 0.010945 Uiso 0.198674
Al Al5a 0.868445 0.969194 0.750000 0.010945 Uiso 0.301326
Rh Al5a 0.868445 0.969194 0.750000 0.010945 Uiso 0.198674
Al Al5a 0.888036 0.975559 0.750000 0.010945 Uiso 0.301326
Rh Al5a 0.888036 0.975559 0.750000 0.010945 Uiso 0.198674
Al Al5a 0.888036 0.996158 0.750000 0.010945 Uiso 0.301326
Rh Al5a 0.888036 0.996158 0.750000 0.010945 Uiso 0.198674
Al Al5a 0.935134 0.175481 0.750000 0.010945 Uiso 0.301326
Rh Al5a 0.935134 0.175481 0.750000 0.010945 Uiso 0.198674
Al Al5a 0.935134 0.743350 0.750000 0.010945 Uiso 0.301326
Rh Al5a 0.935134 0.743350 0.750000 0.010945 Uiso 0.198674
Al Al5a 0.947241 0.158816 0.750000 0.010945 Uiso 0.301326
Rh Al5a 0.947241 0.158816 0.750000 0.010945 Uiso 0.198674
Al Al5a 0.966832 0.165182 0.750000 0.010945 Uiso 0.301326
Rh Al5a 0.966832 0.165182 0.750000 0.010945 Uiso 0.198674
Al Al5a 0.966832 0.185780 0.750000 0.010945 Uiso 0.301326
Rh Al5a 0.966832 0.185780 0.750000 0.010945 Uiso 0.198674
Al Al5a 0.947241 0.192146 0.750000 0.010945 Uiso 0.301326
Rh Al5a 0.947241 0.192146 0.750000 0.010945 Uiso 0.198674
Al Al5a 0.983832 0.459415 0.750000 0.010945 Uiso 0.301326
Rh Al5a 0.983832 0.459415 0.750000 0.010945 Uiso 0.198674
Al Al5a 0.947241 0.726685 0.750000 0.010945 Uiso 0.301326
Rh Al5a 0.947241 0.726685 0.750000 0.010945 Uiso 0.198674
Al Al5a 0.966832 0.733050 0.750000 0.010945 Uiso 0.301326
Rh Al5a 0.966832 0.733050 0.750000 0.010945 Uiso 0.198674
Al Al5a 0.966832 0.753649 0.750000 0.010945 Uiso 0.301326
Rh Al5a 0.966832 0.753649 0.750000 0.010945 Uiso 0.198674
Al Al5a 0.947241 0.760014 0.750000 0.010945 Uiso 0.301326
Rh Al5a 0.947241 0.760014 0.750000 0.010945 Uiso 0.198674
Al Al5a 0.995940 0.442751 0.750000 0.010945 Uiso 0.301326
Rh Al5a 0.995940 0.442751 0.750000 0.010945 Uiso 0.198674
Al Al5a 0.995940 0.476080 0.750000 0.010945 Uiso 0.301326
Rh Al5a 0.995940 0.476080 0.750000 0.010945 Uiso 0.198674
Al Al6 0.053777 0.215853 0.250000 0.013586 Uiso 0.790891
Ni Al6 0.053777 0.215853 0.250000 0.013586 Uiso 0.209109
Al Al6 0.015616 0.268377 0.250000 0.013586 Uiso 0.790891
Ni Al6 0.015616 0.268377 0.250000 0.013586 Uiso 0.209109
Al Al6 0.015616 0.299492 0.250000 0.013586 Uiso 0.790891
Ni Al6 0.015616 0.299492 0.250000 0.013586 Uiso 0.209109
Al Al6 0.017620 0.401781 0.250000 0.013586 Uiso 0.790891
Ni Al6 0.017620 0.401781 0.250000 0.013586 Uiso 0.209109
Al Al6 0.035909 0.426954 0.250000 0.013586 Uiso 0.790891
Ni Al6 0.035909 0.426954 0.250000 0.013586 Uiso 0.209109
Al Al6 0.035909 0.491877 0.250000 0.013586 Uiso 0.790891
Ni Al6 0.035909 0.491877 0.250000 0.013586 Uiso 0.209109
Al Al6 0.017620 0.517049 0.250000 0.013586 Uiso 0.790891
Ni Al6 0.017620 0.517049 0.250000 0.013586 Uiso 0.209109
Al Al6 0.015616 0.619339 0.250000 0.013586 Uiso 0.790891
Ni Al6 0.015616 0.619339 0.250000 0.013586 Uiso 0.209109
Al Al6 0.015616 0.650454 0.250000 0.013586 Uiso 0.790891
Ni Al6 0.015616 0.650454 0.250000 0.013586 Uiso 0.209109
Al Al6 0.053777 0.702977 0.250000 0.013586 Uiso 0.790891
Ni Al6 0.053777 0.702977 0.250000 0.013586 Uiso 0.209109
Al Al6 0.083369 0.206238 0.250000 0.013586 Uiso 0.790891
Ni Al6 0.083369 0.206238 0.250000 0.013586 Uiso 0.209109
Al Al6 0.083369 0.712593 0.250000 0.013586 Uiso 0.790891
Ni Al6 0.083369 0.712593 0.250000 0.013586 Uiso 0.209109
Al Al6 0.132573 0.458362 0.250000 0.013586 Uiso 0.790891
Ni Al6 0.132573 0.458362 0.250000 0.013586 Uiso 0.209109
Al Al6 0.163403 0.099489 0.250000 0.013586 Uiso 0.790891
Ni Al6 0.163403 0.099489 0.250000 0.013586 Uiso 0.209109
Al Al6 0.145114 0.124662 0.250000 0.013586 Uiso 0.790891
Ni Al6 0.145114 0.124662 0.250000 0.013586 Uiso 0.209109
Al Al6 0.145114 0.226300 0.250000 0.013586 Uiso 0.790891
Ni Al6 0.145114 0.226300 0.250000 0.013586 Uiso 0.209109
Al Al6 0.163403 0.251473 0.250000 0.013586 Uiso 0.790891
Ni Al6 0.163403 0.251473 0.250000 0.013586 Uiso 0.209109
Al Al6 0.162165 0.448747 0.250000 0.013586 Uiso 0.790891
Ni Al6 0.162165 0.448747 0.250000 0.013586 Uiso 0.209109
Al Al6 0.163403 0.667358 0.250000 0.013586 Uiso 0.790891
Ni Al6 0.163403 0.667358 0.250000 0.013586 Uiso 0.209109
Al Al6 0.145114 0.692530 0.250000 0.013586 Uiso 0.790891
Ni Al6 0.145114 0.692530 0.250000 0.013586 Uiso 0.209109
Al Al6 0.145114 0.794169 0.250000 0.013586 Uiso 0.790891
Ni Al6 0.145114 0.794169 0.250000 0.013586 Uiso 0.209109
Al Al6 0.163403 0.819342 0.250000 0.013586 Uiso 0.790891
Ni Al6 0.163403 0.819342 0.250000 0.013586 Uiso 0.209109
Al Al6 0.221907 0.015558 0.250000 0.013586 Uiso 0.790891
Ni Al6 0.221907 0.015558 0.250000 0.013586 Uiso 0.209109
Al Al6 0.260067 0.068081 0.250000 0.013586 Uiso 0.790891
Ni Al6 0.260067 0.068081 0.250000 0.013586 Uiso 0.209109
Al Al6 0.260067 0.282881 0.250000 0.013586 Uiso 0.790891
Ni Al6 0.260067 0.282881 0.250000 0.013586 Uiso 0.209109
Al Al6 0.221907 0.335405 0.250000 0.013586 Uiso 0.790891
Ni Al6 0.221907 0.335405 0.250000 0.013586 Uiso 0.209109
Al Al6 0.221907 0.366520 0.250000 0.013586 Uiso 0.790891
Ni Al6 0.221907 0.366520 0.250000 0.013586 Uiso 0.209109
Al Al6 0.260067 0.419043 0.250000 0.013586 Uiso 0.790891
Ni Al6 0.260067 0.419043 0.250000 0.013586 Uiso 0.209109
Al Al6 0.260067 0.635950 0.250000 0.013586 Uiso 0.790891
Ni Al6 0.260067 0.635950 0.250000 0.013586 Uiso 0.209109
Al Al6 0.260067 0.850750 0.250000 0.013586 Uiso 0.790891
Ni Al6 0.260067 0.850750 0.250000 0.013586 Uiso 0.209109
Al Al6 0.221907 0.903273 0.250000 0.013586 Uiso 0.790891
Ni Al6 0.221907 0.903273 0.250000 0.013586 Uiso 0.209109
Al Al6 0.221907 0.934388 0.250000 0.013586 Uiso 0.790891
Ni Al6 0.221907 0.934388 0.250000 0.013586 Uiso 0.209109
Al Al6 0.260067 0.986912 0.250000 0.013586 Uiso 0.790891
Ni Al6 0.260067 0.986912 0.250000 0.013586 Uiso 0.209109
Al Al6 0.289659 0.077696 0.250000 0.013586 Uiso 0.790891
Ni Al6 0.289659 0.077696 0.250000 0.013586 Uiso 0.209109
Al Al6 0.289659 0.273266 0.250000 0.013586 Uiso 0.790891
Ni Al6 0.289659 0.273266 0.250000 0.013586 Uiso 0.209109
Al Al6 0.289659 0.428658 0.250000 0.013586 Uiso 0.790891
Ni Al6 0.289659 0.428658 0.250000 0.013586 Uiso 0.209109
Al Al6 0.289659 0.645565 0.250000 0.013586 Uiso 0.790891
Ni Al6 0.289659 0.645565 0.250000 0.013586 Uiso 0.209109
Al Al6 0.289659 0.841135 0.250000 0.013586 Uiso 0.790891
Ni Al6 0.289659 0.841135 0.250000 0.013586 Uiso 0.209109
Al Al6 0.289659 0.996527 0.250000 0.013586 Uiso 0.790891
Ni Al6 0.289659 0.996527 0.250000 0.013586 Uiso 0.209109
Al Al6 0.369693 0.032461 0.250000 0.013586 Uiso 0.790891
Ni Al6 0.369693 0.032461 0.250000 0.013586 Uiso 0.209109
Al Al6 0.351404 0.057634 0.250000 0.013586 Uiso 0.790891
Ni Al6 0.351404 0.057634 0.250000 0.013586 Uiso 0.209109
Al Al6 0.349401 0.159923 0.250000 0.013586 Uiso 0.790891
Ni Al6 0.349401 0.159923 0.250000 0.013586 Uiso 0.209109
Al Al6 0.349401 0.191039 0.250000 0.013586 Uiso 0.790891
Ni Al6 0.349401 0.191039 0.250000 0.013586 Uiso 0.209109
Al Al6 0.351404 0.293328 0.250000 0.013586 Uiso 0.790891
Ni Al6 0.351404 0.293328 0.250000 0.013586 Uiso 0.209109
Al Al6 0.369693 0.318501 0.250000 0.013586 Uiso 0.790891
Ni Al6 0.369693 0.318501 0.250000 0.013586 Uiso 0.209109
Al Al6 0.369693 0.383423 0.250000 0.013586 Uiso 0.790891
Ni Al6 0.369693 0.383423 0.250000 0.013586 Uiso 0.209109
Al Al6 0.351404 0.408596 0.250000 0.013586 Uiso 0.790891
Ni Al6 0.351404 0.408596 0.250000 0.013586 Uiso 0.209109
Al Al6 0.351404 0.510235 0.250000 0.013586 Uiso 0.790891
Ni Al6 0.351404 0.510235 0.250000 0.013586 Uiso 0.209109
Al Al6 0.369693 0.535407 0.250000 0.013586 Uiso 0.790891
Ni Al6 0.369693 0.535407 0.250000 0.013586 Uiso 0.209109
Al Al6 0.369693 0.600330 0.250000 0.013586 Uiso 0.790891
Ni Al6 0.369693 0.600330 0.250000 0.013586 Uiso 0.209109
Al Al6 0.351404 0.625503 0.250000 0.013586 Uiso 0.790891
Ni Al6 0.351404 0.625503 0.250000 0.013586 Uiso 0.209109
Al Al6 0.349401 0.727792 0.250000 0.013586 Uiso 0.790891
Ni Al6 0.349401 0.727792 0.250000 0.013586 Uiso 0.209109
Al Al6 0.349401 0.758907 0.250000 0.013586 Uiso 0.790891
Ni Al6 0.349401 0.758907 0.250000 0.013586 Uiso 0.209109
Al Al6 0.351404 0.861197 0.250000 0.013586 Uiso 0.790891
Ni Al6 0.351404 0.861197 0.250000 0.013586 Uiso 0.209109
Al Al6 0.369693 0.886370 0.250000 0.013586 Uiso 0.790891
Ni Al6 0.369693 0.886370 0.250000 0.013586 Uiso 0.209109
Al Al6 0.369693 0.951292 0.250000 0.013586 Uiso 0.790891
Ni Al6 0.369693 0.951292 0.250000 0.013586 Uiso 0.209109
Al Al6 0.351404 0.976465 0.250000 0.013586 Uiso 0.790891
Ni Al6 0.351404 0.976465 0.250000 0.013586 Uiso 0.209109
Al Al6 0.466357 0.352015 0.250000 0.013586 Uiso 0.790891
Ni Al6 0.466357 0.352015 0.250000 0.013586 Uiso 0.209109
Al Al6 0.466357 0.566815 0.250000 0.013586 Uiso 0.790891
Ni Al6 0.466357 0.566815 0.250000 0.013586 Uiso 0.209109
Al Al6 0.466357 0.919884 0.250000 0.013586 Uiso 0.790891
Ni Al6 0.466357 0.919884 0.250000 0.013586 Uiso 0.209109
Al Al6 0.495950 0.361630 0.250000 0.013586 Uiso 0.790891
Ni Al6 0.495950 0.361630 0.250000 0.013586 Uiso 0.209109
Al Al6 0.495950 0.557200 0.250000 0.013586 Uiso 0.790891
Ni Al6 0.495950 0.557200 0.250000 0.013586 Uiso 0.209109
Al Al6 0.495950 0.929499 0.250000 0.013586 Uiso 0.790891
Ni Al6 0.495950 0.929499 0.250000 0.013586 Uiso 0.209109
Al Al6 0.593852 0.391334 0.250000 0.013586 Uiso 0.790891
Ni Al6 0.593852 0.391334 0.250000 0.013586 Uiso 0.209109
Al Al6 0.555691 0.443858 0.250000 0.013586 Uiso 0.790891
Ni Al6 0.555691 0.443858 0.250000 0.013586 Uiso 0.209109
Al Al6 0.555691 0.474973 0.250000 0.013586 Uiso 0.790891
Ni Al6 0.555691 0.474973 0.250000 0.013586 Uiso 0.209109
Al Al6 0.593852 0.527496 0.250000 0.013586 Uiso 0.790891
Ni Al6 0.593852 0.527496 0.250000 0.013586 Uiso 0.209109
Al Al6 0.593852 0.959203 0.250000 0.013586 Uiso 0.790891
Ni Al6 0.593852 0.959203 0.250000 0.013586 Uiso 0.209109
Al Al6 0.623444 0.381719 0.250000 0.013586 Uiso 0.790891
Ni Al6 0.623444 0.381719 0.250000 0.013586 Uiso 0.209109
Al Al6 0.623444 0.537112 0.250000 0.013586 Uiso 0.790891
Ni Al6 0.623444 0.537112 0.250000 0.013586 Uiso 0.209109
Al Al6 0.623444 0.949588 0.250000 0.013586 Uiso 0.790891
Ni Al6 0.623444 0.949588 0.250000 0.013586 Uiso 0.209109
Al Al6 0.685189 0.050819 0.250000 0.013586 Uiso 0.790891
Ni Al6 0.685189 0.050819 0.250000 0.013586 Uiso 0.209109
Al Al6 0.703478 0.075992 0.250000 0.013586 Uiso 0.790891
Ni Al6 0.703478 0.075992 0.250000 0.013586 Uiso 0.209109
Al Al6 0.703478 0.274970 0.250000 0.013586 Uiso 0.790891
Ni Al6 0.703478 0.274970 0.250000 0.013586 Uiso 0.209109
Al Al6 0.685189 0.300143 0.250000 0.013586 Uiso 0.790891
Ni Al6 0.685189 0.300143 0.250000 0.013586 Uiso 0.209109
Al Al6 0.685189 0.401781 0.250000 0.013586 Uiso 0.790891
Ni Al6 0.685189 0.401781 0.250000 0.013586 Uiso 0.209109
Al Al6 0.703478 0.426954 0.250000 0.013586 Uiso 0.790891
Ni Al6 0.703478 0.426954 0.250000 0.013586 Uiso 0.209109
Al Al6 0.703478 0.491877 0.250000 0.013586 Uiso 0.790891
Ni Al6 0.703478 0.491877 0.250000 0.013586 Uiso 0.209109
Al Al6 0.685189 0.517049 0.250000 0.013586 Uiso 0.790891
Ni Al6 0.685189 0.517049 0.250000 0.013586 Uiso 0.209109
Al Al6 0.685189 0.618688 0.250000 0.013586 Uiso 0.790891
Ni Al6 0.685189 0.618688 0.250000 0.013586 Uiso 0.209109
Al Al6 0.703478 0.643861 0.250000 0.013586 Uiso 0.790891
Ni Al6 0.703478 0.643861 0.250000 0.013586 Uiso 0.209109
Al Al6 0.703478 0.842839 0.250000 0.013586 Uiso 0.790891
Ni Al6 0.703478 0.842839 0.250000 0.013586 Uiso 0.209109
Al Al6 0.685189 0.868012 0.250000 0.013586 Uiso 0.790891
Ni Al6 0.685189 0.868012 0.250000 0.013586 Uiso 0.209109
Al Al6 0.685189 0.969650 0.250000 0.013586 Uiso 0.790891
Ni Al6 0.685189 0.969650 0.250000 0.013586 Uiso 0.209109
Al Al6 0.703478 0.994823 0.250000 0.013586 Uiso 0.790891
Ni Al6 0.703478 0.994823 0.250000 0.013586 Uiso 0.209109
Al Al6 0.800142 0.107400 0.250000 0.013586 Uiso 0.790891
Ni Al6 0.800142 0.107400 0.250000 0.013586 Uiso 0.209109
Al Al6 0.761982 0.159923 0.250000 0.013586 Uiso 0.790891
Ni Al6 0.761982 0.159923 0.250000 0.013586 Uiso 0.209109
Al Al6 0.761982 0.191039 0.250000 0.013586 Uiso 0.790891
Ni Al6 0.761982 0.191039 0.250000 0.013586 Uiso 0.209109
Al Al6 0.800142 0.243562 0.250000 0.013586 Uiso 0.790891
Ni Al6 0.800142 0.243562 0.250000 0.013586 Uiso 0.209109
Al Al6 0.800142 0.458362 0.250000 0.013586 Uiso 0.790891
Ni Al6 0.800142 0.458362 0.250000 0.013586 Uiso 0.209109
Al Al6 0.800142 0.675269 0.250000 0.013586 Uiso 0.790891
Ni Al6 0.800142 0.675269 0.250000 0.013586 Uiso 0.209109
Al Al6 0.761982 0.727792 0.250000 0.013586 Uiso 0.790891
Ni Al6 0.761982 0.727792 0.250000 0.013586 Uiso 0.209109
Al Al6 0.761982 0.758907 0.250000 0.013586 Uiso 0.790891
Ni Al6 0.761982 0.758907 0.250000 0.013586 Uiso 0.209109
Al Al6 0.800142 0.811431 0.250000 0.013586 Uiso 0.790891
Ni Al6 0.800142 0.811431 0.250000 0.013586 Uiso 0.209109
Al Al6 0.829735 0.097785 0.250000 0.013586 Uiso 0.790891
Ni Al6 0.829735 0.097785 0.250000 0.013586 Uiso 0.209109
Al Al6 0.829735 0.253177 0.250000 0.013586 Uiso 0.790891
Ni Al6 0.829735 0.253177 0.250000 0.013586 Uiso 0.209109
Al Al6 0.829735 0.448747 0.250000 0.013586 Uiso 0.790891
Ni Al6 0.829735 0.448747 0.250000 0.013586 Uiso 0.209109
Al Al6 0.829735 0.665654 0.250000 0.013586 Uiso 0.790891
Ni Al6 0.829735 0.665654 0.250000 0.013586 Uiso 0.209109
Al Al6 0.829735 0.821046 0.250000 0.013586 Uiso 0.790891
Ni Al6 0.829735 0.821046 0.250000 0.013586 Uiso 0.209109
Al Al6 0.889476 0.015558 0.250000 0.013586 Uiso 0.790891
Ni Al6 0.889476 0.015558 0.250000 0.013586 Uiso 0.209109
Al Al6 0.891480 0.117847 0.250000 0.013586 Uiso 0.790891
Ni Al6 0.891480 0.117847 0.250000 0.013586 Uiso 0.209109
Al Al6 0.909769 0.143020 0.250000 0.013586 Uiso 0.790891
Ni Al6 0.909769 0.143020 0.250000 0.013586 Uiso 0.209109
Al Al6 0.909769 0.207942 0.250000 0.013586 Uiso 0.790891
Ni Al6 0.909769 0.207942 0.250000 0.013586 Uiso 0.209109
Al Al6 0.891480 0.233115 0.250000 0.013586 Uiso 0.790891
Ni Al6 0.891480 0.233115 0.250000 0.013586 Uiso 0.209109
Al Al6 0.889476 0.335405 0.250000 0.013586 Uiso 0.790891
Ni Al6 0.889476 0.335405 0.250000 0.013586 Uiso 0.209109
Al Al6 0.889476 0.366520 0.250000 0.013586 Uiso 0.790891
Ni Al6 0.889476 0.366520 0.250000 0.013586 Uiso 0.209109
Al Al6 0.927637 0.419043 0.250000 0.013586 Uiso 0.790891
Ni Al6 0.927637 0.419043 0.250000 0.013586 Uiso 0.209109
Al Al6 0.891480 0.685716 0.250000 0.013586 Uiso 0.790891
Ni Al6 0.891480 0.685716 0.250000 0.013586 Uiso 0.209109
Al Al6 0.909769 0.710888 0.250000 0.013586 Uiso 0.790891
Ni Al6 0.909769 0.710888 0.250000 0.013586 Uiso 0.209109
Al Al6 0.909769 0.775811 0.250000 0.013586 Uiso 0.790891
Ni Al6 0.909769 0.775811 0.250000 0.013586 Uiso 0.209109
Al Al6 0.891480 0.800984 0.250000 0.013586 Uiso 0.790891
Ni Al6 0.891480 0.800984 0.250000 0.013586 Uiso 0.209109
Al Al6 0.889476 0.903273 0.250000 0.013586 Uiso 0.790891
Ni Al6 0.889476 0.903273 0.250000 0.013586 Uiso 0.209109
Al Al6 0.889476 0.934388 0.250000 0.013586 Uiso 0.790891
Ni Al6 0.889476 0.934388 0.250000 0.013586 Uiso 0.209109
Al Al6 0.957229 0.428658 0.250000 0.013586 Uiso 0.790891
Ni Al6 0.957229 0.428658 0.250000 0.013586 Uiso 0.209109
Al Al6 0.044125 0.186149 0.750000 0.013586 Uiso 0.790891
Ni Al6 0.044125 0.186149 0.750000 0.013586 Uiso 0.209109
Al Al6 0.042887 0.383423 0.750000 0.013586 Uiso 0.790891
Ni Al6 0.042887 0.383423 0.750000 0.013586 Uiso 0.209109
Al Al6 0.061176 0.408596 0.750000 0.013586 Uiso 0.790891
Ni Al6 0.061176 0.408596 0.750000 0.013586 Uiso 0.209109
Al Al6 0.061176 0.510235 0.750000 0.013586 Uiso 0.790891
Ni Al6 0.061176 0.510235 0.750000 0.013586 Uiso 0.209109
Al Al6 0.042887 0.535407 0.750000 0.013586 Uiso 0.790891
Ni Al6 0.042887 0.535407 0.750000 0.013586 Uiso 0.209109
Al Al6 0.044125 0.732681 0.750000 0.013586 Uiso 0.790891
Ni Al6 0.044125 0.732681 0.750000 0.013586 Uiso 0.209109
Al Al6 0.073718 0.176534 0.750000 0.013586 Uiso 0.790891
Ni Al6 0.073718 0.176534 0.750000 0.013586 Uiso 0.209109
Al Al6 0.073718 0.742297 0.750000 0.013586 Uiso 0.790891
Ni Al6 0.073718 0.742297 0.750000 0.013586 Uiso 0.209109
Al Al6 0.122921 0.428658 0.750000 0.013586 Uiso 0.790891
Ni Al6 0.122921 0.428658 0.750000 0.013586 Uiso 0.209109
Al Al6 0.190674 0.015558 0.750000 0.013586 Uiso 0.790891
Ni Al6 0.190674 0.015558 0.750000 0.013586 Uiso 0.209109
Al Al6 0.188671 0.117847 0.750000 0.013586 Uiso 0.790891
Ni Al6 0.188671 0.117847 0.750000 0.013586 Uiso 0.209109
Al Al6 0.170382 0.143020 0.750000 0.013586 Uiso 0.790891
Ni Al6 0.170382 0.143020 0.750000 0.013586 Uiso 0.209109
Al Al6 0.170382 0.207942 0.750000 0.013586 Uiso 0.790891
Ni Al6 0.170382 0.207942 0.750000 0.013586 Uiso 0.209109
Al Al6 0.188671 0.233115 0.750000 0.013586 Uiso 0.790891
Ni Al6 0.188671 0.233115 0.750000 0.013586 Uiso 0.209109
Al Al6 0.190674 0.335405 0.750000 0.013586 Uiso 0.790891
Ni Al6 0.190674 0.335405 0.750000 0.013586 Uiso 0.209109
Al Al6 0.190674 0.366520 0.750000 0.013586 Uiso 0.790891
Ni Al6 0.190674 0.366520 0.750000 0.013586 Uiso 0.209109
Al Al6 0.152514 0.419043 0.750000 0.013586 Uiso 0.790891
Ni Al6 0.152514 0.419043 0.750000 0.013586 Uiso 0.209109
Al Al6 0.188671 0.685716 0.750000 0.013586 Uiso 0.790891
Ni Al6 0.188671 0.685716 0.750000 0.013586 Uiso 0.209109
Al Al6 0.170382 0.710888 0.750000 0.013586 Uiso 0.790891
Ni Al6 0.170382 0.710888 0.750000 0.013586 Uiso 0.209109
Al Al6 0.170382 0.775811 0.750000 0.013586 Uiso 0.790891
Ni Al6 0.170382 0.775811 0.750000 0.013586 Uiso 0.209109
Al Al6 0.188671 0.800984 0.750000 0.013586 Uiso 0.790891
Ni Al6 0.188671 0.800984 0.750000 0.013586 Uiso 0.209109
Al Al6 0.190674 0.903273 0.750000 0.013586 Uiso 0.790891
Ni Al6 0.190674 0.903273 0.750000 0.013586 Uiso 0.209109
Al Al6 0.190674 0.934388 0.750000 0.013586 Uiso 0.790891
Ni Al6 0.190674 0.934388 0.750000 0.013586 Uiso 0.209109
Al Al6 0.250416 0.097785 0.750000 0.013586 Uiso 0.790891
Ni Al6 0.250416 0.097785 0.750000 0.013586 Uiso 0.209109
Al Al6 0.250416 0.253177 0.750000 0.013586 Uiso 0.790891
Ni Al6 0.250416 0.253177 0.750000 0.013586 Uiso 0.209109
Al Al6 0.250416 0.448747 0.750000 0.013586 Uiso 0.790891
Ni Al6 0.250416 0.448747 0.750000 0.013586 Uiso 0.209109
Al Al6 0.250416 0.665654 0.750000 0.013586 Uiso 0.790891
Ni Al6 0.250416 0.665654 0.750000 0.013586 Uiso 0.209109
Al Al6 0.250416 0.821046 0.750000 0.013586 Uiso 0.790891
Ni Al6 0.250416 0.821046 0.750000 0.013586 Uiso 0.209109
Al Al6 0.280008 0.107400 0.750000 0.013586 Uiso 0.790891
Ni Al6 0.280008 0.107400 0.750000 0.013586 Uiso 0.209109
Al Al6 0.318169 0.159923 0.750000 0.013586 Uiso 0.790891
Ni Al6 0.318169 0.159923 0.750000 0.013586 Uiso 0.209109
Al Al6 0.318169 0.191039 0.750000 0.013586 Uiso 0.790891
Ni Al6 0.318169 0.191039 0.750000 0.013586 Uiso 0.209109
Al Al6 0.280008 0.243562 0.750000 0.013586 Uiso 0.790891
Ni Al6 0.280008 0.243562 0.750000 0.013586 Uiso 0.209109
Al Al6 0.280008 0.458362 0.750000 0.013586 Uiso 0.790891
Ni Al6 0.280008 0.458362 0.750000 0.013586 Uiso 0.209109
Al Al6 0.280008 0.675269 0.750000 0.013586 Uiso 0.790891
Ni Al6 0.280008 0.675269 0.750000 0.013586 Uiso 0.209109
Al Al6 0.318169 0.727792 0.750000 0.013586 Uiso 0.790891
Ni Al6 0.318169 0.727792 0.750000 0.013586 Uiso 0.209109
Al Al6 0.318169 0.758907 0.750000 0.013586 Uiso 0.790891
Ni Al6 0.318169 0.758907 0.750000 0.013586 Uiso 0.209109
Al Al6 0.280008 0.811431 0.750000 0.013586 Uiso 0.790891
Ni Al6 0.280008 0.811431 0.750000 0.013586 Uiso 0.209109
Al Al6 0.394961 0.050819 0.750000 0.013586 Uiso 0.790891
Ni Al6 0.394961 0.050819 0.750000 0.013586 Uiso 0.209109
Al Al6 0.376672 0.075992 0.750000 0.013586 Uiso 0.790891
Ni Al6 0.376672 0.075992 0.750000 0.013586 Uiso 0.209109
Al Al6 0.376672 0.274970 0.750000 0.013586 Uiso 0.790891
Ni Al6 0.376672 0.274970 0.750000 0.013586 Uiso 0.209109
Al Al6 0.394961 0.300143 0.750000 0.013586 Uiso 0.790891
Ni Al6 0.394961 0.300143 0.750000 0.013586 Uiso 0.209109
Al Al6 0.394961 0.401781 0.750000 0.013586 Uiso 0.790891
Ni Al6 0.394961 0.401781 0.750000 0.013586 Uiso 0.209109
Al Al6 0.376672 0.426954 0.750000 0.013586 Uiso 0.790891
Ni Al6 0.376672 0.426954 0.750000 0.013586 Uiso 0.209109
Al Al6 0.376672 0.491877 0.750000 0.013586 Uiso 0.790891
Ni Al6 0.376672 0.491877 0.750000 0.013586 Uiso 0.209109
Al Al6 0.394961 0.517049 0.750000 0.013586 Uiso 0.790891
Ni Al6 0.394961 0.517049 0.750000 0.013586 Uiso 0.209109
Al Al6 0.394961 0.618688 0.750000 0.013586 Uiso 0.790891
Ni Al6 0.394961 0.618688 0.750000 0.013586 Uiso 0.209109
Al Al6 0.376672 0.643861 0.750000 0.013586 Uiso 0.790891
Ni Al6 0.376672 0.643861 0.750000 0.013586 Uiso 0.209109
Al Al6 0.376672 0.842839 0.750000 0.013586 Uiso 0.790891
Ni Al6 0.376672 0.842839 0.750000 0.013586 Uiso 0.209109
Al Al6 0.394961 0.868012 0.750000 0.013586 Uiso 0.790891
Ni Al6 0.394961 0.868012 0.750000 0.013586 Uiso 0.209109
Al Al6 0.394961 0.969650 0.750000 0.013586 Uiso 0.790891
Ni Al6 0.394961 0.969650 0.750000 0.013586 Uiso 0.209109
Al Al6 0.376672 0.994823 0.750000 0.013586 Uiso 0.790891
Ni Al6 0.376672 0.994823 0.750000 0.013586 Uiso 0.209109
Al Al6 0.456706 0.381719 0.750000 0.013586 Uiso 0.790891
Ni Al6 0.456706 0.381719 0.750000 0.013586 Uiso 0.209109
Al Al6 0.456706 0.537112 0.750000 0.013586 Uiso 0.790891
Ni Al6 0.456706 0.537112 0.750000 0.013586 Uiso 0.209109
Al Al6 0.456706 0.949588 0.750000 0.013586 Uiso 0.790891
Ni Al6 0.456706 0.949588 0.750000 0.013586 Uiso 0.209109
Al Al6 0.486298 0.391334 0.750000 0.013586 Uiso 0.790891
Ni Al6 0.486298 0.391334 0.750000 0.013586 Uiso 0.209109
Al Al6 0.524459 0.443858 0.750000 0.013586 Uiso 0.790891
Ni Al6 0.524459 0.443858 0.750000 0.013586 Uiso 0.209109
Al Al6 0.524459 0.474973 0.750000 0.013586 Uiso 0.790891
Ni Al6 0.524459 0.474973 0.750000 0.013586 Uiso 0.209109
Al Al6 0.486298 0.527496 0.750000 0.013586 Uiso 0.790891
Ni Al6 0.486298 0.527496 0.750000 0.013586 Uiso 0.209109
Al Al6 0.486298 0.959203 0.750000 0.013586 Uiso 0.790891
Ni Al6 0.486298 0.959203 0.750000 0.013586 Uiso 0.209109
Al Al6 0.584201 0.361630 0.750000 0.013586 Uiso 0.790891
Ni Al6 0.584201 0.361630 0.750000 0.013586 Uiso 0.209109
Al Al6 0.584201 0.557200 0.750000 0.013586 Uiso 0.790891
Ni Al6 0.584201 0.557200 0.750000 0.013586 Uiso 0.209109
Al Al6 0.584201 0.929499 0.750000 0.013586 Uiso 0.790891
Ni Al6 0.584201 0.929499 0.750000 0.013586 Uiso 0.209109
Al Al6 0.613793 0.352015 0.750000 0.013586 Uiso 0.790891
Ni Al6 0.613793 0.352015 0.750000 0.013586 Uiso 0.209109
Al Al6 0.613793 0.566815 0.750000 0.013586 Uiso 0.790891
Ni Al6 0.613793 0.566815 0.750000 0.013586 Uiso 0.209109
Al Al6 0.613793 0.919884 0.750000 0.013586 Uiso 0.790891
Ni Al6 0.613793 0.919884 0.750000 0.013586 Uiso 0.209109
Al Al6 0.710457 0.032461 0.750000 0.013586 Uiso 0.790891
Ni Al6 0.710457 0.032461 0.750000 0.013586 Uiso 0.209109
Al Al6 0.728746 0.057634 0.750000 0.013586 Uiso 0.790891
Ni Al6 0.728746 0.057634 0.750000 0.013586 Uiso 0.209109
Al Al6 0.730749 0.159923 0.750000 0.013586 Uiso 0.790891
Ni Al6 0.730749 0.159923 0.750000 0.013586 Uiso 0.209109
Al Al6 0.730749 0.191039 0.750000 0.013586 Uiso 0.790891
Ni Al6 0.730749 0.191039 0.750000 0.013586 Uiso 0.209109
Al Al6 0.728746 0.293328 0.750000 0.013586 Uiso 0.790891
Ni Al6 0.728746 0.293328 0.750000 0.013586 Uiso 0.209109
Al Al6 0.710457 0.318501 0.750000 0.013586 Uiso 0.790891
Ni Al6 0.710457 0.318501 0.750000 0.013586 Uiso 0.209109
Al Al6 0.710457 0.383423 0.750000 0.013586 Uiso 0.790891
Ni Al6 0.710457 0.383423 0.750000 0.013586 Uiso 0.209109
Al Al6 0.728746 0.408596 0.750000 0.013586 Uiso 0.790891
Ni Al6 0.728746 0.408596 0.750000 0.013586 Uiso 0.209109
Al Al6 0.728746 0.510235 0.750000 0.013586 Uiso 0.790891
Ni Al6 0.728746 0.510235 0.750000 0.013586 Uiso 0.209109
Al Al6 0.710457 0.535407 0.750000 0.013586 Uiso 0.790891
Ni Al6 0.710457 0.535407 0.750000 0.013586 Uiso 0.209109
Al Al6 0.710457 0.600330 0.750000 0.013586 Uiso 0.790891
Ni Al6 0.710457 0.600330 0.750000 0.013586 Uiso 0.209109
Al Al6 0.728746 0.625503 0.750000 0.013586 Uiso 0.790891
Ni Al6 0.728746 0.625503 0.750000 0.013586 Uiso 0.209109
Al Al6 0.730749 0.727792 0.750000 0.013586 Uiso 0.790891
Ni Al6 0.730749 0.727792 0.750000 0.013586 Uiso 0.209109
Al Al6 0.730749 0.758907 0.750000 0.013586 Uiso 0.790891
Ni Al6 0.730749 0.758907 0.750000 0.013586 Uiso 0.209109
Al Al6 0.728746 0.861197 0.750000 0.013586 Uiso 0.790891
Ni Al6 0.728746 0.861197 0.750000 0.013586 Uiso 0.209109
Al Al6 0.710457 0.886370 0.750000 0.013586 Uiso 0.790891
Ni Al6 0.710457 0.886370 0.750000 0.013586 Uiso 0.209109
Al Al6 0.710457 0.951292 0.750000 0.013586 Uiso 0.790891
Ni Al6 0.710457 0.951292 0.750000 0.013586 Uiso 0.209109
Al Al6 0.728746 0.976465 0.750000 0.013586 Uiso 0.790891
Ni Al6 0.728746 0.976465 0.750000 0.013586 Uiso 0.209109
Al Al6 0.790491 0.077696 0.750000 0.013586 Uiso 0.790891
Ni Al6 0.790491 0.077696 0.750000 0.013586 Uiso 0.209109
Al Al6 0.790491 0.273266 0.750000 0.013586 Uiso 0.790891
Ni Al6 0.790491 0.273266 0.750000 0.013586 Uiso 0.209109
Al Al6 0.790491 0.428658 0.750000 0.013586 Uiso 0.790891
Ni Al6 0.790491 0.428658 0.750000 0.013586 Uiso 0.209109
Al Al6 0.790491 0.645565 0.750000 0.013586 Uiso 0.790891
Ni Al6 0.790491 0.645565 0.750000 0.013586 Uiso 0.209109
Al Al6 0.790491 0.841135 0.750000 0.013586 Uiso 0.790891
Ni Al6 0.790491 0.841135 0.750000 0.013586 Uiso 0.209109
Al Al6 0.790491 0.996527 0.750000 0.013586 Uiso 0.790891
Ni Al6 0.790491 0.996527 0.750000 0.013586 Uiso 0.209109
Al Al6 0.858244 0.015558 0.750000 0.013586 Uiso 0.790891
Ni Al6 0.858244 0.015558 0.750000 0.013586 Uiso 0.209109
Al Al6 0.820083 0.068081 0.750000 0.013586 Uiso 0.790891
Ni Al6 0.820083 0.068081 0.750000 0.013586 Uiso 0.209109
Al Al6 0.820083 0.282881 0.750000 0.013586 Uiso 0.790891
Ni Al6 0.820083 0.282881 0.750000 0.013586 Uiso 0.209109
Al Al6 0.858244 0.335405 0.750000 0.013586 Uiso 0.790891
Ni Al6 0.858244 0.335405 0.750000 0.013586 Uiso 0.209109
Al Al6 0.858244 0.366520 0.750000 0.013586 Uiso 0.790891
Ni Al6 0.858244 0.366520 0.750000 0.013586 Uiso 0.209109
Al Al6 0.820083 0.419043 0.750000 0.013586 Uiso 0.790891
Ni Al6 0.820083 0.419043 0.750000 0.013586 Uiso 0.209109
Al Al6 0.820083 0.635950 0.750000 0.013586 Uiso 0.790891
Ni Al6 0.820083 0.635950 0.750000 0.013586 Uiso 0.209109
Al Al6 0.820083 0.850750 0.750000 0.013586 Uiso 0.790891
Ni Al6 0.820083 0.850750 0.750000 0.013586 Uiso 0.209109
Al Al6 0.858244 0.903273 0.750000 0.013586 Uiso 0.790891
Ni Al6 0.858244 0.903273 0.750000 0.013586 Uiso 0.209109
Al Al6 0.858244 0.934388 0.750000 0.013586 Uiso 0.790891
Ni Al6 0.858244 0.934388 0.750000 0.013586 Uiso 0.209109
Al Al6 0.820083 0.986912 0.750000 0.013586 Uiso 0.790891
Ni Al6 0.820083 0.986912 0.750000 0.013586 Uiso 0.209109
Al Al6 0.916747 0.099489 0.750000 0.013586 Uiso 0.790891
Ni Al6 0.916747 0.099489 0.750000 0.013586 Uiso 0.209109
Al Al6 0.935036 0.124662 0.750000 0.013586 Uiso 0.790891
Ni Al6 0.935036 0.124662 0.750000 0.013586 Uiso 0.209109
Al Al6 0.935036 0.226300 0.750000 0.013586 Uiso 0.790891
Ni Al6 0.935036 0.226300 0.750000 0.013586 Uiso 0.209109
Al Al6 0.916747 0.251473 0.750000 0.013586 Uiso 0.790891
Ni Al6 0.916747 0.251473 0.750000 0.013586 Uiso 0.209109
Al Al6 0.917985 0.448747 0.750000 0.013586 Uiso 0.790891
Ni Al6 0.917985 0.448747 0.750000 0.013586 Uiso 0.209109
Al Al6 0.916747 0.667358 0.750000 0.013586 Uiso 0.790891
Ni Al6 0.916747 0.667358 0.750000 0.013586 Uiso 0.209109
Al Al6 0.935036 0.692530 0.750000 0.013586 Uiso 0.790891
Ni Al6 0.935036 0.692530 0.750000 0.013586 Uiso 0.209109
Al Al6 0.935036 0.794169 0.750000 0.013586 Uiso 0.790891
Ni Al6 0.935036 0.794169 0.750000 0.013586 Uiso 0.209109
Al Al6 0.916747 0.819342 0.750000 0.013586 Uiso 0.790891
Ni Al6 0.916747 0.819342 0.750000 0.013586 Uiso 0.209109
Al Al6 0.947578 0.458362 0.750000 0.013586 Uiso 0.790891
Ni Al6 0.947578 0.458362 0.750000 0.013586 Uiso 0.209109
Al Al6 0.996781 0.206238 0.750000 0.013586 Uiso 0.790891
Ni Al6 0.996781 0.206238 0.750000 0.013586 Uiso 0.209109
Al Al6 0.996781 0.712593 0.750000 0.013586 Uiso 0.790891
Ni Al6 0.996781 0.712593 0.750000 0.013586 Uiso 0.209109
Ni Ni7 0.033575 0.076864 0.250000 0.013586 Uiso 0.478051
Ni Ni7 0.018017 0.081919 0.250000 0.013586 Uiso 0.478051
Ni Ni7 0.018017 0.134988 0.250000 0.013586 Uiso 0.478051
Ni Ni7 0.055153 0.133032 0.250000 0.013586 Uiso 0.478051
Ni Ni7 0.033575 0.140043 0.250000 0.013586 Uiso 0.478051
Ni Ni7 0.033575 0.778788 0.250000 0.013586 Uiso 0.478051
Ni Ni7 0.018017 0.783843 0.250000 0.013586 Uiso 0.478051
Ni Ni7 0.055153 0.785799 0.250000 0.013586 Uiso 0.478051
Ni Ni7 0.018017 0.836912 0.250000 0.013586 Uiso 0.478051
Ni Ni7 0.033575 0.841967 0.250000 0.013586 Uiso 0.478051
Ni Ni7 0.033575 0.995695 0.250000 0.013586 Uiso 0.478051
Ni Ni7 0.083477 0.008179 0.250000 0.013586 Uiso 0.478051
Ni Ni7 0.064768 0.119797 0.250000 0.013586 Uiso 0.478051
Ni Ni7 0.083477 0.342783 0.250000 0.013586 Uiso 0.478051
Ni Ni7 0.083477 0.359141 0.250000 0.013586 Uiso 0.478051
Ni Ni7 0.083477 0.559690 0.250000 0.013586 Uiso 0.478051
Ni Ni7 0.083477 0.576048 0.250000 0.013586 Uiso 0.478051
Ni Ni7 0.064768 0.799033 0.250000 0.013586 Uiso 0.478051
Ni Ni7 0.083477 0.910652 0.250000 0.013586 Uiso 0.478051
Ni Ni7 0.083477 0.927010 0.250000 0.013586 Uiso 0.478051
Ni Ni7 0.133948 0.024578 0.250000 0.013586 Uiso 0.478051
Ni Ni7 0.133948 0.326384 0.250000 0.013586 Uiso 0.478051
Ni Ni7 0.096813 0.377497 0.250000 0.013586 Uiso 0.478051
Ni Ni7 0.133948 0.375540 0.250000 0.013586 Uiso 0.478051
Ni Ni7 0.112371 0.382551 0.250000 0.013586 Uiso 0.478051
Ni Ni7 0.112371 0.536279 0.250000 0.013586 Uiso 0.478051
Ni Ni7 0.096813 0.541334 0.250000 0.013586 Uiso 0.478051
Ni Ni7 0.133948 0.592447 0.250000 0.013586 Uiso 0.478051
Ni Ni7 0.133948 0.894253 0.250000 0.013586 Uiso 0.478051
Ni Ni7 0.133948 0.943409 0.250000 0.013586 Uiso 0.478051
Ni Ni7 0.143564 0.011344 0.250000 0.013586 Uiso 0.478051
Ni Ni7 0.143564 0.339618 0.250000 0.013586 Uiso 0.478051
Ni Ni7 0.143564 0.362306 0.250000 0.013586 Uiso 0.478051
Ni Ni7 0.143564 0.579213 0.250000 0.013586 Uiso 0.478051
Ni Ni7 0.143564 0.907487 0.250000 0.013586 Uiso 0.478051
Ni Ni7 0.143564 0.930175 0.250000 0.013586 Uiso 0.478051
Ni Ni7 0.210971 0.167302 0.250000 0.013586 Uiso 0.478051
Ni Ni7 0.210971 0.183660 0.250000 0.013586 Uiso 0.478051
Ni Ni7 0.210971 0.735171 0.250000 0.013586 Uiso 0.478051
Ni Ni7 0.210971 0.751529 0.250000 0.013586 Uiso 0.478051
Ni Ni7 0.239865 0.143892 0.250000 0.013586 Uiso 0.478051
Ni Ni7 0.224307 0.148947 0.250000 0.013586 Uiso 0.478051
Ni Ni7 0.261443 0.150903 0.250000 0.013586 Uiso 0.478051
Ni Ni7 0.224307 0.202015 0.250000 0.013586 Uiso 0.478051
Ni Ni7 0.261443 0.200059 0.250000 0.013586 Uiso 0.478051
Ni Ni7 0.239865 0.207070 0.250000 0.013586 Uiso 0.478051
Ni Ni7 0.239865 0.494854 0.250000 0.013586 Uiso 0.478051
Ni Ni7 0.224307 0.499909 0.250000 0.013586 Uiso 0.478051
Ni Ni7 0.261443 0.501865 0.250000 0.013586 Uiso 0.478051
Ni Ni7 0.224307 0.552978 0.250000 0.013586 Uiso 0.478051
Ni Ni7 0.239865 0.558033 0.250000 0.013586 Uiso 0.478051
Ni Ni7 0.239865 0.711760 0.250000 0.013586 Uiso 0.478051
Ni Ni7 0.224307 0.716815 0.250000 0.013586 Uiso 0.478051
Ni Ni7 0.261443 0.718771 0.250000 0.013586 Uiso 0.478051
Ni Ni7 0.224307 0.769884 0.250000 0.013586 Uiso 0.478051
Ni Ni7 0.261443 0.767928 0.250000 0.013586 Uiso 0.478051
Ni Ni7 0.239865 0.774939 0.250000 0.013586 Uiso 0.478051
Ni Ni7 0.271058 0.164137 0.250000 0.013586 Uiso 0.478051
Ni Ni7 0.271058 0.186825 0.250000 0.013586 Uiso 0.478051
Ni Ni7 0.271058 0.515099 0.250000 0.013586 Uiso 0.478051
Ni Ni7 0.271058 0.732006 0.250000 0.013586 Uiso 0.478051
Ni Ni7 0.271058 0.754694 0.250000 0.013586 Uiso 0.478051
Ni Ni7 0.417262 0.100274 0.250000 0.013586 Uiso 0.478051
Ni Ni7 0.417262 0.116632 0.250000 0.013586 Uiso 0.478051
Ni Ni7 0.417262 0.234330 0.250000 0.013586 Uiso 0.478051
Ni Ni7 0.417262 0.250688 0.250000 0.013586 Uiso 0.478051
Ni Ni7 0.417262 0.451236 0.250000 0.013586 Uiso 0.478051
Ni Ni7 0.417262 0.467595 0.250000 0.013586 Uiso 0.478051
Ni Ni7 0.417262 0.668143 0.250000 0.013586 Uiso 0.478051
Ni Ni7 0.417262 0.684501 0.250000 0.013586 Uiso 0.478051
Ni Ni7 0.417262 0.802198 0.250000 0.013586 Uiso 0.478051
Ni Ni7 0.417262 0.818557 0.250000 0.013586 Uiso 0.478051
Ni Ni7 0.446155 0.076864 0.250000 0.013586 Uiso 0.478051
Ni Ni7 0.430598 0.081919 0.250000 0.013586 Uiso 0.478051
Ni Ni7 0.467733 0.133032 0.250000 0.013586 Uiso 0.478051
Ni Ni7 0.467733 0.217931 0.250000 0.013586 Uiso 0.478051
Ni Ni7 0.430598 0.269043 0.250000 0.013586 Uiso 0.478051
Ni Ni7 0.446155 0.274098 0.250000 0.013586 Uiso 0.478051
Ni Ni7 0.446155 0.427826 0.250000 0.013586 Uiso 0.478051
Ni Ni7 0.430598 0.432881 0.250000 0.013586 Uiso 0.478051
Ni Ni7 0.467733 0.434837 0.250000 0.013586 Uiso 0.478051
Ni Ni7 0.430598 0.485950 0.250000 0.013586 Uiso 0.478051
Ni Ni7 0.467733 0.483994 0.250000 0.013586 Uiso 0.478051
Ni Ni7 0.446155 0.491005 0.250000 0.013586 Uiso 0.478051
Ni Ni7 0.446155 0.644733 0.250000 0.013586 Uiso 0.478051
Ni Ni7 0.430598 0.649788 0.250000 0.013586 Uiso 0.478051
Ni Ni7 0.467733 0.700900 0.250000 0.013586 Uiso 0.478051
Ni Ni7 0.467733 0.785799 0.250000 0.013586 Uiso 0.478051
Ni Ni7 0.430598 0.836912 0.250000 0.013586 Uiso 0.478051
Ni Ni7 0.446155 0.841967 0.250000 0.013586 Uiso 0.478051
Ni Ni7 0.446155 0.995695 0.250000 0.013586 Uiso 0.478051
Ni Ni7 0.477348 0.119797 0.250000 0.013586 Uiso 0.478051
Ni Ni7 0.477348 0.231165 0.250000 0.013586 Uiso 0.478051
Ni Ni7 0.477348 0.448071 0.250000 0.013586 Uiso 0.478051
Ni Ni7 0.477348 0.470760 0.250000 0.013586 Uiso 0.478051
Ni Ni7 0.477348 0.687666 0.250000 0.013586 Uiso 0.478051
Ni Ni7 0.477348 0.799033 0.250000 0.013586 Uiso 0.478051
Ni Ni7 0.573650 0.035438 0.250000 0.013586 Uiso 0.478051
Ni Ni7 0.558092 0.040493 0.250000 0.013586 Uiso 0.478051
Ni Ni7 0.595228 0.042450 0.250000 0.013586 Uiso 0.478051
Ni Ni7 0.558092 0.093562 0.250000 0.013586 Uiso 0.478051
Ni Ni7 0.573650 0.098617 0.250000 0.013586 Uiso 0.478051
Ni Ni7 0.573650 0.252345 0.250000 0.013586 Uiso 0.478051
Ni Ni7 0.558092 0.257400 0.250000 0.013586 Uiso 0.478051
Ni Ni7 0.558092 0.310469 0.250000 0.013586 Uiso 0.478051
Ni Ni7 0.595228 0.308513 0.250000 0.013586 Uiso 0.478051
Ni Ni7 0.573650 0.315524 0.250000 0.013586 Uiso 0.478051
Ni Ni7 0.573650 0.603307 0.250000 0.013586 Uiso 0.478051
Ni Ni7 0.558092 0.608362 0.250000 0.013586 Uiso 0.478051
Ni Ni7 0.595228 0.610318 0.250000 0.013586 Uiso 0.478051
Ni Ni7 0.558092 0.661431 0.250000 0.013586 Uiso 0.478051
Ni Ni7 0.573650 0.666486 0.250000 0.013586 Uiso 0.478051
Ni Ni7 0.573650 0.820214 0.250000 0.013586 Uiso 0.478051
Ni Ni7 0.558092 0.825269 0.250000 0.013586 Uiso 0.478051
Ni Ni7 0.558092 0.878337 0.250000 0.013586 Uiso 0.478051
Ni Ni7 0.595228 0.876381 0.250000 0.013586 Uiso 0.478051
Ni Ni7 0.573650 0.883392 0.250000 0.013586 Uiso 0.478051
Ni Ni7 0.604843 0.055684 0.250000 0.013586 Uiso 0.478051
Ni Ni7 0.623552 0.167302 0.250000 0.013586 Uiso 0.478051
Ni Ni7 0.623552 0.183660 0.250000 0.013586 Uiso 0.478051
Ni Ni7 0.604843 0.295279 0.250000 0.013586 Uiso 0.478051
Ni Ni7 0.604843 0.623552 0.250000 0.013586 Uiso 0.478051
Ni Ni7 0.623552 0.735171 0.250000 0.013586 Uiso 0.478051
Ni Ni7 0.623552 0.751529 0.250000 0.013586 Uiso 0.478051
Ni Ni7 0.604843 0.863147 0.250000 0.013586 Uiso 0.478051
Ni Ni7 0.674024 0.150903 0.250000 0.013586 Uiso 0.478051
Ni Ni7 0.674024 0.200059 0.250000 0.013586 Uiso 0.478051
Ni Ni7 0.674024 0.718771 0.250000 0.013586 Uiso 0.478051
Ni Ni7 0.674024 0.767928 0.250000 0.013586 Uiso 0.478051
Ni Ni7 0.683639 0.164137 0.250000 0.013586 Uiso 0.478051
Ni Ni7 0.683639 0.186825 0.250000 0.013586 Uiso 0.478051
Ni Ni7 0.683639 0.732006 0.250000 0.013586 Uiso 0.478051
Ni Ni7 0.683639 0.754694 0.250000 0.013586 Uiso 0.478051
Ni Ni7 0.751047 0.008179 0.250000 0.013586 Uiso 0.478051
Ni Ni7 0.751047 0.342783 0.250000 0.013586 Uiso 0.478051
Ni Ni7 0.751047 0.359141 0.250000 0.013586 Uiso 0.478051
Ni Ni7 0.751047 0.559690 0.250000 0.013586 Uiso 0.478051
Ni Ni7 0.751047 0.576048 0.250000 0.013586 Uiso 0.478051
Ni Ni7 0.751047 0.910652 0.250000 0.013586 Uiso 0.478051
Ni Ni7 0.751047 0.927010 0.250000 0.013586 Uiso 0.478051
Ni Ni7 0.764383 0.026534 0.250000 0.013586 Uiso 0.478051
Ni Ni7 0.801518 0.024578 0.250000 0.013586 Uiso 0.478051
Ni Ni7 0.779940 0.031589 0.250000 0.013586 Uiso 0.478051
Ni Ni7 0.779940 0.319373 0.250000 0.013586 Uiso 0.478051
Ni Ni7 0.764383 0.324428 0.250000 0.013586 Uiso 0.478051
Ni Ni7 0.801518 0.326384 0.250000 0.013586 Uiso 0.478051
Ni Ni7 0.764383 0.377497 0.250000 0.013586 Uiso 0.478051
Ni Ni7 0.801518 0.375540 0.250000 0.013586 Uiso 0.478051
Ni Ni7 0.779940 0.382551 0.250000 0.013586 Uiso 0.478051
Ni Ni7 0.779940 0.536279 0.250000 0.013586 Uiso 0.478051
Ni Ni7 0.764383 0.541334 0.250000 0.013586 Uiso 0.478051
Ni Ni7 0.764383 0.594403 0.250000 0.013586 Uiso 0.478051
Ni Ni7 0.801518 0.592447 0.250000 0.013586 Uiso 0.478051
Ni Ni7 0.779940 0.599458 0.250000 0.013586 Uiso 0.478051
Ni Ni7 0.779940 0.887241 0.250000 0.013586 Uiso 0.478051
Ni Ni7 0.764383 0.892296 0.250000 0.013586 Uiso 0.478051
Ni Ni7 0.801518 0.894253 0.250000 0.013586 Uiso 0.478051
Ni Ni7 0.764383 0.945365 0.250000 0.013586 Uiso 0.478051
Ni Ni7 0.801518 0.943409 0.250000 0.013586 Uiso 0.478051
Ni Ni7 0.779940 0.950420 0.250000 0.013586 Uiso 0.478051
Ni Ni7 0.811133 0.011344 0.250000 0.013586 Uiso 0.478051
Ni Ni7 0.811133 0.339618 0.250000 0.013586 Uiso 0.478051
Ni Ni7 0.811133 0.362306 0.250000 0.013586 Uiso 0.478051
Ni Ni7 0.811133 0.579213 0.250000 0.013586 Uiso 0.478051
Ni Ni7 0.811133 0.907487 0.250000 0.013586 Uiso 0.478051
Ni Ni7 0.811133 0.930175 0.250000 0.013586 Uiso 0.478051
Ni Ni7 0.907435 0.494854 0.250000 0.013586 Uiso 0.478051
Ni Ni7 0.891877 0.499909 0.250000 0.013586 Uiso 0.478051
Ni Ni7 0.929013 0.501865 0.250000 0.013586 Uiso 0.478051
Ni Ni7 0.891877 0.552978 0.250000 0.013586 Uiso 0.478051
Ni Ni7 0.907435 0.558033 0.250000 0.013586 Uiso 0.478051
Ni Ni7 0.957337 0.058849 0.250000 0.013586 Uiso 0.478051
Ni Ni7 0.957337 0.075207 0.250000 0.013586 Uiso 0.478051
Ni Ni7 0.957337 0.275755 0.250000 0.013586 Uiso 0.478051
Ni Ni7 0.957337 0.292113 0.250000 0.013586 Uiso 0.478051
Ni Ni7 0.938628 0.515099 0.250000 0.013586 Uiso 0.478051
Ni Ni7 0.957337 0.626717 0.250000 0.013586 Uiso 0.478051
Ni Ni7 0.957337 0.643076 0.250000 0.013586 Uiso 0.478051
Ni Ni7 0.957337 0.843624 0.250000 0.013586 Uiso 0.478051
Ni Ni7 0.957337 0.859982 0.250000 0.013586 Uiso 0.478051
Ni Ni7 0.957337 0.977679 0.250000 0.013586 Uiso 0.478051
Ni Ni7 0.957337 0.994038 0.250000 0.013586 Uiso 0.478051
Ni Ni7 0.970673 0.093562 0.250000 0.013586 Uiso 0.478051
Ni Ni7 0.986231 0.098617 0.250000 0.013586 Uiso 0.478051
Ni Ni7 0.986231 0.252345 0.250000 0.013586 Uiso 0.478051
Ni Ni7 0.970673 0.257400 0.250000 0.013586 Uiso 0.478051
Ni Ni7 0.970673 0.661431 0.250000 0.013586 Uiso 0.478051
Ni Ni7 0.986231 0.666486 0.250000 0.013586 Uiso 0.478051
Ni Ni7 0.986231 0.820214 0.250000 0.013586 Uiso 0.478051
Ni Ni7 0.970673 0.825269 0.250000 0.013586 Uiso 0.478051
Ni Ni7 0.062727 0.055684 0.750000 0.013586 Uiso 0.478051
Ni Ni7 0.062727 0.272590 0.750000 0.013586 Uiso 0.478051
Ni Ni7 0.062727 0.295279 0.750000 0.013586 Uiso 0.478051
Ni Ni7 0.062727 0.623552 0.750000 0.013586 Uiso 0.478051
Ni Ni7 0.062727 0.646241 0.750000 0.013586 Uiso 0.478051
Ni Ni7 0.062727 0.863147 0.750000 0.013586 Uiso 0.478051
Ni Ni7 0.062727 0.974514 0.750000 0.013586 Uiso 0.478051
Ni Ni7 0.072342 0.042450 0.750000 0.013586 Uiso 0.478051
Ni Ni7 0.109477 0.093562 0.750000 0.013586 Uiso 0.478051
Ni Ni7 0.093920 0.098617 0.750000 0.013586 Uiso 0.478051
Ni Ni7 0.093920 0.252345 0.750000 0.013586 Uiso 0.478051
Ni Ni7 0.072342 0.259356 0.750000 0.013586 Uiso 0.478051
Ni Ni7 0.109477 0.257400 0.750000 0.013586 Uiso 0.478051
Ni Ni7 0.072342 0.308513 0.750000 0.013586 Uiso 0.478051
Ni Ni7 0.072342 0.610318 0.750000 0.013586 Uiso 0.478051
Ni Ni7 0.072342 0.659475 0.750000 0.013586 Uiso 0.478051
Ni Ni7 0.109477 0.661431 0.750000 0.013586 Uiso 0.478051
Ni Ni7 0.093920 0.666486 0.750000 0.013586 Uiso 0.478051
Ni Ni7 0.093920 0.820214 0.750000 0.013586 Uiso 0.478051
Ni Ni7 0.109477 0.825269 0.750000 0.013586 Uiso 0.478051
Ni Ni7 0.072342 0.876381 0.750000 0.013586 Uiso 0.478051
Ni Ni7 0.072342 0.961280 0.750000 0.013586 Uiso 0.478051
Ni Ni7 0.122813 0.058849 0.750000 0.013586 Uiso 0.478051
Ni Ni7 0.122813 0.075207 0.750000 0.013586 Uiso 0.478051
Ni Ni7 0.122813 0.275755 0.750000 0.013586 Uiso 0.478051
Ni Ni7 0.122813 0.292113 0.750000 0.013586 Uiso 0.478051
Ni Ni7 0.141523 0.515099 0.750000 0.013586 Uiso 0.478051
Ni Ni7 0.122813 0.626717 0.750000 0.013586 Uiso 0.478051
Ni Ni7 0.122813 0.643076 0.750000 0.013586 Uiso 0.478051
Ni Ni7 0.122813 0.843624 0.750000 0.013586 Uiso 0.478051
Ni Ni7 0.122813 0.859982 0.750000 0.013586 Uiso 0.478051
Ni Ni7 0.122813 0.977679 0.750000 0.013586 Uiso 0.478051
Ni Ni7 0.122813 0.994038 0.750000 0.013586 Uiso 0.478051
Ni Ni7 0.172716 0.494854 0.750000 0.013586 Uiso 0.478051
Ni Ni7 0.151138 0.501865 0.750000 0.013586 Uiso 0.478051
Ni Ni7 0.188273 0.499909 0.750000 0.013586 Uiso 0.478051
Ni Ni7 0.188273 0.552978 0.750000 0.013586 Uiso 0.478051
Ni Ni7 0.172716 0.558033 0.750000 0.013586 Uiso 0.478051
Ni Ni7 0.269017 0.011344 0.750000 0.013586 Uiso 0.478051
Ni Ni7 0.269017 0.339618 0.750000 0.013586 Uiso 0.478051
Ni Ni7 0.269017 0.362306 0.750000 0.013586 Uiso 0.478051
Ni Ni7 0.269017 0.579213 0.750000 0.013586 Uiso 0.478051
Ni Ni7 0.269017 0.907487 0.750000 0.013586 Uiso 0.478051
Ni Ni7 0.269017 0.930175 0.750000 0.013586 Uiso 0.478051
Ni Ni7 0.278632 0.024578 0.750000 0.013586 Uiso 0.478051
Ni Ni7 0.315768 0.026534 0.750000 0.013586 Uiso 0.478051
Ni Ni7 0.300210 0.031589 0.750000 0.013586 Uiso 0.478051
Ni Ni7 0.300210 0.319373 0.750000 0.013586 Uiso 0.478051
Ni Ni7 0.278632 0.326384 0.750000 0.013586 Uiso 0.478051
Ni Ni7 0.315768 0.324428 0.750000 0.013586 Uiso 0.478051
Ni Ni7 0.278632 0.375540 0.750000 0.013586 Uiso 0.478051
Ni Ni7 0.315768 0.377497 0.750000 0.013586 Uiso 0.478051
Ni Ni7 0.300210 0.382551 0.750000 0.013586 Uiso 0.478051
Ni Ni7 0.300210 0.536279 0.750000 0.013586 Uiso 0.478051
Ni Ni7 0.315768 0.541334 0.750000 0.013586 Uiso 0.478051
Ni Ni7 0.278632 0.592447 0.750000 0.013586 Uiso 0.478051
Ni Ni7 0.315768 0.594403 0.750000 0.013586 Uiso 0.478051
Ni Ni7 0.300210 0.599458 0.750000 0.013586 Uiso 0.478051
Ni Ni7 0.300210 0.887241 0.750000 0.013586 Uiso 0.478051
Ni Ni7 0.278632 0.894253 0.750000 0.013586 Uiso 0.478051
Ni Ni7 0.315768 0.892296 0.750000 0.013586 Uiso 0.478051
Ni Ni7 0.278632 0.943409 0.750000 0.013586 Uiso 0.478051
Ni Ni7 0.315768 0.945365 0.750000 0.013586 Uiso 0.478051
Ni Ni7 0.300210 0.950420 0.750000 0.013586 Uiso 0.478051
Ni Ni7 0.329104 0.008179 0.750000 0.013586 Uiso 0.478051
Ni Ni7 0.329104 0.342783 0.750000 0.013586 Uiso 0.478051
Ni Ni7 0.329104 0.359141 0.750000 0.013586 Uiso 0.478051
Ni Ni7 0.329104 0.559690 0.750000 0.013586 Uiso 0.478051
Ni Ni7 0.329104 0.576048 0.750000 0.013586 Uiso 0.478051
Ni Ni7 0.329104 0.910652 0.750000 0.013586 Uiso 0.478051
Ni Ni7 0.329104 0.927010 0.750000 0.013586 Uiso 0.478051
Ni Ni7 0.396512 0.164137 0.750000 0.013586 Uiso 0.478051
Ni Ni7 0.396512 0.186825 0.750000 0.013586 Uiso 0.478051
Ni Ni7 0.396512 0.732006 0.750000 0.013586 Uiso 0.478051
Ni Ni7 0.396512 0.754694 0.750000 0.013586 Uiso 0.478051
Ni Ni7 0.406127 0.150903 0.750000 0.013586 Uiso 0.478051
Ni Ni7 0.406127 0.200059 0.750000 0.013586 Uiso 0.478051
Ni Ni7 0.406127 0.718771 0.750000 0.013586 Uiso 0.478051
Ni Ni7 0.406127 0.767928 0.750000 0.013586 Uiso 0.478051
Ni Ni7 0.475308 0.055684 0.750000 0.013586 Uiso 0.478051
Ni Ni7 0.456598 0.167302 0.750000 0.013586 Uiso 0.478051
Ni Ni7 0.456598 0.183660 0.750000 0.013586 Uiso 0.478051
Ni Ni7 0.475308 0.295279 0.750000 0.013586 Uiso 0.478051
Ni Ni7 0.475308 0.623552 0.750000 0.013586 Uiso 0.478051
Ni Ni7 0.456598 0.735171 0.750000 0.013586 Uiso 0.478051
Ni Ni7 0.456598 0.751529 0.750000 0.013586 Uiso 0.478051
Ni Ni7 0.475308 0.863147 0.750000 0.013586 Uiso 0.478051
Ni Ni7 0.506501 0.035438 0.750000 0.013586 Uiso 0.478051
Ni Ni7 0.484923 0.042450 0.750000 0.013586 Uiso 0.478051
Ni Ni7 0.522058 0.040493 0.750000 0.013586 Uiso 0.478051
Ni Ni7 0.522058 0.093562 0.750000 0.013586 Uiso 0.478051
Ni Ni7 0.506501 0.098617 0.750000 0.013586 Uiso 0.478051
Ni Ni7 0.506501 0.252345 0.750000 0.013586 Uiso 0.478051
Ni Ni7 0.522058 0.257400 0.750000 0.013586 Uiso 0.478051
Ni Ni7 0.484923 0.308513 0.750000 0.013586 Uiso 0.478051
Ni Ni7 0.522058 0.310469 0.750000 0.013586 Uiso 0.478051
Ni Ni7 0.506501 0.315524 0.750000 0.013586 Uiso 0.478051
Ni Ni7 0.506501 0.603307 0.750000 0.013586 Uiso 0.478051
Ni Ni7 0.484923 0.610318 0.750000 0.013586 Uiso 0.478051
Ni Ni7 0.522058 0.608362 0.750000 0.013586 Uiso 0.478051
Ni Ni7 0.522058 0.661431 0.750000 0.013586 Uiso 0.478051
Ni Ni7 0.506501 0.666486 0.750000 0.013586 Uiso 0.478051
Ni Ni7 0.506501 0.820214 0.750000 0.013586 Uiso 0.478051
Ni Ni7 0.522058 0.825269 0.750000 0.013586 Uiso 0.478051
Ni Ni7 0.484923 0.876381 0.750000 0.013586 Uiso 0.478051
Ni Ni7 0.522058 0.878337 0.750000 0.013586 Uiso 0.478051
Ni Ni7 0.506501 0.883392 0.750000 0.013586 Uiso 0.478051
Ni Ni7 0.602802 0.119797 0.750000 0.013586 Uiso 0.478051
Ni Ni7 0.602802 0.231165 0.750000 0.013586 Uiso 0.478051
Ni Ni7 0.602802 0.448071 0.750000 0.013586 Uiso 0.478051
Ni Ni7 0.602802 0.470760 0.750000 0.013586 Uiso 0.478051
Ni Ni7 0.602802 0.687666 0.750000 0.013586 Uiso 0.478051
Ni Ni7 0.602802 0.799033 0.750000 0.013586 Uiso 0.478051
Ni Ni7 0.633995 0.076864 0.750000 0.013586 Uiso 0.478051
Ni Ni7 0.649553 0.081919 0.750000 0.013586 Uiso 0.478051
Ni Ni7 0.612417 0.133032 0.750000 0.013586 Uiso 0.478051
Ni Ni7 0.612417 0.217931 0.750000 0.013586 Uiso 0.478051
Ni Ni7 0.649553 0.269043 0.750000 0.013586 Uiso 0.478051
Ni Ni7 0.633995 0.274098 0.750000 0.013586 Uiso 0.478051
Ni Ni7 0.633995 0.427826 0.750000 0.013586 Uiso 0.478051
Ni Ni7 0.612417 0.434837 0.750000 0.013586 Uiso 0.478051
Ni Ni7 0.649553 0.432881 0.750000 0.013586 Uiso 0.478051
Ni Ni7 0.612417 0.483994 0.750000 0.013586 Uiso 0.478051
Ni Ni7 0.649553 0.485950 0.750000 0.013586 Uiso 0.478051
Ni Ni7 0.633995 0.491005 0.750000 0.013586 Uiso 0.478051
Ni Ni7 0.633995 0.644733 0.750000 0.013586 Uiso 0.478051
Ni Ni7 0.649553 0.649788 0.750000 0.013586 Uiso 0.478051
Ni Ni7 0.612417 0.700900 0.750000 0.013586 Uiso 0.478051
Ni Ni7 0.612417 0.785799 0.750000 0.013586 Uiso 0.478051
Ni Ni7 0.649553 0.836912 0.750000 0.013586 Uiso 0.478051
Ni Ni7 0.633995 0.841967 0.750000 0.013586 Uiso 0.478051
Ni Ni7 0.633995 0.995695 0.750000 0.013586 Uiso 0.478051
Ni Ni7 0.662889 0.100274 0.750000 0.013586 Uiso 0.478051
Ni Ni7 0.662889 0.116632 0.750000 0.013586 Uiso 0.478051
Ni Ni7 0.662889 0.234330 0.750000 0.013586 Uiso 0.478051
Ni Ni7 0.662889 0.250688 0.750000 0.013586 Uiso 0.478051
Ni Ni7 0.662889 0.451236 0.750000 0.013586 Uiso 0.478051
Ni Ni7 0.662889 0.467595 0.750000 0.013586 Uiso 0.478051
Ni Ni7 0.662889 0.668143 0.750000 0.013586 Uiso 0.478051
Ni Ni7 0.662889 0.684501 0.750000 0.013586 Uiso 0.478051
Ni Ni7 0.662889 0.802198 0.750000 0.013586 Uiso 0.478051
Ni Ni7 0.662889 0.818557 0.750000 0.013586 Uiso 0.478051
Ni Ni7 0.809092 0.164137 0.750000 0.013586 Uiso 0.478051
Ni Ni7 0.809092 0.186825 0.750000 0.013586 Uiso 0.478051
Ni Ni7 0.809092 0.515099 0.750000 0.013586 Uiso 0.478051
Ni Ni7 0.809092 0.732006 0.750000 0.013586 Uiso 0.478051
Ni Ni7 0.809092 0.754694 0.750000 0.013586 Uiso 0.478051
Ni Ni7 0.840285 0.143892 0.750000 0.013586 Uiso 0.478051
Ni Ni7 0.818707 0.150903 0.750000 0.013586 Uiso 0.478051
Ni Ni7 0.855843 0.148947 0.750000 0.013586 Uiso 0.478051
Ni Ni7 0.818707 0.200059 0.750000 0.013586 Uiso 0.478051
Ni Ni7 0.855843 0.202015 0.750000 0.013586 Uiso 0.478051
Ni Ni7 0.840285 0.207070 0.750000 0.013586 Uiso 0.478051
Ni Ni7 0.840285 0.494854 0.750000 0.013586 Uiso 0.478051
Ni Ni7 0.818707 0.501865 0.750000 0.013586 Uiso 0.478051
Ni Ni7 0.855843 0.499909 0.750000 0.013586 Uiso 0.478051
Ni Ni7 0.855843 0.552978 0.750000 0.013586 Uiso 0.478051
Ni Ni7 0.840285 0.558033 0.750000 0.013586 Uiso 0.478051
Ni Ni7 0.840285 0.711760 0.750000 0.013586 Uiso 0.478051
Ni Ni7 0.818707 0.718771 0.750000 0.013586 Uiso 0.478051
Ni Ni7 0.855843 0.716815 0.750000 0.013586 Uiso 0.478051
Ni Ni7 0.818707 0.767928 0.750000 0.013586 Uiso 0.478051
Ni Ni7 0.855843 0.769884 0.750000 0.013586 Uiso 0.478051
Ni Ni7 0.840285 0.774939 0.750000 0.013586 Uiso 0.478051
Ni Ni7 0.869179 0.167302 0.750000 0.013586 Uiso 0.478051
Ni Ni7 0.869179 0.183660 0.750000 0.013586 Uiso 0.478051
Ni Ni7 0.869179 0.735171 0.750000 0.013586 Uiso 0.478051
Ni Ni7 0.869179 0.751529 0.750000 0.013586 Uiso 0.478051
Ni Ni7 0.936587 0.011344 0.750000 0.013586 Uiso 0.478051
Ni Ni7 0.936587 0.339618 0.750000 0.013586 Uiso 0.478051
Ni Ni7 0.936587 0.362306 0.750000 0.013586 Uiso 0.478051
Ni Ni7 0.936587 0.579213 0.750000 0.013586 Uiso 0.478051
Ni Ni7 0.936587 0.907487 0.750000 0.013586 Uiso 0.478051
Ni Ni7 0.936587 0.930175 0.750000 0.013586 Uiso 0.478051
Ni Ni7 0.946202 0.024578 0.750000 0.013586 Uiso 0.478051
Ni Ni7 0.946202 0.326384 0.750000 0.013586 Uiso 0.478051
Ni Ni7 0.946202 0.375540 0.750000 0.013586 Uiso 0.478051
Ni Ni7 0.983337 0.377497 0.750000 0.013586 Uiso 0.478051
Ni Ni7 0.967780 0.382551 0.750000 0.013586 Uiso 0.478051
Ni Ni7 0.967780 0.536279 0.750000 0.013586 Uiso 0.478051
Ni Ni7 0.983337 0.541334 0.750000 0.013586 Uiso 0.478051
Ni Ni7 0.946202 0.592447 0.750000 0.013586 Uiso 0.478051
Ni Ni7 0.946202 0.894253 0.750000 0.013586 Uiso 0.478051
Ni Ni7 0.946202 0.943409 0.750000 0.013586 Uiso 0.478051
Ni Ni7 0.996673 0.008179 0.750000 0.013586 Uiso 0.478051
Ni Ni7 0.996673 0.342783 0.750000 0.013586 Uiso 0.478051
Ni Ni7 0.996673 0.359141 0.750000 0.013586 Uiso 0.478051
Ni Ni7 0.996673 0.559690 0.750000 0.013586 Uiso 0.478051
Ni Ni7 0.996673 0.576048 0.750000 0.013586 Uiso 0.478051
Ni Ni7 0.996673 0.910652 0.750000 0.013586 Uiso 0.478051
Ni Ni7 0.996673 0.927010 0.750000 0.013586 Uiso 0.478051
Al Al8 0.055393 0.000000 0.250000 0.013586 Uiso 1.000000
Al Al8 0.017118 0.052682 0.250000 0.013586 Uiso 1.000000
Al Al8 0.017118 0.164224 0.250000 0.013586 Uiso 1.000000
Al Al8 0.055393 0.350962 0.250000 0.013586 Uiso 1.000000
Al Al8 0.055393 0.567869 0.250000 0.013586 Uiso 1.000000
Al Al8 0.017118 0.754607 0.250000 0.013586 Uiso 1.000000
Al Al8 0.017118 0.866149 0.250000 0.013586 Uiso 1.000000
Al Al8 0.055393 0.918831 0.250000 0.013586 Uiso 1.000000
Al Al8 0.017118 0.971513 0.250000 0.013586 Uiso 1.000000
Al Al8 0.082680 0.142922 0.250000 0.013586 Uiso 1.000000
Al Al8 0.082680 0.775909 0.250000 0.013586 Uiso 1.000000
Al Al8 0.095913 0.406733 0.250000 0.013586 Uiso 1.000000
Al Al8 0.095913 0.512098 0.250000 0.013586 Uiso 1.000000
Al Al8 0.161476 0.034468 0.250000 0.013586 Uiso 1.000000
Al Al8 0.182888 0.175481 0.250000 0.013586 Uiso 1.000000
Al Al8 0.161476 0.316494 0.250000 0.013586 Uiso 1.000000
Al Al8 0.161476 0.385431 0.250000 0.013586 Uiso 1.000000
Al Al8 0.161476 0.602337 0.250000 0.013586 Uiso 1.000000
Al Al8 0.182888 0.743350 0.250000 0.013586 Uiso 1.000000
Al Al8 0.161476 0.884362 0.250000 0.013586 Uiso 1.000000
Al Al8 0.161476 0.953299 0.250000 0.013586 Uiso 1.000000
Al Al8 0.223408 0.119710 0.250000 0.013586 Uiso 1.000000
Al Al8 0.223408 0.231252 0.250000 0.013586 Uiso 1.000000
Al Al8 0.223408 0.470672 0.250000 0.013586 Uiso 1.000000
Al Al8 0.223408 0.582214 0.250000 0.013586 Uiso 1.000000
Al Al8 0.223408 0.687579 0.250000 0.013586 Uiso 1.000000
Al Al8 0.223408 0.799121 0.250000 0.013586 Uiso 1.000000
Al Al8 0.288971 0.141013 0.250000 0.013586 Uiso 1.000000
Al Al8 0.288971 0.209949 0.250000 0.013586 Uiso 1.000000
Al Al8 0.288971 0.491975 0.250000 0.013586 Uiso 1.000000
Al Al8 0.288971 0.708881 0.250000 0.013586 Uiso 1.000000
Al Al8 0.288971 0.777818 0.250000 0.013586 Uiso 1.000000
Al Al8 0.389178 0.108453 0.250000 0.013586 Uiso 1.000000
Al Al8 0.389178 0.242509 0.250000 0.013586 Uiso 1.000000
Al Al8 0.389178 0.459415 0.250000 0.013586 Uiso 1.000000
Al Al8 0.389178 0.676322 0.250000 0.013586 Uiso 1.000000
Al Al8 0.389178 0.810378 0.250000 0.013586 Uiso 1.000000
Al Al8 0.429698 0.052682 0.250000 0.013586 Uiso 1.000000
Al Al8 0.429698 0.298280 0.250000 0.013586 Uiso 1.000000
Al Al8 0.429698 0.403644 0.250000 0.013586 Uiso 1.000000
Al Al8 0.429698 0.515186 0.250000 0.013586 Uiso 1.000000
Al Al8 0.429698 0.620551 0.250000 0.013586 Uiso 1.000000
Al Al8 0.429698 0.866149 0.250000 0.013586 Uiso 1.000000
Al Al8 0.429698 0.971513 0.250000 0.013586 Uiso 1.000000
Al Al8 0.495261 0.142922 0.250000 0.013586 Uiso 1.000000
Al Al8 0.495261 0.208040 0.250000 0.013586 Uiso 1.000000
Al Al8 0.495261 0.424947 0.250000 0.013586 Uiso 1.000000
Al Al8 0.495261 0.493884 0.250000 0.013586 Uiso 1.000000
Al Al8 0.495261 0.710790 0.250000 0.013586 Uiso 1.000000
Al Al8 0.495261 0.775909 0.250000 0.013586 Uiso 1.000000
Al Al8 0.495261 0.992816 0.250000 0.013586 Uiso 1.000000
Al Al8 0.557193 0.011257 0.250000 0.013586 Uiso 1.000000
Al Al8 0.557193 0.122799 0.250000 0.013586 Uiso 1.000000
Al Al8 0.595469 0.175481 0.250000 0.013586 Uiso 1.000000
Al Al8 0.557193 0.228163 0.250000 0.013586 Uiso 1.000000
Al Al8 0.557193 0.339705 0.250000 0.013586 Uiso 1.000000
Al Al8 0.557193 0.579125 0.250000 0.013586 Uiso 1.000000
Al Al8 0.557193 0.690667 0.250000 0.013586 Uiso 1.000000
Al Al8 0.595469 0.743350 0.250000 0.013586 Uiso 1.000000
Al Al8 0.557193 0.796032 0.250000 0.013586 Uiso 1.000000
Al Al8 0.557193 0.907574 0.250000 0.013586 Uiso 1.000000
Al Al8 0.622755 0.032559 0.250000 0.013586 Uiso 1.000000
Al Al8 0.622755 0.318403 0.250000 0.013586 Uiso 1.000000
Al Al8 0.622755 0.600428 0.250000 0.013586 Uiso 1.000000
Al Al8 0.622755 0.886271 0.250000 0.013586 Uiso 1.000000
Al Al8 0.722963 0.000000 0.250000 0.013586 Uiso 1.000000
Al Al8 0.701551 0.141013 0.250000 0.013586 Uiso 1.000000
Al Al8 0.701551 0.209949 0.250000 0.013586 Uiso 1.000000
Al Al8 0.722963 0.350962 0.250000 0.013586 Uiso 1.000000
Al Al8 0.722963 0.567869 0.250000 0.013586 Uiso 1.000000
Al Al8 0.701551 0.708881 0.250000 0.013586 Uiso 1.000000
Al Al8 0.701551 0.777818 0.250000 0.013586 Uiso 1.000000
Al Al8 0.722963 0.918831 0.250000 0.013586 Uiso 1.000000
Al Al8 0.763483 0.055771 0.250000 0.013586 Uiso 1.000000
Al Al8 0.763483 0.295191 0.250000 0.013586 Uiso 1.000000
Al Al8 0.763483 0.406733 0.250000 0.013586 Uiso 1.000000
Al Al8 0.763483 0.512098 0.250000 0.013586 Uiso 1.000000
Al Al8 0.763483 0.623640 0.250000 0.013586 Uiso 1.000000
Al Al8 0.763483 0.863060 0.250000 0.013586 Uiso 1.000000
Al Al8 0.763483 0.974602 0.250000 0.013586 Uiso 1.000000
Al Al8 0.829046 0.034468 0.250000 0.013586 Uiso 1.000000
Al Al8 0.829046 0.316494 0.250000 0.013586 Uiso 1.000000
Al Al8 0.829046 0.385431 0.250000 0.013586 Uiso 1.000000
Al Al8 0.829046 0.602337 0.250000 0.013586 Uiso 1.000000
Al Al8 0.829046 0.884362 0.250000 0.013586 Uiso 1.000000
Al Al8 0.829046 0.953299 0.250000 0.013586 Uiso 1.000000
Al Al8 0.929253 0.067028 0.250000 0.013586 Uiso 1.000000
Al Al8 0.929253 0.283934 0.250000 0.013586 Uiso 1.000000
Al Al8 0.890978 0.470672 0.250000 0.013586 Uiso 1.000000
Al Al8 0.890978 0.582214 0.250000 0.013586 Uiso 1.000000
Al Al8 0.929253 0.634896 0.250000 0.013586 Uiso 1.000000
Al Al8 0.929253 0.851803 0.250000 0.013586 Uiso 1.000000
Al Al8 0.929253 0.985859 0.250000 0.013586 Uiso 1.000000
Al Al8 0.956540 0.491975 0.250000 0.013586 Uiso 1.000000
Al Al8 0.969773 0.122799 0.250000 0.013586 Uiso 1.000000
Al Al8 0.969773 0.228163 0.250000 0.013586 Uiso 1.000000
Al Al8 0.969773 0.690667 0.250000 0.013586 Uiso 1.000000
Al Al8 0.969773 0.796032 0.250000 0.013586 Uiso 1.000000
Al Al8 0.044814 0.032559 0.750000 0.013586 Uiso 1.000000
Al Al8 0.044814 0.249466 0.750000 0.013586 Uiso 1.000000
Al Al8 0.044814 0.318403 0.750000 0.013586 Uiso 1.000000
Al Al8 0.023403 0.459415 0.750000 0.013586 Uiso 1.000000
Al Al8 0.044814 0.600428 0.750000 0.013586 Uiso 1.000000
Al Al8 0.044814 0.669365 0.750000 0.013586 Uiso 1.000000
Al Al8 0.044814 0.886271 0.750000 0.013586 Uiso 1.000000
Al Al8 0.044814 0.951390 0.750000 0.013586 Uiso 1.000000
Al Al8 0.110377 0.122799 0.750000 0.013586 Uiso 1.000000
Al Al8 0.110377 0.228163 0.750000 0.013586 Uiso 1.000000
Al Al8 0.110377 0.690667 0.750000 0.013586 Uiso 1.000000
Al Al8 0.110377 0.796032 0.750000 0.013586 Uiso 1.000000
Al Al8 0.123610 0.491975 0.750000 0.013586 Uiso 1.000000
Al Al8 0.150897 0.067028 0.750000 0.013586 Uiso 1.000000
Al Al8 0.150897 0.283934 0.750000 0.013586 Uiso 1.000000
Al Al8 0.189173 0.470672 0.750000 0.013586 Uiso 1.000000
Al Al8 0.189173 0.582214 0.750000 0.013586 Uiso 1.000000
Al Al8 0.150897 0.634896 0.750000 0.013586 Uiso 1.000000
Al Al8 0.150897 0.851803 0.750000 0.013586 Uiso 1.000000
Al Al8 0.150897 0.985859 0.750000 0.013586 Uiso 1.000000
Al Al8 0.251105 0.034468 0.750000 0.013586 Uiso 1.000000
Al Al8 0.251105 0.316494 0.750000 0.013586 Uiso 1.000000
Al Al8 0.251105 0.385431 0.750000 0.013586 Uiso 1.000000
Al Al8 0.251105 0.602337 0.750000 0.013586 Uiso 1.000000
Al Al8 0.251105 0.884362 0.750000 0.013586 Uiso 1.000000
Al Al8 0.251105 0.953299 0.750000 0.013586 Uiso 1.000000
Al Al8 0.316667 0.055771 0.750000 0.013586 Uiso 1.000000
Al Al8 0.316667 0.295191 0.750000 0.013586 Uiso 1.000000
Al Al8 0.316667 0.406733 0.750000 0.013586 Uiso 1.000000
Al Al8 0.316667 0.512098 0.750000 0.013586 Uiso 1.000000
Al Al8 0.316667 0.623640 0.750000 0.013586 Uiso 1.000000
Al Al8 0.316667 0.863060 0.750000 0.013586 Uiso 1.000000
Al Al8 0.316667 0.974602 0.750000 0.013586 Uiso 1.000000
Al Al8 0.357187 0.000000 0.750000 0.013586 Uiso 1.000000
Al Al8 0.378599 0.141013 0.750000 0.013586 Uiso 1.000000
Al Al8 0.378599 0.209949 0.750000 0.013586 Uiso 1.000000
Al Al8 0.357187 0.350962 0.750000 0.013586 Uiso 1.000000
Al Al8 0.357187 0.567869 0.750000 0.013586 Uiso 1.000000
Al Al8 0.378599 0.708881 0.750000 0.013586 Uiso 1.000000
Al Al8 0.378599 0.777818 0.750000 0.013586 Uiso 1.000000
Al Al8 0.357187 0.918831 0.750000 0.013586 Uiso 1.000000
Al Al8 0.457395 0.032559 0.750000 0.013586 Uiso 1.000000
Al Al8 0.457395 0.318403 0.750000 0.013586 Uiso 1.000000
Al Al8 0.457395 0.600428 0.750000 0.013586 Uiso 1.000000
Al Al8 0.457395 0.886271 0.750000 0.013586 Uiso 1.000000
Al Al8 0.522958 0.011257 0.750000 0.013586 Uiso 1.000000
Al Al8 0.522958 0.122799 0.750000 0.013586 Uiso 1.000000
Al Al8 0.484682 0.175481 0.750000 0.013586 Uiso 1.000000
Al Al8 0.522958 0.228163 0.750000 0.013586 Uiso 1.000000
Al Al8 0.522958 0.339705 0.750000 0.013586 Uiso 1.000000
Al Al8 0.522958 0.579125 0.750000 0.013586 Uiso 1.000000
Al Al8 0.522958 0.690667 0.750000 0.013586 Uiso 1.000000
Al Al8 0.484682 0.743350 0.750000 0.013586 Uiso 1.000000
Al Al8 0.522958 0.796032 0.750000 0.013586 Uiso 1.000000
Al Al8 0.522958 0.907574 0.750000 0.013586 Uiso 1.000000
Al Al8 0.584889 0.142922 0.750000 0.013586 Uiso 1.000000
Al Al8 0.584889 0.208040 0.750000 0.013586 Uiso 1.000000
Al Al8 0.584889 0.424947 0.750000 0.013586 Uiso 1.000000
Al Al8 0.584889 0.493884 0.750000 0.013586 Uiso 1.000000
Al Al8 0.584889 0.710790 0.750000 0.013586 Uiso 1.000000
Al Al8 0.584889 0.775909 0.750000 0.013586 Uiso 1.000000
Al Al8 0.584889 0.992816 0.750000 0.013586 Uiso 1.000000
Al Al8 0.650452 0.052682 0.750000 0.013586 Uiso 1.000000
Al Al8 0.650452 0.298280 0.750000 0.013586 Uiso 1.000000
Al Al8 0.650452 0.403644 0.750000 0.013586 Uiso 1.000000
Al Al8 0.650452 0.515186 0.750000 0.013586 Uiso 1.000000
Al Al8 0.650452 0.620551 0.750000 0.013586 Uiso 1.000000
Al Al8 0.650452 0.866149 0.750000 0.013586 Uiso 1.000000
Al Al8 0.650452 0.971513 0.750000 0.013586 Uiso 1.000000
Al Al8 0.690972 0.108453 0.750000 0.013586 Uiso 1.000000
Al Al8 0.690972 0.242509 0.750000 0.013586 Uiso 1.000000
Al Al8 0.690972 0.459415 0.750000 0.013586 Uiso 1.000000
Al Al8 0.690972 0.676322 0.750000 0.013586 Uiso 1.000000
Al Al8 0.690972 0.810378 0.750000 0.013586 Uiso 1.000000
Al Al8 0.791180 0.141013 0.750000 0.013586 Uiso 1.000000
Al Al8 0.791180 0.209949 0.750000 0.013586 Uiso 1.000000
Al Al8 0.791180 0.491975 0.750000 0.013586 Uiso 1.000000
Al Al8 0.791180 0.708881 0.750000 0.013586 Uiso 1.000000
Al Al8 0.791180 0.777818 0.750000 0.013586 Uiso 1.000000
Al Al8 0.856742 0.119710 0.750000 0.013586 Uiso 1.000000
Al Al8 0.856742 0.231252 0.750000 0.013586 Uiso 1.000000
Al Al8 0.856742 0.470672 0.750000 0.013586 Uiso 1.000000
Al Al8 0.856742 0.582214 0.750000 0.013586 Uiso 1.000000
Al Al8 0.856742 0.687579 0.750000 0.013586 Uiso 1.000000
Al Al8 0.856742 0.799121 0.750000 0.013586 Uiso 1.000000
Al Al8 0.918674 0.034468 0.750000 0.013586 Uiso 1.000000
Al Al8 0.897263 0.175481 0.750000 0.013586 Uiso 1.000000
Al Al8 0.918674 0.316494 0.750000 0.013586 Uiso 1.000000
Al Al8 0.918674 0.385431 0.750000 0.013586 Uiso 1.000000
Al Al8 0.918674 0.602337 0.750000 0.013586 Uiso 1.000000
Al Al8 0.897263 0.743350 0.750000 0.013586 Uiso 1.000000
Al Al8 0.918674 0.884362 0.750000 0.013586 Uiso 1.000000
Al Al8 0.918674 0.953299 0.750000 0.013586 Uiso 1.000000
Al Al8 0.984237 0.406733 0.750000 0.013586 Uiso 1.000000
Al Al8 0.984237 0.512098 0.750000 0.013586 Uiso 1.000000
Al Al8 0.997470 0.142922 0.750000 0.013586 Uiso 1.000000
Al Al8 0.997470 0.775909 0.750000 0.013586 Uiso 1.000000
Ni Ni9 0.006437 0.418138 0.250000 0.010945 Uiso 1.000000
Ni Ni9 0.006437 0.500693 0.250000 0.010945 Uiso 1.000000
Ni Ni9 0.034278 0.275037 0.250000 0.010945 Uiso 1.000000
Ni Ni9 0.034278 0.292832 0.250000 0.010945 Uiso 1.000000
Ni Ni9 0.016897 0.432535 0.250000 0.010945 Uiso 1.000000
Ni Ni9 0.016897 0.486296 0.250000 0.010945 Uiso 1.000000
Ni Ni9 0.034278 0.625999 0.250000 0.010945 Uiso 1.000000
Ni Ni9 0.034278 0.643794 0.250000 0.010945 Uiso 1.000000
Ni Ni9 0.082802 0.226044 0.250000 0.010945 Uiso 1.000000
Ni Ni9 0.065877 0.231543 0.250000 0.010945 Uiso 1.000000
Ni Ni9 0.065877 0.687288 0.250000 0.010945 Uiso 1.000000
Ni Ni9 0.082802 0.692787 0.250000 0.010945 Uiso 1.000000
Ni Ni9 0.133931 0.108305 0.250000 0.010945 Uiso 1.000000
Ni Ni9 0.133931 0.242657 0.250000 0.010945 Uiso 1.000000
Ni Ni9 0.133931 0.676174 0.250000 0.010945 Uiso 1.000000
Ni Ni9 0.133931 0.810526 0.250000 0.010945 Uiso 1.000000
Ni Ni9 0.144391 0.093908 0.250000 0.010945 Uiso 1.000000
Ni Ni9 0.144391 0.257054 0.250000 0.010945 Uiso 1.000000
Ni Ni9 0.161598 0.468553 0.250000 0.010945 Uiso 1.000000
Ni Ni9 0.144673 0.474052 0.250000 0.010945 Uiso 1.000000
Ni Ni9 0.144391 0.661777 0.250000 0.010945 Uiso 1.000000
Ni Ni9 0.144391 0.824923 0.250000 0.010945 Uiso 1.000000
Ni Ni9 0.240568 0.008898 0.250000 0.010945 Uiso 1.000000
Ni Ni9 0.240568 0.342064 0.250000 0.010945 Uiso 1.000000
Ni Ni9 0.240568 0.359860 0.250000 0.010945 Uiso 1.000000
Ni Ni9 0.240568 0.909933 0.250000 0.010945 Uiso 1.000000
Ni Ni9 0.240568 0.927729 0.250000 0.010945 Uiso 1.000000
Ni Ni9 0.272168 0.052391 0.250000 0.010945 Uiso 1.000000
Ni Ni9 0.289092 0.057890 0.250000 0.010945 Uiso 1.000000
Ni Ni9 0.289092 0.293072 0.250000 0.010945 Uiso 1.000000
Ni Ni9 0.272168 0.298571 0.250000 0.010945 Uiso 1.000000
Ni Ni9 0.272168 0.403353 0.250000 0.010945 Uiso 1.000000
Ni Ni9 0.289092 0.408852 0.250000 0.010945 Uiso 1.000000
Ni Ni9 0.272168 0.620260 0.250000 0.010945 Uiso 1.000000
Ni Ni9 0.289092 0.625759 0.250000 0.010945 Uiso 1.000000
Ni Ni9 0.289092 0.860941 0.250000 0.010945 Uiso 1.000000
Ni Ni9 0.272168 0.866440 0.250000 0.010945 Uiso 1.000000
Ni Ni9 0.272168 0.971222 0.250000 0.010945 Uiso 1.000000
Ni Ni9 0.289092 0.976721 0.250000 0.010945 Uiso 1.000000
Ni Ni9 0.340222 0.041277 0.250000 0.010945 Uiso 1.000000
Ni Ni9 0.340222 0.309685 0.250000 0.010945 Uiso 1.000000
Ni Ni9 0.340222 0.392239 0.250000 0.010945 Uiso 1.000000
Ni Ni9 0.340222 0.526591 0.250000 0.010945 Uiso 1.000000
Ni Ni9 0.340222 0.609146 0.250000 0.010945 Uiso 1.000000
Ni Ni9 0.340222 0.877554 0.250000 0.010945 Uiso 1.000000
Ni Ni9 0.340222 0.960108 0.250000 0.010945 Uiso 1.000000
Ni Ni9 0.350682 0.026880 0.250000 0.010945 Uiso 1.000000
Ni Ni9 0.368062 0.166583 0.250000 0.010945 Uiso 1.000000
Ni Ni9 0.368062 0.184379 0.250000 0.010945 Uiso 1.000000
Ni Ni9 0.350682 0.324082 0.250000 0.010945 Uiso 1.000000
Ni Ni9 0.350682 0.377842 0.250000 0.010945 Uiso 1.000000
Ni Ni9 0.350682 0.540988 0.250000 0.010945 Uiso 1.000000
Ni Ni9 0.350682 0.594749 0.250000 0.010945 Uiso 1.000000
Ni Ni9 0.368062 0.734452 0.250000 0.010945 Uiso 1.000000
Ni Ni9 0.368062 0.752247 0.250000 0.010945 Uiso 1.000000
Ni Ni9 0.350682 0.891950 0.250000 0.010945 Uiso 1.000000
Ni Ni9 0.350682 0.945711 0.250000 0.010945 Uiso 1.000000
Ni Ni9 0.495383 0.009138 0.250000 0.010945 Uiso 1.000000
Ni Ni9 0.478458 0.014637 0.250000 0.010945 Uiso 1.000000
Ni Ni9 0.478458 0.336325 0.250000 0.010945 Uiso 1.000000
Ni Ni9 0.495383 0.341825 0.250000 0.010945 Uiso 1.000000
Ni Ni9 0.495383 0.577006 0.250000 0.010945 Uiso 1.000000
Ni Ni9 0.478458 0.582505 0.250000 0.010945 Uiso 1.000000
Ni Ni9 0.478458 0.904194 0.250000 0.010945 Uiso 1.000000
Ni Ni9 0.495383 0.909693 0.250000 0.010945 Uiso 1.000000
Ni Ni9 0.574353 0.450518 0.250000 0.010945 Uiso 1.000000
Ni Ni9 0.574353 0.468313 0.250000 0.010945 Uiso 1.000000
Ni Ni9 0.622877 0.401525 0.250000 0.010945 Uiso 1.000000
Ni Ni9 0.605952 0.407024 0.250000 0.010945 Uiso 1.000000
Ni Ni9 0.605952 0.511806 0.250000 0.010945 Uiso 1.000000
Ni Ni9 0.622877 0.517306 0.250000 0.010945 Uiso 1.000000
Ni Ni9 0.622877 0.969394 0.250000 0.010945 Uiso 1.000000
Ni Ni9 0.605952 0.974893 0.250000 0.010945 Uiso 1.000000
Ni Ni9 0.674007 0.067176 0.250000 0.010945 Uiso 1.000000
Ni Ni9 0.674007 0.283786 0.250000 0.010945 Uiso 1.000000
Ni Ni9 0.674007 0.418138 0.250000 0.010945 Uiso 1.000000
Ni Ni9 0.674007 0.500693 0.250000 0.010945 Uiso 1.000000
Ni Ni9 0.674007 0.635045 0.250000 0.010945 Uiso 1.000000
Ni Ni9 0.674007 0.851655 0.250000 0.010945 Uiso 1.000000
Ni Ni9 0.674007 0.986007 0.250000 0.010945 Uiso 1.000000
Ni Ni9 0.684466 0.081573 0.250000 0.010945 Uiso 1.000000
Ni Ni9 0.684466 0.269389 0.250000 0.010945 Uiso 1.000000
Ni Ni9 0.684466 0.432535 0.250000 0.010945 Uiso 1.000000
Ni Ni9 0.684466 0.486296 0.250000 0.010945 Uiso 1.000000
Ni Ni9 0.684466 0.649442 0.250000 0.010945 Uiso 1.000000
Ni Ni9 0.684466 0.837258 0.250000 0.010945 Uiso 1.000000
Ni Ni9 0.780643 0.166583 0.250000 0.010945 Uiso 1.000000
Ni Ni9 0.780643 0.184379 0.250000 0.010945 Uiso 1.000000
Ni Ni9 0.780643 0.734452 0.250000 0.010945 Uiso 1.000000
Ni Ni9 0.780643 0.752247 0.250000 0.010945 Uiso 1.000000
Ni Ni9 0.829167 0.117591 0.250000 0.010945 Uiso 1.000000
Ni Ni9 0.812243 0.123090 0.250000 0.010945 Uiso 1.000000
Ni Ni9 0.812243 0.227872 0.250000 0.010945 Uiso 1.000000
Ni Ni9 0.829167 0.233371 0.250000 0.010945 Uiso 1.000000
Ni Ni9 0.829167 0.468553 0.250000 0.010945 Uiso 1.000000
Ni Ni9 0.812243 0.474052 0.250000 0.010945 Uiso 1.000000
Ni Ni9 0.829167 0.685459 0.250000 0.010945 Uiso 1.000000
Ni Ni9 0.812243 0.690959 0.250000 0.010945 Uiso 1.000000
Ni Ni9 0.812243 0.795741 0.250000 0.010945 Uiso 1.000000
Ni Ni9 0.829167 0.801240 0.250000 0.010945 Uiso 1.000000
Ni Ni9 0.880297 0.134204 0.250000 0.010945 Uiso 1.000000
Ni Ni9 0.880297 0.216758 0.250000 0.010945 Uiso 1.000000
Ni Ni9 0.880297 0.702072 0.250000 0.010945 Uiso 1.000000
Ni Ni9 0.880297 0.784627 0.250000 0.010945 Uiso 1.000000
Ni Ni9 0.908138 0.008898 0.250000 0.010945 Uiso 1.000000
Ni Ni9 0.890757 0.148601 0.250000 0.010945 Uiso 1.000000
Ni Ni9 0.890757 0.202361 0.250000 0.010945 Uiso 1.000000
Ni Ni9 0.908138 0.342064 0.250000 0.010945 Uiso 1.000000
Ni Ni9 0.908138 0.359860 0.250000 0.010945 Uiso 1.000000
Ni Ni9 0.890757 0.716469 0.250000 0.010945 Uiso 1.000000
Ni Ni9 0.890757 0.770230 0.250000 0.010945 Uiso 1.000000
Ni Ni9 0.908138 0.909933 0.250000 0.010945 Uiso 1.000000
Ni Ni9 0.908138 0.927729 0.250000 0.010945 Uiso 1.000000
Ni Ni9 0.939737 0.403353 0.250000 0.010945 Uiso 1.000000
Ni Ni9 0.956662 0.408852 0.250000 0.010945 Uiso 1.000000
Ni Ni9 0.061617 0.160844 0.750000 0.010945 Uiso 1.000000
Ni Ni9 0.044693 0.166343 0.750000 0.010945 Uiso 1.000000
Ni Ni9 0.061899 0.377842 0.750000 0.010945 Uiso 1.000000
Ni Ni9 0.061899 0.540988 0.750000 0.010945 Uiso 1.000000
Ni Ni9 0.044693 0.752487 0.750000 0.010945 Uiso 1.000000
Ni Ni9 0.061617 0.757986 0.750000 0.010945 Uiso 1.000000
Ni Ni9 0.072359 0.392239 0.750000 0.010945 Uiso 1.000000
Ni Ni9 0.072359 0.526591 0.750000 0.010945 Uiso 1.000000
Ni Ni9 0.140413 0.403353 0.750000 0.010945 Uiso 1.000000
Ni Ni9 0.123489 0.408852 0.750000 0.010945 Uiso 1.000000
Ni Ni9 0.172013 0.008898 0.750000 0.010945 Uiso 1.000000
Ni Ni9 0.189394 0.148601 0.750000 0.010945 Uiso 1.000000
Ni Ni9 0.189394 0.202361 0.750000 0.010945 Uiso 1.000000
Ni Ni9 0.172013 0.342064 0.750000 0.010945 Uiso 1.000000
Ni Ni9 0.172013 0.359860 0.750000 0.010945 Uiso 1.000000
Ni Ni9 0.189394 0.716469 0.750000 0.010945 Uiso 1.000000
Ni Ni9 0.189394 0.770230 0.750000 0.010945 Uiso 1.000000
Ni Ni9 0.172013 0.909933 0.750000 0.010945 Uiso 1.000000
Ni Ni9 0.172013 0.927729 0.750000 0.010945 Uiso 1.000000
Ni Ni9 0.199853 0.134204 0.750000 0.010945 Uiso 1.000000
Ni Ni9 0.199853 0.216758 0.750000 0.010945 Uiso 1.000000
Ni Ni9 0.199853 0.702072 0.750000 0.010945 Uiso 1.000000
Ni Ni9 0.199853 0.784627 0.750000 0.010945 Uiso 1.000000
Ni Ni9 0.250983 0.117591 0.750000 0.010945 Uiso 1.000000
Ni Ni9 0.267908 0.123090 0.750000 0.010945 Uiso 1.000000
Ni Ni9 0.267908 0.227872 0.750000 0.010945 Uiso 1.000000
Ni Ni9 0.250983 0.233371 0.750000 0.010945 Uiso 1.000000
Ni Ni9 0.250983 0.468553 0.750000 0.010945 Uiso 1.000000
Ni Ni9 0.267908 0.474052 0.750000 0.010945 Uiso 1.000000
Ni Ni9 0.250983 0.685459 0.750000 0.010945 Uiso 1.000000
Ni Ni9 0.267908 0.690959 0.750000 0.010945 Uiso 1.000000
Ni Ni9 0.267908 0.795741 0.750000 0.010945 Uiso 1.000000
Ni Ni9 0.250983 0.801240 0.750000 0.010945 Uiso 1.000000
Ni Ni9 0.299507 0.166583 0.750000 0.010945 Uiso 1.000000
Ni Ni9 0.299507 0.184379 0.750000 0.010945 Uiso 1.000000
Ni Ni9 0.299507 0.734452 0.750000 0.010945 Uiso 1.000000
Ni Ni9 0.299507 0.752247 0.750000 0.010945 Uiso 1.000000
Ni Ni9 0.395684 0.081573 0.750000 0.010945 Uiso 1.000000
Ni Ni9 0.395684 0.269389 0.750000 0.010945 Uiso 1.000000
Ni Ni9 0.395684 0.432535 0.750000 0.010945 Uiso 1.000000
Ni Ni9 0.395684 0.486296 0.750000 0.010945 Uiso 1.000000
Ni Ni9 0.395684 0.649442 0.750000 0.010945 Uiso 1.000000
Ni Ni9 0.395684 0.837258 0.750000 0.010945 Uiso 1.000000
Ni Ni9 0.406144 0.067176 0.750000 0.010945 Uiso 1.000000
Ni Ni9 0.406144 0.283786 0.750000 0.010945 Uiso 1.000000
Ni Ni9 0.406144 0.418138 0.750000 0.010945 Uiso 1.000000
Ni Ni9 0.406144 0.500693 0.750000 0.010945 Uiso 1.000000
Ni Ni9 0.406144 0.635045 0.750000 0.010945 Uiso 1.000000
Ni Ni9 0.406144 0.851655 0.750000 0.010945 Uiso 1.000000
Ni Ni9 0.406144 0.986007 0.750000 0.010945 Uiso 1.000000
Ni Ni9 0.457273 0.401525 0.750000 0.010945 Uiso 1.000000
Ni Ni9 0.474198 0.407024 0.750000 0.010945 Uiso 1.000000
Ni Ni9 0.474198 0.511806 0.750000 0.010945 Uiso 1.000000
Ni Ni9 0.457273 0.517306 0.750000 0.010945 Uiso 1.000000
Ni Ni9 0.457273 0.969394 0.750000 0.010945 Uiso 1.000000
Ni Ni9 0.474198 0.974893 0.750000 0.010945 Uiso 1.000000
Ni Ni9 0.505798 0.450518 0.750000 0.010945 Uiso 1.000000
Ni Ni9 0.505798 0.468313 0.750000 0.010945 Uiso 1.000000
Ni Ni9 0.584768 0.009138 0.750000 0.010945 Uiso 1.000000
Ni Ni9 0.601692 0.014637 0.750000 0.010945 Uiso 1.000000
Ni Ni9 0.601692 0.336325 0.750000 0.010945 Uiso 1.000000
Ni Ni9 0.584768 0.341825 0.750000 0.010945 Uiso 1.000000
Ni Ni9 0.584768 0.577006 0.750000 0.010945 Uiso 1.000000
Ni Ni9 0.601692 0.582505 0.750000 0.010945 Uiso 1.000000
Ni Ni9 0.601692 0.904194 0.750000 0.010945 Uiso 1.000000
Ni Ni9 0.584768 0.909693 0.750000 0.010945 Uiso 1.000000
Ni Ni9 0.729469 0.026880 0.750000 0.010945 Uiso 1.000000
Ni Ni9 0.712088 0.166583 0.750000 0.010945 Uiso 1.000000
Ni Ni9 0.712088 0.184379 0.750000 0.010945 Uiso 1.000000
Ni Ni9 0.729469 0.324082 0.750000 0.010945 Uiso 1.000000
Ni Ni9 0.729469 0.377842 0.750000 0.010945 Uiso 1.000000
Ni Ni9 0.729469 0.540988 0.750000 0.010945 Uiso 1.000000
Ni Ni9 0.729469 0.594749 0.750000 0.010945 Uiso 1.000000
Ni Ni9 0.712088 0.734452 0.750000 0.010945 Uiso 1.000000
Ni Ni9 0.712088 0.752247 0.750000 0.010945 Uiso 1.000000
Ni Ni9 0.729469 0.891950 0.750000 0.010945 Uiso 1.000000
Ni Ni9 0.729469 0.945711 0.750000 0.010945 Uiso 1.000000
Ni Ni9 0.739929 0.041277 0.750000 0.010945 Uiso 1.000000
Ni Ni9 0.739929 0.309685 0.750000 0.010945 Uiso 1.000000
Ni Ni9 0.739929 0.392239 0.750000 0.010945 Uiso 1.000000
Ni Ni9 0.739929 0.526591 0.750000 0.010945 Uiso 1.000000
Ni Ni9 0.739929 0.609146 0.750000 0.010945 Uiso 1.000000
Ni Ni9 0.739929 0.877554 0.750000 0.010945 Uiso 1.000000
Ni Ni9 0.739929 0.960108 0.750000 0.010945 Uiso 1.000000
Ni Ni9 0.807983 0.052391 0.750000 0.010945 Uiso 1.000000
Ni Ni9 0.791058 0.057890 0.750000 0.010945 Uiso 1.000000
Ni Ni9 0.791058 0.293072 0.750000 0.010945 Uiso 1.000000
Ni Ni9 0.807983 0.298571 0.750000 0.010945 Uiso 1.000000
Ni Ni9 0.807983 0.403353 0.750000 0.010945 Uiso 1.000000
Ni Ni9 0.791058 0.408852 0.750000 0.010945 Uiso 1.000000
Ni Ni9 0.807983 0.620260 0.750000 0.010945 Uiso 1.000000
Ni Ni9 0.791058 0.625759 0.750000 0.010945 Uiso 1.000000
Ni Ni9 0.791058 0.860941 0.750000 0.010945 Uiso 1.000000
Ni Ni9 0.807983 0.866440 0.750000 0.010945 Uiso 1.000000
Ni Ni9 0.807983 0.971222 0.750000 0.010945 Uiso 1.000000
Ni Ni9 0.791058 0.976721 0.750000 0.010945 Uiso 1.000000
Ni Ni9 0.839582 0.008898 0.750000 0.010945 Uiso 1.000000
Ni Ni9 0.839582 0.342064 0.750000 0.010945 Uiso 1.000000
Ni Ni9 0.839582 0.359860 0.750000 0.010945 Uiso 1.000000
Ni Ni9 0.839582 0.909933 0.750000 0.010945 Uiso 1.000000
Ni Ni9 0.839582 0.927729 0.750000 0.010945 Uiso 1.000000
Ni Ni9 0.935759 0.093908 0.750000 0.010945 Uiso 1.000000
Ni Ni9 0.935759 0.257054 0.750000 0.010945 Uiso 1.000000
Ni Ni9 0.918553 0.468553 0.750000 0.010945 Uiso 1.000000
Ni Ni9 0.935477 0.474052 0.750000 0.010945 Uiso 1.000000
Ni Ni9 0.935759 0.661777 0.750000 0.010945 Uiso 1.000000
Ni Ni9 0.935759 0.824923 0.750000 0.010945 Uiso 1.000000
Ni Ni9 0.946219 0.108305 0.750000 0.010945 Uiso 1.000000
Ni Ni9 0.946219 0.242657 0.750000 0.010945 Uiso 1.000000
Ni Ni9 0.946219 0.676174 0.750000 0.010945 Uiso 1.000000
Ni Ni9 0.946219 0.810526 0.750000 0.010945 Uiso 1.000000
Ni Ni9 0.997349 0.226044 0.750000 0.010945 Uiso 1.000000
Ni Ni9 0.997349 0.692787 0.750000 0.010945 Uiso 1.000000
Ni Ni10 0.006898 0.283934 0.250000 0.009938 Uiso 0.868398
Ni Ni10 0.006898 0.634896 0.250000 0.009938 Uiso 0.868398
Ni Ni10 0.033817 0.409243 0.250000 0.009938 Uiso 0.868398
Ni Ni10 0.033817 0.509587 0.250000 0.009938 Uiso 0.868398
Ni Ni10 0.065879 0.202754 0.250000 0.009938 Uiso 0.868398
Ni Ni10 0.065879 0.716076 0.250000 0.009938 Uiso 0.868398
Ni Ni10 0.161312 0.117200 0.250000 0.009938 Uiso 0.868398
Ni Ni10 0.161312 0.233762 0.250000 0.009938 Uiso 0.868398
Ni Ni10 0.144675 0.445263 0.250000 0.009938 Uiso 0.868398
Ni Ni10 0.161312 0.685068 0.250000 0.009938 Uiso 0.868398
Ni Ni10 0.161312 0.801631 0.250000 0.009938 Uiso 0.868398
Ni Ni10 0.213189 0.000000 0.250000 0.009938 Uiso 0.868398
Ni Ni10 0.213189 0.350962 0.250000 0.009938 Uiso 0.868398
Ni Ni10 0.213189 0.918831 0.250000 0.009938 Uiso 0.868398
Ni Ni10 0.272169 0.081180 0.250000 0.009938 Uiso 0.868398
Ni Ni10 0.272169 0.269782 0.250000 0.009938 Uiso 0.868398
Ni Ni10 0.272169 0.432142 0.250000 0.009938 Uiso 0.868398
Ni Ni10 0.272169 0.649049 0.250000 0.009938 Uiso 0.868398
Ni Ni10 0.272169 0.837651 0.250000 0.009938 Uiso 0.868398
Ni Ni10 0.340683 0.175481 0.250000 0.009938 Uiso 0.868398
Ni Ni10 0.340683 0.743350 0.250000 0.009938 Uiso 0.868398
Ni Ni10 0.367602 0.050172 0.250000 0.009938 Uiso 0.868398
Ni Ni10 0.367602 0.300790 0.250000 0.009938 Uiso 0.868398
Ni Ni10 0.367602 0.401134 0.250000 0.009938 Uiso 0.868398
Ni Ni10 0.367602 0.517697 0.250000 0.009938 Uiso 0.868398
Ni Ni10 0.367602 0.618041 0.250000 0.009938 Uiso 0.868398
Ni Ni10 0.367602 0.868659 0.250000 0.009938 Uiso 0.868398
Ni Ni10 0.367602 0.969003 0.250000 0.009938 Uiso 0.868398
Ni Ni10 0.478460 0.365114 0.250000 0.009938 Uiso 0.868398
Ni Ni10 0.478460 0.553717 0.250000 0.009938 Uiso 0.868398
Ni Ni10 0.478460 0.932983 0.250000 0.009938 Uiso 0.868398
Ni Ni10 0.546973 0.459415 0.250000 0.009938 Uiso 0.868398
Ni Ni10 0.605954 0.378235 0.250000 0.009938 Uiso 0.868398
Ni Ni10 0.605954 0.540595 0.250000 0.009938 Uiso 0.868398
Ni Ni10 0.605954 0.946104 0.250000 0.009938 Uiso 0.868398
Ni Ni10 0.701387 0.058281 0.250000 0.009938 Uiso 0.868398
Ni Ni10 0.701387 0.292681 0.250000 0.009938 Uiso 0.868398
Ni Ni10 0.701387 0.409243 0.250000 0.009938 Uiso 0.868398
Ni Ni10 0.701387 0.509587 0.250000 0.009938 Uiso 0.868398
Ni Ni10 0.701387 0.626150 0.250000 0.009938 Uiso 0.868398
Ni Ni10 0.701387 0.860549 0.250000 0.009938 Uiso 0.868398
Ni Ni10 0.701387 0.977112 0.250000 0.009938 Uiso 0.868398
Ni Ni10 0.753264 0.175481 0.250000 0.009938 Uiso 0.868398
Ni Ni10 0.753264 0.743350 0.250000 0.009938 Uiso 0.868398
Ni Ni10 0.812244 0.094301 0.250000 0.009938 Uiso 0.868398
Ni Ni10 0.812244 0.256661 0.250000 0.009938 Uiso 0.868398
Ni Ni10 0.812244 0.445263 0.250000 0.009938 Uiso 0.868398
Ni Ni10 0.812244 0.662170 0.250000 0.009938 Uiso 0.868398
Ni Ni10 0.812244 0.824530 0.250000 0.009938 Uiso 0.868398
Ni Ni10 0.880758 0.000000 0.250000 0.009938 Uiso 0.868398
Ni Ni10 0.880758 0.350962 0.250000 0.009938 Uiso 0.868398
Ni Ni10 0.880758 0.918831 0.250000 0.009938 Uiso 0.868398
Ni Ni10 0.907677 0.125309 0.250000 0.009938 Uiso 0.868398
Ni Ni10 0.907677 0.225653 0.250000 0.009938 Uiso 0.868398
Ni Ni10 0.907677 0.693178 0.250000 0.009938 Uiso 0.868398
Ni Ni10 0.907677 0.793522 0.250000 0.009938 Uiso 0.868398
Ni Ni10 0.939739 0.432142 0.250000 0.009938 Uiso 0.868398
Ni Ni10 0.061616 0.189633 0.750000 0.009938 Uiso 0.868398
Ni Ni10 0.044979 0.401134 0.750000 0.009938 Uiso 0.868398
Ni Ni10 0.044979 0.517697 0.750000 0.009938 Uiso 0.868398
Ni Ni10 0.061616 0.729198 0.750000 0.009938 Uiso 0.868398
Ni Ni10 0.140411 0.432142 0.750000 0.009938 Uiso 0.868398
Ni Ni10 0.172473 0.125309 0.750000 0.009938 Uiso 0.868398
Ni Ni10 0.172473 0.225653 0.750000 0.009938 Uiso 0.868398
Ni Ni10 0.172473 0.693178 0.750000 0.009938 Uiso 0.868398
Ni Ni10 0.172473 0.793522 0.750000 0.009938 Uiso 0.868398
Ni Ni10 0.199392 0.000000 0.750000 0.009938 Uiso 0.868398
Ni Ni10 0.199392 0.350962 0.750000 0.009938 Uiso 0.868398
Ni Ni10 0.199392 0.918831 0.750000 0.009938 Uiso 0.868398
Ni Ni10 0.267906 0.094301 0.750000 0.009938 Uiso 0.868398
Ni Ni10 0.267906 0.256661 0.750000 0.009938 Uiso 0.868398
Ni Ni10 0.267906 0.445263 0.750000 0.009938 Uiso 0.868398
Ni Ni10 0.267906 0.662170 0.750000 0.009938 Uiso 0.868398
Ni Ni10 0.267906 0.824530 0.750000 0.009938 Uiso 0.868398
Ni Ni10 0.326887 0.175481 0.750000 0.009938 Uiso 0.868398
Ni Ni10 0.326887 0.743350 0.750000 0.009938 Uiso 0.868398
Ni Ni10 0.378764 0.058281 0.750000 0.009938 Uiso 0.868398
Ni Ni10 0.378764 0.292681 0.750000 0.009938 Uiso 0.868398
Ni Ni10 0.378764 0.409243 0.750000 0.009938 Uiso 0.868398
Ni Ni10 0.378764 0.509587 0.750000 0.009938 Uiso 0.868398
Ni Ni10 0.378764 0.626150 0.750000 0.009938 Uiso 0.868398
Ni Ni10 0.378764 0.860549 0.750000 0.009938 Uiso 0.868398
Ni Ni10 0.378764 0.977112 0.750000 0.009938 Uiso 0.868398
Ni Ni10 0.474196 0.378235 0.750000 0.009938 Uiso 0.868398
Ni Ni10 0.474196 0.540595 0.750000 0.009938 Uiso 0.868398
Ni Ni10 0.474196 0.946104 0.750000 0.009938 Uiso 0.868398
Ni Ni10 0.533177 0.459415 0.750000 0.009938 Uiso 0.868398
Ni Ni10 0.601691 0.365114 0.750000 0.009938 Uiso 0.868398
Ni Ni10 0.601691 0.553717 0.750000 0.009938 Uiso 0.868398
Ni Ni10 0.601691 0.932983 0.750000 0.009938 Uiso 0.868398
Ni Ni10 0.712548 0.050172 0.750000 0.009938 Uiso 0.868398
Ni Ni10 0.712548 0.300790 0.750000 0.009938 Uiso 0.868398
Ni Ni10 0.712548 0.401134 0.750000 0.009938 Uiso 0.868398
Ni Ni10 0.712548 0.517697 0.750000 0.009938 Uiso 0.868398
Ni Ni10 0.712548 0.618041 0.750000 0.009938 Uiso 0.868398
Ni Ni10 0.712548 0.868659 0.750000 0.009938 Uiso 0.868398
Ni Ni10 0.712548 0.969003 0.750000 0.009938 Uiso 0.868398
Ni Ni10 0.739467 0.175481 0.750000 0.009938 Uiso 0.868398
Ni Ni10 0.739467 0.743350 0.750000 0.009938 Uiso 0.868398
Ni Ni10 0.807981 0.081180 0.750000 0.009938 Uiso 0.868398
Ni Ni10 0.807981 0.269782 0.750000 0.009938 Uiso 0.868398
Ni Ni10 0.807981 0.432142 0.750000 0.009938 Uiso 0.868398
Ni Ni10 0.807981 0.649049 0.750000 0.009938 Uiso 0.868398
Ni Ni10 0.807981 0.837651 0.750000 0.009938 Uiso 0.868398
Ni Ni10 0.866962 0.000000 0.750000 0.009938 Uiso 0.868398
Ni Ni10 0.866962 0.350962 0.750000 0.009938 Uiso 0.868398
Ni Ni10 0.866962 0.918831 0.750000 0.009938 Uiso 0.868398
Ni Ni10 0.918839 0.117200 0.750000 0.009938 Uiso 0.868398
Ni Ni10 0.918839 0.233762 0.750000 0.009938 Uiso 0.868398
Ni Ni10 0.935476 0.445263 0.750000 0.009938 Uiso 0.868398
Ni Ni10 0.918839 0.685068 0.750000 0.009938 Uiso 0.868398
Ni Ni10 0.918839 0.801631 0.750000 0.009938 Uiso 0.868398
Al Al11 0.084451 0.061357 0.250000 0.028784 Uiso 0.424454
Al Al11 0.101903 0.067028 0.250000 0.028784 Uiso 0.424454
Al Al11 0.084451 0.072699 0.250000 0.028784 Uiso 0.424454
Al Al11 0.084451 0.278264 0.250000 0.028784 Uiso 0.424454
Al Al11 0.101903 0.283934 0.250000 0.028784 Uiso 0.424454
Al Al11 0.084451 0.289605 0.250000 0.028784 Uiso 0.424454
Al Al11 0.084451 0.629226 0.250000 0.028784 Uiso 0.424454
Al Al11 0.101903 0.634896 0.250000 0.028784 Uiso 0.424454
Al Al11 0.084451 0.640567 0.250000 0.028784 Uiso 0.424454
Al Al11 0.084451 0.846132 0.250000 0.028784 Uiso 0.424454
Al Al11 0.101903 0.851803 0.250000 0.028784 Uiso 0.424454
Al Al11 0.084451 0.857474 0.250000 0.028784 Uiso 0.424454
Al Al11 0.084451 0.980188 0.250000 0.028784 Uiso 0.424454
Al Al11 0.101903 0.985859 0.250000 0.028784 Uiso 0.424454
Al Al11 0.084451 0.991529 0.250000 0.028784 Uiso 0.424454
Al Al11 0.095237 0.057852 0.250000 0.028784 Uiso 0.424454
Al Al11 0.095237 0.076203 0.250000 0.028784 Uiso 0.424454
Al Al11 0.095237 0.274759 0.250000 0.028784 Uiso 0.424454
Al Al11 0.095237 0.293110 0.250000 0.028784 Uiso 0.424454
Al Al11 0.095237 0.625721 0.250000 0.028784 Uiso 0.424454
Al Al11 0.095237 0.644072 0.250000 0.028784 Uiso 0.424454
Al Al11 0.095237 0.842628 0.250000 0.028784 Uiso 0.424454
Al Al11 0.095237 0.860978 0.250000 0.028784 Uiso 0.424454
Al Al11 0.095237 0.976683 0.250000 0.028784 Uiso 0.424454
Al Al11 0.095237 0.995034 0.250000 0.028784 Uiso 0.424454
Al Al11 0.163247 0.520772 0.250000 0.028784 Uiso 0.424454
Al Al11 0.180699 0.526443 0.250000 0.028784 Uiso 0.424454
Al Al11 0.163247 0.532114 0.250000 0.028784 Uiso 0.424454
Al Al11 0.174033 0.517268 0.250000 0.028784 Uiso 0.424454
Al Al11 0.174033 0.535619 0.250000 0.028784 Uiso 0.424454
Al Al11 0.308194 0.000000 0.250000 0.028784 Uiso 0.424454
Al Al11 0.290741 0.005671 0.250000 0.028784 Uiso 0.424454
Al Al11 0.290741 0.345291 0.250000 0.028784 Uiso 0.424454
Al Al11 0.308194 0.350962 0.250000 0.028784 Uiso 0.424454
Al Al11 0.290741 0.356633 0.250000 0.028784 Uiso 0.424454
Al Al11 0.290741 0.562198 0.250000 0.028784 Uiso 0.424454
Al Al11 0.308194 0.567869 0.250000 0.028784 Uiso 0.424454
Al Al11 0.290741 0.573539 0.250000 0.028784 Uiso 0.424454
Al Al11 0.290741 0.913160 0.250000 0.028784 Uiso 0.424454
Al Al11 0.308194 0.918831 0.250000 0.028784 Uiso 0.424454
Al Al11 0.290741 0.924502 0.250000 0.028784 Uiso 0.424454
Al Al11 0.301527 0.009175 0.250000 0.028784 Uiso 0.424454
Al Al11 0.301527 0.341787 0.250000 0.028784 Uiso 0.424454
Al Al11 0.301527 0.360138 0.250000 0.028784 Uiso 0.424454
Al Al11 0.301527 0.558693 0.250000 0.028784 Uiso 0.424454
Al Al11 0.301527 0.577044 0.250000 0.028784 Uiso 0.424454
Al Al11 0.301527 0.909655 0.250000 0.028784 Uiso 0.424454
Al Al11 0.301527 0.928006 0.250000 0.028784 Uiso 0.424454
Al Al11 0.418236 0.169810 0.250000 0.028784 Uiso 0.424454
Al Al11 0.435688 0.175481 0.250000 0.028784 Uiso 0.424454
Al Al11 0.418236 0.181152 0.250000 0.028784 Uiso 0.424454
Al Al11 0.418236 0.737679 0.250000 0.028784 Uiso 0.424454
Al Al11 0.435688 0.743350 0.250000 0.028784 Uiso 0.424454
Al Al11 0.418236 0.749020 0.250000 0.028784 Uiso 0.424454
Al Al11 0.429022 0.166306 0.250000 0.028784 Uiso 0.424454
Al Al11 0.429022 0.184656 0.250000 0.028784 Uiso 0.424454
Al Al11 0.429022 0.734174 0.250000 0.028784 Uiso 0.424454
Al Al11 0.429022 0.752525 0.250000 0.028784 Uiso 0.424454
Al Al11 0.497032 0.061357 0.250000 0.028784 Uiso 0.424454
Al Al11 0.514484 0.067028 0.250000 0.028784 Uiso 0.424454
Al Al11 0.497032 0.072699 0.250000 0.028784 Uiso 0.424454
Al Al11 0.497032 0.278264 0.250000 0.028784 Uiso 0.424454
Al Al11 0.514484 0.283934 0.250000 0.028784 Uiso 0.424454
Al Al11 0.497032 0.289605 0.250000 0.028784 Uiso 0.424454
Al Al11 0.497032 0.629226 0.250000 0.028784 Uiso 0.424454
Al Al11 0.514484 0.634896 0.250000 0.028784 Uiso 0.424454
Al Al11 0.497032 0.640567 0.250000 0.028784 Uiso 0.424454
Al Al11 0.497032 0.846132 0.250000 0.028784 Uiso 0.424454
Al Al11 0.514484 0.851803 0.250000 0.028784 Uiso 0.424454
Al Al11 0.497032 0.857474 0.250000 0.028784 Uiso 0.424454
Al Al11 0.507818 0.057852 0.250000 0.028784 Uiso 0.424454
Al Al11 0.507818 0.076203 0.250000 0.028784 Uiso 0.424454
Al Al11 0.507818 0.274759 0.250000 0.028784 Uiso 0.424454
Al Al11 0.507818 0.293110 0.250000 0.028784 Uiso 0.424454
Al Al11 0.507818 0.625721 0.250000 0.028784 Uiso 0.424454
Al Al11 0.507818 0.644072 0.250000 0.028784 Uiso 0.424454
Al Al11 0.507818 0.842628 0.250000 0.028784 Uiso 0.424454
Al Al11 0.507818 0.860978 0.250000 0.028784 Uiso 0.424454
Al Al11 0.624526 0.102783 0.250000 0.028784 Uiso 0.424454
Al Al11 0.641979 0.108453 0.250000 0.028784 Uiso 0.424454
Al Al11 0.624526 0.114124 0.250000 0.028784 Uiso 0.424454
Al Al11 0.624526 0.236838 0.250000 0.028784 Uiso 0.424454
Al Al11 0.641979 0.242509 0.250000 0.028784 Uiso 0.424454
Al Al11 0.624526 0.248180 0.250000 0.028784 Uiso 0.424454
Al Al11 0.624526 0.453745 0.250000 0.028784 Uiso 0.424454
Al Al11 0.641979 0.459415 0.250000 0.028784 Uiso 0.424454
Al Al11 0.624526 0.465086 0.250000 0.028784 Uiso 0.424454
Al Al11 0.624526 0.670651 0.250000 0.028784 Uiso 0.424454
Al Al11 0.641979 0.676322 0.250000 0.028784 Uiso 0.424454
Al Al11 0.624526 0.681993 0.250000 0.028784 Uiso 0.424454
Al Al11 0.624526 0.804707 0.250000 0.028784 Uiso 0.424454
Al Al11 0.641979 0.810378 0.250000 0.028784 Uiso 0.424454
Al Al11 0.624526 0.816048 0.250000 0.028784 Uiso 0.424454
Al Al11 0.635312 0.099278 0.250000 0.028784 Uiso 0.424454
Al Al11 0.635312 0.117629 0.250000 0.028784 Uiso 0.424454
Al Al11 0.635312 0.233333 0.250000 0.028784 Uiso 0.424454
Al Al11 0.635312 0.251684 0.250000 0.028784 Uiso 0.424454
Al Al11 0.635312 0.450240 0.250000 0.028784 Uiso 0.424454
Al Al11 0.635312 0.468591 0.250000 0.028784 Uiso 0.424454
Al Al11 0.635312 0.667146 0.250000 0.028784 Uiso 0.424454
Al Al11 0.635312 0.685497 0.250000 0.028784 Uiso 0.424454
Al Al11 0.635312 0.801202 0.250000 0.028784 Uiso 0.424454
Al Al11 0.635312 0.819553 0.250000 0.028784 Uiso 0.424454
Al Al11 0.830816 0.169810 0.250000 0.028784 Uiso 0.424454
Al Al11 0.848269 0.175481 0.250000 0.028784 Uiso 0.424454
Al Al11 0.830816 0.181152 0.250000 0.028784 Uiso 0.424454
Al Al11 0.830816 0.520772 0.250000 0.028784 Uiso 0.424454
Al Al11 0.848269 0.526443 0.250000 0.028784 Uiso 0.424454
Al Al11 0.830816 0.532114 0.250000 0.028784 Uiso 0.424454
Al Al11 0.830816 0.737679 0.250000 0.028784 Uiso 0.424454
Al Al11 0.848269 0.743350 0.250000 0.028784 Uiso 0.424454
Al Al11 0.830816 0.749020 0.250000 0.028784 Uiso 0.424454
Al Al11 0.841603 0.166306 0.250000 0.028784 Uiso 0.424454
Al Al11 0.841603 0.184656 0.250000 0.028784 Uiso 0.424454
Al Al11 0.841603 0.517268 0.250000 0.028784 Uiso 0.424454
Al Al11 0.841603 0.535619 0.250000 0.028784 Uiso 0.424454
Al Al11 0.841603 0.734174 0.250000 0.028784 Uiso 0.424454
Al Al11 0.841603 0.752525 0.250000 0.028784 Uiso 0.424454
Al Al11 0.975763 0.000000 0.250000 0.028784 Uiso 0.424454
Al Al11 0.958311 0.005671 0.250000 0.028784 Uiso 0.424454
Al Al11 0.958311 0.345291 0.250000 0.028784 Uiso 0.424454
Al Al11 0.975763 0.350962 0.250000 0.028784 Uiso 0.424454
Al Al11 0.958311 0.356633 0.250000 0.028784 Uiso 0.424454
Al Al11 0.958311 0.562198 0.250000 0.028784 Uiso 0.424454
Al Al11 0.975763 0.567869 0.250000 0.028784 Uiso 0.424454
Al Al11 0.958311 0.573539 0.250000 0.028784 Uiso 0.424454
Al Al11 0.958311 0.913160 0.250000 0.028784 Uiso 0.424454
Al Al11 0.975763 0.918831 0.250000 0.028784 Uiso 0.424454
Al Al11 0.958311 0.924502 0.250000 0.028784 Uiso 0.424454
Al Al11 0.969097 0.009175 0.250000 0.028784 Uiso 0.424454
Al Al11 0.969097 0.341787 0.250000 0.028784 Uiso 0.424454
Al Al11 0.969097 0.360138 0.250000 0.028784 Uiso 0.424454
Al Al11 0.969097 0.558693 0.250000 0.028784 Uiso 0.424454
Al Al11 0.969097 0.577044 0.250000 0.028784 Uiso 0.424454
Al Al11 0.969097 0.909655 0.250000 0.028784 Uiso 0.424454
Al Al11 0.969097 0.928006 0.250000 0.028784 Uiso 0.424454
Al Al11 0.032257 0.099278 0.750000 0.028784 Uiso 0.424454
Al Al11 0.032257 0.117629 0.750000 0.028784 Uiso 0.424454
Al Al11 0.032257 0.801202 0.750000 0.028784 Uiso 0.424454
Al Al11 0.032257 0.819553 0.750000 0.028784 Uiso 0.424454
Al Al11 0.043044 0.102783 0.750000 0.028784 Uiso 0.424454
Al Al11 0.025591 0.108453 0.750000 0.028784 Uiso 0.424454
Al Al11 0.043044 0.114124 0.750000 0.028784 Uiso 0.424454
Al Al11 0.043044 0.804707 0.750000 0.028784 Uiso 0.424454
Al Al11 0.025591 0.810378 0.750000 0.028784 Uiso 0.424454
Al Al11 0.043044 0.816048 0.750000 0.028784 Uiso 0.424454
Al Al11 0.111053 0.009175 0.750000 0.028784 Uiso 0.424454
Al Al11 0.111053 0.341787 0.750000 0.028784 Uiso 0.424454
Al Al11 0.111053 0.360138 0.750000 0.028784 Uiso 0.424454
Al Al11 0.111053 0.558693 0.750000 0.028784 Uiso 0.424454
Al Al11 0.111053 0.577044 0.750000 0.028784 Uiso 0.424454
Al Al11 0.111053 0.909655 0.750000 0.028784 Uiso 0.424454
Al Al11 0.111053 0.928006 0.750000 0.028784 Uiso 0.424454
Al Al11 0.104387 0.000000 0.750000 0.028784 Uiso 0.424454
Al Al11 0.121840 0.005671 0.750000 0.028784 Uiso 0.424454
Al Al11 0.121840 0.345291 0.750000 0.028784 Uiso 0.424454
Al Al11 0.104387 0.350962 0.750000 0.028784 Uiso 0.424454
Al Al11 0.121840 0.356633 0.750000 0.028784 Uiso 0.424454
Al Al11 0.121840 0.562198 0.750000 0.028784 Uiso 0.424454
Al Al11 0.104387 0.567869 0.750000 0.028784 Uiso 0.424454
Al Al11 0.121840 0.573539 0.750000 0.028784 Uiso 0.424454
Al Al11 0.121840 0.913160 0.750000 0.028784 Uiso 0.424454
Al Al11 0.104387 0.918831 0.750000 0.028784 Uiso 0.424454
Al Al11 0.121840 0.924502 0.750000 0.028784 Uiso 0.424454
Al Al11 0.238548 0.166306 0.750000 0.028784 Uiso 0.424454
Al Al11 0.238548 0.184656 0.750000 0.028784 Uiso 0.424454
Al Al11 0.238548 0.517268 0.750000 0.028784 Uiso 0.424454
Al Al11 0.238548 0.535619 0.750000 0.028784 Uiso 0.424454
Al Al11 0.238548 0.734174 0.750000 0.028784 Uiso 0.424454
Al Al11 0.238548 0.752525 0.750000 0.028784 Uiso 0.424454
Al Al11 0.249334 0.169810 0.750000 0.028784 Uiso 0.424454
Al Al11 0.231881 0.175481 0.750000 0.028784 Uiso 0.424454
Al Al11 0.249334 0.181152 0.750000 0.028784 Uiso 0.424454
Al Al11 0.249334 0.520772 0.750000 0.028784 Uiso 0.424454
Al Al11 0.231881 0.526443 0.750000 0.028784 Uiso 0.424454
Al Al11 0.249334 0.532114 0.750000 0.028784 Uiso 0.424454
Al Al11 0.249334 0.737679 0.750000 0.028784 Uiso 0.424454
Al Al11 0.231881 0.743350 0.750000 0.028784 Uiso 0.424454
Al Al11 0.249334 0.749020 0.750000 0.028784 Uiso 0.424454
Al Al11 0.444838 0.099278 0.750000 0.028784 Uiso 0.424454
Al Al11 0.444838 0.117629 0.750000 0.028784 Uiso 0.424454
Al Al11 0.444838 0.233333 0.750000 0.028784 Uiso 0.424454
Al Al11 0.444838 0.251684 0.750000 0.028784 Uiso 0.424454
Al Al11 0.444838 0.450240 0.750000 0.028784 Uiso 0.424454
Al Al11 0.444838 0.468591 0.750000 0.028784 Uiso 0.424454
Al Al11 0.444838 0.667146 0.750000 0.028784 Uiso 0.424454
Al Al11 0.444838 0.685497 0.750000 0.028784 Uiso 0.424454
Al Al11 0.444838 0.801202 0.750000 0.028784 Uiso 0.424454
Al Al11 0.444838 0.819553 0.750000 0.028784 Uiso 0.424454
Al Al11 0.455624 0.102783 0.750000 0.028784 Uiso 0.424454
Al Al11 0.438172 0.108453 0.750000 0.028784 Uiso 0.424454
Al Al11 0.455624 0.114124 0.750000 0.028784 Uiso 0.424454
Al Al11 0.455624 0.236838 0.750000 0.028784 Uiso 0.424454
Al Al11 0.438172 0.242509 0.750000 0.028784 Uiso 0.424454
Al Al11 0.455624 0.248180 0.750000 0.028784 Uiso 0.424454
Al Al11 0.455624 0.453745 0.750000 0.028784 Uiso 0.424454
Al Al11 0.438172 0.459415 0.750000 0.028784 Uiso 0.424454
Al Al11 0.455624 0.465086 0.750000 0.028784 Uiso 0.424454
Al Al11 0.455624 0.670651 0.750000 0.028784 Uiso 0.424454
Al Al11 0.438172 0.676322 0.750000 0.028784 Uiso 0.424454
Al Al11 0.455624 0.681993 0.750000 0.028784 Uiso 0.424454
Al Al11 0.455624 0.804707 0.750000 0.028784 Uiso 0.424454
Al Al11 0.438172 0.810378 0.750000 0.028784 Uiso 0.424454
Al Al11 0.455624 0.816048 0.750000 0.028784 Uiso 0.424454
Al Al11 0.572333 0.057852 0.750000 0.028784 Uiso 0.424454
Al Al11 0.572333 0.076203 0.750000 0.028784 Uiso 0.424454
Al Al11 0.572333 0.274759 0.750000 0.028784 Uiso 0.424454
Al Al11 0.572333 0.293110 0.750000 0.028784 Uiso 0.424454
Al Al11 0.572333 0.625721 0.750000 0.028784 Uiso 0.424454
Al Al11 0.572333 0.644072 0.750000 0.028784 Uiso 0.424454
Al Al11 0.572333 0.842628 0.750000 0.028784 Uiso 0.424454
Al Al11 0.572333 0.860978 0.750000 0.028784 Uiso 0.424454
Al Al11 0.583119 0.061357 0.750000 0.028784 Uiso 0.424454
Al Al11 0.565666 0.067028 0.750000 0.028784 Uiso 0.424454
Al Al11 0.583119 0.072699 0.750000 0.028784 Uiso 0.424454
Al Al11 0.583119 0.278264 0.750000 0.028784 Uiso 0.424454
Al Al11 0.565666 0.283934 0.750000 0.028784 Uiso 0.424454
Al Al11 0.583119 0.289605 0.750000 0.028784 Uiso 0.424454
Al Al11 0.583119 0.629226 0.750000 0.028784 Uiso 0.424454
Al Al11 0.565666 0.634896 0.750000 0.028784 Uiso 0.424454
Al Al11 0.583119 0.640567 0.750000 0.028784 Uiso 0.424454
Al Al11 0.583119 0.846132 0.750000 0.028784 Uiso 0.424454
Al Al11 0.565666 0.851803 0.750000 0.028784 Uiso 0.424454
Al Al11 0.583119 0.857474 0.750000 0.028784 Uiso 0.424454
Al Al11 0.651128 0.166306 0.750000 0.028784 Uiso 0.424454
Al Al11 0.651128 0.184656 0.750000 0.028784 Uiso 0.424454
Al Al11 0.651128 0.734174 0.750000 0.028784 Uiso 0.424454
Al Al11 0.651128 0.752525 0.750000 0.028784 Uiso 0.424454
Al Al11 0.661915 0.169810 0.750000 0.028784 Uiso 0.424454
Al Al11 0.644462 0.175481 0.750000 0.028784 Uiso 0.424454
Al Al11 0.661915 0.181152 0.750000 0.028784 Uiso 0.424454
Al Al11 0.661915 0.737679 0.750000 0.028784 Uiso 0.424454
Al Al11 0.644462 0.743350 0.750000 0.028784 Uiso 0.424454
Al Al11 0.661915 0.749020 0.750000 0.028784 Uiso 0.424454
Al Al11 0.778623 0.009175 0.750000 0.028784 Uiso 0.424454
Al Al11 0.778623 0.341787 0.750000 0.028784 Uiso 0.424454
Al Al11 0.778623 0.360138 0.750000 0.028784 Uiso 0.424454
Al Al11 0.778623 0.558693 0.750000 0.028784 Uiso 0.424454
Al Al11 0.778623 0.577044 0.750000 0.028784 Uiso 0.424454
Al Al11 0.778623 0.909655 0.750000 0.028784 Uiso 0.424454
Al Al11 0.778623 0.928006 0.750000 0.028784 Uiso 0.424454
Al Al11 0.771957 0.000000 0.750000 0.028784 Uiso 0.424454
Al Al11 0.789409 0.005671 0.750000 0.028784 Uiso 0.424454
Al Al11 0.789409 0.345291 0.750000 0.028784 Uiso 0.424454
Al Al11 0.771957 0.350962 0.750000 0.028784 Uiso 0.424454
Al Al11 0.789409 0.356633 0.750000 0.028784 Uiso 0.424454
Al Al11 0.789409 0.562198 0.750000 0.028784 Uiso 0.424454
Al Al11 0.771957 0.567869 0.750000 0.028784 Uiso 0.424454
Al Al11 0.789409 0.573539 0.750000 0.028784 Uiso 0.424454
Al Al11 0.789409 0.913160 0.750000 0.028784 Uiso 0.424454
Al Al11 0.771957 0.918831 0.750000 0.028784 Uiso 0.424454
Al Al11 0.789409 0.924502 0.750000 0.028784 Uiso 0.424454
Al Al11 0.906117 0.517268 0.750000 0.028784 Uiso 0.424454
Al Al11 0.906117 0.535619 0.750000 0.028784 Uiso 0.424454
Al Al11 0.916904 0.520772 0.750000 0.028784 Uiso 0.424454
Al Al11 0.899451 0.526443 0.750000 0.028784 Uiso 0.424454
Al Al11 0.916904 0.532114 0.750000 0.028784 Uiso 0.424454
Al Al11 0.984913 0.057852 0.750000 0.028784 Uiso 0.424454
Al Al11 0.984913 0.076203 0.750000 0.028784 Uiso 0.424454
Al Al11 0.984913 0.274759 0.750000 0.028784 Uiso 0.424454
Al Al11 0.984913 0.293110 0.750000 0.028784 Uiso 0.424454
Al Al11 0.984913 0.625721 0.750000 0.028784 Uiso 0.424454
Al Al11 0.984913 0.644072 0.750000 0.028784 Uiso 0.424454
Al Al11 0.984913 0.842628 0.750000 0.028784 Uiso 0.424454
Al Al11 0.984913 0.860978 0.750000 0.028784 Uiso 0.424454
Al Al11 0.984913 0.976683 0.750000 0.028784 Uiso 0.424454
Al Al11 0.984913 0.995034 0.750000 0.028784 Uiso 0.424454
Al Al11 0.995700 0.061357 0.750000 0.028784 Uiso 0.424454
Al Al11 0.978247 0.067028 0.750000 0.028784 Uiso 0.424454
Al Al11 0.995700 0.072699 0.750000 0.028784 Uiso 0.424454
Al Al11 0.995700 0.278264 0.750000 0.028784 Uiso 0.424454
Al Al11 0.978247 0.283934 0.750000 0.028784 Uiso 0.424454
Al Al11 0.995700 0.289605 0.750000 0.028784 Uiso 0.424454
Al Al11 0.995700 0.629226 0.750000 0.028784 Uiso 0.424454
Al Al11 0.978247 0.634896 0.750000 0.028784 Uiso 0.424454
Al Al11 0.995700 0.640567 0.750000 0.028784 Uiso 0.424454
Al Al11 0.995700 0.846132 0.750000 0.028784 Uiso 0.424454
Al Al11 0.978247 0.851803 0.750000 0.028784 Uiso 0.424454
Al Al11 0.995700 0.857474 0.750000 0.028784 Uiso 0.424454
Al Al11 0.995700 0.980188 0.750000 0.028784 Uiso 0.424454
Al Al11 0.978247 0.985859 0.750000 0.028784 Uiso 0.424454
Al Al11 0.995700 0.991529 0.750000 0.028784 Uiso 0.424454
Ni Ni12a 0.020498 0.283934 0.250000 0.013702 Uiso 0.131602
Ni Ni12a 0.022814 0.417237 0.250000 0.013702 Uiso 0.131602
Ni Ni12a 0.022814 0.501593 0.250000 0.013702 Uiso 0.131602
Ni Ni12a 0.020498 0.634896 0.250000 0.013702 Uiso 0.131602
Ni Ni12a 0.070082 0.215689 0.250000 0.013702 Uiso 0.131602
Ni Ni12a 0.070082 0.703142 0.250000 0.013702 Uiso 0.131602
Ni Ni12a 0.150309 0.109206 0.250000 0.013702 Uiso 0.131602
Ni Ni12a 0.150309 0.241756 0.250000 0.013702 Uiso 0.131602
Ni Ni12a 0.148877 0.458198 0.250000 0.013702 Uiso 0.131602
Ni Ni12a 0.150309 0.677074 0.250000 0.013702 Uiso 0.131602
Ni Ni12a 0.150309 0.809625 0.250000 0.013702 Uiso 0.131602
Ni Ni12a 0.226789 0.000000 0.250000 0.013702 Uiso 0.131602
Ni Ni12a 0.226789 0.350962 0.250000 0.013702 Uiso 0.131602
Ni Ni12a 0.226789 0.918831 0.250000 0.013702 Uiso 0.131602
Ni Ni12a 0.276372 0.068245 0.250000 0.013702 Uiso 0.131602
Ni Ni12a 0.276372 0.282717 0.250000 0.013702 Uiso 0.131602
Ni Ni12a 0.276372 0.419208 0.250000 0.013702 Uiso 0.131602
Ni Ni12a 0.276372 0.636114 0.250000 0.013702 Uiso 0.131602
Ni Ni12a 0.276372 0.850585 0.250000 0.013702 Uiso 0.131602
Ni Ni12a 0.276372 0.987076 0.250000 0.013702 Uiso 0.131602
Ni Ni12a 0.356599 0.042178 0.250000 0.013702 Uiso 0.131602
Ni Ni12a 0.354283 0.175481 0.250000 0.013702 Uiso 0.131602
Ni Ni12a 0.356599 0.308784 0.250000 0.013702 Uiso 0.131602
Ni Ni12a 0.356599 0.393140 0.250000 0.013702 Uiso 0.131602
Ni Ni12a 0.356599 0.525691 0.250000 0.013702 Uiso 0.131602
Ni Ni12a 0.356599 0.610047 0.250000 0.013702 Uiso 0.131602
Ni Ni12a 0.354283 0.743350 0.250000 0.013702 Uiso 0.131602
Ni Ni12a 0.356599 0.876653 0.250000 0.013702 Uiso 0.131602
Ni Ni12a 0.356599 0.961009 0.250000 0.013702 Uiso 0.131602
Ni Ni12a 0.482662 0.352180 0.250000 0.013702 Uiso 0.131602
Ni Ni12a 0.482662 0.566651 0.250000 0.013702 Uiso 0.131602
Ni Ni12a 0.482662 0.920048 0.250000 0.013702 Uiso 0.131602
Ni Ni12a 0.560574 0.459415 0.250000 0.013702 Uiso 0.131602
Ni Ni12a 0.610157 0.391170 0.250000 0.013702 Uiso 0.131602
Ni Ni12a 0.610157 0.527661 0.250000 0.013702 Uiso 0.131602
Ni Ni12a 0.610157 0.959039 0.250000 0.013702 Uiso 0.131602
Ni Ni12a 0.690384 0.066275 0.250000 0.013702 Uiso 0.131602
Ni Ni12a 0.690384 0.284687 0.250000 0.013702 Uiso 0.131602
Ni Ni12a 0.690384 0.417237 0.250000 0.013702 Uiso 0.131602
Ni Ni12a 0.690384 0.501593 0.250000 0.013702 Uiso 0.131602
Ni Ni12a 0.690384 0.634144 0.250000 0.013702 Uiso 0.131602
Ni Ni12a 0.690384 0.852556 0.250000 0.013702 Uiso 0.131602
Ni Ni12a 0.690384 0.985106 0.250000 0.013702 Uiso 0.131602
Ni Ni12a 0.766864 0.175481 0.250000 0.013702 Uiso 0.131602
Ni Ni12a 0.766864 0.743350 0.250000 0.013702 Uiso 0.131602
Ni Ni12a 0.816447 0.107236 0.250000 0.013702 Uiso 0.131602
Ni Ni12a 0.816447 0.243726 0.250000 0.013702 Uiso 0.131602
Ni Ni12a 0.816447 0.458198 0.250000 0.013702 Uiso 0.131602
Ni Ni12a 0.816447 0.675104 0.250000 0.013702 Uiso 0.131602
Ni Ni12a 0.816447 0.811595 0.250000 0.013702 Uiso 0.131602
Ni Ni12a 0.894358 0.000000 0.250000 0.013702 Uiso 0.131602
Ni Ni12a 0.896674 0.133303 0.250000 0.013702 Uiso 0.131602
Ni Ni12a 0.896674 0.217659 0.250000 0.013702 Uiso 0.131602
Ni Ni12a 0.894358 0.350962 0.250000 0.013702 Uiso 0.131602
Ni Ni12a 0.896674 0.701172 0.250000 0.013702 Uiso 0.131602
Ni Ni12a 0.896674 0.785528 0.250000 0.013702 Uiso 0.131602
Ni Ni12a 0.894358 0.918831 0.250000 0.013702 Uiso 0.131602
Ni Ni12a 0.943942 0.419208 0.250000 0.013702 Uiso 0.131602
Ni Ni12a 0.057413 0.176699 0.750000 0.013702 Uiso 0.131602
Ni Ni12a 0.055981 0.393140 0.750000 0.013702 Uiso 0.131602
Ni Ni12a 0.055981 0.525691 0.750000 0.013702 Uiso 0.131602
Ni Ni12a 0.057413 0.742132 0.750000 0.013702 Uiso 0.131602
Ni Ni12a 0.136209 0.419208 0.750000 0.013702 Uiso 0.131602
Ni Ni12a 0.185792 0.000000 0.750000 0.013702 Uiso 0.131602
Ni Ni12a 0.183476 0.133303 0.750000 0.013702 Uiso 0.131602
Ni Ni12a 0.183476 0.217659 0.750000 0.013702 Uiso 0.131602
Ni Ni12a 0.185792 0.350962 0.750000 0.013702 Uiso 0.131602
Ni Ni12a 0.183476 0.701172 0.750000 0.013702 Uiso 0.131602
Ni Ni12a 0.183476 0.785528 0.750000 0.013702 Uiso 0.131602
Ni Ni12a 0.185792 0.918831 0.750000 0.013702 Uiso 0.131602
Ni Ni12a 0.263703 0.107236 0.750000 0.013702 Uiso 0.131602
Ni Ni12a 0.263703 0.243726 0.750000 0.013702 Uiso 0.131602
Ni Ni12a 0.263703 0.458198 0.750000 0.013702 Uiso 0.131602
Ni Ni12a 0.263703 0.675104 0.750000 0.013702 Uiso 0.131602
Ni Ni12a 0.263703 0.811595 0.750000 0.013702 Uiso 0.131602
Ni Ni12a 0.313286 0.175481 0.750000 0.013702 Uiso 0.131602
Ni Ni12a 0.313286 0.743350 0.750000 0.013702 Uiso 0.131602
Ni Ni12a 0.389766 0.066275 0.750000 0.013702 Uiso 0.131602
Ni Ni12a 0.389766 0.284687 0.750000 0.013702 Uiso 0.131602
Ni Ni12a 0.389766 0.417237 0.750000 0.013702 Uiso 0.131602
Ni Ni12a 0.389766 0.501593 0.750000 0.013702 Uiso 0.131602
Ni Ni12a 0.389766 0.634144 0.750000 0.013702 Uiso 0.131602
Ni Ni12a 0.389766 0.852556 0.750000 0.013702 Uiso 0.131602
Ni Ni12a 0.389766 0.985106 0.750000 0.013702 Uiso 0.131602
Ni Ni12a 0.469994 0.391170 0.750000 0.013702 Uiso 0.131602
Ni Ni12a 0.469994 0.527661 0.750000 0.013702 Uiso 0.131602
Ni Ni12a 0.469994 0.959039 0.750000 0.013702 Uiso 0.131602
Ni Ni12a 0.519577 0.459415 0.750000 0.013702 Uiso 0.131602
Ni Ni12a 0.597488 0.352180 0.750000 0.013702 Uiso 0.131602
Ni Ni12a 0.597488 0.566651 0.750000 0.013702 Uiso 0.131602
Ni Ni12a 0.597488 0.920048 0.750000 0.013702 Uiso 0.131602
Ni Ni12a 0.723551 0.042178 0.750000 0.013702 Uiso 0.131602
Ni Ni12a 0.725867 0.175481 0.750000 0.013702 Uiso 0.131602
Ni Ni12a 0.723551 0.308784 0.750000 0.013702 Uiso 0.131602
Ni Ni12a 0.723551 0.393140 0.750000 0.013702 Uiso 0.131602
Ni Ni12a 0.723551 0.525691 0.750000 0.013702 Uiso 0.131602
Ni Ni12a 0.723551 0.610047 0.750000 0.013702 Uiso 0.131602
Ni Ni12a 0.725867 0.743350 0.750000 0.013702 Uiso 0.131602
Ni Ni12a 0.723551 0.876653 0.750000 0.013702 Uiso 0.131602
Ni Ni12a 0.723551 0.961009 0.750000 0.013702 Uiso 0.131602
Ni Ni12a 0.803778 0.068245 0.750000 0.013702 Uiso 0.131602
Ni Ni12a 0.803778 0.282717 0.750000 0.013702 Uiso 0.131602
Ni Ni12a 0.803778 0.419208 0.750000 0.013702 Uiso 0.131602
Ni Ni12a 0.803778 0.636114 0.750000 0.013702 Uiso 0.131602
Ni Ni12a 0.803778 0.850585 0.750000 0.013702 Uiso 0.131602
Ni Ni12a 0.803778 0.987076 0.750000 0.013702 Uiso 0.131602
Ni Ni12a 0.853362 0.000000 0.750000 0.013702 Uiso 0.131602
Ni Ni12a 0.853362 0.350962 0.750000 0.013702 Uiso 0.131602
Ni Ni12a 0.853362 0.918831 0.750000 0.013702 Uiso 0.131602
Ni Ni12a 0.929841 0.109206 0.750000 0.013702 Uiso 0.131602
Ni Ni12a 0.929841 0.241756 0.750000 0.013702 Uiso 0.131602
Ni Ni12a 0.931273 0.458198 0.750000 0.013702 Uiso 0.131602
Ni Ni12a 0.929841 0.677074 0.750000 0.013702 Uiso 0.131602
Ni Ni12a 0.929841 0.809625 0.750000 0.013702 Uiso 0.131602
Al Al14 0.022107 0.016062 0.302563 0.013702 Uiso 0.500000
Al Al14 0.022107 0.200845 0.302563 0.013702 Uiso 0.500000
Al Al14 0.022107 0.232968 0.302563 0.013702 Uiso 0.500000
Al Al14 0.022107 0.334900 0.302563 0.013702 Uiso 0.500000
Al Al14 0.022107 0.367024 0.302563 0.013702 Uiso 0.500000
Al Al14 0.022107 0.551807 0.302563 0.013702 Uiso 0.500000
Al Al14 0.022107 0.583930 0.302563 0.013702 Uiso 0.500000
Al Al14 0.022107 0.685863 0.302563 0.013702 Uiso 0.500000
Al Al14 0.022107 0.717986 0.302563 0.013702 Uiso 0.500000
Al Al14 0.022107 0.902769 0.302563 0.013702 Uiso 0.500000
Al Al14 0.022107 0.934893 0.302563 0.013702 Uiso 0.500000
Al Al14 0.070352 0.433427 0.302563 0.013702 Uiso 0.500000
Al Al14 0.051470 0.459415 0.302563 0.013702 Uiso 0.500000
Al Al14 0.070352 0.485404 0.302563 0.013702 Uiso 0.500000
Al Al14 0.119050 0.149493 0.302563 0.013702 Uiso 0.500000
Al Al14 0.100169 0.175481 0.302563 0.013702 Uiso 0.500000
Al Al14 0.119050 0.201469 0.302563 0.013702 Uiso 0.500000
Al Al14 0.100903 0.443354 0.302563 0.013702 Uiso 0.500000
Al Al14 0.100903 0.475477 0.302563 0.013702 Uiso 0.500000
Al Al14 0.119050 0.717361 0.302563 0.013702 Uiso 0.500000
Al Al14 0.100169 0.743350 0.302563 0.013702 Uiso 0.500000
Al Al14 0.119050 0.769338 0.302563 0.013702 Uiso 0.500000
Al Al14 0.149602 0.159419 0.302563 0.013702 Uiso 0.500000
Al Al14 0.149602 0.191543 0.302563 0.013702 Uiso 0.500000
Al Al14 0.149602 0.727288 0.302563 0.013702 Uiso 0.500000
Al Al14 0.149602 0.759411 0.302563 0.013702 Uiso 0.500000
Al Al14 0.197846 0.041039 0.302563 0.013702 Uiso 0.500000
Al Al14 0.178965 0.067028 0.302563 0.013702 Uiso 0.500000
Al Al14 0.197846 0.093016 0.302563 0.013702 Uiso 0.500000
Al Al14 0.197846 0.257946 0.302563 0.013702 Uiso 0.500000
Al Al14 0.178965 0.283934 0.302563 0.013702 Uiso 0.500000
Al Al14 0.197846 0.309923 0.302563 0.013702 Uiso 0.500000
Al Al14 0.197846 0.392002 0.302563 0.013702 Uiso 0.500000
Al Al14 0.178965 0.417990 0.302563 0.013702 Uiso 0.500000
Al Al14 0.197846 0.443978 0.302563 0.013702 Uiso 0.500000
Al Al14 0.197846 0.608908 0.302563 0.013702 Uiso 0.500000
Al Al14 0.178965 0.634896 0.302563 0.013702 Uiso 0.500000
Al Al14 0.197846 0.660885 0.302563 0.013702 Uiso 0.500000
Al Al14 0.197846 0.825815 0.302563 0.013702 Uiso 0.500000
Al Al14 0.178965 0.851803 0.302563 0.013702 Uiso 0.500000
Al Al14 0.197846 0.877791 0.302563 0.013702 Uiso 0.500000
Al Al14 0.197846 0.959870 0.302563 0.013702 Uiso 0.500000
Al Al14 0.178965 0.985859 0.302563 0.013702 Uiso 0.500000
Al Al14 0.228397 0.050966 0.302563 0.013702 Uiso 0.500000
Al Al14 0.228397 0.083090 0.302563 0.013702 Uiso 0.500000
Al Al14 0.228397 0.267873 0.302563 0.013702 Uiso 0.500000
Al Al14 0.228397 0.299996 0.302563 0.013702 Uiso 0.500000
Al Al14 0.228397 0.401928 0.302563 0.013702 Uiso 0.500000
Al Al14 0.228397 0.434052 0.302563 0.013702 Uiso 0.500000
Al Al14 0.228397 0.618835 0.302563 0.013702 Uiso 0.500000
Al Al14 0.228397 0.650958 0.302563 0.013702 Uiso 0.500000
Al Al14 0.228397 0.835741 0.302563 0.013702 Uiso 0.500000
Al Al14 0.228397 0.867865 0.302563 0.013702 Uiso 0.500000
Al Al14 0.228397 0.969797 0.302563 0.013702 Uiso 0.500000
Al Al14 0.325341 0.082465 0.302563 0.013702 Uiso 0.500000
Al Al14 0.306459 0.108453 0.302563 0.013702 Uiso 0.500000
Al Al14 0.325341 0.134442 0.302563 0.013702 Uiso 0.500000
Al Al14 0.325341 0.216520 0.302563 0.013702 Uiso 0.500000
Al Al14 0.306459 0.242509 0.302563 0.013702 Uiso 0.500000
Al Al14 0.325341 0.268497 0.302563 0.013702 Uiso 0.500000
Al Al14 0.325341 0.433427 0.302563 0.013702 Uiso 0.500000
Al Al14 0.306459 0.459415 0.302563 0.013702 Uiso 0.500000
Al Al14 0.325341 0.485404 0.302563 0.013702 Uiso 0.500000
Al Al14 0.325341 0.650333 0.302563 0.013702 Uiso 0.500000
Al Al14 0.306459 0.676322 0.302563 0.013702 Uiso 0.500000
Al Al14 0.325341 0.702310 0.302563 0.013702 Uiso 0.500000
Al Al14 0.325341 0.784389 0.302563 0.013702 Uiso 0.500000
Al Al14 0.306459 0.810378 0.302563 0.013702 Uiso 0.500000
Al Al14 0.325341 0.836366 0.302563 0.013702 Uiso 0.500000
Al Al14 0.355892 0.092392 0.302563 0.013702 Uiso 0.500000
Al Al14 0.355892 0.124515 0.302563 0.013702 Uiso 0.500000
Al Al14 0.355892 0.226447 0.302563 0.013702 Uiso 0.500000
Al Al14 0.355892 0.258571 0.302563 0.013702 Uiso 0.500000
Al Al14 0.355892 0.443354 0.302563 0.013702 Uiso 0.500000
Al Al14 0.355892 0.475477 0.302563 0.013702 Uiso 0.500000
Al Al14 0.355892 0.660260 0.302563 0.013702 Uiso 0.500000
Al Al14 0.355892 0.692384 0.302563 0.013702 Uiso 0.500000
Al Al14 0.355892 0.794316 0.302563 0.013702 Uiso 0.500000
Al Al14 0.355892 0.826439 0.302563 0.013702 Uiso 0.500000
Al Al14 0.385255 0.000000 0.302563 0.013702 Uiso 0.500000
Al Al14 0.404137 0.025988 0.302563 0.013702 Uiso 0.500000
Al Al14 0.404137 0.324974 0.302563 0.013702 Uiso 0.500000
Al Al14 0.385255 0.350962 0.302563 0.013702 Uiso 0.500000
Al Al14 0.404137 0.376951 0.302563 0.013702 Uiso 0.500000
Al Al14 0.404137 0.541880 0.302563 0.013702 Uiso 0.500000
Al Al14 0.385255 0.567869 0.302563 0.013702 Uiso 0.500000
Al Al14 0.404137 0.593857 0.302563 0.013702 Uiso 0.500000
Al Al14 0.404137 0.892842 0.302563 0.013702 Uiso 0.500000
Al Al14 0.385255 0.918831 0.302563 0.013702 Uiso 0.500000
Al Al14 0.404137 0.944819 0.302563 0.013702 Uiso 0.500000
Al Al14 0.434688 0.016062 0.302563 0.013702 Uiso 0.500000
Al Al14 0.434688 0.334900 0.302563 0.013702 Uiso 0.500000
Al Al14 0.434688 0.367024 0.302563 0.013702 Uiso 0.500000
Al Al14 0.434688 0.551807 0.302563 0.013702 Uiso 0.500000
Al Al14 0.434688 0.583930 0.302563 0.013702 Uiso 0.500000
Al Al14 0.434688 0.902769 0.302563 0.013702 Uiso 0.500000
Al Al14 0.434688 0.934893 0.302563 0.013702 Uiso 0.500000
Al Al14 0.531631 0.149493 0.302563 0.013702 Uiso 0.500000
Al Al14 0.512749 0.175481 0.302563 0.013702 Uiso 0.500000
Al Al14 0.531631 0.201469 0.302563 0.013702 Uiso 0.500000
Al Al14 0.531631 0.366399 0.302563 0.013702 Uiso 0.500000
Al Al14 0.512749 0.392388 0.302563 0.013702 Uiso 0.500000
Al Al14 0.531631 0.418376 0.302563 0.013702 Uiso 0.500000
Al Al14 0.531631 0.500455 0.302563 0.013702 Uiso 0.500000
Al Al14 0.512749 0.526443 0.302563 0.013702 Uiso 0.500000
Al Al14 0.531631 0.552432 0.302563 0.013702 Uiso 0.500000
Al Al14 0.531631 0.717361 0.302563 0.013702 Uiso 0.500000
Al Al14 0.512749 0.743350 0.302563 0.013702 Uiso 0.500000
Al Al14 0.531631 0.769338 0.302563 0.013702 Uiso 0.500000
Al Al14 0.531631 0.934268 0.302563 0.013702 Uiso 0.500000
Al Al14 0.512749 0.960256 0.302563 0.013702 Uiso 0.500000
Al Al14 0.531631 0.986245 0.302563 0.013702 Uiso 0.500000
Al Al14 0.562182 0.159419 0.302563 0.013702 Uiso 0.500000
Al Al14 0.562182 0.191543 0.302563 0.013702 Uiso 0.500000
Al Al14 0.562182 0.376326 0.302563 0.013702 Uiso 0.500000
Al Al14 0.562182 0.408449 0.302563 0.013702 Uiso 0.500000
Al Al14 0.562182 0.510381 0.302563 0.013702 Uiso 0.500000
Al Al14 0.562182 0.542505 0.302563 0.013702 Uiso 0.500000
Al Al14 0.562182 0.727288 0.302563 0.013702 Uiso 0.500000
Al Al14 0.562182 0.759411 0.302563 0.013702 Uiso 0.500000
Al Al14 0.562182 0.944195 0.302563 0.013702 Uiso 0.500000
Al Al14 0.562182 0.976318 0.302563 0.013702 Uiso 0.500000
Al Al14 0.640244 0.000000 0.302563 0.013702 Uiso 0.500000
Al Al14 0.659125 0.025988 0.302563 0.013702 Uiso 0.500000
Al Al14 0.659125 0.324974 0.302563 0.013702 Uiso 0.500000
Al Al14 0.640244 0.350962 0.302563 0.013702 Uiso 0.500000
Al Al14 0.659125 0.376951 0.302563 0.013702 Uiso 0.500000
Al Al14 0.659125 0.541880 0.302563 0.013702 Uiso 0.500000
Al Al14 0.640244 0.567869 0.302563 0.013702 Uiso 0.500000
Al Al14 0.659125 0.593857 0.302563 0.013702 Uiso 0.500000
Al Al14 0.659125 0.892842 0.302563 0.013702 Uiso 0.500000
Al Al14 0.640244 0.918831 0.302563 0.013702 Uiso 0.500000
Al Al14 0.659125 0.944819 0.302563 0.013702 Uiso 0.500000
Al Al14 0.689677 0.016062 0.302563 0.013702 Uiso 0.500000
Al Al14 0.689677 0.334900 0.302563 0.013702 Uiso 0.500000
Al Al14 0.689677 0.367024 0.302563 0.013702 Uiso 0.500000
Al Al14 0.689677 0.551807 0.302563 0.013702 Uiso 0.500000
Al Al14 0.689677 0.583930 0.302563 0.013702 Uiso 0.500000
Al Al14 0.689677 0.902769 0.302563 0.013702 Uiso 0.500000
Al Al14 0.689677 0.934893 0.302563 0.013702 Uiso 0.500000
Al Al14 0.737921 0.082465 0.302563 0.013702 Uiso 0.500000
Al Al14 0.719040 0.108453 0.302563 0.013702 Uiso 0.500000
Al Al14 0.737921 0.134442 0.302563 0.013702 Uiso 0.500000
Al Al14 0.737921 0.216520 0.302563 0.013702 Uiso 0.500000
Al Al14 0.719040 0.242509 0.302563 0.013702 Uiso 0.500000
Al Al14 0.737921 0.268497 0.302563 0.013702 Uiso 0.500000
Al Al14 0.737921 0.433427 0.302563 0.013702 Uiso 0.500000
Al Al14 0.719040 0.459415 0.302563 0.013702 Uiso 0.500000
Al Al14 0.737921 0.485404 0.302563 0.013702 Uiso 0.500000
Al Al14 0.737921 0.650333 0.302563 0.013702 Uiso 0.500000
Al Al14 0.719040 0.676322 0.302563 0.013702 Uiso 0.500000
Al Al14 0.737921 0.702310 0.302563 0.013702 Uiso 0.500000
Al Al14 0.737921 0.784389 0.302563 0.013702 Uiso 0.500000
Al Al14 0.719040 0.810378 0.302563 0.013702 Uiso 0.500000
Al Al14 0.737921 0.836366 0.302563 0.013702 Uiso 0.500000
Al Al14 0.768473 0.092392 0.302563 0.013702 Uiso 0.500000
Al Al14 0.768473 0.124515 0.302563 0.013702 Uiso 0.500000
Al Al14 0.768473 0.226447 0.302563 0.013702 Uiso 0.500000
Al Al14 0.768473 0.258571 0.302563 0.013702 Uiso 0.500000
Al Al14 0.768473 0.443354 0.302563 0.013702 Uiso 0.500000
Al Al14 0.768473 0.475477 0.302563 0.013702 Uiso 0.500000
Al Al14 0.768473 0.660260 0.302563 0.013702 Uiso 0.500000
Al Al14 0.768473 0.692384 0.302563 0.013702 Uiso 0.500000
Al Al14 0.768473 0.794316 0.302563 0.013702 Uiso 0.500000
Al Al14 0.768473 0.826439 0.302563 0.013702 Uiso 0.500000
Al Al14 0.865416 0.041039 0.302563 0.013702 Uiso 0.500000
Al Al14 0.846534 0.067028 0.302563 0.013702 Uiso 0.500000
Al Al14 0.865416 0.093016 0.302563 0.013702 Uiso 0.500000
Al Al14 0.865416 0.257946 0.302563 0.013702 Uiso 0.500000
Al Al14 0.846534 0.283934 0.302563 0.013702 Uiso 0.500000
Al Al14 0.865416 0.309923 0.302563 0.013702 Uiso 0.500000
Al Al14 0.865416 0.392002 0.302563 0.013702 Uiso 0.500000
Al Al14 0.846534 0.417990 0.302563 0.013702 Uiso 0.500000
Al Al14 0.865416 0.443978 0.302563 0.013702 Uiso 0.500000
Al Al14 0.865416 0.608908 0.302563 0.013702 Uiso 0.500000
Al Al14 0.846534 0.634896 0.302563 0.013702 Uiso 0.500000
Al Al14 0.865416 0.660885 0.302563 0.013702 Uiso 0.500000
Al Al14 0.865416 0.825815 0.302563 0.013702 Uiso 0.500000
Al Al14 0.846534 0.851803 0.302563 0.013702 Uiso 0.500000
Al Al14 0.865416 0.877791 0.302563 0.013702 Uiso 0.500000
Al Al14 0.865416 0.959870 0.302563 0.013702 Uiso 0.500000
Al Al14 0.846534 0.985859 0.302563 0.013702 Uiso 0.500000
Al Al14 0.895967 0.050966 0.302563 0.013702 Uiso 0.500000
Al Al14 0.895967 0.083090 0.302563 0.013702 Uiso 0.500000
Al Al14 0.895967 0.267873 0.302563 0.013702 Uiso 0.500000
Al Al14 0.895967 0.299996 0.302563 0.013702 Uiso 0.500000
Al Al14 0.895967 0.401928 0.302563 0.013702 Uiso 0.500000
Al Al14 0.895967 0.434052 0.302563 0.013702 Uiso 0.500000
Al Al14 0.895967 0.618835 0.302563 0.013702 Uiso 0.500000
Al Al14 0.895967 0.650958 0.302563 0.013702 Uiso 0.500000
Al Al14 0.895967 0.835741 0.302563 0.013702 Uiso 0.500000
Al Al14 0.895967 0.867865 0.302563 0.013702 Uiso 0.500000
Al Al14 0.895967 0.969797 0.302563 0.013702 Uiso 0.500000
Al Al14 0.944212 0.149493 0.302563 0.013702 Uiso 0.500000
Al Al14 0.925330 0.175481 0.302563 0.013702 Uiso 0.500000
Al Al14 0.944212 0.201469 0.302563 0.013702 Uiso 0.500000
Al Al14 0.944212 0.717361 0.302563 0.013702 Uiso 0.500000
Al Al14 0.925330 0.743350 0.302563 0.013702 Uiso 0.500000
Al Al14 0.944212 0.769338 0.302563 0.013702 Uiso 0.500000
Al Al14 0.974763 0.159419 0.302563 0.013702 Uiso 0.500000
Al Al14 0.974763 0.191543 0.302563 0.013702 Uiso 0.500000
Al Al14 0.992910 0.433427 0.302563 0.013702 Uiso 0.500000
Al Al14 0.974029 0.459415 0.302563 0.013702 Uiso 0.500000
Al Al14 0.992910 0.485404 0.302563 0.013702 Uiso 0.500000
Al Al14 0.974763 0.727288 0.302563 0.013702 Uiso 0.500000
Al Al14 0.974763 0.759411 0.302563 0.013702 Uiso 0.500000
Al Al14 0.022107 0.016062 0.197437 0.013702 Uiso 0.500000
Al Al14 0.022107 0.200845 0.197437 0.013702 Uiso 0.500000
Al Al14 0.022107 0.232968 0.197437 0.013702 Uiso 0.500000
Al Al14 0.022107 0.334900 0.197437 0.013702 Uiso 0.500000
Al Al14 0.022107 0.367024 0.197437 0.013702 Uiso 0.500000
Al Al14 0.022107 0.551807 0.197437 0.013702 Uiso 0.500000
Al Al14 0.022107 0.583930 0.197437 0.013702 Uiso 0.500000
Al Al14 0.022107 0.685863 0.197437 0.013702 Uiso 0.500000
Al Al14 0.022107 0.717986 0.197437 0.013702 Uiso 0.500000
Al Al14 0.022107 0.902769 0.197437 0.013702 Uiso 0.500000
Al Al14 0.022107 0.934893 0.197437 0.013702 Uiso 0.500000
Al Al14 0.070352 0.433427 0.197437 0.013702 Uiso 0.500000
Al Al14 0.051470 0.459415 0.197437 0.013702 Uiso 0.500000
Al Al14 0.070352 0.485404 0.197437 0.013702 Uiso 0.500000
Al Al14 0.119050 0.149493 0.197437 0.013702 Uiso 0.500000
Al Al14 0.100169 0.175481 0.197437 0.013702 Uiso 0.500000
Al Al14 0.119050 0.201469 0.197437 0.013702 Uiso 0.500000
Al Al14 0.100903 0.443354 0.197437 0.013702 Uiso 0.500000
Al Al14 0.100903 0.475477 0.197437 0.013702 Uiso 0.500000
Al Al14 0.119050 0.717361 0.197437 0.013702 Uiso 0.500000
Al Al14 0.100169 0.743350 0.197437 0.013702 Uiso 0.500000
Al Al14 0.119050 0.769338 0.197437 0.013702 Uiso 0.500000
Al Al14 0.149602 0.159419 0.197437 0.013702 Uiso 0.500000
Al Al14 0.149602 0.191543 0.197437 0.013702 Uiso 0.500000
Al Al14 0.149602 0.727288 0.197437 0.013702 Uiso 0.500000
Al Al14 0.149602 0.759411 0.197437 0.013702 Uiso 0.500000
Al Al14 0.197846 0.041039 0.197437 0.013702 Uiso 0.500000
Al Al14 0.178965 0.067028 0.197437 0.013702 Uiso 0.500000
Al Al14 0.197846 0.093016 0.197437 0.013702 Uiso 0.500000
Al Al14 0.197846 0.257946 0.197437 0.013702 Uiso 0.500000
Al Al14 0.178965 0.283934 0.197437 0.013702 Uiso 0.500000
Al Al14 0.197846 0.309923 0.197437 0.013702 Uiso 0.500000
Al Al14 0.197846 0.392002 0.197437 0.013702 Uiso 0.500000
Al Al14 0.178965 0.417990 0.197437 0.013702 Uiso 0.500000
Al Al14 0.197846 0.443978 0.197437 0.013702 Uiso 0.500000
Al Al14 0.197846 0.608908 0.197437 0.013702 Uiso 0.500000
Al Al14 0.178965 0.634896 0.197437 0.013702 Uiso 0.500000
Al Al14 0.197846 0.660885 0.197437 0.013702 Uiso 0.500000
Al Al14 0.197846 0.825815 0.197437 0.013702 Uiso 0.500000
Al Al14 0.178965 0.851803 0.197437 0.013702 Uiso 0.500000
Al Al14 0.197846 0.877791 0.197437 0.013702 Uiso 0.500000
Al Al14 0.197846 0.959870 0.197437 0.013702 Uiso 0.500000
Al Al14 0.178965 0.985859 0.197437 0.013702 Uiso 0.500000
Al Al14 0.228397 0.050966 0.197437 0.013702 Uiso 0.500000
Al Al14 0.228397 0.083090 0.197437 0.013702 Uiso 0.500000
Al Al14 0.228397 0.267873 0.197437 0.013702 Uiso 0.500000
Al Al14 0.228397 0.299996 0.197437 0.013702 Uiso 0.500000
Al Al14 0.228397 0.401928 0.197437 0.013702 Uiso 0.500000
Al Al14 0.228397 0.434052 0.197437 0.013702 Uiso 0.500000
Al Al14 0.228397 0.618835 0.197437 0.013702 Uiso 0.500000
Al Al14 0.228397 0.650958 0.197437 0.013702 Uiso 0.500000
Al Al14 0.228397 0.835741 0.197437 0.013702 Uiso 0.500000
Al Al14 0.228397 0.867865 0.197437 0.013702 Uiso 0.500000
Al Al14 0.228397 0.969797 0.197437 0.013702 Uiso 0.500000
Al Al14 0.325341 0.082465 0.197437 0.013702 Uiso 0.500000
Al Al14 0.306459 0.108453 0.197437 0.013702 Uiso 0.500000
Al Al14 0.325341 0.134442 0.197437 0.013702 Uiso 0.500000
Al Al14 0.325341 0.216520 0.197437 0.013702 Uiso 0.500000
Al Al14 0.306459 0.242509 0.197437 0.013702 Uiso 0.500000
Al Al14 0.325341 0.268497 0.197437 0.013702 Uiso 0.500000
Al Al14 0.325341 0.433427 0.197437 0.013702 Uiso 0.500000
Al Al14 0.306459 0.459415 0.197437 0.013702 Uiso 0.500000
Al Al14 0.325341 0.485404 0.197437 0.013702 Uiso 0.500000
Al Al14 0.325341 0.650333 0.197437 0.013702 Uiso 0.500000
Al Al14 0.306459 0.676322 0.197437 0.013702 Uiso 0.500000
Al Al14 0.325341 0.702310 0.197437 0.013702 Uiso 0.500000
Al Al14 0.325341 0.784389 0.197437 0.013702 Uiso 0.500000
Al Al14 0.306459 0.810378 0.197437 0.013702 Uiso 0.500000
Al Al14 0.325341 0.836366 0.197437 0.013702 Uiso 0.500000
Al Al14 0.355892 0.092392 0.197437 0.013702 Uiso 0.500000
Al Al14 0.355892 0.124515 0.197437 0.013702 Uiso 0.500000
Al Al14 0.355892 0.226447 0.197437 0.013702 Uiso 0.500000
Al Al14 0.355892 0.258571 0.197437 0.013702 Uiso 0.500000
Al Al14 0.355892 0.443354 0.197437 0.013702 Uiso 0.500000
Al Al14 0.355892 0.475477 0.197437 0.013702 Uiso 0.500000
Al Al14 0.355892 0.660260 0.197437 0.013702 Uiso 0.500000
Al Al14 0.355892 0.692384 0.197437 0.013702 Uiso 0.500000
Al Al14 0.355892 0.794316 0.197437 0.013702 Uiso 0.500000
Al Al14 0.355892 0.826439 0.197437 0.013702 Uiso 0.500000
Al Al14 0.385255 0.000000 0.197437 0.013702 Uiso 0.500000
Al Al14 0.404137 0.025988 0.197437 0.013702 Uiso 0.500000
Al Al14 0.404137 0.324974 0.197437 0.013702 Uiso 0.500000
Al Al14 0.385255 0.350962 0.197437 0.013702 Uiso 0.500000
Al Al14 0.404137 0.376951 0.197437 0.013702 Uiso 0.500000
Al Al14 0.404137 0.541880 0.197437 0.013702 Uiso 0.500000
Al Al14 0.385255 0.567869 0.197437 0.013702 Uiso 0.500000
Al Al14 0.404137 0.593857 0.197437 0.013702 Uiso 0.500000
Al Al14 0.404137 0.892842 0.197437 0.013702 Uiso 0.500000
Al Al14 0.385255 0.918831 0.197437 0.013702 Uiso 0.500000
Al Al14 0.404137 0.944819 0.197437 0.013702 Uiso 0.500000
Al Al14 0.434688 0.016062 0.197437 0.013702 Uiso 0.500000
Al Al14 0.434688 0.334900 0.197437 0.013702 Uiso 0.500000
Al Al14 0.434688 0.367024 0.197437 0.013702 Uiso 0.500000
Al Al14 0.434688 0.551807 0.197437 0.013702 Uiso 0.500000
Al Al14 0.434688 0.583930 0.197437 0.013702 Uiso 0.500000
Al Al14 0.434688 0.902769 0.197437 0.013702 Uiso 0.500000
Al Al14 0.434688 0.934893 0.197437 0.013702 Uiso 0.500000
Al Al14 0.531631 0.149493 0.197437 0.013702 Uiso 0.500000
Al Al14 0.512749 0.175481 0.197437 0.013702 Uiso 0.500000
Al Al14 0.531631 0.201469 0.197437 0.013702 Uiso 0.500000
Al Al14 0.531631 0.366399 0.197437 0.013702 Uiso 0.500000
Al Al14 0.512749 0.392388 0.197437 0.013702 Uiso 0.500000
Al Al14 0.531631 0.418376 0.197437 0.013702 Uiso 0.500000
Al Al14 0.531631 0.500455 0.197437 0.013702 Uiso 0.500000
Al Al14 0.512749 0.526443 0.197437 0.013702 Uiso 0.500000
Al Al14 0.531631 0.552432 0.197437 0.013702 Uiso 0.500000
Al Al14 0.531631 0.717361 0.197437 0.013702 Uiso 0.500000
Al Al14 0.512749 0.743350 0.197437 0.013702 Uiso 0.500000
Al Al14 0.531631 0.769338 0.197437 0.013702 Uiso 0.500000
Al Al14 0.531631 0.934268 0.197437 0.013702 Uiso 0.500000
Al Al14 0.512749 0.960256 0.197437 0.013702 Uiso 0.500000
Al Al14 0.531631 0.986245 0.197437 0.013702 Uiso 0.500000
Al Al14 0.562182 0.159419 0.197437 0.013702 Uiso 0.500000
Al Al14 0.562182 0.191543 0.197437 0.013702 Uiso 0.500000
Al Al14 0.562182 0.376326 0.197437 0.013702 Uiso 0.500000
Al Al14 0.562182 0.408449 0.197437 0.013702 Uiso 0.500000
Al Al14 0.562182 0.510381 0.197437 0.013702 Uiso 0.500000
Al Al14 0.562182 0.542505 0.197437 0.013702 Uiso 0.500000
Al Al14 0.562182 0.727288 0.197437 0.013702 Uiso 0.500000
Al Al14 0.562182 0.759411 0.197437 0.013702 Uiso 0.500000
Al Al14 0.562182 0.944195 0.197437 0.013702 Uiso 0.500000
Al Al14 0.562182 0.976318 0.197437 0.013702 Uiso 0.500000
Al Al14 0.640244 0.000000 0.197437 0.013702 Uiso 0.500000
Al Al14 0.659125 0.025988 0.197437 0.013702 Uiso 0.500000
Al Al14 0.659125 0.324974 0.197437 0.013702 Uiso 0.500000
Al Al14 0.640244 0.350962 0.197437 0.013702 Uiso 0.500000
Al Al14 0.659125 0.376951 0.197437 0.013702 Uiso 0.500000
Al Al14 0.659125 0.541880 0.197437 0.013702 Uiso 0.500000
Al Al14 0.640244 0.567869 0.197437 0.013702 Uiso 0.500000
Al Al14 0.659125 0.593857 0.197437 0.013702 Uiso 0.500000
Al Al14 0.659125 0.892842 0.197437 0.013702 Uiso 0.500000
Al Al14 0.640244 0.918831 0.197437 0.013702 Uiso 0.500000
Al Al14 0.659125 0.944819 0.197437 0.013702 Uiso 0.500000
Al Al14 0.689677 0.016062 0.197437 0.013702 Uiso 0.500000
Al Al14 0.689677 0.334900 0.197437 0.013702 Uiso 0.500000
Al Al14 0.689677 0.367024 0.197437 0.013702 Uiso 0.500000
Al Al14 0.689677 0.551807 0.197437 0.013702 Uiso 0.500000
Al Al14 0.689677 0.583930 0.197437 0.013702 Uiso 0.500000
Al Al14 0.689677 0.902769 0.197437 0.013702 Uiso 0.500000
Al Al14 0.689677 0.934893 0.197437 0.013702 Uiso 0.500000
Al Al14 0.737921 0.082465 0.197437 0.013702 Uiso 0.500000
Al Al14 0.719040 0.108453 0.197437 0.013702 Uiso 0.500000
Al Al14 0.737921 0.134442 0.197437 0.013702 Uiso 0.500000
Al Al14 0.737921 0.216520 0.197437 0.013702 Uiso 0.500000
Al Al14 0.719040 0.242509 0.197437 0.013702 Uiso 0.500000
Al Al14 0.737921 0.268497 0.197437 0.013702 Uiso 0.500000
Al Al14 0.737921 0.433427 0.197437 0.013702 Uiso 0.500000
Al Al14 0.719040 0.459415 0.197437 0.013702 Uiso 0.500000
Al Al14 0.737921 0.485404 0.197437 0.013702 Uiso 0.500000
Al Al14 0.737921 0.650333 0.197437 0.013702 Uiso 0.500000
Al Al14 0.719040 0.676322 0.197437 0.013702 Uiso 0.500000
Al Al14 0.737921 0.702310 0.197437 0.013702 Uiso 0.500000
Al Al14 0.737921 0.784389 0.197437 0.013702 Uiso 0.500000
Al Al14 0.719040 0.810378 0.197437 0.013702 Uiso 0.500000
Al Al14 0.737921 0.836366 0.197437 0.013702 Uiso 0.500000
Al Al14 0.768473 0.092392 0.197437 0.013702 Uiso 0.500000
Al Al14 0.768473 0.124515 0.197437 0.013702 Uiso 0.500000
Al Al14 0.768473 0.226447 0.197437 0.013702 Uiso 0.500000
Al Al14 0.768473 0.258571 0.197437 0.013702 Uiso 0.500000
Al Al14 0.768473 0.443354 0.197437 0.013702 Uiso 0.500000
Al Al14 0.768473 0.475477 0.197437 0.013702 Uiso 0.500000
Al Al14 0.768473 0.660260 0.197437 0.013702 Uiso 0.500000
Al Al14 0.768473 0.692384 0.197437 0.013702 Uiso 0.500000
Al Al14 0.768473 0.794316 0.197437 0.013702 Uiso 0.500000
Al Al14 0.768473 0.826439 0.197437 0.013702 Uiso 0.500000
Al Al14 0.865416 0.041039 0.197437 0.013702 Uiso 0.500000
Al Al14 0.846534 0.067028 0.197437 0.013702 Uiso 0.500000
Al Al14 0.865416 0.093016 0.197437 0.013702 Uiso 0.500000
Al Al14 0.865416 0.257946 0.197437 0.013702 Uiso 0.500000
Al Al14 0.846534 0.283934 0.197437 0.013702 Uiso 0.500000
Al Al14 0.865416 0.309923 0.197437 0.013702 Uiso 0.500000
Al Al14 0.865416 0.392002 0.197437 0.013702 Uiso 0.500000
Al Al14 0.846534 0.417990 0.197437 0.013702 Uiso 0.500000
Al Al14 0.865416 0.443978 0.197437 0.013702 Uiso 0.500000
Al Al14 0.865416 0.608908 0.197437 0.013702 Uiso 0.500000
Al Al14 0.846534 0.634896 0.197437 0.013702 Uiso 0.500000
Al Al14 0.865416 0.660885 0.197437 0.013702 Uiso 0.500000
Al Al14 0.865416 0.825815 0.197437 0.013702 Uiso 0.500000
Al Al14 0.846534 0.851803 0.197437 0.013702 Uiso 0.500000
Al Al14 0.865416 0.877791 0.197437 0.013702 Uiso 0.500000
Al Al14 0.865416 0.959870 0.197437 0.013702 Uiso 0.500000
Al Al14 0.846534 0.985859 0.197437 0.013702 Uiso 0.500000
Al Al14 0.895967 0.050966 0.197437 0.013702 Uiso 0.500000
Al Al14 0.895967 0.083090 0.197437 0.013702 Uiso 0.500000
Al Al14 0.895967 0.267873 0.197437 0.013702 Uiso 0.500000
Al Al14 0.895967 0.299996 0.197437 0.013702 Uiso 0.500000
Al Al14 0.895967 0.401928 0.197437 0.013702 Uiso 0.500000
Al Al14 0.895967 0.434052 0.197437 0.013702 Uiso 0.500000
Al Al14 0.895967 0.618835 0.197437 0.013702 Uiso 0.500000
Al Al14 0.895967 0.650958 0.197437 0.013702 Uiso 0.500000
Al Al14 0.895967 0.835741 0.197437 0.013702 Uiso 0.500000
Al Al14 0.895967 0.867865 0.197437 0.013702 Uiso 0.500000
Al Al14 0.895967 0.969797 0.197437 0.013702 Uiso 0.500000
Al Al14 0.944212 0.149493 0.197437 0.013702 Uiso 0.500000
Al Al14 0.925330 0.175481 0.197437 0.013702 Uiso 0.500000
Al Al14 0.944212 0.201469 0.197437 0.013702 Uiso 0.500000
Al Al14 0.944212 0.717361 0.197437 0.013702 Uiso 0.500000
Al Al14 0.925330 0.743350 0.197437 0.013702 Uiso 0.500000
Al Al14 0.944212 0.769338 0.197437 0.013702 Uiso 0.500000
Al Al14 0.974763 0.159419 0.197437 0.013702 Uiso 0.500000
Al Al14 0.974763 0.191543 0.197437 0.013702 Uiso 0.500000
Al Al14 0.992910 0.433427 0.197437 0.013702 Uiso 0.500000
Al Al14 0.974029 0.459415 0.197437 0.013702 Uiso 0.500000
Al Al14 0.992910 0.485404 0.197437 0.013702 Uiso 0.500000
Al Al14 0.974763 0.727288 0.197437 0.013702 Uiso 0.500000
Al Al14 0.974763 0.759411 0.197437 0.013702 Uiso 0.500000
Al Al14 0.027326 0.000000 0.802563 0.013702 Uiso 0.500000
Al Al14 0.008444 0.025988 0.802563 0.013702 Uiso 0.500000
Al Al14 0.008444 0.190918 0.802563 0.013702 Uiso 0.500000
Al Al14 0.027326 0.216907 0.802563 0.013702 Uiso 0.500000
Al Al14 0.008444 0.242895 0.802563 0.013702 Uiso 0.500000
Al Al14 0.008444 0.324974 0.802563 0.013702 Uiso 0.500000
Al Al14 0.027326 0.350962 0.802563 0.013702 Uiso 0.500000
Al Al14 0.008444 0.376951 0.802563 0.013702 Uiso 0.500000
Al Al14 0.008444 0.541880 0.802563 0.013702 Uiso 0.500000
Al Al14 0.027326 0.567869 0.802563 0.013702 Uiso 0.500000
Al Al14 0.008444 0.593857 0.802563 0.013702 Uiso 0.500000
Al Al14 0.008444 0.675936 0.802563 0.013702 Uiso 0.500000
Al Al14 0.027326 0.701924 0.802563 0.013702 Uiso 0.500000
Al Al14 0.008444 0.727913 0.802563 0.013702 Uiso 0.500000
Al Al14 0.008444 0.892842 0.802563 0.013702 Uiso 0.500000
Al Al14 0.027326 0.918831 0.802563 0.013702 Uiso 0.500000
Al Al14 0.008444 0.944819 0.802563 0.013702 Uiso 0.500000
Al Al14 0.056689 0.443354 0.802563 0.013702 Uiso 0.500000
Al Al14 0.056689 0.475477 0.802563 0.013702 Uiso 0.500000
Al Al14 0.105387 0.159419 0.802563 0.013702 Uiso 0.500000
Al Al14 0.105387 0.191543 0.802563 0.013702 Uiso 0.500000
Al Al14 0.087240 0.433427 0.802563 0.013702 Uiso 0.500000
Al Al14 0.106122 0.459415 0.802563 0.013702 Uiso 0.500000
Al Al14 0.087240 0.485404 0.802563 0.013702 Uiso 0.500000
Al Al14 0.105387 0.727288 0.802563 0.013702 Uiso 0.500000
Al Al14 0.105387 0.759411 0.802563 0.013702 Uiso 0.500000
Al Al14 0.135939 0.149493 0.802563 0.013702 Uiso 0.500000
Al Al14 0.154820 0.175481 0.802563 0.013702 Uiso 0.500000
Al Al14 0.135939 0.201469 0.802563 0.013702 Uiso 0.500000
Al Al14 0.135939 0.717361 0.802563 0.013702 Uiso 0.500000
Al Al14 0.154820 0.743350 0.802563 0.013702 Uiso 0.500000
Al Al14 0.135939 0.769338 0.802563 0.013702 Uiso 0.500000
Al Al14 0.184183 0.050966 0.802563 0.013702 Uiso 0.500000
Al Al14 0.184183 0.083090 0.802563 0.013702 Uiso 0.500000
Al Al14 0.184183 0.267873 0.802563 0.013702 Uiso 0.500000
Al Al14 0.184183 0.299996 0.802563 0.013702 Uiso 0.500000
Al Al14 0.184183 0.401928 0.802563 0.013702 Uiso 0.500000
Al Al14 0.184183 0.434052 0.802563 0.013702 Uiso 0.500000
Al Al14 0.184183 0.618835 0.802563 0.013702 Uiso 0.500000
Al Al14 0.184183 0.650958 0.802563 0.013702 Uiso 0.500000
Al Al14 0.184183 0.835741 0.802563 0.013702 Uiso 0.500000
Al Al14 0.184183 0.867865 0.802563 0.013702 Uiso 0.500000
Al Al14 0.184183 0.969797 0.802563 0.013702 Uiso 0.500000
Al Al14 0.214735 0.041039 0.802563 0.013702 Uiso 0.500000
Al Al14 0.233616 0.067028 0.802563 0.013702 Uiso 0.500000
Al Al14 0.214735 0.093016 0.802563 0.013702 Uiso 0.500000
Al Al14 0.214735 0.257946 0.802563 0.013702 Uiso 0.500000
Al Al14 0.233616 0.283934 0.802563 0.013702 Uiso 0.500000
Al Al14 0.214735 0.309923 0.802563 0.013702 Uiso 0.500000
Al Al14 0.214735 0.392002 0.802563 0.013702 Uiso 0.500000
Al Al14 0.233616 0.417990 0.802563 0.013702 Uiso 0.500000
Al Al14 0.214735 0.443978 0.802563 0.013702 Uiso 0.500000
Al Al14 0.214735 0.608908 0.802563 0.013702 Uiso 0.500000
Al Al14 0.233616 0.634896 0.802563 0.013702 Uiso 0.500000
Al Al14 0.214735 0.660885 0.802563 0.013702 Uiso 0.500000
Al Al14 0.214735 0.825815 0.802563 0.013702 Uiso 0.500000
Al Al14 0.233616 0.851803 0.802563 0.013702 Uiso 0.500000
Al Al14 0.214735 0.877791 0.802563 0.013702 Uiso 0.500000
Al Al14 0.214735 0.959870 0.802563 0.013702 Uiso 0.500000
Al Al14 0.233616 0.985859 0.802563 0.013702 Uiso 0.500000
Al Al14 0.311678 0.092392 0.802563 0.013702 Uiso 0.500000
Al Al14 0.311678 0.124515 0.802563 0.013702 Uiso 0.500000
Al Al14 0.311678 0.226447 0.802563 0.013702 Uiso 0.500000
Al Al14 0.311678 0.258571 0.802563 0.013702 Uiso 0.500000
Al Al14 0.311678 0.443354 0.802563 0.013702 Uiso 0.500000
Al Al14 0.311678 0.475477 0.802563 0.013702 Uiso 0.500000
Al Al14 0.311678 0.660260 0.802563 0.013702 Uiso 0.500000
Al Al14 0.311678 0.692384 0.802563 0.013702 Uiso 0.500000
Al Al14 0.311678 0.794316 0.802563 0.013702 Uiso 0.500000
Al Al14 0.311678 0.826439 0.802563 0.013702 Uiso 0.500000
Al Al14 0.342229 0.082465 0.802563 0.013702 Uiso 0.500000
Al Al14 0.361111 0.108453 0.802563 0.013702 Uiso 0.500000
Al Al14 0.342229 0.134442 0.802563 0.013702 Uiso 0.500000
Al Al14 0.342229 0.216520 0.802563 0.013702 Uiso 0.500000
Al Al14 0.361111 0.242509 0.802563 0.013702 Uiso 0.500000
Al Al14 0.342229 0.268497 0.802563 0.013702 Uiso 0.500000
Al Al14 0.342229 0.433427 0.802563 0.013702 Uiso 0.500000
Al Al14 0.361111 0.459415 0.802563 0.013702 Uiso 0.500000
Al Al14 0.342229 0.485404 0.802563 0.013702 Uiso 0.500000
Al Al14 0.342229 0.650333 0.802563 0.013702 Uiso 0.500000
Al Al14 0.361111 0.676322 0.802563 0.013702 Uiso 0.500000
Al Al14 0.342229 0.702310 0.802563 0.013702 Uiso 0.500000
Al Al14 0.342229 0.784389 0.802563 0.013702 Uiso 0.500000
Al Al14 0.361111 0.810378 0.802563 0.013702 Uiso 0.500000
Al Al14 0.342229 0.836366 0.802563 0.013702 Uiso 0.500000
Al Al14 0.390474 0.016062 0.802563 0.013702 Uiso 0.500000
Al Al14 0.390474 0.334900 0.802563 0.013702 Uiso 0.500000
Al Al14 0.390474 0.367024 0.802563 0.013702 Uiso 0.500000
Al Al14 0.390474 0.551807 0.802563 0.013702 Uiso 0.500000
Al Al14 0.390474 0.583930 0.802563 0.013702 Uiso 0.500000
Al Al14 0.390474 0.902769 0.802563 0.013702 Uiso 0.500000
Al Al14 0.390474 0.934893 0.802563 0.013702 Uiso 0.500000
Al Al14 0.439907 0.000000 0.802563 0.013702 Uiso 0.500000
Al Al14 0.421025 0.025988 0.802563 0.013702 Uiso 0.500000
Al Al14 0.421025 0.324974 0.802563 0.013702 Uiso 0.500000
Al Al14 0.439907 0.350962 0.802563 0.013702 Uiso 0.500000
Al Al14 0.421025 0.376951 0.802563 0.013702 Uiso 0.500000
Al Al14 0.421025 0.541880 0.802563 0.013702 Uiso 0.500000
Al Al14 0.439907 0.567869 0.802563 0.013702 Uiso 0.500000
Al Al14 0.421025 0.593857 0.802563 0.013702 Uiso 0.500000
Al Al14 0.421025 0.892842 0.802563 0.013702 Uiso 0.500000
Al Al14 0.439907 0.918831 0.802563 0.013702 Uiso 0.500000
Al Al14 0.421025 0.944819 0.802563 0.013702 Uiso 0.500000
Al Al14 0.517968 0.159419 0.802563 0.013702 Uiso 0.500000
Al Al14 0.517968 0.191543 0.802563 0.013702 Uiso 0.500000
Al Al14 0.517968 0.376326 0.802563 0.013702 Uiso 0.500000
Al Al14 0.517968 0.408449 0.802563 0.013702 Uiso 0.500000
Al Al14 0.517968 0.510381 0.802563 0.013702 Uiso 0.500000
Al Al14 0.517968 0.542505 0.802563 0.013702 Uiso 0.500000
Al Al14 0.517968 0.727288 0.802563 0.013702 Uiso 0.500000
Al Al14 0.517968 0.759411 0.802563 0.013702 Uiso 0.500000
Al Al14 0.517968 0.944195 0.802563 0.013702 Uiso 0.500000
Al Al14 0.517968 0.976318 0.802563 0.013702 Uiso 0.500000
Al Al14 0.548519 0.149493 0.802563 0.013702 Uiso 0.500000
Al Al14 0.567401 0.175481 0.802563 0.013702 Uiso 0.500000
Al Al14 0.548519 0.201469 0.802563 0.013702 Uiso 0.500000
Al Al14 0.548519 0.366399 0.802563 0.013702 Uiso 0.500000
Al Al14 0.567401 0.392388 0.802563 0.013702 Uiso 0.500000
Al Al14 0.548519 0.418376 0.802563 0.013702 Uiso 0.500000
Al Al14 0.548519 0.500455 0.802563 0.013702 Uiso 0.500000
Al Al14 0.567401 0.526443 0.802563 0.013702 Uiso 0.500000
Al Al14 0.548519 0.552432 0.802563 0.013702 Uiso 0.500000
Al Al14 0.548519 0.717361 0.802563 0.013702 Uiso 0.500000
Al Al14 0.567401 0.743350 0.802563 0.013702 Uiso 0.500000
Al Al14 0.548519 0.769338 0.802563 0.013702 Uiso 0.500000
Al Al14 0.548519 0.934268 0.802563 0.013702 Uiso 0.500000
Al Al14 0.567401 0.960256 0.802563 0.013702 Uiso 0.500000
Al Al14 0.548519 0.986245 0.802563 0.013702 Uiso 0.500000
Al Al14 0.645463 0.016062 0.802563 0.013702 Uiso 0.500000
Al Al14 0.645463 0.334900 0.802563 0.013702 Uiso 0.500000
Al Al14 0.645463 0.367024 0.802563 0.013702 Uiso 0.500000
Al Al14 0.645463 0.551807 0.802563 0.013702 Uiso 0.500000
Al Al14 0.645463 0.583930 0.802563 0.013702 Uiso 0.500000
Al Al14 0.645463 0.902769 0.802563 0.013702 Uiso 0.500000
Al Al14 0.645463 0.934893 0.802563 0.013702 Uiso 0.500000
Al Al14 0.694895 0.000000 0.802563 0.013702 Uiso 0.500000
Al Al14 0.676014 0.025988 0.802563 0.013702 Uiso 0.500000
Al Al14 0.676014 0.324974 0.802563 0.013702 Uiso 0.500000
Al Al14 0.694895 0.350962 0.802563 0.013702 Uiso 0.500000
Al Al14 0.676014 0.376951 0.802563 0.013702 Uiso 0.500000
Al Al14 0.676014 0.541880 0.802563 0.013702 Uiso 0.500000
Al Al14 0.694895 0.567869 0.802563 0.013702 Uiso 0.500000
Al Al14 0.676014 0.593857 0.802563 0.013702 Uiso 0.500000
Al Al14 0.676014 0.892842 0.802563 0.013702 Uiso 0.500000
Al Al14 0.694895 0.918831 0.802563 0.013702 Uiso 0.500000
Al Al14 0.676014 0.944819 0.802563 0.013702 Uiso 0.500000
Al Al14 0.724258 0.092392 0.802563 0.013702 Uiso 0.500000
Al Al14 0.724258 0.124515 0.802563 0.013702 Uiso 0.500000
Al Al14 0.724258 0.226447 0.802563 0.013702 Uiso 0.500000
Al Al14 0.724258 0.258571 0.802563 0.013702 Uiso 0.500000
Al Al14 0.724258 0.443354 0.802563 0.013702 Uiso 0.500000
Al Al14 0.724258 0.475477 0.802563 0.013702 Uiso 0.500000
Al Al14 0.724258 0.660260 0.802563 0.013702 Uiso 0.500000
Al Al14 0.724258 0.692384 0.802563 0.013702 Uiso 0.500000
Al Al14 0.724258 0.794316 0.802563 0.013702 Uiso 0.500000
Al Al14 0.724258 0.826439 0.802563 0.013702 Uiso 0.500000
Al Al14 0.754810 0.082465 0.802563 0.013702 Uiso 0.500000
Al Al14 0.773691 0.108453 0.802563 0.013702 Uiso 0.500000
Al Al14 0.754810 0.134442 0.802563 0.013702 Uiso 0.500000
Al Al14 0.754810 0.216520 0.802563 0.013702 Uiso 0.500000
Al Al14 0.773691 0.242509 0.802563 0.013702 Uiso 0.500000
Al Al14 0.754810 0.268497 0.802563 0.013702 Uiso 0.500000
Al Al14 0.754810 0.433427 0.802563 0.013702 Uiso 0.500000
Al Al14 0.773691 0.459415 0.802563 0.013702 Uiso 0.500000
Al Al14 0.754810 0.485404 0.802563 0.013702 Uiso 0.500000
Al Al14 0.754810 0.650333 0.802563 0.013702 Uiso 0.500000
Al Al14 0.773691 0.676322 0.802563 0.013702 Uiso 0.500000
Al Al14 0.754810 0.702310 0.802563 0.013702 Uiso 0.500000
Al Al14 0.754810 0.784389 0.802563 0.013702 Uiso 0.500000
Al Al14 0.773691 0.810378 0.802563 0.013702 Uiso 0.500000
Al Al14 0.754810 0.836366 0.802563 0.013702 Uiso 0.500000
Al Al14 0.851753 0.050966 0.802563 0.013702 Uiso 0.500000
Al Al14 0.851753 0.083090 0.802563 0.013702 Uiso 0.500000
Al Al14 0.851753 0.267873 0.802563 0.013702 Uiso 0.500000
Al Al14 0.851753 0.299996 0.802563 0.013702 Uiso 0.500000
Al Al14 0.851753 0.401928 0.802563 0.013702 Uiso 0.500000
Al Al14 0.851753 0.434052 0.802563 0.013702 Uiso 0.500000
Al Al14 0.851753 0.618835 0.802563 0.013702 Uiso 0.500000
Al Al14 0.851753 0.650958 0.802563 0.013702 Uiso 0.500000
Al Al14 0.851753 0.835741 0.802563 0.013702 Uiso 0.500000
Al Al14 0.851753 0.867865 0.802563 0.013702 Uiso 0.500000
Al Al14 0.851753 0.969797 0.802563 0.013702 Uiso 0.500000
Al Al14 0.882304 0.041039 0.802563 0.013702 Uiso 0.500000
Al Al14 0.901186 0.067028 0.802563 0.013702 Uiso 0.500000
Al Al14 0.882304 0.093016 0.802563 0.013702 Uiso 0.500000
Al Al14 0.882304 0.257946 0.802563 0.013702 Uiso 0.500000
Al Al14 0.901186 0.283934 0.802563 0.013702 Uiso 0.500000
Al Al14 0.882304 0.309923 0.802563 0.013702 Uiso 0.500000
Al Al14 0.882304 0.392002 0.802563 0.013702 Uiso 0.500000
Al Al14 0.901186 0.417990 0.802563 0.013702 Uiso 0.500000
Al Al14 0.882304 0.443978 0.802563 0.013702 Uiso 0.500000
Al Al14 0.882304 0.608908 0.802563 0.013702 Uiso 0.500000
Al Al14 0.901186 0.634896 0.802563 0.013702 Uiso 0.500000
Al Al14 0.882304 0.660885 0.802563 0.013702 Uiso 0.500000
Al Al14 0.882304 0.825815 0.802563 0.013702 Uiso 0.500000
Al Al14 0.901186 0.851803 0.802563 0.013702 Uiso 0.500000
Al Al14 0.882304 0.877791 0.802563 0.013702 Uiso 0.500000
Al Al14 0.882304 0.959870 0.802563 0.013702 Uiso 0.500000
Al Al14 0.901186 0.985859 0.802563 0.013702 Uiso 0.500000
Al Al14 0.930549 0.159419 0.802563 0.013702 Uiso 0.500000
Al Al14 0.930549 0.191543 0.802563 0.013702 Uiso 0.500000
Al Al14 0.930549 0.727288 0.802563 0.013702 Uiso 0.500000
Al Al14 0.930549 0.759411 0.802563 0.013702 Uiso 0.500000
Al Al14 0.961100 0.149493 0.802563 0.013702 Uiso 0.500000
Al Al14 0.979982 0.175481 0.802563 0.013702 Uiso 0.500000
Al Al14 0.961100 0.201469 0.802563 0.013702 Uiso 0.500000
Al Al14 0.979247 0.443354 0.802563 0.013702 Uiso 0.500000
Al Al14 0.979247 0.475477 0.802563 0.013702 Uiso 0.500000
Al Al14 0.961100 0.717361 0.802563 0.013702 Uiso 0.500000
Al Al14 0.979982 0.743350 0.802563 0.013702 Uiso 0.500000
Al Al14 0.961100 0.769338 0.802563 0.013702 Uiso 0.500000
Al Al14 0.027326 0.000000 0.697437 0.013702 Uiso 0.500000
Al Al14 0.008444 0.025988 0.697437 0.013702 Uiso 0.500000
Al Al14 0.008444 0.190918 0.697437 0.013702 Uiso 0.500000
Al Al14 0.027326 0.216907 0.697437 0.013702 Uiso 0.500000
Al Al14 0.008444 0.242895 0.697437 0.013702 Uiso 0.500000
Al Al14 0.008444 0.324974 0.697437 0.013702 Uiso 0.500000
Al Al14 0.027326 0.350962 0.697437 0.013702 Uiso 0.500000
Al Al14 0.008444 0.376951 0.697437 0.013702 Uiso 0.500000
Al Al14 0.008444 0.541880 0.697437 0.013702 Uiso 0.500000
Al Al14 0.027326 0.567869 0.697437 0.013702 Uiso 0.500000
Al Al14 0.008444 0.593857 0.697437 0.013702 Uiso 0.500000
Al Al14 0.008444 0.675936 0.697437 0.013702 Uiso 0.500000
Al Al14 0.027326 0.701924 0.697437 0.013702 Uiso 0.500000
Al Al14 0.008444 0.727913 0.697437 0.013702 Uiso 0.500000
Al Al14 0.008444 0.892842 0.697437 0.013702 Uiso 0.500000
Al Al14 0.027326 0.918831 0.697437 0.013702 Uiso 0.500000
Al Al14 0.008444 0.944819 0.697437 0.013702 Uiso 0.500000
Al Al14 0.056689 0.443354 0.697437 0.013702 Uiso 0.500000
Al Al14 0.056689 0.475477 0.697437 0.013702 Uiso 0.500000
Al Al14 0.105387 0.159419 0.697437 0.013702 Uiso 0.500000
Al Al14 0.105387 0.191543 0.697437 0.013702 Uiso 0.500000
Al Al14 0.087240 0.433427 0.697437 0.013702 Uiso 0.500000
Al Al14 0.106122 0.459415 0.697437 0.013702 Uiso 0.500000
Al Al14 0.087240 0.485404 0.697437 0.013702 Uiso 0.500000
Al Al14 0.105387 0.727288 0.697437 0.013702 Uiso 0.500000
Al Al14 0.105387 0.759411 0.697437 0.013702 Uiso 0.500000
Al Al14 0.135939 0.149493 0.697437 0.013702 Uiso 0.500000
Al Al14 0.154820 0.175481 0.697437 0.013702 Uiso 0.500000
Al Al14 0.135939 0.201469 0.697437 0.013702 Uiso 0.500000
Al Al14 0.135939 0.717361 0.697437 0.013702 Uiso 0.500000
Al Al14 0.154820 0.743350 0.697437 0.013702 Uiso 0.500000
Al Al14 0.135939 0.769338 0.697437 0.013702 Uiso 0.500000
Al Al14 0.184183 0.050966 0.697437 0.013702 Uiso 0.500000
Al Al14 0.184183 0.083090 0.697437 0.013702 Uiso 0.500000
Al Al14 0.184183 0.267873 0.697437 0.013702 Uiso 0.500000
Al Al14 0.184183 0.299996 0.697437 0.013702 Uiso 0.500000
Al Al14 0.184183 0.401928 0.697437 0.013702 Uiso 0.500000
Al Al14 0.184183 0.434052 0.697437 0.013702 Uiso 0.500000
Al Al14 0.184183 0.618835 0.697437 0.013702 Uiso 0.500000
Al Al14 0.184183 0.650958 0.697437 0.013702 Uiso 0.500000
Al Al14 0.184183 0.835741 0.697437 0.013702 Uiso 0.500000
Al Al14 0.184183 0.867865 0.697437 0.013702 Uiso 0.500000
Al Al14 0.184183 0.969797 0.697437 0.013702 Uiso 0.500000
Al Al14 0.214735 0.041039 0.697437 0.013702 Uiso 0.500000
Al Al14 0.233616 0.067028 0.697437 0.013702 Uiso 0.500000
Al Al14 0.214735 0.093016 0.697437 0.013702 Uiso 0.500000
Al Al14 0.214735 0.257946 0.697437 0.013702 Uiso 0.500000
Al Al14 0.233616 0.283934 0.697437 0.013702 Uiso 0.500000
Al Al14 0.214735 0.309923 0.697437 0.013702 Uiso 0.500000
Al Al14 0.214735 0.392002 0.697437 0.013702 Uiso 0.500000
Al Al14 0.233616 0.417990 0.697437 0.013702 Uiso 0.500000
Al Al14 0.214735 0.443978 0.697437 0.013702 Uiso 0.500000
Al Al14 0.214735 0.608908 0.697437 0.013702 Uiso 0.500000
Al Al14 0.233616 0.634896 0.697437 0.013702 Uiso 0.500000
Al Al14 0.214735 0.660885 0.697437 0.013702 Uiso 0.500000
Al Al14 0.214735 0.825815 0.697437 0.013702 Uiso 0.500000
Al Al14 0.233616 0.851803 0.697437 0.013702 Uiso 0.500000
Al Al14 0.214735 0.877791 0.697437 0.013702 Uiso 0.500000
Al Al14 0.214735 0.959870 0.697437 0.013702 Uiso 0.500000
Al Al14 0.233616 0.985859 0.697437 0.013702 Uiso 0.500000
Al Al14 0.311678 0.092392 0.697437 0.013702 Uiso 0.500000
Al Al14 0.311678 0.124515 0.697437 0.013702 Uiso 0.500000
Al Al14 0.311678 0.226447 0.697437 0.013702 Uiso 0.500000
Al Al14 0.311678 0.258571 0.697437 0.013702 Uiso 0.500000
Al Al14 0.311678 0.443354 0.697437 0.013702 Uiso 0.500000
Al Al14 0.311678 0.475477 0.697437 0.013702 Uiso 0.500000
Al Al14 0.311678 0.660260 0.697437 0.013702 Uiso 0.500000
Al Al14 0.311678 0.692384 0.697437 0.013702 Uiso 0.500000
Al Al14 0.311678 0.794316 0.697437 0.013702 Uiso 0.500000
Al Al14 0.311678 0.826439 0.697437 0.013702 Uiso 0.500000
Al Al14 0.342229 0.082465 0.697437 0.013702 Uiso 0.500000
Al Al14 0.361111 0.108453 0.697437 0.013702 Uiso 0.500000
Al Al14 0.342229 0.134442 0.697437 0.013702 Uiso 0.500000
Al Al14 0.342229 0.216520 0.697437 0.013702 Uiso 0.500000
Al Al14 0.361111 0.242509 0.697437 0.013702 Uiso 0.500000
Al Al14 0.342229 0.268497 0.697437 0.013702 Uiso 0.500000
Al Al14 0.342229 0.433427 0.697437 0.013702 Uiso 0.500000
Al Al14 0.361111 0.459415 0.697437 0.013702 Uiso 0.500000
Al Al14 0.342229 0.485404 0.697437 0.013702 Uiso 0.500000
Al Al14 0.342229 0.650333 0.697437 0.013702 Uiso 0.500000
Al Al14 0.361111 0.676322 0.697437 0.013702 Uiso 0.500000
Al Al14 0.342229 0.702310 0.697437 0.013702 Uiso 0.500000
Al Al14 0.342229 0.784389 0.697437 0.013702 Uiso 0.500000
Al Al14 0.361111 0.810378 0.697437 0.013702 Uiso 0.500000
Al Al14 0.342229 0.836366 0.697437 0.013702 Uiso 0.500000
Al Al14 0.390474 0.016062 0.697437 0.013702 Uiso 0.500000
Al Al14 0.390474 0.334900 0.697437 0.013702 Uiso 0.500000
Al Al14 0.390474 0.367024 0.697437 0.013702 Uiso 0.500000
Al Al14 0.390474 0.551807 0.697437 0.013702 Uiso 0.500000
Al Al14 0.390474 0.583930 0.697437 0.013702 Uiso 0.500000
Al Al14 0.390474 0.902769 0.697437 0.013702 Uiso 0.500000
Al Al14 0.390474 0.934893 0.697437 0.013702 Uiso 0.500000
Al Al14 0.439907 0.000000 0.697437 0.013702 Uiso 0.500000
Al Al14 0.421025 0.025988 0.697437 0.013702 Uiso 0.500000
Al Al14 0.421025 0.324974 0.697437 0.013702 Uiso 0.500000
Al Al14 0.439907 0.350962 0.697437 0.013702 Uiso 0.500000
Al Al14 0.421025 0.376951 0.697437 0.013702 Uiso 0.500000
Al Al14 0.421025 0.541880 0.697437 0.013702 Uiso 0.500000
Al Al14 0.439907 0.567869 0.697437 0.013702 Uiso 0.500000
Al Al14 0.421025 0.593857 0.697437 0.013702 Uiso 0.500000
Al Al14 0.421025 0.892842 0.697437 0.013702 Uiso 0.500000
Al Al14 0.439907 0.918831 0.697437 0.013702 Uiso 0.500000
Al Al14 0.421025 0.944819 0.697437 0.013702 Uiso 0.500000
Al Al14 0.517968 0.159419 0.697437 0.013702 Uiso 0.500000
Al Al14 0.517968 0.191543 0.697437 0.013702 Uiso 0.500000
Al Al14 0.517968 0.376326 0.697437 0.013702 Uiso 0.500000
Al Al14 0.517968 0.408449 0.697437 0.013702 Uiso 0.500000
Al Al14 0.517968 0.510381 0.697437 0.013702 Uiso 0.500000
Al Al14 0.517968 0.542505 0.697437 0.013702 Uiso 0.500000
Al Al14 0.517968 0.727288 0.697437 0.013702 Uiso 0.500000
Al Al14 0.517968 0.759411 0.697437 0.013702 Uiso 0.500000
Al Al14 0.517968 0.944195 0.697437 0.013702 Uiso 0.500000
Al Al14 0.517968 0.976318 0.697437 0.013702 Uiso 0.500000
Al Al14 0.548519 0.149493 0.697437 0.013702 Uiso 0.500000
Al Al14 0.567401 0.175481 0.697437 0.013702 Uiso 0.500000
Al Al14 0.548519 0.201469 0.697437 0.013702 Uiso 0.500000
Al Al14 0.548519 0.366399 0.697437 0.013702 Uiso 0.500000
Al Al14 0.567401 0.392388 0.697437 0.013702 Uiso 0.500000
Al Al14 0.548519 0.418376 0.697437 0.013702 Uiso 0.500000
Al Al14 0.548519 0.500455 0.697437 0.013702 Uiso 0.500000
Al Al14 0.567401 0.526443 0.697437 0.013702 Uiso 0.500000
Al Al14 0.548519 0.552432 0.697437 0.013702 Uiso 0.500000
Al Al14 0.548519 0.717361 0.697437 0.013702 Uiso 0.500000
Al Al14 0.567401 0.743350 0.697437 0.013702 Uiso 0.500000
Al Al14 0.548519 0.769338 0.697437 0.013702 Uiso 0.500000
Al Al14 0.548519 0.934268 0.697437 0.013702 Uiso 0.500000
Al Al14 0.567401 0.960256 0.697437 0.013702 Uiso 0.500000
Al Al14 0.548519 0.986245 0.697437 0.013702 Uiso 0.500000
Al Al14 0.645463 0.016062 0.697437 0.013702 Uiso 0.500000
Al Al14 0.645463 0.334900 0.697437 0.013702 Uiso 0.500000
Al Al14 0.645463 0.367024 0.697437 0.013702 Uiso 0.500000
Al Al14 0.645463 0.551807 0.697437 0.013702 Uiso 0.500000
Al Al14 0.645463 0.583930 0.697437 0.013702 Uiso 0.500000
Al Al14 0.645463 0.902769 0.697437 0.013702 Uiso 0.500000
Al Al14 0.645463 0.934893 0.697437 0.013702 Uiso 0.500000
Al Al14 0.694895 0.000000 0.697437 0.013702 Uiso 0.500000
Al Al14 0.676014 0.025988 0.697437 0.013702 Uiso 0.500000
Al Al14 0.676014 0.324974 0.697437 0.013702 Uiso 0.500000
Al Al14 0.694895 0.350962 0.697437 0.013702 Uiso 0.500000
Al Al14 0.676014 0.376951 0.697437 0.013702 Uiso 0.500000
Al Al14 0.676014 0.541880 0.697437 0.013702 Uiso 0.500000
Al Al14 0.694895 0.567869 0.697437 0.013702 Uiso 0.500000
Al Al14 0.676014 0.593857 0.697437 0.013702 Uiso 0.500000
Al Al14 0.676014 0.892842 0.697437 0.013702 Uiso 0.500000
Al Al14 0.694895 0.918831 0.697437 0.013702 Uiso 0.500000
Al Al14 0.676014 0.944819 0.697437 0.013702 Uiso 0.500000
Al Al14 0.724258 0.092392 0.697437 0.013702 Uiso 0.500000
Al Al14 0.724258 0.124515 0.697437 0.013702 Uiso 0.500000
Al Al14 0.724258 0.226447 0.697437 0.013702 Uiso 0.500000
Al Al14 0.724258 0.258571 0.697437 0.013702 Uiso 0.500000
Al Al14 0.724258 0.443354 0.697437 0.013702 Uiso 0.500000
Al Al14 0.724258 0.475477 0.697437 0.013702 Uiso 0.500000
Al Al14 0.724258 0.660260 0.697437 0.013702 Uiso 0.500000
Al Al14 0.724258 0.692384 0.697437 0.013702 Uiso 0.500000
Al Al14 0.724258 0.794316 0.697437 0.013702 Uiso 0.500000
Al Al14 0.724258 0.826439 0.697437 0.013702 Uiso 0.500000
Al Al14 0.754810 0.082465 0.697437 0.013702 Uiso 0.500000
Al Al14 0.773691 0.108453 0.697437 0.013702 Uiso 0.500000
Al Al14 0.754810 0.134442 0.697437 0.013702 Uiso 0.500000
Al Al14 0.754810 0.216520 0.697437 0.013702 Uiso 0.500000
Al Al14 0.773691 0.242509 0.697437 0.013702 Uiso 0.500000
Al Al14 0.754810 0.268497 0.697437 0.013702 Uiso 0.500000
Al Al14 0.754810 0.433427 0.697437 0.013702 Uiso 0.500000
Al Al14 0.773691 0.459415 0.697437 0.013702 Uiso 0.500000
Al Al14 0.754810 0.485404 0.697437 0.013702 Uiso 0.500000
Al Al14 0.754810 0.650333 0.697437 0.013702 Uiso 0.500000
Al Al14 0.773691 0.676322 0.697437 0.013702 Uiso 0.500000
Al Al14 0.754810 0.702310 0.697437 0.013702 Uiso 0.500000
Al Al14 0.754810 0.784389 0.697437 0.013702 Uiso 0.500000
Al Al14 0.773691 0.810378 0.697437 0.013702 Uiso 0.500000
Al Al14 0.754810 0.836366 0.697437 0.013702 Uiso 0.500000
Al Al14 0.851753 0.050966 0.697437 0.013702 Uiso 0.500000
Al Al14 0.851753 0.083090 0.697437 0.013702 Uiso 0.500000
Al Al14 0.851753 0.267873 0.697437 0.013702 Uiso 0.500000
Al Al14 0.851753 0.299996 0.697437 0.013702 Uiso 0.500000
Al Al14 0.851753 0.401928 0.697437 0.013702 Uiso 0.500000
Al Al14 0.851753 0.434052 0.697437 0.013702 Uiso 0.500000
Al Al14 0.851753 0.618835 0.697437 0.013702 Uiso 0.500000
Al Al14 0.851753 0.650958 0.697437 0.013702 Uiso 0.500000
Al Al14 0.851753 0.835741 0.697437 0.013702 Uiso 0.500000
Al Al14 0.851753 0.867865 0.697437 0.013702 Uiso 0.500000
Al Al14 0.851753 0.969797 0.697437 0.013702 Uiso 0.500000
Al Al14 0.882304 0.041039 0.697437 0.013702 Uiso 0.500000
Al Al14 0.901186 0.067028 0.697437 0.013702 Uiso 0.500000
Al Al14 0.882304 0.093016 0.697437 0.013702 Uiso 0.500000
Al Al14 0.882304 0.257946 0.697437 0.013702 Uiso 0.500000
Al Al14 0.901186 0.283934 0.697437 0.013702 Uiso 0.500000
Al Al14 0.882304 0.309923 0.697437 0.013702 Uiso 0.500000
Al Al14 0.882304 0.392002 0.697437 0.013702 Uiso 0.500000
Al Al14 0.901186 0.417990 0.697437 0.013702 Uiso 0.500000
Al Al14 0.882304 0.443978 0.697437 0.013702 Uiso 0.500000
Al Al14 0.882304 0.608908 0.697437 0.013702 Uiso 0.500000
Al Al14 0.901186 0.634896 0.697437 0.013702 Uiso 0.500000
Al Al14 0.882304 0.660885 0.697437 0.013702 Uiso 0.500000
Al Al14 0.882304 0.825815 0.697437 0.013702 Uiso 0.500000
Al Al14 0.901186 0.851803 0.697437 0.013702 Uiso 0.500000
Al Al14 0.882304 0.877791 0.697437 0.013702 Uiso 0.500000
Al Al14 0.882304 0.959870 0.697437 0.013702 Uiso 0.500000
Al Al14 0.901186 0.985859 0.697437 0.013702 Uiso 0.500000
Al Al14 0.930549 0.159419 0.697437 0.013702 Uiso 0.500000
Al Al14 0.930549 0.191543 0.697437 0.013702 Uiso 0.500000
Al Al14 0.930549 0.727288 0.697437 0.013702 Uiso 0.500000
Al Al14 0.930549 0.759411 0.697437 0.013702 Uiso 0.500000
Al Al14 0.961100 0.149493 0.697437 0.013702 Uiso 0.500000
Al Al14 0.979982 0.175481 0.697437 0.013702 Uiso 0.500000
Al Al14 0.961100 0.201469 0.697437 0.013702 Uiso 0.500000
Al Al14 0.979247 0.443354 0.697437 0.013702 Uiso 0.500000
Al Al14 0.979247 0.475477 0.697437 0.013702 Uiso 0.500000
Al Al14 0.961100 0.717361 0.697437 0.013702 Uiso 0.500000
Al Al14 0.979982 0.743350 0.697437 0.013702 Uiso 0.500000
Al Al14 0.961100 0.769338 0.697437 0.013702 Uiso 0.500000
Al Al15 0.070870 0.051490 0.301762 0.013702 Uiso 0.500000
Al Al15 0.070870 0.082565 0.301762 0.013702 Uiso 0.500000
Al Al15 0.070870 0.268397 0.301762 0.013702 Uiso 0.500000
Al Al15 0.070870 0.299472 0.301762 0.013702 Uiso 0.500000
Al Al15 0.070870 0.619359 0.301762 0.013702 Uiso 0.500000
Al Al15 0.070870 0.650434 0.301762 0.013702 Uiso 0.500000
Al Al15 0.070870 0.836266 0.301762 0.013702 Uiso 0.500000
Al Al15 0.070870 0.867340 0.301762 0.013702 Uiso 0.500000
Al Al15 0.070870 0.970321 0.301762 0.013702 Uiso 0.500000
Al Al15 0.100424 0.041888 0.301762 0.013702 Uiso 0.500000
Al Al15 0.118690 0.067028 0.301762 0.013702 Uiso 0.500000
Al Al15 0.100424 0.092168 0.301762 0.013702 Uiso 0.500000
Al Al15 0.100424 0.258794 0.301762 0.013702 Uiso 0.500000
Al Al15 0.118690 0.283934 0.301762 0.013702 Uiso 0.500000
Al Al15 0.100424 0.309074 0.301762 0.013702 Uiso 0.500000
Al Al15 0.100424 0.609756 0.301762 0.013702 Uiso 0.500000
Al Al15 0.118690 0.634896 0.301762 0.013702 Uiso 0.500000
Al Al15 0.100424 0.660037 0.301762 0.013702 Uiso 0.500000
Al Al15 0.100424 0.826663 0.301762 0.013702 Uiso 0.500000
Al Al15 0.118690 0.851803 0.301762 0.013702 Uiso 0.500000
Al Al15 0.100424 0.876943 0.301762 0.013702 Uiso 0.500000
Al Al15 0.100424 0.960719 0.301762 0.013702 Uiso 0.500000
Al Al15 0.118690 0.985859 0.301762 0.013702 Uiso 0.500000
Al Al15 0.149666 0.510906 0.301762 0.013702 Uiso 0.500000
Al Al15 0.149666 0.541981 0.301762 0.013702 Uiso 0.500000
Al Al15 0.179220 0.501303 0.301762 0.013702 Uiso 0.500000
Al Al15 0.197486 0.526443 0.301762 0.013702 Uiso 0.500000
Al Al15 0.179220 0.551583 0.301762 0.013702 Uiso 0.500000
Al Al15 0.277161 0.015537 0.301762 0.013702 Uiso 0.500000
Al Al15 0.277161 0.335425 0.301762 0.013702 Uiso 0.500000
Al Al15 0.277161 0.366500 0.301762 0.013702 Uiso 0.500000
Al Al15 0.277161 0.552331 0.301762 0.013702 Uiso 0.500000
Al Al15 0.277161 0.583406 0.301762 0.013702 Uiso 0.500000
Al Al15 0.277161 0.903293 0.301762 0.013702 Uiso 0.500000
Al Al15 0.277161 0.934368 0.301762 0.013702 Uiso 0.500000
Al Al15 0.324980 0.000000 0.301762 0.013702 Uiso 0.500000
Al Al15 0.306715 0.025140 0.301762 0.013702 Uiso 0.500000
Al Al15 0.306715 0.325822 0.301762 0.013702 Uiso 0.500000
Al Al15 0.324980 0.350962 0.301762 0.013702 Uiso 0.500000
Al Al15 0.306715 0.376102 0.301762 0.013702 Uiso 0.500000
Al Al15 0.306715 0.542729 0.301762 0.013702 Uiso 0.500000
Al Al15 0.324980 0.567869 0.301762 0.013702 Uiso 0.500000
Al Al15 0.306715 0.593009 0.301762 0.013702 Uiso 0.500000
Al Al15 0.306715 0.893691 0.301762 0.013702 Uiso 0.500000
Al Al15 0.324980 0.918831 0.301762 0.013702 Uiso 0.500000
Al Al15 0.306715 0.943971 0.301762 0.013702 Uiso 0.500000
Al Al15 0.404655 0.159944 0.301762 0.013702 Uiso 0.500000
Al Al15 0.404655 0.191018 0.301762 0.013702 Uiso 0.500000
Al Al15 0.404655 0.727812 0.301762 0.013702 Uiso 0.500000
Al Al15 0.404655 0.758887 0.301762 0.013702 Uiso 0.500000
Al Al15 0.434209 0.150341 0.301762 0.013702 Uiso 0.500000
Al Al15 0.452474 0.175481 0.301762 0.013702 Uiso 0.500000
Al Al15 0.434209 0.200621 0.301762 0.013702 Uiso 0.500000
Al Al15 0.434209 0.718210 0.301762 0.013702 Uiso 0.500000
Al Al15 0.452474 0.743350 0.301762 0.013702 Uiso 0.500000
Al Al15 0.434209 0.768490 0.301762 0.013702 Uiso 0.500000
Al Al15 0.483451 0.051490 0.301762 0.013702 Uiso 0.500000
Al Al15 0.483451 0.082565 0.301762 0.013702 Uiso 0.500000
Al Al15 0.483451 0.268397 0.301762 0.013702 Uiso 0.500000
Al Al15 0.483451 0.299472 0.301762 0.013702 Uiso 0.500000
Al Al15 0.483451 0.619359 0.301762 0.013702 Uiso 0.500000
Al Al15 0.483451 0.650434 0.301762 0.013702 Uiso 0.500000
Al Al15 0.483451 0.836266 0.301762 0.013702 Uiso 0.500000
Al Al15 0.483451 0.867340 0.301762 0.013702 Uiso 0.500000
Al Al15 0.513005 0.041888 0.301762 0.013702 Uiso 0.500000
Al Al15 0.531270 0.067028 0.301762 0.013702 Uiso 0.500000
Al Al15 0.513005 0.092168 0.301762 0.013702 Uiso 0.500000
Al Al15 0.513005 0.258794 0.301762 0.013702 Uiso 0.500000
Al Al15 0.531270 0.283934 0.301762 0.013702 Uiso 0.500000
Al Al15 0.513005 0.309074 0.301762 0.013702 Uiso 0.500000
Al Al15 0.513005 0.609756 0.301762 0.013702 Uiso 0.500000
Al Al15 0.531270 0.634896 0.301762 0.013702 Uiso 0.500000
Al Al15 0.513005 0.660037 0.301762 0.013702 Uiso 0.500000
Al Al15 0.513005 0.826663 0.301762 0.013702 Uiso 0.500000
Al Al15 0.531270 0.851803 0.301762 0.013702 Uiso 0.500000
Al Al15 0.513005 0.876943 0.301762 0.013702 Uiso 0.500000
Al Al15 0.610946 0.092916 0.301762 0.013702 Uiso 0.500000
Al Al15 0.610946 0.123991 0.301762 0.013702 Uiso 0.500000
Al Al15 0.610946 0.226971 0.301762 0.013702 Uiso 0.500000
Al Al15 0.610946 0.258046 0.301762 0.013702 Uiso 0.500000
Al Al15 0.610946 0.443878 0.301762 0.013702 Uiso 0.500000
Al Al15 0.610946 0.474953 0.301762 0.013702 Uiso 0.500000
Al Al15 0.610946 0.660785 0.301762 0.013702 Uiso 0.500000
Al Al15 0.610946 0.691859 0.301762 0.013702 Uiso 0.500000
Al Al15 0.610946 0.794840 0.301762 0.013702 Uiso 0.500000
Al Al15 0.610946 0.825915 0.301762 0.013702 Uiso 0.500000
Al Al15 0.640500 0.083313 0.301762 0.013702 Uiso 0.500000
Al Al15 0.658765 0.108453 0.301762 0.013702 Uiso 0.500000
Al Al15 0.640500 0.133593 0.301762 0.013702 Uiso 0.500000
Al Al15 0.640500 0.217369 0.301762 0.013702 Uiso 0.500000
Al Al15 0.658765 0.242509 0.301762 0.013702 Uiso 0.500000
Al Al15 0.640500 0.267649 0.301762 0.013702 Uiso 0.500000
Al Al15 0.640500 0.434275 0.301762 0.013702 Uiso 0.500000
Al Al15 0.658765 0.459415 0.301762 0.013702 Uiso 0.500000
Al Al15 0.640500 0.484555 0.301762 0.013702 Uiso 0.500000
Al Al15 0.640500 0.651182 0.301762 0.013702 Uiso 0.500000
Al Al15 0.658765 0.676322 0.301762 0.013702 Uiso 0.500000
Al Al15 0.640500 0.701462 0.301762 0.013702 Uiso 0.500000
Al Al15 0.640500 0.785237 0.301762 0.013702 Uiso 0.500000
Al Al15 0.658765 0.810378 0.301762 0.013702 Uiso 0.500000
Al Al15 0.640500 0.835518 0.301762 0.013702 Uiso 0.500000
Al Al15 0.817236 0.159944 0.301762 0.013702 Uiso 0.500000
Al Al15 0.817236 0.191018 0.301762 0.013702 Uiso 0.500000
Al Al15 0.817236 0.510906 0.301762 0.013702 Uiso 0.500000
Al Al15 0.817236 0.541981 0.301762 0.013702 Uiso 0.500000
Al Al15 0.817236 0.727812 0.301762 0.013702 Uiso 0.500000
Al Al15 0.817236 0.758887 0.301762 0.013702 Uiso 0.500000
Al Al15 0.846790 0.150341 0.301762 0.013702 Uiso 0.500000
Al Al15 0.865055 0.175481 0.301762 0.013702 Uiso 0.500000
Al Al15 0.846790 0.200621 0.301762 0.013702 Uiso 0.500000
Al Al15 0.846790 0.501303 0.301762 0.013702 Uiso 0.500000
Al Al15 0.865055 0.526443 0.301762 0.013702 Uiso 0.500000
Al Al15 0.846790 0.551583 0.301762 0.013702 Uiso 0.500000
Al Al15 0.846790 0.718210 0.301762 0.013702 Uiso 0.500000
Al Al15 0.865055 0.743350 0.301762 0.013702 Uiso 0.500000
Al Al15 0.846790 0.768490 0.301762 0.013702 Uiso 0.500000
Al Al15 0.944730 0.015537 0.301762 0.013702 Uiso 0.500000
Al Al15 0.944730 0.335425 0.301762 0.013702 Uiso 0.500000
Al Al15 0.944730 0.366500 0.301762 0.013702 Uiso 0.500000
Al Al15 0.944730 0.552331 0.301762 0.013702 Uiso 0.500000
Al Al15 0.944730 0.583406 0.301762 0.013702 Uiso 0.500000
Al Al15 0.944730 0.903293 0.301762 0.013702 Uiso 0.500000
Al Al15 0.944730 0.934368 0.301762 0.013702 Uiso 0.500000
Al Al15 0.992550 0.000000 0.301762 0.013702 Uiso 0.500000
Al Al15 0.974284 0.025140 0.301762 0.013702 Uiso 0.500000
Al Al15 0.974284 0.325822 0.301762 0.013702 Uiso 0.500000
Al Al15 0.992550 0.350962 0.301762 0.013702 Uiso 0.500000
Al Al15 0.974284 0.376102 0.301762 0.013702 Uiso 0.500000
Al Al15 0.974284 0.542729 0.301762 0.013702 Uiso 0.500000
Al Al15 0.992550 0.567869 0.301762 0.013702 Uiso 0.500000
Al Al15 0.974284 0.593009 0.301762 0.013702 Uiso 0.500000
Al Al15 0.974284 0.893691 0.301762 0.013702 Uiso 0.500000
Al Al15 0.992550 0.918831 0.301762 0.013702 Uiso 0.500000
Al Al15 0.974284 0.943971 0.301762 0.013702 Uiso 0.500000
Al Al15 0.070870 0.051490 0.198238 0.013702 Uiso 0.500000
Al Al15 0.070870 0.082565 0.198238 0.013702 Uiso 0.500000
Al Al15 0.070870 0.268397 0.198238 0.013702 Uiso 0.500000
Al Al15 0.070870 0.299472 0.198238 0.013702 Uiso 0.500000
Al Al15 0.070870 0.619359 0.198238 0.013702 Uiso 0.500000
Al Al15 0.070870 0.650434 0.198238 0.013702 Uiso 0.500000
Al Al15 0.070870 0.836266 0.198238 0.013702 Uiso 0.500000
Al Al15 0.070870 0.867340 0.198238 0.013702 Uiso 0.500000
Al Al15 0.070870 0.970321 0.198238 0.013702 Uiso 0.500000
Al Al15 0.100424 0.041888 0.198238 0.013702 Uiso 0.500000
Al Al15 0.118690 0.067028 0.198238 0.013702 Uiso 0.500000
Al Al15 0.100424 0.092168 0.198238 0.013702 Uiso 0.500000
Al Al15 0.100424 0.258794 0.198238 0.013702 Uiso 0.500000
Al Al15 0.118690 0.283934 0.198238 0.013702 Uiso 0.500000
Al Al15 0.100424 0.309074 0.198238 0.013702 Uiso 0.500000
Al Al15 0.100424 0.609756 0.198238 0.013702 Uiso 0.500000
Al Al15 0.118690 0.634896 0.198238 0.013702 Uiso 0.500000
Al Al15 0.100424 0.660037 0.198238 0.013702 Uiso 0.500000
Al Al15 0.100424 0.826663 0.198238 0.013702 Uiso 0.500000
Al Al15 0.118690 0.851803 0.198238 0.013702 Uiso 0.500000
Al Al15 0.100424 0.876943 0.198238 0.013702 Uiso 0.500000
Al Al15 0.100424 0.960719 0.198238 0.013702 Uiso 0.500000
Al Al15 0.118690 0.985859 0.198238 0.013702 Uiso 0.500000
Al Al15 0.149666 0.510906 0.198238 0.013702 Uiso 0.500000
Al Al15 0.149666 0.541981 0.198238 0.013702 Uiso 0.500000
Al Al15 0.179220 0.501303 0.198238 0.013702 Uiso 0.500000
Al Al15 0.197486 0.526443 0.198238 0.013702 Uiso 0.500000
Al Al15 0.179220 0.551583 0.198238 0.013702 Uiso 0.500000
Al Al15 0.277161 0.015537 0.198238 0.013702 Uiso 0.500000
Al Al15 0.277161 0.335425 0.198238 0.013702 Uiso 0.500000
Al Al15 0.277161 0.366500 0.198238 0.013702 Uiso 0.500000
Al Al15 0.277161 0.552331 0.198238 0.013702 Uiso 0.500000
Al Al15 0.277161 0.583406 0.198238 0.013702 Uiso 0.500000
Al Al15 0.277161 0.903293 0.198238 0.013702 Uiso 0.500000
Al Al15 0.277161 0.934368 0.198238 0.013702 Uiso 0.500000
Al Al15 0.324980 0.000000 0.198238 0.013702 Uiso 0.500000
Al Al15 0.306715 0.025140 0.198238 0.013702 Uiso 0.500000
Al Al15 0.306715 0.325822 0.198238 0.013702 Uiso 0.500000
Al Al15 0.324980 0.350962 0.198238 0.013702 Uiso 0.500000
Al Al15 0.306715 0.376102 0.198238 0.013702 Uiso 0.500000
Al Al15 0.306715 0.542729 0.198238 0.013702 Uiso 0.500000
Al Al15 0.324980 0.567869 0.198238 0.013702 Uiso 0.500000
Al Al15 0.306715 0.593009 0.198238 0.013702 Uiso 0.500000
Al Al15 0.306715 0.893691 0.198238 0.013702 Uiso 0.500000
Al Al15 0.324980 0.918831 0.198238 0.013702 Uiso 0.500000
Al Al15 0.306715 0.943971 0.198238 0.013702 Uiso 0.500000
Al Al15 0.404655 0.159944 0.198238 0.013702 Uiso 0.500000
Al Al15 0.404655 0.191018 0.198238 0.013702 Uiso 0.500000
Al Al15 0.404655 0.727812 0.198238 0.013702 Uiso 0.500000
Al Al15 0.404655 0.758887 0.198238 0.013702 Uiso 0.500000
Al Al15 0.434209 0.150341 0.198238 0.013702 Uiso 0.500000
Al Al15 0.452474 0.175481 0.198238 0.013702 Uiso 0.500000
Al Al15 0.434209 0.200621 0.198238 0.013702 Uiso 0.500000
Al Al15 0.434209 0.718210 0.198238 0.013702 Uiso 0.500000
Al Al15 0.452474 0.743350 0.198238 0.013702 Uiso 0.500000
Al Al15 0.434209 0.768490 0.198238 0.013702 Uiso 0.500000
Al Al15 0.483451 0.051490 0.198238 0.013702 Uiso 0.500000
Al Al15 0.483451 0.082565 0.198238 0.013702 Uiso 0.500000
Al Al15 0.483451 0.268397 0.198238 0.013702 Uiso 0.500000
Al Al15 0.483451 0.299472 0.198238 0.013702 Uiso 0.500000
Al Al15 0.483451 0.619359 0.198238 0.013702 Uiso 0.500000
Al Al15 0.483451 0.650434 0.198238 0.013702 Uiso 0.500000
Al Al15 0.483451 0.836266 0.198238 0.013702 Uiso 0.500000
Al Al15 0.483451 0.867340 0.198238 0.013702 Uiso 0.500000
Al Al15 0.513005 0.041888 0.198238 0.013702 Uiso 0.500000
Al Al15 0.531270 0.067028 0.198238 0.013702 Uiso 0.500000
Al Al15 0.513005 0.092168 0.198238 0.013702 Uiso 0.500000
Al Al15 0.513005 0.258794 0.198238 0.013702 Uiso 0.500000
Al Al15 0.531270 0.283934 0.198238 0.013702 Uiso 0.500000
Al Al15 0.513005 0.309074 0.198238 0.013702 Uiso 0.500000
Al Al15 0.513005 0.609756 0.198238 0.013702 Uiso 0.500000
Al Al15 0.531270 0.634896 0.198238 0.013702 Uiso 0.500000
Al Al15 0.513005 0.660037 0.198238 0.013702 Uiso 0.500000
Al Al15 0.513005 0.826663 0.198238 0.013702 Uiso 0.500000
Al Al15 0.531270 0.851803 0.198238 0.013702 Uiso 0.500000
Al Al15 0.513005 0.876943 0.198238 0.013702 Uiso 0.500000
Al Al15 0.610946 0.092916 0.198238 0.013702 Uiso 0.500000
Al Al15 0.610946 0.123991 0.198238 0.013702 Uiso 0.500000
Al Al15 0.610946 0.226971 0.198238 0.013702 Uiso 0.500000
Al Al15 0.610946 0.258046 0.198238 0.013702 Uiso 0.500000
Al Al15 0.610946 0.443878 0.198238 0.013702 Uiso 0.500000
Al Al15 0.610946 0.474953 0.198238 0.013702 Uiso 0.500000
Al Al15 0.610946 0.660785 0.198238 0.013702 Uiso 0.500000
Al Al15 0.610946 0.691859 0.198238 0.013702 Uiso 0.500000
Al Al15 0.610946 0.794840 0.198238 0.013702 Uiso 0.500000
Al Al15 0.610946 0.825915 0.198238 0.013702 Uiso 0.500000
Al Al15 0.640500 0.083313 0.198238 0.013702 Uiso 0.500000
Al Al15 0.658765 0.108453 0.198238 0.013702 Uiso 0.500000
Al Al15 0.640500 0.133593 0.198238 0.013702 Uiso 0.500000
Al Al15 0.640500 0.217369 0.198238 0.013702 Uiso 0.500000
Al Al15 0.658765 0.242509 0.198238 0.013702 Uiso 0.500000
Al Al15 0.640500 0.267649 0.198238 0.013702 Uiso 0.500000
Al Al15 0.640500 0.434275 0.198238 0.013702 Uiso 0.500000
Al Al15 0.658765 0.459415 0.198238 0.013702 Uiso 0.500000
Al Al15 0.640500 0.484555 0.198238 0.013702 Uiso 0.500000
Al Al15 0.640500 0.651182 0.198238 0.013702 Uiso 0.500000
Al Al15 0.658765 0.676322 0.198238 0.013702 Uiso 0.500000
Al Al15 0.640500 0.701462 0.198238 0.013702 Uiso 0.500000
Al Al15 0.640500 0.785237 0.198238 0.013702 Uiso 0.500000
Al Al15 0.658765 0.810378 0.198238 0.013702 Uiso 0.500000
Al Al15 0.640500 0.835518 0.198238 0.013702 Uiso 0.500000
Al Al15 0.817236 0.159944 0.198238 0.013702 Uiso 0.500000
Al Al15 0.817236 0.191018 0.198238 0.013702 Uiso 0.500000
Al Al15 0.817236 0.510906 0.198238 0.013702 Uiso 0.500000
Al Al15 0.817236 0.541981 0.198238 0.013702 Uiso 0.500000
Al Al15 0.817236 0.727812 0.198238 0.013702 Uiso 0.500000
Al Al15 0.817236 0.758887 0.198238 0.013702 Uiso 0.500000
Al Al15 0.846790 0.150341 0.198238 0.013702 Uiso 0.500000
Al Al15 0.865055 0.175481 0.198238 0.013702 Uiso 0.500000
Al Al15 0.846790 0.200621 0.198238 0.013702 Uiso 0.500000
Al Al15 0.846790 0.501303 0.198238 0.013702 Uiso 0.500000
Al Al15 0.865055 0.526443 0.198238 0.013702 Uiso 0.500000
Al Al15 0.846790 0.551583 0.198238 0.013702 Uiso 0.500000
Al Al15 0.846790 0.718210 0.198238 0.013702 Uiso 0.500000
Al Al15 0.865055 0.743350 0.198238 0.013702 Uiso 0.500000
Al Al15 0.846790 0.768490 0.198238 0.013702 Uiso 0.500000
Al Al15 0.944730 0.015537 0.198238 0.013702 Uiso 0.500000
Al Al15 0.944730 0.335425 0.198238 0.013702 Uiso 0.500000
Al Al15 0.944730 0.366500 0.198238 0.013702 Uiso 0.500000
Al Al15 0.944730 0.552331 0.198238 0.013702 Uiso 0.500000
Al Al15 0.944730 0.583406 0.198238 0.013702 Uiso 0.500000
Al Al15 0.944730 0.903293 0.198238 0.013702 Uiso 0.500000
Al Al15 0.944730 0.934368 0.198238 0.013702 Uiso 0.500000
Al Al15 0.992550 0.000000 0.198238 0.013702 Uiso 0.500000
Al Al15 0.974284 0.025140 0.198238 0.013702 Uiso 0.500000
Al Al15 0.974284 0.325822 0.198238 0.013702 Uiso 0.500000
Al Al15 0.992550 0.350962 0.198238 0.013702 Uiso 0.500000
Al Al15 0.974284 0.376102 0.198238 0.013702 Uiso 0.500000
Al Al15 0.974284 0.542729 0.198238 0.013702 Uiso 0.500000
Al Al15 0.992550 0.567869 0.198238 0.013702 Uiso 0.500000
Al Al15 0.974284 0.593009 0.198238 0.013702 Uiso 0.500000
Al Al15 0.974284 0.893691 0.198238 0.013702 Uiso 0.500000
Al Al15 0.992550 0.918831 0.198238 0.013702 Uiso 0.500000
Al Al15 0.974284 0.943971 0.198238 0.013702 Uiso 0.500000
Al Al15 0.027070 0.083313 0.801762 0.013702 Uiso 0.500000
Al Al15 0.008805 0.108453 0.801762 0.013702 Uiso 0.500000
Al Al15 0.027070 0.133593 0.801762 0.013702 Uiso 0.500000
Al Al15 0.027070 0.785237 0.801762 0.013702 Uiso 0.500000
Al Al15 0.008805 0.810378 0.801762 0.013702 Uiso 0.500000
Al Al15 0.027070 0.835518 0.801762 0.013702 Uiso 0.500000
Al Al15 0.056624 0.092916 0.801762 0.013702 Uiso 0.500000
Al Al15 0.056624 0.123991 0.801762 0.013702 Uiso 0.500000
Al Al15 0.056624 0.794840 0.801762 0.013702 Uiso 0.500000
Al Al15 0.056624 0.825915 0.801762 0.013702 Uiso 0.500000
Al Al15 0.087601 0.000000 0.801762 0.013702 Uiso 0.500000
Al Al15 0.105866 0.025140 0.801762 0.013702 Uiso 0.500000
Al Al15 0.105866 0.325822 0.801762 0.013702 Uiso 0.500000
Al Al15 0.087601 0.350962 0.801762 0.013702 Uiso 0.500000
Al Al15 0.105866 0.376102 0.801762 0.013702 Uiso 0.500000
Al Al15 0.105866 0.542729 0.801762 0.013702 Uiso 0.500000
Al Al15 0.087601 0.567869 0.801762 0.013702 Uiso 0.500000
Al Al15 0.105866 0.593009 0.801762 0.013702 Uiso 0.500000
Al Al15 0.105866 0.893691 0.801762 0.013702 Uiso 0.500000
Al Al15 0.087601 0.918831 0.801762 0.013702 Uiso 0.500000
Al Al15 0.105866 0.943971 0.801762 0.013702 Uiso 0.500000
Al Al15 0.135420 0.015537 0.801762 0.013702 Uiso 0.500000
Al Al15 0.135420 0.335425 0.801762 0.013702 Uiso 0.500000
Al Al15 0.135420 0.366500 0.801762 0.013702 Uiso 0.500000
Al Al15 0.135420 0.552331 0.801762 0.013702 Uiso 0.500000
Al Al15 0.135420 0.583406 0.801762 0.013702 Uiso 0.500000
Al Al15 0.135420 0.903293 0.801762 0.013702 Uiso 0.500000
Al Al15 0.135420 0.934368 0.801762 0.013702 Uiso 0.500000
Al Al15 0.233360 0.150341 0.801762 0.013702 Uiso 0.500000
Al Al15 0.215095 0.175481 0.801762 0.013702 Uiso 0.500000
Al Al15 0.233360 0.200621 0.801762 0.013702 Uiso 0.500000
Al Al15 0.233360 0.501303 0.801762 0.013702 Uiso 0.500000
Al Al15 0.215095 0.526443 0.801762 0.013702 Uiso 0.500000
Al Al15 0.233360 0.551583 0.801762 0.013702 Uiso 0.500000
Al Al15 0.233360 0.718210 0.801762 0.013702 Uiso 0.500000
Al Al15 0.215095 0.743350 0.801762 0.013702 Uiso 0.500000
Al Al15 0.233360 0.768490 0.801762 0.013702 Uiso 0.500000
Al Al15 0.262914 0.159944 0.801762 0.013702 Uiso 0.500000
Al Al15 0.262914 0.191018 0.801762 0.013702 Uiso 0.500000
Al Al15 0.262914 0.510906 0.801762 0.013702 Uiso 0.500000
Al Al15 0.262914 0.541981 0.801762 0.013702 Uiso 0.500000
Al Al15 0.262914 0.727812 0.801762 0.013702 Uiso 0.500000
Al Al15 0.262914 0.758887 0.801762 0.013702 Uiso 0.500000
Al Al15 0.439651 0.083313 0.801762 0.013702 Uiso 0.500000
Al Al15 0.421386 0.108453 0.801762 0.013702 Uiso 0.500000
Al Al15 0.439651 0.133593 0.801762 0.013702 Uiso 0.500000
Al Al15 0.439651 0.217369 0.801762 0.013702 Uiso 0.500000
Al Al15 0.421386 0.242509 0.801762 0.013702 Uiso 0.500000
Al Al15 0.439651 0.267649 0.801762 0.013702 Uiso 0.500000
Al Al15 0.439651 0.434275 0.801762 0.013702 Uiso 0.500000
Al Al15 0.421386 0.459415 0.801762 0.013702 Uiso 0.500000
Al Al15 0.439651 0.484555 0.801762 0.013702 Uiso 0.500000
Al Al15 0.439651 0.651182 0.801762 0.013702 Uiso 0.500000
Al Al15 0.421386 0.676322 0.801762 0.013702 Uiso 0.500000
Al Al15 0.439651 0.701462 0.801762 0.013702 Uiso 0.500000
Al Al15 0.439651 0.785237 0.801762 0.013702 Uiso 0.500000
Al Al15 0.421386 0.810378 0.801762 0.013702 Uiso 0.500000
Al Al15 0.439651 0.835518 0.801762 0.013702 Uiso 0.500000
Al Al15 0.469205 0.092916 0.801762 0.013702 Uiso 0.500000
Al Al15 0.469205 0.123991 0.801762 0.013702 Uiso 0.500000
Al Al15 0.469205 0.226971 0.801762 0.013702 Uiso 0.500000
Al Al15 0.469205 0.258046 0.801762 0.013702 Uiso 0.500000
Al Al15 0.469205 0.443878 0.801762 0.013702 Uiso 0.500000
Al Al15 0.469205 0.474953 0.801762 0.013702 Uiso 0.500000
Al Al15 0.469205 0.660785 0.801762 0.013702 Uiso 0.500000
Al Al15 0.469205 0.691859 0.801762 0.013702 Uiso 0.500000
Al Al15 0.469205 0.794840 0.801762 0.013702 Uiso 0.500000
Al Al15 0.469205 0.825915 0.801762 0.013702 Uiso 0.500000
Al Al15 0.567145 0.041888 0.801762 0.013702 Uiso 0.500000
Al Al15 0.548880 0.067028 0.801762 0.013702 Uiso 0.500000
Al Al15 0.567145 0.092168 0.801762 0.013702 Uiso 0.500000
Al Al15 0.567145 0.258794 0.801762 0.013702 Uiso 0.500000
Al Al15 0.548880 0.283934 0.801762 0.013702 Uiso 0.500000
Al Al15 0.567145 0.309074 0.801762 0.013702 Uiso 0.500000
Al Al15 0.567145 0.609756 0.801762 0.013702 Uiso 0.500000
Al Al15 0.548880 0.634896 0.801762 0.013702 Uiso 0.500000
Al Al15 0.567145 0.660037 0.801762 0.013702 Uiso 0.500000
Al Al15 0.567145 0.826663 0.801762 0.013702 Uiso 0.500000
Al Al15 0.548880 0.851803 0.801762 0.013702 Uiso 0.500000
Al Al15 0.567145 0.876943 0.801762 0.013702 Uiso 0.500000
Al Al15 0.596699 0.051490 0.801762 0.013702 Uiso 0.500000
Al Al15 0.596699 0.082565 0.801762 0.013702 Uiso 0.500000
Al Al15 0.596699 0.268397 0.801762 0.013702 Uiso 0.500000
Al Al15 0.596699 0.299472 0.801762 0.013702 Uiso 0.500000
Al Al15 0.596699 0.619359 0.801762 0.013702 Uiso 0.500000
Al Al15 0.596699 0.650434 0.801762 0.013702 Uiso 0.500000
Al Al15 0.596699 0.836266 0.801762 0.013702 Uiso 0.500000
Al Al15 0.596699 0.867340 0.801762 0.013702 Uiso 0.500000
Al Al15 0.645941 0.150341 0.801762 0.013702 Uiso 0.500000
Al Al15 0.627676 0.175481 0.801762 0.013702 Uiso 0.500000
Al Al15 0.645941 0.200621 0.801762 0.013702 Uiso 0.500000
Al Al15 0.645941 0.718210 0.801762 0.013702 Uiso 0.500000
Al Al15 0.627676 0.743350 0.801762 0.013702 Uiso 0.500000
Al Al15 0.645941 0.768490 0.801762 0.013702 Uiso 0.500000
Al Al15 0.675495 0.159944 0.801762 0.013702 Uiso 0.500000
Al Al15 0.675495 0.191018 0.801762 0.013702 Uiso 0.500000
Al Al15 0.675495 0.727812 0.801762 0.013702 Uiso 0.500000
Al Al15 0.675495 0.758887 0.801762 0.013702 Uiso 0.500000
Al Al15 0.755170 0.000000 0.801762 0.013702 Uiso 0.500000
Al Al15 0.773436 0.025140 0.801762 0.013702 Uiso 0.500000
Al Al15 0.773436 0.325822 0.801762 0.013702 Uiso 0.500000
Al Al15 0.755170 0.350962 0.801762 0.013702 Uiso 0.500000
Al Al15 0.773436 0.376102 0.801762 0.013702 Uiso 0.500000
Al Al15 0.773436 0.542729 0.801762 0.013702 Uiso 0.500000
Al Al15 0.755170 0.567869 0.801762 0.013702 Uiso 0.500000
Al Al15 0.773436 0.593009 0.801762 0.013702 Uiso 0.500000
Al Al15 0.773436 0.893691 0.801762 0.013702 Uiso 0.500000
Al Al15 0.755170 0.918831 0.801762 0.013702 Uiso 0.500000
Al Al15 0.773436 0.943971 0.801762 0.013702 Uiso 0.500000
Al Al15 0.802990 0.015537 0.801762 0.013702 Uiso 0.500000
Al Al15 0.802990 0.335425 0.801762 0.013702 Uiso 0.500000
Al Al15 0.802990 0.366500 0.801762 0.013702 Uiso 0.500000
Al Al15 0.802990 0.552331 0.801762 0.013702 Uiso 0.500000
Al Al15 0.802990 0.583406 0.801762 0.013702 Uiso 0.500000
Al Al15 0.802990 0.903293 0.801762 0.013702 Uiso 0.500000
Al Al15 0.802990 0.934368 0.801762 0.013702 Uiso 0.500000
Al Al15 0.900930 0.501303 0.801762 0.013702 Uiso 0.500000
Al Al15 0.882665 0.526443 0.801762 0.013702 Uiso 0.500000
Al Al15 0.900930 0.551583 0.801762 0.013702 Uiso 0.500000
Al Al15 0.930484 0.510906 0.801762 0.013702 Uiso 0.500000
Al Al15 0.930484 0.541981 0.801762 0.013702 Uiso 0.500000
Al Al15 0.979726 0.041888 0.801762 0.013702 Uiso 0.500000
Al Al15 0.961461 0.067028 0.801762 0.013702 Uiso 0.500000
Al Al15 0.979726 0.092168 0.801762 0.013702 Uiso 0.500000
Al Al15 0.979726 0.258794 0.801762 0.013702 Uiso 0.500000
Al Al15 0.961461 0.283934 0.801762 0.013702 Uiso 0.500000
Al Al15 0.979726 0.309074 0.801762 0.013702 Uiso 0.500000
Al Al15 0.979726 0.609756 0.801762 0.013702 Uiso 0.500000
Al Al15 0.961461 0.634896 0.801762 0.013702 Uiso 0.500000
Al Al15 0.979726 0.660037 0.801762 0.013702 Uiso 0.500000
Al Al15 0.979726 0.826663 0.801762 0.013702 Uiso 0.500000
Al Al15 0.961461 0.851803 0.801762 0.013702 Uiso 0.500000
Al Al15 0.979726 0.876943 0.801762 0.013702 Uiso 0.500000
Al Al15 0.979726 0.960719 0.801762 0.013702 Uiso 0.500000
Al Al15 0.961461 0.985859 0.801762 0.013702 Uiso 0.500000
Al Al15 0.027070 0.083313 0.698238 0.013702 Uiso 0.500000
Al Al15 0.008805 0.108453 0.698238 0.013702 Uiso 0.500000
Al Al15 0.027070 0.133593 0.698238 0.013702 Uiso 0.500000
Al Al15 0.027070 0.785237 0.698238 0.013702 Uiso 0.500000
Al Al15 0.008805 0.810378 0.698238 0.013702 Uiso 0.500000
Al Al15 0.027070 0.835518 0.698238 0.013702 Uiso 0.500000
Al Al15 0.056624 0.092916 0.698238 0.013702 Uiso 0.500000
Al Al15 0.056624 0.123991 0.698238 0.013702 Uiso 0.500000
Al Al15 0.056624 0.794840 0.698238 0.013702 Uiso 0.500000
Al Al15 0.056624 0.825915 0.698238 0.013702 Uiso 0.500000
Al Al15 0.087601 0.000000 0.698238 0.013702 Uiso 0.500000
Al Al15 0.105866 0.025140 0.698238 0.013702 Uiso 0.500000
Al Al15 0.105866 0.325822 0.698238 0.013702 Uiso 0.500000
Al Al15 0.087601 0.350962 0.698238 0.013702 Uiso 0.500000
Al Al15 0.105866 0.376102 0.698238 0.013702 Uiso 0.500000
Al Al15 0.105866 0.542729 0.698238 0.013702 Uiso 0.500000
Al Al15 0.087601 0.567869 0.698238 0.013702 Uiso 0.500000
Al Al15 0.105866 0.593009 0.698238 0.013702 Uiso 0.500000
Al Al15 0.105866 0.893691 0.698238 0.013702 Uiso 0.500000
Al Al15 0.087601 0.918831 0.698238 0.013702 Uiso 0.500000
Al Al15 0.105866 0.943971 0.698238 0.013702 Uiso 0.500000
Al Al15 0.135420 0.015537 0.698238 0.013702 Uiso 0.500000
Al Al15 0.135420 0.335425 0.698238 0.013702 Uiso 0.500000
Al Al15 0.135420 0.366500 0.698238 0.013702 Uiso 0.500000
Al Al15 0.135420 0.552331 0.698238 0.013702 Uiso 0.500000
Al Al15 0.135420 0.583406 0.698238 0.013702 Uiso 0.500000
Al Al15 0.135420 0.903293 0.698238 0.013702 Uiso 0.500000
Al Al15 0.135420 0.934368 0.698238 0.013702 Uiso 0.500000
Al Al15 0.233360 0.150341 0.698238 0.013702 Uiso 0.500000
Al Al15 0.215095 0.175481 0.698238 0.013702 Uiso 0.500000
Al Al15 0.233360 0.200621 0.698238 0.013702 Uiso 0.500000
Al Al15 0.233360 0.501303 0.698238 0.013702 Uiso 0.500000
Al Al15 0.215095 0.526443 0.698238 0.013702 Uiso 0.500000
Al Al15 0.233360 0.551583 0.698238 0.013702 Uiso 0.500000
Al Al15 0.233360 0.718210 0.698238 0.013702 Uiso 0.500000
Al Al15 0.215095 0.743350 0.698238 0.013702 Uiso 0.500000
Al Al15 0.233360 0.768490 0.698238 0.013702 Uiso 0.500000
Al Al15 0.262914 0.159944 0.698238 0.013702 Uiso 0.500000
Al Al15 0.262914 0.191018 0.698238 0.013702 Uiso 0.500000
Al Al15 0.262914 0.510906 0.698238 0.013702 Uiso 0.500000
Al Al15 0.262914 0.541981 0.698238 0.013702 Uiso 0.500000
Al Al15 0.262914 0.727812 0.698238 0.013702 Uiso 0.500000
Al Al15 0.262914 0.758887 0.698238 0.013702 Uiso 0.500000
Al Al15 0.439651 0.083313 0.698238 0.013702 Uiso 0.500000
Al Al15 0.421386 0.108453 0.698238 0.013702 Uiso 0.500000
Al Al15 0.439651 0.133593 0.698238 0.013702 Uiso 0.500000
Al Al15 0.439651 0.217369 0.698238 0.013702 Uiso 0.500000
Al Al15 0.421386 0.242509 0.698238 0.013702 Uiso 0.500000
Al Al15 0.439651 0.267649 0.698238 0.013702 Uiso 0.500000
Al Al15 0.439651 0.434275 0.698238 0.013702 Uiso 0.500000
Al Al15 0.421386 0.459415 0.698238 0.013702 Uiso 0.500000
Al Al15 0.439651 0.484555 0.698238 0.013702 Uiso 0.500000
Al Al15 0.439651 0.651182 0.698238 0.013702 Uiso 0.500000
Al Al15 0.421386 0.676322 0.698238 0.013702 Uiso 0.500000
Al Al15 0.439651 0.701462 0.698238 0.013702 Uiso 0.500000
Al Al15 0.439651 0.785237 0.698238 0.013702 Uiso 0.500000
Al Al15 0.421386 0.810378 0.698238 0.013702 Uiso 0.500000
Al Al15 0.439651 0.835518 0.698238 0.013702 Uiso 0.500000
Al Al15 0.469205 0.092916 0.698238 0.013702 Uiso 0.500000
Al Al15 0.469205 0.123991 0.698238 0.013702 Uiso 0.500000
Al Al15 0.469205 0.226971 0.698238 0.013702 Uiso 0.500000
Al Al15 0.469205 0.258046 0.698238 0.013702 Uiso 0.500000
Al Al15 0.469205 0.443878 0.698238 0.013702 Uiso 0.500000
Al Al15 0.469205 0.474953 0.698238 0.013702 Uiso 0.500000
Al Al15 0.469205 0.660785 0.698238 0.013702 Uiso 0.500000
Al Al15 0.469205 0.691859 0.698238 0.013702 Uiso 0.500000
Al Al15 0.469205 0.794840 0.698238 0.013702 Uiso 0.500000
Al Al15 0.469205 0.825915 0.698238 0.013702 Uiso 0.500000
Al Al15 0.567145 0.041888 0.698238 0.013702 Uiso 0.500000
Al Al15 0.548880 0.067028 0.698238 0.013702 Uiso 0.500000
Al Al15 0.567145 0.092168 0.698238 0.013702 Uiso 0.500000
Al Al15 0.567145 0.258794 0.698238 0.013702 Uiso 0.500000
Al Al15 0.548880 0.283934 0.698238 0.013702 Uiso 0.500000
Al Al15 0.567145 0.309074 0.698238 0.013702 Uiso 0.500000
Al Al15 0.567145 0.609756 0.698238 0.013702 Uiso 0.500000
Al Al15 0.548880 0.634896 0.698238 0.013702 Uiso 0.500000
Al Al15 0.567145 0.660037 0.698238 0.013702 Uiso 0.500000
Al Al15 0.567145 0.826663 0.698238 0.013702 Uiso 0.500000
Al Al15 0.548880 0.851803 0.698238 0.013702 Uiso 0.500000
Al Al15 0.567145 0.876943 0.698238 0.013702 Uiso 0.500000
Al Al15 0.596699 0.051490 0.698238 0.013702 Uiso 0.500000
Al Al15 0.596699 0.082565 0.698238 0.013702 Uiso 0.500000
Al Al15 0.596699 0.268397 0.698238 0.013702 Uiso 0.500000
Al Al15 0.596699 0.299472 0.698238 0.013702 Uiso 0.500000
Al Al15 0.596699 0.619359 0.698238 0.013702 Uiso 0.500000
Al Al15 0.596699 0.650434 0.698238 0.013702 Uiso 0.500000
Al Al15 0.596699 0.836266 0.698238 0.013702 Uiso 0.500000
Al Al15 0.596699 0.867340 0.698238 0.013702 Uiso 0.500000
Al Al15 0.645941 0.150341 0.698238 0.013702 Uiso 0.500000
Al Al15 0.627676 0.175481 0.698238 0.013702 Uiso 0.500000
Al Al15 0.645941 0.200621 0.698238 0.013702 Uiso 0.500000
Al Al15 0.645941 0.718210 0.698238 0.013702 Uiso 0.500000
Al Al15 0.627676 0.743350 0.698238 0.013702 Uiso 0.500000
Al Al15 0.645941 0.768490 0.698238 0.013702 Uiso 0.500000
Al Al15 0.675495 0.159944 0.698238 0.013702 Uiso 0.500000
Al Al15 0.675495 0.191018 0.698238 0.013702 Uiso 0.500000
Al Al15 0.675495 0.727812 0.698238 0.013702 Uiso 0.500000
Al Al15 0.675495 0.758887 0.698238 0.013702 Uiso 0.500000
Al Al15 0.755170 0.000000 0.698238 0.013702 Uiso 0.500000
Al Al15 0.773436 0.025140 0.698238 0.013702 Uiso 0.500000
Al Al15 0.773436 0.325822 0.698238 0.013702 Uiso 0.500000
Al Al15 0.755170 0.350962 0.698238 0.013702 Uiso 0.500000
Al Al15 0.773436 0.376102 0.698238 0.013702 Uiso 0.500000
Al Al15 0.773436 0.542729 0.698238 0.013702 Uiso 0.500000
Al Al15 0.755170 0.567869 0.698238 0.013702 Uiso 0.500000
Al Al15 0.773436 0.593009 0.698238 0.013702 Uiso 0.500000
Al Al15 0.773436 0.893691 0.698238 0.013702 Uiso 0.500000
Al Al15 0.755170 0.918831 0.698238 0.013702 Uiso 0.500000
Al Al15 0.773436 0.943971 0.698238 0.013702 Uiso 0.500000
Al Al15 0.802990 0.015537 0.698238 0.013702 Uiso 0.500000
Al Al15 0.802990 0.335425 0.698238 0.013702 Uiso 0.500000
Al Al15 0.802990 0.366500 0.698238 0.013702 Uiso 0.500000
Al Al15 0.802990 0.552331 0.698238 0.013702 Uiso 0.500000
Al Al15 0.802990 0.583406 0.698238 0.013702 Uiso 0.500000
Al Al15 0.802990 0.903293 0.698238 0.013702 Uiso 0.500000
Al Al15 0.802990 0.934368 0.698238 0.013702 Uiso 0.500000
Al Al15 0.900930 0.501303 0.698238 0.013702 Uiso 0.500000
Al Al15 0.882665 0.526443 0.698238 0.013702 Uiso 0.500000
Al Al15 0.900930 0.551583 0.698238 0.013702 Uiso 0.500000
Al Al15 0.930484 0.510906 0.698238 0.013702 Uiso 0.500000
Al Al15 0.930484 0.541981 0.698238 0.013702 Uiso 0.500000
Al Al15 0.979726 0.041888 0.698238 0.013702 Uiso 0.500000
Al Al15 0.961461 0.067028 0.698238 0.013702 Uiso 0.500000
Al Al15 0.979726 0.092168 0.698238 0.013702 Uiso 0.500000
Al Al15 0.979726 0.258794 0.698238 0.013702 Uiso 0.500000
Al Al15 0.961461 0.283934 0.698238 0.013702 Uiso 0.500000
Al Al15 0.979726 0.309074 0.698238 0.013702 Uiso 0.500000
Al Al15 0.979726 0.609756 0.698238 0.013702 Uiso 0.500000
Al Al15 0.961461 0.634896 0.698238 0.013702 Uiso 0.500000
Al Al15 0.979726 0.660037 0.698238 0.013702 Uiso 0.500000
Al Al15 0.979726 0.826663 0.698238 0.013702 Uiso 0.500000
Al Al15 0.961461 0.851803 0.698238 0.013702 Uiso 0.500000
Al Al15 0.979726 0.876943 0.698238 0.013702 Uiso 0.500000
Al Al15 0.979726 0.960719 0.698238 0.013702 Uiso 0.500000
Al Al15 0.961461 0.985859 0.698238 0.013702 Uiso 0.500000
Al Al16a 0.038857 0.042440 0.250000 0.013702 Uiso 0.500000
Al Al16a 0.038857 0.174467 0.250000 0.013702 Uiso 0.500000
Al Al16a 0.038857 0.259346 0.250000 0.013702 Uiso 0.500000
Al Al16a 0.038857 0.308523 0.250000 0.013702 Uiso 0.500000
Al Al16a 0.038857 0.393402 0.250000 0.013702 Uiso 0.500000
Al Al16a 0.022414 0.447921 0.250000 0.013702 Uiso 0.500000
Al Al16a 0.022414 0.470910 0.250000 0.013702 Uiso 0.500000
Al Al16a 0.038857 0.525429 0.250000 0.013702 Uiso 0.500000
Al Al16a 0.038857 0.610308 0.250000 0.013702 Uiso 0.500000
Al Al16a 0.038857 0.659485 0.250000 0.013702 Uiso 0.500000
Al Al16a 0.038857 0.744364 0.250000 0.013702 Uiso 0.500000
Al Al16a 0.038857 0.876391 0.250000 0.013702 Uiso 0.500000
Al Al16a 0.038857 0.961270 0.250000 0.013702 Uiso 0.500000
Al Al16a 0.052370 0.023841 0.250000 0.013702 Uiso 0.500000
Al Al16a 0.071113 0.163986 0.250000 0.013702 Uiso 0.500000
Al Al16a 0.071113 0.186976 0.250000 0.013702 Uiso 0.500000
Al Al16a 0.052370 0.193066 0.250000 0.013702 Uiso 0.500000
Al Al16a 0.052370 0.240747 0.250000 0.013702 Uiso 0.500000
Al Al16a 0.052370 0.327121 0.250000 0.013702 Uiso 0.500000
Al Al16a 0.052370 0.374803 0.250000 0.013702 Uiso 0.500000
Al Al16a 0.072305 0.402241 0.250000 0.013702 Uiso 0.500000
Al Al16a 0.050441 0.409345 0.250000 0.013702 Uiso 0.500000
Al Al16a 0.050441 0.509485 0.250000 0.013702 Uiso 0.500000
Al Al16a 0.072305 0.516589 0.250000 0.013702 Uiso 0.500000
Al Al16a 0.052370 0.544028 0.250000 0.013702 Uiso 0.500000
Al Al16a 0.052370 0.591710 0.250000 0.013702 Uiso 0.500000
Al Al16a 0.052370 0.678083 0.250000 0.013702 Uiso 0.500000
Al Al16a 0.052370 0.725765 0.250000 0.013702 Uiso 0.500000
Al Al16a 0.071113 0.731855 0.250000 0.013702 Uiso 0.500000
Al Al16a 0.071113 0.754844 0.250000 0.013702 Uiso 0.500000
Al Al16a 0.052370 0.894990 0.250000 0.013702 Uiso 0.500000
Al Al16a 0.052370 0.942672 0.250000 0.013702 Uiso 0.500000
Al Al16a 0.121004 0.118307 0.250000 0.013702 Uiso 0.500000
Al Al16a 0.099140 0.125411 0.250000 0.013702 Uiso 0.500000
Al Al16a 0.099140 0.225551 0.250000 0.013702 Uiso 0.500000
Al Al16a 0.121004 0.232655 0.250000 0.013702 Uiso 0.500000
Al Al16a 0.117653 0.416976 0.250000 0.013702 Uiso 0.500000
Al Al16a 0.117653 0.501855 0.250000 0.013702 Uiso 0.500000
Al Al16a 0.121004 0.686176 0.250000 0.013702 Uiso 0.500000
Al Al16a 0.099140 0.693280 0.250000 0.013702 Uiso 0.500000
Al Al16a 0.099140 0.793420 0.250000 0.013702 Uiso 0.500000
Al Al16a 0.121004 0.800524 0.250000 0.013702 Uiso 0.500000
Al Al16a 0.149909 0.055533 0.250000 0.013702 Uiso 0.500000
Al Al16a 0.149909 0.078522 0.250000 0.013702 Uiso 0.500000
Al Al16a 0.166352 0.133041 0.250000 0.013702 Uiso 0.500000
Al Al16a 0.166352 0.217921 0.250000 0.013702 Uiso 0.500000
Al Al16a 0.149909 0.272440 0.250000 0.013702 Uiso 0.500000
Al Al16a 0.149909 0.295429 0.250000 0.013702 Uiso 0.500000
Al Al16a 0.149909 0.406495 0.250000 0.013702 Uiso 0.500000
Al Al16a 0.149909 0.429485 0.250000 0.013702 Uiso 0.500000
Al Al16a 0.131166 0.435575 0.250000 0.013702 Uiso 0.500000
Al Al16a 0.131166 0.483256 0.250000 0.013702 Uiso 0.500000
Al Al16a 0.149909 0.623402 0.250000 0.013702 Uiso 0.500000
Al Al16a 0.149909 0.646391 0.250000 0.013702 Uiso 0.500000
Al Al16a 0.166352 0.700910 0.250000 0.013702 Uiso 0.500000
Al Al16a 0.166352 0.785789 0.250000 0.013702 Uiso 0.500000
Al Al16a 0.149909 0.840308 0.250000 0.013702 Uiso 0.500000
Al Al16a 0.149909 0.863298 0.250000 0.013702 Uiso 0.500000
Al Al16a 0.149909 0.974364 0.250000 0.013702 Uiso 0.500000
Al Al16a 0.149909 0.997353 0.250000 0.013702 Uiso 0.500000
Al Al16a 0.199800 0.009854 0.250000 0.013702 Uiso 0.500000
Al Al16a 0.177935 0.016958 0.250000 0.013702 Uiso 0.500000
Al Al16a 0.177935 0.117098 0.250000 0.013702 Uiso 0.500000
Al Al16a 0.199800 0.124202 0.250000 0.013702 Uiso 0.500000
Al Al16a 0.179864 0.151640 0.250000 0.013702 Uiso 0.500000
Al Al16a 0.179864 0.199322 0.250000 0.013702 Uiso 0.500000
Al Al16a 0.199800 0.226760 0.250000 0.013702 Uiso 0.500000
Al Al16a 0.177935 0.233864 0.250000 0.013702 Uiso 0.500000
Al Al16a 0.177935 0.334004 0.250000 0.013702 Uiso 0.500000
Al Al16a 0.199800 0.341108 0.250000 0.013702 Uiso 0.500000
Al Al16a 0.199800 0.360816 0.250000 0.013702 Uiso 0.500000
Al Al16a 0.177935 0.367920 0.250000 0.013702 Uiso 0.500000
Al Al16a 0.177935 0.468060 0.250000 0.013702 Uiso 0.500000
Al Al16a 0.199800 0.475164 0.250000 0.013702 Uiso 0.500000
Al Al16a 0.199800 0.577722 0.250000 0.013702 Uiso 0.500000
Al Al16a 0.177935 0.584826 0.250000 0.013702 Uiso 0.500000
Al Al16a 0.177935 0.684966 0.250000 0.013702 Uiso 0.500000
Al Al16a 0.199800 0.692071 0.250000 0.013702 Uiso 0.500000
Al Al16a 0.179864 0.719509 0.250000 0.013702 Uiso 0.500000
Al Al16a 0.179864 0.767191 0.250000 0.013702 Uiso 0.500000
Al Al16a 0.199800 0.794629 0.250000 0.013702 Uiso 0.500000
Al Al16a 0.177935 0.801733 0.250000 0.013702 Uiso 0.500000
Al Al16a 0.177935 0.901873 0.250000 0.013702 Uiso 0.500000
Al Al16a 0.199800 0.908977 0.250000 0.013702 Uiso 0.500000
Al Al16a 0.199800 0.928685 0.250000 0.013702 Uiso 0.500000
Al Al16a 0.177935 0.935789 0.250000 0.013702 Uiso 0.500000
Al Al16a 0.245148 0.024588 0.250000 0.013702 Uiso 0.500000
Al Al16a 0.245148 0.109467 0.250000 0.013702 Uiso 0.500000
Al Al16a 0.245148 0.241495 0.250000 0.013702 Uiso 0.500000
Al Al16a 0.245148 0.326374 0.250000 0.013702 Uiso 0.500000
Al Al16a 0.245148 0.375550 0.250000 0.013702 Uiso 0.500000
Al Al16a 0.245148 0.460430 0.250000 0.013702 Uiso 0.500000
Al Al16a 0.245148 0.592457 0.250000 0.013702 Uiso 0.500000
Al Al16a 0.245148 0.677336 0.250000 0.013702 Uiso 0.500000
Al Al16a 0.245148 0.809363 0.250000 0.013702 Uiso 0.500000
Al Al16a 0.245148 0.894243 0.250000 0.013702 Uiso 0.500000
Al Al16a 0.245148 0.943419 0.250000 0.013702 Uiso 0.500000
Al Al16a 0.258660 0.043187 0.250000 0.013702 Uiso 0.500000
Al Al16a 0.258660 0.090869 0.250000 0.013702 Uiso 0.500000
Al Al16a 0.277403 0.096959 0.250000 0.013702 Uiso 0.500000
Al Al16a 0.277403 0.119948 0.250000 0.013702 Uiso 0.500000
Al Al16a 0.277403 0.231014 0.250000 0.013702 Uiso 0.500000
Al Al16a 0.277403 0.254004 0.250000 0.013702 Uiso 0.500000
Al Al16a 0.258660 0.260093 0.250000 0.013702 Uiso 0.500000
Al Al16a 0.258660 0.307775 0.250000 0.013702 Uiso 0.500000
Al Al16a 0.258660 0.394149 0.250000 0.013702 Uiso 0.500000
Al Al16a 0.258660 0.441831 0.250000 0.013702 Uiso 0.500000
Al Al16a 0.277403 0.447921 0.250000 0.013702 Uiso 0.500000
Al Al16a 0.277403 0.470910 0.250000 0.013702 Uiso 0.500000
Al Al16a 0.258660 0.611056 0.250000 0.013702 Uiso 0.500000
Al Al16a 0.258660 0.658737 0.250000 0.013702 Uiso 0.500000
Al Al16a 0.277403 0.664827 0.250000 0.013702 Uiso 0.500000
Al Al16a 0.277403 0.687817 0.250000 0.013702 Uiso 0.500000
Al Al16a 0.277403 0.798883 0.250000 0.013702 Uiso 0.500000
Al Al16a 0.277403 0.821872 0.250000 0.013702 Uiso 0.500000
Al Al16a 0.258660 0.827962 0.250000 0.013702 Uiso 0.500000
Al Al16a 0.258660 0.875644 0.250000 0.013702 Uiso 0.500000
Al Al16a 0.258660 0.962018 0.250000 0.013702 Uiso 0.500000
Al Al16a 0.327294 0.051279 0.250000 0.013702 Uiso 0.500000
Al Al16a 0.305430 0.058383 0.250000 0.013702 Uiso 0.500000
Al Al16a 0.305430 0.158523 0.250000 0.013702 Uiso 0.500000
Al Al16a 0.327294 0.165627 0.250000 0.013702 Uiso 0.500000
Al Al16a 0.327294 0.185335 0.250000 0.013702 Uiso 0.500000
Al Al16a 0.305430 0.192439 0.250000 0.013702 Uiso 0.500000
Al Al16a 0.305430 0.292579 0.250000 0.013702 Uiso 0.500000
Al Al16a 0.327294 0.299683 0.250000 0.013702 Uiso 0.500000
Al Al16a 0.327294 0.402241 0.250000 0.013702 Uiso 0.500000
Al Al16a 0.305430 0.409345 0.250000 0.013702 Uiso 0.500000
Al Al16a 0.305430 0.509485 0.250000 0.013702 Uiso 0.500000
Al Al16a 0.327294 0.516589 0.250000 0.013702 Uiso 0.500000
Al Al16a 0.327294 0.619148 0.250000 0.013702 Uiso 0.500000
Al Al16a 0.305430 0.626252 0.250000 0.013702 Uiso 0.500000
Al Al16a 0.305430 0.726392 0.250000 0.013702 Uiso 0.500000
Al Al16a 0.327294 0.733496 0.250000 0.013702 Uiso 0.500000
Al Al16a 0.327294 0.753203 0.250000 0.013702 Uiso 0.500000
Al Al16a 0.305430 0.760308 0.250000 0.013702 Uiso 0.500000
Al Al16a 0.305430 0.860447 0.250000 0.013702 Uiso 0.500000
Al Al16a 0.327294 0.867552 0.250000 0.013702 Uiso 0.500000
Al Al16a 0.327294 0.970110 0.250000 0.013702 Uiso 0.500000
Al Al16a 0.305430 0.977214 0.250000 0.013702 Uiso 0.500000
Al Al16a 0.356199 0.011495 0.250000 0.013702 Uiso 0.500000
Al Al16a 0.372642 0.066014 0.250000 0.013702 Uiso 0.500000
Al Al16a 0.372642 0.150893 0.250000 0.013702 Uiso 0.500000
Al Al16a 0.372642 0.200069 0.250000 0.013702 Uiso 0.500000
Al Al16a 0.372642 0.284948 0.250000 0.013702 Uiso 0.500000
Al Al16a 0.356199 0.339467 0.250000 0.013702 Uiso 0.500000
Al Al16a 0.356199 0.362457 0.250000 0.013702 Uiso 0.500000
Al Al16a 0.372642 0.416976 0.250000 0.013702 Uiso 0.500000
Al Al16a 0.372642 0.501855 0.250000 0.013702 Uiso 0.500000
Al Al16a 0.356199 0.556374 0.250000 0.013702 Uiso 0.500000
Al Al16a 0.356199 0.579363 0.250000 0.013702 Uiso 0.500000
Al Al16a 0.372642 0.633882 0.250000 0.013702 Uiso 0.500000
Al Al16a 0.372642 0.718762 0.250000 0.013702 Uiso 0.500000
Al Al16a 0.372642 0.767938 0.250000 0.013702 Uiso 0.500000
Al Al16a 0.372642 0.852817 0.250000 0.013702 Uiso 0.500000
Al Al16a 0.356199 0.907336 0.250000 0.013702 Uiso 0.500000
Al Al16a 0.356199 0.930325 0.250000 0.013702 Uiso 0.500000
Al Al16a 0.372642 0.984844 0.250000 0.013702 Uiso 0.500000
Al Al16a 0.384226 0.050070 0.250000 0.013702 Uiso 0.500000
Al Al16a 0.406090 0.057174 0.250000 0.013702 Uiso 0.500000
Al Al16a 0.386155 0.084612 0.250000 0.013702 Uiso 0.500000
Al Al16a 0.386155 0.132294 0.250000 0.013702 Uiso 0.500000
Al Al16a 0.386155 0.218668 0.250000 0.013702 Uiso 0.500000
Al Al16a 0.386155 0.266350 0.250000 0.013702 Uiso 0.500000
Al Al16a 0.406090 0.293788 0.250000 0.013702 Uiso 0.500000
Al Al16a 0.384226 0.300892 0.250000 0.013702 Uiso 0.500000
Al Al16a 0.384226 0.401032 0.250000 0.013702 Uiso 0.500000
Al Al16a 0.406090 0.408136 0.250000 0.013702 Uiso 0.500000
Al Al16a 0.386155 0.435575 0.250000 0.013702 Uiso 0.500000
Al Al16a 0.386155 0.483256 0.250000 0.013702 Uiso 0.500000
Al Al16a 0.406090 0.510695 0.250000 0.013702 Uiso 0.500000
Al Al16a 0.384226 0.517799 0.250000 0.013702 Uiso 0.500000
Al Al16a 0.384226 0.617939 0.250000 0.013702 Uiso 0.500000
Al Al16a 0.406090 0.625043 0.250000 0.013702 Uiso 0.500000
Al Al16a 0.386155 0.652481 0.250000 0.013702 Uiso 0.500000
Al Al16a 0.386155 0.700163 0.250000 0.013702 Uiso 0.500000
Al Al16a 0.386155 0.786537 0.250000 0.013702 Uiso 0.500000
Al Al16a 0.386155 0.834218 0.250000 0.013702 Uiso 0.500000
Al Al16a 0.406090 0.861657 0.250000 0.013702 Uiso 0.500000
Al Al16a 0.384226 0.868761 0.250000 0.013702 Uiso 0.500000
Al Al16a 0.384226 0.968901 0.250000 0.013702 Uiso 0.500000
Al Al16a 0.406090 0.976005 0.250000 0.013702 Uiso 0.500000
Al Al16a 0.451438 0.042440 0.250000 0.013702 Uiso 0.500000
Al Al16a 0.451438 0.308523 0.250000 0.013702 Uiso 0.500000
Al Al16a 0.451438 0.393402 0.250000 0.013702 Uiso 0.500000
Al Al16a 0.451438 0.525429 0.250000 0.013702 Uiso 0.500000
Al Al16a 0.451438 0.610308 0.250000 0.013702 Uiso 0.500000
Al Al16a 0.451438 0.876391 0.250000 0.013702 Uiso 0.500000
Al Al16a 0.451438 0.961270 0.250000 0.013702 Uiso 0.500000
Al Al16a 0.464951 0.023841 0.250000 0.013702 Uiso 0.500000
Al Al16a 0.483694 0.163986 0.250000 0.013702 Uiso 0.500000
Al Al16a 0.483694 0.186976 0.250000 0.013702 Uiso 0.500000
Al Al16a 0.464951 0.327121 0.250000 0.013702 Uiso 0.500000
Al Al16a 0.464951 0.374803 0.250000 0.013702 Uiso 0.500000
Al Al16a 0.483694 0.380893 0.250000 0.013702 Uiso 0.500000
Al Al16a 0.483694 0.403882 0.250000 0.013702 Uiso 0.500000
Al Al16a 0.483694 0.514949 0.250000 0.013702 Uiso 0.500000
Al Al16a 0.483694 0.537938 0.250000 0.013702 Uiso 0.500000
Al Al16a 0.464951 0.544028 0.250000 0.013702 Uiso 0.500000
Al Al16a 0.464951 0.591710 0.250000 0.013702 Uiso 0.500000
Al Al16a 0.483694 0.731855 0.250000 0.013702 Uiso 0.500000
Al Al16a 0.483694 0.754844 0.250000 0.013702 Uiso 0.500000
Al Al16a 0.464951 0.894990 0.250000 0.013702 Uiso 0.500000
Al Al16a 0.464951 0.942672 0.250000 0.013702 Uiso 0.500000
Al Al16a 0.483694 0.948762 0.250000 0.013702 Uiso 0.500000
Al Al16a 0.483694 0.971751 0.250000 0.013702 Uiso 0.500000
Al Al16a 0.511720 0.008645 0.250000 0.013702 Uiso 0.500000
Al Al16a 0.533584 0.015749 0.250000 0.013702 Uiso 0.500000
Al Al16a 0.533584 0.118307 0.250000 0.013702 Uiso 0.500000
Al Al16a 0.511720 0.125411 0.250000 0.013702 Uiso 0.500000
Al Al16a 0.511720 0.225551 0.250000 0.013702 Uiso 0.500000
Al Al16a 0.533584 0.232655 0.250000 0.013702 Uiso 0.500000
Al Al16a 0.533584 0.335214 0.250000 0.013702 Uiso 0.500000
Al Al16a 0.511720 0.342318 0.250000 0.013702 Uiso 0.500000
Al Al16a 0.511720 0.442458 0.250000 0.013702 Uiso 0.500000
Al Al16a 0.533584 0.449562 0.250000 0.013702 Uiso 0.500000
Al Al16a 0.533584 0.469269 0.250000 0.013702 Uiso 0.500000
Al Al16a 0.511720 0.476373 0.250000 0.013702 Uiso 0.500000
Al Al16a 0.511720 0.576513 0.250000 0.013702 Uiso 0.500000
Al Al16a 0.533584 0.583617 0.250000 0.013702 Uiso 0.500000
Al Al16a 0.533584 0.686176 0.250000 0.013702 Uiso 0.500000
Al Al16a 0.511720 0.693280 0.250000 0.013702 Uiso 0.500000
Al Al16a 0.511720 0.793420 0.250000 0.013702 Uiso 0.500000
Al Al16a 0.533584 0.800524 0.250000 0.013702 Uiso 0.500000
Al Al16a 0.533584 0.903082 0.250000 0.013702 Uiso 0.500000
Al Al16a 0.511720 0.910186 0.250000 0.013702 Uiso 0.500000
Al Al16a 0.578932 0.001014 0.250000 0.013702 Uiso 0.500000
Al Al16a 0.578932 0.133041 0.250000 0.013702 Uiso 0.500000
Al Al16a 0.578932 0.217921 0.250000 0.013702 Uiso 0.500000
Al Al16a 0.578932 0.349948 0.250000 0.013702 Uiso 0.500000
Al Al16a 0.578932 0.434827 0.250000 0.013702 Uiso 0.500000
Al Al16a 0.578932 0.484004 0.250000 0.013702 Uiso 0.500000
Al Al16a 0.578932 0.568883 0.250000 0.013702 Uiso 0.500000
Al Al16a 0.578932 0.700910 0.250000 0.013702 Uiso 0.500000
Al Al16a 0.578932 0.785789 0.250000 0.013702 Uiso 0.500000
Al Al16a 0.578932 0.917817 0.250000 0.013702 Uiso 0.500000
Al Al16a 0.611188 0.011495 0.250000 0.013702 Uiso 0.500000
Al Al16a 0.592445 0.151640 0.250000 0.013702 Uiso 0.500000
Al Al16a 0.592445 0.199322 0.250000 0.013702 Uiso 0.500000
Al Al16a 0.611188 0.339467 0.250000 0.013702 Uiso 0.500000
Al Al16a 0.611188 0.362457 0.250000 0.013702 Uiso 0.500000
Al Al16a 0.592445 0.368547 0.250000 0.013702 Uiso 0.500000
Al Al16a 0.592445 0.416228 0.250000 0.013702 Uiso 0.500000
Al Al16a 0.592445 0.502602 0.250000 0.013702 Uiso 0.500000
Al Al16a 0.592445 0.550284 0.250000 0.013702 Uiso 0.500000
Al Al16a 0.611188 0.556374 0.250000 0.013702 Uiso 0.500000
Al Al16a 0.611188 0.579363 0.250000 0.013702 Uiso 0.500000
Al Al16a 0.592445 0.719509 0.250000 0.013702 Uiso 0.500000
Al Al16a 0.592445 0.767191 0.250000 0.013702 Uiso 0.500000
Al Al16a 0.611188 0.907336 0.250000 0.013702 Uiso 0.500000
Al Al16a 0.611188 0.930325 0.250000 0.013702 Uiso 0.500000
Al Al16a 0.592445 0.936415 0.250000 0.013702 Uiso 0.500000
Al Al16a 0.592445 0.984097 0.250000 0.013702 Uiso 0.500000
Al Al16a 0.639215 0.050070 0.250000 0.013702 Uiso 0.500000
Al Al16a 0.661079 0.057174 0.250000 0.013702 Uiso 0.500000
Al Al16a 0.661079 0.293788 0.250000 0.013702 Uiso 0.500000
Al Al16a 0.639215 0.300892 0.250000 0.013702 Uiso 0.500000
Al Al16a 0.639215 0.401032 0.250000 0.013702 Uiso 0.500000
Al Al16a 0.661079 0.408136 0.250000 0.013702 Uiso 0.500000
Al Al16a 0.661079 0.510695 0.250000 0.013702 Uiso 0.500000
Al Al16a 0.639215 0.517799 0.250000 0.013702 Uiso 0.500000
Al Al16a 0.639215 0.617939 0.250000 0.013702 Uiso 0.500000
Al Al16a 0.661079 0.625043 0.250000 0.013702 Uiso 0.500000
Al Al16a 0.661079 0.861657 0.250000 0.013702 Uiso 0.500000
Al Al16a 0.639215 0.868761 0.250000 0.013702 Uiso 0.500000
Al Al16a 0.639215 0.968901 0.250000 0.013702 Uiso 0.500000
Al Al16a 0.661079 0.976005 0.250000 0.013702 Uiso 0.500000
Al Al16a 0.706427 0.042440 0.250000 0.013702 Uiso 0.500000
Al Al16a 0.689984 0.096959 0.250000 0.013702 Uiso 0.500000
Al Al16a 0.689984 0.119948 0.250000 0.013702 Uiso 0.500000
Al Al16a 0.689984 0.231014 0.250000 0.013702 Uiso 0.500000
Al Al16a 0.689984 0.254004 0.250000 0.013702 Uiso 0.500000
Al Al16a 0.706427 0.308523 0.250000 0.013702 Uiso 0.500000
Al Al16a 0.706427 0.393402 0.250000 0.013702 Uiso 0.500000
Al Al16a 0.689984 0.447921 0.250000 0.013702 Uiso 0.500000
Al Al16a 0.689984 0.470910 0.250000 0.013702 Uiso 0.500000
Al Al16a 0.706427 0.525429 0.250000 0.013702 Uiso 0.500000
Al Al16a 0.706427 0.610308 0.250000 0.013702 Uiso 0.500000
Al Al16a 0.689984 0.664827 0.250000 0.013702 Uiso 0.500000
Al Al16a 0.689984 0.687817 0.250000 0.013702 Uiso 0.500000
Al Al16a 0.689984 0.798883 0.250000 0.013702 Uiso 0.500000
Al Al16a 0.689984 0.821872 0.250000 0.013702 Uiso 0.500000
Al Al16a 0.706427 0.876391 0.250000 0.013702 Uiso 0.500000
Al Al16a 0.706427 0.961270 0.250000 0.013702 Uiso 0.500000
Al Al16a 0.719940 0.023841 0.250000 0.013702 Uiso 0.500000
Al Al16a 0.739875 0.051279 0.250000 0.013702 Uiso 0.500000
Al Al16a 0.718011 0.058383 0.250000 0.013702 Uiso 0.500000
Al Al16a 0.718011 0.158523 0.250000 0.013702 Uiso 0.500000
Al Al16a 0.739875 0.165627 0.250000 0.013702 Uiso 0.500000
Al Al16a 0.739875 0.185335 0.250000 0.013702 Uiso 0.500000
Al Al16a 0.718011 0.192439 0.250000 0.013702 Uiso 0.500000
Al Al16a 0.718011 0.292579 0.250000 0.013702 Uiso 0.500000
Al Al16a 0.739875 0.299683 0.250000 0.013702 Uiso 0.500000
Al Al16a 0.719940 0.327121 0.250000 0.013702 Uiso 0.500000
Al Al16a 0.719940 0.374803 0.250000 0.013702 Uiso 0.500000
Al Al16a 0.739875 0.402241 0.250000 0.013702 Uiso 0.500000
Al Al16a 0.718011 0.409345 0.250000 0.013702 Uiso 0.500000
Al Al16a 0.718011 0.509485 0.250000 0.013702 Uiso 0.500000
Al Al16a 0.739875 0.516589 0.250000 0.013702 Uiso 0.500000
Al Al16a 0.719940 0.544028 0.250000 0.013702 Uiso 0.500000
Al Al16a 0.719940 0.591710 0.250000 0.013702 Uiso 0.500000
Al Al16a 0.739875 0.619148 0.250000 0.013702 Uiso 0.500000
Al Al16a 0.718011 0.626252 0.250000 0.013702 Uiso 0.500000
Al Al16a 0.718011 0.726392 0.250000 0.013702 Uiso 0.500000
Al Al16a 0.739875 0.733496 0.250000 0.013702 Uiso 0.500000
Al Al16a 0.739875 0.753203 0.250000 0.013702 Uiso 0.500000
Al Al16a 0.718011 0.760308 0.250000 0.013702 Uiso 0.500000
Al Al16a 0.718011 0.860447 0.250000 0.013702 Uiso 0.500000
Al Al16a 0.739875 0.867552 0.250000 0.013702 Uiso 0.500000
Al Al16a 0.719940 0.894990 0.250000 0.013702 Uiso 0.500000
Al Al16a 0.719940 0.942672 0.250000 0.013702 Uiso 0.500000
Al Al16a 0.739875 0.970110 0.250000 0.013702 Uiso 0.500000
Al Al16a 0.718011 0.977214 0.250000 0.013702 Uiso 0.500000
Al Al16a 0.785223 0.066014 0.250000 0.013702 Uiso 0.500000
Al Al16a 0.785223 0.150893 0.250000 0.013702 Uiso 0.500000
Al Al16a 0.785223 0.200069 0.250000 0.013702 Uiso 0.500000
Al Al16a 0.785223 0.284948 0.250000 0.013702 Uiso 0.500000
Al Al16a 0.785223 0.416976 0.250000 0.013702 Uiso 0.500000
Al Al16a 0.785223 0.501855 0.250000 0.013702 Uiso 0.500000
Al Al16a 0.785223 0.633882 0.250000 0.013702 Uiso 0.500000
Al Al16a 0.785223 0.718762 0.250000 0.013702 Uiso 0.500000
Al Al16a 0.785223 0.767938 0.250000 0.013702 Uiso 0.500000
Al Al16a 0.785223 0.852817 0.250000 0.013702 Uiso 0.500000
Al Al16a 0.785223 0.984844 0.250000 0.013702 Uiso 0.500000
Al Al16a 0.817478 0.055533 0.250000 0.013702 Uiso 0.500000
Al Al16a 0.817478 0.078522 0.250000 0.013702 Uiso 0.500000
Al Al16a 0.798736 0.084612 0.250000 0.013702 Uiso 0.500000
Al Al16a 0.798736 0.132294 0.250000 0.013702 Uiso 0.500000
Al Al16a 0.798736 0.218668 0.250000 0.013702 Uiso 0.500000
Al Al16a 0.798736 0.266350 0.250000 0.013702 Uiso 0.500000
Al Al16a 0.817478 0.272440 0.250000 0.013702 Uiso 0.500000
Al Al16a 0.817478 0.295429 0.250000 0.013702 Uiso 0.500000
Al Al16a 0.817478 0.406495 0.250000 0.013702 Uiso 0.500000
Al Al16a 0.817478 0.429485 0.250000 0.013702 Uiso 0.500000
Al Al16a 0.798736 0.435575 0.250000 0.013702 Uiso 0.500000
Al Al16a 0.798736 0.483256 0.250000 0.013702 Uiso 0.500000
Al Al16a 0.817478 0.623402 0.250000 0.013702 Uiso 0.500000
Al Al16a 0.817478 0.646391 0.250000 0.013702 Uiso 0.500000
Al Al16a 0.798736 0.652481 0.250000 0.013702 Uiso 0.500000
Al Al16a 0.798736 0.700163 0.250000 0.013702 Uiso 0.500000
Al Al16a 0.798736 0.786537 0.250000 0.013702 Uiso 0.500000
Al Al16a 0.798736 0.834218 0.250000 0.013702 Uiso 0.500000
Al Al16a 0.817478 0.840308 0.250000 0.013702 Uiso 0.500000
Al Al16a 0.817478 0.863298 0.250000 0.013702 Uiso 0.500000
Al Al16a 0.817478 0.974364 0.250000 0.013702 Uiso 0.500000
Al Al16a 0.817478 0.997353 0.250000 0.013702 Uiso 0.500000
Al Al16a 0.867369 0.009854 0.250000 0.013702 Uiso 0.500000
Al Al16a 0.845505 0.016958 0.250000 0.013702 Uiso 0.500000
Al Al16a 0.845505 0.117098 0.250000 0.013702 Uiso 0.500000
Al Al16a 0.867369 0.124202 0.250000 0.013702 Uiso 0.500000
Al Al16a 0.867369 0.226760 0.250000 0.013702 Uiso 0.500000
Al Al16a 0.845505 0.233864 0.250000 0.013702 Uiso 0.500000
Al Al16a 0.845505 0.334004 0.250000 0.013702 Uiso 0.500000
Al Al16a 0.867369 0.341108 0.250000 0.013702 Uiso 0.500000
Al Al16a 0.867369 0.360816 0.250000 0.013702 Uiso 0.500000
Al Al16a 0.845505 0.367920 0.250000 0.013702 Uiso 0.500000
Al Al16a 0.845505 0.468060 0.250000 0.013702 Uiso 0.500000
Al Al16a 0.867369 0.475164 0.250000 0.013702 Uiso 0.500000
Al Al16a 0.867369 0.577722 0.250000 0.013702 Uiso 0.500000
Al Al16a 0.845505 0.584826 0.250000 0.013702 Uiso 0.500000
Al Al16a 0.845505 0.684966 0.250000 0.013702 Uiso 0.500000
Al Al16a 0.867369 0.692071 0.250000 0.013702 Uiso 0.500000
Al Al16a 0.867369 0.794629 0.250000 0.013702 Uiso 0.500000
Al Al16a 0.845505 0.801733 0.250000 0.013702 Uiso 0.500000
Al Al16a 0.845505 0.901873 0.250000 0.013702 Uiso 0.500000
Al Al16a 0.867369 0.908977 0.250000 0.013702 Uiso 0.500000
Al Al16a 0.867369 0.928685 0.250000 0.013702 Uiso 0.500000
Al Al16a 0.845505 0.935789 0.250000 0.013702 Uiso 0.500000
Al Al16a 0.912717 0.024588 0.250000 0.013702 Uiso 0.500000
Al Al16a 0.912717 0.109467 0.250000 0.013702 Uiso 0.500000
Al Al16a 0.896274 0.163986 0.250000 0.013702 Uiso 0.500000
Al Al16a 0.896274 0.186976 0.250000 0.013702 Uiso 0.500000
Al Al16a 0.912717 0.241495 0.250000 0.013702 Uiso 0.500000
Al Al16a 0.912717 0.326374 0.250000 0.013702 Uiso 0.500000
Al Al16a 0.912717 0.375550 0.250000 0.013702 Uiso 0.500000
Al Al16a 0.912717 0.460430 0.250000 0.013702 Uiso 0.500000
Al Al16a 0.912717 0.592457 0.250000 0.013702 Uiso 0.500000
Al Al16a 0.912717 0.677336 0.250000 0.013702 Uiso 0.500000
Al Al16a 0.896274 0.731855 0.250000 0.013702 Uiso 0.500000
Al Al16a 0.896274 0.754844 0.250000 0.013702 Uiso 0.500000
Al Al16a 0.912717 0.809363 0.250000 0.013702 Uiso 0.500000
Al Al16a 0.912717 0.894243 0.250000 0.013702 Uiso 0.500000
Al Al16a 0.912717 0.943419 0.250000 0.013702 Uiso 0.500000
Al Al16a 0.926230 0.043187 0.250000 0.013702 Uiso 0.500000
Al Al16a 0.926230 0.090869 0.250000 0.013702 Uiso 0.500000
Al Al16a 0.946165 0.118307 0.250000 0.013702 Uiso 0.500000
Al Al16a 0.924301 0.125411 0.250000 0.013702 Uiso 0.500000
Al Al16a 0.924301 0.225551 0.250000 0.013702 Uiso 0.500000
Al Al16a 0.946165 0.232655 0.250000 0.013702 Uiso 0.500000
Al Al16a 0.926230 0.260093 0.250000 0.013702 Uiso 0.500000
Al Al16a 0.926230 0.307775 0.250000 0.013702 Uiso 0.500000
Al Al16a 0.926230 0.394149 0.250000 0.013702 Uiso 0.500000
Al Al16a 0.926230 0.441831 0.250000 0.013702 Uiso 0.500000
Al Al16a 0.944973 0.447921 0.250000 0.013702 Uiso 0.500000
Al Al16a 0.944973 0.470910 0.250000 0.013702 Uiso 0.500000
Al Al16a 0.926230 0.611056 0.250000 0.013702 Uiso 0.500000
Al Al16a 0.926230 0.658737 0.250000 0.013702 Uiso 0.500000
Al Al16a 0.946165 0.686176 0.250000 0.013702 Uiso 0.500000
Al Al16a 0.924301 0.693280 0.250000 0.013702 Uiso 0.500000
Al Al16a 0.924301 0.793420 0.250000 0.013702 Uiso 0.500000
Al Al16a 0.946165 0.800524 0.250000 0.013702 Uiso 0.500000
Al Al16a 0.926230 0.827962 0.250000 0.013702 Uiso 0.500000
Al Al16a 0.926230 0.875644 0.250000 0.013702 Uiso 0.500000
Al Al16a 0.926230 0.962018 0.250000 0.013702 Uiso 0.500000
Al Al16a 0.991513 0.133041 0.250000 0.013702 Uiso 0.500000
Al Al16a 0.991513 0.217921 0.250000 0.013702 Uiso 0.500000
Al Al16a 0.994864 0.402241 0.250000 0.013702 Uiso 0.500000
Al Al16a 0.973000 0.409345 0.250000 0.013702 Uiso 0.500000
Al Al16a 0.973000 0.509485 0.250000 0.013702 Uiso 0.500000
Al Al16a 0.994864 0.516589 0.250000 0.013702 Uiso 0.500000
Al Al16a 0.991513 0.700910 0.250000 0.013702 Uiso 0.500000
Al Al16a 0.991513 0.785789 0.250000 0.013702 Uiso 0.500000
Al Al16a 0.028355 0.050070 0.750000 0.013702 Uiso 0.500000
Al Al16a 0.006491 0.057174 0.750000 0.013702 Uiso 0.500000
Al Al16a 0.006491 0.159732 0.750000 0.013702 Uiso 0.500000
Al Al16a 0.028355 0.166837 0.750000 0.013702 Uiso 0.500000
Al Al16a 0.028355 0.266976 0.750000 0.013702 Uiso 0.500000
Al Al16a 0.006491 0.274081 0.750000 0.013702 Uiso 0.500000
Al Al16a 0.006491 0.293788 0.750000 0.013702 Uiso 0.500000
Al Al16a 0.028355 0.300892 0.750000 0.013702 Uiso 0.500000
Al Al16a 0.028355 0.401032 0.750000 0.013702 Uiso 0.500000
Al Al16a 0.006491 0.408136 0.750000 0.013702 Uiso 0.500000
Al Al16a 0.026426 0.435575 0.750000 0.013702 Uiso 0.500000
Al Al16a 0.026426 0.483256 0.750000 0.013702 Uiso 0.500000
Al Al16a 0.006491 0.510695 0.750000 0.013702 Uiso 0.500000
Al Al16a 0.028355 0.517799 0.750000 0.013702 Uiso 0.500000
Al Al16a 0.028355 0.617939 0.750000 0.013702 Uiso 0.500000
Al Al16a 0.006491 0.625043 0.750000 0.013702 Uiso 0.500000
Al Al16a 0.006491 0.644750 0.750000 0.013702 Uiso 0.500000
Al Al16a 0.028355 0.651854 0.750000 0.013702 Uiso 0.500000
Al Al16a 0.028355 0.751994 0.750000 0.013702 Uiso 0.500000
Al Al16a 0.006491 0.759098 0.750000 0.013702 Uiso 0.500000
Al Al16a 0.006491 0.861657 0.750000 0.013702 Uiso 0.500000
Al Al16a 0.028355 0.868761 0.750000 0.013702 Uiso 0.500000
Al Al16a 0.028355 0.968901 0.750000 0.013702 Uiso 0.500000
Al Al16a 0.006491 0.976005 0.750000 0.013702 Uiso 0.500000
Al Al16a 0.056382 0.011495 0.750000 0.013702 Uiso 0.500000
Al Al16a 0.075124 0.151640 0.750000 0.013702 Uiso 0.500000
Al Al16a 0.075124 0.199322 0.750000 0.013702 Uiso 0.500000
Al Al16a 0.056382 0.205412 0.750000 0.013702 Uiso 0.500000
Al Al16a 0.056382 0.228401 0.750000 0.013702 Uiso 0.500000
Al Al16a 0.056382 0.339467 0.750000 0.013702 Uiso 0.500000
Al Al16a 0.056382 0.362457 0.750000 0.013702 Uiso 0.500000
Al Al16a 0.039939 0.416976 0.750000 0.013702 Uiso 0.500000
Al Al16a 0.039939 0.501855 0.750000 0.013702 Uiso 0.500000
Al Al16a 0.056382 0.556374 0.750000 0.013702 Uiso 0.500000
Al Al16a 0.056382 0.579363 0.750000 0.013702 Uiso 0.500000
Al Al16a 0.056382 0.690430 0.750000 0.013702 Uiso 0.500000
Al Al16a 0.056382 0.713419 0.750000 0.013702 Uiso 0.500000
Al Al16a 0.075124 0.719509 0.750000 0.013702 Uiso 0.500000
Al Al16a 0.075124 0.767191 0.750000 0.013702 Uiso 0.500000
Al Al16a 0.056382 0.907336 0.750000 0.013702 Uiso 0.500000
Al Al16a 0.056382 0.930325 0.750000 0.013702 Uiso 0.500000
Al Al16a 0.088637 0.133041 0.750000 0.013702 Uiso 0.500000
Al Al16a 0.088637 0.217921 0.750000 0.013702 Uiso 0.500000
Al Al16a 0.085287 0.402241 0.750000 0.013702 Uiso 0.500000
Al Al16a 0.107151 0.409345 0.750000 0.013702 Uiso 0.500000
Al Al16a 0.107151 0.509485 0.750000 0.013702 Uiso 0.500000
Al Al16a 0.085287 0.516589 0.750000 0.013702 Uiso 0.500000
Al Al16a 0.088637 0.700910 0.750000 0.013702 Uiso 0.500000
Al Al16a 0.088637 0.785789 0.750000 0.013702 Uiso 0.500000
Al Al16a 0.153920 0.043187 0.750000 0.013702 Uiso 0.500000
Al Al16a 0.153920 0.090869 0.750000 0.013702 Uiso 0.500000
Al Al16a 0.133985 0.118307 0.750000 0.013702 Uiso 0.500000
Al Al16a 0.155849 0.125411 0.750000 0.013702 Uiso 0.500000
Al Al16a 0.155849 0.225551 0.750000 0.013702 Uiso 0.500000
Al Al16a 0.133985 0.232655 0.750000 0.013702 Uiso 0.500000
Al Al16a 0.153920 0.260093 0.750000 0.013702 Uiso 0.500000
Al Al16a 0.153920 0.307775 0.750000 0.013702 Uiso 0.500000
Al Al16a 0.153920 0.394149 0.750000 0.013702 Uiso 0.500000
Al Al16a 0.153920 0.441831 0.750000 0.013702 Uiso 0.500000
Al Al16a 0.135177 0.447921 0.750000 0.013702 Uiso 0.500000
Al Al16a 0.135177 0.470910 0.750000 0.013702 Uiso 0.500000
Al Al16a 0.153920 0.611056 0.750000 0.013702 Uiso 0.500000
Al Al16a 0.153920 0.658737 0.750000 0.013702 Uiso 0.500000
Al Al16a 0.133985 0.686176 0.750000 0.013702 Uiso 0.500000
Al Al16a 0.155849 0.693280 0.750000 0.013702 Uiso 0.500000
Al Al16a 0.155849 0.793420 0.750000 0.013702 Uiso 0.500000
Al Al16a 0.133985 0.800524 0.750000 0.013702 Uiso 0.500000
Al Al16a 0.153920 0.827962 0.750000 0.013702 Uiso 0.500000
Al Al16a 0.153920 0.875644 0.750000 0.013702 Uiso 0.500000
Al Al16a 0.153920 0.962018 0.750000 0.013702 Uiso 0.500000
Al Al16a 0.167433 0.024588 0.750000 0.013702 Uiso 0.500000
Al Al16a 0.167433 0.109467 0.750000 0.013702 Uiso 0.500000
Al Al16a 0.183876 0.163986 0.750000 0.013702 Uiso 0.500000
Al Al16a 0.183876 0.186976 0.750000 0.013702 Uiso 0.500000
Al Al16a 0.167433 0.241495 0.750000 0.013702 Uiso 0.500000
Al Al16a 0.167433 0.326374 0.750000 0.013702 Uiso 0.500000
Al Al16a 0.167433 0.375550 0.750000 0.013702 Uiso 0.500000
Al Al16a 0.167433 0.460430 0.750000 0.013702 Uiso 0.500000
Al Al16a 0.167433 0.592457 0.750000 0.013702 Uiso 0.500000
Al Al16a 0.167433 0.677336 0.750000 0.013702 Uiso 0.500000
Al Al16a 0.183876 0.731855 0.750000 0.013702 Uiso 0.500000
Al Al16a 0.183876 0.754844 0.750000 0.013702 Uiso 0.500000
Al Al16a 0.167433 0.809363 0.750000 0.013702 Uiso 0.500000
Al Al16a 0.167433 0.894243 0.750000 0.013702 Uiso 0.500000
Al Al16a 0.167433 0.943419 0.750000 0.013702 Uiso 0.500000
Al Al16a 0.212781 0.009854 0.750000 0.013702 Uiso 0.500000
Al Al16a 0.234645 0.016958 0.750000 0.013702 Uiso 0.500000
Al Al16a 0.234645 0.117098 0.750000 0.013702 Uiso 0.500000
Al Al16a 0.212781 0.124202 0.750000 0.013702 Uiso 0.500000
Al Al16a 0.212781 0.226760 0.750000 0.013702 Uiso 0.500000
Al Al16a 0.234645 0.233864 0.750000 0.013702 Uiso 0.500000
Al Al16a 0.234645 0.334004 0.750000 0.013702 Uiso 0.500000
Al Al16a 0.212781 0.341108 0.750000 0.013702 Uiso 0.500000
Al Al16a 0.212781 0.360816 0.750000 0.013702 Uiso 0.500000
Al Al16a 0.234645 0.367920 0.750000 0.013702 Uiso 0.500000
Al Al16a 0.234645 0.468060 0.750000 0.013702 Uiso 0.500000
Al Al16a 0.212781 0.475164 0.750000 0.013702 Uiso 0.500000
Al Al16a 0.212781 0.577722 0.750000 0.013702 Uiso 0.500000
Al Al16a 0.234645 0.584826 0.750000 0.013702 Uiso 0.500000
Al Al16a 0.234645 0.684966 0.750000 0.013702 Uiso 0.500000
Al Al16a 0.212781 0.692071 0.750000 0.013702 Uiso 0.500000
Al Al16a 0.212781 0.794629 0.750000 0.013702 Uiso 0.500000
Al Al16a 0.234645 0.801733 0.750000 0.013702 Uiso 0.500000
Al Al16a 0.234645 0.901873 0.750000 0.013702 Uiso 0.500000
Al Al16a 0.212781 0.908977 0.750000 0.013702 Uiso 0.500000
Al Al16a 0.212781 0.928685 0.750000 0.013702 Uiso 0.500000
Al Al16a 0.234645 0.935789 0.750000 0.013702 Uiso 0.500000
Al Al16a 0.262672 0.055533 0.750000 0.013702 Uiso 0.500000
Al Al16a 0.262672 0.078522 0.750000 0.013702 Uiso 0.500000
Al Al16a 0.281415 0.084612 0.750000 0.013702 Uiso 0.500000
Al Al16a 0.281415 0.132294 0.750000 0.013702 Uiso 0.500000
Al Al16a 0.281415 0.218668 0.750000 0.013702 Uiso 0.500000
Al Al16a 0.281415 0.266350 0.750000 0.013702 Uiso 0.500000
Al Al16a 0.262672 0.272440 0.750000 0.013702 Uiso 0.500000
Al Al16a 0.262672 0.295429 0.750000 0.013702 Uiso 0.500000
Al Al16a 0.262672 0.406495 0.750000 0.013702 Uiso 0.500000
Al Al16a 0.262672 0.429485 0.750000 0.013702 Uiso 0.500000
Al Al16a 0.281415 0.435575 0.750000 0.013702 Uiso 0.500000
Al Al16a 0.281415 0.483256 0.750000 0.013702 Uiso 0.500000
Al Al16a 0.262672 0.623402 0.750000 0.013702 Uiso 0.500000
Al Al16a 0.262672 0.646391 0.750000 0.013702 Uiso 0.500000
Al Al16a 0.281415 0.652481 0.750000 0.013702 Uiso 0.500000
Al Al16a 0.281415 0.700163 0.750000 0.013702 Uiso 0.500000
Al Al16a 0.281415 0.786537 0.750000 0.013702 Uiso 0.500000
Al Al16a 0.281415 0.834218 0.750000 0.013702 Uiso 0.500000
Al Al16a 0.262672 0.840308 0.750000 0.013702 Uiso 0.500000
Al Al16a 0.262672 0.863298 0.750000 0.013702 Uiso 0.500000
Al Al16a 0.262672 0.974364 0.750000 0.013702 Uiso 0.500000
Al Al16a 0.262672 0.997353 0.750000 0.013702 Uiso 0.500000
Al Al16a 0.294928 0.066014 0.750000 0.013702 Uiso 0.500000
Al Al16a 0.294928 0.150893 0.750000 0.013702 Uiso 0.500000
Al Al16a 0.294928 0.200069 0.750000 0.013702 Uiso 0.500000
Al Al16a 0.294928 0.284948 0.750000 0.013702 Uiso 0.500000
Al Al16a 0.294928 0.416976 0.750000 0.013702 Uiso 0.500000
Al Al16a 0.294928 0.501855 0.750000 0.013702 Uiso 0.500000
Al Al16a 0.294928 0.633882 0.750000 0.013702 Uiso 0.500000
Al Al16a 0.294928 0.718762 0.750000 0.013702 Uiso 0.500000
Al Al16a 0.294928 0.767938 0.750000 0.013702 Uiso 0.500000
Al Al16a 0.294928 0.852817 0.750000 0.013702 Uiso 0.500000
Al Al16a 0.294928 0.984844 0.750000 0.013702 Uiso 0.500000
Al Al16a 0.360211 0.023841 0.750000 0.013702 Uiso 0.500000
Al Al16a 0.340276 0.051279 0.750000 0.013702 Uiso 0.500000
Al Al16a 0.362140 0.058383 0.750000 0.013702 Uiso 0.500000
Al Al16a 0.362140 0.158523 0.750000 0.013702 Uiso 0.500000
Al Al16a 0.340276 0.165627 0.750000 0.013702 Uiso 0.500000
Al Al16a 0.340276 0.185335 0.750000 0.013702 Uiso 0.500000
Al Al16a 0.362140 0.192439 0.750000 0.013702 Uiso 0.500000
Al Al16a 0.362140 0.292579 0.750000 0.013702 Uiso 0.500000
Al Al16a 0.340276 0.299683 0.750000 0.013702 Uiso 0.500000
Al Al16a 0.360211 0.327121 0.750000 0.013702 Uiso 0.500000
Al Al16a 0.360211 0.374803 0.750000 0.013702 Uiso 0.500000
Al Al16a 0.340276 0.402241 0.750000 0.013702 Uiso 0.500000
Al Al16a 0.362140 0.409345 0.750000 0.013702 Uiso 0.500000
Al Al16a 0.362140 0.509485 0.750000 0.013702 Uiso 0.500000
Al Al16a 0.340276 0.516589 0.750000 0.013702 Uiso 0.500000
Al Al16a 0.360211 0.544028 0.750000 0.013702 Uiso 0.500000
Al Al16a 0.360211 0.591710 0.750000 0.013702 Uiso 0.500000
Al Al16a 0.340276 0.619148 0.750000 0.013702 Uiso 0.500000
Al Al16a 0.362140 0.626252 0.750000 0.013702 Uiso 0.500000
Al Al16a 0.362140 0.726392 0.750000 0.013702 Uiso 0.500000
Al Al16a 0.340276 0.733496 0.750000 0.013702 Uiso 0.500000
Al Al16a 0.340276 0.753203 0.750000 0.013702 Uiso 0.500000
Al Al16a 0.362140 0.760308 0.750000 0.013702 Uiso 0.500000
Al Al16a 0.362140 0.860447 0.750000 0.013702 Uiso 0.500000
Al Al16a 0.340276 0.867552 0.750000 0.013702 Uiso 0.500000
Al Al16a 0.360211 0.894990 0.750000 0.013702 Uiso 0.500000
Al Al16a 0.360211 0.942672 0.750000 0.013702 Uiso 0.500000
Al Al16a 0.340276 0.970110 0.750000 0.013702 Uiso 0.500000
Al Al16a 0.362140 0.977214 0.750000 0.013702 Uiso 0.500000
Al Al16a 0.373724 0.042440 0.750000 0.013702 Uiso 0.500000
Al Al16a 0.390166 0.096959 0.750000 0.013702 Uiso 0.500000
Al Al16a 0.390166 0.119948 0.750000 0.013702 Uiso 0.500000
Al Al16a 0.390166 0.231014 0.750000 0.013702 Uiso 0.500000
Al Al16a 0.390166 0.254004 0.750000 0.013702 Uiso 0.500000
Al Al16a 0.373724 0.308523 0.750000 0.013702 Uiso 0.500000
Al Al16a 0.373724 0.393402 0.750000 0.013702 Uiso 0.500000
Al Al16a 0.390166 0.447921 0.750000 0.013702 Uiso 0.500000
Al Al16a 0.390166 0.470910 0.750000 0.013702 Uiso 0.500000
Al Al16a 0.373724 0.525429 0.750000 0.013702 Uiso 0.500000
Al Al16a 0.373724 0.610308 0.750000 0.013702 Uiso 0.500000
Al Al16a 0.390166 0.664827 0.750000 0.013702 Uiso 0.500000
Al Al16a 0.390166 0.687817 0.750000 0.013702 Uiso 0.500000
Al Al16a 0.390166 0.798883 0.750000 0.013702 Uiso 0.500000
Al Al16a 0.390166 0.821872 0.750000 0.013702 Uiso 0.500000
Al Al16a 0.373724 0.876391 0.750000 0.013702 Uiso 0.500000
Al Al16a 0.373724 0.961270 0.750000 0.013702 Uiso 0.500000
Al Al16a 0.440936 0.050070 0.750000 0.013702 Uiso 0.500000
Al Al16a 0.419072 0.057174 0.750000 0.013702 Uiso 0.500000
Al Al16a 0.419072 0.293788 0.750000 0.013702 Uiso 0.500000
Al Al16a 0.440936 0.300892 0.750000 0.013702 Uiso 0.500000
Al Al16a 0.440936 0.401032 0.750000 0.013702 Uiso 0.500000
Al Al16a 0.419072 0.408136 0.750000 0.013702 Uiso 0.500000
Al Al16a 0.419072 0.510695 0.750000 0.013702 Uiso 0.500000
Al Al16a 0.440936 0.517799 0.750000 0.013702 Uiso 0.500000
Al Al16a 0.440936 0.617939 0.750000 0.013702 Uiso 0.500000
Al Al16a 0.419072 0.625043 0.750000 0.013702 Uiso 0.500000
Al Al16a 0.419072 0.861657 0.750000 0.013702 Uiso 0.500000
Al Al16a 0.440936 0.868761 0.750000 0.013702 Uiso 0.500000
Al Al16a 0.440936 0.968901 0.750000 0.013702 Uiso 0.500000
Al Al16a 0.419072 0.976005 0.750000 0.013702 Uiso 0.500000
Al Al16a 0.468962 0.011495 0.750000 0.013702 Uiso 0.500000
Al Al16a 0.487705 0.151640 0.750000 0.013702 Uiso 0.500000
Al Al16a 0.487705 0.199322 0.750000 0.013702 Uiso 0.500000
Al Al16a 0.468962 0.339467 0.750000 0.013702 Uiso 0.500000
Al Al16a 0.468962 0.362457 0.750000 0.013702 Uiso 0.500000
Al Al16a 0.487705 0.368547 0.750000 0.013702 Uiso 0.500000
Al Al16a 0.487705 0.416228 0.750000 0.013702 Uiso 0.500000
Al Al16a 0.487705 0.502602 0.750000 0.013702 Uiso 0.500000
Al Al16a 0.487705 0.550284 0.750000 0.013702 Uiso 0.500000
Al Al16a 0.468962 0.556374 0.750000 0.013702 Uiso 0.500000
Al Al16a 0.468962 0.579363 0.750000 0.013702 Uiso 0.500000
Al Al16a 0.487705 0.719509 0.750000 0.013702 Uiso 0.500000
Al Al16a 0.487705 0.767191 0.750000 0.013702 Uiso 0.500000
Al Al16a 0.468962 0.907336 0.750000 0.013702 Uiso 0.500000
Al Al16a 0.468962 0.930325 0.750000 0.013702 Uiso 0.500000
Al Al16a 0.487705 0.936415 0.750000 0.013702 Uiso 0.500000
Al Al16a 0.487705 0.984097 0.750000 0.013702 Uiso 0.500000
Al Al16a 0.501218 0.001014 0.750000 0.013702 Uiso 0.500000
Al Al16a 0.501218 0.133041 0.750000 0.013702 Uiso 0.500000
Al Al16a 0.501218 0.217921 0.750000 0.013702 Uiso 0.500000
Al Al16a 0.501218 0.349948 0.750000 0.013702 Uiso 0.500000
Al Al16a 0.501218 0.434827 0.750000 0.013702 Uiso 0.500000
Al Al16a 0.501218 0.484004 0.750000 0.013702 Uiso 0.500000
Al Al16a 0.501218 0.568883 0.750000 0.013702 Uiso 0.500000
Al Al16a 0.501218 0.700910 0.750000 0.013702 Uiso 0.500000
Al Al16a 0.501218 0.785789 0.750000 0.013702 Uiso 0.500000
Al Al16a 0.501218 0.917817 0.750000 0.013702 Uiso 0.500000
Al Al16a 0.568430 0.008645 0.750000 0.013702 Uiso 0.500000
Al Al16a 0.546566 0.015749 0.750000 0.013702 Uiso 0.500000
Al Al16a 0.546566 0.118307 0.750000 0.013702 Uiso 0.500000
Al Al16a 0.568430 0.125411 0.750000 0.013702 Uiso 0.500000
Al Al16a 0.568430 0.225551 0.750000 0.013702 Uiso 0.500000
Al Al16a 0.546566 0.232655 0.750000 0.013702 Uiso 0.500000
Al Al16a 0.546566 0.335214 0.750000 0.013702 Uiso 0.500000
Al Al16a 0.568430 0.342318 0.750000 0.013702 Uiso 0.500000
Al Al16a 0.568430 0.442458 0.750000 0.013702 Uiso 0.500000
Al Al16a 0.546566 0.449562 0.750000 0.013702 Uiso 0.500000
Al Al16a 0.546566 0.469269 0.750000 0.013702 Uiso 0.500000
Al Al16a 0.568430 0.476373 0.750000 0.013702 Uiso 0.500000
Al Al16a 0.568430 0.576513 0.750000 0.013702 Uiso 0.500000
Al Al16a 0.546566 0.583617 0.750000 0.013702 Uiso 0.500000
Al Al16a 0.546566 0.686176 0.750000 0.013702 Uiso 0.500000
Al Al16a 0.568430 0.693280 0.750000 0.013702 Uiso 0.500000
Al Al16a 0.568430 0.793420 0.750000 0.013702 Uiso 0.500000
Al Al16a 0.546566 0.800524 0.750000 0.013702 Uiso 0.500000
Al Al16a 0.546566 0.903082 0.750000 0.013702 Uiso 0.500000
Al Al16a 0.568430 0.910186 0.750000 0.013702 Uiso 0.500000
Al Al16a 0.615200 0.023841 0.750000 0.013702 Uiso 0.500000
Al Al16a 0.596457 0.163986 0.750000 0.013702 Uiso 0.500000
Al Al16a 0.596457 0.186976 0.750000 0.013702 Uiso 0.500000
Al Al16a 0.615200 0.327121 0.750000 0.013702 Uiso 0.500000
Al Al16a 0.615200 0.374803 0.750000 0.013702 Uiso 0.500000
Al Al16a 0.596457 0.380893 0.750000 0.013702 Uiso 0.500000
Al Al16a 0.596457 0.403882 0.750000 0.013702 Uiso 0.500000
Al Al16a 0.596457 0.514949 0.750000 0.013702 Uiso 0.500000
Al Al16a 0.596457 0.537938 0.750000 0.013702 Uiso 0.500000
Al Al16a 0.615200 0.544028 0.750000 0.013702 Uiso 0.500000
Al Al16a 0.615200 0.591710 0.750000 0.013702 Uiso 0.500000
Al Al16a 0.596457 0.731855 0.750000 0.013702 Uiso 0.500000
Al Al16a 0.596457 0.754844 0.750000 0.013702 Uiso 0.500000
Al Al16a 0.615200 0.894990 0.750000 0.013702 Uiso 0.500000
Al Al16a 0.615200 0.942672 0.750000 0.013702 Uiso 0.500000
Al Al16a 0.596457 0.948762 0.750000 0.013702 Uiso 0.500000
Al Al16a 0.596457 0.971751 0.750000 0.013702 Uiso 0.500000
Al Al16a 0.628712 0.042440 0.750000 0.013702 Uiso 0.500000
Al Al16a 0.628712 0.308523 0.750000 0.013702 Uiso 0.500000
Al Al16a 0.628712 0.393402 0.750000 0.013702 Uiso 0.500000
Al Al16a 0.628712 0.525429 0.750000 0.013702 Uiso 0.500000
Al Al16a 0.628712 0.610308 0.750000 0.013702 Uiso 0.500000
Al Al16a 0.628712 0.876391 0.750000 0.013702 Uiso 0.500000
Al Al16a 0.628712 0.961270 0.750000 0.013702 Uiso 0.500000
Al Al16a 0.695925 0.050070 0.750000 0.013702 Uiso 0.500000
Al Al16a 0.674060 0.057174 0.750000 0.013702 Uiso 0.500000
Al Al16a 0.693996 0.084612 0.750000 0.013702 Uiso 0.500000
Al Al16a 0.693996 0.132294 0.750000 0.013702 Uiso 0.500000
Al Al16a 0.693996 0.218668 0.750000 0.013702 Uiso 0.500000
Al Al16a 0.693996 0.266350 0.750000 0.013702 Uiso 0.500000
Al Al16a 0.674060 0.293788 0.750000 0.013702 Uiso 0.500000
Al Al16a 0.695925 0.300892 0.750000 0.013702 Uiso 0.500000
Al Al16a 0.695925 0.401032 0.750000 0.013702 Uiso 0.500000
Al Al16a 0.674060 0.408136 0.750000 0.013702 Uiso 0.500000
Al Al16a 0.693996 0.435575 0.750000 0.013702 Uiso 0.500000
Al Al16a 0.693996 0.483256 0.750000 0.013702 Uiso 0.500000
Al Al16a 0.674060 0.510695 0.750000 0.013702 Uiso 0.500000
Al Al16a 0.695925 0.517799 0.750000 0.013702 Uiso 0.500000
Al Al16a 0.695925 0.617939 0.750000 0.013702 Uiso 0.500000
Al Al16a 0.674060 0.625043 0.750000 0.013702 Uiso 0.500000
Al Al16a 0.693996 0.652481 0.750000 0.013702 Uiso 0.500000
Al Al16a 0.693996 0.700163 0.750000 0.013702 Uiso 0.500000
Al Al16a 0.693996 0.786537 0.750000 0.013702 Uiso 0.500000
Al Al16a 0.693996 0.834218 0.750000 0.013702 Uiso 0.500000
Al Al16a 0.674060 0.861657 0.750000 0.013702 Uiso 0.500000
Al Al16a 0.695925 0.868761 0.750000 0.013702 Uiso 0.500000
Al Al16a 0.695925 0.968901 0.750000 0.013702 Uiso 0.500000
Al Al16a 0.674060 0.976005 0.750000 0.013702 Uiso 0.500000
Al Al16a 0.723951 0.011495 0.750000 0.013702 Uiso 0.500000
Al Al16a 0.707508 0.066014 0.750000 0.013702 Uiso 0.500000
Al Al16a 0.707508 0.150893 0.750000 0.013702 Uiso 0.500000
Al Al16a 0.707508 0.200069 0.750000 0.013702 Uiso 0.500000
Al Al16a 0.707508 0.284948 0.750000 0.013702 Uiso 0.500000
Al Al16a 0.723951 0.339467 0.750000 0.013702 Uiso 0.500000
Al Al16a 0.723951 0.362457 0.750000 0.013702 Uiso 0.500000
Al Al16a 0.707508 0.416976 0.750000 0.013702 Uiso 0.500000
Al Al16a 0.707508 0.501855 0.750000 0.013702 Uiso 0.500000
Al Al16a 0.723951 0.556374 0.750000 0.013702 Uiso 0.500000
Al Al16a 0.723951 0.579363 0.750000 0.013702 Uiso 0.500000
Al Al16a 0.707508 0.633882 0.750000 0.013702 Uiso 0.500000
Al Al16a 0.707508 0.718762 0.750000 0.013702 Uiso 0.500000
Al Al16a 0.707508 0.767938 0.750000 0.013702 Uiso 0.500000
Al Al16a 0.707508 0.852817 0.750000 0.013702 Uiso 0.500000
Al Al16a 0.723951 0.907336 0.750000 0.013702 Uiso 0.500000
Al Al16a 0.723951 0.930325 0.750000 0.013702 Uiso 0.500000
Al Al16a 0.707508 0.984844 0.750000 0.013702 Uiso 0.500000
Al Al16a 0.752856 0.051279 0.750000 0.013702 Uiso 0.500000
Al Al16a 0.774720 0.058383 0.750000 0.013702 Uiso 0.500000
Al Al16a 0.774720 0.158523 0.750000 0.013702 Uiso 0.500000
Al Al16a 0.752856 0.165627 0.750000 0.013702 Uiso 0.500000
Al Al16a 0.752856 0.185335 0.750000 0.013702 Uiso 0.500000
Al Al16a 0.774720 0.192439 0.750000 0.013702 Uiso 0.500000
Al Al16a 0.774720 0.292579 0.750000 0.013702 Uiso 0.500000
Al Al16a 0.752856 0.299683 0.750000 0.013702 Uiso 0.500000
Al Al16a 0.752856 0.402241 0.750000 0.013702 Uiso 0.500000
Al Al16a 0.774720 0.409345 0.750000 0.013702 Uiso 0.500000
Al Al16a 0.774720 0.509485 0.750000 0.013702 Uiso 0.500000
Al Al16a 0.752856 0.516589 0.750000 0.013702 Uiso 0.500000
Al Al16a 0.752856 0.619148 0.750000 0.013702 Uiso 0.500000
Al Al16a 0.774720 0.626252 0.750000 0.013702 Uiso 0.500000
Al Al16a 0.774720 0.726392 0.750000 0.013702 Uiso 0.500000
Al Al16a 0.752856 0.733496 0.750000 0.013702 Uiso 0.500000
Al Al16a 0.752856 0.753203 0.750000 0.013702 Uiso 0.500000
Al Al16a 0.774720 0.760308 0.750000 0.013702 Uiso 0.500000
Al Al16a 0.774720 0.860447 0.750000 0.013702 Uiso 0.500000
Al Al16a 0.752856 0.867552 0.750000 0.013702 Uiso 0.500000
Al Al16a 0.752856 0.970110 0.750000 0.013702 Uiso 0.500000
Al Al16a 0.774720 0.977214 0.750000 0.013702 Uiso 0.500000
Al Al16a 0.821490 0.043187 0.750000 0.013702 Uiso 0.500000
Al Al16a 0.821490 0.090869 0.750000 0.013702 Uiso 0.500000
Al Al16a 0.802747 0.096959 0.750000 0.013702 Uiso 0.500000
Al Al16a 0.802747 0.119948 0.750000 0.013702 Uiso 0.500000
Al Al16a 0.802747 0.231014 0.750000 0.013702 Uiso 0.500000
Al Al16a 0.802747 0.254004 0.750000 0.013702 Uiso 0.500000
Al Al16a 0.821490 0.260093 0.750000 0.013702 Uiso 0.500000
Al Al16a 0.821490 0.307775 0.750000 0.013702 Uiso 0.500000
Al Al16a 0.821490 0.394149 0.750000 0.013702 Uiso 0.500000
Al Al16a 0.821490 0.441831 0.750000 0.013702 Uiso 0.500000
Al Al16a 0.802747 0.447921 0.750000 0.013702 Uiso 0.500000
Al Al16a 0.802747 0.470910 0.750000 0.013702 Uiso 0.500000
Al Al16a 0.821490 0.611056 0.750000 0.013702 Uiso 0.500000
Al Al16a 0.821490 0.658737 0.750000 0.013702 Uiso 0.500000
Al Al16a 0.802747 0.664827 0.750000 0.013702 Uiso 0.500000
Al Al16a 0.802747 0.687817 0.750000 0.013702 Uiso 0.500000
Al Al16a 0.802747 0.798883 0.750000 0.013702 Uiso 0.500000
Al Al16a 0.802747 0.821872 0.750000 0.013702 Uiso 0.500000
Al Al16a 0.821490 0.827962 0.750000 0.013702 Uiso 0.500000
Al Al16a 0.821490 0.875644 0.750000 0.013702 Uiso 0.500000
Al Al16a 0.821490 0.962018 0.750000 0.013702 Uiso 0.500000
Al Al16a 0.835003 0.024588 0.750000 0.013702 Uiso 0.500000
Al Al16a 0.835003 0.109467 0.750000 0.013702 Uiso 0.500000
Al Al16a 0.835003 0.241495 0.750000 0.013702 Uiso 0.500000
Al Al16a 0.835003 0.326374 0.750000 0.013702 Uiso 0.500000
Al Al16a 0.835003 0.375550 0.750000 0.013702 Uiso 0.500000
Al Al16a 0.835003 0.460430 0.750000 0.013702 Uiso 0.500000
Al Al16a 0.835003 0.592457 0.750000 0.013702 Uiso 0.500000
Al Al16a 0.835003 0.677336 0.750000 0.013702 Uiso 0.500000
Al Al16a 0.835003 0.809363 0.750000 0.013702 Uiso 0.500000
Al Al16a 0.835003 0.894243 0.750000 0.013702 Uiso 0.500000
Al Al16a 0.835003 0.943419 0.750000 0.013702 Uiso 0.500000
Al Al16a 0.880351 0.009854 0.750000 0.013702 Uiso 0.500000
Al Al16a 0.902215 0.016958 0.750000 0.013702 Uiso 0.500000
Al Al16a 0.902215 0.117098 0.750000 0.013702 Uiso 0.500000
Al Al16a 0.880351 0.124202 0.750000 0.013702 Uiso 0.500000
Al Al16a 0.900286 0.151640 0.750000 0.013702 Uiso 0.500000
Al Al16a 0.900286 0.199322 0.750000 0.013702 Uiso 0.500000
Al Al16a 0.880351 0.226760 0.750000 0.013702 Uiso 0.500000
Al Al16a 0.902215 0.233864 0.750000 0.013702 Uiso 0.500000
Al Al16a 0.902215 0.334004 0.750000 0.013702 Uiso 0.500000
Al Al16a 0.880351 0.341108 0.750000 0.013702 Uiso 0.500000
Al Al16a 0.880351 0.360816 0.750000 0.013702 Uiso 0.500000
Al Al16a 0.902215 0.367920 0.750000 0.013702 Uiso 0.500000
Al Al16a 0.902215 0.468060 0.750000 0.013702 Uiso 0.500000
Al Al16a 0.880351 0.475164 0.750000 0.013702 Uiso 0.500000
Al Al16a 0.880351 0.577722 0.750000 0.013702 Uiso 0.500000
Al Al16a 0.902215 0.584826 0.750000 0.013702 Uiso 0.500000
Al Al16a 0.902215 0.684966 0.750000 0.013702 Uiso 0.500000
Al Al16a 0.880351 0.692071 0.750000 0.013702 Uiso 0.500000
Al Al16a 0.900286 0.719509 0.750000 0.013702 Uiso 0.500000
Al Al16a 0.900286 0.767191 0.750000 0.013702 Uiso 0.500000
Al Al16a 0.880351 0.794629 0.750000 0.013702 Uiso 0.500000
Al Al16a 0.902215 0.801733 0.750000 0.013702 Uiso 0.500000
Al Al16a 0.902215 0.901873 0.750000 0.013702 Uiso 0.500000
Al Al16a 0.880351 0.908977 0.750000 0.013702 Uiso 0.500000
Al Al16a 0.880351 0.928685 0.750000 0.013702 Uiso 0.500000
Al Al16a 0.902215 0.935789 0.750000 0.013702 Uiso 0.500000
Al Al16a 0.930242 0.055533 0.750000 0.013702 Uiso 0.500000
Al Al16a 0.930242 0.078522 0.750000 0.013702 Uiso 0.500000
Al Al16a 0.913799 0.133041 0.750000 0.013702 Uiso 0.500000
Al Al16a 0.913799 0.217921 0.750000 0.013702 Uiso 0.500000
Al Al16a 0.930242 0.272440 0.750000 0.013702 Uiso 0.500000
Al Al16a 0.930242 0.295429 0.750000 0.013702 Uiso 0.500000
Al Al16a 0.930242 0.406495 0.750000 0.013702 Uiso 0.500000
Al Al16a 0.930242 0.429485 0.750000 0.013702 Uiso 0.500000
Al Al16a 0.948984 0.435575 0.750000 0.013702 Uiso 0.500000
Al Al16a 0.948984 0.483256 0.750000 0.013702 Uiso 0.500000
Al Al16a 0.930242 0.623402 0.750000 0.013702 Uiso 0.500000
Al Al16a 0.930242 0.646391 0.750000 0.013702 Uiso 0.500000
Al Al16a 0.913799 0.700910 0.750000 0.013702 Uiso 0.500000
Al Al16a 0.913799 0.785789 0.750000 0.013702 Uiso 0.500000
Al Al16a 0.930242 0.840308 0.750000 0.013702 Uiso 0.500000
Al Al16a 0.930242 0.863298 0.750000 0.013702 Uiso 0.500000
Al Al16a 0.930242 0.974364 0.750000 0.013702 Uiso 0.500000
Al Al16a 0.930242 0.997353 0.750000 0.013702 Uiso 0.500000
Al Al16a 0.959147 0.118307 0.750000 0.013702 Uiso 0.500000
Al Al16a 0.981011 0.125411 0.750000 0.013702 Uiso 0.500000
Al Al16a 0.981011 0.225551 0.750000 0.013702 Uiso 0.500000
Al Al16a 0.959147 0.232655 0.750000 0.013702 Uiso 0.500000
Al Al16a 0.962497 0.416976 0.750000 0.013702 Uiso 0.500000
Al Al16a 0.962497 0.501855 0.750000 0.013702 Uiso 0.500000
Al Al16a 0.959147 0.686176 0.750000 0.013702 Uiso 0.500000
Al Al16a 0.981011 0.693280 0.750000 0.013702 Uiso 0.500000
Al Al16a 0.981011 0.793420 0.750000 0.013702 Uiso 0.500000
Al Al16a 0.959147 0.800524 0.750000 0.013702 Uiso 0.500000
Al Al17 0.040497 0.092269 0.250000 0.013725 Uiso 1.000000
Al Al17 0.021471 0.098451 0.250000 0.013725 Uiso 1.000000
Al Al17 0.021471 0.118456 0.250000 0.013725 Uiso 1.000000
Al Al17 0.040497 0.124638 0.250000 0.013725 Uiso 1.000000
Al Al17 0.040497 0.794193 0.250000 0.013725 Uiso 1.000000
Al Al17 0.021471 0.800375 0.250000 0.013725 Uiso 1.000000
Al Al17 0.021471 0.820380 0.250000 0.013725 Uiso 1.000000
Al Al17 0.040497 0.826562 0.250000 0.013725 Uiso 1.000000
Al Al17 0.052256 0.108453 0.250000 0.013725 Uiso 1.000000
Al Al17 0.052256 0.810378 0.250000 0.013725 Uiso 1.000000
Al Al17 0.100267 0.010003 0.250000 0.013725 Uiso 1.000000
Al Al17 0.119293 0.016184 0.250000 0.013725 Uiso 1.000000
Al Al17 0.119293 0.334778 0.250000 0.013725 Uiso 1.000000
Al Al17 0.100267 0.340960 0.250000 0.013725 Uiso 1.000000
Al Al17 0.100267 0.360965 0.250000 0.013725 Uiso 1.000000
Al Al17 0.119293 0.367147 0.250000 0.013725 Uiso 1.000000
Al Al17 0.119293 0.551684 0.250000 0.013725 Uiso 1.000000
Al Al17 0.100267 0.557866 0.250000 0.013725 Uiso 1.000000
Al Al17 0.100267 0.577871 0.250000 0.013725 Uiso 1.000000
Al Al17 0.119293 0.584053 0.250000 0.013725 Uiso 1.000000
Al Al17 0.119293 0.902646 0.250000 0.013725 Uiso 1.000000
Al Al17 0.100267 0.908828 0.250000 0.013725 Uiso 1.000000
Al Al17 0.100267 0.928833 0.250000 0.013725 Uiso 1.000000
Al Al17 0.119293 0.935015 0.250000 0.013725 Uiso 1.000000
Al Al17 0.131052 0.000000 0.250000 0.013725 Uiso 1.000000
Al Al17 0.131052 0.350962 0.250000 0.013725 Uiso 1.000000
Al Al17 0.131052 0.567869 0.250000 0.013725 Uiso 1.000000
Al Al17 0.131052 0.918831 0.250000 0.013725 Uiso 1.000000
Al Al17 0.246788 0.159297 0.250000 0.013725 Uiso 1.000000
Al Al17 0.227762 0.165479 0.250000 0.013725 Uiso 1.000000
Al Al17 0.227762 0.185484 0.250000 0.013725 Uiso 1.000000
Al Al17 0.246788 0.191665 0.250000 0.013725 Uiso 1.000000
Al Al17 0.246788 0.510259 0.250000 0.013725 Uiso 1.000000
Al Al17 0.227762 0.516441 0.250000 0.013725 Uiso 1.000000
Al Al17 0.227762 0.536446 0.250000 0.013725 Uiso 1.000000
Al Al17 0.246788 0.542628 0.250000 0.013725 Uiso 1.000000
Al Al17 0.246788 0.727165 0.250000 0.013725 Uiso 1.000000
Al Al17 0.227762 0.733347 0.250000 0.013725 Uiso 1.000000
Al Al17 0.227762 0.753352 0.250000 0.013725 Uiso 1.000000
Al Al17 0.246788 0.759534 0.250000 0.013725 Uiso 1.000000
Al Al17 0.258546 0.175481 0.250000 0.013725 Uiso 1.000000
Al Al17 0.258546 0.526443 0.250000 0.013725 Uiso 1.000000
Al Al17 0.258546 0.743350 0.250000 0.013725 Uiso 1.000000
Al Al17 0.453078 0.092269 0.250000 0.013725 Uiso 1.000000
Al Al17 0.434052 0.098451 0.250000 0.013725 Uiso 1.000000
Al Al17 0.434052 0.118456 0.250000 0.013725 Uiso 1.000000
Al Al17 0.453078 0.124638 0.250000 0.013725 Uiso 1.000000
Al Al17 0.453078 0.226324 0.250000 0.013725 Uiso 1.000000
Al Al17 0.434052 0.232506 0.250000 0.013725 Uiso 1.000000
Al Al17 0.434052 0.252511 0.250000 0.013725 Uiso 1.000000
Al Al17 0.453078 0.258693 0.250000 0.013725 Uiso 1.000000
Al Al17 0.453078 0.443231 0.250000 0.013725 Uiso 1.000000
Al Al17 0.434052 0.449413 0.250000 0.013725 Uiso 1.000000
Al Al17 0.434052 0.469418 0.250000 0.013725 Uiso 1.000000
Al Al17 0.453078 0.475600 0.250000 0.013725 Uiso 1.000000
Al Al17 0.453078 0.660138 0.250000 0.013725 Uiso 1.000000
Al Al17 0.434052 0.666319 0.250000 0.013725 Uiso 1.000000
Al Al17 0.434052 0.686324 0.250000 0.013725 Uiso 1.000000
Al Al17 0.453078 0.692506 0.250000 0.013725 Uiso 1.000000
Al Al17 0.453078 0.794193 0.250000 0.013725 Uiso 1.000000
Al Al17 0.434052 0.800375 0.250000 0.013725 Uiso 1.000000
Al Al17 0.434052 0.820380 0.250000 0.013725 Uiso 1.000000
Al Al17 0.453078 0.826562 0.250000 0.013725 Uiso 1.000000
Al Al17 0.464837 0.108453 0.250000 0.013725 Uiso 1.000000
Al Al17 0.464837 0.242509 0.250000 0.013725 Uiso 1.000000
Al Al17 0.464837 0.459415 0.250000 0.013725 Uiso 1.000000
Al Al17 0.464837 0.676322 0.250000 0.013725 Uiso 1.000000
Al Al17 0.464837 0.810378 0.250000 0.013725 Uiso 1.000000
Al Al17 0.580572 0.050843 0.250000 0.013725 Uiso 1.000000
Al Al17 0.561547 0.057025 0.250000 0.013725 Uiso 1.000000
Al Al17 0.561547 0.077030 0.250000 0.013725 Uiso 1.000000
Al Al17 0.580572 0.083212 0.250000 0.013725 Uiso 1.000000
Al Al17 0.580572 0.267750 0.250000 0.013725 Uiso 1.000000
Al Al17 0.561547 0.273932 0.250000 0.013725 Uiso 1.000000
Al Al17 0.561547 0.293937 0.250000 0.013725 Uiso 1.000000
Al Al17 0.580572 0.300119 0.250000 0.013725 Uiso 1.000000
Al Al17 0.580572 0.618712 0.250000 0.013725 Uiso 1.000000
Al Al17 0.561547 0.624894 0.250000 0.013725 Uiso 1.000000
Al Al17 0.561547 0.644899 0.250000 0.013725 Uiso 1.000000
Al Al17 0.580572 0.651081 0.250000 0.013725 Uiso 1.000000
Al Al17 0.580572 0.835619 0.250000 0.013725 Uiso 1.000000
Al Al17 0.561547 0.841800 0.250000 0.013725 Uiso 1.000000
Al Al17 0.561547 0.861805 0.250000 0.013725 Uiso 1.000000
Al Al17 0.580572 0.867987 0.250000 0.013725 Uiso 1.000000
Al Al17 0.592331 0.067028 0.250000 0.013725 Uiso 1.000000
Al Al17 0.592331 0.283934 0.250000 0.013725 Uiso 1.000000
Al Al17 0.592331 0.634896 0.250000 0.013725 Uiso 1.000000
Al Al17 0.592331 0.851803 0.250000 0.013725 Uiso 1.000000
Al Al17 0.659368 0.159297 0.250000 0.013725 Uiso 1.000000
Al Al17 0.640342 0.165479 0.250000 0.013725 Uiso 1.000000
Al Al17 0.640342 0.185484 0.250000 0.013725 Uiso 1.000000
Al Al17 0.659368 0.191665 0.250000 0.013725 Uiso 1.000000
Al Al17 0.659368 0.727165 0.250000 0.013725 Uiso 1.000000
Al Al17 0.640342 0.733347 0.250000 0.013725 Uiso 1.000000
Al Al17 0.640342 0.753352 0.250000 0.013725 Uiso 1.000000
Al Al17 0.659368 0.759534 0.250000 0.013725 Uiso 1.000000
Al Al17 0.671127 0.175481 0.250000 0.013725 Uiso 1.000000
Al Al17 0.671127 0.743350 0.250000 0.013725 Uiso 1.000000
Al Al17 0.767837 0.010003 0.250000 0.013725 Uiso 1.000000
Al Al17 0.786863 0.016184 0.250000 0.013725 Uiso 1.000000
Al Al17 0.786863 0.334778 0.250000 0.013725 Uiso 1.000000
Al Al17 0.767837 0.340960 0.250000 0.013725 Uiso 1.000000
Al Al17 0.767837 0.360965 0.250000 0.013725 Uiso 1.000000
Al Al17 0.786863 0.367147 0.250000 0.013725 Uiso 1.000000
Al Al17 0.786863 0.551684 0.250000 0.013725 Uiso 1.000000
Al Al17 0.767837 0.557866 0.250000 0.013725 Uiso 1.000000
Al Al17 0.767837 0.577871 0.250000 0.013725 Uiso 1.000000
Al Al17 0.786863 0.584053 0.250000 0.013725 Uiso 1.000000
Al Al17 0.786863 0.902646 0.250000 0.013725 Uiso 1.000000
Al Al17 0.767837 0.908828 0.250000 0.013725 Uiso 1.000000
Al Al17 0.767837 0.928833 0.250000 0.013725 Uiso 1.000000
Al Al17 0.786863 0.935015 0.250000 0.013725 Uiso 1.000000
Al Al17 0.798621 0.000000 0.250000 0.013725 Uiso 1.000000
Al Al17 0.798621 0.350962 0.250000 0.013725 Uiso 1.000000
Al Al17 0.798621 0.567869 0.250000 0.013725 Uiso 1.000000
Al Al17 0.798621 0.918831 0.250000 0.013725 Uiso 1.000000
Al Al17 0.914357 0.510259 0.250000 0.013725 Uiso 1.000000
Al Al17 0.895331 0.516441 0.250000 0.013725 Uiso 1.000000
Al Al17 0.895331 0.536446 0.250000 0.013725 Uiso 1.000000
Al Al17 0.914357 0.542628 0.250000 0.013725 Uiso 1.000000
Al Al17 0.926116 0.526443 0.250000 0.013725 Uiso 1.000000
Al Al17 0.993153 0.050843 0.250000 0.013725 Uiso 1.000000
Al Al17 0.974127 0.057025 0.250000 0.013725 Uiso 1.000000
Al Al17 0.974127 0.077030 0.250000 0.013725 Uiso 1.000000
Al Al17 0.993153 0.083212 0.250000 0.013725 Uiso 1.000000
Al Al17 0.993153 0.267750 0.250000 0.013725 Uiso 1.000000
Al Al17 0.974127 0.273932 0.250000 0.013725 Uiso 1.000000
Al Al17 0.974127 0.293937 0.250000 0.013725 Uiso 1.000000
Al Al17 0.993153 0.300119 0.250000 0.013725 Uiso 1.000000
Al Al17 0.993153 0.618712 0.250000 0.013725 Uiso 1.000000
Al Al17 0.974127 0.624894 0.250000 0.013725 Uiso 1.000000
Al Al17 0.974127 0.644899 0.250000 0.013725 Uiso 1.000000
Al Al17 0.993153 0.651081 0.250000 0.013725 Uiso 1.000000
Al Al17 0.993153 0.835619 0.250000 0.013725 Uiso 1.000000
Al Al17 0.974127 0.841800 0.250000 0.013725 Uiso 1.000000
Al Al17 0.974127 0.861805 0.250000 0.013725 Uiso 1.000000
Al Al17 0.993153 0.867987 0.250000 0.013725 Uiso 1.000000
Al Al17 0.993153 0.969674 0.250000 0.013725 Uiso 1.000000
Al Al17 0.974127 0.975856 0.250000 0.013725 Uiso 1.000000
Al Al17 0.974127 0.995861 0.250000 0.013725 Uiso 1.000000
Al Al17 0.075239 0.067028 0.750000 0.013725 Uiso 1.000000
Al Al17 0.075239 0.283934 0.750000 0.013725 Uiso 1.000000
Al Al17 0.075239 0.634896 0.750000 0.013725 Uiso 1.000000
Al Al17 0.075239 0.851803 0.750000 0.013725 Uiso 1.000000
Al Al17 0.075239 0.985859 0.750000 0.013725 Uiso 1.000000
Al Al17 0.086997 0.050843 0.750000 0.013725 Uiso 1.000000
Al Al17 0.106023 0.057025 0.750000 0.013725 Uiso 1.000000
Al Al17 0.106023 0.077030 0.750000 0.013725 Uiso 1.000000
Al Al17 0.086997 0.083212 0.750000 0.013725 Uiso 1.000000
Al Al17 0.086997 0.267750 0.750000 0.013725 Uiso 1.000000
Al Al17 0.106023 0.273932 0.750000 0.013725 Uiso 1.000000
Al Al17 0.106023 0.293937 0.750000 0.013725 Uiso 1.000000
Al Al17 0.086997 0.300119 0.750000 0.013725 Uiso 1.000000
Al Al17 0.086997 0.618712 0.750000 0.013725 Uiso 1.000000
Al Al17 0.106023 0.624894 0.750000 0.013725 Uiso 1.000000
Al Al17 0.106023 0.644899 0.750000 0.013725 Uiso 1.000000
Al Al17 0.086997 0.651081 0.750000 0.013725 Uiso 1.000000
Al Al17 0.086997 0.835619 0.750000 0.013725 Uiso 1.000000
Al Al17 0.106023 0.841800 0.750000 0.013725 Uiso 1.000000
Al Al17 0.106023 0.861805 0.750000 0.013725 Uiso 1.000000
Al Al17 0.086997 0.867987 0.750000 0.013725 Uiso 1.000000
Al Al17 0.086997 0.969674 0.750000 0.013725 Uiso 1.000000
Al Al17 0.106023 0.975856 0.750000 0.013725 Uiso 1.000000
Al Al17 0.106023 0.995861 0.750000 0.013725 Uiso 1.000000
Al Al17 0.154034 0.526443 0.750000 0.013725 Uiso 1.000000
Al Al17 0.165793 0.510259 0.750000 0.013725 Uiso 1.000000
Al Al17 0.184819 0.516441 0.750000 0.013725 Uiso 1.000000
Al Al17 0.184819 0.536446 0.750000 0.013725 Uiso 1.000000
Al Al17 0.165793 0.542628 0.750000 0.013725 Uiso 1.000000
Al Al17 0.281529 0.000000 0.750000 0.013725 Uiso 1.000000
Al Al17 0.281529 0.350962 0.750000 0.013725 Uiso 1.000000
Al Al17 0.281529 0.567869 0.750000 0.013725 Uiso 1.000000
Al Al17 0.281529 0.918831 0.750000 0.013725 Uiso 1.000000
Al Al17 0.312313 0.010003 0.750000 0.013725 Uiso 1.000000
Al Al17 0.293288 0.016184 0.750000 0.013725 Uiso 1.000000
Al Al17 0.293288 0.334778 0.750000 0.013725 Uiso 1.000000
Al Al17 0.312313 0.340960 0.750000 0.013725 Uiso 1.000000
Al Al17 0.312313 0.360965 0.750000 0.013725 Uiso 1.000000
Al Al17 0.293288 0.367147 0.750000 0.013725 Uiso 1.000000
Al Al17 0.293288 0.551684 0.750000 0.013725 Uiso 1.000000
Al Al17 0.312313 0.557866 0.750000 0.013725 Uiso 1.000000
Al Al17 0.312313 0.577871 0.750000 0.013725 Uiso 1.000000
Al Al17 0.293288 0.584053 0.750000 0.013725 Uiso 1.000000
Al Al17 0.293288 0.902646 0.750000 0.013725 Uiso 1.000000
Al Al17 0.312313 0.908828 0.750000 0.013725 Uiso 1.000000
Al Al17 0.312313 0.928833 0.750000 0.013725 Uiso 1.000000
Al Al17 0.293288 0.935015 0.750000 0.013725 Uiso 1.000000
Al Al17 0.409023 0.175481 0.750000 0.013725 Uiso 1.000000
Al Al17 0.409023 0.743350 0.750000 0.013725 Uiso 1.000000
Al Al17 0.420782 0.159297 0.750000 0.013725 Uiso 1.000000
Al Al17 0.439808 0.165479 0.750000 0.013725 Uiso 1.000000
Al Al17 0.439808 0.185484 0.750000 0.013725 Uiso 1.000000
Al Al17 0.420782 0.191665 0.750000 0.013725 Uiso 1.000000
Al Al17 0.420782 0.727165 0.750000 0.013725 Uiso 1.000000
Al Al17 0.439808 0.733347 0.750000 0.013725 Uiso 1.000000
Al Al17 0.439808 0.753352 0.750000 0.013725 Uiso 1.000000
Al Al17 0.420782 0.759534 0.750000 0.013725 Uiso 1.000000
Al Al17 0.487819 0.067028 0.750000 0.013725 Uiso 1.000000
Al Al17 0.487819 0.283934 0.750000 0.013725 Uiso 1.000000
Al Al17 0.487819 0.634896 0.750000 0.013725 Uiso 1.000000
Al Al17 0.487819 0.851803 0.750000 0.013725 Uiso 1.000000
Al Al17 0.499578 0.050843 0.750000 0.013725 Uiso 1.000000
Al Al17 0.518604 0.057025 0.750000 0.013725 Uiso 1.000000
Al Al17 0.518604 0.077030 0.750000 0.013725 Uiso 1.000000
Al Al17 0.499578 0.083212 0.750000 0.013725 Uiso 1.000000
Al Al17 0.499578 0.267750 0.750000 0.013725 Uiso 1.000000
Al Al17 0.518604 0.273932 0.750000 0.013725 Uiso 1.000000
Al Al17 0.518604 0.293937 0.750000 0.013725 Uiso 1.000000
Al Al17 0.499578 0.300119 0.750000 0.013725 Uiso 1.000000
Al Al17 0.499578 0.618712 0.750000 0.013725 Uiso 1.000000
Al Al17 0.518604 0.624894 0.750000 0.013725 Uiso 1.000000
Al Al17 0.518604 0.644899 0.750000 0.013725 Uiso 1.000000
Al Al17 0.499578 0.651081 0.750000 0.013725 Uiso 1.000000
Al Al17 0.499578 0.835619 0.750000 0.013725 Uiso 1.000000
Al Al17 0.518604 0.841800 0.750000 0.013725 Uiso 1.000000
Al Al17 0.518604 0.861805 0.750000 0.013725 Uiso 1.000000
Al Al17 0.499578 0.867987 0.750000 0.013725 Uiso 1.000000
Al Al17 0.615314 0.108453 0.750000 0.013725 Uiso 1.000000
Al Al17 0.615314 0.242509 0.750000 0.013725 Uiso 1.000000
Al Al17 0.615314 0.459415 0.750000 0.013725 Uiso 1.000000
Al Al17 0.615314 0.676322 0.750000 0.013725 Uiso 1.000000
Al Al17 0.615314 0.810378 0.750000 0.013725 Uiso 1.000000
Al Al17 0.627072 0.092269 0.750000 0.013725 Uiso 1.000000
Al Al17 0.646098 0.098451 0.750000 0.013725 Uiso 1.000000
Al Al17 0.646098 0.118456 0.750000 0.013725 Uiso 1.000000
Al Al17 0.627072 0.124638 0.750000 0.013725 Uiso 1.000000
Al Al17 0.627072 0.226324 0.750000 0.013725 Uiso 1.000000
Al Al17 0.646098 0.232506 0.750000 0.013725 Uiso 1.000000
Al Al17 0.646098 0.252511 0.750000 0.013725 Uiso 1.000000
Al Al17 0.627072 0.258693 0.750000 0.013725 Uiso 1.000000
Al Al17 0.627072 0.443231 0.750000 0.013725 Uiso 1.000000
Al Al17 0.646098 0.449413 0.750000 0.013725 Uiso 1.000000
Al Al17 0.646098 0.469418 0.750000 0.013725 Uiso 1.000000
Al Al17 0.627072 0.475600 0.750000 0.013725 Uiso 1.000000
Al Al17 0.627072 0.660138 0.750000 0.013725 Uiso 1.000000
Al Al17 0.646098 0.666319 0.750000 0.013725 Uiso 1.000000
Al Al17 0.646098 0.686324 0.750000 0.013725 Uiso 1.000000
Al Al17 0.627072 0.692506 0.750000 0.013725 Uiso 1.000000
Al Al17 0.627072 0.794193 0.750000 0.013725 Uiso 1.000000
Al Al17 0.646098 0.800375 0.750000 0.013725 Uiso 1.000000
Al Al17 0.646098 0.820380 0.750000 0.013725 Uiso 1.000000
Al Al17 0.627072 0.826562 0.750000 0.013725 Uiso 1.000000
Al Al17 0.821604 0.175481 0.750000 0.013725 Uiso 1.000000
Al Al17 0.821604 0.526443 0.750000 0.013725 Uiso 1.000000
Al Al17 0.821604 0.743350 0.750000 0.013725 Uiso 1.000000
Al Al17 0.833363 0.159297 0.750000 0.013725 Uiso 1.000000
Al Al17 0.852389 0.165479 0.750000 0.013725 Uiso 1.000000
Al Al17 0.852389 0.185484 0.750000 0.013725 Uiso 1.000000
Al Al17 0.833363 0.191665 0.750000 0.013725 Uiso 1.000000
Al Al17 0.833363 0.510259 0.750000 0.013725 Uiso 1.000000
Al Al17 0.852389 0.516441 0.750000 0.013725 Uiso 1.000000
Al Al17 0.852389 0.536446 0.750000 0.013725 Uiso 1.000000
Al Al17 0.833363 0.542628 0.750000 0.013725 Uiso 1.000000
Al Al17 0.833363 0.727165 0.750000 0.013725 Uiso 1.000000
Al Al17 0.852389 0.733347 0.750000 0.013725 Uiso 1.000000
Al Al17 0.852389 0.753352 0.750000 0.013725 Uiso 1.000000
Al Al17 0.833363 0.759534 0.750000 0.013725 Uiso 1.000000
Al Al17 0.949099 0.000000 0.750000 0.013725 Uiso 1.000000
Al Al17 0.949099 0.350962 0.750000 0.013725 Uiso 1.000000
Al Al17 0.949099 0.567869 0.750000 0.013725 Uiso 1.000000
Al Al17 0.949099 0.918831 0.750000 0.013725 Uiso 1.000000
Al Al17 0.979883 0.010003 0.750000 0.013725 Uiso 1.000000
Al Al17 0.960857 0.016184 0.750000 0.013725 Uiso 1.000000
Al Al17 0.960857 0.334778 0.750000 0.013725 Uiso 1.000000
Al Al17 0.979883 0.340960 0.750000 0.013725 Uiso 1.000000
Al Al17 0.979883 0.360965 0.750000 0.013725 Uiso 1.000000
Al Al17 0.960857 0.367147 0.750000 0.013725 Uiso 1.000000
Al Al17 0.960857 0.551684 0.750000 0.013725 Uiso 1.000000
Al Al17 0.979883 0.557866 0.750000 0.013725 Uiso 1.000000
Al Al17 0.979883 0.577871 0.750000 0.013725 Uiso 1.000000
Al Al17 0.960857 0.584053 0.750000 0.013725 Uiso 1.000000
Al Al17 0.960857 0.902646 0.750000 0.013725 Uiso 1.000000
Al Al17 0.979883 0.908828 0.750000 0.013725 Uiso 1.000000
Al Al17 0.979883 0.928833 0.750000 0.013725 Uiso 1.000000
Al Al17 0.960857 0.935015 0.750000 0.013725 Uiso 1.000000
Al Al18a 0.038794 0.009021 0.250000 0.028784 Uiso 0.383685
Al Al18a 0.020567 0.034107 0.250000 0.028784 Uiso 0.383685
Al Al18a 0.003409 0.039682 0.250000 0.028784 Uiso 0.383685
Al Al18a 0.003409 0.177224 0.250000 0.028784 Uiso 0.383685
Al Al18a 0.020567 0.182799 0.250000 0.028784 Uiso 0.383685
Al Al18a 0.038794 0.207886 0.250000 0.028784 Uiso 0.383685
Al Al18a 0.038794 0.225927 0.250000 0.028784 Uiso 0.383685
Al Al18a 0.020567 0.251014 0.250000 0.028784 Uiso 0.383685
Al Al18a 0.003409 0.256589 0.250000 0.028784 Uiso 0.383685
Al Al18a 0.003409 0.311280 0.250000 0.028784 Uiso 0.383685
Al Al18a 0.020567 0.316855 0.250000 0.028784 Uiso 0.383685
Al Al18a 0.038794 0.341942 0.250000 0.028784 Uiso 0.383685
Al Al18a 0.038794 0.359983 0.250000 0.028784 Uiso 0.383685
Al Al18a 0.020567 0.385070 0.250000 0.028784 Uiso 0.383685
Al Al18a 0.003409 0.390645 0.250000 0.028784 Uiso 0.383685
Al Al18a 0.042109 0.443911 0.250000 0.028784 Uiso 0.383685
Al Al18a 0.042109 0.474920 0.250000 0.028784 Uiso 0.383685
Al Al18a 0.003409 0.528186 0.250000 0.028784 Uiso 0.383685
Al Al18a 0.020567 0.533761 0.250000 0.028784 Uiso 0.383685
Al Al18a 0.038794 0.558848 0.250000 0.028784 Uiso 0.383685
Al Al18a 0.038794 0.576889 0.250000 0.028784 Uiso 0.383685
Al Al18a 0.020567 0.601976 0.250000 0.028784 Uiso 0.383685
Al Al18a 0.003409 0.607551 0.250000 0.028784 Uiso 0.383685
Al Al18a 0.003409 0.662242 0.250000 0.028784 Uiso 0.383685
Al Al18a 0.020567 0.667817 0.250000 0.028784 Uiso 0.383685
Al Al18a 0.038794 0.692904 0.250000 0.028784 Uiso 0.383685
Al Al18a 0.038794 0.710945 0.250000 0.028784 Uiso 0.383685
Al Al18a 0.020567 0.736032 0.250000 0.028784 Uiso 0.383685
Al Al18a 0.003409 0.741607 0.250000 0.028784 Uiso 0.383685
Al Al18a 0.003409 0.879148 0.250000 0.028784 Uiso 0.383685
Al Al18a 0.020567 0.884723 0.250000 0.028784 Uiso 0.383685
Al Al18a 0.038794 0.909810 0.250000 0.028784 Uiso 0.383685
Al Al18a 0.038794 0.927851 0.250000 0.028784 Uiso 0.383685
Al Al18a 0.020567 0.952938 0.250000 0.028784 Uiso 0.383685
Al Al18a 0.003409 0.958513 0.250000 0.028784 Uiso 0.383685
Al Al18a 0.090808 0.159976 0.250000 0.028784 Uiso 0.383685
Al Al18a 0.090808 0.190986 0.250000 0.028784 Uiso 0.383685
Al Al18a 0.052713 0.429315 0.250000 0.028784 Uiso 0.383685
Al Al18a 0.052713 0.489516 0.250000 0.028784 Uiso 0.383685
Al Al18a 0.090808 0.727845 0.250000 0.028784 Uiso 0.383685
Al Al18a 0.090808 0.758854 0.250000 0.028784 Uiso 0.383685
Al Al18a 0.101412 0.145381 0.250000 0.028784 Uiso 0.383685
Al Al18a 0.101412 0.205581 0.250000 0.028784 Uiso 0.383685
Al Al18a 0.082205 0.419733 0.250000 0.028784 Uiso 0.383685
Al Al18a 0.099363 0.425308 0.250000 0.028784 Uiso 0.383685
Al Al18a 0.117590 0.450395 0.250000 0.028784 Uiso 0.383685
Al Al18a 0.117590 0.468436 0.250000 0.028784 Uiso 0.383685
Al Al18a 0.099363 0.493523 0.250000 0.028784 Uiso 0.383685
Al Al18a 0.082205 0.499098 0.250000 0.028784 Uiso 0.383685
Al Al18a 0.101412 0.713250 0.250000 0.028784 Uiso 0.383685
Al Al18a 0.101412 0.773450 0.250000 0.028784 Uiso 0.383685
Al Al18a 0.169603 0.051523 0.250000 0.028784 Uiso 0.383685
Al Al18a 0.169603 0.082532 0.250000 0.028784 Uiso 0.383685
Al Al18a 0.130903 0.135799 0.250000 0.028784 Uiso 0.383685
Al Al18a 0.148061 0.141374 0.250000 0.028784 Uiso 0.383685
Al Al18a 0.166288 0.166461 0.250000 0.028784 Uiso 0.383685
Al Al18a 0.166288 0.184502 0.250000 0.028784 Uiso 0.383685
Al Al18a 0.148061 0.209589 0.250000 0.028784 Uiso 0.383685
Al Al18a 0.130903 0.215164 0.250000 0.028784 Uiso 0.383685
Al Al18a 0.169603 0.268430 0.250000 0.028784 Uiso 0.383685
Al Al18a 0.169603 0.299439 0.250000 0.028784 Uiso 0.383685
Al Al18a 0.169603 0.402485 0.250000 0.028784 Uiso 0.383685
Al Al18a 0.169603 0.433495 0.250000 0.028784 Uiso 0.383685
Al Al18a 0.169603 0.619392 0.250000 0.028784 Uiso 0.383685
Al Al18a 0.169603 0.650401 0.250000 0.028784 Uiso 0.383685
Al Al18a 0.130903 0.703667 0.250000 0.028784 Uiso 0.383685
Al Al18a 0.148061 0.709242 0.250000 0.028784 Uiso 0.383685
Al Al18a 0.166288 0.734329 0.250000 0.028784 Uiso 0.383685
Al Al18a 0.166288 0.752370 0.250000 0.028784 Uiso 0.383685
Al Al18a 0.148061 0.777457 0.250000 0.028784 Uiso 0.383685
Al Al18a 0.130903 0.783032 0.250000 0.028784 Uiso 0.383685
Al Al18a 0.169603 0.836298 0.250000 0.028784 Uiso 0.383685
Al Al18a 0.169603 0.867308 0.250000 0.028784 Uiso 0.383685
Al Al18a 0.169603 0.970354 0.250000 0.028784 Uiso 0.383685
Al Al18a 0.180208 0.036928 0.250000 0.028784 Uiso 0.383685
Al Al18a 0.180208 0.097128 0.250000 0.028784 Uiso 0.383685
Al Al18a 0.180208 0.253834 0.250000 0.028784 Uiso 0.383685
Al Al18a 0.180208 0.314034 0.250000 0.028784 Uiso 0.383685
Al Al18a 0.180208 0.387890 0.250000 0.028784 Uiso 0.383685
Al Al18a 0.180208 0.448090 0.250000 0.028784 Uiso 0.383685
Al Al18a 0.180208 0.604796 0.250000 0.028784 Uiso 0.383685
Al Al18a 0.180208 0.664997 0.250000 0.028784 Uiso 0.383685
Al Al18a 0.180208 0.821703 0.250000 0.028784 Uiso 0.383685
Al Al18a 0.180208 0.881903 0.250000 0.028784 Uiso 0.383685
Al Al18a 0.180208 0.955758 0.250000 0.028784 Uiso 0.383685
Al Al18a 0.209699 0.027345 0.250000 0.028784 Uiso 0.383685
Al Al18a 0.226857 0.032920 0.250000 0.028784 Uiso 0.383685
Al Al18a 0.245084 0.058007 0.250000 0.028784 Uiso 0.383685
Al Al18a 0.245084 0.076048 0.250000 0.028784 Uiso 0.383685
Al Al18a 0.226857 0.101135 0.250000 0.028784 Uiso 0.383685
Al Al18a 0.209699 0.106710 0.250000 0.028784 Uiso 0.383685
Al Al18a 0.209699 0.244252 0.250000 0.028784 Uiso 0.383685
Al Al18a 0.226857 0.249827 0.250000 0.028784 Uiso 0.383685
Al Al18a 0.245084 0.274914 0.250000 0.028784 Uiso 0.383685
Al Al18a 0.245084 0.292955 0.250000 0.028784 Uiso 0.383685
Al Al18a 0.226857 0.318042 0.250000 0.028784 Uiso 0.383685
Al Al18a 0.209699 0.323617 0.250000 0.028784 Uiso 0.383685
Al Al18a 0.209699 0.378307 0.250000 0.028784 Uiso 0.383685
Al Al18a 0.226857 0.383882 0.250000 0.028784 Uiso 0.383685
Al Al18a 0.245084 0.408969 0.250000 0.028784 Uiso 0.383685
Al Al18a 0.245084 0.427010 0.250000 0.028784 Uiso 0.383685
Al Al18a 0.226857 0.452097 0.250000 0.028784 Uiso 0.383685
Al Al18a 0.209699 0.457672 0.250000 0.028784 Uiso 0.383685
Al Al18a 0.209699 0.595214 0.250000 0.028784 Uiso 0.383685
Al Al18a 0.226857 0.600789 0.250000 0.028784 Uiso 0.383685
Al Al18a 0.245084 0.625876 0.250000 0.028784 Uiso 0.383685
Al Al18a 0.245084 0.643917 0.250000 0.028784 Uiso 0.383685
Al Al18a 0.226857 0.669004 0.250000 0.028784 Uiso 0.383685
Al Al18a 0.209699 0.674579 0.250000 0.028784 Uiso 0.383685
Al Al18a 0.209699 0.812121 0.250000 0.028784 Uiso 0.383685
Al Al18a 0.226857 0.817695 0.250000 0.028784 Uiso 0.383685
Al Al18a 0.245084 0.842782 0.250000 0.028784 Uiso 0.383685
Al Al18a 0.245084 0.860824 0.250000 0.028784 Uiso 0.383685
Al Al18a 0.226857 0.885910 0.250000 0.028784 Uiso 0.383685
Al Al18a 0.209699 0.891485 0.250000 0.028784 Uiso 0.383685
Al Al18a 0.209699 0.946176 0.250000 0.028784 Uiso 0.383685
Al Al18a 0.226857 0.951751 0.250000 0.028784 Uiso 0.383685
Al Al18a 0.245084 0.976838 0.250000 0.028784 Uiso 0.383685
Al Al18a 0.245084 0.994879 0.250000 0.028784 Uiso 0.383685
Al Al18a 0.297098 0.092949 0.250000 0.028784 Uiso 0.383685
Al Al18a 0.297098 0.123958 0.250000 0.028784 Uiso 0.383685
Al Al18a 0.297098 0.227004 0.250000 0.028784 Uiso 0.383685
Al Al18a 0.297098 0.258013 0.250000 0.028784 Uiso 0.383685
Al Al18a 0.297098 0.443911 0.250000 0.028784 Uiso 0.383685
Al Al18a 0.297098 0.474920 0.250000 0.028784 Uiso 0.383685
Al Al18a 0.297098 0.660817 0.250000 0.028784 Uiso 0.383685
Al Al18a 0.297098 0.691827 0.250000 0.028784 Uiso 0.383685
Al Al18a 0.297098 0.794873 0.250000 0.028784 Uiso 0.383685
Al Al18a 0.297098 0.825882 0.250000 0.028784 Uiso 0.383685
Al Al18a 0.307702 0.078353 0.250000 0.028784 Uiso 0.383685
Al Al18a 0.307702 0.138553 0.250000 0.028784 Uiso 0.383685
Al Al18a 0.307702 0.212409 0.250000 0.028784 Uiso 0.383685
Al Al18a 0.307702 0.272609 0.250000 0.028784 Uiso 0.383685
Al Al18a 0.307702 0.429315 0.250000 0.028784 Uiso 0.383685
Al Al18a 0.307702 0.489516 0.250000 0.028784 Uiso 0.383685
Al Al18a 0.307702 0.646222 0.250000 0.028784 Uiso 0.383685
Al Al18a 0.307702 0.706422 0.250000 0.028784 Uiso 0.383685
Al Al18a 0.307702 0.780277 0.250000 0.028784 Uiso 0.383685
Al Al18a 0.307702 0.840478 0.250000 0.028784 Uiso 0.383685
Al Al18a 0.307702 0.997184 0.250000 0.028784 Uiso 0.383685
Al Al18a 0.375894 0.015505 0.250000 0.028784 Uiso 0.383685
Al Al18a 0.337194 0.068771 0.250000 0.028784 Uiso 0.383685
Al Al18a 0.354352 0.074346 0.250000 0.028784 Uiso 0.383685
Al Al18a 0.372578 0.099433 0.250000 0.028784 Uiso 0.383685
Al Al18a 0.372578 0.117474 0.250000 0.028784 Uiso 0.383685
Al Al18a 0.354352 0.142561 0.250000 0.028784 Uiso 0.383685
Al Al18a 0.337194 0.148136 0.250000 0.028784 Uiso 0.383685
Al Al18a 0.337194 0.202826 0.250000 0.028784 Uiso 0.383685
Al Al18a 0.354352 0.208401 0.250000 0.028784 Uiso 0.383685
Al Al18a 0.372578 0.233488 0.250000 0.028784 Uiso 0.383685
Al Al18a 0.372578 0.251529 0.250000 0.028784 Uiso 0.383685
Al Al18a 0.354352 0.276616 0.250000 0.028784 Uiso 0.383685
Al Al18a 0.337194 0.282191 0.250000 0.028784 Uiso 0.383685
Al Al18a 0.375894 0.335458 0.250000 0.028784 Uiso 0.383685
Al Al18a 0.375894 0.366467 0.250000 0.028784 Uiso 0.383685
Al Al18a 0.337194 0.419733 0.250000 0.028784 Uiso 0.383685
Al Al18a 0.354352 0.425308 0.250000 0.028784 Uiso 0.383685
Al Al18a 0.372578 0.450395 0.250000 0.028784 Uiso 0.383685
Al Al18a 0.372578 0.468436 0.250000 0.028784 Uiso 0.383685
Al Al18a 0.354352 0.493523 0.250000 0.028784 Uiso 0.383685
Al Al18a 0.337194 0.499098 0.250000 0.028784 Uiso 0.383685
Al Al18a 0.375894 0.552364 0.250000 0.028784 Uiso 0.383685
Al Al18a 0.375894 0.583373 0.250000 0.028784 Uiso 0.383685
Al Al18a 0.337194 0.636639 0.250000 0.028784 Uiso 0.383685
Al Al18a 0.354352 0.642214 0.250000 0.028784 Uiso 0.383685
Al Al18a 0.372578 0.667301 0.250000 0.028784 Uiso 0.383685
Al Al18a 0.372578 0.685342 0.250000 0.028784 Uiso 0.383685
Al Al18a 0.354352 0.710429 0.250000 0.028784 Uiso 0.383685
Al Al18a 0.337194 0.716004 0.250000 0.028784 Uiso 0.383685
Al Al18a 0.337194 0.770695 0.250000 0.028784 Uiso 0.383685
Al Al18a 0.354352 0.776270 0.250000 0.028784 Uiso 0.383685
Al Al18a 0.372578 0.801357 0.250000 0.028784 Uiso 0.383685
Al Al18a 0.372578 0.819398 0.250000 0.028784 Uiso 0.383685
Al Al18a 0.354352 0.844485 0.250000 0.028784 Uiso 0.383685
Al Al18a 0.337194 0.850060 0.250000 0.028784 Uiso 0.383685
Al Al18a 0.375894 0.903326 0.250000 0.028784 Uiso 0.383685
Al Al18a 0.375894 0.934335 0.250000 0.028784 Uiso 0.383685
Al Al18a 0.337194 0.987602 0.250000 0.028784 Uiso 0.383685
Al Al18a 0.354352 0.993177 0.250000 0.028784 Uiso 0.383685
Al Al18a 0.386498 0.030100 0.250000 0.028784 Uiso 0.383685
Al Al18a 0.386498 0.320862 0.250000 0.028784 Uiso 0.383685
Al Al18a 0.386498 0.381062 0.250000 0.028784 Uiso 0.383685
Al Al18a 0.386498 0.537769 0.250000 0.028784 Uiso 0.383685
Al Al18a 0.386498 0.597969 0.250000 0.028784 Uiso 0.383685
Al Al18a 0.386498 0.888731 0.250000 0.028784 Uiso 0.383685
Al Al18a 0.386498 0.948931 0.250000 0.028784 Uiso 0.383685
Al Al18a 0.451374 0.009021 0.250000 0.028784 Uiso 0.383685
Al Al18a 0.433148 0.034107 0.250000 0.028784 Uiso 0.383685
Al Al18a 0.415990 0.039682 0.250000 0.028784 Uiso 0.383685
Al Al18a 0.415990 0.311280 0.250000 0.028784 Uiso 0.383685
Al Al18a 0.433148 0.316855 0.250000 0.028784 Uiso 0.383685
Al Al18a 0.451374 0.341942 0.250000 0.028784 Uiso 0.383685
Al Al18a 0.451374 0.359983 0.250000 0.028784 Uiso 0.383685
Al Al18a 0.433148 0.385070 0.250000 0.028784 Uiso 0.383685
Al Al18a 0.415990 0.390645 0.250000 0.028784 Uiso 0.383685
Al Al18a 0.415990 0.528186 0.250000 0.028784 Uiso 0.383685
Al Al18a 0.433148 0.533761 0.250000 0.028784 Uiso 0.383685
Al Al18a 0.451374 0.558848 0.250000 0.028784 Uiso 0.383685
Al Al18a 0.451374 0.576889 0.250000 0.028784 Uiso 0.383685
Al Al18a 0.433148 0.601976 0.250000 0.028784 Uiso 0.383685
Al Al18a 0.415990 0.607551 0.250000 0.028784 Uiso 0.383685
Al Al18a 0.415990 0.879148 0.250000 0.028784 Uiso 0.383685
Al Al18a 0.433148 0.884723 0.250000 0.028784 Uiso 0.383685
Al Al18a 0.451374 0.909810 0.250000 0.028784 Uiso 0.383685
Al Al18a 0.451374 0.927851 0.250000 0.028784 Uiso 0.383685
Al Al18a 0.433148 0.952938 0.250000 0.028784 Uiso 0.383685
Al Al18a 0.415990 0.958513 0.250000 0.028784 Uiso 0.383685
Al Al18a 0.503388 0.159976 0.250000 0.028784 Uiso 0.383685
Al Al18a 0.503388 0.190986 0.250000 0.028784 Uiso 0.383685
Al Al18a 0.503388 0.376883 0.250000 0.028784 Uiso 0.383685
Al Al18a 0.503388 0.407892 0.250000 0.028784 Uiso 0.383685
Al Al18a 0.503388 0.510939 0.250000 0.028784 Uiso 0.383685
Al Al18a 0.503388 0.541948 0.250000 0.028784 Uiso 0.383685
Al Al18a 0.503388 0.727845 0.250000 0.028784 Uiso 0.383685
Al Al18a 0.503388 0.758854 0.250000 0.028784 Uiso 0.383685
Al Al18a 0.503388 0.944752 0.250000 0.028784 Uiso 0.383685
Al Al18a 0.503388 0.975761 0.250000 0.028784 Uiso 0.383685
Al Al18a 0.513993 0.145381 0.250000 0.028784 Uiso 0.383685
Al Al18a 0.513993 0.205581 0.250000 0.028784 Uiso 0.383685
Al Al18a 0.513993 0.362287 0.250000 0.028784 Uiso 0.383685
Al Al18a 0.513993 0.422488 0.250000 0.028784 Uiso 0.383685
Al Al18a 0.513993 0.496343 0.250000 0.028784 Uiso 0.383685
Al Al18a 0.513993 0.556543 0.250000 0.028784 Uiso 0.383685
Al Al18a 0.513993 0.713250 0.250000 0.028784 Uiso 0.383685
Al Al18a 0.513993 0.773450 0.250000 0.028784 Uiso 0.383685
Al Al18a 0.513993 0.930156 0.250000 0.028784 Uiso 0.383685
Al Al18a 0.513993 0.990356 0.250000 0.028784 Uiso 0.383685
Al Al18a 0.543484 0.135799 0.250000 0.028784 Uiso 0.383685
Al Al18a 0.560642 0.141374 0.250000 0.028784 Uiso 0.383685
Al Al18a 0.578869 0.166461 0.250000 0.028784 Uiso 0.383685
Al Al18a 0.578869 0.184502 0.250000 0.028784 Uiso 0.383685
Al Al18a 0.560642 0.209589 0.250000 0.028784 Uiso 0.383685
Al Al18a 0.543484 0.215164 0.250000 0.028784 Uiso 0.383685
Al Al18a 0.543484 0.352705 0.250000 0.028784 Uiso 0.383685
Al Al18a 0.560642 0.358280 0.250000 0.028784 Uiso 0.383685
Al Al18a 0.578869 0.383367 0.250000 0.028784 Uiso 0.383685
Al Al18a 0.578869 0.401408 0.250000 0.028784 Uiso 0.383685
Al Al18a 0.560642 0.426495 0.250000 0.028784 Uiso 0.383685
Al Al18a 0.543484 0.432070 0.250000 0.028784 Uiso 0.383685
Al Al18a 0.543484 0.486761 0.250000 0.028784 Uiso 0.383685
Al Al18a 0.560642 0.492336 0.250000 0.028784 Uiso 0.383685
Al Al18a 0.578869 0.517423 0.250000 0.028784 Uiso 0.383685
Al Al18a 0.578869 0.535464 0.250000 0.028784 Uiso 0.383685
Al Al18a 0.560642 0.560551 0.250000 0.028784 Uiso 0.383685
Al Al18a 0.543484 0.566126 0.250000 0.028784 Uiso 0.383685
Al Al18a 0.543484 0.703667 0.250000 0.028784 Uiso 0.383685
Al Al18a 0.560642 0.709242 0.250000 0.028784 Uiso 0.383685
Al Al18a 0.578869 0.734329 0.250000 0.028784 Uiso 0.383685
Al Al18a 0.578869 0.752370 0.250000 0.028784 Uiso 0.383685
Al Al18a 0.560642 0.777457 0.250000 0.028784 Uiso 0.383685
Al Al18a 0.543484 0.783032 0.250000 0.028784 Uiso 0.383685
Al Al18a 0.543484 0.920574 0.250000 0.028784 Uiso 0.383685
Al Al18a 0.560642 0.926149 0.250000 0.028784 Uiso 0.383685
Al Al18a 0.578869 0.951236 0.250000 0.028784 Uiso 0.383685
Al Al18a 0.578869 0.969277 0.250000 0.028784 Uiso 0.383685
Al Al18a 0.560642 0.994364 0.250000 0.028784 Uiso 0.383685
Al Al18a 0.543484 0.999939 0.250000 0.028784 Uiso 0.383685
Al Al18a 0.630883 0.015505 0.250000 0.028784 Uiso 0.383685
Al Al18a 0.630883 0.335458 0.250000 0.028784 Uiso 0.383685
Al Al18a 0.630883 0.366467 0.250000 0.028784 Uiso 0.383685
Al Al18a 0.630883 0.552364 0.250000 0.028784 Uiso 0.383685
Al Al18a 0.630883 0.583373 0.250000 0.028784 Uiso 0.383685
Al Al18a 0.630883 0.903326 0.250000 0.028784 Uiso 0.383685
Al Al18a 0.630883 0.934335 0.250000 0.028784 Uiso 0.383685
Al Al18a 0.641487 0.030100 0.250000 0.028784 Uiso 0.383685
Al Al18a 0.641487 0.320862 0.250000 0.028784 Uiso 0.383685
Al Al18a 0.641487 0.381062 0.250000 0.028784 Uiso 0.383685
Al Al18a 0.641487 0.537769 0.250000 0.028784 Uiso 0.383685
Al Al18a 0.641487 0.597969 0.250000 0.028784 Uiso 0.383685
Al Al18a 0.641487 0.888731 0.250000 0.028784 Uiso 0.383685
Al Al18a 0.641487 0.948931 0.250000 0.028784 Uiso 0.383685
Al Al18a 0.706363 0.009021 0.250000 0.028784 Uiso 0.383685
Al Al18a 0.688137 0.034107 0.250000 0.028784 Uiso 0.383685
Al Al18a 0.670979 0.039682 0.250000 0.028784 Uiso 0.383685
Al Al18a 0.709679 0.092949 0.250000 0.028784 Uiso 0.383685
Al Al18a 0.709679 0.123958 0.250000 0.028784 Uiso 0.383685
Al Al18a 0.709679 0.227004 0.250000 0.028784 Uiso 0.383685
Al Al18a 0.709679 0.258013 0.250000 0.028784 Uiso 0.383685
Al Al18a 0.670979 0.311280 0.250000 0.028784 Uiso 0.383685
Al Al18a 0.688137 0.316855 0.250000 0.028784 Uiso 0.383685
Al Al18a 0.706363 0.341942 0.250000 0.028784 Uiso 0.383685
Al Al18a 0.706363 0.359983 0.250000 0.028784 Uiso 0.383685
Al Al18a 0.688137 0.385070 0.250000 0.028784 Uiso 0.383685
Al Al18a 0.670979 0.390645 0.250000 0.028784 Uiso 0.383685
Al Al18a 0.709679 0.443911 0.250000 0.028784 Uiso 0.383685
Al Al18a 0.709679 0.474920 0.250000 0.028784 Uiso 0.383685
Al Al18a 0.670979 0.528186 0.250000 0.028784 Uiso 0.383685
Al Al18a 0.688137 0.533761 0.250000 0.028784 Uiso 0.383685
Al Al18a 0.706363 0.558848 0.250000 0.028784 Uiso 0.383685
Al Al18a 0.706363 0.576889 0.250000 0.028784 Uiso 0.383685
Al Al18a 0.688137 0.601976 0.250000 0.028784 Uiso 0.383685
Al Al18a 0.670979 0.607551 0.250000 0.028784 Uiso 0.383685
Al Al18a 0.709679 0.660817 0.250000 0.028784 Uiso 0.383685
Al Al18a 0.709679 0.691827 0.250000 0.028784 Uiso 0.383685
Al Al18a 0.709679 0.794873 0.250000 0.028784 Uiso 0.383685
Al Al18a 0.709679 0.825882 0.250000 0.028784 Uiso 0.383685
Al Al18a 0.670979 0.879148 0.250000 0.028784 Uiso 0.383685
Al Al18a 0.688137 0.884723 0.250000 0.028784 Uiso 0.383685
Al Al18a 0.706363 0.909810 0.250000 0.028784 Uiso 0.383685
Al Al18a 0.706363 0.927851 0.250000 0.028784 Uiso 0.383685
Al Al18a 0.688137 0.952938 0.250000 0.028784 Uiso 0.383685
Al Al18a 0.670979 0.958513 0.250000 0.028784 Uiso 0.383685
Al Al18a 0.720283 0.078353 0.250000 0.028784 Uiso 0.383685
Al Al18a 0.720283 0.138553 0.250000 0.028784 Uiso 0.383685
Al Al18a 0.720283 0.212409 0.250000 0.028784 Uiso 0.383685
Al Al18a 0.720283 0.272609 0.250000 0.028784 Uiso 0.383685
Al Al18a 0.720283 0.429315 0.250000 0.028784 Uiso 0.383685
Al Al18a 0.720283 0.489516 0.250000 0.028784 Uiso 0.383685
Al Al18a 0.720283 0.646222 0.250000 0.028784 Uiso 0.383685
Al Al18a 0.720283 0.706422 0.250000 0.028784 Uiso 0.383685
Al Al18a 0.720283 0.780277 0.250000 0.028784 Uiso 0.383685
Al Al18a 0.720283 0.840478 0.250000 0.028784 Uiso 0.383685
Al Al18a 0.720283 0.997184 0.250000 0.028784 Uiso 0.383685
Al Al18a 0.749774 0.068771 0.250000 0.028784 Uiso 0.383685
Al Al18a 0.766932 0.074346 0.250000 0.028784 Uiso 0.383685
Al Al18a 0.785159 0.099433 0.250000 0.028784 Uiso 0.383685
Al Al18a 0.785159 0.117474 0.250000 0.028784 Uiso 0.383685
Al Al18a 0.766932 0.142561 0.250000 0.028784 Uiso 0.383685
Al Al18a 0.749774 0.148136 0.250000 0.028784 Uiso 0.383685
Al Al18a 0.749774 0.202826 0.250000 0.028784 Uiso 0.383685
Al Al18a 0.766932 0.208401 0.250000 0.028784 Uiso 0.383685
Al Al18a 0.785159 0.233488 0.250000 0.028784 Uiso 0.383685
Al Al18a 0.785159 0.251529 0.250000 0.028784 Uiso 0.383685
Al Al18a 0.766932 0.276616 0.250000 0.028784 Uiso 0.383685
Al Al18a 0.749774 0.282191 0.250000 0.028784 Uiso 0.383685
Al Al18a 0.749774 0.419733 0.250000 0.028784 Uiso 0.383685
Al Al18a 0.766932 0.425308 0.250000 0.028784 Uiso 0.383685
Al Al18a 0.785159 0.450395 0.250000 0.028784 Uiso 0.383685
Al Al18a 0.785159 0.468436 0.250000 0.028784 Uiso 0.383685
Al Al18a 0.766932 0.493523 0.250000 0.028784 Uiso 0.383685
Al Al18a 0.749774 0.499098 0.250000 0.028784 Uiso 0.383685
Al Al18a 0.749774 0.636639 0.250000 0.028784 Uiso 0.383685
Al Al18a 0.766932 0.642214 0.250000 0.028784 Uiso 0.383685
Al Al18a 0.785159 0.667301 0.250000 0.028784 Uiso 0.383685
Al Al18a 0.785159 0.685342 0.250000 0.028784 Uiso 0.383685
Al Al18a 0.766932 0.710429 0.250000 0.028784 Uiso 0.383685
Al Al18a 0.749774 0.716004 0.250000 0.028784 Uiso 0.383685
Al Al18a 0.749774 0.770695 0.250000 0.028784 Uiso 0.383685
Al Al18a 0.766932 0.776270 0.250000 0.028784 Uiso 0.383685
Al Al18a 0.785159 0.801357 0.250000 0.028784 Uiso 0.383685
Al Al18a 0.785159 0.819398 0.250000 0.028784 Uiso 0.383685
Al Al18a 0.766932 0.844485 0.250000 0.028784 Uiso 0.383685
Al Al18a 0.749774 0.850060 0.250000 0.028784 Uiso 0.383685
Al Al18a 0.749774 0.987602 0.250000 0.028784 Uiso 0.383685
Al Al18a 0.766932 0.993177 0.250000 0.028784 Uiso 0.383685
Al Al18a 0.837173 0.051523 0.250000 0.028784 Uiso 0.383685
Al Al18a 0.837173 0.082532 0.250000 0.028784 Uiso 0.383685
Al Al18a 0.837173 0.268430 0.250000 0.028784 Uiso 0.383685
Al Al18a 0.837173 0.299439 0.250000 0.028784 Uiso 0.383685
Al Al18a 0.837173 0.402485 0.250000 0.028784 Uiso 0.383685
Al Al18a 0.837173 0.433495 0.250000 0.028784 Uiso 0.383685
Al Al18a 0.837173 0.619392 0.250000 0.028784 Uiso 0.383685
Al Al18a 0.837173 0.650401 0.250000 0.028784 Uiso 0.383685
Al Al18a 0.837173 0.836298 0.250000 0.028784 Uiso 0.383685
Al Al18a 0.837173 0.867308 0.250000 0.028784 Uiso 0.383685
Al Al18a 0.837173 0.970354 0.250000 0.028784 Uiso 0.383685
Al Al18a 0.847777 0.036928 0.250000 0.028784 Uiso 0.383685
Al Al18a 0.847777 0.097128 0.250000 0.028784 Uiso 0.383685
Al Al18a 0.847777 0.253834 0.250000 0.028784 Uiso 0.383685
Al Al18a 0.847777 0.314034 0.250000 0.028784 Uiso 0.383685
Al Al18a 0.847777 0.387890 0.250000 0.028784 Uiso 0.383685
Al Al18a 0.847777 0.448090 0.250000 0.028784 Uiso 0.383685
Al Al18a 0.847777 0.604796 0.250000 0.028784 Uiso 0.383685
Al Al18a 0.847777 0.664997 0.250000 0.028784 Uiso 0.383685
Al Al18a 0.847777 0.821703 0.250000 0.028784 Uiso 0.383685
Al Al18a 0.847777 0.881903 0.250000 0.028784 Uiso 0.383685
Al Al18a 0.847777 0.955758 0.250000 0.028784 Uiso 0.383685
Al Al18a 0.877269 0.027345 0.250000 0.028784 Uiso 0.383685
Al Al18a 0.894427 0.032920 0.250000 0.028784 Uiso 0.383685
Al Al18a 0.912654 0.058007 0.250000 0.028784 Uiso 0.383685
Al Al18a 0.912654 0.076048 0.250000 0.028784 Uiso 0.383685
Al Al18a 0.894427 0.101135 0.250000 0.028784 Uiso 0.383685
Al Al18a 0.877269 0.106710 0.250000 0.028784 Uiso 0.383685
Al Al18a 0.915969 0.159976 0.250000 0.028784 Uiso 0.383685
Al Al18a 0.915969 0.190986 0.250000 0.028784 Uiso 0.383685
Al Al18a 0.877269 0.244252 0.250000 0.028784 Uiso 0.383685
Al Al18a 0.894427 0.249827 0.250000 0.028784 Uiso 0.383685
Al Al18a 0.912654 0.274914 0.250000 0.028784 Uiso 0.383685
Al Al18a 0.912654 0.292955 0.250000 0.028784 Uiso 0.383685
Al Al18a 0.894427 0.318042 0.250000 0.028784 Uiso 0.383685
Al Al18a 0.877269 0.323617 0.250000 0.028784 Uiso 0.383685
Al Al18a 0.877269 0.378307 0.250000 0.028784 Uiso 0.383685
Al Al18a 0.894427 0.383882 0.250000 0.028784 Uiso 0.383685
Al Al18a 0.912654 0.408969 0.250000 0.028784 Uiso 0.383685
Al Al18a 0.912654 0.427010 0.250000 0.028784 Uiso 0.383685
Al Al18a 0.894427 0.452097 0.250000 0.028784 Uiso 0.383685
Al Al18a 0.877269 0.457672 0.250000 0.028784 Uiso 0.383685
Al Al18a 0.877269 0.595214 0.250000 0.028784 Uiso 0.383685
Al Al18a 0.894427 0.600789 0.250000 0.028784 Uiso 0.383685
Al Al18a 0.912654 0.625876 0.250000 0.028784 Uiso 0.383685
Al Al18a 0.912654 0.643917 0.250000 0.028784 Uiso 0.383685
Al Al18a 0.894427 0.669004 0.250000 0.028784 Uiso 0.383685
Al Al18a 0.877269 0.674579 0.250000 0.028784 Uiso 0.383685
Al Al18a 0.915969 0.727845 0.250000 0.028784 Uiso 0.383685
Al Al18a 0.915969 0.758854 0.250000 0.028784 Uiso 0.383685
Al Al18a 0.877269 0.812121 0.250000 0.028784 Uiso 0.383685
Al Al18a 0.894427 0.817695 0.250000 0.028784 Uiso 0.383685
Al Al18a 0.912654 0.842782 0.250000 0.028784 Uiso 0.383685
Al Al18a 0.912654 0.860824 0.250000 0.028784 Uiso 0.383685
Al Al18a 0.894427 0.885910 0.250000 0.028784 Uiso 0.383685
Al Al18a 0.877269 0.891485 0.250000 0.028784 Uiso 0.383685
Al Al18a 0.877269 0.946176 0.250000 0.028784 Uiso 0.383685
Al Al18a 0.894427 0.951751 0.250000 0.028784 Uiso 0.383685
Al Al18a 0.912654 0.976838 0.250000 0.028784 Uiso 0.383685
Al Al18a 0.912654 0.994879 0.250000 0.028784 Uiso 0.383685
Al Al18a 0.926573 0.145381 0.250000 0.028784 Uiso 0.383685
Al Al18a 0.926573 0.205581 0.250000 0.028784 Uiso 0.383685
Al Al18a 0.964668 0.443911 0.250000 0.028784 Uiso 0.383685
Al Al18a 0.964668 0.474920 0.250000 0.028784 Uiso 0.383685
Al Al18a 0.926573 0.713250 0.250000 0.028784 Uiso 0.383685
Al Al18a 0.926573 0.773450 0.250000 0.028784 Uiso 0.383685
Al Al18a 0.956065 0.135799 0.250000 0.028784 Uiso 0.383685
Al Al18a 0.973223 0.141374 0.250000 0.028784 Uiso 0.383685
Al Al18a 0.991450 0.166461 0.250000 0.028784 Uiso 0.383685
Al Al18a 0.991450 0.184502 0.250000 0.028784 Uiso 0.383685
Al Al18a 0.973223 0.209589 0.250000 0.028784 Uiso 0.383685
Al Al18a 0.956065 0.215164 0.250000 0.028784 Uiso 0.383685
Al Al18a 0.975272 0.429315 0.250000 0.028784 Uiso 0.383685
Al Al18a 0.975272 0.489516 0.250000 0.028784 Uiso 0.383685
Al Al18a 0.956065 0.703667 0.250000 0.028784 Uiso 0.383685
Al Al18a 0.973223 0.709242 0.250000 0.028784 Uiso 0.383685
Al Al18a 0.991450 0.734329 0.250000 0.028784 Uiso 0.383685
Al Al18a 0.991450 0.752370 0.250000 0.028784 Uiso 0.383685
Al Al18a 0.973223 0.777457 0.250000 0.028784 Uiso 0.383685
Al Al18a 0.956065 0.783032 0.250000 0.028784 Uiso 0.383685
Al Al18a 0.026083 0.030100 0.750000 0.028784 Uiso 0.383685
Al Al18a 0.026083 0.186806 0.750000 0.028784 Uiso 0.383685
Al Al18a 0.026083 0.247007 0.750000 0.028784 Uiso 0.383685
Al Al18a 0.026083 0.320862 0.750000 0.028784 Uiso 0.383685
Al Al18a 0.026083 0.381062 0.750000 0.028784 Uiso 0.383685
Al Al18a 0.026083 0.537769 0.750000 0.028784 Uiso 0.383685
Al Al18a 0.026083 0.597969 0.750000 0.028784 Uiso 0.383685
Al Al18a 0.026083 0.671824 0.750000 0.028784 Uiso 0.383685
Al Al18a 0.026083 0.732024 0.750000 0.028784 Uiso 0.383685
Al Al18a 0.026083 0.888731 0.750000 0.028784 Uiso 0.383685
Al Al18a 0.026083 0.948931 0.750000 0.028784 Uiso 0.383685
Al Al18a 0.036687 0.015505 0.750000 0.028784 Uiso 0.383685
Al Al18a 0.036687 0.201402 0.750000 0.028784 Uiso 0.383685
Al Al18a 0.036687 0.232411 0.750000 0.028784 Uiso 0.383685
Al Al18a 0.036687 0.335458 0.750000 0.028784 Uiso 0.383685
Al Al18a 0.036687 0.366467 0.750000 0.028784 Uiso 0.383685
Al Al18a 0.075387 0.419733 0.750000 0.028784 Uiso 0.383685
Al Al18a 0.058229 0.425308 0.750000 0.028784 Uiso 0.383685
Al Al18a 0.040002 0.450395 0.750000 0.028784 Uiso 0.383685
Al Al18a 0.040002 0.468436 0.750000 0.028784 Uiso 0.383685
Al Al18a 0.058229 0.493523 0.750000 0.028784 Uiso 0.383685
Al Al18a 0.075387 0.499098 0.750000 0.028784 Uiso 0.383685
Al Al18a 0.036687 0.552364 0.750000 0.028784 Uiso 0.383685
Al Al18a 0.036687 0.583373 0.750000 0.028784 Uiso 0.383685
Al Al18a 0.036687 0.686420 0.750000 0.028784 Uiso 0.383685
Al Al18a 0.036687 0.717429 0.750000 0.028784 Uiso 0.383685
Al Al18a 0.036687 0.903326 0.750000 0.028784 Uiso 0.383685
Al Al18a 0.036687 0.934335 0.750000 0.028784 Uiso 0.383685
Al Al18a 0.124086 0.135799 0.750000 0.028784 Uiso 0.383685
Al Al18a 0.106928 0.141374 0.750000 0.028784 Uiso 0.383685
Al Al18a 0.088701 0.166461 0.750000 0.028784 Uiso 0.383685
Al Al18a 0.088701 0.184502 0.750000 0.028784 Uiso 0.383685
Al Al18a 0.106928 0.209589 0.750000 0.028784 Uiso 0.383685
Al Al18a 0.124086 0.215164 0.750000 0.028784 Uiso 0.383685
Al Al18a 0.104879 0.429315 0.750000 0.028784 Uiso 0.383685
Al Al18a 0.104879 0.489516 0.750000 0.028784 Uiso 0.383685
Al Al18a 0.124086 0.703667 0.750000 0.028784 Uiso 0.383685
Al Al18a 0.106928 0.709242 0.750000 0.028784 Uiso 0.383685
Al Al18a 0.088701 0.734329 0.750000 0.028784 Uiso 0.383685
Al Al18a 0.088701 0.752370 0.750000 0.028784 Uiso 0.383685
Al Al18a 0.106928 0.777457 0.750000 0.028784 Uiso 0.383685
Al Al18a 0.124086 0.783032 0.750000 0.028784 Uiso 0.383685
Al Al18a 0.153577 0.145381 0.750000 0.028784 Uiso 0.383685
Al Al18a 0.153577 0.205581 0.750000 0.028784 Uiso 0.383685
Al Al18a 0.115483 0.443911 0.750000 0.028784 Uiso 0.383685
Al Al18a 0.115483 0.474920 0.750000 0.028784 Uiso 0.383685
Al Al18a 0.153577 0.713250 0.750000 0.028784 Uiso 0.383685
Al Al18a 0.153577 0.773450 0.750000 0.028784 Uiso 0.383685
Al Al18a 0.202881 0.027345 0.750000 0.028784 Uiso 0.383685
Al Al18a 0.185723 0.032920 0.750000 0.028784 Uiso 0.383685
Al Al18a 0.167497 0.058007 0.750000 0.028784 Uiso 0.383685
Al Al18a 0.167497 0.076048 0.750000 0.028784 Uiso 0.383685
Al Al18a 0.185723 0.101135 0.750000 0.028784 Uiso 0.383685
Al Al18a 0.202881 0.106710 0.750000 0.028784 Uiso 0.383685
Al Al18a 0.164181 0.159976 0.750000 0.028784 Uiso 0.383685
Al Al18a 0.164181 0.190986 0.750000 0.028784 Uiso 0.383685
Al Al18a 0.202881 0.244252 0.750000 0.028784 Uiso 0.383685
Al Al18a 0.185723 0.249827 0.750000 0.028784 Uiso 0.383685
Al Al18a 0.167497 0.274914 0.750000 0.028784 Uiso 0.383685
Al Al18a 0.167497 0.292955 0.750000 0.028784 Uiso 0.383685
Al Al18a 0.185723 0.318042 0.750000 0.028784 Uiso 0.383685
Al Al18a 0.202881 0.323617 0.750000 0.028784 Uiso 0.383685
Al Al18a 0.202881 0.378307 0.750000 0.028784 Uiso 0.383685
Al Al18a 0.185723 0.383882 0.750000 0.028784 Uiso 0.383685
Al Al18a 0.167497 0.408969 0.750000 0.028784 Uiso 0.383685
Al Al18a 0.167497 0.427010 0.750000 0.028784 Uiso 0.383685
Al Al18a 0.185723 0.452097 0.750000 0.028784 Uiso 0.383685
Al Al18a 0.202881 0.457672 0.750000 0.028784 Uiso 0.383685
Al Al18a 0.202881 0.595214 0.750000 0.028784 Uiso 0.383685
Al Al18a 0.185723 0.600789 0.750000 0.028784 Uiso 0.383685
Al Al18a 0.167497 0.625876 0.750000 0.028784 Uiso 0.383685
Al Al18a 0.167497 0.643917 0.750000 0.028784 Uiso 0.383685
Al Al18a 0.185723 0.669004 0.750000 0.028784 Uiso 0.383685
Al Al18a 0.202881 0.674579 0.750000 0.028784 Uiso 0.383685
Al Al18a 0.164181 0.727845 0.750000 0.028784 Uiso 0.383685
Al Al18a 0.164181 0.758854 0.750000 0.028784 Uiso 0.383685
Al Al18a 0.202881 0.812121 0.750000 0.028784 Uiso 0.383685
Al Al18a 0.185723 0.817695 0.750000 0.028784 Uiso 0.383685
Al Al18a 0.167497 0.842782 0.750000 0.028784 Uiso 0.383685
Al Al18a 0.167497 0.860824 0.750000 0.028784 Uiso 0.383685
Al Al18a 0.185723 0.885910 0.750000 0.028784 Uiso 0.383685
Al Al18a 0.202881 0.891485 0.750000 0.028784 Uiso 0.383685
Al Al18a 0.202881 0.946176 0.750000 0.028784 Uiso 0.383685
Al Al18a 0.185723 0.951751 0.750000 0.028784 Uiso 0.383685
Al Al18a 0.167497 0.976838 0.750000 0.028784 Uiso 0.383685
Al Al18a 0.167497 0.994879 0.750000 0.028784 Uiso 0.383685
Al Al18a 0.232373 0.036928 0.750000 0.028784 Uiso 0.383685
Al Al18a 0.232373 0.097128 0.750000 0.028784 Uiso 0.383685
Al Al18a 0.232373 0.253834 0.750000 0.028784 Uiso 0.383685
Al Al18a 0.232373 0.314034 0.750000 0.028784 Uiso 0.383685
Al Al18a 0.232373 0.387890 0.750000 0.028784 Uiso 0.383685
Al Al18a 0.232373 0.448090 0.750000 0.028784 Uiso 0.383685
Al Al18a 0.232373 0.604796 0.750000 0.028784 Uiso 0.383685
Al Al18a 0.232373 0.664997 0.750000 0.028784 Uiso 0.383685
Al Al18a 0.232373 0.821703 0.750000 0.028784 Uiso 0.383685
Al Al18a 0.232373 0.881903 0.750000 0.028784 Uiso 0.383685
Al Al18a 0.232373 0.955758 0.750000 0.028784 Uiso 0.383685
Al Al18a 0.242977 0.051523 0.750000 0.028784 Uiso 0.383685
Al Al18a 0.242977 0.082532 0.750000 0.028784 Uiso 0.383685
Al Al18a 0.242977 0.268430 0.750000 0.028784 Uiso 0.383685
Al Al18a 0.242977 0.299439 0.750000 0.028784 Uiso 0.383685
Al Al18a 0.242977 0.402485 0.750000 0.028784 Uiso 0.383685
Al Al18a 0.242977 0.433495 0.750000 0.028784 Uiso 0.383685
Al Al18a 0.242977 0.619392 0.750000 0.028784 Uiso 0.383685
Al Al18a 0.242977 0.650401 0.750000 0.028784 Uiso 0.383685
Al Al18a 0.242977 0.836298 0.750000 0.028784 Uiso 0.383685
Al Al18a 0.242977 0.867308 0.750000 0.028784 Uiso 0.383685
Al Al18a 0.242977 0.970354 0.750000 0.028784 Uiso 0.383685
Al Al18a 0.330376 0.068771 0.750000 0.028784 Uiso 0.383685
Al Al18a 0.313218 0.074346 0.750000 0.028784 Uiso 0.383685
Al Al18a 0.294991 0.099433 0.750000 0.028784 Uiso 0.383685
Al Al18a 0.294991 0.117474 0.750000 0.028784 Uiso 0.383685
Al Al18a 0.313218 0.142561 0.750000 0.028784 Uiso 0.383685
Al Al18a 0.330376 0.148136 0.750000 0.028784 Uiso 0.383685
Al Al18a 0.330376 0.202826 0.750000 0.028784 Uiso 0.383685
Al Al18a 0.313218 0.208401 0.750000 0.028784 Uiso 0.383685
Al Al18a 0.294991 0.233488 0.750000 0.028784 Uiso 0.383685
Al Al18a 0.294991 0.251529 0.750000 0.028784 Uiso 0.383685
Al Al18a 0.313218 0.276616 0.750000 0.028784 Uiso 0.383685
Al Al18a 0.330376 0.282191 0.750000 0.028784 Uiso 0.383685
Al Al18a 0.330376 0.419733 0.750000 0.028784 Uiso 0.383685
Al Al18a 0.313218 0.425308 0.750000 0.028784 Uiso 0.383685
Al Al18a 0.294991 0.450395 0.750000 0.028784 Uiso 0.383685
Al Al18a 0.294991 0.468436 0.750000 0.028784 Uiso 0.383685
Al Al18a 0.313218 0.493523 0.750000 0.028784 Uiso 0.383685
Al Al18a 0.330376 0.499098 0.750000 0.028784 Uiso 0.383685
Al Al18a 0.330376 0.636639 0.750000 0.028784 Uiso 0.383685
Al Al18a 0.313218 0.642214 0.750000 0.028784 Uiso 0.383685
Al Al18a 0.294991 0.667301 0.750000 0.028784 Uiso 0.383685
Al Al18a 0.294991 0.685342 0.750000 0.028784 Uiso 0.383685
Al Al18a 0.313218 0.710429 0.750000 0.028784 Uiso 0.383685
Al Al18a 0.330376 0.716004 0.750000 0.028784 Uiso 0.383685
Al Al18a 0.330376 0.770695 0.750000 0.028784 Uiso 0.383685
Al Al18a 0.313218 0.776270 0.750000 0.028784 Uiso 0.383685
Al Al18a 0.294991 0.801357 0.750000 0.028784 Uiso 0.383685
Al Al18a 0.294991 0.819398 0.750000 0.028784 Uiso 0.383685
Al Al18a 0.313218 0.844485 0.750000 0.028784 Uiso 0.383685
Al Al18a 0.330376 0.850060 0.750000 0.028784 Uiso 0.383685
Al Al18a 0.330376 0.987602 0.750000 0.028784 Uiso 0.383685
Al Al18a 0.313218 0.993177 0.750000 0.028784 Uiso 0.383685
Al Al18a 0.359867 0.078353 0.750000 0.028784 Uiso 0.383685
Al Al18a 0.359867 0.138553 0.750000 0.028784 Uiso 0.383685
Al Al18a 0.359867 0.212409 0.750000 0.028784 Uiso 0.383685
Al Al18a 0.359867 0.272609 0.750000 0.028784 Uiso 0.383685
Al Al18a 0.359867 0.429315 0.750000 0.028784 Uiso 0.383685
Al Al18a 0.359867 0.489516 0.750000 0.028784 Uiso 0.383685
Al Al18a 0.359867 0.646222 0.750000 0.028784 Uiso 0.383685
Al Al18a 0.359867 0.706422 0.750000 0.028784 Uiso 0.383685
Al Al18a 0.359867 0.780277 0.750000 0.028784 Uiso 0.383685
Al Al18a 0.359867 0.840478 0.750000 0.028784 Uiso 0.383685
Al Al18a 0.359867 0.997184 0.750000 0.028784 Uiso 0.383685
Al Al18a 0.373787 0.009021 0.750000 0.028784 Uiso 0.383685
Al Al18a 0.392014 0.034107 0.750000 0.028784 Uiso 0.383685
Al Al18a 0.409172 0.039682 0.750000 0.028784 Uiso 0.383685
Al Al18a 0.370472 0.092949 0.750000 0.028784 Uiso 0.383685
Al Al18a 0.370472 0.123958 0.750000 0.028784 Uiso 0.383685
Al Al18a 0.370472 0.227004 0.750000 0.028784 Uiso 0.383685
Al Al18a 0.370472 0.258013 0.750000 0.028784 Uiso 0.383685
Al Al18a 0.409172 0.311280 0.750000 0.028784 Uiso 0.383685
Al Al18a 0.392014 0.316855 0.750000 0.028784 Uiso 0.383685
Al Al18a 0.373787 0.341942 0.750000 0.028784 Uiso 0.383685
Al Al18a 0.373787 0.359983 0.750000 0.028784 Uiso 0.383685
Al Al18a 0.392014 0.385070 0.750000 0.028784 Uiso 0.383685
Al Al18a 0.409172 0.390645 0.750000 0.028784 Uiso 0.383685
Al Al18a 0.370472 0.443911 0.750000 0.028784 Uiso 0.383685
Al Al18a 0.370472 0.474920 0.750000 0.028784 Uiso 0.383685
Al Al18a 0.409172 0.528186 0.750000 0.028784 Uiso 0.383685
Al Al18a 0.392014 0.533761 0.750000 0.028784 Uiso 0.383685
Al Al18a 0.373787 0.558848 0.750000 0.028784 Uiso 0.383685
Al Al18a 0.373787 0.576889 0.750000 0.028784 Uiso 0.383685
Al Al18a 0.392014 0.601976 0.750000 0.028784 Uiso 0.383685
Al Al18a 0.409172 0.607551 0.750000 0.028784 Uiso 0.383685
Al Al18a 0.370472 0.660817 0.750000 0.028784 Uiso 0.383685
Al Al18a 0.370472 0.691827 0.750000 0.028784 Uiso 0.383685
Al Al18a 0.370472 0.794873 0.750000 0.028784 Uiso 0.383685
Al Al18a 0.370472 0.825882 0.750000 0.028784 Uiso 0.383685
Al Al18a 0.409172 0.879148 0.750000 0.028784 Uiso 0.383685
Al Al18a 0.392014 0.884723 0.750000 0.028784 Uiso 0.383685
Al Al18a 0.373787 0.909810 0.750000 0.028784 Uiso 0.383685
Al Al18a 0.373787 0.927851 0.750000 0.028784 Uiso 0.383685
Al Al18a 0.392014 0.952938 0.750000 0.028784 Uiso 0.383685
Al Al18a 0.409172 0.958513 0.750000 0.028784 Uiso 0.383685
Al Al18a 0.438663 0.030100 0.750000 0.028784 Uiso 0.383685
Al Al18a 0.438663 0.320862 0.750000 0.028784 Uiso 0.383685
Al Al18a 0.438663 0.381062 0.750000 0.028784 Uiso 0.383685
Al Al18a 0.438663 0.537769 0.750000 0.028784 Uiso 0.383685
Al Al18a 0.438663 0.597969 0.750000 0.028784 Uiso 0.383685
Al Al18a 0.438663 0.888731 0.750000 0.028784 Uiso 0.383685
Al Al18a 0.438663 0.948931 0.750000 0.028784 Uiso 0.383685
Al Al18a 0.449268 0.015505 0.750000 0.028784 Uiso 0.383685
Al Al18a 0.449268 0.335458 0.750000 0.028784 Uiso 0.383685
Al Al18a 0.449268 0.366467 0.750000 0.028784 Uiso 0.383685
Al Al18a 0.449268 0.552364 0.750000 0.028784 Uiso 0.383685
Al Al18a 0.449268 0.583373 0.750000 0.028784 Uiso 0.383685
Al Al18a 0.449268 0.903326 0.750000 0.028784 Uiso 0.383685
Al Al18a 0.449268 0.934335 0.750000 0.028784 Uiso 0.383685
Al Al18a 0.536666 0.135799 0.750000 0.028784 Uiso 0.383685
Al Al18a 0.519508 0.141374 0.750000 0.028784 Uiso 0.383685
Al Al18a 0.501282 0.166461 0.750000 0.028784 Uiso 0.383685
Al Al18a 0.501282 0.184502 0.750000 0.028784 Uiso 0.383685
Al Al18a 0.519508 0.209589 0.750000 0.028784 Uiso 0.383685
Al Al18a 0.536666 0.215164 0.750000 0.028784 Uiso 0.383685
Al Al18a 0.536666 0.352705 0.750000 0.028784 Uiso 0.383685
Al Al18a 0.519508 0.358280 0.750000 0.028784 Uiso 0.383685
Al Al18a 0.501282 0.383367 0.750000 0.028784 Uiso 0.383685
Al Al18a 0.501282 0.401408 0.750000 0.028784 Uiso 0.383685
Al Al18a 0.519508 0.426495 0.750000 0.028784 Uiso 0.383685
Al Al18a 0.536666 0.432070 0.750000 0.028784 Uiso 0.383685
Al Al18a 0.536666 0.486761 0.750000 0.028784 Uiso 0.383685
Al Al18a 0.519508 0.492336 0.750000 0.028784 Uiso 0.383685
Al Al18a 0.501282 0.517423 0.750000 0.028784 Uiso 0.383685
Al Al18a 0.501282 0.535464 0.750000 0.028784 Uiso 0.383685
Al Al18a 0.519508 0.560551 0.750000 0.028784 Uiso 0.383685
Al Al18a 0.536666 0.566126 0.750000 0.028784 Uiso 0.383685
Al Al18a 0.536666 0.703667 0.750000 0.028784 Uiso 0.383685
Al Al18a 0.519508 0.709242 0.750000 0.028784 Uiso 0.383685
Al Al18a 0.501282 0.734329 0.750000 0.028784 Uiso 0.383685
Al Al18a 0.501282 0.752370 0.750000 0.028784 Uiso 0.383685
Al Al18a 0.519508 0.777457 0.750000 0.028784 Uiso 0.383685
Al Al18a 0.536666 0.783032 0.750000 0.028784 Uiso 0.383685
Al Al18a 0.536666 0.920574 0.750000 0.028784 Uiso 0.383685
Al Al18a 0.519508 0.926149 0.750000 0.028784 Uiso 0.383685
Al Al18a 0.501282 0.951236 0.750000 0.028784 Uiso 0.383685
Al Al18a 0.501282 0.969277 0.750000 0.028784 Uiso 0.383685
Al Al18a 0.519508 0.994364 0.750000 0.028784 Uiso 0.383685
Al Al18a 0.536666 0.999939 0.750000 0.028784 Uiso 0.383685
Al Al18a 0.566158 0.145381 0.750000 0.028784 Uiso 0.383685
Al Al18a 0.566158 0.205581 0.750000 0.028784 Uiso 0.383685
Al Al18a 0.566158 0.362287 0.750000 0.028784 Uiso 0.383685
Al Al18a 0.566158 0.422488 0.750000 0.028784 Uiso 0.383685
Al Al18a 0.566158 0.496343 0.750000 0.028784 Uiso 0.383685
Al Al18a 0.566158 0.556543 0.750000 0.028784 Uiso 0.383685
Al Al18a 0.566158 0.713250 0.750000 0.028784 Uiso 0.383685
Al Al18a 0.566158 0.773450 0.750000 0.028784 Uiso 0.383685
Al Al18a 0.566158 0.930156 0.750000 0.028784 Uiso 0.383685
Al Al18a 0.566158 0.990356 0.750000 0.028784 Uiso 0.383685
Al Al18a 0.576762 0.159976 0.750000 0.028784 Uiso 0.383685
Al Al18a 0.576762 0.190986 0.750000 0.028784 Uiso 0.383685
Al Al18a 0.576762 0.376883 0.750000 0.028784 Uiso 0.383685
Al Al18a 0.576762 0.407892 0.750000 0.028784 Uiso 0.383685
Al Al18a 0.576762 0.510939 0.750000 0.028784 Uiso 0.383685
Al Al18a 0.576762 0.541948 0.750000 0.028784 Uiso 0.383685
Al Al18a 0.576762 0.727845 0.750000 0.028784 Uiso 0.383685
Al Al18a 0.576762 0.758854 0.750000 0.028784 Uiso 0.383685
Al Al18a 0.576762 0.944752 0.750000 0.028784 Uiso 0.383685
Al Al18a 0.576762 0.975761 0.750000 0.028784 Uiso 0.383685
Al Al18a 0.628776 0.009021 0.750000 0.028784 Uiso 0.383685
Al Al18a 0.647003 0.034107 0.750000 0.028784 Uiso 0.383685
Al Al18a 0.664161 0.039682 0.750000 0.028784 Uiso 0.383685
Al Al18a 0.664161 0.311280 0.750000 0.028784 Uiso 0.383685
Al Al18a 0.647003 0.316855 0.750000 0.028784 Uiso 0.383685
Al Al18a 0.628776 0.341942 0.750000 0.028784 Uiso 0.383685
Al Al18a 0.628776 0.359983 0.750000 0.028784 Uiso 0.383685
Al Al18a 0.647003 0.385070 0.750000 0.028784 Uiso 0.383685
Al Al18a 0.664161 0.390645 0.750000 0.028784 Uiso 0.383685
Al Al18a 0.664161 0.528186 0.750000 0.028784 Uiso 0.383685
Al Al18a 0.647003 0.533761 0.750000 0.028784 Uiso 0.383685
Al Al18a 0.628776 0.558848 0.750000 0.028784 Uiso 0.383685
Al Al18a 0.628776 0.576889 0.750000 0.028784 Uiso 0.383685
Al Al18a 0.647003 0.601976 0.750000 0.028784 Uiso 0.383685
Al Al18a 0.664161 0.607551 0.750000 0.028784 Uiso 0.383685
Al Al18a 0.664161 0.879148 0.750000 0.028784 Uiso 0.383685
Al Al18a 0.647003 0.884723 0.750000 0.028784 Uiso 0.383685
Al Al18a 0.628776 0.909810 0.750000 0.028784 Uiso 0.383685
Al Al18a 0.628776 0.927851 0.750000 0.028784 Uiso 0.383685
Al Al18a 0.647003 0.952938 0.750000 0.028784 Uiso 0.383685
Al Al18a 0.664161 0.958513 0.750000 0.028784 Uiso 0.383685
Al Al18a 0.693652 0.030100 0.750000 0.028784 Uiso 0.383685
Al Al18a 0.693652 0.320862 0.750000 0.028784 Uiso 0.383685
Al Al18a 0.693652 0.381062 0.750000 0.028784 Uiso 0.383685
Al Al18a 0.693652 0.537769 0.750000 0.028784 Uiso 0.383685
Al Al18a 0.693652 0.597969 0.750000 0.028784 Uiso 0.383685
Al Al18a 0.693652 0.888731 0.750000 0.028784 Uiso 0.383685
Al Al18a 0.693652 0.948931 0.750000 0.028784 Uiso 0.383685
Al Al18a 0.704257 0.015505 0.750000 0.028784 Uiso 0.383685
Al Al18a 0.742957 0.068771 0.750000 0.028784 Uiso 0.383685
Al Al18a 0.725799 0.074346 0.750000 0.028784 Uiso 0.383685
Al Al18a 0.707572 0.099433 0.750000 0.028784 Uiso 0.383685
Al Al18a 0.707572 0.117474 0.750000 0.028784 Uiso 0.383685
Al Al18a 0.725799 0.142561 0.750000 0.028784 Uiso 0.383685
Al Al18a 0.742957 0.148136 0.750000 0.028784 Uiso 0.383685
Al Al18a 0.742957 0.202826 0.750000 0.028784 Uiso 0.383685
Al Al18a 0.725799 0.208401 0.750000 0.028784 Uiso 0.383685
Al Al18a 0.707572 0.233488 0.750000 0.028784 Uiso 0.383685
Al Al18a 0.707572 0.251529 0.750000 0.028784 Uiso 0.383685
Al Al18a 0.725799 0.276616 0.750000 0.028784 Uiso 0.383685
Al Al18a 0.742957 0.282191 0.750000 0.028784 Uiso 0.383685
Al Al18a 0.704257 0.335458 0.750000 0.028784 Uiso 0.383685
Al Al18a 0.704257 0.366467 0.750000 0.028784 Uiso 0.383685
Al Al18a 0.742957 0.419733 0.750000 0.028784 Uiso 0.383685
Al Al18a 0.725799 0.425308 0.750000 0.028784 Uiso 0.383685
Al Al18a 0.707572 0.450395 0.750000 0.028784 Uiso 0.383685
Al Al18a 0.707572 0.468436 0.750000 0.028784 Uiso 0.383685
Al Al18a 0.725799 0.493523 0.750000 0.028784 Uiso 0.383685
Al Al18a 0.742957 0.499098 0.750000 0.028784 Uiso 0.383685
Al Al18a 0.704257 0.552364 0.750000 0.028784 Uiso 0.383685
Al Al18a 0.704257 0.583373 0.750000 0.028784 Uiso 0.383685
Al Al18a 0.742957 0.636639 0.750000 0.028784 Uiso 0.383685
Al Al18a 0.725799 0.642214 0.750000 0.028784 Uiso 0.383685
Al Al18a 0.707572 0.667301 0.750000 0.028784 Uiso 0.383685
Al Al18a 0.707572 0.685342 0.750000 0.028784 Uiso 0.383685
Al Al18a 0.725799 0.710429 0.750000 0.028784 Uiso 0.383685
Al Al18a 0.742957 0.716004 0.750000 0.028784 Uiso 0.383685
Al Al18a 0.742957 0.770695 0.750000 0.028784 Uiso 0.383685
Al Al18a 0.725799 0.776270 0.750000 0.028784 Uiso 0.383685
Al Al18a 0.707572 0.801357 0.750000 0.028784 Uiso 0.383685
Al Al18a 0.707572 0.819398 0.750000 0.028784 Uiso 0.383685
Al Al18a 0.725799 0.844485 0.750000 0.028784 Uiso 0.383685
Al Al18a 0.742957 0.850060 0.750000 0.028784 Uiso 0.383685
Al Al18a 0.704257 0.903326 0.750000 0.028784 Uiso 0.383685
Al Al18a 0.704257 0.934335 0.750000 0.028784 Uiso 0.383685
Al Al18a 0.742957 0.987602 0.750000 0.028784 Uiso 0.383685
Al Al18a 0.725799 0.993177 0.750000 0.028784 Uiso 0.383685
Al Al18a 0.772448 0.078353 0.750000 0.028784 Uiso 0.383685
Al Al18a 0.772448 0.138553 0.750000 0.028784 Uiso 0.383685
Al Al18a 0.772448 0.212409 0.750000 0.028784 Uiso 0.383685
Al Al18a 0.772448 0.272609 0.750000 0.028784 Uiso 0.383685
Al Al18a 0.772448 0.429315 0.750000 0.028784 Uiso 0.383685
Al Al18a 0.772448 0.489516 0.750000 0.028784 Uiso 0.383685
Al Al18a 0.772448 0.646222 0.750000 0.028784 Uiso 0.383685
Al Al18a 0.772448 0.706422 0.750000 0.028784 Uiso 0.383685
Al Al18a 0.772448 0.780277 0.750000 0.028784 Uiso 0.383685
Al Al18a 0.772448 0.840478 0.750000 0.028784 Uiso 0.383685
Al Al18a 0.772448 0.997184 0.750000 0.028784 Uiso 0.383685
Al Al18a 0.783052 0.092949 0.750000 0.028784 Uiso 0.383685
Al Al18a 0.783052 0.123958 0.750000 0.028784 Uiso 0.383685
Al Al18a 0.783052 0.227004 0.750000 0.028784 Uiso 0.383685
Al Al18a 0.783052 0.258013 0.750000 0.028784 Uiso 0.383685
Al Al18a 0.783052 0.443911 0.750000 0.028784 Uiso 0.383685
Al Al18a 0.783052 0.474920 0.750000 0.028784 Uiso 0.383685
Al Al18a 0.783052 0.660817 0.750000 0.028784 Uiso 0.383685
Al Al18a 0.783052 0.691827 0.750000 0.028784 Uiso 0.383685
Al Al18a 0.783052 0.794873 0.750000 0.028784 Uiso 0.383685
Al Al18a 0.783052 0.825882 0.750000 0.028784 Uiso 0.383685
Al Al18a 0.870451 0.027345 0.750000 0.028784 Uiso 0.383685
Al Al18a 0.853293 0.032920 0.750000 0.028784 Uiso 0.383685
Al Al18a 0.835066 0.058007 0.750000 0.028784 Uiso 0.383685
Al Al18a 0.835066 0.076048 0.750000 0.028784 Uiso 0.383685
Al Al18a 0.853293 0.101135 0.750000 0.028784 Uiso 0.383685
Al Al18a 0.870451 0.106710 0.750000 0.028784 Uiso 0.383685
Al Al18a 0.870451 0.244252 0.750000 0.028784 Uiso 0.383685
Al Al18a 0.853293 0.249827 0.750000 0.028784 Uiso 0.383685
Al Al18a 0.835066 0.274914 0.750000 0.028784 Uiso 0.383685
Al Al18a 0.835066 0.292955 0.750000 0.028784 Uiso 0.383685
Al Al18a 0.853293 0.318042 0.750000 0.028784 Uiso 0.383685
Al Al18a 0.870451 0.323617 0.750000 0.028784 Uiso 0.383685
Al Al18a 0.870451 0.378307 0.750000 0.028784 Uiso 0.383685
Al Al18a 0.853293 0.383882 0.750000 0.028784 Uiso 0.383685
Al Al18a 0.835066 0.408969 0.750000 0.028784 Uiso 0.383685
Al Al18a 0.835066 0.427010 0.750000 0.028784 Uiso 0.383685
Al Al18a 0.853293 0.452097 0.750000 0.028784 Uiso 0.383685
Al Al18a 0.870451 0.457672 0.750000 0.028784 Uiso 0.383685
Al Al18a 0.870451 0.595214 0.750000 0.028784 Uiso 0.383685
Al Al18a 0.853293 0.600789 0.750000 0.028784 Uiso 0.383685
Al Al18a 0.835066 0.625876 0.750000 0.028784 Uiso 0.383685
Al Al18a 0.835066 0.643917 0.750000 0.028784 Uiso 0.383685
Al Al18a 0.853293 0.669004 0.750000 0.028784 Uiso 0.383685
Al Al18a 0.870451 0.674579 0.750000 0.028784 Uiso 0.383685
Al Al18a 0.870451 0.812121 0.750000 0.028784 Uiso 0.383685
Al Al18a 0.853293 0.817695 0.750000 0.028784 Uiso 0.383685
Al Al18a 0.835066 0.842782 0.750000 0.028784 Uiso 0.383685
Al Al18a 0.835066 0.860824 0.750000 0.028784 Uiso 0.383685
Al Al18a 0.853293 0.885910 0.750000 0.028784 Uiso 0.383685
Al Al18a 0.870451 0.891485 0.750000 0.028784 Uiso 0.383685
Al Al18a 0.870451 0.946176 0.750000 0.028784 Uiso 0.383685
Al Al18a 0.853293 0.951751 0.750000 0.028784 Uiso 0.383685
Al Al18a 0.835066 0.976838 0.750000 0.028784 Uiso 0.383685
Al Al18a 0.835066 0.994879 0.750000 0.028784 Uiso 0.383685
Al Al18a 0.899943 0.036928 0.750000 0.028784 Uiso 0.383685
Al Al18a 0.899943 0.097128 0.750000 0.028784 Uiso 0.383685
Al Al18a 0.899943 0.253834 0.750000 0.028784 Uiso 0.383685
Al Al18a 0.899943 0.314034 0.750000 0.028784 Uiso 0.383685
Al Al18a 0.899943 0.387890 0.750000 0.028784 Uiso 0.383685
Al Al18a 0.899943 0.448090 0.750000 0.028784 Uiso 0.383685
Al Al18a 0.899943 0.604796 0.750000 0.028784 Uiso 0.383685
Al Al18a 0.899943 0.664997 0.750000 0.028784 Uiso 0.383685
Al Al18a 0.899943 0.821703 0.750000 0.028784 Uiso 0.383685
Al Al18a 0.899943 0.881903 0.750000 0.028784 Uiso 0.383685
Al Al18a 0.899943 0.955758 0.750000 0.028784 Uiso 0.383685
Al Al18a 0.910547 0.051523 0.750000 0.028784 Uiso 0.383685
Al Al18a 0.910547 0.082532 0.750000 0.028784 Uiso 0.383685
Al Al18a 0.949247 0.135799 0.750000 0.028784 Uiso 0.383685
Al Al18a 0.932089 0.141374 0.750000 0.028784 Uiso 0.383685
Al Al18a 0.913862 0.166461 0.750000 0.028784 Uiso 0.383685
Al Al18a 0.913862 0.184502 0.750000 0.028784 Uiso 0.383685
Al Al18a 0.932089 0.209589 0.750000 0.028784 Uiso 0.383685
Al Al18a 0.949247 0.215164 0.750000 0.028784 Uiso 0.383685
Al Al18a 0.910547 0.268430 0.750000 0.028784 Uiso 0.383685
Al Al18a 0.910547 0.299439 0.750000 0.028784 Uiso 0.383685
Al Al18a 0.910547 0.402485 0.750000 0.028784 Uiso 0.383685
Al Al18a 0.910547 0.433495 0.750000 0.028784 Uiso 0.383685
Al Al18a 0.910547 0.619392 0.750000 0.028784 Uiso 0.383685
Al Al18a 0.910547 0.650401 0.750000 0.028784 Uiso 0.383685
Al Al18a 0.949247 0.703667 0.750000 0.028784 Uiso 0.383685
Al Al18a 0.932089 0.709242 0.750000 0.028784 Uiso 0.383685
Al Al18a 0.913862 0.734329 0.750000 0.028784 Uiso 0.383685
Al Al18a 0.913862 0.752370 0.750000 0.028784 Uiso 0.383685
Al Al18a 0.932089 0.777457 0.750000 0.028784 Uiso 0.383685
Al Al18a 0.949247 0.783032 0.750000 0.028784 Uiso 0.383685
Al Al18a 0.910547 0.836298 0.750000 0.028784 Uiso 0.383685
Al Al18a 0.910547 0.867308 0.750000 0.028784 Uiso 0.383685
Al Al18a 0.910547 0.970354 0.750000 0.028784 Uiso 0.383685
Al Al18a 0.978739 0.145381 0.750000 0.028784 Uiso 0.383685
Al Al18a 0.978739 0.205581 0.750000 0.028784 Uiso 0.383685
Al Al18a 0.997946 0.419733 0.750000 0.028784 Uiso 0.383685
Al Al18a 0.980788 0.425308 0.750000 0.028784 Uiso 0.383685
Al Al18a 0.962561 0.450395 0.750000 0.028784 Uiso 0.383685
Al Al18a 0.962561 0.468436 0.750000 0.028784 Uiso 0.383685
Al Al18a 0.980788 0.493523 0.750000 0.028784 Uiso 0.383685
Al Al18a 0.997946 0.499098 0.750000 0.028784 Uiso 0.383685
Al Al18a 0.978739 0.713250 0.750000 0.028784 Uiso 0.383685
Al Al18a 0.978739 0.773450 0.750000 0.028784 Uiso 0.383685
Al Al18a 0.989343 0.159976 0.750000 0.028784 Uiso 0.383685
Al Al18a 0.989343 0.190986 0.750000 0.028784 Uiso 0.383685
Al Al18a 0.989343 0.727845 0.750000 0.028784 Uiso 0.383685
Al Al18a 0.989343 0.758854 0.750000 0.028784 Uiso 0.383685
Al Al19 0.003800 0.092743 0.250000 0.013725 Uiso 1.000000
Al Al19 0.003800 0.124164 0.250000 0.013725 Uiso 1.000000
Al Al19 0.003800 0.443705 0.250000 0.013725 Uiso 1.000000
Al Al19 0.003800 0.475126 0.250000 0.013725 Uiso 1.000000
Al Al19 0.003800 0.794667 0.250000 0.013725 Uiso 1.000000
Al Al19 0.003800 0.826088 0.250000 0.013725 Uiso 1.000000
Al Al19 0.089378 0.025045 0.250000 0.013725 Uiso 1.000000
Al Al19 0.069908 0.031371 0.250000 0.013725 Uiso 1.000000
Al Al19 0.051439 0.056792 0.250000 0.013725 Uiso 1.000000
Al Al19 0.051439 0.077264 0.250000 0.013725 Uiso 1.000000
Al Al19 0.069908 0.102684 0.250000 0.013725 Uiso 1.000000
Al Al19 0.089378 0.109010 0.250000 0.013725 Uiso 1.000000
Al Al19 0.089378 0.241952 0.250000 0.013725 Uiso 1.000000
Al Al19 0.069908 0.248278 0.250000 0.013725 Uiso 1.000000
Al Al19 0.051439 0.273698 0.250000 0.013725 Uiso 1.000000
Al Al19 0.051439 0.294170 0.250000 0.013725 Uiso 1.000000
Al Al19 0.069908 0.319591 0.250000 0.013725 Uiso 1.000000
Al Al19 0.089378 0.325917 0.250000 0.013725 Uiso 1.000000
Al Al19 0.089378 0.592914 0.250000 0.013725 Uiso 1.000000
Al Al19 0.069908 0.599240 0.250000 0.013725 Uiso 1.000000
Al Al19 0.051439 0.624660 0.250000 0.013725 Uiso 1.000000
Al Al19 0.051439 0.645132 0.250000 0.013725 Uiso 1.000000
Al Al19 0.069908 0.670553 0.250000 0.013725 Uiso 1.000000
Al Al19 0.089378 0.676879 0.250000 0.013725 Uiso 1.000000
Al Al19 0.089378 0.809820 0.250000 0.013725 Uiso 1.000000
Al Al19 0.069908 0.816147 0.250000 0.013725 Uiso 1.000000
Al Al19 0.051439 0.841567 0.250000 0.013725 Uiso 1.000000
Al Al19 0.051439 0.862039 0.250000 0.013725 Uiso 1.000000
Al Al19 0.069908 0.887459 0.250000 0.013725 Uiso 1.000000
Al Al19 0.089378 0.893786 0.250000 0.013725 Uiso 1.000000
Al Al19 0.089378 0.943876 0.250000 0.013725 Uiso 1.000000
Al Al19 0.069908 0.950202 0.250000 0.013725 Uiso 1.000000
Al Al19 0.051439 0.975623 0.250000 0.013725 Uiso 1.000000
Al Al19 0.051439 0.996095 0.250000 0.013725 Uiso 1.000000
Al Al19 0.119261 0.034755 0.250000 0.013725 Uiso 1.000000
Al Al19 0.119261 0.099301 0.250000 0.013725 Uiso 1.000000
Al Al19 0.119261 0.251661 0.250000 0.013725 Uiso 1.000000
Al Al19 0.119261 0.316207 0.250000 0.013725 Uiso 1.000000
Al Al19 0.119261 0.602624 0.250000 0.013725 Uiso 1.000000
Al Al19 0.119261 0.667169 0.250000 0.013725 Uiso 1.000000
Al Al19 0.119261 0.819530 0.250000 0.013725 Uiso 1.000000
Al Al19 0.119261 0.884076 0.250000 0.013725 Uiso 1.000000
Al Al19 0.119261 0.953586 0.250000 0.013725 Uiso 1.000000
Al Al19 0.131294 0.051317 0.250000 0.013725 Uiso 1.000000
Al Al19 0.131294 0.082739 0.250000 0.013725 Uiso 1.000000
Al Al19 0.131294 0.268224 0.250000 0.013725 Uiso 1.000000
Al Al19 0.131294 0.299645 0.250000 0.013725 Uiso 1.000000
Al Al19 0.168174 0.484461 0.250000 0.013725 Uiso 1.000000
Al Al19 0.148703 0.490787 0.250000 0.013725 Uiso 1.000000
Al Al19 0.130234 0.516207 0.250000 0.013725 Uiso 1.000000
Al Al19 0.130234 0.536679 0.250000 0.013725 Uiso 1.000000
Al Al19 0.148703 0.562100 0.250000 0.013725 Uiso 1.000000
Al Al19 0.168174 0.568426 0.250000 0.013725 Uiso 1.000000
Al Al19 0.131294 0.619186 0.250000 0.013725 Uiso 1.000000
Al Al19 0.131294 0.650607 0.250000 0.013725 Uiso 1.000000
Al Al19 0.131294 0.836092 0.250000 0.013725 Uiso 1.000000
Al Al19 0.131294 0.867514 0.250000 0.013725 Uiso 1.000000
Al Al19 0.131294 0.970148 0.250000 0.013725 Uiso 1.000000
Al Al19 0.198057 0.494170 0.250000 0.013725 Uiso 1.000000
Al Al19 0.198057 0.558716 0.250000 0.013725 Uiso 1.000000
Al Al19 0.210090 0.510732 0.250000 0.013725 Uiso 1.000000
Al Al19 0.210090 0.542154 0.250000 0.013725 Uiso 1.000000
Al Al19 0.257729 0.010236 0.250000 0.013725 Uiso 1.000000
Al Al19 0.276198 0.035656 0.250000 0.013725 Uiso 1.000000
Al Al19 0.295668 0.041983 0.250000 0.013725 Uiso 1.000000
Al Al19 0.295668 0.308979 0.250000 0.013725 Uiso 1.000000
Al Al19 0.276198 0.315306 0.250000 0.013725 Uiso 1.000000
Al Al19 0.257729 0.340726 0.250000 0.013725 Uiso 1.000000
Al Al19 0.257729 0.361198 0.250000 0.013725 Uiso 1.000000
Al Al19 0.276198 0.386619 0.250000 0.013725 Uiso 1.000000
Al Al19 0.295668 0.392945 0.250000 0.013725 Uiso 1.000000
Al Al19 0.295668 0.525886 0.250000 0.013725 Uiso 1.000000
Al Al19 0.276198 0.532212 0.250000 0.013725 Uiso 1.000000
Al Al19 0.257729 0.557633 0.250000 0.013725 Uiso 1.000000
Al Al19 0.257729 0.578105 0.250000 0.013725 Uiso 1.000000
Al Al19 0.276198 0.603525 0.250000 0.013725 Uiso 1.000000
Al Al19 0.295668 0.609851 0.250000 0.013725 Uiso 1.000000
Al Al19 0.295668 0.876848 0.250000 0.013725 Uiso 1.000000
Al Al19 0.276198 0.883174 0.250000 0.013725 Uiso 1.000000
Al Al19 0.257729 0.908595 0.250000 0.013725 Uiso 1.000000
Al Al19 0.257729 0.929067 0.250000 0.013725 Uiso 1.000000
Al Al19 0.276198 0.954487 0.250000 0.013725 Uiso 1.000000
Al Al19 0.295668 0.960813 0.250000 0.013725 Uiso 1.000000
Al Al19 0.325552 0.032273 0.250000 0.013725 Uiso 1.000000
Al Al19 0.325552 0.318689 0.250000 0.013725 Uiso 1.000000
Al Al19 0.325552 0.383235 0.250000 0.013725 Uiso 1.000000
Al Al19 0.325552 0.535596 0.250000 0.013725 Uiso 1.000000
Al Al19 0.325552 0.600142 0.250000 0.013725 Uiso 1.000000
Al Al19 0.325552 0.886558 0.250000 0.013725 Uiso 1.000000
Al Al19 0.325552 0.951104 0.250000 0.013725 Uiso 1.000000
Al Al19 0.337585 0.015711 0.250000 0.013725 Uiso 1.000000
Al Al19 0.337585 0.335251 0.250000 0.013725 Uiso 1.000000
Al Al19 0.337585 0.366673 0.250000 0.013725 Uiso 1.000000
Al Al19 0.337585 0.552158 0.250000 0.013725 Uiso 1.000000
Al Al19 0.337585 0.583579 0.250000 0.013725 Uiso 1.000000
Al Al19 0.337585 0.903120 0.250000 0.013725 Uiso 1.000000
Al Al19 0.337585 0.934541 0.250000 0.013725 Uiso 1.000000
Al Al19 0.423162 0.133498 0.250000 0.013725 Uiso 1.000000
Al Al19 0.403692 0.139825 0.250000 0.013725 Uiso 1.000000
Al Al19 0.385223 0.165245 0.250000 0.013725 Uiso 1.000000
Al Al19 0.385223 0.185717 0.250000 0.013725 Uiso 1.000000
Al Al19 0.403692 0.211138 0.250000 0.013725 Uiso 1.000000
Al Al19 0.423162 0.217464 0.250000 0.013725 Uiso 1.000000
Al Al19 0.423162 0.701367 0.250000 0.013725 Uiso 1.000000
Al Al19 0.403692 0.707693 0.250000 0.013725 Uiso 1.000000
Al Al19 0.385223 0.733114 0.250000 0.013725 Uiso 1.000000
Al Al19 0.385223 0.753586 0.250000 0.013725 Uiso 1.000000
Al Al19 0.403692 0.779006 0.250000 0.013725 Uiso 1.000000
Al Al19 0.423162 0.785332 0.250000 0.013725 Uiso 1.000000
Al Al19 0.453046 0.143208 0.250000 0.013725 Uiso 1.000000
Al Al19 0.453046 0.207754 0.250000 0.013725 Uiso 1.000000
Al Al19 0.453046 0.711077 0.250000 0.013725 Uiso 1.000000
Al Al19 0.453046 0.775623 0.250000 0.013725 Uiso 1.000000
Al Al19 0.501958 0.025045 0.250000 0.013725 Uiso 1.000000
Al Al19 0.482488 0.031371 0.250000 0.013725 Uiso 1.000000
Al Al19 0.464019 0.056792 0.250000 0.013725 Uiso 1.000000
Al Al19 0.464019 0.077264 0.250000 0.013725 Uiso 1.000000
Al Al19 0.482488 0.102684 0.250000 0.013725 Uiso 1.000000
Al Al19 0.501958 0.109010 0.250000 0.013725 Uiso 1.000000
Al Al19 0.465079 0.159770 0.250000 0.013725 Uiso 1.000000
Al Al19 0.465079 0.191192 0.250000 0.013725 Uiso 1.000000
Al Al19 0.501958 0.241952 0.250000 0.013725 Uiso 1.000000
Al Al19 0.482488 0.248278 0.250000 0.013725 Uiso 1.000000
Al Al19 0.464019 0.273698 0.250000 0.013725 Uiso 1.000000
Al Al19 0.464019 0.294170 0.250000 0.013725 Uiso 1.000000
Al Al19 0.482488 0.319591 0.250000 0.013725 Uiso 1.000000
Al Al19 0.501958 0.325917 0.250000 0.013725 Uiso 1.000000
Al Al19 0.501958 0.592914 0.250000 0.013725 Uiso 1.000000
Al Al19 0.482488 0.599240 0.250000 0.013725 Uiso 1.000000
Al Al19 0.464019 0.624660 0.250000 0.013725 Uiso 1.000000
Al Al19 0.464019 0.645132 0.250000 0.013725 Uiso 1.000000
Al Al19 0.482488 0.670553 0.250000 0.013725 Uiso 1.000000
Al Al19 0.501958 0.676879 0.250000 0.013725 Uiso 1.000000
Al Al19 0.465079 0.727639 0.250000 0.013725 Uiso 1.000000
Al Al19 0.465079 0.759060 0.250000 0.013725 Uiso 1.000000
Al Al19 0.501958 0.809820 0.250000 0.013725 Uiso 1.000000
Al Al19 0.482488 0.816147 0.250000 0.013725 Uiso 1.000000
Al Al19 0.464019 0.841567 0.250000 0.013725 Uiso 1.000000
Al Al19 0.464019 0.862039 0.250000 0.013725 Uiso 1.000000
Al Al19 0.482488 0.887459 0.250000 0.013725 Uiso 1.000000
Al Al19 0.501958 0.893786 0.250000 0.013725 Uiso 1.000000
Al Al19 0.531842 0.034755 0.250000 0.013725 Uiso 1.000000
Al Al19 0.531842 0.099301 0.250000 0.013725 Uiso 1.000000
Al Al19 0.531842 0.251661 0.250000 0.013725 Uiso 1.000000
Al Al19 0.531842 0.316207 0.250000 0.013725 Uiso 1.000000
Al Al19 0.531842 0.602624 0.250000 0.013725 Uiso 1.000000
Al Al19 0.531842 0.667169 0.250000 0.013725 Uiso 1.000000
Al Al19 0.531842 0.819530 0.250000 0.013725 Uiso 1.000000
Al Al19 0.531842 0.884076 0.250000 0.013725 Uiso 1.000000
Al Al19 0.543875 0.051317 0.250000 0.013725 Uiso 1.000000
Al Al19 0.543875 0.082739 0.250000 0.013725 Uiso 1.000000
Al Al19 0.543875 0.268224 0.250000 0.013725 Uiso 1.000000
Al Al19 0.543875 0.299645 0.250000 0.013725 Uiso 1.000000
Al Al19 0.543875 0.619186 0.250000 0.013725 Uiso 1.000000
Al Al19 0.543875 0.650607 0.250000 0.013725 Uiso 1.000000
Al Al19 0.543875 0.836092 0.250000 0.013725 Uiso 1.000000
Al Al19 0.543875 0.867514 0.250000 0.013725 Uiso 1.000000
Al Al19 0.629453 0.066471 0.250000 0.013725 Uiso 1.000000
Al Al19 0.609983 0.072797 0.250000 0.013725 Uiso 1.000000
Al Al19 0.591514 0.098217 0.250000 0.013725 Uiso 1.000000
Al Al19 0.591514 0.118689 0.250000 0.013725 Uiso 1.000000
Al Al19 0.609983 0.144110 0.250000 0.013725 Uiso 1.000000
Al Al19 0.629453 0.150436 0.250000 0.013725 Uiso 1.000000
Al Al19 0.629453 0.200526 0.250000 0.013725 Uiso 1.000000
Al Al19 0.609983 0.206852 0.250000 0.013725 Uiso 1.000000
Al Al19 0.591514 0.232273 0.250000 0.013725 Uiso 1.000000
Al Al19 0.591514 0.252745 0.250000 0.013725 Uiso 1.000000
Al Al19 0.609983 0.278165 0.250000 0.013725 Uiso 1.000000
Al Al19 0.629453 0.284492 0.250000 0.013725 Uiso 1.000000
Al Al19 0.629453 0.417433 0.250000 0.013725 Uiso 1.000000
Al Al19 0.609983 0.423759 0.250000 0.013725 Uiso 1.000000
Al Al19 0.591514 0.449179 0.250000 0.013725 Uiso 1.000000
Al Al19 0.591514 0.469651 0.250000 0.013725 Uiso 1.000000
Al Al19 0.609983 0.495072 0.250000 0.013725 Uiso 1.000000
Al Al19 0.629453 0.501398 0.250000 0.013725 Uiso 1.000000
Al Al19 0.629453 0.634339 0.250000 0.013725 Uiso 1.000000
Al Al19 0.609983 0.640665 0.250000 0.013725 Uiso 1.000000
Al Al19 0.591514 0.666086 0.250000 0.013725 Uiso 1.000000
Al Al19 0.591514 0.686558 0.250000 0.013725 Uiso 1.000000
Al Al19 0.609983 0.711978 0.250000 0.013725 Uiso 1.000000
Al Al19 0.629453 0.718305 0.250000 0.013725 Uiso 1.000000
Al Al19 0.629453 0.768395 0.250000 0.013725 Uiso 1.000000
Al Al19 0.609983 0.774721 0.250000 0.013725 Uiso 1.000000
Al Al19 0.591514 0.800142 0.250000 0.013725 Uiso 1.000000
Al Al19 0.591514 0.820614 0.250000 0.013725 Uiso 1.000000
Al Al19 0.609983 0.846034 0.250000 0.013725 Uiso 1.000000
Al Al19 0.629453 0.852360 0.250000 0.013725 Uiso 1.000000
Al Al19 0.629453 0.985301 0.250000 0.013725 Uiso 1.000000
Al Al19 0.609983 0.991628 0.250000 0.013725 Uiso 1.000000
Al Al19 0.659336 0.076180 0.250000 0.013725 Uiso 1.000000
Al Al19 0.659336 0.140726 0.250000 0.013725 Uiso 1.000000
Al Al19 0.659336 0.210236 0.250000 0.013725 Uiso 1.000000
Al Al19 0.659336 0.274782 0.250000 0.013725 Uiso 1.000000
Al Al19 0.659336 0.427142 0.250000 0.013725 Uiso 1.000000
Al Al19 0.659336 0.491688 0.250000 0.013725 Uiso 1.000000
Al Al19 0.659336 0.644049 0.250000 0.013725 Uiso 1.000000
Al Al19 0.659336 0.708595 0.250000 0.013725 Uiso 1.000000
Al Al19 0.659336 0.778105 0.250000 0.013725 Uiso 1.000000
Al Al19 0.659336 0.842650 0.250000 0.013725 Uiso 1.000000
Al Al19 0.659336 0.995011 0.250000 0.013725 Uiso 1.000000
Al Al19 0.671370 0.092743 0.250000 0.013725 Uiso 1.000000
Al Al19 0.671370 0.124164 0.250000 0.013725 Uiso 1.000000
Al Al19 0.671370 0.226798 0.250000 0.013725 Uiso 1.000000
Al Al19 0.671370 0.258220 0.250000 0.013725 Uiso 1.000000
Al Al19 0.671370 0.443705 0.250000 0.013725 Uiso 1.000000
Al Al19 0.671370 0.475126 0.250000 0.013725 Uiso 1.000000
Al Al19 0.671370 0.660611 0.250000 0.013725 Uiso 1.000000
Al Al19 0.671370 0.692033 0.250000 0.013725 Uiso 1.000000
Al Al19 0.671370 0.794667 0.250000 0.013725 Uiso 1.000000
Al Al19 0.671370 0.826088 0.250000 0.013725 Uiso 1.000000
Al Al19 0.835743 0.133498 0.250000 0.013725 Uiso 1.000000
Al Al19 0.816273 0.139825 0.250000 0.013725 Uiso 1.000000
Al Al19 0.797804 0.165245 0.250000 0.013725 Uiso 1.000000
Al Al19 0.797804 0.185717 0.250000 0.013725 Uiso 1.000000
Al Al19 0.816273 0.211138 0.250000 0.013725 Uiso 1.000000
Al Al19 0.835743 0.217464 0.250000 0.013725 Uiso 1.000000
Al Al19 0.835743 0.484461 0.250000 0.013725 Uiso 1.000000
Al Al19 0.816273 0.490787 0.250000 0.013725 Uiso 1.000000
Al Al19 0.797804 0.516207 0.250000 0.013725 Uiso 1.000000
Al Al19 0.797804 0.536679 0.250000 0.013725 Uiso 1.000000
Al Al19 0.816273 0.562100 0.250000 0.013725 Uiso 1.000000
Al Al19 0.835743 0.568426 0.250000 0.013725 Uiso 1.000000
Al Al19 0.835743 0.701367 0.250000 0.013725 Uiso 1.000000
Al Al19 0.816273 0.707693 0.250000 0.013725 Uiso 1.000000
Al Al19 0.797804 0.733114 0.250000 0.013725 Uiso 1.000000
Al Al19 0.797804 0.753586 0.250000 0.013725 Uiso 1.000000
Al Al19 0.816273 0.779006 0.250000 0.013725 Uiso 1.000000
Al Al19 0.835743 0.785332 0.250000 0.013725 Uiso 1.000000
Al Al19 0.865627 0.143208 0.250000 0.013725 Uiso 1.000000
Al Al19 0.865627 0.207754 0.250000 0.013725 Uiso 1.000000
Al Al19 0.865627 0.494170 0.250000 0.013725 Uiso 1.000000
Al Al19 0.865627 0.558716 0.250000 0.013725 Uiso 1.000000
Al Al19 0.865627 0.711077 0.250000 0.013725 Uiso 1.000000
Al Al19 0.865627 0.775623 0.250000 0.013725 Uiso 1.000000
Al Al19 0.877660 0.159770 0.250000 0.013725 Uiso 1.000000
Al Al19 0.877660 0.191192 0.250000 0.013725 Uiso 1.000000
Al Al19 0.877660 0.510732 0.250000 0.013725 Uiso 1.000000
Al Al19 0.877660 0.542154 0.250000 0.013725 Uiso 1.000000
Al Al19 0.877660 0.727639 0.250000 0.013725 Uiso 1.000000
Al Al19 0.877660 0.759060 0.250000 0.013725 Uiso 1.000000
Al Al19 0.925299 0.010236 0.250000 0.013725 Uiso 1.000000
Al Al19 0.943768 0.035656 0.250000 0.013725 Uiso 1.000000
Al Al19 0.963238 0.041983 0.250000 0.013725 Uiso 1.000000
Al Al19 0.963238 0.308979 0.250000 0.013725 Uiso 1.000000
Al Al19 0.943768 0.315306 0.250000 0.013725 Uiso 1.000000
Al Al19 0.925299 0.340726 0.250000 0.013725 Uiso 1.000000
Al Al19 0.925299 0.361198 0.250000 0.013725 Uiso 1.000000
Al Al19 0.943768 0.386619 0.250000 0.013725 Uiso 1.000000
Al Al19 0.963238 0.392945 0.250000 0.013725 Uiso 1.000000
Al Al19 0.963238 0.525886 0.250000 0.013725 Uiso 1.000000
Al Al19 0.943768 0.532212 0.250000 0.013725 Uiso 1.000000
Al Al19 0.925299 0.557633 0.250000 0.013725 Uiso 1.000000
Al Al19 0.925299 0.578105 0.250000 0.013725 Uiso 1.000000
Al Al19 0.943768 0.603525 0.250000 0.013725 Uiso 1.000000
Al Al19 0.963238 0.609851 0.250000 0.013725 Uiso 1.000000
Al Al19 0.963238 0.876848 0.250000 0.013725 Uiso 1.000000
Al Al19 0.943768 0.883174 0.250000 0.013725 Uiso 1.000000
Al Al19 0.925299 0.908595 0.250000 0.013725 Uiso 1.000000
Al Al19 0.925299 0.929067 0.250000 0.013725 Uiso 1.000000
Al Al19 0.943768 0.954487 0.250000 0.013725 Uiso 1.000000
Al Al19 0.963238 0.960813 0.250000 0.013725 Uiso 1.000000
Al Al19 0.993121 0.032273 0.250000 0.013725 Uiso 1.000000
Al Al19 0.993121 0.318689 0.250000 0.013725 Uiso 1.000000
Al Al19 0.993121 0.383235 0.250000 0.013725 Uiso 1.000000
Al Al19 0.993121 0.535596 0.250000 0.013725 Uiso 1.000000
Al Al19 0.993121 0.600142 0.250000 0.013725 Uiso 1.000000
Al Al19 0.993121 0.886558 0.250000 0.013725 Uiso 1.000000
Al Al19 0.993121 0.951104 0.250000 0.013725 Uiso 1.000000
Al Al19 0.008233 0.076180 0.750000 0.013725 Uiso 1.000000
Al Al19 0.008233 0.140726 0.750000 0.013725 Uiso 1.000000
Al Al19 0.008233 0.778105 0.750000 0.013725 Uiso 1.000000
Al Al19 0.008233 0.842650 0.750000 0.013725 Uiso 1.000000
Al Al19 0.008233 0.995011 0.750000 0.013725 Uiso 1.000000
Al Al19 0.074996 0.015711 0.750000 0.013725 Uiso 1.000000
Al Al19 0.038117 0.066471 0.750000 0.013725 Uiso 1.000000
Al Al19 0.057587 0.072797 0.750000 0.013725 Uiso 1.000000
Al Al19 0.076056 0.098217 0.750000 0.013725 Uiso 1.000000
Al Al19 0.076056 0.118689 0.750000 0.013725 Uiso 1.000000
Al Al19 0.057587 0.144110 0.750000 0.013725 Uiso 1.000000
Al Al19 0.038117 0.150436 0.750000 0.013725 Uiso 1.000000
Al Al19 0.074996 0.335251 0.750000 0.013725 Uiso 1.000000
Al Al19 0.074996 0.366673 0.750000 0.013725 Uiso 1.000000
Al Al19 0.074996 0.552158 0.750000 0.013725 Uiso 1.000000
Al Al19 0.074996 0.583579 0.750000 0.013725 Uiso 1.000000
Al Al19 0.038117 0.768395 0.750000 0.013725 Uiso 1.000000
Al Al19 0.057587 0.774721 0.750000 0.013725 Uiso 1.000000
Al Al19 0.076056 0.800142 0.750000 0.013725 Uiso 1.000000
Al Al19 0.076056 0.820614 0.750000 0.013725 Uiso 1.000000
Al Al19 0.057587 0.846034 0.750000 0.013725 Uiso 1.000000
Al Al19 0.038117 0.852360 0.750000 0.013725 Uiso 1.000000
Al Al19 0.074996 0.903120 0.750000 0.013725 Uiso 1.000000
Al Al19 0.074996 0.934541 0.750000 0.013725 Uiso 1.000000
Al Al19 0.038117 0.985301 0.750000 0.013725 Uiso 1.000000
Al Al19 0.057587 0.991628 0.750000 0.013725 Uiso 1.000000
Al Al19 0.087029 0.032273 0.750000 0.013725 Uiso 1.000000
Al Al19 0.087029 0.318689 0.750000 0.013725 Uiso 1.000000
Al Al19 0.087029 0.383235 0.750000 0.013725 Uiso 1.000000
Al Al19 0.087029 0.535596 0.750000 0.013725 Uiso 1.000000
Al Al19 0.087029 0.600142 0.750000 0.013725 Uiso 1.000000
Al Al19 0.087029 0.886558 0.750000 0.013725 Uiso 1.000000
Al Al19 0.087029 0.951104 0.750000 0.013725 Uiso 1.000000
Al Al19 0.154852 0.010236 0.750000 0.013725 Uiso 1.000000
Al Al19 0.136383 0.035656 0.750000 0.013725 Uiso 1.000000
Al Al19 0.116913 0.041983 0.750000 0.013725 Uiso 1.000000
Al Al19 0.116913 0.308979 0.750000 0.013725 Uiso 1.000000
Al Al19 0.136383 0.315306 0.750000 0.013725 Uiso 1.000000
Al Al19 0.154852 0.340726 0.750000 0.013725 Uiso 1.000000
Al Al19 0.154852 0.361198 0.750000 0.013725 Uiso 1.000000
Al Al19 0.136383 0.386619 0.750000 0.013725 Uiso 1.000000
Al Al19 0.116913 0.392945 0.750000 0.013725 Uiso 1.000000
Al Al19 0.116913 0.525886 0.750000 0.013725 Uiso 1.000000
Al Al19 0.136383 0.532212 0.750000 0.013725 Uiso 1.000000
Al Al19 0.154852 0.557633 0.750000 0.013725 Uiso 1.000000
Al Al19 0.154852 0.578105 0.750000 0.013725 Uiso 1.000000
Al Al19 0.136383 0.603525 0.750000 0.013725 Uiso 1.000000
Al Al19 0.116913 0.609851 0.750000 0.013725 Uiso 1.000000
Al Al19 0.116913 0.876848 0.750000 0.013725 Uiso 1.000000
Al Al19 0.136383 0.883174 0.750000 0.013725 Uiso 1.000000
Al Al19 0.154852 0.908595 0.750000 0.013725 Uiso 1.000000
Al Al19 0.154852 0.929067 0.750000 0.013725 Uiso 1.000000
Al Al19 0.136383 0.954487 0.750000 0.013725 Uiso 1.000000
Al Al19 0.116913 0.960813 0.750000 0.013725 Uiso 1.000000
Al Al19 0.202490 0.159770 0.750000 0.013725 Uiso 1.000000
Al Al19 0.202490 0.191192 0.750000 0.013725 Uiso 1.000000
Al Al19 0.202490 0.510732 0.750000 0.013725 Uiso 1.000000
Al Al19 0.202490 0.542154 0.750000 0.013725 Uiso 1.000000
Al Al19 0.202490 0.727639 0.750000 0.013725 Uiso 1.000000
Al Al19 0.202490 0.759060 0.750000 0.013725 Uiso 1.000000
Al Al19 0.214524 0.143208 0.750000 0.013725 Uiso 1.000000
Al Al19 0.214524 0.207754 0.750000 0.013725 Uiso 1.000000
Al Al19 0.214524 0.494170 0.750000 0.013725 Uiso 1.000000
Al Al19 0.214524 0.558716 0.750000 0.013725 Uiso 1.000000
Al Al19 0.214524 0.711077 0.750000 0.013725 Uiso 1.000000
Al Al19 0.214524 0.775623 0.750000 0.013725 Uiso 1.000000
Al Al19 0.244407 0.133498 0.750000 0.013725 Uiso 1.000000
Al Al19 0.263877 0.139825 0.750000 0.013725 Uiso 1.000000
Al Al19 0.282346 0.165245 0.750000 0.013725 Uiso 1.000000
Al Al19 0.282346 0.185717 0.750000 0.013725 Uiso 1.000000
Al Al19 0.263877 0.211138 0.750000 0.013725 Uiso 1.000000
Al Al19 0.244407 0.217464 0.750000 0.013725 Uiso 1.000000
Al Al19 0.244407 0.484461 0.750000 0.013725 Uiso 1.000000
Al Al19 0.263877 0.490787 0.750000 0.013725 Uiso 1.000000
Al Al19 0.282346 0.516207 0.750000 0.013725 Uiso 1.000000
Al Al19 0.282346 0.536679 0.750000 0.013725 Uiso 1.000000
Al Al19 0.263877 0.562100 0.750000 0.013725 Uiso 1.000000
Al Al19 0.244407 0.568426 0.750000 0.013725 Uiso 1.000000
Al Al19 0.244407 0.701367 0.750000 0.013725 Uiso 1.000000
Al Al19 0.263877 0.707693 0.750000 0.013725 Uiso 1.000000
Al Al19 0.282346 0.733114 0.750000 0.013725 Uiso 1.000000
Al Al19 0.282346 0.753586 0.750000 0.013725 Uiso 1.000000
Al Al19 0.263877 0.779006 0.750000 0.013725 Uiso 1.000000
Al Al19 0.244407 0.785332 0.750000 0.013725 Uiso 1.000000
Al Al19 0.408781 0.092743 0.750000 0.013725 Uiso 1.000000
Al Al19 0.408781 0.124164 0.750000 0.013725 Uiso 1.000000
Al Al19 0.408781 0.226798 0.750000 0.013725 Uiso 1.000000
Al Al19 0.408781 0.258220 0.750000 0.013725 Uiso 1.000000
Al Al19 0.408781 0.443705 0.750000 0.013725 Uiso 1.000000
Al Al19 0.408781 0.475126 0.750000 0.013725 Uiso 1.000000
Al Al19 0.408781 0.660611 0.750000 0.013725 Uiso 1.000000
Al Al19 0.408781 0.692033 0.750000 0.013725 Uiso 1.000000
Al Al19 0.408781 0.794667 0.750000 0.013725 Uiso 1.000000
Al Al19 0.408781 0.826088 0.750000 0.013725 Uiso 1.000000
Al Al19 0.420814 0.076180 0.750000 0.013725 Uiso 1.000000
Al Al19 0.420814 0.140726 0.750000 0.013725 Uiso 1.000000
Al Al19 0.420814 0.210236 0.750000 0.013725 Uiso 1.000000
Al Al19 0.420814 0.274782 0.750000 0.013725 Uiso 1.000000
Al Al19 0.420814 0.427142 0.750000 0.013725 Uiso 1.000000
Al Al19 0.420814 0.491688 0.750000 0.013725 Uiso 1.000000
Al Al19 0.420814 0.644049 0.750000 0.013725 Uiso 1.000000
Al Al19 0.420814 0.708595 0.750000 0.013725 Uiso 1.000000
Al Al19 0.420814 0.778105 0.750000 0.013725 Uiso 1.000000
Al Al19 0.420814 0.842650 0.750000 0.013725 Uiso 1.000000
Al Al19 0.420814 0.995011 0.750000 0.013725 Uiso 1.000000
Al Al19 0.450698 0.066471 0.750000 0.013725 Uiso 1.000000
Al Al19 0.470168 0.072797 0.750000 0.013725 Uiso 1.000000
Al Al19 0.488637 0.098217 0.750000 0.013725 Uiso 1.000000
Al Al19 0.488637 0.118689 0.750000 0.013725 Uiso 1.000000
Al Al19 0.470168 0.144110 0.750000 0.013725 Uiso 1.000000
Al Al19 0.450698 0.150436 0.750000 0.013725 Uiso 1.000000
Al Al19 0.450698 0.200526 0.750000 0.013725 Uiso 1.000000
Al Al19 0.470168 0.206852 0.750000 0.013725 Uiso 1.000000
Al Al19 0.488637 0.232273 0.750000 0.013725 Uiso 1.000000
Al Al19 0.488637 0.252745 0.750000 0.013725 Uiso 1.000000
Al Al19 0.470168 0.278165 0.750000 0.013725 Uiso 1.000000
Al Al19 0.450698 0.284492 0.750000 0.013725 Uiso 1.000000
Al Al19 0.450698 0.417433 0.750000 0.013725 Uiso 1.000000
Al Al19 0.470168 0.423759 0.750000 0.013725 Uiso 1.000000
Al Al19 0.488637 0.449179 0.750000 0.013725 Uiso 1.000000
Al Al19 0.488637 0.469651 0.750000 0.013725 Uiso 1.000000
Al Al19 0.470168 0.495072 0.750000 0.013725 Uiso 1.000000
Al Al19 0.450698 0.501398 0.750000 0.013725 Uiso 1.000000
Al Al19 0.450698 0.634339 0.750000 0.013725 Uiso 1.000000
Al Al19 0.470168 0.640665 0.750000 0.013725 Uiso 1.000000
Al Al19 0.488637 0.666086 0.750000 0.013725 Uiso 1.000000
Al Al19 0.488637 0.686558 0.750000 0.013725 Uiso 1.000000
Al Al19 0.470168 0.711978 0.750000 0.013725 Uiso 1.000000
Al Al19 0.450698 0.718305 0.750000 0.013725 Uiso 1.000000
Al Al19 0.450698 0.768395 0.750000 0.013725 Uiso 1.000000
Al Al19 0.470168 0.774721 0.750000 0.013725 Uiso 1.000000
Al Al19 0.488637 0.800142 0.750000 0.013725 Uiso 1.000000
Al Al19 0.488637 0.820614 0.750000 0.013725 Uiso 1.000000
Al Al19 0.470168 0.846034 0.750000 0.013725 Uiso 1.000000
Al Al19 0.450698 0.852360 0.750000 0.013725 Uiso 1.000000
Al Al19 0.450698 0.985301 0.750000 0.013725 Uiso 1.000000
Al Al19 0.470168 0.991628 0.750000 0.013725 Uiso 1.000000
Al Al19 0.536275 0.051317 0.750000 0.013725 Uiso 1.000000
Al Al19 0.536275 0.082739 0.750000 0.013725 Uiso 1.000000
Al Al19 0.536275 0.268224 0.750000 0.013725 Uiso 1.000000
Al Al19 0.536275 0.299645 0.750000 0.013725 Uiso 1.000000
Al Al19 0.536275 0.619186 0.750000 0.013725 Uiso 1.000000
Al Al19 0.536275 0.650607 0.750000 0.013725 Uiso 1.000000
Al Al19 0.536275 0.836092 0.750000 0.013725 Uiso 1.000000
Al Al19 0.536275 0.867514 0.750000 0.013725 Uiso 1.000000
Al Al19 0.548308 0.034755 0.750000 0.013725 Uiso 1.000000
Al Al19 0.548308 0.099301 0.750000 0.013725 Uiso 1.000000
Al Al19 0.548308 0.251661 0.750000 0.013725 Uiso 1.000000
Al Al19 0.548308 0.316207 0.750000 0.013725 Uiso 1.000000
Al Al19 0.548308 0.602624 0.750000 0.013725 Uiso 1.000000
Al Al19 0.548308 0.667169 0.750000 0.013725 Uiso 1.000000
Al Al19 0.548308 0.819530 0.750000 0.013725 Uiso 1.000000
Al Al19 0.548308 0.884076 0.750000 0.013725 Uiso 1.000000
Al Al19 0.578192 0.025045 0.750000 0.013725 Uiso 1.000000
Al Al19 0.597662 0.031371 0.750000 0.013725 Uiso 1.000000
Al Al19 0.616131 0.056792 0.750000 0.013725 Uiso 1.000000
Al Al19 0.616131 0.077264 0.750000 0.013725 Uiso 1.000000
Al Al19 0.597662 0.102684 0.750000 0.013725 Uiso 1.000000
Al Al19 0.578192 0.109010 0.750000 0.013725 Uiso 1.000000
Al Al19 0.615071 0.159770 0.750000 0.013725 Uiso 1.000000
Al Al19 0.615071 0.191192 0.750000 0.013725 Uiso 1.000000
Al Al19 0.578192 0.241952 0.750000 0.013725 Uiso 1.000000
Al Al19 0.597662 0.248278 0.750000 0.013725 Uiso 1.000000
Al Al19 0.616131 0.273698 0.750000 0.013725 Uiso 1.000000
Al Al19 0.616131 0.294170 0.750000 0.013725 Uiso 1.000000
Al Al19 0.597662 0.319591 0.750000 0.013725 Uiso 1.000000
Al Al19 0.578192 0.325917 0.750000 0.013725 Uiso 1.000000
Al Al19 0.578192 0.592914 0.750000 0.013725 Uiso 1.000000
Al Al19 0.597662 0.599240 0.750000 0.013725 Uiso 1.000000
Al Al19 0.616131 0.624660 0.750000 0.013725 Uiso 1.000000
Al Al19 0.616131 0.645132 0.750000 0.013725 Uiso 1.000000
Al Al19 0.597662 0.670553 0.750000 0.013725 Uiso 1.000000
Al Al19 0.578192 0.676879 0.750000 0.013725 Uiso 1.000000
Al Al19 0.615071 0.727639 0.750000 0.013725 Uiso 1.000000
Al Al19 0.615071 0.759060 0.750000 0.013725 Uiso 1.000000
Al Al19 0.578192 0.809820 0.750000 0.013725 Uiso 1.000000
Al Al19 0.597662 0.816147 0.750000 0.013725 Uiso 1.000000
Al Al19 0.616131 0.841567 0.750000 0.013725 Uiso 1.000000
Al Al19 0.616131 0.862039 0.750000 0.013725 Uiso 1.000000
Al Al19 0.597662 0.887459 0.750000 0.013725 Uiso 1.000000
Al Al19 0.578192 0.893786 0.750000 0.013725 Uiso 1.000000
Al Al19 0.627104 0.143208 0.750000 0.013725 Uiso 1.000000
Al Al19 0.627104 0.207754 0.750000 0.013725 Uiso 1.000000
Al Al19 0.627104 0.711077 0.750000 0.013725 Uiso 1.000000
Al Al19 0.627104 0.775623 0.750000 0.013725 Uiso 1.000000
Al Al19 0.656988 0.133498 0.750000 0.013725 Uiso 1.000000
Al Al19 0.676458 0.139825 0.750000 0.013725 Uiso 1.000000
Al Al19 0.694927 0.165245 0.750000 0.013725 Uiso 1.000000
Al Al19 0.694927 0.185717 0.750000 0.013725 Uiso 1.000000
Al Al19 0.676458 0.211138 0.750000 0.013725 Uiso 1.000000
Al Al19 0.656988 0.217464 0.750000 0.013725 Uiso 1.000000
Al Al19 0.656988 0.701367 0.750000 0.013725 Uiso 1.000000
Al Al19 0.676458 0.707693 0.750000 0.013725 Uiso 1.000000
Al Al19 0.694927 0.733114 0.750000 0.013725 Uiso 1.000000
Al Al19 0.694927 0.753586 0.750000 0.013725 Uiso 1.000000
Al Al19 0.676458 0.779006 0.750000 0.013725 Uiso 1.000000
Al Al19 0.656988 0.785332 0.750000 0.013725 Uiso 1.000000
Al Al19 0.742566 0.015711 0.750000 0.013725 Uiso 1.000000
Al Al19 0.742566 0.335251 0.750000 0.013725 Uiso 1.000000
Al Al19 0.742566 0.366673 0.750000 0.013725 Uiso 1.000000
Al Al19 0.742566 0.552158 0.750000 0.013725 Uiso 1.000000
Al Al19 0.742566 0.583579 0.750000 0.013725 Uiso 1.000000
Al Al19 0.742566 0.903120 0.750000 0.013725 Uiso 1.000000
Al Al19 0.742566 0.934541 0.750000 0.013725 Uiso 1.000000
Al Al19 0.754599 0.032273 0.750000 0.013725 Uiso 1.000000
Al Al19 0.754599 0.318689 0.750000 0.013725 Uiso 1.000000
Al Al19 0.754599 0.383235 0.750000 0.013725 Uiso 1.000000
Al Al19 0.754599 0.535596 0.750000 0.013725 Uiso 1.000000
Al Al19 0.754599 0.600142 0.750000 0.013725 Uiso 1.000000
Al Al19 0.754599 0.886558 0.750000 0.013725 Uiso 1.000000
Al Al19 0.754599 0.951104 0.750000 0.013725 Uiso 1.000000
Al Al19 0.822421 0.010236 0.750000 0.013725 Uiso 1.000000
Al Al19 0.803952 0.035656 0.750000 0.013725 Uiso 1.000000
Al Al19 0.784482 0.041983 0.750000 0.013725 Uiso 1.000000
Al Al19 0.784482 0.308979 0.750000 0.013725 Uiso 1.000000
Al Al19 0.803952 0.315306 0.750000 0.013725 Uiso 1.000000
Al Al19 0.822421 0.340726 0.750000 0.013725 Uiso 1.000000
Al Al19 0.822421 0.361198 0.750000 0.013725 Uiso 1.000000
Al Al19 0.803952 0.386619 0.750000 0.013725 Uiso 1.000000
Al Al19 0.784482 0.392945 0.750000 0.013725 Uiso 1.000000
Al Al19 0.784482 0.525886 0.750000 0.013725 Uiso 1.000000
Al Al19 0.803952 0.532212 0.750000 0.013725 Uiso 1.000000
Al Al19 0.822421 0.557633 0.750000 0.013725 Uiso 1.000000
Al Al19 0.822421 0.578105 0.750000 0.013725 Uiso 1.000000
Al Al19 0.803952 0.603525 0.750000 0.013725 Uiso 1.000000
Al Al19 0.784482 0.609851 0.750000 0.013725 Uiso 1.000000
Al Al19 0.784482 0.876848 0.750000 0.013725 Uiso 1.000000
Al Al19 0.803952 0.883174 0.750000 0.013725 Uiso 1.000000
Al Al19 0.822421 0.908595 0.750000 0.013725 Uiso 1.000000
Al Al19 0.822421 0.929067 0.750000 0.013725 Uiso 1.000000
Al Al19 0.803952 0.954487 0.750000 0.013725 Uiso 1.000000
Al Al19 0.784482 0.960813 0.750000 0.013725 Uiso 1.000000
Al Al19 0.870060 0.510732 0.750000 0.013725 Uiso 1.000000
Al Al19 0.870060 0.542154 0.750000 0.013725 Uiso 1.000000
Al Al19 0.882093 0.494170 0.750000 0.013725 Uiso 1.000000
Al Al19 0.882093 0.558716 0.750000 0.013725 Uiso 1.000000
Al Al19 0.948856 0.051317 0.750000 0.013725 Uiso 1.000000
Al Al19 0.948856 0.082739 0.750000 0.013725 Uiso 1.000000
Al Al19 0.948856 0.268224 0.750000 0.013725 Uiso 1.000000
Al Al19 0.948856 0.299645 0.750000 0.013725 Uiso 1.000000
Al Al19 0.911977 0.484461 0.750000 0.013725 Uiso 1.000000
Al Al19 0.931447 0.490787 0.750000 0.013725 Uiso 1.000000
Al Al19 0.949916 0.516207 0.750000 0.013725 Uiso 1.000000
Al Al19 0.949916 0.536679 0.750000 0.013725 Uiso 1.000000
Al Al19 0.931447 0.562100 0.750000 0.013725 Uiso 1.000000
Al Al19 0.911977 0.568426 0.750000 0.013725 Uiso 1.000000
Al Al19 0.948856 0.619186 0.750000 0.013725 Uiso 1.000000
Al Al19 0.948856 0.650607 0.750000 0.013725 Uiso 1.000000
Al Al19 0.948856 0.836092 0.750000 0.013725 Uiso 1.000000
Al Al19 0.948856 0.867514 0.750000 0.013725 Uiso 1.000000
Al Al19 0.948856 0.970148 0.750000 0.013725 Uiso 1.000000
Al Al19 0.960889 0.034755 0.750000 0.013725 Uiso 1.000000
Al Al19 0.960889 0.099301 0.750000 0.013725 Uiso 1.000000
Al Al19 0.960889 0.251661 0.750000 0.013725 Uiso 1.000000
Al Al19 0.960889 0.316207 0.750000 0.013725 Uiso 1.000000
Al Al19 0.960889 0.602624 0.750000 0.013725 Uiso 1.000000
Al Al19 0.960889 0.667169 0.750000 0.013725 Uiso 1.000000
Al Al19 0.960889 0.819530 0.750000 0.013725 Uiso 1.000000
Al Al19 0.960889 0.884076 0.750000 0.013725 Uiso 1.000000
Al Al19 0.960889 0.953586 0.750000 0.013725 Uiso 1.000000
Al Al19 0.990773 0.025045 0.750000 0.013725 Uiso 1.000000
Al Al19 0.990773 0.109010 0.750000 0.013725 Uiso 1.000000
Al Al19 0.990773 0.241952 0.750000 0.013725 Uiso 1.000000
Al Al19 0.990773 0.325917 0.750000 0.013725 Uiso 1.000000
Al Al19 0.990773 0.592914 0.750000 0.013725 Uiso 1.000000
Al Al19 0.990773 0.676879 0.750000 0.013725 Uiso 1.000000
Al Al19 0.990773 0.809820 0.750000 0.013725 Uiso 1.000000
Al Al19 0.990773 0.893786 0.750000 0.013725 Uiso 1.000000
Al Al19 0.990773 0.943876 0.750000 0.013725 Uiso 1.000000
Al Al20 0.051522 0.158568 0.250000 0.013725 Uiso 1.000000
Al Al20 0.071404 0.381935 0.250000 0.013725 Uiso 1.000000
Al Al20 0.071404 0.536896 0.250000 0.013725 Uiso 1.000000
Al Al20 0.051522 0.760263 0.250000 0.013725 Uiso 1.000000
Al Al20 0.166728 0.000000 0.250000 0.013725 Uiso 1.000000
Al Al20 0.166728 0.350962 0.250000 0.013725 Uiso 1.000000
Al Al20 0.130318 0.401077 0.250000 0.013725 Uiso 1.000000
Al Al20 0.166728 0.918831 0.250000 0.013725 Uiso 1.000000
Al Al20 0.198899 0.144508 0.250000 0.013725 Uiso 1.000000
Al Al20 0.198899 0.206454 0.250000 0.013725 Uiso 1.000000
Al Al20 0.198899 0.712377 0.250000 0.013725 Uiso 1.000000
Al Al20 0.198899 0.774322 0.250000 0.013725 Uiso 1.000000
Al Al20 0.257812 0.125366 0.250000 0.013725 Uiso 1.000000
Al Al20 0.294223 0.175481 0.250000 0.013725 Uiso 1.000000
Al Al20 0.257812 0.225596 0.250000 0.013725 Uiso 1.000000
Al Al20 0.257812 0.476328 0.250000 0.013725 Uiso 1.000000
Al Al20 0.257812 0.693235 0.250000 0.013725 Uiso 1.000000
Al Al20 0.294223 0.743350 0.250000 0.013725 Uiso 1.000000
Al Al20 0.257812 0.793465 0.250000 0.013725 Uiso 1.000000
Al Al20 0.405189 0.077481 0.250000 0.013725 Uiso 1.000000
Al Al20 0.405189 0.273482 0.250000 0.013725 Uiso 1.000000
Al Al20 0.405189 0.428443 0.250000 0.013725 Uiso 1.000000
Al Al20 0.405189 0.490388 0.250000 0.013725 Uiso 1.000000
Al Al20 0.405189 0.645349 0.250000 0.013725 Uiso 1.000000
Al Al20 0.405189 0.841350 0.250000 0.013725 Uiso 1.000000
Al Al20 0.405189 0.996311 0.250000 0.013725 Uiso 1.000000
Al Al20 0.464103 0.409301 0.250000 0.013725 Uiso 1.000000
Al Al20 0.500513 0.459415 0.250000 0.013725 Uiso 1.000000
Al Al20 0.464103 0.509530 0.250000 0.013725 Uiso 1.000000
Al Al20 0.464103 0.977169 0.250000 0.013725 Uiso 1.000000
Al Al20 0.591597 0.016913 0.250000 0.013725 Uiso 1.000000
Al Al20 0.591597 0.334049 0.250000 0.013725 Uiso 1.000000
Al Al20 0.591597 0.584782 0.250000 0.013725 Uiso 1.000000
Al Al20 0.591597 0.901918 0.250000 0.013725 Uiso 1.000000
Al Al20 0.706804 0.175481 0.250000 0.013725 Uiso 1.000000
Al Al20 0.706804 0.743350 0.250000 0.013725 Uiso 1.000000
Al Al20 0.738974 0.030973 0.250000 0.013725 Uiso 1.000000
Al Al20 0.738974 0.319989 0.250000 0.013725 Uiso 1.000000
Al Al20 0.738974 0.381935 0.250000 0.013725 Uiso 1.000000
Al Al20 0.738974 0.536896 0.250000 0.013725 Uiso 1.000000
Al Al20 0.738974 0.598841 0.250000 0.013725 Uiso 1.000000
Al Al20 0.738974 0.887858 0.250000 0.013725 Uiso 1.000000
Al Al20 0.738974 0.949803 0.250000 0.013725 Uiso 1.000000
Al Al20 0.834298 0.000000 0.250000 0.013725 Uiso 1.000000
Al Al20 0.797887 0.050115 0.250000 0.013725 Uiso 1.000000
Al Al20 0.797887 0.300847 0.250000 0.013725 Uiso 1.000000
Al Al20 0.834298 0.350962 0.250000 0.013725 Uiso 1.000000
Al Al20 0.797887 0.401077 0.250000 0.013725 Uiso 1.000000
Al Al20 0.797887 0.617983 0.250000 0.013725 Uiso 1.000000
Al Al20 0.797887 0.868716 0.250000 0.013725 Uiso 1.000000
Al Al20 0.834298 0.918831 0.250000 0.013725 Uiso 1.000000
Al Al20 0.797887 0.968946 0.250000 0.013725 Uiso 1.000000
Al Al20 0.945264 0.098000 0.250000 0.013725 Uiso 1.000000
Al Al20 0.945264 0.252962 0.250000 0.013725 Uiso 1.000000
Al Al20 0.925382 0.476328 0.250000 0.013725 Uiso 1.000000
Al Al20 0.945264 0.665869 0.250000 0.013725 Uiso 1.000000
Al Al20 0.945264 0.820830 0.250000 0.013725 Uiso 1.000000
Al Al20 0.007392 0.428443 0.750000 0.013725 Uiso 1.000000
Al Al20 0.007392 0.490388 0.750000 0.013725 Uiso 1.000000
Al Al20 0.075973 0.233819 0.750000 0.013725 Uiso 1.000000
Al Al20 0.039562 0.283934 0.750000 0.013725 Uiso 1.000000
Al Al20 0.039562 0.634896 0.750000 0.013725 Uiso 1.000000
Al Al20 0.075973 0.685011 0.750000 0.013725 Uiso 1.000000
Al Al20 0.134886 0.098000 0.750000 0.013725 Uiso 1.000000
Al Al20 0.134886 0.252962 0.750000 0.013725 Uiso 1.000000
Al Al20 0.154768 0.476328 0.750000 0.013725 Uiso 1.000000
Al Al20 0.134886 0.665869 0.750000 0.013725 Uiso 1.000000
Al Al20 0.134886 0.820830 0.750000 0.013725 Uiso 1.000000
Al Al20 0.245852 0.000000 0.750000 0.013725 Uiso 1.000000
Al Al20 0.282263 0.050115 0.750000 0.013725 Uiso 1.000000
Al Al20 0.282263 0.300847 0.750000 0.013725 Uiso 1.000000
Al Al20 0.245852 0.350962 0.750000 0.013725 Uiso 1.000000
Al Al20 0.282263 0.401077 0.750000 0.013725 Uiso 1.000000
Al Al20 0.282263 0.617983 0.750000 0.013725 Uiso 1.000000
Al Al20 0.282263 0.868716 0.750000 0.013725 Uiso 1.000000
Al Al20 0.245852 0.918831 0.750000 0.013725 Uiso 1.000000
Al Al20 0.282263 0.968946 0.750000 0.013725 Uiso 1.000000
Al Al20 0.341176 0.030973 0.750000 0.013725 Uiso 1.000000
Al Al20 0.341176 0.319989 0.750000 0.013725 Uiso 1.000000
Al Al20 0.341176 0.381935 0.750000 0.013725 Uiso 1.000000
Al Al20 0.341176 0.536896 0.750000 0.013725 Uiso 1.000000
Al Al20 0.341176 0.598841 0.750000 0.013725 Uiso 1.000000
Al Al20 0.341176 0.887858 0.750000 0.013725 Uiso 1.000000
Al Al20 0.341176 0.949803 0.750000 0.013725 Uiso 1.000000
Al Al20 0.373347 0.175481 0.750000 0.013725 Uiso 1.000000
Al Al20 0.373347 0.743350 0.750000 0.013725 Uiso 1.000000
Al Al20 0.488553 0.016913 0.750000 0.013725 Uiso 1.000000
Al Al20 0.488553 0.334049 0.750000 0.013725 Uiso 1.000000
Al Al20 0.488553 0.584782 0.750000 0.013725 Uiso 1.000000
Al Al20 0.488553 0.901918 0.750000 0.013725 Uiso 1.000000
Al Al20 0.616048 0.409301 0.750000 0.013725 Uiso 1.000000
Al Al20 0.579637 0.459415 0.750000 0.013725 Uiso 1.000000
Al Al20 0.616048 0.509530 0.750000 0.013725 Uiso 1.000000
Al Al20 0.616048 0.977169 0.750000 0.013725 Uiso 1.000000
Al Al20 0.674961 0.077481 0.750000 0.013725 Uiso 1.000000
Al Al20 0.674961 0.273482 0.750000 0.013725 Uiso 1.000000
Al Al20 0.674961 0.428443 0.750000 0.013725 Uiso 1.000000
Al Al20 0.674961 0.490388 0.750000 0.013725 Uiso 1.000000
Al Al20 0.674961 0.645349 0.750000 0.013725 Uiso 1.000000
Al Al20 0.674961 0.841350 0.750000 0.013725 Uiso 1.000000
Al Al20 0.674961 0.996311 0.750000 0.013725 Uiso 1.000000
Al Al20 0.822338 0.125366 0.750000 0.013725 Uiso 1.000000
Al Al20 0.785928 0.175481 0.750000 0.013725 Uiso 1.000000
Al Al20 0.822338 0.225596 0.750000 0.013725 Uiso 1.000000
Al Al20 0.822338 0.476328 0.750000 0.013725 Uiso 1.000000
Al Al20 0.822338 0.693235 0.750000 0.013725 Uiso 1.000000
Al Al20 0.785928 0.743350 0.750000 0.013725 Uiso 1.000000
Al Al20 0.822338 0.793465 0.750000 0.013725 Uiso 1.000000
Al Al20 0.881252 0.144508 0.750000 0.013725 Uiso 1.000000
Al Al20 0.881252 0.206454 0.750000 0.013725 Uiso 1.000000
Al Al20 0.881252 0.712377 0.750000 0.013725 Uiso 1.000000
Al Al20 0.881252 0.774322 0.750000 0.013725 Uiso 1.000000
Al Al20 0.913422 0.000000 0.750000 0.013725 Uiso 1.000000
Al Al20 0.913422 0.350962 0.750000 0.013725 Uiso 1.000000
Al Al20 0.949833 0.401077 0.750000 0.013725 Uiso 1.000000
Al Al20 0.913422 0.918831 0.750000 0.013725 Uiso 1.000000
Al Al21 0.000000 0.000000 0.250000 0.013702 Uiso 0.496700
Al Al21 0.000000 0.216907 0.250000 0.013702 Uiso 0.496700
Al Al21 0.000000 0.350962 0.250000 0.013702 Uiso 0.496700
Al Al21 0.000000 0.567869 0.250000 0.013702 Uiso 0.496700
Al Al21 0.000000 0.701924 0.250000 0.013702 Uiso 0.496700
Al Al21 0.000000 0.918831 0.250000 0.013702 Uiso 0.496700
Al Al21 0.078796 0.459415 0.250000 0.013702 Uiso 0.496700
Al Al21 0.127494 0.175481 0.250000 0.013702 Uiso 0.496700
Al Al21 0.127494 0.743350 0.250000 0.013702 Uiso 0.496700
Al Al21 0.206290 0.067028 0.250000 0.013702 Uiso 0.496700
Al Al21 0.206290 0.283934 0.250000 0.013702 Uiso 0.496700
Al Al21 0.206290 0.417990 0.250000 0.013702 Uiso 0.496700
Al Al21 0.206290 0.634896 0.250000 0.013702 Uiso 0.496700
Al Al21 0.206290 0.851803 0.250000 0.013702 Uiso 0.496700
Al Al21 0.206290 0.985859 0.250000 0.013702 Uiso 0.496700
Al Al21 0.333785 0.108453 0.250000 0.013702 Uiso 0.496700
Al Al21 0.333785 0.242509 0.250000 0.013702 Uiso 0.496700
Al Al21 0.333785 0.459415 0.250000 0.013702 Uiso 0.496700
Al Al21 0.333785 0.676322 0.250000 0.013702 Uiso 0.496700
Al Al21 0.333785 0.810378 0.250000 0.013702 Uiso 0.496700
Al Al21 0.412581 0.000000 0.250000 0.013702 Uiso 0.496700
Al Al21 0.412581 0.350962 0.250000 0.013702 Uiso 0.496700
Al Al21 0.412581 0.567869 0.250000 0.013702 Uiso 0.496700
Al Al21 0.412581 0.918831 0.250000 0.013702 Uiso 0.496700
Al Al21 0.540075 0.175481 0.250000 0.013702 Uiso 0.496700
Al Al21 0.540075 0.392388 0.250000 0.013702 Uiso 0.496700
Al Al21 0.540075 0.526443 0.250000 0.013702 Uiso 0.496700
Al Al21 0.540075 0.743350 0.250000 0.013702 Uiso 0.496700
Al Al21 0.540075 0.960256 0.250000 0.013702 Uiso 0.496700
Al Al21 0.667570 0.000000 0.250000 0.013702 Uiso 0.496700
Al Al21 0.667570 0.350962 0.250000 0.013702 Uiso 0.496700
Al Al21 0.667570 0.567869 0.250000 0.013702 Uiso 0.496700
Al Al21 0.667570 0.918831 0.250000 0.013702 Uiso 0.496700
Al Al21 0.746366 0.108453 0.250000 0.013702 Uiso 0.496700
Al Al21 0.746366 0.242509 0.250000 0.013702 Uiso 0.496700
Al Al21 0.746366 0.459415 0.250000 0.013702 Uiso 0.496700
Al Al21 0.746366 0.676322 0.250000 0.013702 Uiso 0.496700
Al Al21 0.746366 0.810378 0.250000 0.013702 Uiso 0.496700
Al Al21 0.873860 0.067028 0.250000 0.013702 Uiso 0.496700
Al Al21 0.873860 0.283934 0.250000 0.013702 Uiso 0.496700
Al Al21 0.873860 0.417990 0.250000 0.013702 Uiso 0.496700
Al Al21 0.873860 0.634896 0.250000 0.013702 Uiso 0.496700
Al Al21 0.873860 0.851803 0.250000 0.013702 Uiso 0.496700
Al Al21 0.873860 0.985859 0.250000 0.013702 Uiso 0.496700
Al Al21 0.952656 0.175481 0.250000 0.013702 Uiso 0.496700
Al Al21 0.952656 0.743350 0.250000 0.013702 Uiso 0.496700
Al Al21 0.000000 0.000000 0.750000 0.013702 Uiso 0.496700
Al Al21 0.000000 0.216907 0.750000 0.013702 Uiso 0.496700
Al Al21 0.000000 0.350962 0.750000 0.013702 Uiso 0.496700
Al Al21 0.000000 0.567869 0.750000 0.013702 Uiso 0.496700
Al Al21 0.000000 0.701924 0.750000 0.013702 Uiso 0.496700
Al Al21 0.000000 0.918831 0.750000 0.013702 Uiso 0.496700
Al Al21 0.078796 0.459415 0.750000 0.013702 Uiso 0.496700
Al Al21 0.127494 0.175481 0.750000 0.013702 Uiso 0.496700
Al Al21 0.127494 0.743350 0.750000 0.013702 Uiso 0.496700
Al Al21 0.206290 0.067028 0.750000 0.013702 Uiso 0.496700
Al Al21 0.206290 0.283934 0.750000 0.013702 Uiso 0.496700
Al Al21 0.206290 0.417990 0.750000 0.013702 Uiso 0.496700
Al Al21 0.206290 0.634896 0.750000 0.013702 Uiso 0.496700
Al Al21 0.206290 0.851803 0.750000 0.013702 Uiso 0.496700
Al Al21 0.206290 0.985859 0.750000 0.013702 Uiso 0.496700
Al Al21 0.333785 0.108453 0.750000 0.013702 Uiso 0.496700
Al Al21 0.333785 0.242509 0.750000 0.013702 Uiso 0.496700
Al Al21 0.333785 0.459415 0.750000 0.013702 Uiso 0.496700
Al Al21 0.333785 0.676322 0.750000 0.013702 Uiso 0.496700
Al Al21 0.333785 0.810378 0.750000 0.013702 Uiso 0.496700
Al Al21 0.412581 0.000000 0.750000 0.013702 Uiso 0.496700
Al Al21 0.412581 0.350962 0.750000 0.013702 Uiso 0.496700
Al Al21 0.412581 0.567869 0.750000 0.013702 Uiso 0.496700
Al Al21 0.412581 0.918831 0.750000 0.013702 Uiso 0.496700
Al Al21 0.540075 0.175481 0.750000 0.013702 Uiso 0.496700
Al Al21 0.540075 0.392388 0.750000 0.013702 Uiso 0.496700
Al Al21 0.540075 0.526443 0.750000 0.013702 Uiso 0.496700
Al Al21 0.540075 0.743350 0.750000 0.013702 Uiso 0.496700
Al Al21 0.540075 0.960256 0.750000 0.013702 Uiso 0.496700
Al Al21 0.667570 0.000000 0.750000 0.013702 Uiso 0.496700
Al Al21 0.667570 0.350962 0.750000 0.013702 Uiso 0.496700
Al Al21 0.667570 0.567869 0.750000 0.013702 Uiso 0.496700
Al Al21 0.667570 0.918831 0.750000 0.013702 Uiso 0.496700
Al Al21 0.746366 0.108453 0.750000 0.013702 Uiso 0.496700
Al Al21 0.746366 0.242509 0.750000 0.013702 Uiso 0.496700
Al Al21 0.746366 0.459415 0.750000 0.013702 Uiso 0.496700
Al Al21 0.746366 0.676322 0.750000 0.013702 Uiso 0.496700
Al Al21 0.746366 0.810378 0.750000 0.013702 Uiso 0.496700
Al Al21 0.873860 0.067028 0.750000 0.013702 Uiso 0.496700
Al Al21 0.873860 0.283934 0.750000 0.013702 Uiso 0.496700
Al Al21 0.873860 0.417990 0.750000 0.013702 Uiso 0.496700
Al Al21 0.873860 0.634896 0.750000 0.013702 Uiso 0.496700
Al Al21 0.873860 0.851803 0.750000 0.013702 Uiso 0.496700
Al Al21 0.873860 0.985859 0.750000 0.013702 Uiso 0.496700
Al Al21 0.952656 0.175481 0.750000 0.013702 Uiso 0.496700
Al Al21 0.952656 0.743350 0.750000 0.013702 Uiso 0.496700
Rh Rh2b 0.035169 0.026227 0.250000 0.009290 Uiso 0.500000
Rh Rh2b 0.035811 0.191564 0.250000 0.009290 Uiso 0.500000
Rh Rh2b 0.035169 0.243134 0.250000 0.009290 Uiso 0.500000
Rh Rh2b 0.035169 0.324735 0.250000 0.009290 Uiso 0.500000
Rh Rh2b 0.035169 0.377189 0.250000 0.009290 Uiso 0.500000
Rh Rh2b 0.034928 0.458869 0.250000 0.009290 Uiso 0.500000
Rh Rh2b 0.035169 0.541641 0.250000 0.009290 Uiso 0.500000
Rh Rh2b 0.035169 0.594096 0.250000 0.009290 Uiso 0.500000
Rh Rh2b 0.035169 0.675697 0.250000 0.009290 Uiso 0.500000
Rh Rh2b 0.035811 0.727267 0.250000 0.009290 Uiso 0.500000
Rh Rh2b 0.035169 0.892604 0.250000 0.009290 Uiso 0.500000
Rh Rh2b 0.035169 0.945058 0.250000 0.009290 Uiso 0.500000
Rh Rh2b 0.083626 0.176028 0.250000 0.009290 Uiso 0.500000
Rh Rh2b 0.064720 0.417863 0.250000 0.009290 Uiso 0.500000
Rh Rh2b 0.064720 0.500968 0.250000 0.009290 Uiso 0.500000
Rh Rh2b 0.083626 0.742803 0.250000 0.009290 Uiso 0.500000
Rh Rh2b 0.114458 0.133591 0.250000 0.009290 Uiso 0.500000
Rh Rh2b 0.114458 0.217371 0.250000 0.009290 Uiso 0.500000
Rh Rh2b 0.114607 0.434072 0.250000 0.009290 Uiso 0.500000
Rh Rh2b 0.114607 0.484758 0.250000 0.009290 Uiso 0.500000
Rh Rh2b 0.114458 0.701460 0.250000 0.009290 Uiso 0.500000
Rh Rh2b 0.114458 0.785240 0.250000 0.009290 Uiso 0.500000
Rh Rh2b 0.162422 0.067574 0.250000 0.009290 Uiso 0.500000
Rh Rh2b 0.162663 0.149254 0.250000 0.009290 Uiso 0.500000
Rh Rh2b 0.162663 0.201708 0.250000 0.009290 Uiso 0.500000
Rh Rh2b 0.162422 0.283388 0.250000 0.009290 Uiso 0.500000
Rh Rh2b 0.162422 0.418536 0.250000 0.009290 Uiso 0.500000
Rh Rh2b 0.162422 0.635443 0.250000 0.009290 Uiso 0.500000
Rh Rh2b 0.162663 0.717123 0.250000 0.009290 Uiso 0.500000
Rh Rh2b 0.162663 0.769577 0.250000 0.009290 Uiso 0.500000
Rh Rh2b 0.162422 0.851257 0.250000 0.009290 Uiso 0.500000
Rh Rh2b 0.162422 0.986405 0.250000 0.009290 Uiso 0.500000
Rh Rh2b 0.193254 0.025138 0.250000 0.009290 Uiso 0.500000
Rh Rh2b 0.192215 0.108580 0.250000 0.009290 Uiso 0.500000
Rh Rh2b 0.192215 0.242382 0.250000 0.009290 Uiso 0.500000
Rh Rh2b 0.193254 0.325824 0.250000 0.009290 Uiso 0.500000
Rh Rh2b 0.193254 0.376100 0.250000 0.009290 Uiso 0.500000
Rh Rh2b 0.192215 0.459542 0.250000 0.009290 Uiso 0.500000
Rh Rh2b 0.192215 0.593344 0.250000 0.009290 Uiso 0.500000
Rh Rh2b 0.192215 0.676449 0.250000 0.009290 Uiso 0.500000
Rh Rh2b 0.192215 0.810251 0.250000 0.009290 Uiso 0.500000
Rh Rh2b 0.193254 0.893693 0.250000 0.009290 Uiso 0.500000
Rh Rh2b 0.193254 0.943969 0.250000 0.009290 Uiso 0.500000
Rh Rh2b 0.242102 0.041685 0.250000 0.009290 Uiso 0.500000
Rh Rh2b 0.242102 0.092371 0.250000 0.009290 Uiso 0.500000
Rh Rh2b 0.242102 0.258591 0.250000 0.009290 Uiso 0.500000
Rh Rh2b 0.242102 0.309277 0.250000 0.009290 Uiso 0.500000
Rh Rh2b 0.241459 0.391763 0.250000 0.009290 Uiso 0.500000
Rh Rh2b 0.242102 0.443333 0.250000 0.009290 Uiso 0.500000
Rh Rh2b 0.242102 0.609554 0.250000 0.009290 Uiso 0.500000
Rh Rh2b 0.242102 0.660239 0.250000 0.009290 Uiso 0.500000
Rh Rh2b 0.242102 0.826460 0.250000 0.009290 Uiso 0.500000
Rh Rh2b 0.242102 0.877146 0.250000 0.009290 Uiso 0.500000
Rh Rh2b 0.242102 0.960516 0.250000 0.009290 Uiso 0.500000
Rh Rh2b 0.289917 0.107907 0.250000 0.009290 Uiso 0.500000
Rh Rh2b 0.289917 0.243055 0.250000 0.009290 Uiso 0.500000
Rh Rh2b 0.289917 0.458869 0.250000 0.009290 Uiso 0.500000
Rh Rh2b 0.289917 0.675775 0.250000 0.009290 Uiso 0.500000
Rh Rh2b 0.289917 0.810924 0.250000 0.009290 Uiso 0.500000
Rh Rh2b 0.319709 0.066901 0.250000 0.009290 Uiso 0.500000
Rh Rh2b 0.320749 0.150343 0.250000 0.009290 Uiso 0.500000
Rh Rh2b 0.320749 0.200619 0.250000 0.009290 Uiso 0.500000
Rh Rh2b 0.319709 0.284061 0.250000 0.009290 Uiso 0.500000
Rh Rh2b 0.320749 0.417525 0.250000 0.009290 Uiso 0.500000
Rh Rh2b 0.320749 0.501305 0.250000 0.009290 Uiso 0.500000
Rh Rh2b 0.319709 0.634770 0.250000 0.009290 Uiso 0.500000
Rh Rh2b 0.320749 0.718212 0.250000 0.009290 Uiso 0.500000
Rh Rh2b 0.320749 0.768488 0.250000 0.009290 Uiso 0.500000
Rh Rh2b 0.319709 0.851930 0.250000 0.009290 Uiso 0.500000
Rh Rh2b 0.319709 0.985732 0.250000 0.009290 Uiso 0.500000
Rh Rh2b 0.368954 0.082226 0.250000 0.009290 Uiso 0.500000
Rh Rh2b 0.368954 0.134680 0.250000 0.009290 Uiso 0.500000
Rh Rh2b 0.368954 0.216282 0.250000 0.009290 Uiso 0.500000
Rh Rh2b 0.368954 0.268736 0.250000 0.009290 Uiso 0.500000
Rh Rh2b 0.368713 0.351509 0.250000 0.009290 Uiso 0.500000
Rh Rh2b 0.368954 0.433188 0.250000 0.009290 Uiso 0.500000
Rh Rh2b 0.368954 0.485643 0.250000 0.009290 Uiso 0.500000
Rh Rh2b 0.368713 0.567322 0.250000 0.009290 Uiso 0.500000
Rh Rh2b 0.368954 0.650095 0.250000 0.009290 Uiso 0.500000
Rh Rh2b 0.368954 0.702549 0.250000 0.009290 Uiso 0.500000
Rh Rh2b 0.368954 0.784150 0.250000 0.009290 Uiso 0.500000
Rh Rh2b 0.368954 0.836605 0.250000 0.009290 Uiso 0.500000
Rh Rh2b 0.368713 0.919377 0.250000 0.009290 Uiso 0.500000
Rh Rh2b 0.398505 0.041552 0.250000 0.009290 Uiso 0.500000
Rh Rh2b 0.398505 0.309410 0.250000 0.009290 Uiso 0.500000
Rh Rh2b 0.398505 0.392514 0.250000 0.009290 Uiso 0.500000
Rh Rh2b 0.398505 0.526316 0.250000 0.009290 Uiso 0.500000
Rh Rh2b 0.398505 0.609421 0.250000 0.009290 Uiso 0.500000
Rh Rh2b 0.398505 0.877279 0.250000 0.009290 Uiso 0.500000
Rh Rh2b 0.398505 0.960383 0.250000 0.009290 Uiso 0.500000
Rh Rh2b 0.448392 0.025343 0.250000 0.009290 Uiso 0.500000
Rh Rh2b 0.448392 0.325619 0.250000 0.009290 Uiso 0.500000
Rh Rh2b 0.448392 0.376305 0.250000 0.009290 Uiso 0.500000
Rh Rh2b 0.448392 0.542526 0.250000 0.009290 Uiso 0.500000
Rh Rh2b 0.448392 0.593212 0.250000 0.009290 Uiso 0.500000
Rh Rh2b 0.448392 0.893488 0.250000 0.009290 Uiso 0.500000
Rh Rh2b 0.448392 0.944174 0.250000 0.009290 Uiso 0.500000
Rh Rh2b 0.496207 0.176028 0.250000 0.009290 Uiso 0.500000
Rh Rh2b 0.496207 0.391841 0.250000 0.009290 Uiso 0.500000
Rh Rh2b 0.496207 0.526990 0.250000 0.009290 Uiso 0.500000
Rh Rh2b 0.496207 0.742803 0.250000 0.009290 Uiso 0.500000
Rh Rh2b 0.496207 0.959710 0.250000 0.009290 Uiso 0.500000
Rh Rh2b 0.525999 0.000127 0.250000 0.009290 Uiso 0.500000
Rh Rh2b 0.527039 0.133591 0.250000 0.009290 Uiso 0.500000
Rh Rh2b 0.525999 0.217033 0.250000 0.009290 Uiso 0.500000
Rh Rh2b 0.525999 0.350835 0.250000 0.009290 Uiso 0.500000
Rh Rh2b 0.527039 0.434278 0.250000 0.009290 Uiso 0.500000
Rh Rh2b 0.527039 0.484553 0.250000 0.009290 Uiso 0.500000
Rh Rh2b 0.525999 0.567995 0.250000 0.009290 Uiso 0.500000
Rh Rh2b 0.525999 0.701798 0.250000 0.009290 Uiso 0.500000
Rh Rh2b 0.527039 0.785240 0.250000 0.009290 Uiso 0.500000
Rh Rh2b 0.525999 0.918704 0.250000 0.009290 Uiso 0.500000
Rh Rh2b 0.575244 0.149254 0.250000 0.009290 Uiso 0.500000
Rh Rh2b 0.575886 0.200824 0.250000 0.009290 Uiso 0.500000
Rh Rh2b 0.575886 0.367045 0.250000 0.009290 Uiso 0.500000
Rh Rh2b 0.575244 0.418615 0.250000 0.009290 Uiso 0.500000
Rh Rh2b 0.575244 0.500216 0.250000 0.009290 Uiso 0.500000
Rh Rh2b 0.575886 0.551786 0.250000 0.009290 Uiso 0.500000
Rh Rh2b 0.575886 0.718007 0.250000 0.009290 Uiso 0.500000
Rh Rh2b 0.575244 0.769577 0.250000 0.009290 Uiso 0.500000
Rh Rh2b 0.575886 0.934913 0.250000 0.009290 Uiso 0.500000
Rh Rh2b 0.575244 0.986483 0.250000 0.009290 Uiso 0.500000
Rh Rh2b 0.623701 0.351509 0.250000 0.009290 Uiso 0.500000
Rh Rh2b 0.623701 0.567322 0.250000 0.009290 Uiso 0.500000
Rh Rh2b 0.623701 0.919377 0.250000 0.009290 Uiso 0.500000
Rh Rh2b 0.654533 0.041890 0.250000 0.009290 Uiso 0.500000
Rh Rh2b 0.654533 0.309072 0.250000 0.009290 Uiso 0.500000
Rh Rh2b 0.654533 0.392852 0.250000 0.009290 Uiso 0.500000
Rh Rh2b 0.654533 0.525979 0.250000 0.009290 Uiso 0.500000
Rh Rh2b 0.654533 0.609759 0.250000 0.009290 Uiso 0.500000
Rh Rh2b 0.654533 0.876941 0.250000 0.009290 Uiso 0.500000
Rh Rh2b 0.654533 0.960721 0.250000 0.009290 Uiso 0.500000
Rh Rh2b 0.702739 0.026227 0.250000 0.009290 Uiso 0.500000
Rh Rh2b 0.702497 0.107907 0.250000 0.009290 Uiso 0.500000
Rh Rh2b 0.702497 0.243055 0.250000 0.009290 Uiso 0.500000
Rh Rh2b 0.702739 0.324735 0.250000 0.009290 Uiso 0.500000
Rh Rh2b 0.702739 0.377189 0.250000 0.009290 Uiso 0.500000
Rh Rh2b 0.702497 0.458869 0.250000 0.009290 Uiso 0.500000
Rh Rh2b 0.702739 0.541641 0.250000 0.009290 Uiso 0.500000
Rh Rh2b 0.702739 0.594096 0.250000 0.009290 Uiso 0.500000
Rh Rh2b 0.702497 0.675775 0.250000 0.009290 Uiso 0.500000
Rh Rh2b 0.702497 0.810924 0.250000 0.009290 Uiso 0.500000
Rh Rh2b 0.702739 0.892604 0.250000 0.009290 Uiso 0.500000
Rh Rh2b 0.702739 0.945058 0.250000 0.009290 Uiso 0.500000
Rh Rh2b 0.732290 0.066901 0.250000 0.009290 Uiso 0.500000
Rh Rh2b 0.733329 0.150343 0.250000 0.009290 Uiso 0.500000
Rh Rh2b 0.733329 0.200619 0.250000 0.009290 Uiso 0.500000
Rh Rh2b 0.732290 0.284061 0.250000 0.009290 Uiso 0.500000
Rh Rh2b 0.732290 0.417863 0.250000 0.009290 Uiso 0.500000
Rh Rh2b 0.732290 0.500968 0.250000 0.009290 Uiso 0.500000
Rh Rh2b 0.732290 0.634770 0.250000 0.009290 Uiso 0.500000
Rh Rh2b 0.733329 0.718212 0.250000 0.009290 Uiso 0.500000
Rh Rh2b 0.733329 0.768488 0.250000 0.009290 Uiso 0.500000
Rh Rh2b 0.732290 0.851930 0.250000 0.009290 Uiso 0.500000
Rh Rh2b 0.732290 0.985732 0.250000 0.009290 Uiso 0.500000
Rh Rh2b 0.782177 0.083110 0.250000 0.009290 Uiso 0.500000
Rh Rh2b 0.782177 0.133796 0.250000 0.009290 Uiso 0.500000
Rh Rh2b 0.782177 0.217166 0.250000 0.009290 Uiso 0.500000
Rh Rh2b 0.782177 0.267852 0.250000 0.009290 Uiso 0.500000
Rh Rh2b 0.782177 0.434072 0.250000 0.009290 Uiso 0.500000
Rh Rh2b 0.782177 0.484758 0.250000 0.009290 Uiso 0.500000
Rh Rh2b 0.782177 0.650979 0.250000 0.009290 Uiso 0.500000
Rh Rh2b 0.782177 0.701665 0.250000 0.009290 Uiso 0.500000
Rh Rh2b 0.782177 0.785035 0.250000 0.009290 Uiso 0.500000
Rh Rh2b 0.782177 0.835720 0.250000 0.009290 Uiso 0.500000
Rh Rh2b 0.829992 0.067574 0.250000 0.009290 Uiso 0.500000
Rh Rh2b 0.829992 0.283388 0.250000 0.009290 Uiso 0.500000
Rh Rh2b 0.829992 0.418536 0.250000 0.009290 Uiso 0.500000
Rh Rh2b 0.829992 0.635443 0.250000 0.009290 Uiso 0.500000
Rh Rh2b 0.829992 0.851257 0.250000 0.009290 Uiso 0.500000
Rh Rh2b 0.829992 0.986405 0.250000 0.009290 Uiso 0.500000
Rh Rh2b 0.860824 0.025138 0.250000 0.009290 Uiso 0.500000
Rh Rh2b 0.859784 0.108580 0.250000 0.009290 Uiso 0.500000
Rh Rh2b 0.859784 0.242382 0.250000 0.009290 Uiso 0.500000
Rh Rh2b 0.860824 0.325824 0.250000 0.009290 Uiso 0.500000
Rh Rh2b 0.860824 0.376100 0.250000 0.009290 Uiso 0.500000
Rh Rh2b 0.859784 0.459542 0.250000 0.009290 Uiso 0.500000
Rh Rh2b 0.860824 0.593007 0.250000 0.009290 Uiso 0.500000
Rh Rh2b 0.860824 0.676786 0.250000 0.009290 Uiso 0.500000
Rh Rh2b 0.859784 0.810251 0.250000 0.009290 Uiso 0.500000
Rh Rh2b 0.860824 0.893693 0.250000 0.009290 Uiso 0.500000
Rh Rh2b 0.860824 0.943969 0.250000 0.009290 Uiso 0.500000
Rh Rh2b 0.909029 0.040801 0.250000 0.009290 Uiso 0.500000
Rh Rh2b 0.909029 0.093255 0.250000 0.009290 Uiso 0.500000
Rh Rh2b 0.908788 0.176028 0.250000 0.009290 Uiso 0.500000
Rh Rh2b 0.909029 0.257707 0.250000 0.009290 Uiso 0.500000
Rh Rh2b 0.909029 0.310161 0.250000 0.009290 Uiso 0.500000
Rh Rh2b 0.909029 0.391763 0.250000 0.009290 Uiso 0.500000
Rh Rh2b 0.909671 0.443333 0.250000 0.009290 Uiso 0.500000
Rh Rh2b 0.909029 0.608669 0.250000 0.009290 Uiso 0.500000
Rh Rh2b 0.909029 0.661124 0.250000 0.009290 Uiso 0.500000
Rh Rh2b 0.908788 0.742803 0.250000 0.009290 Uiso 0.500000
Rh Rh2b 0.909029 0.825576 0.250000 0.009290 Uiso 0.500000
Rh Rh2b 0.909029 0.878030 0.250000 0.009290 Uiso 0.500000
Rh Rh2b 0.909029 0.959631 0.250000 0.009290 Uiso 0.500000
Rh Rh2b 0.938580 0.133929 0.250000 0.009290 Uiso 0.500000
Rh Rh2b 0.938580 0.217033 0.250000 0.009290 Uiso 0.500000
Rh Rh2b 0.957486 0.458869 0.250000 0.009290 Uiso 0.500000
Rh Rh2b 0.938580 0.701798 0.250000 0.009290 Uiso 0.500000
Rh Rh2b 0.938580 0.784902 0.250000 0.009290 Uiso 0.500000
Rh Rh2b 0.988467 0.150138 0.250000 0.009290 Uiso 0.500000
Rh Rh2b 0.988467 0.200824 0.250000 0.009290 Uiso 0.500000
Rh Rh2b 0.988318 0.417525 0.250000 0.009290 Uiso 0.500000
Rh Rh2b 0.988318 0.501305 0.250000 0.009290 Uiso 0.500000
Rh Rh2b 0.988467 0.718007 0.250000 0.009290 Uiso 0.500000
Rh Rh2b 0.988467 0.768693 0.250000 0.009290 Uiso 0.500000
Rh Rh2b 0.013036 0.041890 0.750000 0.009290 Uiso 0.500000
Rh Rh2b 0.014076 0.175354 0.750000 0.009290 Uiso 0.500000
Rh Rh2b 0.013036 0.258796 0.750000 0.009290 Uiso 0.500000
Rh Rh2b 0.013036 0.309072 0.750000 0.009290 Uiso 0.500000
Rh Rh2b 0.014076 0.392514 0.750000 0.009290 Uiso 0.500000
Rh Rh2b 0.014076 0.526316 0.750000 0.009290 Uiso 0.500000
Rh Rh2b 0.013036 0.609759 0.750000 0.009290 Uiso 0.500000
Rh Rh2b 0.013036 0.660034 0.750000 0.009290 Uiso 0.500000
Rh Rh2b 0.014076 0.743476 0.750000 0.009290 Uiso 0.500000
Rh Rh2b 0.014076 0.877279 0.750000 0.009290 Uiso 0.500000
Rh Rh2b 0.014076 0.960383 0.750000 0.009290 Uiso 0.500000
Rh Rh2b 0.043868 0.216360 0.750000 0.009290 Uiso 0.500000
Rh Rh2b 0.043868 0.351509 0.750000 0.009290 Uiso 0.500000
Rh Rh2b 0.043627 0.433188 0.750000 0.009290 Uiso 0.500000
Rh Rh2b 0.043627 0.485643 0.750000 0.009290 Uiso 0.500000
Rh Rh2b 0.043868 0.567322 0.750000 0.009290 Uiso 0.500000
Rh Rh2b 0.043868 0.702471 0.750000 0.009290 Uiso 0.500000
Rh Rh2b 0.043868 0.919377 0.750000 0.009290 Uiso 0.500000
Rh Rh2b 0.091683 0.150138 0.750000 0.009290 Uiso 0.500000
Rh Rh2b 0.091683 0.200824 0.750000 0.009290 Uiso 0.500000
Rh Rh2b 0.091832 0.417525 0.750000 0.009290 Uiso 0.500000
Rh Rh2b 0.091832 0.501305 0.750000 0.009290 Uiso 0.500000
Rh Rh2b 0.091683 0.718007 0.750000 0.009290 Uiso 0.500000
Rh Rh2b 0.091683 0.768693 0.750000 0.009290 Uiso 0.500000
Rh Rh2b 0.141570 0.133929 0.750000 0.009290 Uiso 0.500000
Rh Rh2b 0.141570 0.217033 0.750000 0.009290 Uiso 0.500000
Rh Rh2b 0.122664 0.458869 0.750000 0.009290 Uiso 0.500000
Rh Rh2b 0.141570 0.701798 0.750000 0.009290 Uiso 0.500000
Rh Rh2b 0.141570 0.784902 0.750000 0.009290 Uiso 0.500000
Rh Rh2b 0.171121 0.040801 0.750000 0.009290 Uiso 0.500000
Rh Rh2b 0.171121 0.093255 0.750000 0.009290 Uiso 0.500000
Rh Rh2b 0.171363 0.176028 0.750000 0.009290 Uiso 0.500000
Rh Rh2b 0.171121 0.257707 0.750000 0.009290 Uiso 0.500000
Rh Rh2b 0.171121 0.310161 0.750000 0.009290 Uiso 0.500000
Rh Rh2b 0.171121 0.391763 0.750000 0.009290 Uiso 0.500000
Rh Rh2b 0.170479 0.443333 0.750000 0.009290 Uiso 0.500000
Rh Rh2b 0.171121 0.608669 0.750000 0.009290 Uiso 0.500000
Rh Rh2b 0.171121 0.661124 0.750000 0.009290 Uiso 0.500000
Rh Rh2b 0.171363 0.742803 0.750000 0.009290 Uiso 0.500000
Rh Rh2b 0.171121 0.825576 0.750000 0.009290 Uiso 0.500000
Rh Rh2b 0.171121 0.878030 0.750000 0.009290 Uiso 0.500000
Rh Rh2b 0.171121 0.959631 0.750000 0.009290 Uiso 0.500000
Rh Rh2b 0.219327 0.025138 0.750000 0.009290 Uiso 0.500000
Rh Rh2b 0.220366 0.108580 0.750000 0.009290 Uiso 0.500000
Rh Rh2b 0.220366 0.242382 0.750000 0.009290 Uiso 0.500000
Rh Rh2b 0.219327 0.325824 0.750000 0.009290 Uiso 0.500000
Rh Rh2b 0.219327 0.376100 0.750000 0.009290 Uiso 0.500000
Rh Rh2b 0.220366 0.459542 0.750000 0.009290 Uiso 0.500000
Rh Rh2b 0.219327 0.593007 0.750000 0.009290 Uiso 0.500000
Rh Rh2b 0.219327 0.676786 0.750000 0.009290 Uiso 0.500000
Rh Rh2b 0.220366 0.810251 0.750000 0.009290 Uiso 0.500000
Rh Rh2b 0.219327 0.893693 0.750000 0.009290 Uiso 0.500000
Rh Rh2b 0.219327 0.943969 0.750000 0.009290 Uiso 0.500000
Rh Rh2b 0.250159 0.067574 0.750000 0.009290 Uiso 0.500000
Rh Rh2b 0.250159 0.283388 0.750000 0.009290 Uiso 0.500000
Rh Rh2b 0.250159 0.418536 0.750000 0.009290 Uiso 0.500000
Rh Rh2b 0.250159 0.635443 0.750000 0.009290 Uiso 0.500000
Rh Rh2b 0.250159 0.851257 0.750000 0.009290 Uiso 0.500000
Rh Rh2b 0.250159 0.986405 0.750000 0.009290 Uiso 0.500000
Rh Rh2b 0.297974 0.083110 0.750000 0.009290 Uiso 0.500000
Rh Rh2b 0.297974 0.133796 0.750000 0.009290 Uiso 0.500000
Rh Rh2b 0.297974 0.217166 0.750000 0.009290 Uiso 0.500000
Rh Rh2b 0.297974 0.267852 0.750000 0.009290 Uiso 0.500000
Rh Rh2b 0.297974 0.434072 0.750000 0.009290 Uiso 0.500000
Rh Rh2b 0.297974 0.484758 0.750000 0.009290 Uiso 0.500000
Rh Rh2b 0.297974 0.650979 0.750000 0.009290 Uiso 0.500000
Rh Rh2b 0.297974 0.701665 0.750000 0.009290 Uiso 0.500000
Rh Rh2b 0.297974 0.785035 0.750000 0.009290 Uiso 0.500000
Rh Rh2b 0.297974 0.835720 0.750000 0.009290 Uiso 0.500000
Rh Rh2b 0.347861 0.066901 0.750000 0.009290 Uiso 0.500000
Rh Rh2b 0.346821 0.150343 0.750000 0.009290 Uiso 0.500000
Rh Rh2b 0.346821 0.200619 0.750000 0.009290 Uiso 0.500000
Rh Rh2b 0.347861 0.284061 0.750000 0.009290 Uiso 0.500000
Rh Rh2b 0.347861 0.417863 0.750000 0.009290 Uiso 0.500000
Rh Rh2b 0.347861 0.500968 0.750000 0.009290 Uiso 0.500000
Rh Rh2b 0.347861 0.634770 0.750000 0.009290 Uiso 0.500000
Rh Rh2b 0.346821 0.718212 0.750000 0.009290 Uiso 0.500000
Rh Rh2b 0.346821 0.768488 0.750000 0.009290 Uiso 0.500000
Rh Rh2b 0.347861 0.851930 0.750000 0.009290 Uiso 0.500000
Rh Rh2b 0.347861 0.985732 0.750000 0.009290 Uiso 0.500000
Rh Rh2b 0.377412 0.026227 0.750000 0.009290 Uiso 0.500000
Rh Rh2b 0.377653 0.107907 0.750000 0.009290 Uiso 0.500000
Rh Rh2b 0.377653 0.243055 0.750000 0.009290 Uiso 0.500000
Rh Rh2b 0.377412 0.324735 0.750000 0.009290 Uiso 0.500000
Rh Rh2b 0.377412 0.377189 0.750000 0.009290 Uiso 0.500000
Rh Rh2b 0.377653 0.458869 0.750000 0.009290 Uiso 0.500000
Rh Rh2b 0.377412 0.541641 0.750000 0.009290 Uiso 0.500000
Rh Rh2b 0.377412 0.594096 0.750000 0.009290 Uiso 0.500000
Rh Rh2b 0.377653 0.675775 0.750000 0.009290 Uiso 0.500000
Rh Rh2b 0.377653 0.810924 0.750000 0.009290 Uiso 0.500000
Rh Rh2b 0.377412 0.892604 0.750000 0.009290 Uiso 0.500000
Rh Rh2b 0.377412 0.945058 0.750000 0.009290 Uiso 0.500000
Rh Rh2b 0.425617 0.041890 0.750000 0.009290 Uiso 0.500000
Rh Rh2b 0.425617 0.309072 0.750000 0.009290 Uiso 0.500000
Rh Rh2b 0.425617 0.392852 0.750000 0.009290 Uiso 0.500000
Rh Rh2b 0.425617 0.525979 0.750000 0.009290 Uiso 0.500000
Rh Rh2b 0.425617 0.609759 0.750000 0.009290 Uiso 0.500000
Rh Rh2b 0.425617 0.876941 0.750000 0.009290 Uiso 0.500000
Rh Rh2b 0.425617 0.960721 0.750000 0.009290 Uiso 0.500000
Rh Rh2b 0.456449 0.351509 0.750000 0.009290 Uiso 0.500000
Rh Rh2b 0.456449 0.567322 0.750000 0.009290 Uiso 0.500000
Rh Rh2b 0.456449 0.919377 0.750000 0.009290 Uiso 0.500000
Rh Rh2b 0.504906 0.149254 0.750000 0.009290 Uiso 0.500000
Rh Rh2b 0.504264 0.200824 0.750000 0.009290 Uiso 0.500000
Rh Rh2b 0.504264 0.367045 0.750000 0.009290 Uiso 0.500000
Rh Rh2b 0.504906 0.418615 0.750000 0.009290 Uiso 0.500000
Rh Rh2b 0.504906 0.500216 0.750000 0.009290 Uiso 0.500000
Rh Rh2b 0.504264 0.551786 0.750000 0.009290 Uiso 0.500000
Rh Rh2b 0.504264 0.718007 0.750000 0.009290 Uiso 0.500000
Rh Rh2b 0.504906 0.769577 0.750000 0.009290 Uiso 0.500000
Rh Rh2b 0.504264 0.934913 0.750000 0.009290 Uiso 0.500000
Rh Rh2b 0.504906 0.986483 0.750000 0.009290 Uiso 0.500000
Rh Rh2b 0.554151 0.000127 0.750000 0.009290 Uiso 0.500000
Rh Rh2b 0.553111 0.133591 0.750000 0.009290 Uiso 0.500000
Rh Rh2b 0.554151 0.217033 0.750000 0.009290 Uiso 0.500000
Rh Rh2b 0.554151 0.350835 0.750000 0.009290 Uiso 0.500000
Rh Rh2b 0.553111 0.434278 0.750000 0.009290 Uiso 0.500000
Rh Rh2b 0.553111 0.484553 0.750000 0.009290 Uiso 0.500000
Rh Rh2b 0.554151 0.567995 0.750000 0.009290 Uiso 0.500000
Rh Rh2b 0.554151 0.701798 0.750000 0.009290 Uiso 0.500000
Rh Rh2b 0.553111 0.785240 0.750000 0.009290 Uiso 0.500000
Rh Rh2b 0.554151 0.918704 0.750000 0.009290 Uiso 0.500000
Rh Rh2b 0.583943 0.176028 0.750000 0.009290 Uiso 0.500000
Rh Rh2b 0.583943 0.391841 0.750000 0.009290 Uiso 0.500000
Rh Rh2b 0.583943 0.526990 0.750000 0.009290 Uiso 0.500000
Rh Rh2b 0.583943 0.742803 0.750000 0.009290 Uiso 0.500000
Rh Rh2b 0.583943 0.959710 0.750000 0.009290 Uiso 0.500000
Rh Rh2b 0.631758 0.025343 0.750000 0.009290 Uiso 0.500000
Rh Rh2b 0.631758 0.325619 0.750000 0.009290 Uiso 0.500000
Rh Rh2b 0.631758 0.376305 0.750000 0.009290 Uiso 0.500000
Rh Rh2b 0.631758 0.542526 0.750000 0.009290 Uiso 0.500000
Rh Rh2b 0.631758 0.593212 0.750000 0.009290 Uiso 0.500000
Rh Rh2b 0.631758 0.893488 0.750000 0.009290 Uiso 0.500000
Rh Rh2b 0.631758 0.944174 0.750000 0.009290 Uiso 0.500000
Rh Rh2b 0.681645 0.041552 0.750000 0.009290 Uiso 0.500000
Rh Rh2b 0.681645 0.309410 0.750000 0.009290 Uiso 0.500000
Rh Rh2b 0.681645 0.392514 0.750000 0.009290 Uiso 0.500000
Rh Rh2b 0.681645 0.526316 0.750000 0.009290 Uiso 0.500000
Rh Rh2b 0.681645 0.609421 0.750000 0.009290 Uiso 0.500000
Rh Rh2b 0.681645 0.877279 0.750000 0.009290 Uiso 0.500000
Rh Rh2b 0.681645 0.960383 0.750000 0.009290 Uiso 0.500000
Rh Rh2b 0.711197 0.082226 0.750000 0.009290 Uiso 0.500000
Rh Rh2b 0.711197 0.134680 0.750000 0.009290 Uiso 0.500000
Rh Rh2b 0.711197 0.216282 0.750000 0.009290 Uiso 0.500000
Rh Rh2b 0.711197 0.268736 0.750000 0.009290 Uiso 0.500000
Rh Rh2b 0.711438 0.351509 0.750000 0.009290 Uiso 0.500000
Rh Rh2b 0.711197 0.433188 0.750000 0.009290 Uiso 0.500000
Rh Rh2b 0.711197 0.485643 0.750000 0.009290 Uiso 0.500000
Rh Rh2b 0.711438 0.567322 0.750000 0.009290 Uiso 0.500000
Rh Rh2b 0.711197 0.650095 0.750000 0.009290 Uiso 0.500000
Rh Rh2b 0.711197 0.702549 0.750000 0.009290 Uiso 0.500000
Rh Rh2b 0.711197 0.784150 0.750000 0.009290 Uiso 0.500000
Rh Rh2b 0.711197 0.836605 0.750000 0.009290 Uiso 0.500000
Rh Rh2b 0.711438 0.919377 0.750000 0.009290 Uiso 0.500000
Rh Rh2b 0.760441 0.066901 0.750000 0.009290 Uiso 0.500000
Rh Rh2b 0.759402 0.150343 0.750000 0.009290 Uiso 0.500000
Rh Rh2b 0.759402 0.200619 0.750000 0.009290 Uiso 0.500000
Rh Rh2b 0.760441 0.284061 0.750000 0.009290 Uiso 0.500000
Rh Rh2b 0.759402 0.417525 0.750000 0.009290 Uiso 0.500000
Rh Rh2b 0.759402 0.501305 0.750000 0.009290 Uiso 0.500000
Rh Rh2b 0.760441 0.634770 0.750000 0.009290 Uiso 0.500000
Rh Rh2b 0.759402 0.718212 0.750000 0.009290 Uiso 0.500000
Rh Rh2b 0.759402 0.768488 0.750000 0.009290 Uiso 0.500000
Rh Rh2b 0.760441 0.851930 0.750000 0.009290 Uiso 0.500000
Rh Rh2b 0.760441 0.985732 0.750000 0.009290 Uiso 0.500000
Rh Rh2b 0.790234 0.107907 0.750000 0.009290 Uiso 0.500000
Rh Rh2b 0.790234 0.243055 0.750000 0.009290 Uiso 0.500000
Rh Rh2b 0.790234 0.458869 0.750000 0.009290 Uiso 0.500000
Rh Rh2b 0.790234 0.675775 0.750000 0.009290 Uiso 0.500000
Rh Rh2b 0.790234 0.810924 0.750000 0.009290 Uiso 0.500000
Rh Rh2b 0.838049 0.041685 0.750000 0.009290 Uiso 0.500000
Rh Rh2b 0.838049 0.092371 0.750000 0.009290 Uiso 0.500000
Rh Rh2b 0.838049 0.258591 0.750000 0.009290 Uiso 0.500000
Rh Rh2b 0.838049 0.309277 0.750000 0.009290 Uiso 0.500000
Rh Rh2b 0.838691 0.391763 0.750000 0.009290 Uiso 0.500000
Rh Rh2b 0.838049 0.443333 0.750000 0.009290 Uiso 0.500000
Rh Rh2b 0.838049 0.609554 0.750000 0.009290 Uiso 0.500000
Rh Rh2b 0.838049 0.660239 0.750000 0.009290 Uiso 0.500000
Rh Rh2b 0.838049 0.826460 0.750000 0.009290 Uiso 0.500000
Rh Rh2b 0.838049 0.877146 0.750000 0.009290 Uiso 0.500000
Rh Rh2b 0.838049 0.960516 0.750000 0.009290 Uiso 0.500000
Rh Rh2b 0.886896 0.025138 0.750000 0.009290 Uiso 0.500000
Rh Rh2b 0.887936 0.108580 0.750000 0.009290 Uiso 0.500000
Rh Rh2b 0.887936 0.242382 0.750000 0.009290 Uiso 0.500000
Rh Rh2b 0.886896 0.325824 0.750000 0.009290 Uiso 0.500000
Rh Rh2b 0.886896 0.376100 0.750000 0.009290 Uiso 0.500000
Rh Rh2b 0.887936 0.459542 0.750000 0.009290 Uiso 0.500000
Rh Rh2b 0.887936 0.593344 0.750000 0.009290 Uiso 0.500000
Rh Rh2b 0.887936 0.676449 0.750000 0.009290 Uiso 0.500000
Rh Rh2b 0.887936 0.810251 0.750000 0.009290 Uiso 0.500000
Rh Rh2b 0.886896 0.893693 0.750000 0.009290 Uiso 0.500000
Rh Rh2b 0.886896 0.943969 0.750000 0.009290 Uiso 0.500000
Rh Rh2b 0.917728 0.067574 0.750000 0.009290 Uiso 0.500000
Rh Rh2b 0.917487 0.149254 0.750000 0.009290 Uiso 0.500000
Rh Rh2b 0.917487 0.201708 0.750000 0.009290 Uiso 0.500000
Rh Rh2b 0.917728 0.283388 0.750000 0.009290 Uiso 0.500000
Rh Rh2b 0.917728 0.418536 0.750000 0.009290 Uiso 0.500000
Rh Rh2b 0.917728 0.635443 0.750000 0.009290 Uiso 0.500000
Rh Rh2b 0.917487 0.717123 0.750000 0.009290 Uiso 0.500000
Rh Rh2b 0.917487 0.769577 0.750000 0.009290 Uiso 0.500000
Rh Rh2b 0.917728 0.851257 0.750000 0.009290 Uiso 0.500000
Rh Rh2b 0.917728 0.986405 0.750000 0.009290 Uiso 0.500000
Rh Rh2b 0.965692 0.133591 0.750000 0.009290 Uiso 0.500000
Rh Rh2b 0.965692 0.217371 0.750000 0.009290 Uiso 0.500000
Rh Rh2b 0.965543 0.434072 0.750000 0.009290 Uiso 0.500000
Rh Rh2b 0.965543 0.484758 0.750000 0.009290 Uiso 0.500000
Rh Rh2b 0.965692 0.701460 0.750000 0.009290 Uiso 0.500000
Rh Rh2b 0.965692 0.785240 0.750000 0.009290 Uiso 0.500000
Rh Rh2b 0.996524 0.176028 0.750000 0.009290 Uiso 0.500000
Rh Rh2b 0.996524 0.742803 0.750000 0.009290 Uiso 0.500000
Rh Rh4b 0.005755 0.068052 0.250000 0.009938 Uiso 0.363233
Ni Rh4b 0.005755 0.068052 0.250000 0.009938 Uiso 0.136767
Rh Rh4b 0.005755 0.148855 0.250000 0.009938 Uiso 0.363233
Ni Rh4b 0.005755 0.148855 0.250000 0.009938 Uiso 0.136767
Rh Rh4b 0.005755 0.769976 0.250000 0.009938 Uiso 0.363233
Ni Rh4b 0.005755 0.769976 0.250000 0.009938 Uiso 0.136767
Rh Rh4b 0.005755 0.850779 0.250000 0.009938 Uiso 0.363233
Ni Rh4b 0.005755 0.850779 0.250000 0.009938 Uiso 0.136767
Rh Rh4b 0.005755 0.986883 0.250000 0.009938 Uiso 0.363233
Ni Rh4b 0.005755 0.986883 0.250000 0.009938 Uiso 0.136767
Rh Rh4b 0.035344 0.058438 0.250000 0.009938 Uiso 0.363233
Ni Rh4b 0.035344 0.058438 0.250000 0.009938 Uiso 0.136767
Rh Rh4b 0.035344 0.158469 0.250000 0.009938 Uiso 0.363233
Ni Rh4b 0.035344 0.158469 0.250000 0.009938 Uiso 0.136767
Rh Rh4b 0.035344 0.760362 0.250000 0.009938 Uiso 0.363233
Ni Rh4b 0.035344 0.760362 0.250000 0.009938 Uiso 0.136767
Rh Rh4b 0.035344 0.860393 0.250000 0.009938 Uiso 0.363233
Ni Rh4b 0.035344 0.860393 0.250000 0.009938 Uiso 0.136767
Rh Rh4b 0.035344 0.977268 0.250000 0.009938 Uiso 0.363233
Ni Rh4b 0.035344 0.977268 0.250000 0.009938 Uiso 0.136767
Rh Rh4b 0.066499 0.015556 0.250000 0.009938 Uiso 0.363233
Ni Rh4b 0.066499 0.015556 0.250000 0.009938 Uiso 0.136767
Rh Rh4b 0.082839 0.123809 0.250000 0.009938 Uiso 0.363233
Ni Rh4b 0.082839 0.123809 0.250000 0.009938 Uiso 0.136767
Rh Rh4b 0.064552 0.148979 0.250000 0.009938 Uiso 0.363233
Ni Rh4b 0.064552 0.148979 0.250000 0.009938 Uiso 0.136767
Rh Rh4b 0.066499 0.335406 0.250000 0.009938 Uiso 0.363233
Ni Rh4b 0.066499 0.335406 0.250000 0.009938 Uiso 0.136767
Rh Rh4b 0.066499 0.366518 0.250000 0.009938 Uiso 0.363233
Ni Rh4b 0.066499 0.366518 0.250000 0.009938 Uiso 0.136767
Rh Rh4b 0.084551 0.391364 0.250000 0.009938 Uiso 0.363233
Ni Rh4b 0.084551 0.391364 0.250000 0.009938 Uiso 0.136767
Rh Rh4b 0.084551 0.527467 0.250000 0.009938 Uiso 0.363233
Ni Rh4b 0.084551 0.527467 0.250000 0.009938 Uiso 0.136767
Rh Rh4b 0.066499 0.552313 0.250000 0.009938 Uiso 0.363233
Ni Rh4b 0.066499 0.552313 0.250000 0.009938 Uiso 0.136767
Rh Rh4b 0.066499 0.583425 0.250000 0.009938 Uiso 0.363233
Ni Rh4b 0.066499 0.583425 0.250000 0.009938 Uiso 0.136767
Rh Rh4b 0.064552 0.769852 0.250000 0.009938 Uiso 0.363233
Ni Rh4b 0.064552 0.769852 0.250000 0.009938 Uiso 0.136767
Rh Rh4b 0.082839 0.795022 0.250000 0.009938 Uiso 0.363233
Ni Rh4b 0.082839 0.795022 0.250000 0.009938 Uiso 0.136767
Rh Rh4b 0.066499 0.903275 0.250000 0.009938 Uiso 0.363233
Ni Rh4b 0.066499 0.903275 0.250000 0.009938 Uiso 0.136767
Rh Rh4b 0.066499 0.934387 0.250000 0.009938 Uiso 0.363233
Ni Rh4b 0.066499 0.934387 0.250000 0.009938 Uiso 0.136767
Rh Rh4b 0.114140 0.400978 0.250000 0.009938 Uiso 0.363233
Ni Rh4b 0.114140 0.400978 0.250000 0.009938 Uiso 0.136767
Rh Rh4b 0.114140 0.517853 0.250000 0.009938 Uiso 0.363233
Ni Rh4b 0.114140 0.517853 0.250000 0.009938 Uiso 0.136767
Rh Rh4b 0.161635 0.015355 0.250000 0.009938 Uiso 0.363233
Ni Rh4b 0.161635 0.015355 0.250000 0.009938 Uiso 0.136767
Rh Rh4b 0.143348 0.040525 0.250000 0.009938 Uiso 0.363233
Ni Rh4b 0.143348 0.040525 0.250000 0.009938 Uiso 0.136767
Rh Rh4b 0.143348 0.310437 0.250000 0.009938 Uiso 0.363233
Ni Rh4b 0.143348 0.310437 0.250000 0.009938 Uiso 0.136767
Rh Rh4b 0.161635 0.335607 0.250000 0.009938 Uiso 0.363233
Ni Rh4b 0.161635 0.335607 0.250000 0.009938 Uiso 0.136767
Rh Rh4b 0.161635 0.366318 0.250000 0.009938 Uiso 0.363233
Ni Rh4b 0.161635 0.366318 0.250000 0.009938 Uiso 0.136767
Rh Rh4b 0.143348 0.391488 0.250000 0.009938 Uiso 0.363233
Ni Rh4b 0.143348 0.391488 0.250000 0.009938 Uiso 0.136767
Rh Rh4b 0.161635 0.583224 0.250000 0.009938 Uiso 0.363233
Ni Rh4b 0.161635 0.583224 0.250000 0.009938 Uiso 0.136767
Rh Rh4b 0.143348 0.608394 0.250000 0.009938 Uiso 0.363233
Ni Rh4b 0.143348 0.608394 0.250000 0.009938 Uiso 0.136767
Rh Rh4b 0.143348 0.878305 0.250000 0.009938 Uiso 0.363233
Ni Rh4b 0.143348 0.878305 0.250000 0.009938 Uiso 0.136767
Rh Rh4b 0.161635 0.903475 0.250000 0.009938 Uiso 0.363233
Ni Rh4b 0.161635 0.903475 0.250000 0.009938 Uiso 0.136767
Rh Rh4b 0.161635 0.934186 0.250000 0.009938 Uiso 0.363233
Ni Rh4b 0.161635 0.934186 0.250000 0.009938 Uiso 0.136767
Rh Rh4b 0.143348 0.959356 0.250000 0.009938 Uiso 0.363233
Ni Rh4b 0.143348 0.959356 0.250000 0.009938 Uiso 0.136767
Rh Rh4b 0.212045 0.135080 0.250000 0.009938 Uiso 0.363233
Ni Rh4b 0.212045 0.135080 0.250000 0.009938 Uiso 0.136767
Rh Rh4b 0.193994 0.159925 0.250000 0.009938 Uiso 0.363233
Ni Rh4b 0.193994 0.159925 0.250000 0.009938 Uiso 0.136767
Rh Rh4b 0.193994 0.191037 0.250000 0.009938 Uiso 0.363233
Ni Rh4b 0.193994 0.191037 0.250000 0.009938 Uiso 0.136767
Rh Rh4b 0.212045 0.215883 0.250000 0.009938 Uiso 0.363233
Ni Rh4b 0.212045 0.215883 0.250000 0.009938 Uiso 0.136767
Rh Rh4b 0.212045 0.486042 0.250000 0.009938 Uiso 0.363233
Ni Rh4b 0.212045 0.486042 0.250000 0.009938 Uiso 0.136767
Rh Rh4b 0.212045 0.566845 0.250000 0.009938 Uiso 0.363233
Ni Rh4b 0.212045 0.566845 0.250000 0.009938 Uiso 0.136767
Rh Rh4b 0.212045 0.702948 0.250000 0.009938 Uiso 0.363233
Ni Rh4b 0.212045 0.702948 0.250000 0.009938 Uiso 0.136767
Rh Rh4b 0.193994 0.727794 0.250000 0.009938 Uiso 0.363233
Ni Rh4b 0.193994 0.727794 0.250000 0.009938 Uiso 0.136767
Rh Rh4b 0.193994 0.758906 0.250000 0.009938 Uiso 0.363233
Ni Rh4b 0.193994 0.758906 0.250000 0.009938 Uiso 0.136767
Rh Rh4b 0.212045 0.783751 0.250000 0.009938 Uiso 0.363233
Ni Rh4b 0.212045 0.783751 0.250000 0.009938 Uiso 0.136767
Rh Rh4b 0.241634 0.125465 0.250000 0.009938 Uiso 0.363233
Ni Rh4b 0.241634 0.125465 0.250000 0.009938 Uiso 0.136767
Rh Rh4b 0.241634 0.225497 0.250000 0.009938 Uiso 0.363233
Ni Rh4b 0.241634 0.225497 0.250000 0.009938 Uiso 0.136767
Rh Rh4b 0.241634 0.476428 0.250000 0.009938 Uiso 0.363233
Ni Rh4b 0.241634 0.476428 0.250000 0.009938 Uiso 0.136767
Rh Rh4b 0.241634 0.576459 0.250000 0.009938 Uiso 0.363233
Ni Rh4b 0.241634 0.576459 0.250000 0.009938 Uiso 0.136767
Rh Rh4b 0.241634 0.693334 0.250000 0.009938 Uiso 0.363233
Ni Rh4b 0.241634 0.693334 0.250000 0.009938 Uiso 0.136767
Rh Rh4b 0.241634 0.793365 0.250000 0.009938 Uiso 0.363233
Ni Rh4b 0.241634 0.793365 0.250000 0.009938 Uiso 0.136767
Rh Rh4b 0.270842 0.134956 0.250000 0.009938 Uiso 0.363233
Ni Rh4b 0.270842 0.134956 0.250000 0.009938 Uiso 0.136767
Rh Rh4b 0.289129 0.160126 0.250000 0.009938 Uiso 0.363233
Ni Rh4b 0.289129 0.160126 0.250000 0.009938 Uiso 0.136767
Rh Rh4b 0.289129 0.190836 0.250000 0.009938 Uiso 0.363233
Ni Rh4b 0.289129 0.190836 0.250000 0.009938 Uiso 0.136767
Rh Rh4b 0.270842 0.216006 0.250000 0.009938 Uiso 0.363233
Ni Rh4b 0.270842 0.216006 0.250000 0.009938 Uiso 0.136767
Rh Rh4b 0.270842 0.485918 0.250000 0.009938 Uiso 0.363233
Ni Rh4b 0.270842 0.485918 0.250000 0.009938 Uiso 0.136767
Rh Rh4b 0.289129 0.511088 0.250000 0.009938 Uiso 0.363233
Ni Rh4b 0.289129 0.511088 0.250000 0.009938 Uiso 0.136767
Rh Rh4b 0.270842 0.702824 0.250000 0.009938 Uiso 0.363233
Ni Rh4b 0.270842 0.702824 0.250000 0.009938 Uiso 0.136767
Rh Rh4b 0.289129 0.727994 0.250000 0.009938 Uiso 0.363233
Ni Rh4b 0.289129 0.727994 0.250000 0.009938 Uiso 0.136767
Rh Rh4b 0.289129 0.758705 0.250000 0.009938 Uiso 0.363233
Ni Rh4b 0.289129 0.758705 0.250000 0.009938 Uiso 0.136767
Rh Rh4b 0.270842 0.783875 0.250000 0.009938 Uiso 0.363233
Ni Rh4b 0.270842 0.783875 0.250000 0.009938 Uiso 0.136767
Rh Rh4b 0.418336 0.068052 0.250000 0.009938 Uiso 0.363233
Ni Rh4b 0.418336 0.068052 0.250000 0.009938 Uiso 0.136767
Rh Rh4b 0.400284 0.092897 0.250000 0.009938 Uiso 0.363233
Ni Rh4b 0.400284 0.092897 0.250000 0.009938 Uiso 0.136767
Rh Rh4b 0.400284 0.124009 0.250000 0.009938 Uiso 0.363233
Ni Rh4b 0.400284 0.124009 0.250000 0.009938 Uiso 0.136767
Rh Rh4b 0.400284 0.226953 0.250000 0.009938 Uiso 0.363233
Ni Rh4b 0.400284 0.226953 0.250000 0.009938 Uiso 0.136767
Rh Rh4b 0.400284 0.258065 0.250000 0.009938 Uiso 0.363233
Ni Rh4b 0.400284 0.258065 0.250000 0.009938 Uiso 0.136767
Rh Rh4b 0.418336 0.282910 0.250000 0.009938 Uiso 0.363233
Ni Rh4b 0.418336 0.282910 0.250000 0.009938 Uiso 0.136767
Rh Rh4b 0.418336 0.419014 0.250000 0.009938 Uiso 0.363233
Ni Rh4b 0.418336 0.419014 0.250000 0.009938 Uiso 0.136767
Rh Rh4b 0.400284 0.443859 0.250000 0.009938 Uiso 0.363233
Ni Rh4b 0.400284 0.443859 0.250000 0.009938 Uiso 0.136767
Rh Rh4b 0.400284 0.474971 0.250000 0.009938 Uiso 0.363233
Ni Rh4b 0.400284 0.474971 0.250000 0.009938 Uiso 0.136767
Rh Rh4b 0.418336 0.499817 0.250000 0.009938 Uiso 0.363233
Ni Rh4b 0.418336 0.499817 0.250000 0.009938 Uiso 0.136767
Rh Rh4b 0.418336 0.635920 0.250000 0.009938 Uiso 0.363233
Ni Rh4b 0.418336 0.635920 0.250000 0.009938 Uiso 0.136767
Rh Rh4b 0.400284 0.660766 0.250000 0.009938 Uiso 0.363233
Ni Rh4b 0.400284 0.660766 0.250000 0.009938 Uiso 0.136767
Rh Rh4b 0.400284 0.691878 0.250000 0.009938 Uiso 0.363233
Ni Rh4b 0.400284 0.691878 0.250000 0.009938 Uiso 0.136767
Rh Rh4b 0.400284 0.794822 0.250000 0.009938 Uiso 0.363233
Ni Rh4b 0.400284 0.794822 0.250000 0.009938 Uiso 0.136767
Rh Rh4b 0.400284 0.825933 0.250000 0.009938 Uiso 0.363233
Ni Rh4b 0.400284 0.825933 0.250000 0.009938 Uiso 0.136767
Rh Rh4b 0.418336 0.850779 0.250000 0.009938 Uiso 0.363233
Ni Rh4b 0.418336 0.850779 0.250000 0.009938 Uiso 0.136767
Rh Rh4b 0.418336 0.986883 0.250000 0.009938 Uiso 0.363233
Ni Rh4b 0.418336 0.986883 0.250000 0.009938 Uiso 0.136767
Rh Rh4b 0.447925 0.058438 0.250000 0.009938 Uiso 0.363233
Ni Rh4b 0.447925 0.058438 0.250000 0.009938 Uiso 0.136767
Rh Rh4b 0.447925 0.292524 0.250000 0.009938 Uiso 0.363233
Ni Rh4b 0.447925 0.292524 0.250000 0.009938 Uiso 0.136767
Rh Rh4b 0.447925 0.409400 0.250000 0.009938 Uiso 0.363233
Ni Rh4b 0.447925 0.409400 0.250000 0.009938 Uiso 0.136767
Rh Rh4b 0.447925 0.509431 0.250000 0.009938 Uiso 0.363233
Ni Rh4b 0.447925 0.509431 0.250000 0.009938 Uiso 0.136767
Rh Rh4b 0.447925 0.626306 0.250000 0.009938 Uiso 0.363233
Ni Rh4b 0.447925 0.626306 0.250000 0.009938 Uiso 0.136767
Rh Rh4b 0.447925 0.860393 0.250000 0.009938 Uiso 0.363233
Ni Rh4b 0.447925 0.860393 0.250000 0.009938 Uiso 0.136767
Rh Rh4b 0.447925 0.977268 0.250000 0.009938 Uiso 0.363233
Ni Rh4b 0.447925 0.977268 0.250000 0.009938 Uiso 0.136767
Rh Rh4b 0.495420 0.123809 0.250000 0.009938 Uiso 0.363233
Ni Rh4b 0.495420 0.123809 0.250000 0.009938 Uiso 0.136767
Rh Rh4b 0.477132 0.148979 0.250000 0.009938 Uiso 0.363233
Ni Rh4b 0.477132 0.148979 0.250000 0.009938 Uiso 0.136767
Rh Rh4b 0.477132 0.201983 0.250000 0.009938 Uiso 0.363233
Ni Rh4b 0.477132 0.201983 0.250000 0.009938 Uiso 0.136767
Rh Rh4b 0.495420 0.227153 0.250000 0.009938 Uiso 0.363233
Ni Rh4b 0.495420 0.227153 0.250000 0.009938 Uiso 0.136767
Rh Rh4b 0.477132 0.418890 0.250000 0.009938 Uiso 0.363233
Ni Rh4b 0.477132 0.418890 0.250000 0.009938 Uiso 0.136767
Rh Rh4b 0.495420 0.444060 0.250000 0.009938 Uiso 0.363233
Ni Rh4b 0.495420 0.444060 0.250000 0.009938 Uiso 0.136767
Rh Rh4b 0.495420 0.474771 0.250000 0.009938 Uiso 0.363233
Ni Rh4b 0.495420 0.474771 0.250000 0.009938 Uiso 0.136767
Rh Rh4b 0.477132 0.499941 0.250000 0.009938 Uiso 0.363233
Ni Rh4b 0.477132 0.499941 0.250000 0.009938 Uiso 0.136767
Rh Rh4b 0.495420 0.691677 0.250000 0.009938 Uiso 0.363233
Ni Rh4b 0.495420 0.691677 0.250000 0.009938 Uiso 0.136767
Rh Rh4b 0.477132 0.716847 0.250000 0.009938 Uiso 0.363233
Ni Rh4b 0.477132 0.716847 0.250000 0.009938 Uiso 0.136767
Rh Rh4b 0.477132 0.769852 0.250000 0.009938 Uiso 0.363233
Ni Rh4b 0.477132 0.769852 0.250000 0.009938 Uiso 0.136767
Rh Rh4b 0.495420 0.795022 0.250000 0.009938 Uiso 0.363233
Ni Rh4b 0.495420 0.795022 0.250000 0.009938 Uiso 0.136767
Rh Rh4b 0.477132 0.986759 0.250000 0.009938 Uiso 0.363233
Ni Rh4b 0.477132 0.986759 0.250000 0.009938 Uiso 0.136767
Rh Rh4b 0.545830 0.026626 0.250000 0.009938 Uiso 0.363233
Ni Rh4b 0.545830 0.026626 0.250000 0.009938 Uiso 0.136767
Rh Rh4b 0.545830 0.107429 0.250000 0.009938 Uiso 0.363233
Ni Rh4b 0.545830 0.107429 0.250000 0.009938 Uiso 0.136767
Rh Rh4b 0.545830 0.243533 0.250000 0.009938 Uiso 0.363233
Ni Rh4b 0.545830 0.243533 0.250000 0.009938 Uiso 0.136767
Rh Rh4b 0.545830 0.324336 0.250000 0.009938 Uiso 0.363233
Ni Rh4b 0.545830 0.324336 0.250000 0.009938 Uiso 0.136767
Rh Rh4b 0.545830 0.594495 0.250000 0.009938 Uiso 0.363233
Ni Rh4b 0.545830 0.594495 0.250000 0.009938 Uiso 0.136767
Rh Rh4b 0.545830 0.675298 0.250000 0.009938 Uiso 0.363233
Ni Rh4b 0.545830 0.675298 0.250000 0.009938 Uiso 0.136767
Rh Rh4b 0.545830 0.811401 0.250000 0.009938 Uiso 0.363233
Ni Rh4b 0.545830 0.811401 0.250000 0.009938 Uiso 0.136767
Rh Rh4b 0.545830 0.892204 0.250000 0.009938 Uiso 0.363233
Ni Rh4b 0.545830 0.892204 0.250000 0.009938 Uiso 0.136767
Rh Rh4b 0.575419 0.017012 0.250000 0.009938 Uiso 0.363233
Ni Rh4b 0.575419 0.017012 0.250000 0.009938 Uiso 0.136767
Rh Rh4b 0.575419 0.117043 0.250000 0.009938 Uiso 0.363233
Ni Rh4b 0.575419 0.117043 0.250000 0.009938 Uiso 0.136767
Rh Rh4b 0.575419 0.233919 0.250000 0.009938 Uiso 0.363233
Ni Rh4b 0.575419 0.233919 0.250000 0.009938 Uiso 0.136767
Rh Rh4b 0.575419 0.333950 0.250000 0.009938 Uiso 0.363233
Ni Rh4b 0.575419 0.333950 0.250000 0.009938 Uiso 0.136767
Rh Rh4b 0.575419 0.584881 0.250000 0.009938 Uiso 0.363233
Ni Rh4b 0.575419 0.584881 0.250000 0.009938 Uiso 0.136767
Rh Rh4b 0.575419 0.684912 0.250000 0.009938 Uiso 0.363233
Ni Rh4b 0.575419 0.684912 0.250000 0.009938 Uiso 0.136767
Rh Rh4b 0.575419 0.801787 0.250000 0.009938 Uiso 0.363233
Ni Rh4b 0.575419 0.801787 0.250000 0.009938 Uiso 0.136767
Rh Rh4b 0.575419 0.901819 0.250000 0.009938 Uiso 0.363233
Ni Rh4b 0.575419 0.901819 0.250000 0.009938 Uiso 0.136767
Rh Rh4b 0.604627 0.026502 0.250000 0.009938 Uiso 0.363233
Ni Rh4b 0.604627 0.026502 0.250000 0.009938 Uiso 0.136767
Rh Rh4b 0.622914 0.051672 0.250000 0.009938 Uiso 0.363233
Ni Rh4b 0.622914 0.051672 0.250000 0.009938 Uiso 0.136767
Rh Rh4b 0.606575 0.159925 0.250000 0.009938 Uiso 0.363233
Ni Rh4b 0.606575 0.159925 0.250000 0.009938 Uiso 0.136767
Rh Rh4b 0.606575 0.191037 0.250000 0.009938 Uiso 0.363233
Ni Rh4b 0.606575 0.191037 0.250000 0.009938 Uiso 0.136767
Rh Rh4b 0.622914 0.299290 0.250000 0.009938 Uiso 0.363233
Ni Rh4b 0.622914 0.299290 0.250000 0.009938 Uiso 0.136767
Rh Rh4b 0.604627 0.324460 0.250000 0.009938 Uiso 0.363233
Ni Rh4b 0.604627 0.324460 0.250000 0.009938 Uiso 0.136767
Rh Rh4b 0.604627 0.594371 0.250000 0.009938 Uiso 0.363233
Ni Rh4b 0.604627 0.594371 0.250000 0.009938 Uiso 0.136767
Rh Rh4b 0.622914 0.619541 0.250000 0.009938 Uiso 0.363233
Ni Rh4b 0.622914 0.619541 0.250000 0.009938 Uiso 0.136767
Rh Rh4b 0.606575 0.727794 0.250000 0.009938 Uiso 0.363233
Ni Rh4b 0.606575 0.727794 0.250000 0.009938 Uiso 0.136767
Rh Rh4b 0.606575 0.758906 0.250000 0.009938 Uiso 0.363233
Ni Rh4b 0.606575 0.758906 0.250000 0.009938 Uiso 0.136767
Rh Rh4b 0.622914 0.867158 0.250000 0.009938 Uiso 0.363233
Ni Rh4b 0.622914 0.867158 0.250000 0.009938 Uiso 0.136767
Rh Rh4b 0.604627 0.892328 0.250000 0.009938 Uiso 0.363233
Ni Rh4b 0.604627 0.892328 0.250000 0.009938 Uiso 0.136767
Rh Rh4b 0.683423 0.134956 0.250000 0.009938 Uiso 0.363233
Ni Rh4b 0.683423 0.134956 0.250000 0.009938 Uiso 0.136767
Rh Rh4b 0.701710 0.160126 0.250000 0.009938 Uiso 0.363233
Ni Rh4b 0.701710 0.160126 0.250000 0.009938 Uiso 0.136767
Rh Rh4b 0.701710 0.190836 0.250000 0.009938 Uiso 0.363233
Ni Rh4b 0.701710 0.190836 0.250000 0.009938 Uiso 0.136767
Rh Rh4b 0.683423 0.216006 0.250000 0.009938 Uiso 0.363233
Ni Rh4b 0.683423 0.216006 0.250000 0.009938 Uiso 0.136767
Rh Rh4b 0.683423 0.702824 0.250000 0.009938 Uiso 0.363233
Ni Rh4b 0.683423 0.702824 0.250000 0.009938 Uiso 0.136767
Rh Rh4b 0.701710 0.727994 0.250000 0.009938 Uiso 0.363233
Ni Rh4b 0.701710 0.727994 0.250000 0.009938 Uiso 0.136767
Rh Rh4b 0.701710 0.758705 0.250000 0.009938 Uiso 0.363233
Ni Rh4b 0.701710 0.758705 0.250000 0.009938 Uiso 0.136767
Rh Rh4b 0.683423 0.783875 0.250000 0.009938 Uiso 0.363233
Ni Rh4b 0.683423 0.783875 0.250000 0.009938 Uiso 0.136767
Rh Rh4b 0.734069 0.015556 0.250000 0.009938 Uiso 0.363233
Ni Rh4b 0.734069 0.015556 0.250000 0.009938 Uiso 0.136767
Rh Rh4b 0.752120 0.040402 0.250000 0.009938 Uiso 0.363233
Ni Rh4b 0.752120 0.040402 0.250000 0.009938 Uiso 0.136767
Rh Rh4b 0.752120 0.310561 0.250000 0.009938 Uiso 0.363233
Ni Rh4b 0.752120 0.310561 0.250000 0.009938 Uiso 0.136767
Rh Rh4b 0.734069 0.335406 0.250000 0.009938 Uiso 0.363233
Ni Rh4b 0.734069 0.335406 0.250000 0.009938 Uiso 0.136767
Rh Rh4b 0.734069 0.366518 0.250000 0.009938 Uiso 0.363233
Ni Rh4b 0.734069 0.366518 0.250000 0.009938 Uiso 0.136767
Rh Rh4b 0.752120 0.391364 0.250000 0.009938 Uiso 0.363233
Ni Rh4b 0.752120 0.391364 0.250000 0.009938 Uiso 0.136767
Rh Rh4b 0.752120 0.527467 0.250000 0.009938 Uiso 0.363233
Ni Rh4b 0.752120 0.527467 0.250000 0.009938 Uiso 0.136767
Rh Rh4b 0.734069 0.552313 0.250000 0.009938 Uiso 0.363233
Ni Rh4b 0.734069 0.552313 0.250000 0.009938 Uiso 0.136767
Rh Rh4b 0.734069 0.583425 0.250000 0.009938 Uiso 0.363233
Ni Rh4b 0.734069 0.583425 0.250000 0.009938 Uiso 0.136767
Rh Rh4b 0.752120 0.608270 0.250000 0.009938 Uiso 0.363233
Ni Rh4b 0.752120 0.608270 0.250000 0.009938 Uiso 0.136767
Rh Rh4b 0.752120 0.878429 0.250000 0.009938 Uiso 0.363233
Ni Rh4b 0.752120 0.878429 0.250000 0.009938 Uiso 0.136767
Rh Rh4b 0.734069 0.903275 0.250000 0.009938 Uiso 0.363233
Ni Rh4b 0.734069 0.903275 0.250000 0.009938 Uiso 0.136767
Rh Rh4b 0.734069 0.934387 0.250000 0.009938 Uiso 0.363233
Ni Rh4b 0.734069 0.934387 0.250000 0.009938 Uiso 0.136767
Rh Rh4b 0.752120 0.959232 0.250000 0.009938 Uiso 0.363233
Ni Rh4b 0.752120 0.959232 0.250000 0.009938 Uiso 0.136767
Rh Rh4b 0.781710 0.050016 0.250000 0.009938 Uiso 0.363233
Ni Rh4b 0.781710 0.050016 0.250000 0.009938 Uiso 0.136767
Rh Rh4b 0.781710 0.300947 0.250000 0.009938 Uiso 0.363233
Ni Rh4b 0.781710 0.300947 0.250000 0.009938 Uiso 0.136767
Rh Rh4b 0.781710 0.400978 0.250000 0.009938 Uiso 0.363233
Ni Rh4b 0.781710 0.400978 0.250000 0.009938 Uiso 0.136767
Rh Rh4b 0.781710 0.517853 0.250000 0.009938 Uiso 0.363233
Ni Rh4b 0.781710 0.517853 0.250000 0.009938 Uiso 0.136767
Rh Rh4b 0.781710 0.617884 0.250000 0.009938 Uiso 0.363233
Ni Rh4b 0.781710 0.617884 0.250000 0.009938 Uiso 0.136767
Rh Rh4b 0.781710 0.868815 0.250000 0.009938 Uiso 0.363233
Ni Rh4b 0.781710 0.868815 0.250000 0.009938 Uiso 0.136767
Rh Rh4b 0.781710 0.968846 0.250000 0.009938 Uiso 0.363233
Ni Rh4b 0.781710 0.968846 0.250000 0.009938 Uiso 0.136767
Rh Rh4b 0.829204 0.015355 0.250000 0.009938 Uiso 0.363233
Ni Rh4b 0.829204 0.015355 0.250000 0.009938 Uiso 0.136767
Rh Rh4b 0.810917 0.040525 0.250000 0.009938 Uiso 0.363233
Ni Rh4b 0.810917 0.040525 0.250000 0.009938 Uiso 0.136767
Rh Rh4b 0.810917 0.310437 0.250000 0.009938 Uiso 0.363233
Ni Rh4b 0.810917 0.310437 0.250000 0.009938 Uiso 0.136767
Rh Rh4b 0.829204 0.335607 0.250000 0.009938 Uiso 0.363233
Ni Rh4b 0.829204 0.335607 0.250000 0.009938 Uiso 0.136767
Rh Rh4b 0.829204 0.366318 0.250000 0.009938 Uiso 0.363233
Ni Rh4b 0.829204 0.366318 0.250000 0.009938 Uiso 0.136767
Rh Rh4b 0.810917 0.391488 0.250000 0.009938 Uiso 0.363233
Ni Rh4b 0.810917 0.391488 0.250000 0.009938 Uiso 0.136767
Rh Rh4b 0.829204 0.583224 0.250000 0.009938 Uiso 0.363233
Ni Rh4b 0.829204 0.583224 0.250000 0.009938 Uiso 0.136767
Rh Rh4b 0.810917 0.608394 0.250000 0.009938 Uiso 0.363233
Ni Rh4b 0.810917 0.608394 0.250000 0.009938 Uiso 0.136767
Rh Rh4b 0.810917 0.878305 0.250000 0.009938 Uiso 0.363233
Ni Rh4b 0.810917 0.878305 0.250000 0.009938 Uiso 0.136767
Rh Rh4b 0.829204 0.903475 0.250000 0.009938 Uiso 0.363233
Ni Rh4b 0.829204 0.903475 0.250000 0.009938 Uiso 0.136767
Rh Rh4b 0.829204 0.934186 0.250000 0.009938 Uiso 0.363233
Ni Rh4b 0.829204 0.934186 0.250000 0.009938 Uiso 0.136767
Rh Rh4b 0.810917 0.959356 0.250000 0.009938 Uiso 0.363233
Ni Rh4b 0.810917 0.959356 0.250000 0.009938 Uiso 0.136767
Rh Rh4b 0.879615 0.486042 0.250000 0.009938 Uiso 0.363233
Ni Rh4b 0.879615 0.486042 0.250000 0.009938 Uiso 0.136767
Rh Rh4b 0.879615 0.566845 0.250000 0.009938 Uiso 0.363233
Ni Rh4b 0.879615 0.566845 0.250000 0.009938 Uiso 0.136767
Rh Rh4b 0.909204 0.476428 0.250000 0.009938 Uiso 0.363233
Ni Rh4b 0.909204 0.476428 0.250000 0.009938 Uiso 0.136767
Rh Rh4b 0.909204 0.576459 0.250000 0.009938 Uiso 0.363233
Ni Rh4b 0.909204 0.576459 0.250000 0.009938 Uiso 0.136767
Rh Rh4b 0.940359 0.051472 0.250000 0.009938 Uiso 0.363233
Ni Rh4b 0.940359 0.051472 0.250000 0.009938 Uiso 0.136767
Rh Rh4b 0.940359 0.082584 0.250000 0.009938 Uiso 0.363233
Ni Rh4b 0.940359 0.082584 0.250000 0.009938 Uiso 0.136767
Rh Rh4b 0.958411 0.107429 0.250000 0.009938 Uiso 0.363233
Ni Rh4b 0.958411 0.107429 0.250000 0.009938 Uiso 0.136767
Rh Rh4b 0.958411 0.243533 0.250000 0.009938 Uiso 0.363233
Ni Rh4b 0.958411 0.243533 0.250000 0.009938 Uiso 0.136767
Rh Rh4b 0.940359 0.268378 0.250000 0.009938 Uiso 0.363233
Ni Rh4b 0.940359 0.268378 0.250000 0.009938 Uiso 0.136767
Rh Rh4b 0.940359 0.299490 0.250000 0.009938 Uiso 0.363233
Ni Rh4b 0.940359 0.299490 0.250000 0.009938 Uiso 0.136767
Rh Rh4b 0.938412 0.485918 0.250000 0.009938 Uiso 0.363233
Ni Rh4b 0.938412 0.485918 0.250000 0.009938 Uiso 0.136767
Rh Rh4b 0.956699 0.511088 0.250000 0.009938 Uiso 0.363233
Ni Rh4b 0.956699 0.511088 0.250000 0.009938 Uiso 0.136767
Rh Rh4b 0.940359 0.619341 0.250000 0.009938 Uiso 0.363233
Ni Rh4b 0.940359 0.619341 0.250000 0.009938 Uiso 0.136767
Rh Rh4b 0.940359 0.650452 0.250000 0.009938 Uiso 0.363233
Ni Rh4b 0.940359 0.650452 0.250000 0.009938 Uiso 0.136767
Rh Rh4b 0.958411 0.675298 0.250000 0.009938 Uiso 0.363233
Ni Rh4b 0.958411 0.675298 0.250000 0.009938 Uiso 0.136767
Rh Rh4b 0.958411 0.811401 0.250000 0.009938 Uiso 0.363233
Ni Rh4b 0.958411 0.811401 0.250000 0.009938 Uiso 0.136767
Rh Rh4b 0.940359 0.836247 0.250000 0.009938 Uiso 0.363233
Ni Rh4b 0.940359 0.836247 0.250000 0.009938 Uiso 0.136767
Rh Rh4b 0.940359 0.867359 0.250000 0.009938 Uiso 0.363233
Ni Rh4b 0.940359 0.867359 0.250000 0.009938 Uiso 0.136767
Rh Rh4b 0.940359 0.970303 0.250000 0.009938 Uiso 0.363233
Ni Rh4b 0.940359 0.970303 0.250000 0.009938 Uiso 0.136767
Rh Rh4b 0.988000 0.117043 0.250000 0.009938 Uiso 0.363233
Ni Rh4b 0.988000 0.117043 0.250000 0.009938 Uiso 0.136767
Rh Rh4b 0.988000 0.233919 0.250000 0.009938 Uiso 0.363233
Ni Rh4b 0.988000 0.233919 0.250000 0.009938 Uiso 0.136767
Rh Rh4b 0.988000 0.684912 0.250000 0.009938 Uiso 0.363233
Ni Rh4b 0.988000 0.684912 0.250000 0.009938 Uiso 0.136767
Rh Rh4b 0.988000 0.801787 0.250000 0.009938 Uiso 0.363233
Ni Rh4b 0.988000 0.801787 0.250000 0.009938 Uiso 0.136767
Rh Rh4b 0.012296 0.443859 0.750000 0.009938 Uiso 0.363233
Ni Rh4b 0.012296 0.443859 0.750000 0.009938 Uiso 0.136767
Rh Rh4b 0.012296 0.474971 0.750000 0.009938 Uiso 0.363233
Ni Rh4b 0.012296 0.474971 0.750000 0.009938 Uiso 0.136767
Rh Rh4b 0.062943 0.026502 0.750000 0.009938 Uiso 0.363233
Ni Rh4b 0.062943 0.026502 0.750000 0.009938 Uiso 0.136767
Rh Rh4b 0.044656 0.051672 0.750000 0.009938 Uiso 0.363233
Ni Rh4b 0.044656 0.051672 0.750000 0.009938 Uiso 0.136767
Rh Rh4b 0.062943 0.243409 0.750000 0.009938 Uiso 0.363233
Ni Rh4b 0.062943 0.243409 0.750000 0.009938 Uiso 0.136767
Rh Rh4b 0.044656 0.268579 0.750000 0.009938 Uiso 0.363233
Ni Rh4b 0.044656 0.268579 0.750000 0.009938 Uiso 0.136767
Rh Rh4b 0.044656 0.299290 0.750000 0.009938 Uiso 0.363233
Ni Rh4b 0.044656 0.299290 0.750000 0.009938 Uiso 0.136767
Rh Rh4b 0.062943 0.324460 0.750000 0.009938 Uiso 0.363233
Ni Rh4b 0.062943 0.324460 0.750000 0.009938 Uiso 0.136767
Rh Rh4b 0.062943 0.594371 0.750000 0.009938 Uiso 0.363233
Ni Rh4b 0.062943 0.594371 0.750000 0.009938 Uiso 0.136767
Rh Rh4b 0.044656 0.619541 0.750000 0.009938 Uiso 0.363233
Ni Rh4b 0.044656 0.619541 0.750000 0.009938 Uiso 0.136767
Rh Rh4b 0.044656 0.650252 0.750000 0.009938 Uiso 0.363233
Ni Rh4b 0.044656 0.650252 0.750000 0.009938 Uiso 0.136767
Rh Rh4b 0.062943 0.675422 0.750000 0.009938 Uiso 0.363233
Ni Rh4b 0.062943 0.675422 0.750000 0.009938 Uiso 0.136767
Rh Rh4b 0.044656 0.867158 0.750000 0.009938 Uiso 0.363233
Ni Rh4b 0.044656 0.867158 0.750000 0.009938 Uiso 0.136767
Rh Rh4b 0.062943 0.892328 0.750000 0.009938 Uiso 0.363233
Ni Rh4b 0.062943 0.892328 0.750000 0.009938 Uiso 0.136767
Rh Rh4b 0.062943 0.945333 0.750000 0.009938 Uiso 0.363233
Ni Rh4b 0.062943 0.945333 0.750000 0.009938 Uiso 0.136767
Rh Rh4b 0.044656 0.970503 0.750000 0.009938 Uiso 0.363233
Ni Rh4b 0.044656 0.970503 0.750000 0.009938 Uiso 0.136767
Rh Rh4b 0.092150 0.117043 0.750000 0.009938 Uiso 0.363233
Ni Rh4b 0.092150 0.117043 0.750000 0.009938 Uiso 0.136767
Rh Rh4b 0.092150 0.233919 0.750000 0.009938 Uiso 0.363233
Ni Rh4b 0.092150 0.233919 0.750000 0.009938 Uiso 0.136767
Rh Rh4b 0.092150 0.684912 0.750000 0.009938 Uiso 0.363233
Ni Rh4b 0.092150 0.684912 0.750000 0.009938 Uiso 0.136767
Rh Rh4b 0.092150 0.801787 0.750000 0.009938 Uiso 0.363233
Ni Rh4b 0.092150 0.801787 0.750000 0.009938 Uiso 0.136767
Rh Rh4b 0.139791 0.051472 0.750000 0.009938 Uiso 0.363233
Ni Rh4b 0.139791 0.051472 0.750000 0.009938 Uiso 0.136767
Rh Rh4b 0.139791 0.082584 0.750000 0.009938 Uiso 0.363233
Ni Rh4b 0.139791 0.082584 0.750000 0.009938 Uiso 0.136767
Rh Rh4b 0.121740 0.107429 0.750000 0.009938 Uiso 0.363233
Ni Rh4b 0.121740 0.107429 0.750000 0.009938 Uiso 0.136767
Rh Rh4b 0.121740 0.243533 0.750000 0.009938 Uiso 0.363233
Ni Rh4b 0.121740 0.243533 0.750000 0.009938 Uiso 0.136767
Rh Rh4b 0.139791 0.268378 0.750000 0.009938 Uiso 0.363233
Ni Rh4b 0.139791 0.268378 0.750000 0.009938 Uiso 0.136767
Rh Rh4b 0.139791 0.299490 0.750000 0.009938 Uiso 0.363233
Ni Rh4b 0.139791 0.299490 0.750000 0.009938 Uiso 0.136767
Rh Rh4b 0.141739 0.485918 0.750000 0.009938 Uiso 0.363233
Ni Rh4b 0.141739 0.485918 0.750000 0.009938 Uiso 0.136767
Rh Rh4b 0.123452 0.511088 0.750000 0.009938 Uiso 0.363233
Ni Rh4b 0.123452 0.511088 0.750000 0.009938 Uiso 0.136767
Rh Rh4b 0.139791 0.619341 0.750000 0.009938 Uiso 0.363233
Ni Rh4b 0.139791 0.619341 0.750000 0.009938 Uiso 0.136767
Rh Rh4b 0.139791 0.650452 0.750000 0.009938 Uiso 0.363233
Ni Rh4b 0.139791 0.650452 0.750000 0.009938 Uiso 0.136767
Rh Rh4b 0.121740 0.675298 0.750000 0.009938 Uiso 0.363233
Ni Rh4b 0.121740 0.675298 0.750000 0.009938 Uiso 0.136767
Rh Rh4b 0.121740 0.811401 0.750000 0.009938 Uiso 0.363233
Ni Rh4b 0.121740 0.811401 0.750000 0.009938 Uiso 0.136767
Rh Rh4b 0.139791 0.836247 0.750000 0.009938 Uiso 0.363233
Ni Rh4b 0.139791 0.836247 0.750000 0.009938 Uiso 0.136767
Rh Rh4b 0.139791 0.867359 0.750000 0.009938 Uiso 0.363233
Ni Rh4b 0.139791 0.867359 0.750000 0.009938 Uiso 0.136767
Rh Rh4b 0.139791 0.970303 0.750000 0.009938 Uiso 0.363233
Ni Rh4b 0.139791 0.970303 0.750000 0.009938 Uiso 0.136767
Rh Rh4b 0.170946 0.476428 0.750000 0.009938 Uiso 0.363233
Ni Rh4b 0.170946 0.476428 0.750000 0.009938 Uiso 0.136767
Rh Rh4b 0.170946 0.576459 0.750000 0.009938 Uiso 0.363233
Ni Rh4b 0.170946 0.576459 0.750000 0.009938 Uiso 0.136767
Rh Rh4b 0.200535 0.486042 0.750000 0.009938 Uiso 0.363233
Ni Rh4b 0.200535 0.486042 0.750000 0.009938 Uiso 0.136767
Rh Rh4b 0.200535 0.566845 0.750000 0.009938 Uiso 0.363233
Ni Rh4b 0.200535 0.566845 0.750000 0.009938 Uiso 0.136767
Rh Rh4b 0.250946 0.015355 0.750000 0.009938 Uiso 0.363233
Ni Rh4b 0.250946 0.015355 0.750000 0.009938 Uiso 0.136767
Rh Rh4b 0.269233 0.040525 0.750000 0.009938 Uiso 0.363233
Ni Rh4b 0.269233 0.040525 0.750000 0.009938 Uiso 0.136767
Rh Rh4b 0.269233 0.310437 0.750000 0.009938 Uiso 0.363233
Ni Rh4b 0.269233 0.310437 0.750000 0.009938 Uiso 0.136767
Rh Rh4b 0.250946 0.335607 0.750000 0.009938 Uiso 0.363233
Ni Rh4b 0.250946 0.335607 0.750000 0.009938 Uiso 0.136767
Rh Rh4b 0.250946 0.366318 0.750000 0.009938 Uiso 0.363233
Ni Rh4b 0.250946 0.366318 0.750000 0.009938 Uiso 0.136767
Rh Rh4b 0.269233 0.391488 0.750000 0.009938 Uiso 0.363233
Ni Rh4b 0.269233 0.391488 0.750000 0.009938 Uiso 0.136767
Rh Rh4b 0.250946 0.583224 0.750000 0.009938 Uiso 0.363233
Ni Rh4b 0.250946 0.583224 0.750000 0.009938 Uiso 0.136767
Rh Rh4b 0.269233 0.608394 0.750000 0.009938 Uiso 0.363233
Ni Rh4b 0.269233 0.608394 0.750000 0.009938 Uiso 0.136767
Rh Rh4b 0.269233 0.878305 0.750000 0.009938 Uiso 0.363233
Ni Rh4b 0.269233 0.878305 0.750000 0.009938 Uiso 0.136767
Rh Rh4b 0.250946 0.903475 0.750000 0.009938 Uiso 0.363233
Ni Rh4b 0.250946 0.903475 0.750000 0.009938 Uiso 0.136767
Rh Rh4b 0.250946 0.934186 0.750000 0.009938 Uiso 0.363233
Ni Rh4b 0.250946 0.934186 0.750000 0.009938 Uiso 0.136767
Rh Rh4b 0.269233 0.959356 0.750000 0.009938 Uiso 0.363233
Ni Rh4b 0.269233 0.959356 0.750000 0.009938 Uiso 0.136767
Rh Rh4b 0.298441 0.050016 0.750000 0.009938 Uiso 0.363233
Ni Rh4b 0.298441 0.050016 0.750000 0.009938 Uiso 0.136767
Rh Rh4b 0.298441 0.300947 0.750000 0.009938 Uiso 0.363233
Ni Rh4b 0.298441 0.300947 0.750000 0.009938 Uiso 0.136767
Rh Rh4b 0.298441 0.400978 0.750000 0.009938 Uiso 0.363233
Ni Rh4b 0.298441 0.400978 0.750000 0.009938 Uiso 0.136767
Rh Rh4b 0.298441 0.517853 0.750000 0.009938 Uiso 0.363233
Ni Rh4b 0.298441 0.517853 0.750000 0.009938 Uiso 0.136767
Rh Rh4b 0.298441 0.617884 0.750000 0.009938 Uiso 0.363233
Ni Rh4b 0.298441 0.617884 0.750000 0.009938 Uiso 0.136767
Rh Rh4b 0.298441 0.868815 0.750000 0.009938 Uiso 0.363233
Ni Rh4b 0.298441 0.868815 0.750000 0.009938 Uiso 0.136767
Rh Rh4b 0.298441 0.968846 0.750000 0.009938 Uiso 0.363233
Ni Rh4b 0.298441 0.968846 0.750000 0.009938 Uiso 0.136767
Rh Rh4b 0.346081 0.015556 0.750000 0.009938 Uiso 0.363233
Ni Rh4b 0.346081 0.015556 0.750000 0.009938 Uiso 0.136767
Rh Rh4b 0.328030 0.040402 0.750000 0.009938 Uiso 0.363233
Ni Rh4b 0.328030 0.040402 0.750000 0.009938 Uiso 0.136767
Rh Rh4b 0.328030 0.310561 0.750000 0.009938 Uiso 0.363233
Ni Rh4b 0.328030 0.310561 0.750000 0.009938 Uiso 0.136767
Rh Rh4b 0.346081 0.335406 0.750000 0.009938 Uiso 0.363233
Ni Rh4b 0.346081 0.335406 0.750000 0.009938 Uiso 0.136767
Rh Rh4b 0.346081 0.366518 0.750000 0.009938 Uiso 0.363233
Ni Rh4b 0.346081 0.366518 0.750000 0.009938 Uiso 0.136767
Rh Rh4b 0.328030 0.391364 0.750000 0.009938 Uiso 0.363233
Ni Rh4b 0.328030 0.391364 0.750000 0.009938 Uiso 0.136767
Rh Rh4b 0.328030 0.527467 0.750000 0.009938 Uiso 0.363233
Ni Rh4b 0.328030 0.527467 0.750000 0.009938 Uiso 0.136767
Rh Rh4b 0.346081 0.552313 0.750000 0.009938 Uiso 0.363233
Ni Rh4b 0.346081 0.552313 0.750000 0.009938 Uiso 0.136767
Rh Rh4b 0.346081 0.583425 0.750000 0.009938 Uiso 0.363233
Ni Rh4b 0.346081 0.583425 0.750000 0.009938 Uiso 0.136767
Rh Rh4b 0.328030 0.608270 0.750000 0.009938 Uiso 0.363233
Ni Rh4b 0.328030 0.608270 0.750000 0.009938 Uiso 0.136767
Rh Rh4b 0.328030 0.878429 0.750000 0.009938 Uiso 0.363233
Ni Rh4b 0.328030 0.878429 0.750000 0.009938 Uiso 0.136767
Rh Rh4b 0.346081 0.903275 0.750000 0.009938 Uiso 0.363233
Ni Rh4b 0.346081 0.903275 0.750000 0.009938 Uiso 0.136767
Rh Rh4b 0.346081 0.934387 0.750000 0.009938 Uiso 0.363233
Ni Rh4b 0.346081 0.934387 0.750000 0.009938 Uiso 0.136767
Rh Rh4b 0.328030 0.959232 0.750000 0.009938 Uiso 0.363233
Ni Rh4b 0.328030 0.959232 0.750000 0.009938 Uiso 0.136767
Rh Rh4b 0.396728 0.134956 0.750000 0.009938 Uiso 0.363233
Ni Rh4b 0.396728 0.134956 0.750000 0.009938 Uiso 0.136767
Rh Rh4b 0.378440 0.160126 0.750000 0.009938 Uiso 0.363233
Ni Rh4b 0.378440 0.160126 0.750000 0.009938 Uiso 0.136767
Rh Rh4b 0.378440 0.190836 0.750000 0.009938 Uiso 0.363233
Ni Rh4b 0.378440 0.190836 0.750000 0.009938 Uiso 0.136767
Rh Rh4b 0.396728 0.216006 0.750000 0.009938 Uiso 0.363233
Ni Rh4b 0.396728 0.216006 0.750000 0.009938 Uiso 0.136767
Rh Rh4b 0.396728 0.702824 0.750000 0.009938 Uiso 0.363233
Ni Rh4b 0.396728 0.702824 0.750000 0.009938 Uiso 0.136767
Rh Rh4b 0.378440 0.727994 0.750000 0.009938 Uiso 0.363233
Ni Rh4b 0.378440 0.727994 0.750000 0.009938 Uiso 0.136767
Rh Rh4b 0.378440 0.758705 0.750000 0.009938 Uiso 0.363233
Ni Rh4b 0.378440 0.758705 0.750000 0.009938 Uiso 0.136767
Rh Rh4b 0.396728 0.783875 0.750000 0.009938 Uiso 0.363233
Ni Rh4b 0.396728 0.783875 0.750000 0.009938 Uiso 0.136767
Rh Rh4b 0.475523 0.026502 0.750000 0.009938 Uiso 0.363233
Ni Rh4b 0.475523 0.026502 0.750000 0.009938 Uiso 0.136767
Rh Rh4b 0.457236 0.051672 0.750000 0.009938 Uiso 0.363233
Ni Rh4b 0.457236 0.051672 0.750000 0.009938 Uiso 0.136767
Rh Rh4b 0.473576 0.159925 0.750000 0.009938 Uiso 0.363233
Ni Rh4b 0.473576 0.159925 0.750000 0.009938 Uiso 0.136767
Rh Rh4b 0.473576 0.191037 0.750000 0.009938 Uiso 0.363233
Ni Rh4b 0.473576 0.191037 0.750000 0.009938 Uiso 0.136767
Rh Rh4b 0.457236 0.299290 0.750000 0.009938 Uiso 0.363233
Ni Rh4b 0.457236 0.299290 0.750000 0.009938 Uiso 0.136767
Rh Rh4b 0.475523 0.324460 0.750000 0.009938 Uiso 0.363233
Ni Rh4b 0.475523 0.324460 0.750000 0.009938 Uiso 0.136767
Rh Rh4b 0.475523 0.594371 0.750000 0.009938 Uiso 0.363233
Ni Rh4b 0.475523 0.594371 0.750000 0.009938 Uiso 0.136767
Rh Rh4b 0.457236 0.619541 0.750000 0.009938 Uiso 0.363233
Ni Rh4b 0.457236 0.619541 0.750000 0.009938 Uiso 0.136767
Rh Rh4b 0.473576 0.727794 0.750000 0.009938 Uiso 0.363233
Ni Rh4b 0.473576 0.727794 0.750000 0.009938 Uiso 0.136767
Rh Rh4b 0.473576 0.758906 0.750000 0.009938 Uiso 0.363233
Ni Rh4b 0.473576 0.758906 0.750000 0.009938 Uiso 0.136767
Rh Rh4b 0.457236 0.867158 0.750000 0.009938 Uiso 0.363233
Ni Rh4b 0.457236 0.867158 0.750000 0.009938 Uiso 0.136767
Rh Rh4b 0.475523 0.892328 0.750000 0.009938 Uiso 0.363233
Ni Rh4b 0.475523 0.892328 0.750000 0.009938 Uiso 0.136767
Rh Rh4b 0.504731 0.017012 0.750000 0.009938 Uiso 0.363233
Ni Rh4b 0.504731 0.017012 0.750000 0.009938 Uiso 0.136767
Rh Rh4b 0.504731 0.117043 0.750000 0.009938 Uiso 0.363233
Ni Rh4b 0.504731 0.117043 0.750000 0.009938 Uiso 0.136767
Rh Rh4b 0.504731 0.233919 0.750000 0.009938 Uiso 0.363233
Ni Rh4b 0.504731 0.233919 0.750000 0.009938 Uiso 0.136767
Rh Rh4b 0.504731 0.333950 0.750000 0.009938 Uiso 0.363233
Ni Rh4b 0.504731 0.333950 0.750000 0.009938 Uiso 0.136767
Rh Rh4b 0.504731 0.584881 0.750000 0.009938 Uiso 0.363233
Ni Rh4b 0.504731 0.584881 0.750000 0.009938 Uiso 0.136767
Rh Rh4b 0.504731 0.684912 0.750000 0.009938 Uiso 0.363233
Ni Rh4b 0.504731 0.684912 0.750000 0.009938 Uiso 0.136767
Rh Rh4b 0.504731 0.801787 0.750000 0.009938 Uiso 0.363233
Ni Rh4b 0.504731 0.801787 0.750000 0.009938 Uiso 0.136767
Rh Rh4b 0.504731 0.901819 0.750000 0.009938 Uiso 0.363233
Ni Rh4b 0.504731 0.901819 0.750000 0.009938 Uiso 0.136767
Rh Rh4b 0.534320 0.026626 0.750000 0.009938 Uiso 0.363233
Ni Rh4b 0.534320 0.026626 0.750000 0.009938 Uiso 0.136767
Rh Rh4b 0.534320 0.107429 0.750000 0.009938 Uiso 0.363233
Ni Rh4b 0.534320 0.107429 0.750000 0.009938 Uiso 0.136767
Rh Rh4b 0.534320 0.243533 0.750000 0.009938 Uiso 0.363233
Ni Rh4b 0.534320 0.243533 0.750000 0.009938 Uiso 0.136767
Rh Rh4b 0.534320 0.324336 0.750000 0.009938 Uiso 0.363233
Ni Rh4b 0.534320 0.324336 0.750000 0.009938 Uiso 0.136767
Rh Rh4b 0.534320 0.594495 0.750000 0.009938 Uiso 0.363233
Ni Rh4b 0.534320 0.594495 0.750000 0.009938 Uiso 0.136767
Rh Rh4b 0.534320 0.675298 0.750000 0.009938 Uiso 0.363233
Ni Rh4b 0.534320 0.675298 0.750000 0.009938 Uiso 0.136767
Rh Rh4b 0.534320 0.811401 0.750000 0.009938 Uiso 0.363233
Ni Rh4b 0.534320 0.811401 0.750000 0.009938 Uiso 0.136767
Rh Rh4b 0.534320 0.892204 0.750000 0.009938 Uiso 0.363233
Ni Rh4b 0.534320 0.892204 0.750000 0.009938 Uiso 0.136767
Rh Rh4b 0.584731 0.123809 0.750000 0.009938 Uiso 0.363233
Ni Rh4b 0.584731 0.123809 0.750000 0.009938 Uiso 0.136767
Rh Rh4b 0.603018 0.148979 0.750000 0.009938 Uiso 0.363233
Ni Rh4b 0.603018 0.148979 0.750000 0.009938 Uiso 0.136767
Rh Rh4b 0.603018 0.201983 0.750000 0.009938 Uiso 0.363233
Ni Rh4b 0.603018 0.201983 0.750000 0.009938 Uiso 0.136767
Rh Rh4b 0.584731 0.227153 0.750000 0.009938 Uiso 0.363233
Ni Rh4b 0.584731 0.227153 0.750000 0.009938 Uiso 0.136767
Rh Rh4b 0.603018 0.418890 0.750000 0.009938 Uiso 0.363233
Ni Rh4b 0.603018 0.418890 0.750000 0.009938 Uiso 0.136767
Rh Rh4b 0.584731 0.444060 0.750000 0.009938 Uiso 0.363233
Ni Rh4b 0.584731 0.444060 0.750000 0.009938 Uiso 0.136767
Rh Rh4b 0.584731 0.474771 0.750000 0.009938 Uiso 0.363233
Ni Rh4b 0.584731 0.474771 0.750000 0.009938 Uiso 0.136767
Rh Rh4b 0.603018 0.499941 0.750000 0.009938 Uiso 0.363233
Ni Rh4b 0.603018 0.499941 0.750000 0.009938 Uiso 0.136767
Rh Rh4b 0.584731 0.691677 0.750000 0.009938 Uiso 0.363233
Ni Rh4b 0.584731 0.691677 0.750000 0.009938 Uiso 0.136767
Rh Rh4b 0.603018 0.716847 0.750000 0.009938 Uiso 0.363233
Ni Rh4b 0.603018 0.716847 0.750000 0.009938 Uiso 0.136767
Rh Rh4b 0.603018 0.769852 0.750000 0.009938 Uiso 0.363233
Ni Rh4b 0.603018 0.769852 0.750000 0.009938 Uiso 0.136767
Rh Rh4b 0.584731 0.795022 0.750000 0.009938 Uiso 0.363233
Ni Rh4b 0.584731 0.795022 0.750000 0.009938 Uiso 0.136767
Rh Rh4b 0.603018 0.986759 0.750000 0.009938 Uiso 0.363233
Ni Rh4b 0.603018 0.986759 0.750000 0.009938 Uiso 0.136767
Rh Rh4b 0.632226 0.058438 0.750000 0.009938 Uiso 0.363233
Ni Rh4b 0.632226 0.058438 0.750000 0.009938 Uiso 0.136767
Rh Rh4b 0.632226 0.292524 0.750000 0.009938 Uiso 0.363233
Ni Rh4b 0.632226 0.292524 0.750000 0.009938 Uiso 0.136767
Rh Rh4b 0.632226 0.409400 0.750000 0.009938 Uiso 0.363233
Ni Rh4b 0.632226 0.409400 0.750000 0.009938 Uiso 0.136767
Rh Rh4b 0.632226 0.509431 0.750000 0.009938 Uiso 0.363233
Ni Rh4b 0.632226 0.509431 0.750000 0.009938 Uiso 0.136767
Rh Rh4b 0.632226 0.626306 0.750000 0.009938 Uiso 0.363233
Ni Rh4b 0.632226 0.626306 0.750000 0.009938 Uiso 0.136767
Rh Rh4b 0.632226 0.860393 0.750000 0.009938 Uiso 0.363233
Ni Rh4b 0.632226 0.860393 0.750000 0.009938 Uiso 0.136767
Rh Rh4b 0.632226 0.977268 0.750000 0.009938 Uiso 0.363233
Ni Rh4b 0.632226 0.977268 0.750000 0.009938 Uiso 0.136767
Rh Rh4b 0.661815 0.068052 0.750000 0.009938 Uiso 0.363233
Ni Rh4b 0.661815 0.068052 0.750000 0.009938 Uiso 0.136767
Rh Rh4b 0.679866 0.092897 0.750000 0.009938 Uiso 0.363233
Ni Rh4b 0.679866 0.092897 0.750000 0.009938 Uiso 0.136767
Rh Rh4b 0.679866 0.124009 0.750000 0.009938 Uiso 0.363233
Ni Rh4b 0.679866 0.124009 0.750000 0.009938 Uiso 0.136767
Rh Rh4b 0.679866 0.226953 0.750000 0.009938 Uiso 0.363233
Ni Rh4b 0.679866 0.226953 0.750000 0.009938 Uiso 0.136767
Rh Rh4b 0.679866 0.258065 0.750000 0.009938 Uiso 0.363233
Ni Rh4b 0.679866 0.258065 0.750000 0.009938 Uiso 0.136767
Rh Rh4b 0.661815 0.282910 0.750000 0.009938 Uiso 0.363233
Ni Rh4b 0.661815 0.282910 0.750000 0.009938 Uiso 0.136767
Rh Rh4b 0.661815 0.419014 0.750000 0.009938 Uiso 0.363233
Ni Rh4b 0.661815 0.419014 0.750000 0.009938 Uiso 0.136767
Rh Rh4b 0.679866 0.443859 0.750000 0.009938 Uiso 0.363233
Ni Rh4b 0.679866 0.443859 0.750000 0.009938 Uiso 0.136767
Rh Rh4b 0.679866 0.474971 0.750000 0.009938 Uiso 0.363233
Ni Rh4b 0.679866 0.474971 0.750000 0.009938 Uiso 0.136767
Rh Rh4b 0.661815 0.499817 0.750000 0.009938 Uiso 0.363233
Ni Rh4b 0.661815 0.499817 0.750000 0.009938 Uiso 0.136767
Rh Rh4b 0.661815 0.635920 0.750000 0.009938 Uiso 0.363233
Ni Rh4b 0.661815 0.635920 0.750000 0.009938 Uiso 0.136767
Rh Rh4b 0.679866 0.660766 0.750000 0.009938 Uiso 0.363233
Ni Rh4b 0.679866 0.660766 0.750000 0.009938 Uiso 0.136767
Rh Rh4b 0.679866 0.691878 0.750000 0.009938 Uiso 0.363233
Ni Rh4b 0.679866 0.691878 0.750000 0.009938 Uiso 0.136767
Rh Rh4b 0.679866 0.794822 0.750000 0.009938 Uiso 0.363233
Ni Rh4b 0.679866 0.794822 0.750000 0.009938 Uiso 0.136767
Rh Rh4b 0.679866 0.825933 0.750000 0.009938 Uiso 0.363233
Ni Rh4b 0.679866 0.825933 0.750000 0.009938 Uiso 0.136767
Rh Rh4b 0.661815 0.850779 0.750000 0.009938 Uiso 0.363233
Ni Rh4b 0.661815 0.850779 0.750000 0.009938 Uiso 0.136767
Rh Rh4b 0.661815 0.986883 0.750000 0.009938 Uiso 0.363233
Ni Rh4b 0.661815 0.986883 0.750000 0.009938 Uiso 0.136767
Rh Rh4b 0.809308 0.134956 0.750000 0.009938 Uiso 0.363233
Ni Rh4b 0.809308 0.134956 0.750000 0.009938 Uiso 0.136767
Rh Rh4b 0.791021 0.160126 0.750000 0.009938 Uiso 0.363233
Ni Rh4b 0.791021 0.160126 0.750000 0.009938 Uiso 0.136767
Rh Rh4b 0.791021 0.190836 0.750000 0.009938 Uiso 0.363233
Ni Rh4b 0.791021 0.190836 0.750000 0.009938 Uiso 0.136767
Rh Rh4b 0.809308 0.216006 0.750000 0.009938 Uiso 0.363233
Ni Rh4b 0.809308 0.216006 0.750000 0.009938 Uiso 0.136767
Rh Rh4b 0.809308 0.485918 0.750000 0.009938 Uiso 0.363233
Ni Rh4b 0.809308 0.485918 0.750000 0.009938 Uiso 0.136767
Rh Rh4b 0.791021 0.511088 0.750000 0.009938 Uiso 0.363233
Ni Rh4b 0.791021 0.511088 0.750000 0.009938 Uiso 0.136767
Rh Rh4b 0.809308 0.702824 0.750000 0.009938 Uiso 0.363233
Ni Rh4b 0.809308 0.702824 0.750000 0.009938 Uiso 0.136767
Rh Rh4b 0.791021 0.727994 0.750000 0.009938 Uiso 0.363233
Ni Rh4b 0.791021 0.727994 0.750000 0.009938 Uiso 0.136767
Rh Rh4b 0.791021 0.758705 0.750000 0.009938 Uiso 0.363233
Ni Rh4b 0.791021 0.758705 0.750000 0.009938 Uiso 0.136767
Rh Rh4b 0.809308 0.783875 0.750000 0.009938 Uiso 0.363233
Ni Rh4b 0.809308 0.783875 0.750000 0.009938 Uiso 0.136767
Rh Rh4b 0.838516 0.125465 0.750000 0.009938 Uiso 0.363233
Ni Rh4b 0.838516 0.125465 0.750000 0.009938 Uiso 0.136767
Rh Rh4b 0.838516 0.225497 0.750000 0.009938 Uiso 0.363233
Ni Rh4b 0.838516 0.225497 0.750000 0.009938 Uiso 0.136767
Rh Rh4b 0.838516 0.476428 0.750000 0.009938 Uiso 0.363233
Ni Rh4b 0.838516 0.476428 0.750000 0.009938 Uiso 0.136767
Rh Rh4b 0.838516 0.576459 0.750000 0.009938 Uiso 0.363233
Ni Rh4b 0.838516 0.576459 0.750000 0.009938 Uiso 0.136767
Rh Rh4b 0.838516 0.693334 0.750000 0.009938 Uiso 0.363233
Ni Rh4b 0.838516 0.693334 0.750000 0.009938 Uiso 0.136767
Rh Rh4b 0.838516 0.793365 0.750000 0.009938 Uiso 0.363233
Ni Rh4b 0.838516 0.793365 0.750000 0.009938 Uiso 0.136767
Rh Rh4b 0.868105 0.135080 0.750000 0.009938 Uiso 0.363233
Ni Rh4b 0.868105 0.135080 0.750000 0.009938 Uiso 0.136767
Rh Rh4b 0.886156 0.159925 0.750000 0.009938 Uiso 0.363233
Ni Rh4b 0.886156 0.159925 0.750000 0.009938 Uiso 0.136767
Rh Rh4b 0.886156 0.191037 0.750000 0.009938 Uiso 0.363233
Ni Rh4b 0.886156 0.191037 0.750000 0.009938 Uiso 0.136767
Rh Rh4b 0.868105 0.215883 0.750000 0.009938 Uiso 0.363233
Ni Rh4b 0.868105 0.215883 0.750000 0.009938 Uiso 0.136767
Rh Rh4b 0.868105 0.486042 0.750000 0.009938 Uiso 0.363233
Ni Rh4b 0.868105 0.486042 0.750000 0.009938 Uiso 0.136767
Rh Rh4b 0.868105 0.566845 0.750000 0.009938 Uiso 0.363233
Ni Rh4b 0.868105 0.566845 0.750000 0.009938 Uiso 0.136767
Rh Rh4b 0.868105 0.702948 0.750000 0.009938 Uiso 0.363233
Ni Rh4b 0.868105 0.702948 0.750000 0.009938 Uiso 0.136767
Rh Rh4b 0.886156 0.727794 0.750000 0.009938 Uiso 0.363233
Ni Rh4b 0.886156 0.727794 0.750000 0.009938 Uiso 0.136767
Rh Rh4b 0.886156 0.758906 0.750000 0.009938 Uiso 0.363233
Ni Rh4b 0.886156 0.758906 0.750000 0.009938 Uiso 0.136767
Rh Rh4b 0.868105 0.783751 0.750000 0.009938 Uiso 0.363233
Ni Rh4b 0.868105 0.783751 0.750000 0.009938 Uiso 0.136767
Rh Rh4b 0.918516 0.015355 0.750000 0.009938 Uiso 0.363233
Ni Rh4b 0.918516 0.015355 0.750000 0.009938 Uiso 0.136767
Rh Rh4b 0.936803 0.040525 0.750000 0.009938 Uiso 0.363233
Ni Rh4b 0.936803 0.040525 0.750000 0.009938 Uiso 0.136767
Rh Rh4b 0.936803 0.310437 0.750000 0.009938 Uiso 0.363233
Ni Rh4b 0.936803 0.310437 0.750000 0.009938 Uiso 0.136767
Rh Rh4b 0.918516 0.335607 0.750000 0.009938 Uiso 0.363233
Ni Rh4b 0.918516 0.335607 0.750000 0.009938 Uiso 0.136767
Rh Rh4b 0.918516 0.366318 0.750000 0.009938 Uiso 0.363233
Ni Rh4b 0.918516 0.366318 0.750000 0.009938 Uiso 0.136767
Rh Rh4b 0.936803 0.391488 0.750000 0.009938 Uiso 0.363233
Ni Rh4b 0.936803 0.391488 0.750000 0.009938 Uiso 0.136767
Rh Rh4b 0.918516 0.583224 0.750000 0.009938 Uiso 0.363233
Ni Rh4b 0.918516 0.583224 0.750000 0.009938 Uiso 0.136767
Rh Rh4b 0.936803 0.608394 0.750000 0.009938 Uiso 0.363233
Ni Rh4b 0.936803 0.608394 0.750000 0.009938 Uiso 0.136767
Rh Rh4b 0.936803 0.878305 0.750000 0.009938 Uiso 0.363233
Ni Rh4b 0.936803 0.878305 0.750000 0.009938 Uiso 0.136767
Rh Rh4b 0.918516 0.903475 0.750000 0.009938 Uiso 0.363233
Ni Rh4b 0.918516 0.903475 0.750000 0.009938 Uiso 0.136767
Rh Rh4b 0.918516 0.934186 0.750000 0.009938 Uiso 0.363233
Ni Rh4b 0.918516 0.934186 0.750000 0.009938 Uiso 0.136767
Rh Rh4b 0.936803 0.959356 0.750000 0.009938 Uiso 0.363233
Ni Rh4b 0.936803 0.959356 0.750000 0.009938 Uiso 0.136767
Rh Rh4b 0.966010 0.400978 0.750000 0.009938 Uiso 0.363233
Ni Rh4b 0.966010 0.400978 0.750000 0.009938 Uiso 0.136767
Rh Rh4b 0.966010 0.517853 0.750000 0.009938 Uiso 0.363233
Ni Rh4b 0.966010 0.517853 0.750000 0.009938 Uiso 0.136767
Rh Rh4b 0.997312 0.123809 0.750000 0.009938 Uiso 0.363233
Ni Rh4b 0.997312 0.123809 0.750000 0.009938 Uiso 0.136767
Rh Rh4b 0.995600 0.391364 0.750000 0.009938 Uiso 0.363233
Ni Rh4b 0.995600 0.391364 0.750000 0.009938 Uiso 0.136767
Rh Rh4b 0.995600 0.527467 0.750000 0.009938 Uiso 0.363233
Ni Rh4b 0.995600 0.527467 0.750000 0.009938 Uiso 0.136767
Rh Rh4b 0.997312 0.795022 0.750000 0.009938 Uiso 0.363233
Ni Rh4b 0.997312 0.795022 0.750000 0.009938 Uiso 0.136767
Al Al5b 0.004820 0.014833 0.250000 0.010945 Uiso 0.301326
Rh Al5b 0.004820 0.014833 0.250000 0.010945 Uiso 0.198674
Al Al5b 0.004820 0.202073 0.250000 0.010945 Uiso 0.301326
Rh Al5b 0.004820 0.202073 0.250000 0.010945 Uiso 0.198674
Al Al5b 0.004820 0.231740 0.250000 0.010945 Uiso 0.301326
Rh Al5b 0.004820 0.231740 0.250000 0.010945 Uiso 0.198674
Al Al5b 0.004820 0.336129 0.250000 0.010945 Uiso 0.301326
Rh Al5b 0.004820 0.336129 0.250000 0.010945 Uiso 0.198674
Al Al5b 0.004820 0.365795 0.250000 0.010945 Uiso 0.301326
Rh Al5b 0.004820 0.365795 0.250000 0.010945 Uiso 0.198674
Al Al5b 0.004820 0.553036 0.250000 0.010945 Uiso 0.301326
Rh Al5b 0.004820 0.553036 0.250000 0.010945 Uiso 0.198674
Al Al5b 0.004820 0.582702 0.250000 0.010945 Uiso 0.301326
Rh Al5b 0.004820 0.582702 0.250000 0.010945 Uiso 0.198674
Al Al5b 0.004820 0.687091 0.250000 0.010945 Uiso 0.301326
Rh Al5b 0.004820 0.687091 0.250000 0.010945 Uiso 0.198674
Al Al5b 0.004820 0.716757 0.250000 0.010945 Uiso 0.301326
Rh Al5b 0.004820 0.716757 0.250000 0.010945 Uiso 0.198674
Al Al5b 0.004820 0.903998 0.250000 0.010945 Uiso 0.301326
Rh Al5b 0.004820 0.903998 0.250000 0.010945 Uiso 0.198674
Al Al5b 0.004820 0.933664 0.250000 0.010945 Uiso 0.301326
Rh Al5b 0.004820 0.933664 0.250000 0.010945 Uiso 0.198674
Al Al5b 0.015596 0.000000 0.250000 0.010945 Uiso 0.301326
Rh Al5b 0.015596 0.000000 0.250000 0.010945 Uiso 0.198674
Al Al5b 0.015596 0.216907 0.250000 0.010945 Uiso 0.301326
Rh Al5b 0.015596 0.216907 0.250000 0.010945 Uiso 0.198674
Al Al5b 0.015596 0.350962 0.250000 0.010945 Uiso 0.301326
Rh Al5b 0.015596 0.350962 0.250000 0.010945 Uiso 0.198674
Al Al5b 0.015596 0.567869 0.250000 0.010945 Uiso 0.301326
Rh Al5b 0.015596 0.567869 0.250000 0.010945 Uiso 0.198674
Al Al5b 0.015596 0.701924 0.250000 0.010945 Uiso 0.301326
Rh Al5b 0.015596 0.701924 0.250000 0.010945 Uiso 0.198674
Al Al5b 0.015596 0.918831 0.250000 0.010945 Uiso 0.301326
Rh Al5b 0.015596 0.918831 0.250000 0.010945 Uiso 0.198674
Al Al5b 0.083615 0.444582 0.250000 0.010945 Uiso 0.301326
Rh Al5b 0.083615 0.444582 0.250000 0.010945 Uiso 0.198674
Al Al5b 0.066178 0.450248 0.250000 0.010945 Uiso 0.301326
Rh Al5b 0.066178 0.450248 0.250000 0.010945 Uiso 0.198674
Al Al5b 0.066178 0.468583 0.250000 0.010945 Uiso 0.301326
Rh Al5b 0.066178 0.468583 0.250000 0.010945 Uiso 0.198674
Al Al5b 0.083615 0.474248 0.250000 0.010945 Uiso 0.301326
Rh Al5b 0.083615 0.474248 0.250000 0.010945 Uiso 0.198674
Al Al5b 0.132314 0.160648 0.250000 0.010945 Uiso 0.301326
Rh Al5b 0.132314 0.160648 0.250000 0.010945 Uiso 0.198674
Al Al5b 0.114877 0.166314 0.250000 0.010945 Uiso 0.301326
Rh Al5b 0.114877 0.166314 0.250000 0.010945 Uiso 0.198674
Al Al5b 0.114877 0.184648 0.250000 0.010945 Uiso 0.301326
Rh Al5b 0.114877 0.184648 0.250000 0.010945 Uiso 0.198674
Al Al5b 0.132314 0.190314 0.250000 0.010945 Uiso 0.301326
Rh Al5b 0.132314 0.190314 0.250000 0.010945 Uiso 0.198674
Al Al5b 0.094392 0.459415 0.250000 0.010945 Uiso 0.301326
Rh Al5b 0.094392 0.459415 0.250000 0.010945 Uiso 0.198674
Al Al5b 0.132314 0.728517 0.250000 0.010945 Uiso 0.301326
Rh Al5b 0.132314 0.728517 0.250000 0.010945 Uiso 0.198674
Al Al5b 0.114877 0.734182 0.250000 0.010945 Uiso 0.301326
Rh Al5b 0.114877 0.734182 0.250000 0.010945 Uiso 0.198674
Al Al5b 0.114877 0.752517 0.250000 0.010945 Uiso 0.301326
Rh Al5b 0.114877 0.752517 0.250000 0.010945 Uiso 0.198674
Al Al5b 0.132314 0.758183 0.250000 0.010945 Uiso 0.301326
Rh Al5b 0.132314 0.758183 0.250000 0.010945 Uiso 0.198674
Al Al5b 0.143091 0.175481 0.250000 0.010945 Uiso 0.301326
Rh Al5b 0.143091 0.175481 0.250000 0.010945 Uiso 0.198674
Al Al5b 0.143091 0.743350 0.250000 0.010945 Uiso 0.301326
Rh Al5b 0.143091 0.743350 0.250000 0.010945 Uiso 0.198674
Al Al5b 0.211110 0.052195 0.250000 0.010945 Uiso 0.301326
Rh Al5b 0.211110 0.052195 0.250000 0.010945 Uiso 0.198674
Al Al5b 0.193673 0.057860 0.250000 0.010945 Uiso 0.301326
Rh Al5b 0.193673 0.057860 0.250000 0.010945 Uiso 0.198674
Al Al5b 0.193673 0.076195 0.250000 0.010945 Uiso 0.301326
Rh Al5b 0.193673 0.076195 0.250000 0.010945 Uiso 0.198674
Al Al5b 0.211110 0.081861 0.250000 0.010945 Uiso 0.301326
Rh Al5b 0.211110 0.081861 0.250000 0.010945 Uiso 0.198674
Al Al5b 0.211110 0.269101 0.250000 0.010945 Uiso 0.301326
Rh Al5b 0.211110 0.269101 0.250000 0.010945 Uiso 0.198674
Al Al5b 0.193673 0.274767 0.250000 0.010945 Uiso 0.301326
Rh Al5b 0.193673 0.274767 0.250000 0.010945 Uiso 0.198674
Al Al5b 0.193673 0.293102 0.250000 0.010945 Uiso 0.301326
Rh Al5b 0.193673 0.293102 0.250000 0.010945 Uiso 0.198674
Al Al5b 0.211110 0.298767 0.250000 0.010945 Uiso 0.301326
Rh Al5b 0.211110 0.298767 0.250000 0.010945 Uiso 0.198674
Al Al5b 0.211110 0.403157 0.250000 0.010945 Uiso 0.301326
Rh Al5b 0.211110 0.403157 0.250000 0.010945 Uiso 0.198674
Al Al5b 0.193673 0.408823 0.250000 0.010945 Uiso 0.301326
Rh Al5b 0.193673 0.408823 0.250000 0.010945 Uiso 0.198674
Al Al5b 0.193673 0.427157 0.250000 0.010945 Uiso 0.301326
Rh Al5b 0.193673 0.427157 0.250000 0.010945 Uiso 0.198674
Al Al5b 0.211110 0.432823 0.250000 0.010945 Uiso 0.301326
Rh Al5b 0.211110 0.432823 0.250000 0.010945 Uiso 0.198674
Al Al5b 0.211110 0.620063 0.250000 0.010945 Uiso 0.301326
Rh Al5b 0.211110 0.620063 0.250000 0.010945 Uiso 0.198674
Al Al5b 0.193673 0.625729 0.250000 0.010945 Uiso 0.301326
Rh Al5b 0.193673 0.625729 0.250000 0.010945 Uiso 0.198674
Al Al5b 0.193673 0.644064 0.250000 0.010945 Uiso 0.301326
Rh Al5b 0.193673 0.644064 0.250000 0.010945 Uiso 0.198674
Al Al5b 0.211110 0.649730 0.250000 0.010945 Uiso 0.301326
Rh Al5b 0.211110 0.649730 0.250000 0.010945 Uiso 0.198674
Al Al5b 0.211110 0.836970 0.250000 0.010945 Uiso 0.301326
Rh Al5b 0.211110 0.836970 0.250000 0.010945 Uiso 0.198674
Al Al5b 0.193673 0.842636 0.250000 0.010945 Uiso 0.301326
Rh Al5b 0.193673 0.842636 0.250000 0.010945 Uiso 0.198674
Al Al5b 0.193673 0.860970 0.250000 0.010945 Uiso 0.301326
Rh Al5b 0.193673 0.860970 0.250000 0.010945 Uiso 0.198674
Al Al5b 0.211110 0.866636 0.250000 0.010945 Uiso 0.301326
Rh Al5b 0.211110 0.866636 0.250000 0.010945 Uiso 0.198674
Al Al5b 0.211110 0.971025 0.250000 0.010945 Uiso 0.301326
Rh Al5b 0.211110 0.971025 0.250000 0.010945 Uiso 0.198674
Al Al5b 0.193673 0.976691 0.250000 0.010945 Uiso 0.301326
Rh Al5b 0.193673 0.976691 0.250000 0.010945 Uiso 0.198674
Al Al5b 0.193673 0.995026 0.250000 0.010945 Uiso 0.301326
Rh Al5b 0.193673 0.995026 0.250000 0.010945 Uiso 0.198674
Al Al5b 0.221887 0.067028 0.250000 0.010945 Uiso 0.301326
Rh Al5b 0.221887 0.067028 0.250000 0.010945 Uiso 0.198674
Al Al5b 0.221887 0.283934 0.250000 0.010945 Uiso 0.301326
Rh Al5b 0.221887 0.283934 0.250000 0.010945 Uiso 0.198674
Al Al5b 0.221887 0.417990 0.250000 0.010945 Uiso 0.301326
Rh Al5b 0.221887 0.417990 0.250000 0.010945 Uiso 0.198674
Al Al5b 0.221887 0.634896 0.250000 0.010945 Uiso 0.301326
Rh Al5b 0.221887 0.634896 0.250000 0.010945 Uiso 0.198674
Al Al5b 0.221887 0.851803 0.250000 0.010945 Uiso 0.301326
Rh Al5b 0.221887 0.851803 0.250000 0.010945 Uiso 0.198674
Al Al5b 0.221887 0.985859 0.250000 0.010945 Uiso 0.301326
Rh Al5b 0.221887 0.985859 0.250000 0.010945 Uiso 0.198674
Al Al5b 0.338604 0.093620 0.250000 0.010945 Uiso 0.301326
Rh Al5b 0.338604 0.093620 0.250000 0.010945 Uiso 0.198674
Al Al5b 0.321167 0.099286 0.250000 0.010945 Uiso 0.301326
Rh Al5b 0.321167 0.099286 0.250000 0.010945 Uiso 0.198674
Al Al5b 0.321167 0.117621 0.250000 0.010945 Uiso 0.301326
Rh Al5b 0.321167 0.117621 0.250000 0.010945 Uiso 0.198674
Al Al5b 0.338604 0.123286 0.250000 0.010945 Uiso 0.301326
Rh Al5b 0.338604 0.123286 0.250000 0.010945 Uiso 0.198674
Al Al5b 0.338604 0.227676 0.250000 0.010945 Uiso 0.301326
Rh Al5b 0.338604 0.227676 0.250000 0.010945 Uiso 0.198674
Al Al5b 0.321167 0.233342 0.250000 0.010945 Uiso 0.301326
Rh Al5b 0.321167 0.233342 0.250000 0.010945 Uiso 0.198674
Al Al5b 0.321167 0.251676 0.250000 0.010945 Uiso 0.301326
Rh Al5b 0.321167 0.251676 0.250000 0.010945 Uiso 0.198674
Al Al5b 0.338604 0.257342 0.250000 0.010945 Uiso 0.301326
Rh Al5b 0.338604 0.257342 0.250000 0.010945 Uiso 0.198674
Al Al5b 0.338604 0.444582 0.250000 0.010945 Uiso 0.301326
Rh Al5b 0.338604 0.444582 0.250000 0.010945 Uiso 0.198674
Al Al5b 0.321167 0.450248 0.250000 0.010945 Uiso 0.301326
Rh Al5b 0.321167 0.450248 0.250000 0.010945 Uiso 0.198674
Al Al5b 0.321167 0.468583 0.250000 0.010945 Uiso 0.301326
Rh Al5b 0.321167 0.468583 0.250000 0.010945 Uiso 0.198674
Al Al5b 0.338604 0.474248 0.250000 0.010945 Uiso 0.301326
Rh Al5b 0.338604 0.474248 0.250000 0.010945 Uiso 0.198674
Al Al5b 0.338604 0.661489 0.250000 0.010945 Uiso 0.301326
Rh Al5b 0.338604 0.661489 0.250000 0.010945 Uiso 0.198674
Al Al5b 0.321167 0.667155 0.250000 0.010945 Uiso 0.301326
Rh Al5b 0.321167 0.667155 0.250000 0.010945 Uiso 0.198674
Al Al5b 0.321167 0.685489 0.250000 0.010945 Uiso 0.301326
Rh Al5b 0.321167 0.685489 0.250000 0.010945 Uiso 0.198674
Al Al5b 0.338604 0.691155 0.250000 0.010945 Uiso 0.301326
Rh Al5b 0.338604 0.691155 0.250000 0.010945 Uiso 0.198674
Al Al5b 0.338604 0.795544 0.250000 0.010945 Uiso 0.301326
Rh Al5b 0.338604 0.795544 0.250000 0.010945 Uiso 0.198674
Al Al5b 0.321167 0.801210 0.250000 0.010945 Uiso 0.301326
Rh Al5b 0.321167 0.801210 0.250000 0.010945 Uiso 0.198674
Al Al5b 0.321167 0.819545 0.250000 0.010945 Uiso 0.301326
Rh Al5b 0.321167 0.819545 0.250000 0.010945 Uiso 0.198674
Al Al5b 0.338604 0.825211 0.250000 0.010945 Uiso 0.301326
Rh Al5b 0.338604 0.825211 0.250000 0.010945 Uiso 0.198674
Al Al5b 0.349381 0.108453 0.250000 0.010945 Uiso 0.301326
Rh Al5b 0.349381 0.108453 0.250000 0.010945 Uiso 0.198674
Al Al5b 0.349381 0.242509 0.250000 0.010945 Uiso 0.301326
Rh Al5b 0.349381 0.242509 0.250000 0.010945 Uiso 0.198674
Al Al5b 0.349381 0.459415 0.250000 0.010945 Uiso 0.301326
Rh Al5b 0.349381 0.459415 0.250000 0.010945 Uiso 0.198674
Al Al5b 0.349381 0.676322 0.250000 0.010945 Uiso 0.301326
Rh Al5b 0.349381 0.676322 0.250000 0.010945 Uiso 0.198674
Al Al5b 0.349381 0.810378 0.250000 0.010945 Uiso 0.301326
Rh Al5b 0.349381 0.810378 0.250000 0.010945 Uiso 0.198674
Al Al5b 0.399963 0.009167 0.250000 0.010945 Uiso 0.301326
Rh Al5b 0.399963 0.009167 0.250000 0.010945 Uiso 0.198674
Al Al5b 0.417400 0.014833 0.250000 0.010945 Uiso 0.301326
Rh Al5b 0.417400 0.014833 0.250000 0.010945 Uiso 0.198674
Al Al5b 0.417400 0.336129 0.250000 0.010945 Uiso 0.301326
Rh Al5b 0.417400 0.336129 0.250000 0.010945 Uiso 0.198674
Al Al5b 0.399963 0.341795 0.250000 0.010945 Uiso 0.301326
Rh Al5b 0.399963 0.341795 0.250000 0.010945 Uiso 0.198674
Al Al5b 0.399963 0.360129 0.250000 0.010945 Uiso 0.301326
Rh Al5b 0.399963 0.360129 0.250000 0.010945 Uiso 0.198674
Al Al5b 0.417400 0.365795 0.250000 0.010945 Uiso 0.301326
Rh Al5b 0.417400 0.365795 0.250000 0.010945 Uiso 0.198674
Al Al5b 0.417400 0.553036 0.250000 0.010945 Uiso 0.301326
Rh Al5b 0.417400 0.553036 0.250000 0.010945 Uiso 0.198674
Al Al5b 0.399963 0.558701 0.250000 0.010945 Uiso 0.301326
Rh Al5b 0.399963 0.558701 0.250000 0.010945 Uiso 0.198674
Al Al5b 0.399963 0.577036 0.250000 0.010945 Uiso 0.301326
Rh Al5b 0.399963 0.577036 0.250000 0.010945 Uiso 0.198674
Al Al5b 0.417400 0.582702 0.250000 0.010945 Uiso 0.301326
Rh Al5b 0.417400 0.582702 0.250000 0.010945 Uiso 0.198674
Al Al5b 0.417400 0.903998 0.250000 0.010945 Uiso 0.301326
Rh Al5b 0.417400 0.903998 0.250000 0.010945 Uiso 0.198674
Al Al5b 0.399963 0.909663 0.250000 0.010945 Uiso 0.301326
Rh Al5b 0.399963 0.909663 0.250000 0.010945 Uiso 0.198674
Al Al5b 0.399963 0.927998 0.250000 0.010945 Uiso 0.301326
Rh Al5b 0.399963 0.927998 0.250000 0.010945 Uiso 0.198674
Al Al5b 0.417400 0.933664 0.250000 0.010945 Uiso 0.301326
Rh Al5b 0.417400 0.933664 0.250000 0.010945 Uiso 0.198674
Al Al5b 0.428177 0.000000 0.250000 0.010945 Uiso 0.301326
Rh Al5b 0.428177 0.000000 0.250000 0.010945 Uiso 0.198674
Al Al5b 0.428177 0.350962 0.250000 0.010945 Uiso 0.301326
Rh Al5b 0.428177 0.350962 0.250000 0.010945 Uiso 0.198674
Al Al5b 0.428177 0.567869 0.250000 0.010945 Uiso 0.301326
Rh Al5b 0.428177 0.567869 0.250000 0.010945 Uiso 0.198674
Al Al5b 0.428177 0.918831 0.250000 0.010945 Uiso 0.301326
Rh Al5b 0.428177 0.918831 0.250000 0.010945 Uiso 0.198674
Al Al5b 0.544895 0.160648 0.250000 0.010945 Uiso 0.301326
Rh Al5b 0.544895 0.160648 0.250000 0.010945 Uiso 0.198674
Al Al5b 0.527457 0.166314 0.250000 0.010945 Uiso 0.301326
Rh Al5b 0.527457 0.166314 0.250000 0.010945 Uiso 0.198674
Al Al5b 0.527457 0.184648 0.250000 0.010945 Uiso 0.301326
Rh Al5b 0.527457 0.184648 0.250000 0.010945 Uiso 0.198674
Al Al5b 0.544895 0.190314 0.250000 0.010945 Uiso 0.301326
Rh Al5b 0.544895 0.190314 0.250000 0.010945 Uiso 0.198674
Al Al5b 0.544895 0.377555 0.250000 0.010945 Uiso 0.301326
Rh Al5b 0.544895 0.377555 0.250000 0.010945 Uiso 0.198674
Al Al5b 0.527457 0.383220 0.250000 0.010945 Uiso 0.301326
Rh Al5b 0.527457 0.383220 0.250000 0.010945 Uiso 0.198674
Al Al5b 0.527457 0.401555 0.250000 0.010945 Uiso 0.301326
Rh Al5b 0.527457 0.401555 0.250000 0.010945 Uiso 0.198674
Al Al5b 0.544895 0.407221 0.250000 0.010945 Uiso 0.301326
Rh Al5b 0.544895 0.407221 0.250000 0.010945 Uiso 0.198674
Al Al5b 0.544895 0.511610 0.250000 0.010945 Uiso 0.301326
Rh Al5b 0.544895 0.511610 0.250000 0.010945 Uiso 0.198674
Al Al5b 0.527457 0.517276 0.250000 0.010945 Uiso 0.301326
Rh Al5b 0.527457 0.517276 0.250000 0.010945 Uiso 0.198674
Al Al5b 0.527457 0.535611 0.250000 0.010945 Uiso 0.301326
Rh Al5b 0.527457 0.535611 0.250000 0.010945 Uiso 0.198674
Al Al5b 0.544895 0.541276 0.250000 0.010945 Uiso 0.301326
Rh Al5b 0.544895 0.541276 0.250000 0.010945 Uiso 0.198674
Al Al5b 0.544895 0.728517 0.250000 0.010945 Uiso 0.301326
Rh Al5b 0.544895 0.728517 0.250000 0.010945 Uiso 0.198674
Al Al5b 0.527457 0.734182 0.250000 0.010945 Uiso 0.301326
Rh Al5b 0.527457 0.734182 0.250000 0.010945 Uiso 0.198674
Al Al5b 0.527457 0.752517 0.250000 0.010945 Uiso 0.301326
Rh Al5b 0.527457 0.752517 0.250000 0.010945 Uiso 0.198674
Al Al5b 0.544895 0.758183 0.250000 0.010945 Uiso 0.301326
Rh Al5b 0.544895 0.758183 0.250000 0.010945 Uiso 0.198674
Al Al5b 0.544895 0.945423 0.250000 0.010945 Uiso 0.301326
Rh Al5b 0.544895 0.945423 0.250000 0.010945 Uiso 0.198674
Al Al5b 0.527457 0.951089 0.250000 0.010945 Uiso 0.301326
Rh Al5b 0.527457 0.951089 0.250000 0.010945 Uiso 0.198674
Al Al5b 0.527457 0.969424 0.250000 0.010945 Uiso 0.301326
Rh Al5b 0.527457 0.969424 0.250000 0.010945 Uiso 0.198674
Al Al5b 0.544895 0.975089 0.250000 0.010945 Uiso 0.301326
Rh Al5b 0.544895 0.975089 0.250000 0.010945 Uiso 0.198674
Al Al5b 0.555672 0.175481 0.250000 0.010945 Uiso 0.301326
Rh Al5b 0.555672 0.175481 0.250000 0.010945 Uiso 0.198674
Al Al5b 0.555672 0.392388 0.250000 0.010945 Uiso 0.301326
Rh Al5b 0.555672 0.392388 0.250000 0.010945 Uiso 0.198674
Al Al5b 0.555672 0.526443 0.250000 0.010945 Uiso 0.301326
Rh Al5b 0.555672 0.526443 0.250000 0.010945 Uiso 0.198674
Al Al5b 0.555672 0.743350 0.250000 0.010945 Uiso 0.301326
Rh Al5b 0.555672 0.743350 0.250000 0.010945 Uiso 0.198674
Al Al5b 0.555672 0.960256 0.250000 0.010945 Uiso 0.301326
Rh Al5b 0.555672 0.960256 0.250000 0.010945 Uiso 0.198674
Al Al5b 0.654952 0.009167 0.250000 0.010945 Uiso 0.301326
Rh Al5b 0.654952 0.009167 0.250000 0.010945 Uiso 0.198674
Al Al5b 0.672389 0.014833 0.250000 0.010945 Uiso 0.301326
Rh Al5b 0.672389 0.014833 0.250000 0.010945 Uiso 0.198674
Al Al5b 0.672389 0.336129 0.250000 0.010945 Uiso 0.301326
Rh Al5b 0.672389 0.336129 0.250000 0.010945 Uiso 0.198674
Al Al5b 0.654952 0.341795 0.250000 0.010945 Uiso 0.301326
Rh Al5b 0.654952 0.341795 0.250000 0.010945 Uiso 0.198674
Al Al5b 0.654952 0.360129 0.250000 0.010945 Uiso 0.301326
Rh Al5b 0.654952 0.360129 0.250000 0.010945 Uiso 0.198674
Al Al5b 0.672389 0.365795 0.250000 0.010945 Uiso 0.301326
Rh Al5b 0.672389 0.365795 0.250000 0.010945 Uiso 0.198674
Al Al5b 0.672389 0.553036 0.250000 0.010945 Uiso 0.301326
Rh Al5b 0.672389 0.553036 0.250000 0.010945 Uiso 0.198674
Al Al5b 0.654952 0.558701 0.250000 0.010945 Uiso 0.301326
Rh Al5b 0.654952 0.558701 0.250000 0.010945 Uiso 0.198674
Al Al5b 0.654952 0.577036 0.250000 0.010945 Uiso 0.301326
Rh Al5b 0.654952 0.577036 0.250000 0.010945 Uiso 0.198674
Al Al5b 0.672389 0.582702 0.250000 0.010945 Uiso 0.301326
Rh Al5b 0.672389 0.582702 0.250000 0.010945 Uiso 0.198674
Al Al5b 0.672389 0.903998 0.250000 0.010945 Uiso 0.301326
Rh Al5b 0.672389 0.903998 0.250000 0.010945 Uiso 0.198674
Al Al5b 0.654952 0.909663 0.250000 0.010945 Uiso 0.301326
Rh Al5b 0.654952 0.909663 0.250000 0.010945 Uiso 0.198674
Al Al5b 0.654952 0.927998 0.250000 0.010945 Uiso 0.301326
Rh Al5b 0.654952 0.927998 0.250000 0.010945 Uiso 0.198674
Al Al5b 0.672389 0.933664 0.250000 0.010945 Uiso 0.301326
Rh Al5b 0.672389 0.933664 0.250000 0.010945 Uiso 0.198674
Al Al5b 0.683166 0.000000 0.250000 0.010945 Uiso 0.301326
Rh Al5b 0.683166 0.000000 0.250000 0.010945 Uiso 0.198674
Al Al5b 0.683166 0.350962 0.250000 0.010945 Uiso 0.301326
Rh Al5b 0.683166 0.350962 0.250000 0.010945 Uiso 0.198674
Al Al5b 0.683166 0.567869 0.250000 0.010945 Uiso 0.301326
Rh Al5b 0.683166 0.567869 0.250000 0.010945 Uiso 0.198674
Al Al5b 0.683166 0.918831 0.250000 0.010945 Uiso 0.301326
Rh Al5b 0.683166 0.918831 0.250000 0.010945 Uiso 0.198674
Al Al5b 0.751185 0.093620 0.250000 0.010945 Uiso 0.301326
Rh Al5b 0.751185 0.093620 0.250000 0.010945 Uiso 0.198674
Al Al5b 0.733748 0.099286 0.250000 0.010945 Uiso 0.301326
Rh Al5b 0.733748 0.099286 0.250000 0.010945 Uiso 0.198674
Al Al5b 0.733748 0.117621 0.250000 0.010945 Uiso 0.301326
Rh Al5b 0.733748 0.117621 0.250000 0.010945 Uiso 0.198674
Al Al5b 0.751185 0.123286 0.250000 0.010945 Uiso 0.301326
Rh Al5b 0.751185 0.123286 0.250000 0.010945 Uiso 0.198674
Al Al5b 0.751185 0.227676 0.250000 0.010945 Uiso 0.301326
Rh Al5b 0.751185 0.227676 0.250000 0.010945 Uiso 0.198674
Al Al5b 0.733748 0.233342 0.250000 0.010945 Uiso 0.301326
Rh Al5b 0.733748 0.233342 0.250000 0.010945 Uiso 0.198674
Al Al5b 0.733748 0.251676 0.250000 0.010945 Uiso 0.301326
Rh Al5b 0.733748 0.251676 0.250000 0.010945 Uiso 0.198674
Al Al5b 0.751185 0.257342 0.250000 0.010945 Uiso 0.301326
Rh Al5b 0.751185 0.257342 0.250000 0.010945 Uiso 0.198674
Al Al5b 0.751185 0.444582 0.250000 0.010945 Uiso 0.301326
Rh Al5b 0.751185 0.444582 0.250000 0.010945 Uiso 0.198674
Al Al5b 0.733748 0.450248 0.250000 0.010945 Uiso 0.301326
Rh Al5b 0.733748 0.450248 0.250000 0.010945 Uiso 0.198674
Al Al5b 0.733748 0.468583 0.250000 0.010945 Uiso 0.301326
Rh Al5b 0.733748 0.468583 0.250000 0.010945 Uiso 0.198674
Al Al5b 0.751185 0.474248 0.250000 0.010945 Uiso 0.301326
Rh Al5b 0.751185 0.474248 0.250000 0.010945 Uiso 0.198674
Al Al5b 0.751185 0.661489 0.250000 0.010945 Uiso 0.301326
Rh Al5b 0.751185 0.661489 0.250000 0.010945 Uiso 0.198674
Al Al5b 0.733748 0.667155 0.250000 0.010945 Uiso 0.301326
Rh Al5b 0.733748 0.667155 0.250000 0.010945 Uiso 0.198674
Al Al5b 0.733748 0.685489 0.250000 0.010945 Uiso 0.301326
Rh Al5b 0.733748 0.685489 0.250000 0.010945 Uiso 0.198674
Al Al5b 0.751185 0.691155 0.250000 0.010945 Uiso 0.301326
Rh Al5b 0.751185 0.691155 0.250000 0.010945 Uiso 0.198674
Al Al5b 0.751185 0.795544 0.250000 0.010945 Uiso 0.301326
Rh Al5b 0.751185 0.795544 0.250000 0.010945 Uiso 0.198674
Al Al5b 0.733748 0.801210 0.250000 0.010945 Uiso 0.301326
Rh Al5b 0.733748 0.801210 0.250000 0.010945 Uiso 0.198674
Al Al5b 0.733748 0.819545 0.250000 0.010945 Uiso 0.301326
Rh Al5b 0.733748 0.819545 0.250000 0.010945 Uiso 0.198674
Al Al5b 0.751185 0.825211 0.250000 0.010945 Uiso 0.301326
Rh Al5b 0.751185 0.825211 0.250000 0.010945 Uiso 0.198674
Al Al5b 0.761962 0.108453 0.250000 0.010945 Uiso 0.301326
Rh Al5b 0.761962 0.108453 0.250000 0.010945 Uiso 0.198674
Al Al5b 0.761962 0.242509 0.250000 0.010945 Uiso 0.301326
Rh Al5b 0.761962 0.242509 0.250000 0.010945 Uiso 0.198674
Al Al5b 0.761962 0.459415 0.250000 0.010945 Uiso 0.301326
Rh Al5b 0.761962 0.459415 0.250000 0.010945 Uiso 0.198674
Al Al5b 0.761962 0.676322 0.250000 0.010945 Uiso 0.301326
Rh Al5b 0.761962 0.676322 0.250000 0.010945 Uiso 0.198674
Al Al5b 0.761962 0.810378 0.250000 0.010945 Uiso 0.301326
Rh Al5b 0.761962 0.810378 0.250000 0.010945 Uiso 0.198674
Al Al5b 0.878680 0.052195 0.250000 0.010945 Uiso 0.301326
Rh Al5b 0.878680 0.052195 0.250000 0.010945 Uiso 0.198674
Al Al5b 0.861242 0.057860 0.250000 0.010945 Uiso 0.301326
Rh Al5b 0.861242 0.057860 0.250000 0.010945 Uiso 0.198674
Al Al5b 0.861242 0.076195 0.250000 0.010945 Uiso 0.301326
Rh Al5b 0.861242 0.076195 0.250000 0.010945 Uiso 0.198674
Al Al5b 0.878680 0.081861 0.250000 0.010945 Uiso 0.301326
Rh Al5b 0.878680 0.081861 0.250000 0.010945 Uiso 0.198674
Al Al5b 0.878680 0.269101 0.250000 0.010945 Uiso 0.301326
Rh Al5b 0.878680 0.269101 0.250000 0.010945 Uiso 0.198674
Al Al5b 0.861242 0.274767 0.250000 0.010945 Uiso 0.301326
Rh Al5b 0.861242 0.274767 0.250000 0.010945 Uiso 0.198674
Al Al5b 0.861242 0.293102 0.250000 0.010945 Uiso 0.301326
Rh Al5b 0.861242 0.293102 0.250000 0.010945 Uiso 0.198674
Al Al5b 0.878680 0.298767 0.250000 0.010945 Uiso 0.301326
Rh Al5b 0.878680 0.298767 0.250000 0.010945 Uiso 0.198674
Al Al5b 0.878680 0.403157 0.250000 0.010945 Uiso 0.301326
Rh Al5b 0.878680 0.403157 0.250000 0.010945 Uiso 0.198674
Al Al5b 0.861242 0.408823 0.250000 0.010945 Uiso 0.301326
Rh Al5b 0.861242 0.408823 0.250000 0.010945 Uiso 0.198674
Al Al5b 0.861242 0.427157 0.250000 0.010945 Uiso 0.301326
Rh Al5b 0.861242 0.427157 0.250000 0.010945 Uiso 0.198674
Al Al5b 0.878680 0.432823 0.250000 0.010945 Uiso 0.301326
Rh Al5b 0.878680 0.432823 0.250000 0.010945 Uiso 0.198674
Al Al5b 0.878680 0.620063 0.250000 0.010945 Uiso 0.301326
Rh Al5b 0.878680 0.620063 0.250000 0.010945 Uiso 0.198674
Al Al5b 0.861242 0.625729 0.250000 0.010945 Uiso 0.301326
Rh Al5b 0.861242 0.625729 0.250000 0.010945 Uiso 0.198674
Al Al5b 0.861242 0.644064 0.250000 0.010945 Uiso 0.301326
Rh Al5b 0.861242 0.644064 0.250000 0.010945 Uiso 0.198674
Al Al5b 0.878680 0.649730 0.250000 0.010945 Uiso 0.301326
Rh Al5b 0.878680 0.649730 0.250000 0.010945 Uiso 0.198674
Al Al5b 0.878680 0.836970 0.250000 0.010945 Uiso 0.301326
Rh Al5b 0.878680 0.836970 0.250000 0.010945 Uiso 0.198674
Al Al5b 0.861242 0.842636 0.250000 0.010945 Uiso 0.301326
Rh Al5b 0.861242 0.842636 0.250000 0.010945 Uiso 0.198674
Al Al5b 0.861242 0.860970 0.250000 0.010945 Uiso 0.301326
Rh Al5b 0.861242 0.860970 0.250000 0.010945 Uiso 0.198674
Al Al5b 0.878680 0.866636 0.250000 0.010945 Uiso 0.301326
Rh Al5b 0.878680 0.866636 0.250000 0.010945 Uiso 0.198674
Al Al5b 0.878680 0.971025 0.250000 0.010945 Uiso 0.301326
Rh Al5b 0.878680 0.971025 0.250000 0.010945 Uiso 0.198674
Al Al5b 0.861242 0.976691 0.250000 0.010945 Uiso 0.301326
Rh Al5b 0.861242 0.976691 0.250000 0.010945 Uiso 0.198674
Al Al5b 0.861242 0.995026 0.250000 0.010945 Uiso 0.301326
Rh Al5b 0.861242 0.995026 0.250000 0.010945 Uiso 0.198674
Al Al5b 0.889456 0.067028 0.250000 0.010945 Uiso 0.301326
Rh Al5b 0.889456 0.067028 0.250000 0.010945 Uiso 0.198674
Al Al5b 0.889456 0.283934 0.250000 0.010945 Uiso 0.301326
Rh Al5b 0.889456 0.283934 0.250000 0.010945 Uiso 0.198674
Al Al5b 0.889456 0.417990 0.250000 0.010945 Uiso 0.301326
Rh Al5b 0.889456 0.417990 0.250000 0.010945 Uiso 0.198674
Al Al5b 0.889456 0.634896 0.250000 0.010945 Uiso 0.301326
Rh Al5b 0.889456 0.634896 0.250000 0.010945 Uiso 0.198674
Al Al5b 0.889456 0.851803 0.250000 0.010945 Uiso 0.301326
Rh Al5b 0.889456 0.851803 0.250000 0.010945 Uiso 0.198674
Al Al5b 0.889456 0.985859 0.250000 0.010945 Uiso 0.301326
Rh Al5b 0.889456 0.985859 0.250000 0.010945 Uiso 0.198674
Al Al5b 0.957475 0.160648 0.250000 0.010945 Uiso 0.301326
Rh Al5b 0.957475 0.160648 0.250000 0.010945 Uiso 0.198674
Al Al5b 0.940038 0.166314 0.250000 0.010945 Uiso 0.301326
Rh Al5b 0.940038 0.166314 0.250000 0.010945 Uiso 0.198674
Al Al5b 0.940038 0.184648 0.250000 0.010945 Uiso 0.301326
Rh Al5b 0.940038 0.184648 0.250000 0.010945 Uiso 0.198674
Al Al5b 0.957475 0.190314 0.250000 0.010945 Uiso 0.301326
Rh Al5b 0.957475 0.190314 0.250000 0.010945 Uiso 0.198674
Al Al5b 0.957475 0.728517 0.250000 0.010945 Uiso 0.301326
Rh Al5b 0.957475 0.728517 0.250000 0.010945 Uiso 0.198674
Al Al5b 0.940038 0.734182 0.250000 0.010945 Uiso 0.301326
Rh Al5b 0.940038 0.734182 0.250000 0.010945 Uiso 0.198674
Al Al5b 0.940038 0.752517 0.250000 0.010945 Uiso 0.301326
Rh Al5b 0.940038 0.752517 0.250000 0.010945 Uiso 0.198674
Al Al5b 0.957475 0.758183 0.250000 0.010945 Uiso 0.301326
Rh Al5b 0.957475 0.758183 0.250000 0.010945 Uiso 0.198674
Al Al5b 0.968252 0.175481 0.250000 0.010945 Uiso 0.301326
Rh Al5b 0.968252 0.175481 0.250000 0.010945 Uiso 0.198674
Al Al5b 0.988737 0.450248 0.250000 0.010945 Uiso 0.301326
Rh Al5b 0.988737 0.450248 0.250000 0.010945 Uiso 0.198674
Al Al5b 0.988737 0.468583 0.250000 0.010945 Uiso 0.301326
Rh Al5b 0.988737 0.468583 0.250000 0.010945 Uiso 0.198674
Al Al5b 0.968252 0.743350 0.250000 0.010945 Uiso 0.301326
Rh Al5b 0.968252 0.743350 0.250000 0.010945 Uiso 0.198674
Al Al5b 0.012618 0.009167 0.750000 0.010945 Uiso 0.301326
Rh Al5b 0.012618 0.009167 0.750000 0.010945 Uiso 0.198674
Al Al5b 0.012618 0.207739 0.750000 0.010945 Uiso 0.301326
Rh Al5b 0.012618 0.207739 0.750000 0.010945 Uiso 0.198674
Al Al5b 0.012618 0.226074 0.750000 0.010945 Uiso 0.301326
Rh Al5b 0.012618 0.226074 0.750000 0.010945 Uiso 0.198674
Al Al5b 0.012618 0.341795 0.750000 0.010945 Uiso 0.301326
Rh Al5b 0.012618 0.341795 0.750000 0.010945 Uiso 0.198674
Al Al5b 0.012618 0.360129 0.750000 0.010945 Uiso 0.301326
Rh Al5b 0.012618 0.360129 0.750000 0.010945 Uiso 0.198674
Al Al5b 0.012618 0.558701 0.750000 0.010945 Uiso 0.301326
Rh Al5b 0.012618 0.558701 0.750000 0.010945 Uiso 0.198674
Al Al5b 0.012618 0.577036 0.750000 0.010945 Uiso 0.301326
Rh Al5b 0.012618 0.577036 0.750000 0.010945 Uiso 0.198674
Al Al5b 0.012618 0.692757 0.750000 0.010945 Uiso 0.301326
Rh Al5b 0.012618 0.692757 0.750000 0.010945 Uiso 0.198674
Al Al5b 0.012618 0.711092 0.750000 0.010945 Uiso 0.301326
Rh Al5b 0.012618 0.711092 0.750000 0.010945 Uiso 0.198674
Al Al5b 0.012618 0.909663 0.750000 0.010945 Uiso 0.301326
Rh Al5b 0.012618 0.909663 0.750000 0.010945 Uiso 0.198674
Al Al5b 0.012618 0.927998 0.750000 0.010945 Uiso 0.301326
Rh Al5b 0.012618 0.927998 0.750000 0.010945 Uiso 0.198674
Al Al5b 0.063199 0.459415 0.750000 0.010945 Uiso 0.301326
Rh Al5b 0.063199 0.459415 0.750000 0.010945 Uiso 0.198674
Al Al5b 0.111898 0.175481 0.750000 0.010945 Uiso 0.301326
Rh Al5b 0.111898 0.175481 0.750000 0.010945 Uiso 0.198674
Al Al5b 0.073976 0.444582 0.750000 0.010945 Uiso 0.301326
Rh Al5b 0.073976 0.444582 0.750000 0.010945 Uiso 0.198674
Al Al5b 0.091414 0.450248 0.750000 0.010945 Uiso 0.301326
Rh Al5b 0.091414 0.450248 0.750000 0.010945 Uiso 0.198674
Al Al5b 0.091414 0.468583 0.750000 0.010945 Uiso 0.301326
Rh Al5b 0.091414 0.468583 0.750000 0.010945 Uiso 0.198674
Al Al5b 0.073976 0.474248 0.750000 0.010945 Uiso 0.301326
Rh Al5b 0.073976 0.474248 0.750000 0.010945 Uiso 0.198674
Al Al5b 0.111898 0.743350 0.750000 0.010945 Uiso 0.301326
Rh Al5b 0.111898 0.743350 0.750000 0.010945 Uiso 0.198674
Al Al5b 0.122675 0.160648 0.750000 0.010945 Uiso 0.301326
Rh Al5b 0.122675 0.160648 0.750000 0.010945 Uiso 0.198674
Al Al5b 0.140112 0.166314 0.750000 0.010945 Uiso 0.301326
Rh Al5b 0.140112 0.166314 0.750000 0.010945 Uiso 0.198674
Al Al5b 0.140112 0.184648 0.750000 0.010945 Uiso 0.301326
Rh Al5b 0.140112 0.184648 0.750000 0.010945 Uiso 0.198674
Al Al5b 0.122675 0.190314 0.750000 0.010945 Uiso 0.301326
Rh Al5b 0.122675 0.190314 0.750000 0.010945 Uiso 0.198674
Al Al5b 0.122675 0.728517 0.750000 0.010945 Uiso 0.301326
Rh Al5b 0.122675 0.728517 0.750000 0.010945 Uiso 0.198674
Al Al5b 0.140112 0.734182 0.750000 0.010945 Uiso 0.301326
Rh Al5b 0.140112 0.734182 0.750000 0.010945 Uiso 0.198674
Al Al5b 0.140112 0.752517 0.750000 0.010945 Uiso 0.301326
Rh Al5b 0.140112 0.752517 0.750000 0.010945 Uiso 0.198674
Al Al5b 0.122675 0.758183 0.750000 0.010945 Uiso 0.301326
Rh Al5b 0.122675 0.758183 0.750000 0.010945 Uiso 0.198674
Al Al5b 0.190694 0.067028 0.750000 0.010945 Uiso 0.301326
Rh Al5b 0.190694 0.067028 0.750000 0.010945 Uiso 0.198674
Al Al5b 0.190694 0.283934 0.750000 0.010945 Uiso 0.301326
Rh Al5b 0.190694 0.283934 0.750000 0.010945 Uiso 0.198674
Al Al5b 0.190694 0.417990 0.750000 0.010945 Uiso 0.301326
Rh Al5b 0.190694 0.417990 0.750000 0.010945 Uiso 0.198674
Al Al5b 0.190694 0.634896 0.750000 0.010945 Uiso 0.301326
Rh Al5b 0.190694 0.634896 0.750000 0.010945 Uiso 0.198674
Al Al5b 0.190694 0.851803 0.750000 0.010945 Uiso 0.301326
Rh Al5b 0.190694 0.851803 0.750000 0.010945 Uiso 0.198674
Al Al5b 0.190694 0.985859 0.750000 0.010945 Uiso 0.301326
Rh Al5b 0.190694 0.985859 0.750000 0.010945 Uiso 0.198674
Al Al5b 0.201471 0.052195 0.750000 0.010945 Uiso 0.301326
Rh Al5b 0.201471 0.052195 0.750000 0.010945 Uiso 0.198674
Al Al5b 0.218908 0.057860 0.750000 0.010945 Uiso 0.301326
Rh Al5b 0.218908 0.057860 0.750000 0.010945 Uiso 0.198674
Al Al5b 0.218908 0.076195 0.750000 0.010945 Uiso 0.301326
Rh Al5b 0.218908 0.076195 0.750000 0.010945 Uiso 0.198674
Al Al5b 0.201471 0.081861 0.750000 0.010945 Uiso 0.301326
Rh Al5b 0.201471 0.081861 0.750000 0.010945 Uiso 0.198674
Al Al5b 0.201471 0.269101 0.750000 0.010945 Uiso 0.301326
Rh Al5b 0.201471 0.269101 0.750000 0.010945 Uiso 0.198674
Al Al5b 0.218908 0.274767 0.750000 0.010945 Uiso 0.301326
Rh Al5b 0.218908 0.274767 0.750000 0.010945 Uiso 0.198674
Al Al5b 0.218908 0.293102 0.750000 0.010945 Uiso 0.301326
Rh Al5b 0.218908 0.293102 0.750000 0.010945 Uiso 0.198674
Al Al5b 0.201471 0.298767 0.750000 0.010945 Uiso 0.301326
Rh Al5b 0.201471 0.298767 0.750000 0.010945 Uiso 0.198674
Al Al5b 0.201471 0.403157 0.750000 0.010945 Uiso 0.301326
Rh Al5b 0.201471 0.403157 0.750000 0.010945 Uiso 0.198674
Al Al5b 0.218908 0.408823 0.750000 0.010945 Uiso 0.301326
Rh Al5b 0.218908 0.408823 0.750000 0.010945 Uiso 0.198674
Al Al5b 0.218908 0.427157 0.750000 0.010945 Uiso 0.301326
Rh Al5b 0.218908 0.427157 0.750000 0.010945 Uiso 0.198674
Al Al5b 0.201471 0.432823 0.750000 0.010945 Uiso 0.301326
Rh Al5b 0.201471 0.432823 0.750000 0.010945 Uiso 0.198674
Al Al5b 0.201471 0.620063 0.750000 0.010945 Uiso 0.301326
Rh Al5b 0.201471 0.620063 0.750000 0.010945 Uiso 0.198674
Al Al5b 0.218908 0.625729 0.750000 0.010945 Uiso 0.301326
Rh Al5b 0.218908 0.625729 0.750000 0.010945 Uiso 0.198674
Al Al5b 0.218908 0.644064 0.750000 0.010945 Uiso 0.301326
Rh Al5b 0.218908 0.644064 0.750000 0.010945 Uiso 0.198674
Al Al5b 0.201471 0.649730 0.750000 0.010945 Uiso 0.301326
Rh Al5b 0.201471 0.649730 0.750000 0.010945 Uiso 0.198674
Al Al5b 0.201471 0.836970 0.750000 0.010945 Uiso 0.301326
Rh Al5b 0.201471 0.836970 0.750000 0.010945 Uiso 0.198674
Al Al5b 0.218908 0.842636 0.750000 0.010945 Uiso 0.301326
Rh Al5b 0.218908 0.842636 0.750000 0.010945 Uiso 0.198674
Al Al5b 0.218908 0.860970 0.750000 0.010945 Uiso 0.301326
Rh Al5b 0.218908 0.860970 0.750000 0.010945 Uiso 0.198674
Al Al5b 0.201471 0.866636 0.750000 0.010945 Uiso 0.301326
Rh Al5b 0.201471 0.866636 0.750000 0.010945 Uiso 0.198674
Al Al5b 0.201471 0.971025 0.750000 0.010945 Uiso 0.301326
Rh Al5b 0.201471 0.971025 0.750000 0.010945 Uiso 0.198674
Al Al5b 0.218908 0.976691 0.750000 0.010945 Uiso 0.301326
Rh Al5b 0.218908 0.976691 0.750000 0.010945 Uiso 0.198674
Al Al5b 0.218908 0.995026 0.750000 0.010945 Uiso 0.301326
Rh Al5b 0.218908 0.995026 0.750000 0.010945 Uiso 0.198674
Al Al5b 0.318188 0.108453 0.750000 0.010945 Uiso 0.301326
Rh Al5b 0.318188 0.108453 0.750000 0.010945 Uiso 0.198674
Al Al5b 0.318188 0.242509 0.750000 0.010945 Uiso 0.301326
Rh Al5b 0.318188 0.242509 0.750000 0.010945 Uiso 0.198674
Al Al5b 0.318188 0.459415 0.750000 0.010945 Uiso 0.301326
Rh Al5b 0.318188 0.459415 0.750000 0.010945 Uiso 0.198674
Al Al5b 0.318188 0.676322 0.750000 0.010945 Uiso 0.301326
Rh Al5b 0.318188 0.676322 0.750000 0.010945 Uiso 0.198674
Al Al5b 0.318188 0.810378 0.750000 0.010945 Uiso 0.301326
Rh Al5b 0.318188 0.810378 0.750000 0.010945 Uiso 0.198674
Al Al5b 0.328965 0.093620 0.750000 0.010945 Uiso 0.301326
Rh Al5b 0.328965 0.093620 0.750000 0.010945 Uiso 0.198674
Al Al5b 0.346403 0.099286 0.750000 0.010945 Uiso 0.301326
Rh Al5b 0.346403 0.099286 0.750000 0.010945 Uiso 0.198674
Al Al5b 0.346403 0.117621 0.750000 0.010945 Uiso 0.301326
Rh Al5b 0.346403 0.117621 0.750000 0.010945 Uiso 0.198674
Al Al5b 0.328965 0.123286 0.750000 0.010945 Uiso 0.301326
Rh Al5b 0.328965 0.123286 0.750000 0.010945 Uiso 0.198674
Al Al5b 0.328965 0.227676 0.750000 0.010945 Uiso 0.301326
Rh Al5b 0.328965 0.227676 0.750000 0.010945 Uiso 0.198674
Al Al5b 0.346403 0.233342 0.750000 0.010945 Uiso 0.301326
Rh Al5b 0.346403 0.233342 0.750000 0.010945 Uiso 0.198674
Al Al5b 0.346403 0.251676 0.750000 0.010945 Uiso 0.301326
Rh Al5b 0.346403 0.251676 0.750000 0.010945 Uiso 0.198674
Al Al5b 0.328965 0.257342 0.750000 0.010945 Uiso 0.301326
Rh Al5b 0.328965 0.257342 0.750000 0.010945 Uiso 0.198674
Al Al5b 0.328965 0.444582 0.750000 0.010945 Uiso 0.301326
Rh Al5b 0.328965 0.444582 0.750000 0.010945 Uiso 0.198674
Al Al5b 0.346403 0.450248 0.750000 0.010945 Uiso 0.301326
Rh Al5b 0.346403 0.450248 0.750000 0.010945 Uiso 0.198674
Al Al5b 0.346403 0.468583 0.750000 0.010945 Uiso 0.301326
Rh Al5b 0.346403 0.468583 0.750000 0.010945 Uiso 0.198674
Al Al5b 0.328965 0.474248 0.750000 0.010945 Uiso 0.301326
Rh Al5b 0.328965 0.474248 0.750000 0.010945 Uiso 0.198674
Al Al5b 0.328965 0.661489 0.750000 0.010945 Uiso 0.301326
Rh Al5b 0.328965 0.661489 0.750000 0.010945 Uiso 0.198674
Al Al5b 0.346403 0.667155 0.750000 0.010945 Uiso 0.301326
Rh Al5b 0.346403 0.667155 0.750000 0.010945 Uiso 0.198674
Al Al5b 0.346403 0.685489 0.750000 0.010945 Uiso 0.301326
Rh Al5b 0.346403 0.685489 0.750000 0.010945 Uiso 0.198674
Al Al5b 0.328965 0.691155 0.750000 0.010945 Uiso 0.301326
Rh Al5b 0.328965 0.691155 0.750000 0.010945 Uiso 0.198674
Al Al5b 0.328965 0.795544 0.750000 0.010945 Uiso 0.301326
Rh Al5b 0.328965 0.795544 0.750000 0.010945 Uiso 0.198674
Al Al5b 0.346403 0.801210 0.750000 0.010945 Uiso 0.301326
Rh Al5b 0.346403 0.801210 0.750000 0.010945 Uiso 0.198674
Al Al5b 0.346403 0.819545 0.750000 0.010945 Uiso 0.301326
Rh Al5b 0.346403 0.819545 0.750000 0.010945 Uiso 0.198674
Al Al5b 0.328965 0.825211 0.750000 0.010945 Uiso 0.301326
Rh Al5b 0.328965 0.825211 0.750000 0.010945 Uiso 0.198674
Al Al5b 0.396984 0.000000 0.750000 0.010945 Uiso 0.301326
Rh Al5b 0.396984 0.000000 0.750000 0.010945 Uiso 0.198674
Al Al5b 0.396984 0.350962 0.750000 0.010945 Uiso 0.301326
Rh Al5b 0.396984 0.350962 0.750000 0.010945 Uiso 0.198674
Al Al5b 0.396984 0.567869 0.750000 0.010945 Uiso 0.301326
Rh Al5b 0.396984 0.567869 0.750000 0.010945 Uiso 0.198674
Al Al5b 0.396984 0.918831 0.750000 0.010945 Uiso 0.301326
Rh Al5b 0.396984 0.918831 0.750000 0.010945 Uiso 0.198674
Al Al5b 0.425199 0.009167 0.750000 0.010945 Uiso 0.301326
Rh Al5b 0.425199 0.009167 0.750000 0.010945 Uiso 0.198674
Al Al5b 0.407761 0.014833 0.750000 0.010945 Uiso 0.301326
Rh Al5b 0.407761 0.014833 0.750000 0.010945 Uiso 0.198674
Al Al5b 0.407761 0.336129 0.750000 0.010945 Uiso 0.301326
Rh Al5b 0.407761 0.336129 0.750000 0.010945 Uiso 0.198674
Al Al5b 0.425199 0.341795 0.750000 0.010945 Uiso 0.301326
Rh Al5b 0.425199 0.341795 0.750000 0.010945 Uiso 0.198674
Al Al5b 0.425199 0.360129 0.750000 0.010945 Uiso 0.301326
Rh Al5b 0.425199 0.360129 0.750000 0.010945 Uiso 0.198674
Al Al5b 0.407761 0.365795 0.750000 0.010945 Uiso 0.301326
Rh Al5b 0.407761 0.365795 0.750000 0.010945 Uiso 0.198674
Al Al5b 0.407761 0.553036 0.750000 0.010945 Uiso 0.301326
Rh Al5b 0.407761 0.553036 0.750000 0.010945 Uiso 0.198674
Al Al5b 0.425199 0.558701 0.750000 0.010945 Uiso 0.301326
Rh Al5b 0.425199 0.558701 0.750000 0.010945 Uiso 0.198674
Al Al5b 0.425199 0.577036 0.750000 0.010945 Uiso 0.301326
Rh Al5b 0.425199 0.577036 0.750000 0.010945 Uiso 0.198674
Al Al5b 0.407761 0.582702 0.750000 0.010945 Uiso 0.301326
Rh Al5b 0.407761 0.582702 0.750000 0.010945 Uiso 0.198674
Al Al5b 0.407761 0.903998 0.750000 0.010945 Uiso 0.301326
Rh Al5b 0.407761 0.903998 0.750000 0.010945 Uiso 0.198674
Al Al5b 0.425199 0.909663 0.750000 0.010945 Uiso 0.301326
Rh Al5b 0.425199 0.909663 0.750000 0.010945 Uiso 0.198674
Al Al5b 0.425199 0.927998 0.750000 0.010945 Uiso 0.301326
Rh Al5b 0.425199 0.927998 0.750000 0.010945 Uiso 0.198674
Al Al5b 0.407761 0.933664 0.750000 0.010945 Uiso 0.301326
Rh Al5b 0.407761 0.933664 0.750000 0.010945 Uiso 0.198674
Al Al5b 0.524479 0.175481 0.750000 0.010945 Uiso 0.301326
Rh Al5b 0.524479 0.175481 0.750000 0.010945 Uiso 0.198674
Al Al5b 0.524479 0.392388 0.750000 0.010945 Uiso 0.301326
Rh Al5b 0.524479 0.392388 0.750000 0.010945 Uiso 0.198674
Al Al5b 0.524479 0.526443 0.750000 0.010945 Uiso 0.301326
Rh Al5b 0.524479 0.526443 0.750000 0.010945 Uiso 0.198674
Al Al5b 0.524479 0.743350 0.750000 0.010945 Uiso 0.301326
Rh Al5b 0.524479 0.743350 0.750000 0.010945 Uiso 0.198674
Al Al5b 0.524479 0.960256 0.750000 0.010945 Uiso 0.301326
Rh Al5b 0.524479 0.960256 0.750000 0.010945 Uiso 0.198674
Al Al5b 0.535256 0.160648 0.750000 0.010945 Uiso 0.301326
Rh Al5b 0.535256 0.160648 0.750000 0.010945 Uiso 0.198674
Al Al5b 0.552693 0.166314 0.750000 0.010945 Uiso 0.301326
Rh Al5b 0.552693 0.166314 0.750000 0.010945 Uiso 0.198674
Al Al5b 0.552693 0.184648 0.750000 0.010945 Uiso 0.301326
Rh Al5b 0.552693 0.184648 0.750000 0.010945 Uiso 0.198674
Al Al5b 0.535256 0.190314 0.750000 0.010945 Uiso 0.301326
Rh Al5b 0.535256 0.190314 0.750000 0.010945 Uiso 0.198674
Al Al5b 0.535256 0.377555 0.750000 0.010945 Uiso 0.301326
Rh Al5b 0.535256 0.377555 0.750000 0.010945 Uiso 0.198674
Al Al5b 0.552693 0.383220 0.750000 0.010945 Uiso 0.301326
Rh Al5b 0.552693 0.383220 0.750000 0.010945 Uiso 0.198674
Al Al5b 0.552693 0.401555 0.750000 0.010945 Uiso 0.301326
Rh Al5b 0.552693 0.401555 0.750000 0.010945 Uiso 0.198674
Al Al5b 0.535256 0.407221 0.750000 0.010945 Uiso 0.301326
Rh Al5b 0.535256 0.407221 0.750000 0.010945 Uiso 0.198674
Al Al5b 0.535256 0.511610 0.750000 0.010945 Uiso 0.301326
Rh Al5b 0.535256 0.511610 0.750000 0.010945 Uiso 0.198674
Al Al5b 0.552693 0.517276 0.750000 0.010945 Uiso 0.301326
Rh Al5b 0.552693 0.517276 0.750000 0.010945 Uiso 0.198674
Al Al5b 0.552693 0.535611 0.750000 0.010945 Uiso 0.301326
Rh Al5b 0.552693 0.535611 0.750000 0.010945 Uiso 0.198674
Al Al5b 0.535256 0.541276 0.750000 0.010945 Uiso 0.301326
Rh Al5b 0.535256 0.541276 0.750000 0.010945 Uiso 0.198674
Al Al5b 0.535256 0.728517 0.750000 0.010945 Uiso 0.301326
Rh Al5b 0.535256 0.728517 0.750000 0.010945 Uiso 0.198674
Al Al5b 0.552693 0.734182 0.750000 0.010945 Uiso 0.301326
Rh Al5b 0.552693 0.734182 0.750000 0.010945 Uiso 0.198674
Al Al5b 0.552693 0.752517 0.750000 0.010945 Uiso 0.301326
Rh Al5b 0.552693 0.752517 0.750000 0.010945 Uiso 0.198674
Al Al5b 0.535256 0.758183 0.750000 0.010945 Uiso 0.301326
Rh Al5b 0.535256 0.758183 0.750000 0.010945 Uiso 0.198674
Al Al5b 0.535256 0.945423 0.750000 0.010945 Uiso 0.301326
Rh Al5b 0.535256 0.945423 0.750000 0.010945 Uiso 0.198674
Al Al5b 0.552693 0.951089 0.750000 0.010945 Uiso 0.301326
Rh Al5b 0.552693 0.951089 0.750000 0.010945 Uiso 0.198674
Al Al5b 0.552693 0.969424 0.750000 0.010945 Uiso 0.301326
Rh Al5b 0.552693 0.969424 0.750000 0.010945 Uiso 0.198674
Al Al5b 0.535256 0.975089 0.750000 0.010945 Uiso 0.301326
Rh Al5b 0.535256 0.975089 0.750000 0.010945 Uiso 0.198674
Al Al5b 0.651973 0.000000 0.750000 0.010945 Uiso 0.301326
Rh Al5b 0.651973 0.000000 0.750000 0.010945 Uiso 0.198674
Al Al5b 0.651973 0.350962 0.750000 0.010945 Uiso 0.301326
Rh Al5b 0.651973 0.350962 0.750000 0.010945 Uiso 0.198674
Al Al5b 0.651973 0.567869 0.750000 0.010945 Uiso 0.301326
Rh Al5b 0.651973 0.567869 0.750000 0.010945 Uiso 0.198674
Al Al5b 0.651973 0.918831 0.750000 0.010945 Uiso 0.301326
Rh Al5b 0.651973 0.918831 0.750000 0.010945 Uiso 0.198674
Al Al5b 0.680187 0.009167 0.750000 0.010945 Uiso 0.301326
Rh Al5b 0.680187 0.009167 0.750000 0.010945 Uiso 0.198674
Al Al5b 0.662750 0.014833 0.750000 0.010945 Uiso 0.301326
Rh Al5b 0.662750 0.014833 0.750000 0.010945 Uiso 0.198674
Al Al5b 0.662750 0.336129 0.750000 0.010945 Uiso 0.301326
Rh Al5b 0.662750 0.336129 0.750000 0.010945 Uiso 0.198674
Al Al5b 0.680187 0.341795 0.750000 0.010945 Uiso 0.301326
Rh Al5b 0.680187 0.341795 0.750000 0.010945 Uiso 0.198674
Al Al5b 0.680187 0.360129 0.750000 0.010945 Uiso 0.301326
Rh Al5b 0.680187 0.360129 0.750000 0.010945 Uiso 0.198674
Al Al5b 0.662750 0.365795 0.750000 0.010945 Uiso 0.301326
Rh Al5b 0.662750 0.365795 0.750000 0.010945 Uiso 0.198674
Al Al5b 0.662750 0.553036 0.750000 0.010945 Uiso 0.301326
Rh Al5b 0.662750 0.553036 0.750000 0.010945 Uiso 0.198674
Al Al5b 0.680187 0.558701 0.750000 0.010945 Uiso 0.301326
Rh Al5b 0.680187 0.558701 0.750000 0.010945 Uiso 0.198674
Al Al5b 0.680187 0.577036 0.750000 0.010945 Uiso 0.301326
Rh Al5b 0.680187 0.577036 0.750000 0.010945 Uiso 0.198674
Al Al5b 0.662750 0.582702 0.750000 0.010945 Uiso 0.301326
Rh Al5b 0.662750 0.582702 0.750000 0.010945 Uiso 0.198674
Al Al5b 0.662750 0.903998 0.750000 0.010945 Uiso 0.301326
Rh Al5b 0.662750 0.903998 0.750000 0.010945 Uiso 0.198674
Al Al5b 0.680187 0.909663 0.750000 0.010945 Uiso 0.301326
Rh Al5b 0.680187 0.909663 0.750000 0.010945 Uiso 0.198674
Al Al5b 0.680187 0.927998 0.750000 0.010945 Uiso 0.301326
Rh Al5b 0.680187 0.927998 0.750000 0.010945 Uiso 0.198674
Al Al5b 0.662750 0.933664 0.750000 0.010945 Uiso 0.301326
Rh Al5b 0.662750 0.933664 0.750000 0.010945 Uiso 0.198674
Al Al5b 0.730769 0.108453 0.750000 0.010945 Uiso 0.301326
Rh Al5b 0.730769 0.108453 0.750000 0.010945 Uiso 0.198674
Al Al5b 0.730769 0.242509 0.750000 0.010945 Uiso 0.301326
Rh Al5b 0.730769 0.242509 0.750000 0.010945 Uiso 0.198674
Al Al5b 0.730769 0.459415 0.750000 0.010945 Uiso 0.301326
Rh Al5b 0.730769 0.459415 0.750000 0.010945 Uiso 0.198674
Al Al5b 0.730769 0.676322 0.750000 0.010945 Uiso 0.301326
Rh Al5b 0.730769 0.676322 0.750000 0.010945 Uiso 0.198674
Al Al5b 0.730769 0.810378 0.750000 0.010945 Uiso 0.301326
Rh Al5b 0.730769 0.810378 0.750000 0.010945 Uiso 0.198674
Al Al5b 0.741546 0.093620 0.750000 0.010945 Uiso 0.301326
Rh Al5b 0.741546 0.093620 0.750000 0.010945 Uiso 0.198674
Al Al5b 0.758983 0.099286 0.750000 0.010945 Uiso 0.301326
Rh Al5b 0.758983 0.099286 0.750000 0.010945 Uiso 0.198674
Al Al5b 0.758983 0.117621 0.750000 0.010945 Uiso 0.301326
Rh Al5b 0.758983 0.117621 0.750000 0.010945 Uiso 0.198674
Al Al5b 0.741546 0.123286 0.750000 0.010945 Uiso 0.301326
Rh Al5b 0.741546 0.123286 0.750000 0.010945 Uiso 0.198674
Al Al5b 0.741546 0.227676 0.750000 0.010945 Uiso 0.301326
Rh Al5b 0.741546 0.227676 0.750000 0.010945 Uiso 0.198674
Al Al5b 0.758983 0.233342 0.750000 0.010945 Uiso 0.301326
Rh Al5b 0.758983 0.233342 0.750000 0.010945 Uiso 0.198674
Al Al5b 0.758983 0.251676 0.750000 0.010945 Uiso 0.301326
Rh Al5b 0.758983 0.251676 0.750000 0.010945 Uiso 0.198674
Al Al5b 0.741546 0.257342 0.750000 0.010945 Uiso 0.301326
Rh Al5b 0.741546 0.257342 0.750000 0.010945 Uiso 0.198674
Al Al5b 0.741546 0.444582 0.750000 0.010945 Uiso 0.301326
Rh Al5b 0.741546 0.444582 0.750000 0.010945 Uiso 0.198674
Al Al5b 0.758983 0.450248 0.750000 0.010945 Uiso 0.301326
Rh Al5b 0.758983 0.450248 0.750000 0.010945 Uiso 0.198674
Al Al5b 0.758983 0.468583 0.750000 0.010945 Uiso 0.301326
Rh Al5b 0.758983 0.468583 0.750000 0.010945 Uiso 0.198674
Al Al5b 0.741546 0.474248 0.750000 0.010945 Uiso 0.301326
Rh Al5b 0.741546 0.474248 0.750000 0.010945 Uiso 0.198674
Al Al5b 0.741546 0.661489 0.750000 0.010945 Uiso 0.301326
Rh Al5b 0.741546 0.661489 0.750000 0.010945 Uiso 0.198674
Al Al5b 0.758983 0.667155 0.750000 0.010945 Uiso 0.301326
Rh Al5b 0.758983 0.667155 0.750000 0.010945 Uiso 0.198674
Al Al5b 0.758983 0.685489 0.750000 0.010945 Uiso 0.301326
Rh Al5b 0.758983 0.685489 0.750000 0.010945 Uiso 0.198674
Al Al5b 0.741546 0.691155 0.750000 0.010945 Uiso 0.301326
Rh Al5b 0.741546 0.691155 0.750000 0.010945 Uiso 0.198674
Al Al5b 0.741546 0.795544 0.750000 0.010945 Uiso 0.301326
Rh Al5b 0.741546 0.795544 0.750000 0.010945 Uiso 0.198674
Al Al5b 0.758983 0.801210 0.750000 0.010945 Uiso 0.301326
Rh Al5b 0.758983 0.801210 0.750000 0.010945 Uiso 0.198674
Al Al5b 0.758983 0.819545 0.750000 0.010945 Uiso 0.301326
Rh Al5b 0.758983 0.819545 0.750000 0.010945 Uiso 0.198674
Al Al5b 0.741546 0.825211 0.750000 0.010945 Uiso 0.301326
Rh Al5b 0.741546 0.825211 0.750000 0.010945 Uiso 0.198674
Al Al5b 0.858264 0.067028 0.750000 0.010945 Uiso 0.301326
Rh Al5b 0.858264 0.067028 0.750000 0.010945 Uiso 0.198674
Al Al5b 0.858264 0.283934 0.750000 0.010945 Uiso 0.301326
Rh Al5b 0.858264 0.283934 0.750000 0.010945 Uiso 0.198674
Al Al5b 0.858264 0.417990 0.750000 0.010945 Uiso 0.301326
Rh Al5b 0.858264 0.417990 0.750000 0.010945 Uiso 0.198674
Al Al5b 0.858264 0.634896 0.750000 0.010945 Uiso 0.301326
Rh Al5b 0.858264 0.634896 0.750000 0.010945 Uiso 0.198674
Al Al5b 0.858264 0.851803 0.750000 0.010945 Uiso 0.301326
Rh Al5b 0.858264 0.851803 0.750000 0.010945 Uiso 0.198674
Al Al5b 0.858264 0.985859 0.750000 0.010945 Uiso 0.301326
Rh Al5b 0.858264 0.985859 0.750000 0.010945 Uiso 0.198674
Al Al5b 0.869040 0.052195 0.750000 0.010945 Uiso 0.301326
Rh Al5b 0.869040 0.052195 0.750000 0.010945 Uiso 0.198674
Al Al5b 0.886478 0.057860 0.750000 0.010945 Uiso 0.301326
Rh Al5b 0.886478 0.057860 0.750000 0.010945 Uiso 0.198674
Al Al5b 0.886478 0.076195 0.750000 0.010945 Uiso 0.301326
Rh Al5b 0.886478 0.076195 0.750000 0.010945 Uiso 0.198674
Al Al5b 0.869040 0.081861 0.750000 0.010945 Uiso 0.301326
Rh Al5b 0.869040 0.081861 0.750000 0.010945 Uiso 0.198674
Al Al5b 0.869040 0.269101 0.750000 0.010945 Uiso 0.301326
Rh Al5b 0.869040 0.269101 0.750000 0.010945 Uiso 0.198674
Al Al5b 0.886478 0.274767 0.750000 0.010945 Uiso 0.301326
Rh Al5b 0.886478 0.274767 0.750000 0.010945 Uiso 0.198674
Al Al5b 0.886478 0.293102 0.750000 0.010945 Uiso 0.301326
Rh Al5b 0.886478 0.293102 0.750000 0.010945 Uiso 0.198674
Al Al5b 0.869040 0.298767 0.750000 0.010945 Uiso 0.301326
Rh Al5b 0.869040 0.298767 0.750000 0.010945 Uiso 0.198674
Al Al5b 0.869040 0.403157 0.750000 0.010945 Uiso 0.301326
Rh Al5b 0.869040 0.403157 0.750000 0.010945 Uiso 0.198674
Al Al5b 0.886478 0.408823 0.750000 0.010945 Uiso 0.301326
Rh Al5b 0.886478 0.408823 0.750000 0.010945 Uiso 0.198674
Al Al5b 0.886478 0.427157 0.750000 0.010945 Uiso 0.301326
Rh Al5b 0.886478 0.427157 0.750000 0.010945 Uiso 0.198674
Al Al5b 0.869040 0.432823 0.750000 0.010945 Uiso 0.301326
Rh Al5b 0.869040 0.432823 0.750000 0.010945 Uiso 0.198674
Al Al5b 0.869040 0.620063 0.750000 0.010945 Uiso 0.301326
Rh Al5b 0.869040 0.620063 0.750000 0.010945 Uiso 0.198674
Al Al5b 0.886478 0.625729 0.750000 0.010945 Uiso 0.301326
Rh Al5b 0.886478 0.625729 0.750000 0.010945 Uiso 0.198674
Al Al5b 0.886478 0.644064 0.750000 0.010945 Uiso 0.301326
Rh Al5b 0.886478 0.644064 0.750000 0.010945 Uiso 0.198674
Al Al5b 0.869040 0.649730 0.750000 0.010945 Uiso 0.301326
Rh Al5b 0.869040 0.649730 0.750000 0.010945 Uiso 0.198674
Al Al5b 0.869040 0.836970 0.750000 0.010945 Uiso 0.301326
Rh Al5b 0.869040 0.836970 0.750000 0.010945 Uiso 0.198674
Al Al5b 0.886478 0.842636 0.750000 0.010945 Uiso 0.301326
Rh Al5b 0.886478 0.842636 0.750000 0.010945 Uiso 0.198674
Al Al5b 0.886478 0.860970 0.750000 0.010945 Uiso 0.301326
Rh Al5b 0.886478 0.860970 0.750000 0.010945 Uiso 0.198674
Al Al5b 0.869040 0.866636 0.750000 0.010945 Uiso 0.301326
Rh Al5b 0.869040 0.866636 0.750000 0.010945 Uiso 0.198674
Al Al5b 0.869040 0.971025 0.750000 0.010945 Uiso 0.301326
Rh Al5b 0.869040 0.971025 0.750000 0.010945 Uiso 0.198674
Al Al5b 0.886478 0.976691 0.750000 0.010945 Uiso 0.301326
Rh Al5b 0.886478 0.976691 0.750000 0.010945 Uiso 0.198674
Al Al5b 0.886478 0.995026 0.750000 0.010945 Uiso 0.301326
Rh Al5b 0.886478 0.995026 0.750000 0.010945 Uiso 0.198674
Al Al5b 0.937059 0.175481 0.750000 0.010945 Uiso 0.301326
Rh Al5b 0.937059 0.175481 0.750000 0.010945 Uiso 0.198674
Al Al5b 0.937059 0.743350 0.750000 0.010945 Uiso 0.301326
Rh Al5b 0.937059 0.743350 0.750000 0.010945 Uiso 0.198674
Al Al5b 0.947836 0.160648 0.750000 0.010945 Uiso 0.301326
Rh Al5b 0.947836 0.160648 0.750000 0.010945 Uiso 0.198674
Al Al5b 0.965274 0.166314 0.750000 0.010945 Uiso 0.301326
Rh Al5b 0.965274 0.166314 0.750000 0.010945 Uiso 0.198674
Al Al5b 0.965274 0.184648 0.750000 0.010945 Uiso 0.301326
Rh Al5b 0.965274 0.184648 0.750000 0.010945 Uiso 0.198674
Al Al5b 0.947836 0.190314 0.750000 0.010945 Uiso 0.301326
Rh Al5b 0.947836 0.190314 0.750000 0.010945 Uiso 0.198674
Al Al5b 0.985758 0.459415 0.750000 0.010945 Uiso 0.301326
Rh Al5b 0.985758 0.459415 0.750000 0.010945 Uiso 0.198674
Al Al5b 0.947836 0.728517 0.750000 0.010945 Uiso 0.301326
Rh Al5b 0.947836 0.728517 0.750000 0.010945 Uiso 0.198674
Al Al5b 0.965274 0.734182 0.750000 0.010945 Uiso 0.301326
Rh Al5b 0.965274 0.734182 0.750000 0.010945 Uiso 0.198674
Al Al5b 0.965274 0.752517 0.750000 0.010945 Uiso 0.301326
Rh Al5b 0.965274 0.752517 0.750000 0.010945 Uiso 0.198674
Al Al5b 0.947836 0.758183 0.750000 0.010945 Uiso 0.301326
Rh Al5b 0.947836 0.758183 0.750000 0.010945 Uiso 0.198674
Al Al5b 0.996535 0.444582 0.750000 0.010945 Uiso 0.301326
Rh Al5b 0.996535 0.444582 0.750000 0.010945 Uiso 0.198674
Al Al5b 0.996535 0.474248 0.750000 0.010945 Uiso 0.301326
Rh Al5b 0.996535 0.474248 0.750000 0.010945 Uiso 0.198674
Al Al12b 0.021916 0.283934 0.552597 0.013702 Uiso 0.434199
Al Al12b 0.021668 0.418070 0.552597 0.013702 Uiso 0.434199
Al Al12b 0.021668 0.500760 0.552597 0.013702 Uiso 0.434199
Al Al12b 0.021916 0.634896 0.552597 0.013702 Uiso 0.434199
Al Al12b 0.070520 0.217037 0.552597 0.013702 Uiso 0.434199
Al Al12b 0.070520 0.701794 0.552597 0.013702 Uiso 0.434199
Al Al12b 0.149162 0.108373 0.552597 0.013702 Uiso 0.434199
Al Al12b 0.149162 0.242589 0.552597 0.013702 Uiso 0.434199
Al Al12b 0.149315 0.459546 0.552597 0.013702 Uiso 0.434199
Al Al12b 0.149162 0.676241 0.552597 0.013702 Uiso 0.434199
Al Al12b 0.149162 0.810458 0.552597 0.013702 Uiso 0.434199
Al Al12b 0.228206 0.000000 0.552597 0.013702 Uiso 0.434199
Al Al12b 0.228206 0.350962 0.552597 0.013702 Uiso 0.434199
Al Al12b 0.228206 0.918831 0.552597 0.013702 Uiso 0.434199
Al Al12b 0.276810 0.066898 0.552597 0.013702 Uiso 0.434199
Al Al12b 0.276810 0.284065 0.552597 0.013702 Uiso 0.434199
Al Al12b 0.276810 0.417860 0.552597 0.013702 Uiso 0.434199
Al Al12b 0.276810 0.634766 0.552597 0.013702 Uiso 0.434199
Al Al12b 0.276810 0.851933 0.552597 0.013702 Uiso 0.434199
Al Al12b 0.276810 0.985728 0.552597 0.013702 Uiso 0.434199
Al Al12b 0.355453 0.041345 0.552597 0.013702 Uiso 0.434199
Al Al12b 0.355700 0.175481 0.552597 0.013702 Uiso 0.434199
Al Al12b 0.355453 0.309617 0.552597 0.013702 Uiso 0.434199
Al Al12b 0.355453 0.392307 0.552597 0.013702 Uiso 0.434199
Al Al12b 0.355453 0.526524 0.552597 0.013702 Uiso 0.434199
Al Al12b 0.355453 0.609214 0.552597 0.013702 Uiso 0.434199
Al Al12b 0.355700 0.743350 0.552597 0.013702 Uiso 0.434199
Al Al12b 0.355453 0.877486 0.552597 0.013702 Uiso 0.434199
Al Al12b 0.355453 0.960176 0.552597 0.013702 Uiso 0.434199
Al Al12b 0.483100 0.000130 0.552597 0.013702 Uiso 0.434199
Al Al12b 0.483100 0.350832 0.552597 0.013702 Uiso 0.434199
Al Al12b 0.483100 0.567999 0.552597 0.013702 Uiso 0.434199
Al Al12b 0.483100 0.918701 0.552597 0.013702 Uiso 0.434199
Al Al12b 0.561991 0.459415 0.552597 0.013702 Uiso 0.434199
Al Al12b 0.610595 0.392518 0.552597 0.013702 Uiso 0.434199
Al Al12b 0.610595 0.526313 0.552597 0.013702 Uiso 0.434199
Al Al12b 0.610595 0.960387 0.552597 0.013702 Uiso 0.434199
Al Al12b 0.689237 0.067108 0.552597 0.013702 Uiso 0.434199
Al Al12b 0.689237 0.283854 0.552597 0.013702 Uiso 0.434199
Al Al12b 0.689237 0.418070 0.552597 0.013702 Uiso 0.434199
Al Al12b 0.689237 0.500760 0.552597 0.013702 Uiso 0.434199
Al Al12b 0.689237 0.634977 0.552597 0.013702 Uiso 0.434199
Al Al12b 0.689237 0.851722 0.552597 0.013702 Uiso 0.434199
Al Al12b 0.689237 0.985939 0.552597 0.013702 Uiso 0.434199
Al Al12b 0.768281 0.175481 0.552597 0.013702 Uiso 0.434199
Al Al12b 0.768281 0.743350 0.552597 0.013702 Uiso 0.434199
Al Al12b 0.816885 0.108584 0.552597 0.013702 Uiso 0.434199
Al Al12b 0.816885 0.242379 0.552597 0.013702 Uiso 0.434199
Al Al12b 0.816885 0.459546 0.552597 0.013702 Uiso 0.434199
Al Al12b 0.816885 0.676452 0.552597 0.013702 Uiso 0.434199
Al Al12b 0.816885 0.810247 0.552597 0.013702 Uiso 0.434199
Al Al12b 0.895776 0.000000 0.552597 0.013702 Uiso 0.434199
Al Al12b 0.895528 0.134136 0.552597 0.013702 Uiso 0.434199
Al Al12b 0.895528 0.216826 0.552597 0.013702 Uiso 0.434199
Al Al12b 0.895776 0.350962 0.552597 0.013702 Uiso 0.434199
Al Al12b 0.895528 0.702005 0.552597 0.013702 Uiso 0.434199
Al Al12b 0.895528 0.784695 0.552597 0.013702 Uiso 0.434199
Al Al12b 0.895776 0.918831 0.552597 0.013702 Uiso 0.434199
Al Al12b 0.944380 0.417860 0.552597 0.013702 Uiso 0.434199
Al Al12b 0.021916 0.283934 0.947403 0.013702 Uiso 0.434199
Al Al12b 0.021668 0.418070 0.947403 0.013702 Uiso 0.434199
Al Al12b 0.021668 0.500760 0.947403 0.013702 Uiso 0.434199
Al Al12b 0.021916 0.634896 0.947403 0.013702 Uiso 0.434199
Al Al12b 0.070520 0.217037 0.947403 0.013702 Uiso 0.434199
Al Al12b 0.070520 0.701794 0.947403 0.013702 Uiso 0.434199
Al Al12b 0.149162 0.108373 0.947403 0.013702 Uiso 0.434199
Al Al12b 0.149162 0.242589 0.947403 0.013702 Uiso 0.434199
Al Al12b 0.149315 0.459546 0.947403 0.013702 Uiso 0.434199
Al Al12b 0.149162 0.676241 0.947403 0.013702 Uiso 0.434199
Al Al12b 0.149162 0.810458 0.947403 0.013702 Uiso 0.434199
Al Al12b 0.228206 0.000000 0.947403 0.013702 Uiso 0.434199
Al Al12b 0.228206 0.350962 0.947403 0.013702 Uiso 0.434199
Al Al12b 0.228206 0.918831 0.947403 0.013702 Uiso 0.434199
Al Al12b 0.276810 0.066898 0.947403 0.013702 Uiso 0.434199
Al Al12b 0.276810 0.284065 0.947403 0.013702 Uiso 0.434199
Al Al12b 0.276810 0.417860 0.947403 0.013702 Uiso 0.434199
Al Al12b 0.276810 0.634766 0.947403 0.013702 Uiso 0.434199
Al Al12b 0.276810 0.851933 0.947403 0.013702 Uiso 0.434199
Al Al12b 0.276810 0.985728 0.947403 0.013702 Uiso 0.434199
Al Al12b 0.355453 0.041345 0.947403 0.013702 Uiso 0.434199
Al Al12b 0.355700 0.175481 0.947403 0.013702 Uiso 0.434199
Al Al12b 0.355453 0.309617 0.947403 0.013702 Uiso 0.434199
Al Al12b 0.355453 0.392307 0.947403 0.013702 Uiso 0.434199
Al Al12b 0.355453 0.526524 0.947403 0.013702 Uiso 0.434199
Al Al12b 0.355453 0.609214 0.947403 0.013702 Uiso 0.434199
Al Al12b 0.355700 0.743350 0.947403 0.013702 Uiso 0.434199
Al Al12b 0.355453 0.877486 0.947403 0.013702 Uiso 0.434199
Al Al12b 0.355453 0.960176 0.947403 0.013702 Uiso 0.434199
Al Al12b 0.483100 0.000130 0.947403 0.013702 Uiso 0.434199
Al Al12b 0.483100 0.350832 0.947403 0.013702 Uiso 0.434199
Al Al12b 0.483100 0.567999 0.947403 0.013702 Uiso 0.434199
Al Al12b 0.483100 0.918701 0.947403 0.013702 Uiso 0.434199
Al Al12b 0.561991 0.459415 0.947403 0.013702 Uiso 0.434199
Al Al12b 0.610595 0.392518 0.947403 0.013702 Uiso 0.434199
Al Al12b 0.610595 0.526313 0.947403 0.013702 Uiso 0.434199
Al Al12b 0.610595 0.960387 0.947403 0.013702 Uiso 0.434199
Al Al12b 0.689237 0.067108 0.947403 0.013702 Uiso 0.434199
Al Al12b 0.689237 0.283854 0.947403 0.013702 Uiso 0.434199
Al Al12b 0.689237 0.418070 0.947403 0.013702 Uiso 0.434199
Al Al12b 0.689237 0.500760 0.947403 0.013702 Uiso 0.434199
Al Al12b 0.689237 0.634977 0.947403 0.013702 Uiso 0.434199
Al Al12b 0.689237 0.851722 0.947403 0.013702 Uiso 0.434199
Al Al12b 0.689237 0.985939 0.947403 0.013702 Uiso 0.434199
Al Al12b 0.768281 0.175481 0.947403 0.013702 Uiso 0.434199
Al Al12b 0.768281 0.743350 0.947403 0.013702 Uiso 0.434199
Al Al12b 0.816885 0.108584 0.947403 0.013702 Uiso 0.434199
Al Al12b 0.816885 0.242379 0.947403 0.013702 Uiso 0.434199
Al Al12b 0.816885 0.459546 0.947403 0.013702 Uiso 0.434199
Al Al12b 0.816885 0.676452 0.947403 0.013702 Uiso 0.434199
Al Al12b 0.816885 0.810247 0.947403 0.013702 Uiso 0.434199
Al Al12b 0.895776 0.000000 0.947403 0.013702 Uiso 0.434199
Al Al12b 0.895528 0.134136 0.947403 0.013702 Uiso 0.434199
Al Al12b 0.895528 0.216826 0.947403 0.013702 Uiso 0.434199
Al Al12b 0.895776 0.350962 0.947403 0.013702 Uiso 0.434199
Al Al12b 0.895528 0.702005 0.947403 0.013702 Uiso 0.434199
Al Al12b 0.895528 0.784695 0.947403 0.013702 Uiso 0.434199
Al Al12b 0.895776 0.918831 0.947403 0.013702 Uiso 0.434199
Al Al12b 0.944380 0.417860 0.947403 0.013702 Uiso 0.434199
Al Al12b 0.056975 0.175351 1.052597 0.013702 Uiso 0.434199
Al Al12b 0.057128 0.392307 1.052597 0.013702 Uiso 0.434199
Al Al12b 0.057128 0.526524 1.052597 0.013702 Uiso 0.434199
Al Al12b 0.056975 0.743480 1.052597 0.013702 Uiso 0.434199
Al Al12b 0.135771 0.417860 1.052597 0.013702 Uiso 0.434199
Al Al12b 0.184375 0.000000 1.052597 0.013702 Uiso 0.434199
Al Al12b 0.184623 0.134136 1.052597 0.013702 Uiso 0.434199
Al Al12b 0.184623 0.216826 1.052597 0.013702 Uiso 0.434199
Al Al12b 0.184375 0.350962 1.052597 0.013702 Uiso 0.434199
Al Al12b 0.184623 0.702005 1.052597 0.013702 Uiso 0.434199
Al Al12b 0.184623 0.784695 1.052597 0.013702 Uiso 0.434199
Al Al12b 0.184375 0.918831 1.052597 0.013702 Uiso 0.434199
Al Al12b 0.263265 0.108584 1.052597 0.013702 Uiso 0.434199
Al Al12b 0.263265 0.242379 1.052597 0.013702 Uiso 0.434199
Al Al12b 0.263265 0.459546 1.052597 0.013702 Uiso 0.434199
Al Al12b 0.263265 0.676452 1.052597 0.013702 Uiso 0.434199
Al Al12b 0.263265 0.810247 1.052597 0.013702 Uiso 0.434199
Al Al12b 0.311869 0.175481 1.052597 0.013702 Uiso 0.434199
Al Al12b 0.311869 0.743350 1.052597 0.013702 Uiso 0.434199
Al Al12b 0.390913 0.067108 1.052597 0.013702 Uiso 0.434199
Al Al12b 0.390913 0.283854 1.052597 0.013702 Uiso 0.434199
Al Al12b 0.390913 0.418070 1.052597 0.013702 Uiso 0.434199
Al Al12b 0.390913 0.500760 1.052597 0.013702 Uiso 0.434199
Al Al12b 0.390913 0.634977 1.052597 0.013702 Uiso 0.434199
Al Al12b 0.390913 0.851722 1.052597 0.013702 Uiso 0.434199
Al Al12b 0.390913 0.985939 1.052597 0.013702 Uiso 0.434199
Al Al12b 0.469556 0.392518 1.052597 0.013702 Uiso 0.434199
Al Al12b 0.469556 0.526313 1.052597 0.013702 Uiso 0.434199
Al Al12b 0.469556 0.960387 1.052597 0.013702 Uiso 0.434199
Al Al12b 0.518160 0.459415 1.052597 0.013702 Uiso 0.434199
Al Al12b 0.597050 0.000130 1.052597 0.013702 Uiso 0.434199
Al Al12b 0.597050 0.350832 1.052597 0.013702 Uiso 0.434199
Al Al12b 0.597050 0.567999 1.052597 0.013702 Uiso 0.434199
Al Al12b 0.597050 0.918701 1.052597 0.013702 Uiso 0.434199
Al Al12b 0.724698 0.041345 1.052597 0.013702 Uiso 0.434199
Al Al12b 0.724450 0.175481 1.052597 0.013702 Uiso 0.434199
Al Al12b 0.724698 0.309617 1.052597 0.013702 Uiso 0.434199
Al Al12b 0.724698 0.392307 1.052597 0.013702 Uiso 0.434199
Al Al12b 0.724698 0.526524 1.052597 0.013702 Uiso 0.434199
Al Al12b 0.724698 0.609214 1.052597 0.013702 Uiso 0.434199
Al Al12b 0.724450 0.743350 1.052597 0.013702 Uiso 0.434199
Al Al12b 0.724698 0.877486 1.052597 0.013702 Uiso 0.434199
Al Al12b 0.724698 0.960176 1.052597 0.013702 Uiso 0.434199
Al Al12b 0.803340 0.066898 1.052597 0.013702 Uiso 0.434199
Al Al12b 0.803340 0.284065 1.052597 0.013702 Uiso 0.434199
Al Al12b 0.803340 0.417860 1.052597 0.013702 Uiso 0.434199
Al Al12b 0.803340 0.634766 1.052597 0.013702 Uiso 0.434199
Al Al12b 0.803340 0.851933 1.052597 0.013702 Uiso 0.434199
Al Al12b 0.803340 0.985728 1.052597 0.013702 Uiso 0.434199
Al Al12b 0.851944 0.000000 1.052597 0.013702 Uiso 0.434199
Al Al12b 0.851944 0.350962 1.052597 0.013702 Uiso 0.434199
Al Al12b 0.851944 0.918831 1.052597 0.013702 Uiso 0.434199
Al Al12b 0.930988 0.108373 1.052597 0.013702 Uiso 0.434199
Al Al12b 0.930988 0.242589 1.052597 0.013702 Uiso 0.434199
Al Al12b 0.930835 0.459546 1.052597 0.013702 Uiso 0.434199
Al Al12b 0.930988 0.676241 1.052597 0.013702 Uiso 0.434199
Al Al12b 0.930988 0.810458 1.052597 0.013702 Uiso 0.434199
Al Al12b 0.056975 0.175351 0.447403 0.013702 Uiso 0.434199
Al Al12b 0.057128 0.392307 0.447403 0.013702 Uiso 0.434199
Al Al12b 0.057128 0.526524 0.447403 0.013702 Uiso 0.434199
Al Al12b 0.056975 0.743480 0.447403 0.013702 Uiso 0.434199
Al Al12b 0.135771 0.417860 0.447403 0.013702 Uiso 0.434199
Al Al12b 0.184375 0.000000 0.447403 0.013702 Uiso 0.434199
Al Al12b 0.184623 0.134136 0.447403 0.013702 Uiso 0.434199
Al Al12b 0.184623 0.216826 0.447403 0.013702 Uiso 0.434199
Al Al12b 0.184375 0.350962 0.447403 0.013702 Uiso 0.434199
Al Al12b 0.184623 0.702005 0.447403 0.013702 Uiso 0.434199
Al Al12b 0.184623 0.784695 0.447403 0.013702 Uiso 0.434199
Al Al12b 0.184375 0.918831 0.447403 0.013702 Uiso 0.434199
Al Al12b 0.263265 0.108584 0.447403 0.013702 Uiso 0.434199
Al Al12b 0.263265 0.242379 0.447403 0.013702 Uiso 0.434199
Al Al12b 0.263265 0.459546 0.447403 0.013702 Uiso 0.434199
Al Al12b 0.263265 0.676452 0.447403 0.013702 Uiso 0.434199
Al Al12b 0.263265 0.810247 0.447403 0.013702 Uiso 0.434199
Al Al12b 0.311869 0.175481 0.447403 0.013702 Uiso 0.434199
Al Al12b 0.311869 0.743350 0.447403 0.013702 Uiso 0.434199
Al Al12b 0.390913 0.067108 0.447403 0.013702 Uiso 0.434199
Al Al12b 0.390913 0.283854 0.447403 0.013702 Uiso 0.434199
Al Al12b 0.390913 0.418070 0.447403 0.013702 Uiso 0.434199
Al Al12b 0.390913 0.500760 0.447403 0.013702 Uiso 0.434199
Al Al12b 0.390913 0.634977 0.447403 0.013702 Uiso 0.434199
Al Al12b 0.390913 0.851722 0.447403 0.013702 Uiso 0.434199
Al Al12b 0.390913 0.985939 0.447403 0.013702 Uiso 0.434199
Al Al12b 0.469556 0.392518 0.447403 0.013702 Uiso 0.434199
Al Al12b 0.469556 0.526313 0.447403 0.013702 Uiso 0.434199
Al Al12b 0.469556 0.960387 0.447403 0.013702 Uiso 0.434199
Al Al12b 0.518160 0.459415 0.447403 0.013702 Uiso 0.434199
Al Al12b 0.597050 0.000130 0.447403 0.013702 Uiso 0.434199
Al Al12b 0.597050 0.350832 0.447403 0.013702 Uiso 0.434199
Al Al12b 0.597050 0.567999 0.447403 0.013702 Uiso 0.434199
Al Al12b 0.597050 0.918701 0.447403 0.013702 Uiso 0.434199
Al Al12b 0.724698 0.041345 0.447403 0.013702 Uiso 0.434199
Al Al12b 0.724450 0.175481 0.447403 0.013702 Uiso 0.434199
Al Al12b 0.724698 0.309617 0.447403 0.013702 Uiso 0.434199
Al Al12b 0.724698 0.392307 0.447403 0.013702 Uiso 0.434199
Al Al12b 0.724698 0.526524 0.447403 0.013702 Uiso 0.434199
Al Al12b 0.724698 0.609214 0.447403 0.013702 Uiso 0.434199
Al Al12b 0.724450 0.743350 0.447403 0.013702 Uiso 0.434199
Al Al12b 0.724698 0.877486 0.447403 0.013702 Uiso 0.434199
Al Al12b 0.724698 0.960176 0.447403 0.013702 Uiso 0.434199
Al Al12b 0.803340 0.066898 0.447403 0.013702 Uiso 0.434199
Al Al12b 0.803340 0.284065 0.447403 0.013702 Uiso 0.434199
Al Al12b 0.803340 0.417860 0.447403 0.013702 Uiso 0.434199
Al Al12b 0.803340 0.634766 0.447403 0.013702 Uiso 0.434199
Al Al12b 0.803340 0.851933 0.447403 0.013702 Uiso 0.434199
Al Al12b 0.803340 0.985728 0.447403 0.013702 Uiso 0.434199
Al Al12b 0.851944 0.000000 0.447403 0.013702 Uiso 0.434199
Al Al12b 0.851944 0.350962 0.447403 0.013702 Uiso 0.434199
Al Al12b 0.851944 0.918831 0.447403 0.013702 Uiso 0.434199
Al Al12b 0.930988 0.108373 0.447403 0.013702 Uiso 0.434199
Al Al12b 0.930988 0.242589 0.447403 0.013702 Uiso 0.434199
Al Al12b 0.930835 0.459546 0.447403 0.013702 Uiso 0.434199
Al Al12b 0.930988 0.676241 0.447403 0.013702 Uiso 0.434199
Al Al12b 0.930988 0.810458 0.447403 0.013702 Uiso 0.434199
Ni Ni13 0.022203 0.068335 0.295561 0.013702 Uiso 0.260975
Ni Ni13 0.022203 0.148572 0.295561 0.013702 Uiso 0.260975
Ni Ni13 0.022203 0.770259 0.295561 0.013702 Uiso 0.260975
Ni Ni13 0.022203 0.850496 0.295561 0.013702 Uiso 0.260975
Ni Ni13 0.022203 0.987166 0.295561 0.013702 Uiso 0.260975
Ni Ni13 0.071851 0.000000 0.295561 0.013702 Uiso 0.260975
Ni Ni13 0.069365 0.133248 0.295561 0.013702 Uiso 0.260975
Ni Ni13 0.071851 0.350962 0.295561 0.013702 Uiso 0.260975
Ni Ni13 0.071851 0.567869 0.295561 0.013702 Uiso 0.260975
Ni Ni13 0.069365 0.785583 0.295561 0.013702 Uiso 0.260975
Ni Ni13 0.071851 0.918831 0.295561 0.013702 Uiso 0.260975
Ni Ni13 0.100999 0.391081 0.295561 0.013702 Uiso 0.260975
Ni Ni13 0.100999 0.527750 0.295561 0.013702 Uiso 0.260975
Ni Ni13 0.148161 0.024795 0.295561 0.013702 Uiso 0.260975
Ni Ni13 0.148161 0.326168 0.295561 0.013702 Uiso 0.260975
Ni Ni13 0.148161 0.375757 0.295561 0.013702 Uiso 0.260975
Ni Ni13 0.148161 0.592663 0.295561 0.013702 Uiso 0.260975
Ni Ni13 0.148161 0.894036 0.295561 0.013702 Uiso 0.260975
Ni Ni13 0.148161 0.943625 0.295561 0.013702 Uiso 0.260975
Ni Ni13 0.199346 0.175481 0.295561 0.013702 Uiso 0.260975
Ni Ni13 0.199346 0.743350 0.295561 0.013702 Uiso 0.260975
Ni Ni13 0.228494 0.135363 0.295561 0.013702 Uiso 0.260975
Ni Ni13 0.228494 0.215600 0.295561 0.013702 Uiso 0.260975
Ni Ni13 0.228494 0.486325 0.295561 0.013702 Uiso 0.260975
Ni Ni13 0.228494 0.566562 0.295561 0.013702 Uiso 0.260975
Ni Ni13 0.228494 0.703231 0.295561 0.013702 Uiso 0.260975
Ni Ni13 0.228494 0.783468 0.295561 0.013702 Uiso 0.260975
Ni Ni13 0.275656 0.150687 0.295561 0.013702 Uiso 0.260975
Ni Ni13 0.275656 0.200276 0.295561 0.013702 Uiso 0.260975
Ni Ni13 0.275656 0.501649 0.295561 0.013702 Uiso 0.260975
Ni Ni13 0.275656 0.718555 0.295561 0.013702 Uiso 0.260975
Ni Ni13 0.275656 0.768144 0.295561 0.013702 Uiso 0.260975
Ni Ni13 0.405636 0.108453 0.295561 0.013702 Uiso 0.260975
Ni Ni13 0.405636 0.242509 0.295561 0.013702 Uiso 0.260975
Ni Ni13 0.405636 0.459415 0.295561 0.013702 Uiso 0.260975
Ni Ni13 0.405636 0.676322 0.295561 0.013702 Uiso 0.260975
Ni Ni13 0.405636 0.810378 0.295561 0.013702 Uiso 0.260975
Ni Ni13 0.434784 0.068335 0.295561 0.013702 Uiso 0.260975
Ni Ni13 0.434784 0.282627 0.295561 0.013702 Uiso 0.260975
Ni Ni13 0.434784 0.419297 0.295561 0.013702 Uiso 0.260975
Ni Ni13 0.434784 0.499534 0.295561 0.013702 Uiso 0.260975
Ni Ni13 0.434784 0.636203 0.295561 0.013702 Uiso 0.260975
Ni Ni13 0.434784 0.850496 0.295561 0.013702 Uiso 0.260975
Ni Ni13 0.434784 0.987166 0.295561 0.013702 Uiso 0.260975
Ni Ni13 0.481946 0.133248 0.295561 0.013702 Uiso 0.260975
Ni Ni13 0.481946 0.217714 0.295561 0.013702 Uiso 0.260975
Ni Ni13 0.481946 0.434621 0.295561 0.013702 Uiso 0.260975
Ni Ni13 0.481946 0.484210 0.295561 0.013702 Uiso 0.260975
Ni Ni13 0.481946 0.701116 0.295561 0.013702 Uiso 0.260975
Ni Ni13 0.481946 0.785583 0.295561 0.013702 Uiso 0.260975
Ni Ni13 0.562279 0.026909 0.295561 0.013702 Uiso 0.260975
Ni Ni13 0.562279 0.107146 0.295561 0.013702 Uiso 0.260975
Ni Ni13 0.562279 0.243816 0.295561 0.013702 Uiso 0.260975
Ni Ni13 0.562279 0.324053 0.295561 0.013702 Uiso 0.260975
Ni Ni13 0.562279 0.594778 0.295561 0.013702 Uiso 0.260975
Ni Ni13 0.562279 0.675015 0.295561 0.013702 Uiso 0.260975
Ni Ni13 0.562279 0.811685 0.295561 0.013702 Uiso 0.260975
Ni Ni13 0.562279 0.891921 0.295561 0.013702 Uiso 0.260975
Ni Ni13 0.609441 0.042233 0.295561 0.013702 Uiso 0.260975
Ni Ni13 0.611927 0.175481 0.295561 0.013702 Uiso 0.260975
Ni Ni13 0.609441 0.308729 0.295561 0.013702 Uiso 0.260975
Ni Ni13 0.609441 0.610102 0.295561 0.013702 Uiso 0.260975
Ni Ni13 0.611927 0.743350 0.295561 0.013702 Uiso 0.260975
Ni Ni13 0.609441 0.876598 0.295561 0.013702 Uiso 0.260975
Ni Ni13 0.688236 0.150687 0.295561 0.013702 Uiso 0.260975
Ni Ni13 0.688236 0.200276 0.295561 0.013702 Uiso 0.260975
Ni Ni13 0.688236 0.718555 0.295561 0.013702 Uiso 0.260975
Ni Ni13 0.688236 0.768144 0.295561 0.013702 Uiso 0.260975
Ni Ni13 0.739421 0.000000 0.295561 0.013702 Uiso 0.260975
Ni Ni13 0.739421 0.350962 0.295561 0.013702 Uiso 0.260975
Ni Ni13 0.739421 0.567869 0.295561 0.013702 Uiso 0.260975
Ni Ni13 0.739421 0.918831 0.295561 0.013702 Uiso 0.260975
Ni Ni13 0.768569 0.040118 0.295561 0.013702 Uiso 0.260975
Ni Ni13 0.768569 0.310844 0.295561 0.013702 Uiso 0.260975
Ni Ni13 0.768569 0.391081 0.295561 0.013702 Uiso 0.260975
Ni Ni13 0.768569 0.527750 0.295561 0.013702 Uiso 0.260975
Ni Ni13 0.768569 0.607987 0.295561 0.013702 Uiso 0.260975
Ni Ni13 0.768569 0.878712 0.295561 0.013702 Uiso 0.260975
Ni Ni13 0.768569 0.958949 0.295561 0.013702 Uiso 0.260975
Ni Ni13 0.815731 0.024795 0.295561 0.013702 Uiso 0.260975
Ni Ni13 0.815731 0.326168 0.295561 0.013702 Uiso 0.260975
Ni Ni13 0.815731 0.375757 0.295561 0.013702 Uiso 0.260975
Ni Ni13 0.815731 0.592663 0.295561 0.013702 Uiso 0.260975
Ni Ni13 0.815731 0.894036 0.295561 0.013702 Uiso 0.260975
Ni Ni13 0.815731 0.943625 0.295561 0.013702 Uiso 0.260975
Ni Ni13 0.896063 0.486325 0.295561 0.013702 Uiso 0.260975
Ni Ni13 0.896063 0.566562 0.295561 0.013702 Uiso 0.260975
Ni Ni13 0.945711 0.067028 0.295561 0.013702 Uiso 0.260975
Ni Ni13 0.945711 0.283934 0.295561 0.013702 Uiso 0.260975
Ni Ni13 0.943225 0.501649 0.295561 0.013702 Uiso 0.260975
Ni Ni13 0.945711 0.634896 0.295561 0.013702 Uiso 0.260975
Ni Ni13 0.945711 0.851803 0.295561 0.013702 Uiso 0.260975
Ni Ni13 0.945711 0.985859 0.295561 0.013702 Uiso 0.260975
Ni Ni13 0.974859 0.107146 0.295561 0.013702 Uiso 0.260975
Ni Ni13 0.974859 0.243816 0.295561 0.013702 Uiso 0.260975
Ni Ni13 0.974859 0.675015 0.295561 0.013702 Uiso 0.260975
Ni Ni13 0.974859 0.811685 0.295561 0.013702 Uiso 0.260975
Ni Ni13 0.022203 0.068335 0.204439 0.013702 Uiso 0.260975
Ni Ni13 0.022203 0.148572 0.204439 0.013702 Uiso 0.260975
Ni Ni13 0.022203 0.770259 0.204439 0.013702 Uiso 0.260975
Ni Ni13 0.022203 0.850496 0.204439 0.013702 Uiso 0.260975
Ni Ni13 0.022203 0.987166 0.204439 0.013702 Uiso 0.260975
Ni Ni13 0.071851 0.000000 0.204439 0.013702 Uiso 0.260975
Ni Ni13 0.069365 0.133248 0.204439 0.013702 Uiso 0.260975
Ni Ni13 0.071851 0.350962 0.204439 0.013702 Uiso 0.260975
Ni Ni13 0.071851 0.567869 0.204439 0.013702 Uiso 0.260975
Ni Ni13 0.069365 0.785583 0.204439 0.013702 Uiso 0.260975
Ni Ni13 0.071851 0.918831 0.204439 0.013702 Uiso 0.260975
Ni Ni13 0.100999 0.391081 0.204439 0.013702 Uiso 0.260975
Ni Ni13 0.100999 0.527750 0.204439 0.013702 Uiso 0.260975
Ni Ni13 0.148161 0.024795 0.204439 0.013702 Uiso 0.260975
Ni Ni13 0.148161 0.326168 0.204439 0.013702 Uiso 0.260975
Ni Ni13 0.148161 0.375757 0.204439 0.013702 Uiso 0.260975
Ni Ni13 0.148161 0.592663 0.204439 0.013702 Uiso 0.260975
Ni Ni13 0.148161 0.894036 0.204439 0.013702 Uiso 0.260975
Ni Ni13 0.148161 0.943625 0.204439 0.013702 Uiso 0.260975
Ni Ni13 0.199346 0.175481 0.204439 0.013702 Uiso 0.260975
Ni Ni13 0.199346 0.743350 0.204439 0.013702 Uiso 0.260975
Ni Ni13 0.228494 0.135363 0.204439 0.013702 Uiso 0.260975
Ni Ni13 0.228494 0.215600 0.204439 0.013702 Uiso 0.260975
Ni Ni13 0.228494 0.486325 0.204439 0.013702 Uiso 0.260975
Ni Ni13 0.228494 0.566562 0.204439 0.013702 Uiso 0.260975
Ni Ni13 0.228494 0.703231 0.204439 0.013702 Uiso 0.260975
Ni Ni13 0.228494 0.783468 0.204439 0.013702 Uiso 0.260975
Ni Ni13 0.275656 0.150687 0.204439 0.013702 Uiso 0.260975
Ni Ni13 0.275656 0.200276 0.204439 0.013702 Uiso 0.260975
Ni Ni13 0.275656 0.501649 0.204439 0.013702 Uiso 0.260975
Ni Ni13 0.275656 0.718555 0.204439 0.013702 Uiso 0.260975
Ni Ni13 0.275656 0.768144 0.204439 0.013702 Uiso 0.260975
Ni Ni13 0.405636 0.108453 0.204439 0.013702 Uiso 0.260975
Ni Ni13 0.405636 0.242509 0.204439 0.013702 Uiso 0.260975
Ni Ni13 0.405636 0.459415 0.204439 0.013702 Uiso 0.260975
Ni Ni13 0.405636 0.676322 0.204439 0.013702 Uiso 0.260975
Ni Ni13 0.405636 0.810378 0.204439 0.013702 Uiso 0.260975
Ni Ni13 0.434784 0.068335 0.204439 0.013702 Uiso 0.260975
Ni Ni13 0.434784 0.282627 0.204439 0.013702 Uiso 0.260975
Ni Ni13 0.434784 0.419297 0.204439 0.013702 Uiso 0.260975
Ni Ni13 0.434784 0.499534 0.204439 0.013702 Uiso 0.260975
Ni Ni13 0.434784 0.636203 0.204439 0.013702 Uiso 0.260975
Ni Ni13 0.434784 0.850496 0.204439 0.013702 Uiso 0.260975
Ni Ni13 0.434784 0.987166 0.204439 0.013702 Uiso 0.260975
Ni Ni13 0.481946 0.133248 0.204439 0.013702 Uiso 0.260975
Ni Ni13 0.481946 0.217714 0.204439 0.013702 Uiso 0.260975
Ni Ni13 0.481946 0.434621 0.204439 0.013702 Uiso 0.260975
Ni Ni13 0.481946 0.484210 0.204439 0.013702 Uiso 0.260975
Ni Ni13 0.481946 0.701116 0.204439 0.013702 Uiso 0.260975
Ni Ni13 0.481946 0.785583 0.204439 0.013702 Uiso 0.260975
Ni Ni13 0.562279 0.026909 0.204439 0.013702 Uiso 0.260975
Ni Ni13 0.562279 0.107146 0.204439 0.013702 Uiso 0.260975
Ni Ni13 0.562279 0.243816 0.204439 0.013702 Uiso 0.260975
Ni Ni13 0.562279 0.324053 0.204439 0.013702 Uiso 0.260975
Ni Ni13 0.562279 0.594778 0.204439 0.013702 Uiso 0.260975
Ni Ni13 0.562279 0.675015 0.204439 0.013702 Uiso 0.260975
Ni Ni13 0.562279 0.811685 0.204439 0.013702 Uiso 0.260975
Ni Ni13 0.562279 0.891921 0.204439 0.013702 Uiso 0.260975
Ni Ni13 0.609441 0.042233 0.204439 0.013702 Uiso 0.260975
Ni Ni13 0.611927 0.175481 0.204439 0.013702 Uiso 0.260975
Ni Ni13 0.609441 0.308729 0.204439 0.013702 Uiso 0.260975
Ni Ni13 0.609441 0.610102 0.204439 0.013702 Uiso 0.260975
Ni Ni13 0.611927 0.743350 0.204439 0.013702 Uiso 0.260975
Ni Ni13 0.609441 0.876598 0.204439 0.013702 Uiso 0.260975
Ni Ni13 0.688236 0.150687 0.204439 0.013702 Uiso 0.260975
Ni Ni13 0.688236 0.200276 0.204439 0.013702 Uiso 0.260975
Ni Ni13 0.688236 0.718555 0.204439 0.013702 Uiso 0.260975
Ni Ni13 0.688236 0.768144 0.204439 0.013702 Uiso 0.260975
Ni Ni13 0.739421 0.000000 0.204439 0.013702 Uiso 0.260975
Ni Ni13 0.739421 0.350962 0.204439 0.013702 Uiso 0.260975
Ni Ni13 0.739421 0.567869 0.204439 0.013702 Uiso 0.260975
Ni Ni13 0.739421 0.918831 0.204439 0.013702 Uiso 0.260975
Ni Ni13 0.768569 0.040118 0.204439 0.013702 Uiso 0.260975
Ni Ni13 0.768569 0.310844 0.204439 0.013702 Uiso 0.260975
Ni Ni13 0.768569 0.391081 0.204439 0.013702 Uiso 0.260975
Ni Ni13 0.768569 0.527750 0.204439 0.013702 Uiso 0.260975
Ni Ni13 0.768569 0.607987 0.204439 0.013702 Uiso 0.260975
Ni Ni13 0.768569 0.878712 0.204439 0.013702 Uiso 0.260975
Ni Ni13 0.768569 0.958949 0.204439 0.013702 Uiso 0.260975
Ni Ni13 0.815731 0.024795 0.204439 0.013702 Uiso 0.260975
Ni Ni13 0.815731 0.326168 0.204439 0.013702 Uiso 0.260975
Ni Ni13 0.815731 0.375757 0.204439 0.013702 Uiso 0.260975
Ni Ni13 0.815731 0.592663 0.204439 0.013702 Uiso 0.260975
Ni Ni13 0.815731 0.894036 0.204439 0.013702 Uiso 0.260975
Ni Ni13 0.815731 0.943625 0.204439 0.013702 Uiso 0.260975
Ni Ni13 0.896063 0.486325 0.204439 0.013702 Uiso 0.260975
Ni Ni13 0.896063 0.566562 0.204439 0.013702 Uiso 0.260975
Ni Ni13 0.945711 0.067028 0.204439 0.013702 Uiso 0.260975
Ni Ni13 0.945711 0.283934 0.204439 0.013702 Uiso 0.260975
Ni Ni13 0.943225 0.501649 0.204439 0.013702 Uiso 0.260975
Ni Ni13 0.945711 0.634896 0.204439 0.013702 Uiso 0.260975
Ni Ni13 0.945711 0.851803 0.204439 0.013702 Uiso 0.260975
Ni Ni13 0.945711 0.985859 0.204439 0.013702 Uiso 0.260975
Ni Ni13 0.974859 0.107146 0.204439 0.013702 Uiso 0.260975
Ni Ni13 0.974859 0.243816 0.204439 0.013702 Uiso 0.260975
Ni Ni13 0.974859 0.675015 0.204439 0.013702 Uiso 0.260975
Ni Ni13 0.974859 0.811685 0.204439 0.013702 Uiso 0.260975
Ni Ni13 0.006944 0.459415 0.795561 0.013702 Uiso 0.260975
Ni Ni13 0.058129 0.042233 0.795561 0.013702 Uiso 0.260975
Ni Ni13 0.058129 0.259140 0.795561 0.013702 Uiso 0.260975
Ni Ni13 0.058129 0.308729 0.795561 0.013702 Uiso 0.260975
Ni Ni13 0.058129 0.610102 0.795561 0.013702 Uiso 0.260975
Ni Ni13 0.058129 0.659691 0.795561 0.013702 Uiso 0.260975
Ni Ni13 0.058129 0.876598 0.795561 0.013702 Uiso 0.260975
Ni Ni13 0.058129 0.961064 0.795561 0.013702 Uiso 0.260975
Ni Ni13 0.105291 0.107146 0.795561 0.013702 Uiso 0.260975
Ni Ni13 0.105291 0.243816 0.795561 0.013702 Uiso 0.260975
Ni Ni13 0.105291 0.675015 0.795561 0.013702 Uiso 0.260975
Ni Ni13 0.105291 0.811685 0.795561 0.013702 Uiso 0.260975
Ni Ni13 0.134439 0.067028 0.795561 0.013702 Uiso 0.260975
Ni Ni13 0.134439 0.283934 0.795561 0.013702 Uiso 0.260975
Ni Ni13 0.136925 0.501649 0.795561 0.013702 Uiso 0.260975
Ni Ni13 0.134439 0.634896 0.795561 0.013702 Uiso 0.260975
Ni Ni13 0.134439 0.851803 0.795561 0.013702 Uiso 0.260975
Ni Ni13 0.134439 0.985859 0.795561 0.013702 Uiso 0.260975
Ni Ni13 0.184087 0.486325 0.795561 0.013702 Uiso 0.260975
Ni Ni13 0.184087 0.566562 0.795561 0.013702 Uiso 0.260975
Ni Ni13 0.264419 0.024795 0.795561 0.013702 Uiso 0.260975
Ni Ni13 0.264419 0.326168 0.795561 0.013702 Uiso 0.260975
Ni Ni13 0.264419 0.375757 0.795561 0.013702 Uiso 0.260975
Ni Ni13 0.264419 0.592663 0.795561 0.013702 Uiso 0.260975
Ni Ni13 0.264419 0.894036 0.795561 0.013702 Uiso 0.260975
Ni Ni13 0.264419 0.943625 0.795561 0.013702 Uiso 0.260975
Ni Ni13 0.311581 0.040118 0.795561 0.013702 Uiso 0.260975
Ni Ni13 0.311581 0.310844 0.795561 0.013702 Uiso 0.260975
Ni Ni13 0.311581 0.391081 0.795561 0.013702 Uiso 0.260975
Ni Ni13 0.311581 0.527750 0.795561 0.013702 Uiso 0.260975
Ni Ni13 0.311581 0.607987 0.795561 0.013702 Uiso 0.260975
Ni Ni13 0.311581 0.878712 0.795561 0.013702 Uiso 0.260975
Ni Ni13 0.311581 0.958949 0.795561 0.013702 Uiso 0.260975
Ni Ni13 0.340729 0.000000 0.795561 0.013702 Uiso 0.260975
Ni Ni13 0.340729 0.350962 0.795561 0.013702 Uiso 0.260975
Ni Ni13 0.340729 0.567869 0.795561 0.013702 Uiso 0.260975
Ni Ni13 0.340729 0.918831 0.795561 0.013702 Uiso 0.260975
Ni Ni13 0.391914 0.150687 0.795561 0.013702 Uiso 0.260975
Ni Ni13 0.391914 0.200276 0.795561 0.013702 Uiso 0.260975
Ni Ni13 0.391914 0.718555 0.795561 0.013702 Uiso 0.260975
Ni Ni13 0.391914 0.768144 0.795561 0.013702 Uiso 0.260975
Ni Ni13 0.470710 0.042233 0.795561 0.013702 Uiso 0.260975
Ni Ni13 0.468224 0.175481 0.795561 0.013702 Uiso 0.260975
Ni Ni13 0.470710 0.308729 0.795561 0.013702 Uiso 0.260975
Ni Ni13 0.470710 0.610102 0.795561 0.013702 Uiso 0.260975
Ni Ni13 0.468224 0.743350 0.795561 0.013702 Uiso 0.260975
Ni Ni13 0.470710 0.876598 0.795561 0.013702 Uiso 0.260975
Ni Ni13 0.517872 0.026909 0.795561 0.013702 Uiso 0.260975
Ni Ni13 0.517872 0.107146 0.795561 0.013702 Uiso 0.260975
Ni Ni13 0.517872 0.243816 0.795561 0.013702 Uiso 0.260975
Ni Ni13 0.517872 0.324053 0.795561 0.013702 Uiso 0.260975
Ni Ni13 0.517872 0.594778 0.795561 0.013702 Uiso 0.260975
Ni Ni13 0.517872 0.675015 0.795561 0.013702 Uiso 0.260975
Ni Ni13 0.517872 0.811685 0.795561 0.013702 Uiso 0.260975
Ni Ni13 0.517872 0.891921 0.795561 0.013702 Uiso 0.260975
Ni Ni13 0.598204 0.133248 0.795561 0.013702 Uiso 0.260975
Ni Ni13 0.598204 0.217714 0.795561 0.013702 Uiso 0.260975
Ni Ni13 0.598204 0.434621 0.795561 0.013702 Uiso 0.260975
Ni Ni13 0.598204 0.484210 0.795561 0.013702 Uiso 0.260975
Ni Ni13 0.598204 0.701116 0.795561 0.013702 Uiso 0.260975
Ni Ni13 0.598204 0.785583 0.795561 0.013702 Uiso 0.260975
Ni Ni13 0.645366 0.068335 0.795561 0.013702 Uiso 0.260975
Ni Ni13 0.645366 0.282627 0.795561 0.013702 Uiso 0.260975
Ni Ni13 0.645366 0.419297 0.795561 0.013702 Uiso 0.260975
Ni Ni13 0.645366 0.499534 0.795561 0.013702 Uiso 0.260975
Ni Ni13 0.645366 0.636203 0.795561 0.013702 Uiso 0.260975
Ni Ni13 0.645366 0.850496 0.795561 0.013702 Uiso 0.260975
Ni Ni13 0.645366 0.987166 0.795561 0.013702 Uiso 0.260975
Ni Ni13 0.674514 0.108453 0.795561 0.013702 Uiso 0.260975
Ni Ni13 0.674514 0.242509 0.795561 0.013702 Uiso 0.260975
Ni Ni13 0.674514 0.459415 0.795561 0.013702 Uiso 0.260975
Ni Ni13 0.674514 0.676322 0.795561 0.013702 Uiso 0.260975
Ni Ni13 0.674514 0.810378 0.795561 0.013702 Uiso 0.260975
Ni Ni13 0.804495 0.150687 0.795561 0.013702 Uiso 0.260975
Ni Ni13 0.804495 0.200276 0.795561 0.013702 Uiso 0.260975
Ni Ni13 0.804495 0.501649 0.795561 0.013702 Uiso 0.260975
Ni Ni13 0.804495 0.718555 0.795561 0.013702 Uiso 0.260975
Ni Ni13 0.804495 0.768144 0.795561 0.013702 Uiso 0.260975
Ni Ni13 0.851657 0.135363 0.795561 0.013702 Uiso 0.260975
Ni Ni13 0.851657 0.215600 0.795561 0.013702 Uiso 0.260975
Ni Ni13 0.851657 0.486325 0.795561 0.013702 Uiso 0.260975
Ni Ni13 0.851657 0.566562 0.795561 0.013702 Uiso 0.260975
Ni Ni13 0.851657 0.703231 0.795561 0.013702 Uiso 0.260975
Ni Ni13 0.851657 0.783468 0.795561 0.013702 Uiso 0.260975
Ni Ni13 0.880804 0.175481 0.795561 0.013702 Uiso 0.260975
Ni Ni13 0.880804 0.743350 0.795561 0.013702 Uiso 0.260975
Ni Ni13 0.931989 0.024795 0.795561 0.013702 Uiso 0.260975
Ni Ni13 0.931989 0.326168 0.795561 0.013702 Uiso 0.260975
Ni Ni13 0.931989 0.375757 0.795561 0.013702 Uiso 0.260975
Ni Ni13 0.931989 0.592663 0.795561 0.013702 Uiso 0.260975
Ni Ni13 0.931989 0.894036 0.795561 0.013702 Uiso 0.260975
Ni Ni13 0.931989 0.943625 0.795561 0.013702 Uiso 0.260975
Ni Ni13 0.979151 0.391081 0.795561 0.013702 Uiso 0.260975
Ni Ni13 0.979151 0.527750 0.795561 0.013702 Uiso 0.260975
Ni Ni13 0.006944 0.459415 0.704439 0.013702 Uiso 0.260975
Ni Ni13 0.058129 0.042233 0.704439 0.013702 Uiso 0.260975
Ni Ni13 0.058129 0.259140 0.704439 0.013702 Uiso 0.260975
Ni Ni13 0.058129 0.308729 0.704439 0.013702 Uiso 0.260975
Ni Ni13 0.058129 0.610102 0.704439 0.013702 Uiso 0.260975
Ni Ni13 0.058129 0.659691 0.704439 0.013702 Uiso 0.260975
Ni Ni13 0.058129 0.876598 0.704439 0.013702 Uiso 0.260975
Ni Ni13 0.058129 0.961064 0.704439 0.013702 Uiso 0.260975
Ni Ni13 0.105291 0.107146 0.704439 0.013702 Uiso 0.260975
Ni Ni13 0.105291 0.243816 0.704439 0.013702 Uiso 0.260975
Ni Ni13 0.105291 0.675015 0.704439 0.013702 Uiso 0.260975
Ni Ni13 0.105291 0.811685 0.704439 0.013702 Uiso 0.260975
Ni Ni13 0.134439 0.067028 0.704439 0.013702 Uiso 0.260975
Ni Ni13 0.134439 0.283934 0.704439 0.013702 Uiso 0.260975
Ni Ni13 0.136925 0.501649 0.704439 0.013702 Uiso 0.260975
Ni Ni13 0.134439 0.634896 0.704439 0.013702 Uiso 0.260975
Ni Ni13 0.134439 0.851803 0.704439 0.013702 Uiso 0.260975
Ni Ni13 0.134439 0.985859 0.704439 0.013702 Uiso 0.260975
Ni Ni13 0.184087 0.486325 0.704439 0.013702 Uiso 0.260975
Ni Ni13 0.184087 0.566562 0.704439 0.013702 Uiso 0.260975
Ni Ni13 0.264419 0.024795 0.704439 0.013702 Uiso 0.260975
Ni Ni13 0.264419 0.326168 0.704439 0.013702 Uiso 0.260975
Ni Ni13 0.264419 0.375757 0.704439 0.013702 Uiso 0.260975
Ni Ni13 0.264419 0.592663 0.704439 0.013702 Uiso 0.260975
Ni Ni13 0.264419 0.894036 0.704439 0.013702 Uiso 0.260975
Ni Ni13 0.264419 0.943625 0.704439 0.013702 Uiso 0.260975
Ni Ni13 0.311581 0.040118 0.704439 0.013702 Uiso 0.260975
Ni Ni13 0.311581 0.310844 0.704439 0.013702 Uiso 0.260975
Ni Ni13 0.311581 0.391081 0.704439 0.013702 Uiso 0.260975
Ni Ni13 0.311581 0.527750 0.704439 0.013702 Uiso 0.260975
Ni Ni13 0.311581 0.607987 0.704439 0.013702 Uiso 0.260975
Ni Ni13 0.311581 0.878712 0.704439 0.013702 Uiso 0.260975
Ni Ni13 0.311581 0.958949 0.704439 0.013702 Uiso 0.260975
Ni Ni13 0.340729 0.000000 0.704439 0.013702 Uiso 0.260975
Ni Ni13 0.340729 0.350962 0.704439 0.013702 Uiso 0.260975
Ni Ni13 0.340729 0.567869 0.704439 0.013702 Uiso 0.260975
Ni Ni13 0.340729 0.918831 0.704439 0.013702 Uiso 0.260975
Ni Ni13 0.391914 0.150687 0.704439 0.013702 Uiso 0.260975
Ni Ni13 0.391914 0.200276 0.704439 0.013702 Uiso 0.260975
Ni Ni13 0.391914 0.718555 0.704439 0.013702 Uiso 0.260975
Ni Ni13 0.391914 0.768144 0.704439 0.013702 Uiso 0.260975
Ni Ni13 0.470710 0.042233 0.704439 0.013702 Uiso 0.260975
Ni Ni13 0.468224 0.175481 0.704439 0.013702 Uiso 0.260975
Ni Ni13 0.470710 0.308729 0.704439 0.013702 Uiso 0.260975
Ni Ni13 0.470710 0.610102 0.704439 0.013702 Uiso 0.260975
Ni Ni13 0.468224 0.743350 0.704439 0.013702 Uiso 0.260975
Ni Ni13 0.470710 0.876598 0.704439 0.013702 Uiso 0.260975
Ni Ni13 0.517872 0.026909 0.704439 0.013702 Uiso 0.260975
Ni Ni13 0.517872 0.107146 0.704439 0.013702 Uiso 0.260975
Ni Ni13 0.517872 0.243816 0.704439 0.013702 Uiso 0.260975
Ni Ni13 0.517872 0.324053 0.704439 0.013702 Uiso 0.260975
Ni Ni13 0.517872 0.594778 0.704439 0.013702 Uiso 0.260975
Ni Ni13 0.517872 0.675015 0.704439 0.013702 Uiso 0.260975
Ni Ni13 0.517872 0.811685 0.704439 0.013702 Uiso 0.260975
Ni Ni13 0.517872 0.891921 0.704439 0.013702 Uiso 0.260975
Ni Ni13 0.598204 0.133248 0.704439 0.013702 Uiso 0.260975
Ni Ni13 0.598204 0.217714 0.704439 0.013702 Uiso 0.260975
Ni Ni13 0.598204 0.434621 0.704439 0.013702 Uiso 0.260975
Ni Ni13 0.598204 0.484210 0.704439 0.013702 Uiso 0.260975
Ni Ni13 0.598204 0.701116 0.704439 0.013702 Uiso 0.260975
Ni Ni13 0.598204 0.785583 0.704439 0.013702 Uiso 0.260975
Ni Ni13 0.645366 0.068335 0.704439 0.013702 Uiso 0.260975
Ni Ni13 0.645366 0.282627 0.704439 0.013702 Uiso 0.260975
Ni Ni13 0.645366 0.419297 0.704439 0.013702 Uiso 0.260975
Ni Ni13 0.645366 0.499534 0.704439 0.013702 Uiso 0.260975
Ni Ni13 0.645366 0.636203 0.704439 0.013702 Uiso 0.260975
Ni Ni13 0.645366 0.850496 0.704439 0.013702 Uiso 0.260975
Ni Ni13 0.645366 0.987166 0.704439 0.013702 Uiso 0.260975
Ni Ni13 0.674514 0.108453 0.704439 0.013702 Uiso 0.260975
Ni Ni13 0.674514 0.242509 0.704439 0.013702 Uiso 0.260975
Ni Ni13 0.674514 0.459415 0.704439 0.013702 Uiso 0.260975
Ni Ni13 0.674514 0.676322 0.704439 0.013702 Uiso 0.260975
Ni Ni13 0.674514 0.810378 0.704439 0.013702 Uiso 0.260975
Ni Ni13 0.804495 0.150687 0.704439 0.013702 Uiso 0.260975
Ni Ni13 0.804495 0.200276 0.704439 0.013702 Uiso 0.260975
Ni Ni13 0.804495 0.501649 0.704439 0.013702 Uiso 0.260975
Ni Ni13 0.804495 0.718555 0.704439 0.013702 Uiso 0.260975
Ni Ni13 0.804495 0.768144 0.704439 0.013702 Uiso 0.260975
Ni Ni13 0.851657 0.135363 0.704439 0.013702 Uiso 0.260975
Ni Ni13 0.851657 0.215600 0.704439 0.013702 Uiso 0.260975
Ni Ni13 0.851657 0.486325 0.704439 0.013702 Uiso 0.260975
Ni Ni13 0.851657 0.566562 0.704439 0.013702 Uiso 0.260975
Ni Ni13 0.851657 0.703231 0.704439 0.013702 Uiso 0.260975
Ni Ni13 0.851657 0.783468 0.704439 0.013702 Uiso 0.260975
Ni Ni13 0.880804 0.175481 0.704439 0.013702 Uiso 0.260975
Ni Ni13 0.880804 0.743350 0.704439 0.013702 Uiso 0.260975
Ni Ni13 0.931989 0.024795 0.704439 0.013702 Uiso 0.260975
Ni Ni13 0.931989 0.326168 0.704439 0.013702 Uiso 0.260975
Ni Ni13 0.931989 0.375757 0.704439 0.013702 Uiso 0.260975
Ni Ni13 0.931989 0.592663 0.704439 0.013702 Uiso 0.260975
Ni Ni13 0.931989 0.894036 0.704439 0.013702 Uiso 0.260975
Ni Ni13 0.931989 0.943625 0.704439 0.013702 Uiso 0.260975
Ni Ni13 0.979151 0.391081 0.704439 0.013702 Uiso 0.260975
Ni Ni13 0.979151 0.527750 0.704439 0.013702 Uiso 0.260975
Al Al16b 0.040756 0.042042 0.250000 0.013702 Uiso 0.500000
Al Al16b 0.040756 0.174864 0.250000 0.013702 Uiso 0.500000
Al Al16b 0.040756 0.258949 0.250000 0.013702 Uiso 0.500000
Al Al16b 0.040756 0.308920 0.250000 0.013702 Uiso 0.500000
Al Al16b 0.040756 0.393004 0.250000 0.013702 Uiso 0.500000
Al Al16b 0.021112 0.449358 0.250000 0.013702 Uiso 0.500000
Al Al16b 0.021112 0.469473 0.250000 0.013702 Uiso 0.500000
Al Al16b 0.040756 0.525827 0.250000 0.013702 Uiso 0.500000
Al Al16b 0.040756 0.609911 0.250000 0.013702 Uiso 0.500000
Al Al16b 0.040756 0.659882 0.250000 0.013702 Uiso 0.500000
Al Al16b 0.040756 0.743966 0.250000 0.013702 Uiso 0.500000
Al Al16b 0.040756 0.876789 0.250000 0.013702 Uiso 0.500000
Al Al16b 0.040756 0.960873 0.250000 0.013702 Uiso 0.500000
Al Al16b 0.052579 0.025769 0.250000 0.013702 Uiso 0.500000
Al Al16b 0.069811 0.165424 0.250000 0.013702 Uiso 0.500000
Al Al16b 0.069811 0.185538 0.250000 0.013702 Uiso 0.500000
Al Al16b 0.052579 0.191137 0.250000 0.013702 Uiso 0.500000
Al Al16b 0.052579 0.242676 0.250000 0.013702 Uiso 0.500000
Al Al16b 0.052579 0.325193 0.250000 0.013702 Uiso 0.500000
Al Al16b 0.052579 0.376731 0.250000 0.013702 Uiso 0.500000
Al Al16b 0.070536 0.401447 0.250000 0.013702 Uiso 0.500000
Al Al16b 0.051406 0.407663 0.250000 0.013702 Uiso 0.500000
Al Al16b 0.051406 0.511168 0.250000 0.013702 Uiso 0.500000
Al Al16b 0.070536 0.517384 0.250000 0.013702 Uiso 0.500000
Al Al16b 0.052579 0.542100 0.250000 0.013702 Uiso 0.500000
Al Al16b 0.052579 0.593638 0.250000 0.013702 Uiso 0.500000
Al Al16b 0.052579 0.676155 0.250000 0.013702 Uiso 0.500000
Al Al16b 0.052579 0.727693 0.250000 0.013702 Uiso 0.500000
Al Al16b 0.069811 0.733292 0.250000 0.013702 Uiso 0.500000
Al Al16b 0.069811 0.753407 0.250000 0.013702 Uiso 0.500000
Al Al16b 0.052579 0.893062 0.250000 0.013702 Uiso 0.500000
Al Al16b 0.052579 0.944600 0.250000 0.013702 Uiso 0.500000
Al Al16b 0.119234 0.117513 0.250000 0.013702 Uiso 0.500000
Al Al16b 0.100104 0.123728 0.250000 0.013702 Uiso 0.500000
Al Al16b 0.100104 0.227234 0.250000 0.013702 Uiso 0.500000
Al Al16b 0.119234 0.233449 0.250000 0.013702 Uiso 0.500000
Al Al16b 0.119552 0.417373 0.250000 0.013702 Uiso 0.500000
Al Al16b 0.119552 0.501457 0.250000 0.013702 Uiso 0.500000
Al Al16b 0.119234 0.685381 0.250000 0.013702 Uiso 0.500000
Al Al16b 0.100104 0.691597 0.250000 0.013702 Uiso 0.500000
Al Al16b 0.100104 0.795102 0.250000 0.013702 Uiso 0.500000
Al Al16b 0.119234 0.801318 0.250000 0.013702 Uiso 0.500000
Al Al16b 0.148607 0.056971 0.250000 0.013702 Uiso 0.500000
Al Al16b 0.148607 0.077085 0.250000 0.013702 Uiso 0.500000
Al Al16b 0.168250 0.133439 0.250000 0.013702 Uiso 0.500000
Al Al16b 0.168250 0.217523 0.250000 0.013702 Uiso 0.500000
Al Al16b 0.148607 0.273877 0.250000 0.013702 Uiso 0.500000
Al Al16b 0.148607 0.293992 0.250000 0.013702 Uiso 0.500000
Al Al16b 0.148607 0.407933 0.250000 0.013702 Uiso 0.500000
Al Al16b 0.148607 0.428047 0.250000 0.013702 Uiso 0.500000
Al Al16b 0.131374 0.433646 0.250000 0.013702 Uiso 0.500000
Al Al16b 0.131374 0.485185 0.250000 0.013702 Uiso 0.500000
Al Al16b 0.148607 0.624839 0.250000 0.013702 Uiso 0.500000
Al Al16b 0.148607 0.644954 0.250000 0.013702 Uiso 0.500000
Al Al16b 0.168250 0.701308 0.250000 0.013702 Uiso 0.500000
Al Al16b 0.168250 0.785392 0.250000 0.013702 Uiso 0.500000
Al Al16b 0.148607 0.841746 0.250000 0.013702 Uiso 0.500000
Al Al16b 0.148607 0.861860 0.250000 0.013702 Uiso 0.500000
Al Al16b 0.148607 0.975801 0.250000 0.013702 Uiso 0.500000
Al Al16b 0.148607 0.995916 0.250000 0.013702 Uiso 0.500000
Al Al16b 0.198030 0.009059 0.250000 0.013702 Uiso 0.500000
Al Al16b 0.178900 0.015275 0.250000 0.013702 Uiso 0.500000
Al Al16b 0.178900 0.118780 0.250000 0.013702 Uiso 0.500000
Al Al16b 0.198030 0.124996 0.250000 0.013702 Uiso 0.500000
Al Al16b 0.180073 0.149712 0.250000 0.013702 Uiso 0.500000
Al Al16b 0.180073 0.201250 0.250000 0.013702 Uiso 0.500000
Al Al16b 0.198030 0.225966 0.250000 0.013702 Uiso 0.500000
Al Al16b 0.178900 0.232182 0.250000 0.013702 Uiso 0.500000
Al Al16b 0.178900 0.335687 0.250000 0.013702 Uiso 0.500000
Al Al16b 0.198030 0.341903 0.250000 0.013702 Uiso 0.500000
Al Al16b 0.198030 0.360022 0.250000 0.013702 Uiso 0.500000
Al Al16b 0.178900 0.366237 0.250000 0.013702 Uiso 0.500000
Al Al16b 0.178900 0.469743 0.250000 0.013702 Uiso 0.500000
Al Al16b 0.198030 0.475958 0.250000 0.013702 Uiso 0.500000
Al Al16b 0.198030 0.576928 0.250000 0.013702 Uiso 0.500000
Al Al16b 0.178900 0.583144 0.250000 0.013702 Uiso 0.500000
Al Al16b 0.178900 0.686649 0.250000 0.013702 Uiso 0.500000
Al Al16b 0.198030 0.692865 0.250000 0.013702 Uiso 0.500000
Al Al16b 0.180073 0.717581 0.250000 0.013702 Uiso 0.500000
Al Al16b 0.180073 0.769119 0.250000 0.013702 Uiso 0.500000
Al Al16b 0.198030 0.793835 0.250000 0.013702 Uiso 0.500000
Al Al16b 0.178900 0.800050 0.250000 0.013702 Uiso 0.500000
Al Al16b 0.178900 0.903556 0.250000 0.013702 Uiso 0.500000
Al Al16b 0.198030 0.909771 0.250000 0.013702 Uiso 0.500000
Al Al16b 0.198030 0.927890 0.250000 0.013702 Uiso 0.500000
Al Al16b 0.178900 0.934106 0.250000 0.013702 Uiso 0.500000
Al Al16b 0.247046 0.024986 0.250000 0.013702 Uiso 0.500000
Al Al16b 0.247046 0.109070 0.250000 0.013702 Uiso 0.500000
Al Al16b 0.247046 0.241892 0.250000 0.013702 Uiso 0.500000
Al Al16b 0.247046 0.325976 0.250000 0.013702 Uiso 0.500000
Al Al16b 0.247046 0.375948 0.250000 0.013702 Uiso 0.500000
Al Al16b 0.247046 0.460032 0.250000 0.013702 Uiso 0.500000
Al Al16b 0.247046 0.592854 0.250000 0.013702 Uiso 0.500000
Al Al16b 0.247046 0.676939 0.250000 0.013702 Uiso 0.500000
Al Al16b 0.247046 0.809761 0.250000 0.013702 Uiso 0.500000
Al Al16b 0.247046 0.893845 0.250000 0.013702 Uiso 0.500000
Al Al16b 0.247046 0.943816 0.250000 0.013702 Uiso 0.500000
Al Al16b 0.258869 0.041259 0.250000 0.013702 Uiso 0.500000
Al Al16b 0.258869 0.092797 0.250000 0.013702 Uiso 0.500000
Al Al16b 0.276101 0.098396 0.250000 0.013702 Uiso 0.500000
Al Al16b 0.276101 0.118511 0.250000 0.013702 Uiso 0.500000
Al Al16b 0.276101 0.232452 0.250000 0.013702 Uiso 0.500000
Al Al16b 0.276101 0.252566 0.250000 0.013702 Uiso 0.500000
Al Al16b 0.258869 0.258165 0.250000 0.013702 Uiso 0.500000
Al Al16b 0.258869 0.309703 0.250000 0.013702 Uiso 0.500000
Al Al16b 0.258869 0.392221 0.250000 0.013702 Uiso 0.500000
Al Al16b 0.258869 0.443759 0.250000 0.013702 Uiso 0.500000
Al Al16b 0.276101 0.449358 0.250000 0.013702 Uiso 0.500000
Al Al16b 0.276101 0.469473 0.250000 0.013702 Uiso 0.500000
Al Al16b 0.258869 0.609127 0.250000 0.013702 Uiso 0.500000
Al Al16b 0.258869 0.660666 0.250000 0.013702 Uiso 0.500000
Al Al16b 0.276101 0.666265 0.250000 0.013702 Uiso 0.500000
Al Al16b 0.276101 0.686379 0.250000 0.013702 Uiso 0.500000
Al Al16b 0.276101 0.800320 0.250000 0.013702 Uiso 0.500000
Al Al16b 0.276101 0.820435 0.250000 0.013702 Uiso 0.500000
Al Al16b 0.258869 0.826034 0.250000 0.013702 Uiso 0.500000
Al Al16b 0.258869 0.877572 0.250000 0.013702 Uiso 0.500000
Al Al16b 0.258869 0.960089 0.250000 0.013702 Uiso 0.500000
Al Al16b 0.325525 0.050485 0.250000 0.013702 Uiso 0.500000
Al Al16b 0.306395 0.056701 0.250000 0.013702 Uiso 0.500000
Al Al16b 0.306395 0.160206 0.250000 0.013702 Uiso 0.500000
Al Al16b 0.325525 0.166422 0.250000 0.013702 Uiso 0.500000
Al Al16b 0.325525 0.184541 0.250000 0.013702 Uiso 0.500000
Al Al16b 0.306395 0.190756 0.250000 0.013702 Uiso 0.500000
Al Al16b 0.306395 0.294261 0.250000 0.013702 Uiso 0.500000
Al Al16b 0.325525 0.300477 0.250000 0.013702 Uiso 0.500000
Al Al16b 0.325525 0.401447 0.250000 0.013702 Uiso 0.500000
Al Al16b 0.306395 0.407663 0.250000 0.013702 Uiso 0.500000
Al Al16b 0.306395 0.511168 0.250000 0.013702 Uiso 0.500000
Al Al16b 0.325525 0.517384 0.250000 0.013702 Uiso 0.500000
Al Al16b 0.325525 0.618354 0.250000 0.013702 Uiso 0.500000
Al Al16b 0.306395 0.624569 0.250000 0.013702 Uiso 0.500000
Al Al16b 0.306395 0.728075 0.250000 0.013702 Uiso 0.500000
Al Al16b 0.325525 0.734290 0.250000 0.013702 Uiso 0.500000
Al Al16b 0.325525 0.752409 0.250000 0.013702 Uiso 0.500000
Al Al16b 0.306395 0.758625 0.250000 0.013702 Uiso 0.500000
Al Al16b 0.306395 0.862130 0.250000 0.013702 Uiso 0.500000
Al Al16b 0.325525 0.868346 0.250000 0.013702 Uiso 0.500000
Al Al16b 0.325525 0.969316 0.250000 0.013702 Uiso 0.500000
Al Al16b 0.306395 0.975531 0.250000 0.013702 Uiso 0.500000
Al Al16b 0.354897 0.010057 0.250000 0.013702 Uiso 0.500000
Al Al16b 0.374540 0.066411 0.250000 0.013702 Uiso 0.500000
Al Al16b 0.374540 0.150495 0.250000 0.013702 Uiso 0.500000
Al Al16b 0.374540 0.200467 0.250000 0.013702 Uiso 0.500000
Al Al16b 0.374540 0.284551 0.250000 0.013702 Uiso 0.500000
Al Al16b 0.354897 0.340905 0.250000 0.013702 Uiso 0.500000
Al Al16b 0.354897 0.361019 0.250000 0.013702 Uiso 0.500000
Al Al16b 0.374540 0.417373 0.250000 0.013702 Uiso 0.500000
Al Al16b 0.374540 0.501457 0.250000 0.013702 Uiso 0.500000
Al Al16b 0.354897 0.557811 0.250000 0.013702 Uiso 0.500000
Al Al16b 0.354897 0.577926 0.250000 0.013702 Uiso 0.500000
Al Al16b 0.374540 0.634280 0.250000 0.013702 Uiso 0.500000
Al Al16b 0.374540 0.718364 0.250000 0.013702 Uiso 0.500000
Al Al16b 0.374540 0.768335 0.250000 0.013702 Uiso 0.500000
Al Al16b 0.374540 0.852420 0.250000 0.013702 Uiso 0.500000
Al Al16b 0.354897 0.908774 0.250000 0.013702 Uiso 0.500000
Al Al16b 0.354897 0.928888 0.250000 0.013702 Uiso 0.500000
Al Al16b 0.374540 0.985242 0.250000 0.013702 Uiso 0.500000
Al Al16b 0.385190 0.051753 0.250000 0.013702 Uiso 0.500000
Al Al16b 0.404320 0.057968 0.250000 0.013702 Uiso 0.500000
Al Al16b 0.386363 0.082684 0.250000 0.013702 Uiso 0.500000
Al Al16b 0.386363 0.134222 0.250000 0.013702 Uiso 0.500000
Al Al16b 0.386363 0.216740 0.250000 0.013702 Uiso 0.500000
Al Al16b 0.386363 0.268278 0.250000 0.013702 Uiso 0.500000
Al Al16b 0.404320 0.292994 0.250000 0.013702 Uiso 0.500000
Al Al16b 0.385190 0.299210 0.250000 0.013702 Uiso 0.500000
Al Al16b 0.385190 0.402715 0.250000 0.013702 Uiso 0.500000
Al Al16b 0.404320 0.408930 0.250000 0.013702 Uiso 0.500000
Al Al16b 0.386363 0.433646 0.250000 0.013702 Uiso 0.500000
Al Al16b 0.386363 0.485185 0.250000 0.013702 Uiso 0.500000
Al Al16b 0.404320 0.509900 0.250000 0.013702 Uiso 0.500000
Al Al16b 0.385190 0.516116 0.250000 0.013702 Uiso 0.500000
Al Al16b 0.385190 0.619621 0.250000 0.013702 Uiso 0.500000
Al Al16b 0.404320 0.625837 0.250000 0.013702 Uiso 0.500000
Al Al16b 0.386363 0.650553 0.250000 0.013702 Uiso 0.500000
Al Al16b 0.386363 0.702091 0.250000 0.013702 Uiso 0.500000
Al Al16b 0.386363 0.784608 0.250000 0.013702 Uiso 0.500000
Al Al16b 0.386363 0.836147 0.250000 0.013702 Uiso 0.500000
Al Al16b 0.404320 0.860862 0.250000 0.013702 Uiso 0.500000
Al Al16b 0.385190 0.867078 0.250000 0.013702 Uiso 0.500000
Al Al16b 0.385190 0.970583 0.250000 0.013702 Uiso 0.500000
Al Al16b 0.404320 0.976799 0.250000 0.013702 Uiso 0.500000
Al Al16b 0.453336 0.042042 0.250000 0.013702 Uiso 0.500000
Al Al16b 0.453336 0.308920 0.250000 0.013702 Uiso 0.500000
Al Al16b 0.453336 0.393004 0.250000 0.013702 Uiso 0.500000
Al Al16b 0.453336 0.525827 0.250000 0.013702 Uiso 0.500000
Al Al16b 0.453336 0.609911 0.250000 0.013702 Uiso 0.500000
Al Al16b 0.453336 0.876789 0.250000 0.013702 Uiso 0.500000
Al Al16b 0.453336 0.960873 0.250000 0.013702 Uiso 0.500000
Al Al16b 0.465159 0.025769 0.250000 0.013702 Uiso 0.500000
Al Al16b 0.482391 0.165424 0.250000 0.013702 Uiso 0.500000
Al Al16b 0.482391 0.185538 0.250000 0.013702 Uiso 0.500000
Al Al16b 0.465159 0.325193 0.250000 0.013702 Uiso 0.500000
Al Al16b 0.465159 0.376731 0.250000 0.013702 Uiso 0.500000
Al Al16b 0.482391 0.382330 0.250000 0.013702 Uiso 0.500000
Al Al16b 0.482391 0.402445 0.250000 0.013702 Uiso 0.500000
Al Al16b 0.482391 0.516386 0.250000 0.013702 Uiso 0.500000
Al Al16b 0.482391 0.536500 0.250000 0.013702 Uiso 0.500000
Al Al16b 0.465159 0.542100 0.250000 0.013702 Uiso 0.500000
Al Al16b 0.465159 0.593638 0.250000 0.013702 Uiso 0.500000
Al Al16b 0.482391 0.733292 0.250000 0.013702 Uiso 0.500000
Al Al16b 0.482391 0.753407 0.250000 0.013702 Uiso 0.500000
Al Al16b 0.465159 0.893062 0.250000 0.013702 Uiso 0.500000
Al Al16b 0.465159 0.944600 0.250000 0.013702 Uiso 0.500000
Al Al16b 0.482391 0.950199 0.250000 0.013702 Uiso 0.500000
Al Al16b 0.482391 0.970313 0.250000 0.013702 Uiso 0.500000
Al Al16b 0.512685 0.010327 0.250000 0.013702 Uiso 0.500000
Al Al16b 0.531815 0.016543 0.250000 0.013702 Uiso 0.500000
Al Al16b 0.531815 0.117513 0.250000 0.013702 Uiso 0.500000
Al Al16b 0.512685 0.123728 0.250000 0.013702 Uiso 0.500000
Al Al16b 0.512685 0.227234 0.250000 0.013702 Uiso 0.500000
Al Al16b 0.531815 0.233449 0.250000 0.013702 Uiso 0.500000
Al Al16b 0.531815 0.334419 0.250000 0.013702 Uiso 0.500000
Al Al16b 0.512685 0.340635 0.250000 0.013702 Uiso 0.500000
Al Al16b 0.512685 0.444140 0.250000 0.013702 Uiso 0.500000
Al Al16b 0.531815 0.450356 0.250000 0.013702 Uiso 0.500000
Al Al16b 0.531815 0.468475 0.250000 0.013702 Uiso 0.500000
Al Al16b 0.512685 0.474691 0.250000 0.013702 Uiso 0.500000
Al Al16b 0.512685 0.578196 0.250000 0.013702 Uiso 0.500000
Al Al16b 0.531815 0.584412 0.250000 0.013702 Uiso 0.500000
Al Al16b 0.531815 0.685381 0.250000 0.013702 Uiso 0.500000
Al Al16b 0.512685 0.691597 0.250000 0.013702 Uiso 0.500000
Al Al16b 0.512685 0.795102 0.250000 0.013702 Uiso 0.500000
Al Al16b 0.531815 0.801318 0.250000 0.013702 Uiso 0.500000
Al Al16b 0.531815 0.902288 0.250000 0.013702 Uiso 0.500000
Al Al16b 0.512685 0.908504 0.250000 0.013702 Uiso 0.500000
Al Al16b 0.580831 0.000617 0.250000 0.013702 Uiso 0.500000
Al Al16b 0.580831 0.133439 0.250000 0.013702 Uiso 0.500000
Al Al16b 0.580831 0.217523 0.250000 0.013702 Uiso 0.500000
Al Al16b 0.580831 0.350345 0.250000 0.013702 Uiso 0.500000
Al Al16b 0.580831 0.434430 0.250000 0.013702 Uiso 0.500000
Al Al16b 0.580831 0.484401 0.250000 0.013702 Uiso 0.500000
Al Al16b 0.580831 0.568485 0.250000 0.013702 Uiso 0.500000
Al Al16b 0.580831 0.701308 0.250000 0.013702 Uiso 0.500000
Al Al16b 0.580831 0.785392 0.250000 0.013702 Uiso 0.500000
Al Al16b 0.580831 0.918214 0.250000 0.013702 Uiso 0.500000
Al Al16b 0.609886 0.010057 0.250000 0.013702 Uiso 0.500000
Al Al16b 0.592654 0.149712 0.250000 0.013702 Uiso 0.500000
Al Al16b 0.592654 0.201250 0.250000 0.013702 Uiso 0.500000
Al Al16b 0.609886 0.340905 0.250000 0.013702 Uiso 0.500000
Al Al16b 0.609886 0.361019 0.250000 0.013702 Uiso 0.500000
Al Al16b 0.592654 0.366618 0.250000 0.013702 Uiso 0.500000
Al Al16b 0.592654 0.418157 0.250000 0.013702 Uiso 0.500000
Al Al16b 0.592654 0.500674 0.250000 0.013702 Uiso 0.500000
Al Al16b 0.592654 0.552212 0.250000 0.013702 Uiso 0.500000
Al Al16b 0.609886 0.557811 0.250000 0.013702 Uiso 0.500000
Al Al16b 0.609886 0.577926 0.250000 0.013702 Uiso 0.500000
Al Al16b 0.592654 0.717581 0.250000 0.013702 Uiso 0.500000
Al Al16b 0.592654 0.769119 0.250000 0.013702 Uiso 0.500000
Al Al16b 0.609886 0.908774 0.250000 0.013702 Uiso 0.500000
Al Al16b 0.609886 0.928888 0.250000 0.013702 Uiso 0.500000
Al Al16b 0.592654 0.934487 0.250000 0.013702 Uiso 0.500000
Al Al16b 0.592654 0.986025 0.250000 0.013702 Uiso 0.500000
Al Al16b 0.640179 0.051753 0.250000 0.013702 Uiso 0.500000
Al Al16b 0.659309 0.057968 0.250000 0.013702 Uiso 0.500000
Al Al16b 0.659309 0.292994 0.250000 0.013702 Uiso 0.500000
Al Al16b 0.640179 0.299210 0.250000 0.013702 Uiso 0.500000
Al Al16b 0.640179 0.402715 0.250000 0.013702 Uiso 0.500000
Al Al16b 0.659309 0.408930 0.250000 0.013702 Uiso 0.500000
Al Al16b 0.659309 0.509900 0.250000 0.013702 Uiso 0.500000
Al Al16b 0.640179 0.516116 0.250000 0.013702 Uiso 0.500000
Al Al16b 0.640179 0.619621 0.250000 0.013702 Uiso 0.500000
Al Al16b 0.659309 0.625837 0.250000 0.013702 Uiso 0.500000
Al Al16b 0.659309 0.860862 0.250000 0.013702 Uiso 0.500000
Al Al16b 0.640179 0.867078 0.250000 0.013702 Uiso 0.500000
Al Al16b 0.640179 0.970583 0.250000 0.013702 Uiso 0.500000
Al Al16b 0.659309 0.976799 0.250000 0.013702 Uiso 0.500000
Al Al16b 0.708325 0.042042 0.250000 0.013702 Uiso 0.500000
Al Al16b 0.688682 0.098396 0.250000 0.013702 Uiso 0.500000
Al Al16b 0.688682 0.118511 0.250000 0.013702 Uiso 0.500000
Al Al16b 0.688682 0.232452 0.250000 0.013702 Uiso 0.500000
Al Al16b 0.688682 0.252566 0.250000 0.013702 Uiso 0.500000
Al Al16b 0.708325 0.308920 0.250000 0.013702 Uiso 0.500000
Al Al16b 0.708325 0.393004 0.250000 0.013702 Uiso 0.500000
Al Al16b 0.688682 0.449358 0.250000 0.013702 Uiso 0.500000
Al Al16b 0.688682 0.469473 0.250000 0.013702 Uiso 0.500000
Al Al16b 0.708325 0.525827 0.250000 0.013702 Uiso 0.500000
Al Al16b 0.708325 0.609911 0.250000 0.013702 Uiso 0.500000
Al Al16b 0.688682 0.666265 0.250000 0.013702 Uiso 0.500000
Al Al16b 0.688682 0.686379 0.250000 0.013702 Uiso 0.500000
Al Al16b 0.688682 0.800320 0.250000 0.013702 Uiso 0.500000
Al Al16b 0.688682 0.820435 0.250000 0.013702 Uiso 0.500000
Al Al16b 0.708325 0.876789 0.250000 0.013702 Uiso 0.500000
Al Al16b 0.708325 0.960873 0.250000 0.013702 Uiso 0.500000
Al Al16b 0.720148 0.025769 0.250000 0.013702 Uiso 0.500000
Al Al16b 0.738105 0.050485 0.250000 0.013702 Uiso 0.500000
Al Al16b 0.718975 0.056701 0.250000 0.013702 Uiso 0.500000
Al Al16b 0.718975 0.160206 0.250000 0.013702 Uiso 0.500000
Al Al16b 0.738105 0.166422 0.250000 0.013702 Uiso 0.500000
Al Al16b 0.738105 0.184541 0.250000 0.013702 Uiso 0.500000
Al Al16b 0.718975 0.190756 0.250000 0.013702 Uiso 0.500000
Al Al16b 0.718975 0.294261 0.250000 0.013702 Uiso 0.500000
Al Al16b 0.738105 0.300477 0.250000 0.013702 Uiso 0.500000
Al Al16b 0.720148 0.325193 0.250000 0.013702 Uiso 0.500000
Al Al16b 0.720148 0.376731 0.250000 0.013702 Uiso 0.500000
Al Al16b 0.738105 0.401447 0.250000 0.013702 Uiso 0.500000
Al Al16b 0.718975 0.407663 0.250000 0.013702 Uiso 0.500000
Al Al16b 0.718975 0.511168 0.250000 0.013702 Uiso 0.500000
Al Al16b 0.738105 0.517384 0.250000 0.013702 Uiso 0.500000
Al Al16b 0.720148 0.542100 0.250000 0.013702 Uiso 0.500000
Al Al16b 0.720148 0.593638 0.250000 0.013702 Uiso 0.500000
Al Al16b 0.738105 0.618354 0.250000 0.013702 Uiso 0.500000
Al Al16b 0.718975 0.624569 0.250000 0.013702 Uiso 0.500000
Al Al16b 0.718975 0.728075 0.250000 0.013702 Uiso 0.500000
Al Al16b 0.738105 0.734290 0.250000 0.013702 Uiso 0.500000
Al Al16b 0.738105 0.752409 0.250000 0.013702 Uiso 0.500000
Al Al16b 0.718975 0.758625 0.250000 0.013702 Uiso 0.500000
Al Al16b 0.718975 0.862130 0.250000 0.013702 Uiso 0.500000
Al Al16b 0.738105 0.868346 0.250000 0.013702 Uiso 0.500000
Al Al16b 0.720148 0.893062 0.250000 0.013702 Uiso 0.500000
Al Al16b 0.720148 0.944600 0.250000 0.013702 Uiso 0.500000
Al Al16b 0.738105 0.969316 0.250000 0.013702 Uiso 0.500000
Al Al16b 0.718975 0.975531 0.250000 0.013702 Uiso 0.500000
Al Al16b 0.787121 0.066411 0.250000 0.013702 Uiso 0.500000
Al Al16b 0.787121 0.150495 0.250000 0.013702 Uiso 0.500000
Al Al16b 0.787121 0.200467 0.250000 0.013702 Uiso 0.500000
Al Al16b 0.787121 0.284551 0.250000 0.013702 Uiso 0.500000
Al Al16b 0.787121 0.417373 0.250000 0.013702 Uiso 0.500000
Al Al16b 0.787121 0.501457 0.250000 0.013702 Uiso 0.500000
Al Al16b 0.787121 0.634280 0.250000 0.013702 Uiso 0.500000
Al Al16b 0.787121 0.718364 0.250000 0.013702 Uiso 0.500000
Al Al16b 0.787121 0.768335 0.250000 0.013702 Uiso 0.500000
Al Al16b 0.787121 0.852420 0.250000 0.013702 Uiso 0.500000
Al Al16b 0.787121 0.985242 0.250000 0.013702 Uiso 0.500000
Al Al16b 0.816176 0.056971 0.250000 0.013702 Uiso 0.500000
Al Al16b 0.816176 0.077085 0.250000 0.013702 Uiso 0.500000
Al Al16b 0.798944 0.082684 0.250000 0.013702 Uiso 0.500000
Al Al16b 0.798944 0.134222 0.250000 0.013702 Uiso 0.500000
Al Al16b 0.798944 0.216740 0.250000 0.013702 Uiso 0.500000
Al Al16b 0.798944 0.268278 0.250000 0.013702 Uiso 0.500000
Al Al16b 0.816176 0.273877 0.250000 0.013702 Uiso 0.500000
Al Al16b 0.816176 0.293992 0.250000 0.013702 Uiso 0.500000
Al Al16b 0.816176 0.407933 0.250000 0.013702 Uiso 0.500000
Al Al16b 0.816176 0.428047 0.250000 0.013702 Uiso 0.500000
Al Al16b 0.798944 0.433646 0.250000 0.013702 Uiso 0.500000
Al Al16b 0.798944 0.485185 0.250000 0.013702 Uiso 0.500000
Al Al16b 0.816176 0.624839 0.250000 0.013702 Uiso 0.500000
Al Al16b 0.816176 0.644954 0.250000 0.013702 Uiso 0.500000
Al Al16b 0.798944 0.650553 0.250000 0.013702 Uiso 0.500000
Al Al16b 0.798944 0.702091 0.250000 0.013702 Uiso 0.500000
Al Al16b 0.798944 0.784608 0.250000 0.013702 Uiso 0.500000
Al Al16b 0.798944 0.836147 0.250000 0.013702 Uiso 0.500000
Al Al16b 0.816176 0.841746 0.250000 0.013702 Uiso 0.500000
Al Al16b 0.816176 0.861860 0.250000 0.013702 Uiso 0.500000
Al Al16b 0.816176 0.975801 0.250000 0.013702 Uiso 0.500000
Al Al16b 0.816176 0.995916 0.250000 0.013702 Uiso 0.500000
Al Al16b 0.865600 0.009059 0.250000 0.013702 Uiso 0.500000
Al Al16b 0.846470 0.015275 0.250000 0.013702 Uiso 0.500000
Al Al16b 0.846470 0.118780 0.250000 0.013702 Uiso 0.500000
Al Al16b 0.865600 0.124996 0.250000 0.013702 Uiso 0.500000
Al Al16b 0.865600 0.225966 0.250000 0.013702 Uiso 0.500000
Al Al16b 0.846470 0.232182 0.250000 0.013702 Uiso 0.500000
Al Al16b 0.846470 0.335687 0.250000 0.013702 Uiso 0.500000
Al Al16b 0.865600 0.341903 0.250000 0.013702 Uiso 0.500000
Al Al16b 0.865600 0.360022 0.250000 0.013702 Uiso 0.500000
Al Al16b 0.846470 0.366237 0.250000 0.013702 Uiso 0.500000
Al Al16b 0.846470 0.469743 0.250000 0.013702 Uiso 0.500000
Al Al16b 0.865600 0.475958 0.250000 0.013702 Uiso 0.500000
Al Al16b 0.865600 0.576928 0.250000 0.013702 Uiso 0.500000
Al Al16b 0.846470 0.583144 0.250000 0.013702 Uiso 0.500000
Al Al16b 0.846470 0.686649 0.250000 0.013702 Uiso 0.500000
Al Al16b 0.865600 0.692865 0.250000 0.013702 Uiso 0.500000
Al Al16b 0.865600 0.793835 0.250000 0.013702 Uiso 0.500000
Al Al16b 0.846470 0.800050 0.250000 0.013702 Uiso 0.500000
Al Al16b 0.846470 0.903556 0.250000 0.013702 Uiso 0.500000
Al Al16b 0.865600 0.909771 0.250000 0.013702 Uiso 0.500000
Al Al16b 0.865600 0.927890 0.250000 0.013702 Uiso 0.500000
Al Al16b 0.846470 0.934106 0.250000 0.013702 Uiso 0.500000
Al Al16b 0.914616 0.024986 0.250000 0.013702 Uiso 0.500000
Al Al16b 0.914616 0.109070 0.250000 0.013702 Uiso 0.500000
Al Al16b 0.894972 0.165424 0.250000 0.013702 Uiso 0.500000
Al Al16b 0.894972 0.185538 0.250000 0.013702 Uiso 0.500000
Al Al16b 0.914616 0.241892 0.250000 0.013702 Uiso 0.500000
Al Al16b 0.914616 0.325976 0.250000 0.013702 Uiso 0.500000
Al Al16b 0.914616 0.375948 0.250000 0.013702 Uiso 0.500000
Al Al16b 0.914616 0.460032 0.250000 0.013702 Uiso 0.500000
Al Al16b 0.914616 0.592854 0.250000 0.013702 Uiso 0.500000
Al Al16b 0.914616 0.676939 0.250000 0.013702 Uiso 0.500000
Al Al16b 0.894972 0.733292 0.250000 0.013702 Uiso 0.500000
Al Al16b 0.894972 0.753407 0.250000 0.013702 Uiso 0.500000
Al Al16b 0.914616 0.809761 0.250000 0.013702 Uiso 0.500000
Al Al16b 0.914616 0.893845 0.250000 0.013702 Uiso 0.500000
Al Al16b 0.914616 0.943816 0.250000 0.013702 Uiso 0.500000
Al Al16b 0.926439 0.041259 0.250000 0.013702 Uiso 0.500000
Al Al16b 0.926439 0.092797 0.250000 0.013702 Uiso 0.500000
Al Al16b 0.944396 0.117513 0.250000 0.013702 Uiso 0.500000
Al Al16b 0.925266 0.123728 0.250000 0.013702 Uiso 0.500000
Al Al16b 0.925266 0.227234 0.250000 0.013702 Uiso 0.500000
Al Al16b 0.944396 0.233449 0.250000 0.013702 Uiso 0.500000
Al Al16b 0.926439 0.258165 0.250000 0.013702 Uiso 0.500000
Al Al16b 0.926439 0.309703 0.250000 0.013702 Uiso 0.500000
Al Al16b 0.926439 0.392221 0.250000 0.013702 Uiso 0.500000
Al Al16b 0.926439 0.443759 0.250000 0.013702 Uiso 0.500000
Al Al16b 0.943671 0.449358 0.250000 0.013702 Uiso 0.500000
Al Al16b 0.943671 0.469473 0.250000 0.013702 Uiso 0.500000
Al Al16b 0.926439 0.609127 0.250000 0.013702 Uiso 0.500000
Al Al16b 0.926439 0.660666 0.250000 0.013702 Uiso 0.500000
Al Al16b 0.944396 0.685381 0.250000 0.013702 Uiso 0.500000
Al Al16b 0.925266 0.691597 0.250000 0.013702 Uiso 0.500000
Al Al16b 0.925266 0.795102 0.250000 0.013702 Uiso 0.500000
Al Al16b 0.944396 0.801318 0.250000 0.013702 Uiso 0.500000
Al Al16b 0.926439 0.826034 0.250000 0.013702 Uiso 0.500000
Al Al16b 0.926439 0.877572 0.250000 0.013702 Uiso 0.500000
Al Al16b 0.926439 0.960089 0.250000 0.013702 Uiso 0.500000
Al Al16b 0.993412 0.133439 0.250000 0.013702 Uiso 0.500000
Al Al16b 0.993412 0.217523 0.250000 0.013702 Uiso 0.500000
Al Al16b 0.993094 0.401447 0.250000 0.013702 Uiso 0.500000
Al Al16b 0.973964 0.407663 0.250000 0.013702 Uiso 0.500000
Al Al16b 0.973964 0.511168 0.250000 0.013702 Uiso 0.500000
Al Al16b 0.993094 0.517384 0.250000 0.013702 Uiso 0.500000
Al Al16b 0.993412 0.701308 0.250000 0.013702 Uiso 0.500000
Al Al16b 0.993412 0.785392 0.250000 0.013702 Uiso 0.500000
Al Al16b 0.027390 0.051753 0.750000 0.013702 Uiso 0.500000
Al Al16b 0.008260 0.057968 0.750000 0.013702 Uiso 0.500000
Al Al16b 0.008260 0.158938 0.750000 0.013702 Uiso 0.500000
Al Al16b 0.027390 0.165154 0.750000 0.013702 Uiso 0.500000
Al Al16b 0.027390 0.268659 0.750000 0.013702 Uiso 0.500000
Al Al16b 0.008260 0.274875 0.750000 0.013702 Uiso 0.500000
Al Al16b 0.008260 0.292994 0.750000 0.013702 Uiso 0.500000
Al Al16b 0.027390 0.299210 0.750000 0.013702 Uiso 0.500000
Al Al16b 0.027390 0.402715 0.750000 0.013702 Uiso 0.500000
Al Al16b 0.008260 0.408930 0.750000 0.013702 Uiso 0.500000
Al Al16b 0.026217 0.433646 0.750000 0.013702 Uiso 0.500000
Al Al16b 0.026217 0.485185 0.750000 0.013702 Uiso 0.500000
Al Al16b 0.008260 0.509900 0.750000 0.013702 Uiso 0.500000
Al Al16b 0.027390 0.516116 0.750000 0.013702 Uiso 0.500000
Al Al16b 0.027390 0.619621 0.750000 0.013702 Uiso 0.500000
Al Al16b 0.008260 0.625837 0.750000 0.013702 Uiso 0.500000
Al Al16b 0.008260 0.643956 0.750000 0.013702 Uiso 0.500000
Al Al16b 0.027390 0.650172 0.750000 0.013702 Uiso 0.500000
Al Al16b 0.027390 0.753677 0.750000 0.013702 Uiso 0.500000
Al Al16b 0.008260 0.759893 0.750000 0.013702 Uiso 0.500000
Al Al16b 0.008260 0.860862 0.750000 0.013702 Uiso 0.500000
Al Al16b 0.027390 0.867078 0.750000 0.013702 Uiso 0.500000
Al Al16b 0.027390 0.970583 0.750000 0.013702 Uiso 0.500000
Al Al16b 0.008260 0.976799 0.750000 0.013702 Uiso 0.500000
Al Al16b 0.057684 0.010057 0.750000 0.013702 Uiso 0.500000
Al Al16b 0.074916 0.149712 0.750000 0.013702 Uiso 0.500000
Al Al16b 0.074916 0.201250 0.750000 0.013702 Uiso 0.500000
Al Al16b 0.057684 0.206849 0.750000 0.013702 Uiso 0.500000
Al Al16b 0.057684 0.226964 0.750000 0.013702 Uiso 0.500000
Al Al16b 0.057684 0.340905 0.750000 0.013702 Uiso 0.500000
Al Al16b 0.057684 0.361019 0.750000 0.013702 Uiso 0.500000
Al Al16b 0.038040 0.417373 0.750000 0.013702 Uiso 0.500000
Al Al16b 0.038040 0.501457 0.750000 0.013702 Uiso 0.500000
Al Al16b 0.057684 0.557811 0.750000 0.013702 Uiso 0.500000
Al Al16b 0.057684 0.577926 0.750000 0.013702 Uiso 0.500000
Al Al16b 0.057684 0.691867 0.750000 0.013702 Uiso 0.500000
Al Al16b 0.057684 0.711981 0.750000 0.013702 Uiso 0.500000
Al Al16b 0.074916 0.717581 0.750000 0.013702 Uiso 0.500000
Al Al16b 0.074916 0.769119 0.750000 0.013702 Uiso 0.500000
Al Al16b 0.057684 0.908774 0.750000 0.013702 Uiso 0.500000
Al Al16b 0.057684 0.928888 0.750000 0.013702 Uiso 0.500000
Al Al16b 0.086739 0.133439 0.750000 0.013702 Uiso 0.500000
Al Al16b 0.086739 0.217523 0.750000 0.013702 Uiso 0.500000
Al Al16b 0.087056 0.401447 0.750000 0.013702 Uiso 0.500000
Al Al16b 0.106186 0.407663 0.750000 0.013702 Uiso 0.500000
Al Al16b 0.106186 0.511168 0.750000 0.013702 Uiso 0.500000
Al Al16b 0.087056 0.517384 0.750000 0.013702 Uiso 0.500000
Al Al16b 0.086739 0.701308 0.750000 0.013702 Uiso 0.500000
Al Al16b 0.086739 0.785392 0.750000 0.013702 Uiso 0.500000
Al Al16b 0.153712 0.041259 0.750000 0.013702 Uiso 0.500000
Al Al16b 0.153712 0.092797 0.750000 0.013702 Uiso 0.500000
Al Al16b 0.135755 0.117513 0.750000 0.013702 Uiso 0.500000
Al Al16b 0.154885 0.123728 0.750000 0.013702 Uiso 0.500000
Al Al16b 0.154885 0.227234 0.750000 0.013702 Uiso 0.500000
Al Al16b 0.135755 0.233449 0.750000 0.013702 Uiso 0.500000
Al Al16b 0.153712 0.258165 0.750000 0.013702 Uiso 0.500000
Al Al16b 0.153712 0.309703 0.750000 0.013702 Uiso 0.500000
Al Al16b 0.153712 0.392221 0.750000 0.013702 Uiso 0.500000
Al Al16b 0.153712 0.443759 0.750000 0.013702 Uiso 0.500000
Al Al16b 0.136480 0.449358 0.750000 0.013702 Uiso 0.500000
Al Al16b 0.136480 0.469473 0.750000 0.013702 Uiso 0.500000
Al Al16b 0.153712 0.609127 0.750000 0.013702 Uiso 0.500000
Al Al16b 0.153712 0.660666 0.750000 0.013702 Uiso 0.500000
Al Al16b 0.135755 0.685381 0.750000 0.013702 Uiso 0.500000
Al Al16b 0.154885 0.691597 0.750000 0.013702 Uiso 0.500000
Al Al16b 0.154885 0.795102 0.750000 0.013702 Uiso 0.500000
Al Al16b 0.135755 0.801318 0.750000 0.013702 Uiso 0.500000
Al Al16b 0.153712 0.826034 0.750000 0.013702 Uiso 0.500000
Al Al16b 0.153712 0.877572 0.750000 0.013702 Uiso 0.500000
Al Al16b 0.153712 0.960089 0.750000 0.013702 Uiso 0.500000
Al Al16b 0.165535 0.024986 0.750000 0.013702 Uiso 0.500000
Al Al16b 0.165535 0.109070 0.750000 0.013702 Uiso 0.500000
Al Al16b 0.185178 0.165424 0.750000 0.013702 Uiso 0.500000
Al Al16b 0.185178 0.185538 0.750000 0.013702 Uiso 0.500000
Al Al16b 0.165535 0.241892 0.750000 0.013702 Uiso 0.500000
Al Al16b 0.165535 0.325976 0.750000 0.013702 Uiso 0.500000
Al Al16b 0.165535 0.375948 0.750000 0.013702 Uiso 0.500000
Al Al16b 0.165535 0.460032 0.750000 0.013702 Uiso 0.500000
Al Al16b 0.165535 0.592854 0.750000 0.013702 Uiso 0.500000
Al Al16b 0.165535 0.676939 0.750000 0.013702 Uiso 0.500000
Al Al16b 0.185178 0.733292 0.750000 0.013702 Uiso 0.500000
Al Al16b 0.185178 0.753407 0.750000 0.013702 Uiso 0.500000
Al Al16b 0.165535 0.809761 0.750000 0.013702 Uiso 0.500000
Al Al16b 0.165535 0.893845 0.750000 0.013702 Uiso 0.500000
Al Al16b 0.165535 0.943816 0.750000 0.013702 Uiso 0.500000
Al Al16b 0.214551 0.009059 0.750000 0.013702 Uiso 0.500000
Al Al16b 0.233681 0.015275 0.750000 0.013702 Uiso 0.500000
Al Al16b 0.233681 0.118780 0.750000 0.013702 Uiso 0.500000
Al Al16b 0.214551 0.124996 0.750000 0.013702 Uiso 0.500000
Al Al16b 0.214551 0.225966 0.750000 0.013702 Uiso 0.500000
Al Al16b 0.233681 0.232182 0.750000 0.013702 Uiso 0.500000
Al Al16b 0.233681 0.335687 0.750000 0.013702 Uiso 0.500000
Al Al16b 0.214551 0.341903 0.750000 0.013702 Uiso 0.500000
Al Al16b 0.214551 0.360022 0.750000 0.013702 Uiso 0.500000
Al Al16b 0.233681 0.366237 0.750000 0.013702 Uiso 0.500000
Al Al16b 0.233681 0.469743 0.750000 0.013702 Uiso 0.500000
Al Al16b 0.214551 0.475958 0.750000 0.013702 Uiso 0.500000
Al Al16b 0.214551 0.576928 0.750000 0.013702 Uiso 0.500000
Al Al16b 0.233681 0.583144 0.750000 0.013702 Uiso 0.500000
Al Al16b 0.233681 0.686649 0.750000 0.013702 Uiso 0.500000
Al Al16b 0.214551 0.692865 0.750000 0.013702 Uiso 0.500000
Al Al16b 0.214551 0.793835 0.750000 0.013702 Uiso 0.500000
Al Al16b 0.233681 0.800050 0.750000 0.013702 Uiso 0.500000
Al Al16b 0.233681 0.903556 0.750000 0.013702 Uiso 0.500000
Al Al16b 0.214551 0.909771 0.750000 0.013702 Uiso 0.500000
Al Al16b 0.214551 0.927890 0.750000 0.013702 Uiso 0.500000
Al Al16b 0.233681 0.934106 0.750000 0.013702 Uiso 0.500000
Al Al16b 0.263974 0.056971 0.750000 0.013702 Uiso 0.500000
Al Al16b 0.263974 0.077085 0.750000 0.013702 Uiso 0.500000
Al Al16b 0.281206 0.082684 0.750000 0.013702 Uiso 0.500000
Al Al16b 0.281206 0.134222 0.750000 0.013702 Uiso 0.500000
Al Al16b 0.281206 0.216740 0.750000 0.013702 Uiso 0.500000
Al Al16b 0.281206 0.268278 0.750000 0.013702 Uiso 0.500000
Al Al16b 0.263974 0.273877 0.750000 0.013702 Uiso 0.500000
Al Al16b 0.263974 0.293992 0.750000 0.013702 Uiso 0.500000
Al Al16b 0.263974 0.407933 0.750000 0.013702 Uiso 0.500000
Al Al16b 0.263974 0.428047 0.750000 0.013702 Uiso 0.500000
Al Al16b 0.281206 0.433646 0.750000 0.013702 Uiso 0.500000
Al Al16b 0.281206 0.485185 0.750000 0.013702 Uiso 0.500000
Al Al16b 0.263974 0.624839 0.750000 0.013702 Uiso 0.500000
Al Al16b 0.263974 0.644954 0.750000 0.013702 Uiso 0.500000
Al Al16b 0.281206 0.650553 0.750000 0.013702 Uiso 0.500000
Al Al16b 0.281206 0.702091 0.750000 0.013702 Uiso 0.500000
Al Al16b 0.281206 0.784608 0.750000 0.013702 Uiso 0.500000
Al Al16b 0.281206 0.836147 0.750000 0.013702 Uiso 0.500000
Al Al16b 0.263974 0.841746 0.750000 0.013702 Uiso 0.500000
Al Al16b 0.263974 0.861860 0.750000 0.013702 Uiso 0.500000
Al Al16b 0.263974 0.975801 0.750000 0.013702 Uiso 0.500000
Al Al16b 0.263974 0.995916 0.750000 0.013702 Uiso 0.500000
Al Al16b 0.293029 0.066411 0.750000 0.013702 Uiso 0.500000
Al Al16b 0.293029 0.150495 0.750000 0.013702 Uiso 0.500000
Al Al16b 0.293029 0.200467 0.750000 0.013702 Uiso 0.500000
Al Al16b 0.293029 0.284551 0.750000 0.013702 Uiso 0.500000
Al Al16b 0.293029 0.417373 0.750000 0.013702 Uiso 0.500000
Al Al16b 0.293029 0.501457 0.750000 0.013702 Uiso 0.500000
Al Al16b 0.293029 0.634280 0.750000 0.013702 Uiso 0.500000
Al Al16b 0.293029 0.718364 0.750000 0.013702 Uiso 0.500000
Al Al16b 0.293029 0.768335 0.750000 0.013702 Uiso 0.500000
Al Al16b 0.293029 0.852420 0.750000 0.013702 Uiso 0.500000
Al Al16b 0.293029 0.985242 0.750000 0.013702 Uiso 0.500000
Al Al16b 0.360002 0.025769 0.750000 0.013702 Uiso 0.500000
Al Al16b 0.342045 0.050485 0.750000 0.013702 Uiso 0.500000
Al Al16b 0.361175 0.056701 0.750000 0.013702 Uiso 0.500000
Al Al16b 0.361175 0.160206 0.750000 0.013702 Uiso 0.500000
Al Al16b 0.342045 0.166422 0.750000 0.013702 Uiso 0.500000
Al Al16b 0.342045 0.184541 0.750000 0.013702 Uiso 0.500000
Al Al16b 0.361175 0.190756 0.750000 0.013702 Uiso 0.500000
Al Al16b 0.361175 0.294261 0.750000 0.013702 Uiso 0.500000
Al Al16b 0.342045 0.300477 0.750000 0.013702 Uiso 0.500000
Al Al16b 0.360002 0.325193 0.750000 0.013702 Uiso 0.500000
Al Al16b 0.360002 0.376731 0.750000 0.013702 Uiso 0.500000
Al Al16b 0.342045 0.401447 0.750000 0.013702 Uiso 0.500000
Al Al16b 0.361175 0.407663 0.750000 0.013702 Uiso 0.500000
Al Al16b 0.361175 0.511168 0.750000 0.013702 Uiso 0.500000
Al Al16b 0.342045 0.517384 0.750000 0.013702 Uiso 0.500000
Al Al16b 0.360002 0.542100 0.750000 0.013702 Uiso 0.500000
Al Al16b 0.360002 0.593638 0.750000 0.013702 Uiso 0.500000
Al Al16b 0.342045 0.618354 0.750000 0.013702 Uiso 0.500000
Al Al16b 0.361175 0.624569 0.750000 0.013702 Uiso 0.500000
Al Al16b 0.361175 0.728075 0.750000 0.013702 Uiso 0.500000
Al Al16b 0.342045 0.734290 0.750000 0.013702 Uiso 0.500000
Al Al16b 0.342045 0.752409 0.750000 0.013702 Uiso 0.500000
Al Al16b 0.361175 0.758625 0.750000 0.013702 Uiso 0.500000
Al Al16b 0.361175 0.862130 0.750000 0.013702 Uiso 0.500000
Al Al16b 0.342045 0.868346 0.750000 0.013702 Uiso 0.500000
Al Al16b 0.360002 0.893062 0.750000 0.013702 Uiso 0.500000
Al Al16b 0.360002 0.944600 0.750000 0.013702 Uiso 0.500000
Al Al16b 0.342045 0.969316 0.750000 0.013702 Uiso 0.500000
Al Al16b 0.361175 0.975531 0.750000 0.013702 Uiso 0.500000
Al Al16b 0.371825 0.042042 0.750000 0.013702 Uiso 0.500000
Al Al16b 0.391469 0.098396 0.750000 0.013702 Uiso 0.500000
Al Al16b 0.391469 0.118511 0.750000 0.013702 Uiso 0.500000
Al Al16b 0.391469 0.232452 0.750000 0.013702 Uiso 0.500000
Al Al16b 0.391469 0.252566 0.750000 0.013702 Uiso 0.500000
Al Al16b 0.371825 0.308920 0.750000 0.013702 Uiso 0.500000
Al Al16b 0.371825 0.393004 0.750000 0.013702 Uiso 0.500000
Al Al16b 0.391469 0.449358 0.750000 0.013702 Uiso 0.500000
Al Al16b 0.391469 0.469473 0.750000 0.013702 Uiso 0.500000
Al Al16b 0.371825 0.525827 0.750000 0.013702 Uiso 0.500000
Al Al16b 0.371825 0.609911 0.750000 0.013702 Uiso 0.500000
Al Al16b 0.391469 0.666265 0.750000 0.013702 Uiso 0.500000
Al Al16b 0.391469 0.686379 0.750000 0.013702 Uiso 0.500000
Al Al16b 0.391469 0.800320 0.750000 0.013702 Uiso 0.500000
Al Al16b 0.391469 0.820435 0.750000 0.013702 Uiso 0.500000
Al Al16b 0.371825 0.876789 0.750000 0.013702 Uiso 0.500000
Al Al16b 0.371825 0.960873 0.750000 0.013702 Uiso 0.500000
Al Al16b 0.439971 0.051753 0.750000 0.013702 Uiso 0.500000
Al Al16b 0.420841 0.057968 0.750000 0.013702 Uiso 0.500000
Al Al16b 0.420841 0.292994 0.750000 0.013702 Uiso 0.500000
Al Al16b 0.439971 0.299210 0.750000 0.013702 Uiso 0.500000
Al Al16b 0.439971 0.402715 0.750000 0.013702 Uiso 0.500000
Al Al16b 0.420841 0.408930 0.750000 0.013702 Uiso 0.500000
Al Al16b 0.420841 0.509900 0.750000 0.013702 Uiso 0.500000
Al Al16b 0.439971 0.516116 0.750000 0.013702 Uiso 0.500000
Al Al16b 0.439971 0.619621 0.750000 0.013702 Uiso 0.500000
Al Al16b 0.420841 0.625837 0.750000 0.013702 Uiso 0.500000
Al Al16b 0.420841 0.860862 0.750000 0.013702 Uiso 0.500000
Al Al16b 0.439971 0.867078 0.750000 0.013702 Uiso 0.500000
Al Al16b 0.439971 0.970583 0.750000 0.013702 Uiso 0.500000
Al Al16b 0.420841 0.976799 0.750000 0.013702 Uiso 0.500000
Al Al16b 0.470264 0.010057 0.750000 0.013702 Uiso 0.500000
Al Al16b 0.487497 0.149712 0.750000 0.013702 Uiso 0.500000
Al Al16b 0.487497 0.201250 0.750000 0.013702 Uiso 0.500000
Al Al16b 0.470264 0.340905 0.750000 0.013702 Uiso 0.500000
Al Al16b 0.470264 0.361019 0.750000 0.013702 Uiso 0.500000
Al Al16b 0.487497 0.366618 0.750000 0.013702 Uiso 0.500000
Al Al16b 0.487497 0.418157 0.750000 0.013702 Uiso 0.500000
Al Al16b 0.487497 0.500674 0.750000 0.013702 Uiso 0.500000
Al Al16b 0.487497 0.552212 0.750000 0.013702 Uiso 0.500000
Al Al16b 0.470264 0.557811 0.750000 0.013702 Uiso 0.500000
Al Al16b 0.470264 0.577926 0.750000 0.013702 Uiso 0.500000
Al Al16b 0.487497 0.717581 0.750000 0.013702 Uiso 0.500000
Al Al16b 0.487497 0.769119 0.750000 0.013702 Uiso 0.500000
Al Al16b 0.470264 0.908774 0.750000 0.013702 Uiso 0.500000
Al Al16b 0.470264 0.928888 0.750000 0.013702 Uiso 0.500000
Al Al16b 0.487497 0.934487 0.750000 0.013702 Uiso 0.500000
Al Al16b 0.487497 0.986025 0.750000 0.013702 Uiso 0.500000
Al Al16b 0.499320 0.000617 0.750000 0.013702 Uiso 0.500000
Al Al16b 0.499320 0.133439 0.750000 0.013702 Uiso 0.500000
Al Al16b 0.499320 0.217523 0.750000 0.013702 Uiso 0.500000
Al Al16b 0.499320 0.350345 0.750000 0.013702 Uiso 0.500000
Al Al16b 0.499320 0.434430 0.750000 0.013702 Uiso 0.500000
Al Al16b 0.499320 0.484401 0.750000 0.013702 Uiso 0.500000
Al Al16b 0.499320 0.568485 0.750000 0.013702 Uiso 0.500000
Al Al16b 0.499320 0.701308 0.750000 0.013702 Uiso 0.500000
Al Al16b 0.499320 0.785392 0.750000 0.013702 Uiso 0.500000
Al Al16b 0.499320 0.918214 0.750000 0.013702 Uiso 0.500000
Al Al16b 0.567465 0.010327 0.750000 0.013702 Uiso 0.500000
Al Al16b 0.548335 0.016543 0.750000 0.013702 Uiso 0.500000
Al Al16b 0.548335 0.117513 0.750000 0.013702 Uiso 0.500000
Al Al16b 0.567465 0.123728 0.750000 0.013702 Uiso 0.500000
Al Al16b 0.567465 0.227234 0.750000 0.013702 Uiso 0.500000
Al Al16b 0.548335 0.233449 0.750000 0.013702 Uiso 0.500000
Al Al16b 0.548335 0.334419 0.750000 0.013702 Uiso 0.500000
Al Al16b 0.567465 0.340635 0.750000 0.013702 Uiso 0.500000
Al Al16b 0.567465 0.444140 0.750000 0.013702 Uiso 0.500000
Al Al16b 0.548335 0.450356 0.750000 0.013702 Uiso 0.500000
Al Al16b 0.548335 0.468475 0.750000 0.013702 Uiso 0.500000
Al Al16b 0.567465 0.474691 0.750000 0.013702 Uiso 0.500000
Al Al16b 0.567465 0.578196 0.750000 0.013702 Uiso 0.500000
Al Al16b 0.548335 0.584412 0.750000 0.013702 Uiso 0.500000
Al Al16b 0.548335 0.685381 0.750000 0.013702 Uiso 0.500000
Al Al16b 0.567465 0.691597 0.750000 0.013702 Uiso 0.500000
Al Al16b 0.567465 0.795102 0.750000 0.013702 Uiso 0.500000
Al Al16b 0.548335 0.801318 0.750000 0.013702 Uiso 0.500000
Al Al16b 0.548335 0.902288 0.750000 0.013702 Uiso 0.500000
Al Al16b 0.567465 0.908504 0.750000 0.013702 Uiso 0.500000
Al Al16b 0.614991 0.025769 0.750000 0.013702 Uiso 0.500000
Al Al16b 0.597759 0.165424 0.750000 0.013702 Uiso 0.500000
Al Al16b 0.597759 0.185538 0.750000 0.013702 Uiso 0.500000
Al Al16b 0.614991 0.325193 0.750000 0.013702 Uiso 0.500000
Al Al16b 0.614991 0.376731 0.750000 0.013702 Uiso 0.500000
Al Al16b 0.597759 0.382330 0.750000 0.013702 Uiso 0.500000
Al Al16b 0.597759 0.402445 0.750000 0.013702 Uiso 0.500000
Al Al16b 0.597759 0.516386 0.750000 0.013702 Uiso 0.500000
Al Al16b 0.597759 0.536500 0.750000 0.013702 Uiso 0.500000
Al Al16b 0.614991 0.542100 0.750000 0.013702 Uiso 0.500000
Al Al16b 0.614991 0.593638 0.750000 0.013702 Uiso 0.500000
Al Al16b 0.597759 0.733292 0.750000 0.013702 Uiso 0.500000
Al Al16b 0.597759 0.753407 0.750000 0.013702 Uiso 0.500000
Al Al16b 0.614991 0.893062 0.750000 0.013702 Uiso 0.500000
Al Al16b 0.614991 0.944600 0.750000 0.013702 Uiso 0.500000
Al Al16b 0.597759 0.950199 0.750000 0.013702 Uiso 0.500000
Al Al16b 0.597759 0.970313 0.750000 0.013702 Uiso 0.500000
Al Al16b 0.626814 0.042042 0.750000 0.013702 Uiso 0.500000
Al Al16b 0.626814 0.308920 0.750000 0.013702 Uiso 0.500000
Al Al16b 0.626814 0.393004 0.750000 0.013702 Uiso 0.500000
Al Al16b 0.626814 0.525827 0.750000 0.013702 Uiso 0.500000
Al Al16b 0.626814 0.609911 0.750000 0.013702 Uiso 0.500000
Al Al16b 0.626814 0.876789 0.750000 0.013702 Uiso 0.500000
Al Al16b 0.626814 0.960873 0.750000 0.013702 Uiso 0.500000
Al Al16b 0.694960 0.051753 0.750000 0.013702 Uiso 0.500000
Al Al16b 0.675830 0.057968 0.750000 0.013702 Uiso 0.500000
Al Al16b 0.693787 0.082684 0.750000 0.013702 Uiso 0.500000
Al Al16b 0.693787 0.134222 0.750000 0.013702 Uiso 0.500000
Al Al16b 0.693787 0.216740 0.750000 0.013702 Uiso 0.500000
Al Al16b 0.693787 0.268278 0.750000 0.013702 Uiso 0.500000
Al Al16b 0.675830 0.292994 0.750000 0.013702 Uiso 0.500000
Al Al16b 0.694960 0.299210 0.750000 0.013702 Uiso 0.500000
Al Al16b 0.694960 0.402715 0.750000 0.013702 Uiso 0.500000
Al Al16b 0.675830 0.408930 0.750000 0.013702 Uiso 0.500000
Al Al16b 0.693787 0.433646 0.750000 0.013702 Uiso 0.500000
Al Al16b 0.693787 0.485185 0.750000 0.013702 Uiso 0.500000
Al Al16b 0.675830 0.509900 0.750000 0.013702 Uiso 0.500000
Al Al16b 0.694960 0.516116 0.750000 0.013702 Uiso 0.500000
Al Al16b 0.694960 0.619621 0.750000 0.013702 Uiso 0.500000
Al Al16b 0.675830 0.625837 0.750000 0.013702 Uiso 0.500000
Al Al16b 0.693787 0.650553 0.750000 0.013702 Uiso 0.500000
Al Al16b 0.693787 0.702091 0.750000 0.013702 Uiso 0.500000
Al Al16b 0.693787 0.784608 0.750000 0.013702 Uiso 0.500000
Al Al16b 0.693787 0.836147 0.750000 0.013702 Uiso 0.500000
Al Al16b 0.675830 0.860862 0.750000 0.013702 Uiso 0.500000
Al Al16b 0.694960 0.867078 0.750000 0.013702 Uiso 0.500000
Al Al16b 0.694960 0.970583 0.750000 0.013702 Uiso 0.500000
Al Al16b 0.675830 0.976799 0.750000 0.013702 Uiso 0.500000
Al Al16b 0.725253 0.010057 0.750000 0.013702 Uiso 0.500000
Al Al16b 0.705610 0.066411 0.750000 0.013702 Uiso 0.500000
Al Al16b 0.705610 0.150495 0.750000 0.013702 Uiso 0.500000
Al Al16b 0.705610 0.200467 0.750000 0.013702 Uiso 0.500000
Al Al16b 0.705610 0.284551 0.750000 0.013702 Uiso 0.500000
Al Al16b 0.725253 0.340905 0.750000 0.013702 Uiso 0.500000
Al Al16b 0.725253 0.361019 0.750000 0.013702 Uiso 0.500000
Al Al16b 0.705610 0.417373 0.750000 0.013702 Uiso 0.500000
Al Al16b 0.705610 0.501457 0.750000 0.013702 Uiso 0.500000
Al Al16b 0.725253 0.557811 0.750000 0.013702 Uiso 0.500000
Al Al16b 0.725253 0.577926 0.750000 0.013702 Uiso 0.500000
Al Al16b 0.705610 0.634280 0.750000 0.013702 Uiso 0.500000
Al Al16b 0.705610 0.718364 0.750000 0.013702 Uiso 0.500000
Al Al16b 0.705610 0.768335 0.750000 0.013702 Uiso 0.500000
Al Al16b 0.705610 0.852420 0.750000 0.013702 Uiso 0.500000
Al Al16b 0.725253 0.908774 0.750000 0.013702 Uiso 0.500000
Al Al16b 0.725253 0.928888 0.750000 0.013702 Uiso 0.500000
Al Al16b 0.705610 0.985242 0.750000 0.013702 Uiso 0.500000
Al Al16b 0.754626 0.050485 0.750000 0.013702 Uiso 0.500000
Al Al16b 0.773756 0.056701 0.750000 0.013702 Uiso 0.500000
Al Al16b 0.773756 0.160206 0.750000 0.013702 Uiso 0.500000
Al Al16b 0.754626 0.166422 0.750000 0.013702 Uiso 0.500000
Al Al16b 0.754626 0.184541 0.750000 0.013702 Uiso 0.500000
Al Al16b 0.773756 0.190756 0.750000 0.013702 Uiso 0.500000
Al Al16b 0.773756 0.294261 0.750000 0.013702 Uiso 0.500000
Al Al16b 0.754626 0.300477 0.750000 0.013702 Uiso 0.500000
Al Al16b 0.754626 0.401447 0.750000 0.013702 Uiso 0.500000
Al Al16b 0.773756 0.407663 0.750000 0.013702 Uiso 0.500000
Al Al16b 0.773756 0.511168 0.750000 0.013702 Uiso 0.500000
Al Al16b 0.754626 0.517384 0.750000 0.013702 Uiso 0.500000
Al Al16b 0.754626 0.618354 0.750000 0.013702 Uiso 0.500000
Al Al16b 0.773756 0.624569 0.750000 0.013702 Uiso 0.500000
Al Al16b 0.773756 0.728075 0.750000 0.013702 Uiso 0.500000
Al Al16b 0.754626 0.734290 0.750000 0.013702 Uiso 0.500000
Al Al16b 0.754626 0.752409 0.750000 0.013702 Uiso 0.500000
Al Al16b 0.773756 0.758625 0.750000 0.013702 Uiso 0.500000
Al Al16b 0.773756 0.862130 0.750000 0.013702 Uiso 0.500000
Al Al16b 0.754626 0.868346 0.750000 0.013702 Uiso 0.500000
Al Al16b 0.754626 0.969316 0.750000 0.013702 Uiso 0.500000
Al Al16b 0.773756 0.975531 0.750000 0.013702 Uiso 0.500000
Al Al16b 0.821281 0.041259 0.750000 0.013702 Uiso 0.500000
Al Al16b 0.821281 0.092797 0.750000 0.013702 Uiso 0.500000
Al Al16b 0.804049 0.098396 0.750000 0.013702 Uiso 0.500000
Al Al16b 0.804049 0.118511 0.750000 0.013702 Uiso 0.500000
Al Al16b 0.804049 0.232452 0.750000 0.013702 Uiso 0.500000
Al Al16b 0.804049 0.252566 0.750000 0.013702 Uiso 0.500000
Al Al16b 0.821281 0.258165 0.750000 0.013702 Uiso 0.500000
Al Al16b 0.821281 0.309703 0.750000 0.013702 Uiso 0.500000
Al Al16b 0.821281 0.392221 0.750000 0.013702 Uiso 0.500000
Al Al16b 0.821281 0.443759 0.750000 0.013702 Uiso 0.500000
Al Al16b 0.804049 0.449358 0.750000 0.013702 Uiso 0.500000
Al Al16b 0.804049 0.469473 0.750000 0.013702 Uiso 0.500000
Al Al16b 0.821281 0.609127 0.750000 0.013702 Uiso 0.500000
Al Al16b 0.821281 0.660666 0.750000 0.013702 Uiso 0.500000
Al Al16b 0.804049 0.666265 0.750000 0.013702 Uiso 0.500000
Al Al16b 0.804049 0.686379 0.750000 0.013702 Uiso 0.500000
Al Al16b 0.804049 0.800320 0.750000 0.013702 Uiso 0.500000
Al Al16b 0.804049 0.820435 0.750000 0.013702 Uiso 0.500000
Al Al16b 0.821281 0.826034 0.750000 0.013702 Uiso 0.500000
Al Al16b 0.821281 0.877572 0.750000 0.013702 Uiso 0.500000
Al Al16b 0.821281 0.960089 0.750000 0.013702 Uiso 0.500000
Al Al16b 0.833104 0.024986 0.750000 0.013702 Uiso 0.500000
Al Al16b 0.833104 0.109070 0.750000 0.013702 Uiso 0.500000
Al Al16b 0.833104 0.241892 0.750000 0.013702 Uiso 0.500000
Al Al16b 0.833104 0.325976 0.750000 0.013702 Uiso 0.500000
Al Al16b 0.833104 0.375948 0.750000 0.013702 Uiso 0.500000
Al Al16b 0.833104 0.460032 0.750000 0.013702 Uiso 0.500000
Al Al16b 0.833104 0.592854 0.750000 0.013702 Uiso 0.500000
Al Al16b 0.833104 0.676939 0.750000 0.013702 Uiso 0.500000
Al Al16b 0.833104 0.809761 0.750000 0.013702 Uiso 0.500000
Al Al16b 0.833104 0.893845 0.750000 0.013702 Uiso 0.500000
Al Al16b 0.833104 0.943816 0.750000 0.013702 Uiso 0.500000
Al Al16b 0.882120 0.009059 0.750000 0.013702 Uiso 0.500000
Al Al16b 0.901250 0.015275 0.750000 0.013702 Uiso 0.500000
Al Al16b 0.901250 0.118780 0.750000 0.013702 Uiso 0.500000
Al Al16b 0.882120 0.124996 0.750000 0.013702 Uiso 0.500000
Al Al16b 0.900077 0.149712 0.750000 0.013702 Uiso 0.500000
Al Al16b 0.900077 0.201250 0.750000 0.013702 Uiso 0.500000
Al Al16b 0.882120 0.225966 0.750000 0.013702 Uiso 0.500000
Al Al16b 0.901250 0.232182 0.750000 0.013702 Uiso 0.500000
Al Al16b 0.901250 0.335687 0.750000 0.013702 Uiso 0.500000
Al Al16b 0.882120 0.341903 0.750000 0.013702 Uiso 0.500000
Al Al16b 0.882120 0.360022 0.750000 0.013702 Uiso 0.500000
Al Al16b 0.901250 0.366237 0.750000 0.013702 Uiso 0.500000
Al Al16b 0.901250 0.469743 0.750000 0.013702 Uiso 0.500000
Al Al16b 0.882120 0.475958 0.750000 0.013702 Uiso 0.500000
Al Al16b 0.882120 0.576928 0.750000 0.013702 Uiso 0.500000
Al Al16b 0.901250 0.583144 0.750000 0.013702 Uiso 0.500000
Al Al16b 0.901250 0.686649 0.750000 0.013702 Uiso 0.500000
Al Al16b 0.882120 0.692865 0.750000 0.013702 Uiso 0.500000
Al Al16b 0.900077 0.717581 0.750000 0.013702 Uiso 0.500000
Al Al16b 0.900077 0.769119 0.750000 0.013702 Uiso 0.500000
Al Al16b 0.882120 0.793835 0.750000 0.013702 Uiso 0.500000
Al Al16b 0.901250 0.800050 0.750000 0.013702 Uiso 0.500000
Al Al16b 0.901250 0.903556 0.750000 0.013702 Uiso 0.500000
Al Al16b 0.882120 0.909771 0.750000 0.013702 Uiso 0.500000
Al Al16b 0.882120 0.927890 0.750000 0.013702 Uiso 0.500000
Al Al16b 0.901250 0.934106 0.750000 0.013702 Uiso 0.500000
Al Al16b 0.931544 0.056971 0.750000 0.013702 Uiso 0.500000
Al Al16b 0.931544 0.077085 0.750000 0.013702 Uiso 0.500000
Al Al16b 0.911900 0.133439 0.750000 0.013702 Uiso 0.500000
Al Al16b 0.911900 0.217523 0.750000 0.013702 Uiso 0.500000
Al Al16b 0.931544 0.273877 0.750000 0.013702 Uiso 0.500000
Al Al16b 0.931544 0.293992 0.750000 0.013702 Uiso 0.500000
Al Al16b 0.931544 0.407933 0.750000 0.013702 Uiso 0.500000
Al Al16b 0.931544 0.428047 0.750000 0.013702 Uiso 0.500000
Al Al16b 0.948776 0.433646 0.750000 0.013702 Uiso 0.500000
Al Al16b 0.948776 0.485185 0.750000 0.013702 Uiso 0.500000
Al Al16b 0.931544 0.624839 0.750000 0.013702 Uiso 0.500000
Al Al16b 0.931544 0.644954 0.750000 0.013702 Uiso 0.500000
Al Al16b 0.911900 0.701308 0.750000 0.013702 Uiso 0.500000
Al Al16b 0.911900 0.785392 0.750000 0.013702 Uiso 0.500000
Al Al16b 0.931544 0.841746 0.750000 0.013702 Uiso 0.500000
Al Al16b 0.931544 0.861860 0.750000 0.013702 Uiso 0.500000
Al Al16b 0.931544 0.975801 0.750000 0.013702 Uiso 0.500000
Al Al16b 0.931544 0.995916 0.750000 0.013702 Uiso 0.500000
Al Al16b 0.960916 0.117513 0.750000 0.013702 Uiso 0.500000
Al Al16b 0.980046 0.123728 0.750000 0.013702 Uiso 0.500000
Al Al16b 0.980046 0.227234 0.750000 0.013702 Uiso 0.500000
Al Al16b 0.960916 0.233449 0.750000 0.013702 Uiso 0.500000
Al Al16b 0.960599 0.417373 0.750000 0.013702 Uiso 0.500000
Al Al16b 0.960599 0.501457 0.750000 0.013702 Uiso 0.500000
Al Al16b 0.960916 0.685381 0.750000 0.013702 Uiso 0.500000
Al Al16b 0.980046 0.691597 0.750000 0.013702 Uiso 0.500000
Al Al16b 0.980046 0.795102 0.750000 0.013702 Uiso 0.500000
Al Al16b 0.960916 0.801318 0.750000 0.013702 Uiso 0.500000
Al Al18b 0.010647 0.032768 0.250000 0.028784 Uiso 0.232631
Al Al18b 0.010647 0.184139 0.250000 0.028784 Uiso 0.232631
Al Al18b 0.010647 0.249674 0.250000 0.028784 Uiso 0.232631
Al Al18b 0.010647 0.318195 0.250000 0.028784 Uiso 0.232631
Al Al18b 0.010647 0.383730 0.250000 0.028784 Uiso 0.232631
Al Al18b 0.010647 0.535101 0.250000 0.028784 Uiso 0.232631
Al Al18b 0.010647 0.600636 0.250000 0.028784 Uiso 0.232631
Al Al18b 0.010647 0.669157 0.250000 0.028784 Uiso 0.232631
Al Al18b 0.010647 0.734692 0.250000 0.028784 Uiso 0.232631
Al Al18b 0.010647 0.886063 0.250000 0.028784 Uiso 0.232631
Al Al18b 0.010647 0.951598 0.250000 0.028784 Uiso 0.232631
Al Al18b 0.034454 0.000000 0.250000 0.028784 Uiso 0.232631
Al Al18b 0.034454 0.216907 0.250000 0.028784 Uiso 0.232631
Al Al18b 0.034454 0.350962 0.250000 0.028784 Uiso 0.232631
Al Al18b 0.089443 0.426648 0.250000 0.028784 Uiso 0.232631
Al Al18b 0.050922 0.439164 0.250000 0.028784 Uiso 0.232631
Al Al18b 0.050922 0.479667 0.250000 0.028784 Uiso 0.232631
Al Al18b 0.089443 0.492183 0.250000 0.028784 Uiso 0.232631
Al Al18b 0.034454 0.567869 0.250000 0.028784 Uiso 0.232631
Al Al18b 0.034454 0.701924 0.250000 0.028784 Uiso 0.232631
Al Al18b 0.034454 0.918831 0.250000 0.028784 Uiso 0.232631
Al Al18b 0.138141 0.142713 0.250000 0.028784 Uiso 0.232631
Al Al18b 0.099621 0.155230 0.250000 0.028784 Uiso 0.232631
Al Al18b 0.099621 0.195733 0.250000 0.028784 Uiso 0.232631
Al Al18b 0.138141 0.208249 0.250000 0.028784 Uiso 0.232631
Al Al18b 0.138141 0.710582 0.250000 0.028784 Uiso 0.232631
Al Al18b 0.099621 0.723098 0.250000 0.028784 Uiso 0.232631
Al Al18b 0.099621 0.763601 0.250000 0.028784 Uiso 0.232631
Al Al18b 0.138141 0.776117 0.250000 0.028784 Uiso 0.232631
Al Al18b 0.113250 0.459415 0.250000 0.028784 Uiso 0.232631
Al Al18b 0.216937 0.034260 0.250000 0.028784 Uiso 0.232631
Al Al18b 0.178417 0.046776 0.250000 0.028784 Uiso 0.232631
Al Al18b 0.178417 0.087279 0.250000 0.028784 Uiso 0.232631
Al Al18b 0.216937 0.099795 0.250000 0.028784 Uiso 0.232631
Al Al18b 0.161948 0.175481 0.250000 0.028784 Uiso 0.232631
Al Al18b 0.216937 0.251167 0.250000 0.028784 Uiso 0.232631
Al Al18b 0.178417 0.263683 0.250000 0.028784 Uiso 0.232631
Al Al18b 0.178417 0.304186 0.250000 0.028784 Uiso 0.232631
Al Al18b 0.216937 0.316702 0.250000 0.028784 Uiso 0.232631
Al Al18b 0.216937 0.385222 0.250000 0.028784 Uiso 0.232631
Al Al18b 0.178417 0.397738 0.250000 0.028784 Uiso 0.232631
Al Al18b 0.178417 0.438241 0.250000 0.028784 Uiso 0.232631
Al Al18b 0.216937 0.450758 0.250000 0.028784 Uiso 0.232631
Al Al18b 0.216937 0.602129 0.250000 0.028784 Uiso 0.232631
Al Al18b 0.178417 0.614645 0.250000 0.028784 Uiso 0.232631
Al Al18b 0.178417 0.655148 0.250000 0.028784 Uiso 0.232631
Al Al18b 0.216937 0.667664 0.250000 0.028784 Uiso 0.232631
Al Al18b 0.161948 0.743350 0.250000 0.028784 Uiso 0.232631
Al Al18b 0.216937 0.819035 0.250000 0.028784 Uiso 0.232631
Al Al18b 0.178417 0.831551 0.250000 0.028784 Uiso 0.232631
Al Al18b 0.178417 0.872054 0.250000 0.028784 Uiso 0.232631
Al Al18b 0.216937 0.884571 0.250000 0.028784 Uiso 0.232631
Al Al18b 0.216937 0.953091 0.250000 0.028784 Uiso 0.232631
Al Al18b 0.178417 0.965607 0.250000 0.028784 Uiso 0.232631
Al Al18b 0.240744 0.067028 0.250000 0.028784 Uiso 0.232631
Al Al18b 0.240744 0.283934 0.250000 0.028784 Uiso 0.232631
Al Al18b 0.240744 0.417990 0.250000 0.028784 Uiso 0.232631
Al Al18b 0.240744 0.634896 0.250000 0.028784 Uiso 0.232631
Al Al18b 0.240744 0.851803 0.250000 0.028784 Uiso 0.232631
Al Al18b 0.240744 0.985859 0.250000 0.028784 Uiso 0.232631
Al Al18b 0.344432 0.075686 0.250000 0.028784 Uiso 0.232631
Al Al18b 0.305911 0.088202 0.250000 0.028784 Uiso 0.232631
Al Al18b 0.305911 0.128705 0.250000 0.028784 Uiso 0.232631
Al Al18b 0.344432 0.141221 0.250000 0.028784 Uiso 0.232631
Al Al18b 0.344432 0.209741 0.250000 0.028784 Uiso 0.232631
Al Al18b 0.305911 0.222257 0.250000 0.028784 Uiso 0.232631
Al Al18b 0.305911 0.262760 0.250000 0.028784 Uiso 0.232631
Al Al18b 0.344432 0.275276 0.250000 0.028784 Uiso 0.232631
Al Al18b 0.344432 0.426648 0.250000 0.028784 Uiso 0.232631
Al Al18b 0.305911 0.439164 0.250000 0.028784 Uiso 0.232631
Al Al18b 0.305911 0.479667 0.250000 0.028784 Uiso 0.232631
Al Al18b 0.344432 0.492183 0.250000 0.028784 Uiso 0.232631
Al Al18b 0.344432 0.643554 0.250000 0.028784 Uiso 0.232631
Al Al18b 0.305911 0.656070 0.250000 0.028784 Uiso 0.232631
Al Al18b 0.305911 0.696573 0.250000 0.028784 Uiso 0.232631
Al Al18b 0.344432 0.709090 0.250000 0.028784 Uiso 0.232631
Al Al18b 0.344432 0.777610 0.250000 0.028784 Uiso 0.232631
Al Al18b 0.305911 0.790126 0.250000 0.028784 Uiso 0.232631
Al Al18b 0.305911 0.830629 0.250000 0.028784 Uiso 0.232631
Al Al18b 0.344432 0.843145 0.250000 0.028784 Uiso 0.232631
Al Al18b 0.344432 0.994516 0.250000 0.028784 Uiso 0.232631
Al Al18b 0.384707 0.020251 0.250000 0.028784 Uiso 0.232631
Al Al18b 0.423228 0.032768 0.250000 0.028784 Uiso 0.232631
Al Al18b 0.368239 0.108453 0.250000 0.028784 Uiso 0.232631
Al Al18b 0.368239 0.242509 0.250000 0.028784 Uiso 0.232631
Al Al18b 0.423228 0.318195 0.250000 0.028784 Uiso 0.232631
Al Al18b 0.384707 0.330711 0.250000 0.028784 Uiso 0.232631
Al Al18b 0.384707 0.371214 0.250000 0.028784 Uiso 0.232631
Al Al18b 0.423228 0.383730 0.250000 0.028784 Uiso 0.232631
Al Al18b 0.368239 0.459415 0.250000 0.028784 Uiso 0.232631
Al Al18b 0.423228 0.535101 0.250000 0.028784 Uiso 0.232631
Al Al18b 0.384707 0.547617 0.250000 0.028784 Uiso 0.232631
Al Al18b 0.384707 0.588120 0.250000 0.028784 Uiso 0.232631
Al Al18b 0.423228 0.600636 0.250000 0.028784 Uiso 0.232631
Al Al18b 0.368239 0.676322 0.250000 0.028784 Uiso 0.232631
Al Al18b 0.368239 0.810378 0.250000 0.028784 Uiso 0.232631
Al Al18b 0.423228 0.886063 0.250000 0.028784 Uiso 0.232631
Al Al18b 0.384707 0.898579 0.250000 0.028784 Uiso 0.232631
Al Al18b 0.384707 0.939082 0.250000 0.028784 Uiso 0.232631
Al Al18b 0.423228 0.951598 0.250000 0.028784 Uiso 0.232631
Al Al18b 0.447035 0.000000 0.250000 0.028784 Uiso 0.232631
Al Al18b 0.447035 0.350962 0.250000 0.028784 Uiso 0.232631
Al Al18b 0.447035 0.567869 0.250000 0.028784 Uiso 0.232631
Al Al18b 0.447035 0.918831 0.250000 0.028784 Uiso 0.232631
Al Al18b 0.550722 0.142713 0.250000 0.028784 Uiso 0.232631
Al Al18b 0.512201 0.155230 0.250000 0.028784 Uiso 0.232631
Al Al18b 0.512201 0.195733 0.250000 0.028784 Uiso 0.232631
Al Al18b 0.550722 0.208249 0.250000 0.028784 Uiso 0.232631
Al Al18b 0.550722 0.359620 0.250000 0.028784 Uiso 0.232631
Al Al18b 0.512201 0.372136 0.250000 0.028784 Uiso 0.232631
Al Al18b 0.512201 0.412639 0.250000 0.028784 Uiso 0.232631
Al Al18b 0.550722 0.425155 0.250000 0.028784 Uiso 0.232631
Al Al18b 0.550722 0.493676 0.250000 0.028784 Uiso 0.232631
Al Al18b 0.512201 0.506192 0.250000 0.028784 Uiso 0.232631
Al Al18b 0.512201 0.546695 0.250000 0.028784 Uiso 0.232631
Al Al18b 0.550722 0.559211 0.250000 0.028784 Uiso 0.232631
Al Al18b 0.550722 0.710582 0.250000 0.028784 Uiso 0.232631
Al Al18b 0.512201 0.723098 0.250000 0.028784 Uiso 0.232631
Al Al18b 0.512201 0.763601 0.250000 0.028784 Uiso 0.232631
Al Al18b 0.550722 0.776117 0.250000 0.028784 Uiso 0.232631
Al Al18b 0.550722 0.927489 0.250000 0.028784 Uiso 0.232631
Al Al18b 0.512201 0.940005 0.250000 0.028784 Uiso 0.232631
Al Al18b 0.512201 0.980508 0.250000 0.028784 Uiso 0.232631
Al Al18b 0.550722 0.993024 0.250000 0.028784 Uiso 0.232631
Al Al18b 0.574529 0.175481 0.250000 0.028784 Uiso 0.232631
Al Al18b 0.574529 0.392388 0.250000 0.028784 Uiso 0.232631
Al Al18b 0.574529 0.526443 0.250000 0.028784 Uiso 0.232631
Al Al18b 0.574529 0.743350 0.250000 0.028784 Uiso 0.232631
Al Al18b 0.574529 0.960256 0.250000 0.028784 Uiso 0.232631
Al Al18b 0.639696 0.020251 0.250000 0.028784 Uiso 0.232631
Al Al18b 0.678216 0.032768 0.250000 0.028784 Uiso 0.232631
Al Al18b 0.678216 0.318195 0.250000 0.028784 Uiso 0.232631
Al Al18b 0.639696 0.330711 0.250000 0.028784 Uiso 0.232631
Al Al18b 0.639696 0.371214 0.250000 0.028784 Uiso 0.232631
Al Al18b 0.678216 0.383730 0.250000 0.028784 Uiso 0.232631
Al Al18b 0.678216 0.535101 0.250000 0.028784 Uiso 0.232631
Al Al18b 0.639696 0.547617 0.250000 0.028784 Uiso 0.232631
Al Al18b 0.639696 0.588120 0.250000 0.028784 Uiso 0.232631
Al Al18b 0.678216 0.600636 0.250000 0.028784 Uiso 0.232631
Al Al18b 0.678216 0.886063 0.250000 0.028784 Uiso 0.232631
Al Al18b 0.639696 0.898579 0.250000 0.028784 Uiso 0.232631
Al Al18b 0.639696 0.939082 0.250000 0.028784 Uiso 0.232631
Al Al18b 0.678216 0.951598 0.250000 0.028784 Uiso 0.232631
Al Al18b 0.702024 0.000000 0.250000 0.028784 Uiso 0.232631
Al Al18b 0.757012 0.075686 0.250000 0.028784 Uiso 0.232631
Al Al18b 0.718492 0.088202 0.250000 0.028784 Uiso 0.232631
Al Al18b 0.718492 0.128705 0.250000 0.028784 Uiso 0.232631
Al Al18b 0.757012 0.141221 0.250000 0.028784 Uiso 0.232631
Al Al18b 0.757012 0.209741 0.250000 0.028784 Uiso 0.232631
Al Al18b 0.718492 0.222257 0.250000 0.028784 Uiso 0.232631
Al Al18b 0.718492 0.262760 0.250000 0.028784 Uiso 0.232631
Al Al18b 0.757012 0.275276 0.250000 0.028784 Uiso 0.232631
Al Al18b 0.702024 0.350962 0.250000 0.028784 Uiso 0.232631
Al Al18b 0.757012 0.426648 0.250000 0.028784 Uiso 0.232631
Al Al18b 0.718492 0.439164 0.250000 0.028784 Uiso 0.232631
Al Al18b 0.718492 0.479667 0.250000 0.028784 Uiso 0.232631
Al Al18b 0.757012 0.492183 0.250000 0.028784 Uiso 0.232631
Al Al18b 0.702024 0.567869 0.250000 0.028784 Uiso 0.232631
Al Al18b 0.757012 0.643554 0.250000 0.028784 Uiso 0.232631
Al Al18b 0.718492 0.656070 0.250000 0.028784 Uiso 0.232631
Al Al18b 0.718492 0.696573 0.250000 0.028784 Uiso 0.232631
Al Al18b 0.757012 0.709090 0.250000 0.028784 Uiso 0.232631
Al Al18b 0.757012 0.777610 0.250000 0.028784 Uiso 0.232631
Al Al18b 0.718492 0.790126 0.250000 0.028784 Uiso 0.232631
Al Al18b 0.718492 0.830629 0.250000 0.028784 Uiso 0.232631
Al Al18b 0.757012 0.843145 0.250000 0.028784 Uiso 0.232631
Al Al18b 0.702024 0.918831 0.250000 0.028784 Uiso 0.232631
Al Al18b 0.757012 0.994516 0.250000 0.028784 Uiso 0.232631
Al Al18b 0.780819 0.108453 0.250000 0.028784 Uiso 0.232631
Al Al18b 0.780819 0.242509 0.250000 0.028784 Uiso 0.232631
Al Al18b 0.780819 0.459415 0.250000 0.028784 Uiso 0.232631
Al Al18b 0.780819 0.676322 0.250000 0.028784 Uiso 0.232631
Al Al18b 0.780819 0.810378 0.250000 0.028784 Uiso 0.232631
Al Al18b 0.884507 0.034260 0.250000 0.028784 Uiso 0.232631
Al Al18b 0.845986 0.046776 0.250000 0.028784 Uiso 0.232631
Al Al18b 0.845986 0.087279 0.250000 0.028784 Uiso 0.232631
Al Al18b 0.884507 0.099795 0.250000 0.028784 Uiso 0.232631
Al Al18b 0.884507 0.251167 0.250000 0.028784 Uiso 0.232631
Al Al18b 0.845986 0.263683 0.250000 0.028784 Uiso 0.232631
Al Al18b 0.845986 0.304186 0.250000 0.028784 Uiso 0.232631
Al Al18b 0.884507 0.316702 0.250000 0.028784 Uiso 0.232631
Al Al18b 0.884507 0.385222 0.250000 0.028784 Uiso 0.232631
Al Al18b 0.845986 0.397738 0.250000 0.028784 Uiso 0.232631
Al Al18b 0.845986 0.438241 0.250000 0.028784 Uiso 0.232631
Al Al18b 0.884507 0.450758 0.250000 0.028784 Uiso 0.232631
Al Al18b 0.884507 0.602129 0.250000 0.028784 Uiso 0.232631
Al Al18b 0.845986 0.614645 0.250000 0.028784 Uiso 0.232631
Al Al18b 0.845986 0.655148 0.250000 0.028784 Uiso 0.232631
Al Al18b 0.884507 0.667664 0.250000 0.028784 Uiso 0.232631
Al Al18b 0.884507 0.819035 0.250000 0.028784 Uiso 0.232631
Al Al18b 0.845986 0.831551 0.250000 0.028784 Uiso 0.232631
Al Al18b 0.845986 0.872054 0.250000 0.028784 Uiso 0.232631
Al Al18b 0.884507 0.884571 0.250000 0.028784 Uiso 0.232631
Al Al18b 0.884507 0.953091 0.250000 0.028784 Uiso 0.232631
Al Al18b 0.845986 0.965607 0.250000 0.028784 Uiso 0.232631
Al Al18b 0.908314 0.067028 0.250000 0.028784 Uiso 0.232631
Al Al18b 0.963303 0.142713 0.250000 0.028784 Uiso 0.232631
Al Al18b 0.924782 0.155230 0.250000 0.028784 Uiso 0.232631
Al Al18b 0.924782 0.195733 0.250000 0.028784 Uiso 0.232631
Al Al18b 0.963303 0.208249 0.250000 0.028784 Uiso 0.232631
Al Al18b 0.908314 0.283934 0.250000 0.028784 Uiso 0.232631
Al Al18b 0.908314 0.417990 0.250000 0.028784 Uiso 0.232631
Al Al18b 0.908314 0.634896 0.250000 0.028784 Uiso 0.232631
Al Al18b 0.963303 0.710582 0.250000 0.028784 Uiso 0.232631
Al Al18b 0.924782 0.723098 0.250000 0.028784 Uiso 0.232631
Al Al18b 0.924782 0.763601 0.250000 0.028784 Uiso 0.232631
Al Al18b 0.963303 0.776117 0.250000 0.028784 Uiso 0.232631
Al Al18b 0.908314 0.851803 0.250000 0.028784 Uiso 0.232631
Al Al18b 0.908314 0.985859 0.250000 0.028784 Uiso 0.232631
Al Al18b 0.973481 0.439164 0.250000 0.028784 Uiso 0.232631
Al Al18b 0.973481 0.479667 0.250000 0.028784 Uiso 0.232631
Al Al18b 0.987110 0.175481 0.250000 0.028784 Uiso 0.232631
Al Al18b 0.987110 0.743350 0.250000 0.028784 Uiso 0.232631
Al Al18b 0.027874 0.020251 0.750000 0.028784 Uiso 0.232631
Al Al18b 0.027874 0.196655 0.750000 0.028784 Uiso 0.232631
Al Al18b 0.027874 0.237158 0.750000 0.028784 Uiso 0.232631
Al Al18b 0.027874 0.330711 0.750000 0.028784 Uiso 0.232631
Al Al18b 0.027874 0.371214 0.750000 0.028784 Uiso 0.232631
Al Al18b 0.044342 0.459415 0.750000 0.028784 Uiso 0.232631
Al Al18b 0.027874 0.547617 0.750000 0.028784 Uiso 0.232631
Al Al18b 0.027874 0.588120 0.750000 0.028784 Uiso 0.232631
Al Al18b 0.027874 0.681673 0.750000 0.028784 Uiso 0.232631
Al Al18b 0.027874 0.722176 0.750000 0.028784 Uiso 0.232631
Al Al18b 0.027874 0.898579 0.750000 0.028784 Uiso 0.232631
Al Al18b 0.027874 0.939082 0.750000 0.028784 Uiso 0.232631
Al Al18b 0.093041 0.175481 0.750000 0.028784 Uiso 0.232631
Al Al18b 0.093041 0.743350 0.750000 0.028784 Uiso 0.232631
Al Al18b 0.068149 0.426648 0.750000 0.028784 Uiso 0.232631
Al Al18b 0.106670 0.439164 0.750000 0.028784 Uiso 0.232631
Al Al18b 0.106670 0.479667 0.750000 0.028784 Uiso 0.232631
Al Al18b 0.068149 0.492183 0.750000 0.028784 Uiso 0.232631
Al Al18b 0.171836 0.067028 0.750000 0.028784 Uiso 0.232631
Al Al18b 0.116848 0.142713 0.750000 0.028784 Uiso 0.232631
Al Al18b 0.155368 0.155230 0.750000 0.028784 Uiso 0.232631
Al Al18b 0.155368 0.195733 0.750000 0.028784 Uiso 0.232631
Al Al18b 0.116848 0.208249 0.750000 0.028784 Uiso 0.232631
Al Al18b 0.171836 0.283934 0.750000 0.028784 Uiso 0.232631
Al Al18b 0.171836 0.417990 0.750000 0.028784 Uiso 0.232631
Al Al18b 0.171836 0.634896 0.750000 0.028784 Uiso 0.232631
Al Al18b 0.116848 0.710582 0.750000 0.028784 Uiso 0.232631
Al Al18b 0.155368 0.723098 0.750000 0.028784 Uiso 0.232631
Al Al18b 0.155368 0.763601 0.750000 0.028784 Uiso 0.232631
Al Al18b 0.116848 0.776117 0.750000 0.028784 Uiso 0.232631
Al Al18b 0.171836 0.851803 0.750000 0.028784 Uiso 0.232631
Al Al18b 0.171836 0.985859 0.750000 0.028784 Uiso 0.232631
Al Al18b 0.195644 0.034260 0.750000 0.028784 Uiso 0.232631
Al Al18b 0.234164 0.046776 0.750000 0.028784 Uiso 0.232631
Al Al18b 0.234164 0.087279 0.750000 0.028784 Uiso 0.232631
Al Al18b 0.195644 0.099795 0.750000 0.028784 Uiso 0.232631
Al Al18b 0.195644 0.251167 0.750000 0.028784 Uiso 0.232631
Al Al18b 0.234164 0.263683 0.750000 0.028784 Uiso 0.232631
Al Al18b 0.234164 0.304186 0.750000 0.028784 Uiso 0.232631
Al Al18b 0.195644 0.316702 0.750000 0.028784 Uiso 0.232631
Al Al18b 0.195644 0.385222 0.750000 0.028784 Uiso 0.232631
Al Al18b 0.234164 0.397738 0.750000 0.028784 Uiso 0.232631
Al Al18b 0.234164 0.438241 0.750000 0.028784 Uiso 0.232631
Al Al18b 0.195644 0.450758 0.750000 0.028784 Uiso 0.232631
Al Al18b 0.195644 0.602129 0.750000 0.028784 Uiso 0.232631
Al Al18b 0.234164 0.614645 0.750000 0.028784 Uiso 0.232631
Al Al18b 0.234164 0.655148 0.750000 0.028784 Uiso 0.232631
Al Al18b 0.195644 0.667664 0.750000 0.028784 Uiso 0.232631
Al Al18b 0.195644 0.819035 0.750000 0.028784 Uiso 0.232631
Al Al18b 0.234164 0.831551 0.750000 0.028784 Uiso 0.232631
Al Al18b 0.234164 0.872054 0.750000 0.028784 Uiso 0.232631
Al Al18b 0.195644 0.884571 0.750000 0.028784 Uiso 0.232631
Al Al18b 0.195644 0.953091 0.750000 0.028784 Uiso 0.232631
Al Al18b 0.234164 0.965607 0.750000 0.028784 Uiso 0.232631
Al Al18b 0.299331 0.108453 0.750000 0.028784 Uiso 0.232631
Al Al18b 0.299331 0.242509 0.750000 0.028784 Uiso 0.232631
Al Al18b 0.299331 0.459415 0.750000 0.028784 Uiso 0.232631
Al Al18b 0.299331 0.676322 0.750000 0.028784 Uiso 0.232631
Al Al18b 0.299331 0.810378 0.750000 0.028784 Uiso 0.232631
Al Al18b 0.378127 0.000000 0.750000 0.028784 Uiso 0.232631
Al Al18b 0.323138 0.075686 0.750000 0.028784 Uiso 0.232631
Al Al18b 0.361659 0.088202 0.750000 0.028784 Uiso 0.232631
Al Al18b 0.361659 0.128705 0.750000 0.028784 Uiso 0.232631
Al Al18b 0.323138 0.141221 0.750000 0.028784 Uiso 0.232631
Al Al18b 0.323138 0.209741 0.750000 0.028784 Uiso 0.232631
Al Al18b 0.361659 0.222257 0.750000 0.028784 Uiso 0.232631
Al Al18b 0.361659 0.262760 0.750000 0.028784 Uiso 0.232631
Al Al18b 0.323138 0.275276 0.750000 0.028784 Uiso 0.232631
Al Al18b 0.378127 0.350962 0.750000 0.028784 Uiso 0.232631
Al Al18b 0.323138 0.426648 0.750000 0.028784 Uiso 0.232631
Al Al18b 0.361659 0.439164 0.750000 0.028784 Uiso 0.232631
Al Al18b 0.361659 0.479667 0.750000 0.028784 Uiso 0.232631
Al Al18b 0.323138 0.492183 0.750000 0.028784 Uiso 0.232631
Al Al18b 0.378127 0.567869 0.750000 0.028784 Uiso 0.232631
Al Al18b 0.323138 0.643554 0.750000 0.028784 Uiso 0.232631
Al Al18b 0.361659 0.656070 0.750000 0.028784 Uiso 0.232631
Al Al18b 0.361659 0.696573 0.750000 0.028784 Uiso 0.232631
Al Al18b 0.323138 0.709090 0.750000 0.028784 Uiso 0.232631
Al Al18b 0.323138 0.777610 0.750000 0.028784 Uiso 0.232631
Al Al18b 0.361659 0.790126 0.750000 0.028784 Uiso 0.232631
Al Al18b 0.361659 0.830629 0.750000 0.028784 Uiso 0.232631
Al Al18b 0.323138 0.843145 0.750000 0.028784 Uiso 0.232631
Al Al18b 0.378127 0.918831 0.750000 0.028784 Uiso 0.232631
Al Al18b 0.323138 0.994516 0.750000 0.028784 Uiso 0.232631
Al Al18b 0.440455 0.020251 0.750000 0.028784 Uiso 0.232631
Al Al18b 0.401934 0.032768 0.750000 0.028784 Uiso 0.232631
Al Al18b 0.401934 0.318195 0.750000 0.028784 Uiso 0.232631
Al Al18b 0.440455 0.330711 0.750000 0.028784 Uiso 0.232631
Al Al18b 0.440455 0.371214 0.750000 0.028784 Uiso 0.232631
Al Al18b 0.401934 0.383730 0.750000 0.028784 Uiso 0.232631
Al Al18b 0.401934 0.535101 0.750000 0.028784 Uiso 0.232631
Al Al18b 0.440455 0.547617 0.750000 0.028784 Uiso 0.232631
Al Al18b 0.440455 0.588120 0.750000 0.028784 Uiso 0.232631
Al Al18b 0.401934 0.600636 0.750000 0.028784 Uiso 0.232631
Al Al18b 0.401934 0.886063 0.750000 0.028784 Uiso 0.232631
Al Al18b 0.440455 0.898579 0.750000 0.028784 Uiso 0.232631
Al Al18b 0.440455 0.939082 0.750000 0.028784 Uiso 0.232631
Al Al18b 0.401934 0.951598 0.750000 0.028784 Uiso 0.232631
Al Al18b 0.505621 0.175481 0.750000 0.028784 Uiso 0.232631
Al Al18b 0.505621 0.392388 0.750000 0.028784 Uiso 0.232631
Al Al18b 0.505621 0.526443 0.750000 0.028784 Uiso 0.232631
Al Al18b 0.505621 0.743350 0.750000 0.028784 Uiso 0.232631
Al Al18b 0.505621 0.960256 0.750000 0.028784 Uiso 0.232631
Al Al18b 0.529428 0.142713 0.750000 0.028784 Uiso 0.232631
Al Al18b 0.567949 0.155230 0.750000 0.028784 Uiso 0.232631
Al Al18b 0.567949 0.195733 0.750000 0.028784 Uiso 0.232631
Al Al18b 0.529428 0.208249 0.750000 0.028784 Uiso 0.232631
Al Al18b 0.529428 0.359620 0.750000 0.028784 Uiso 0.232631
Al Al18b 0.567949 0.372136 0.750000 0.028784 Uiso 0.232631
Al Al18b 0.567949 0.412639 0.750000 0.028784 Uiso 0.232631
Al Al18b 0.529428 0.425155 0.750000 0.028784 Uiso 0.232631
Al Al18b 0.529428 0.493676 0.750000 0.028784 Uiso 0.232631
Al Al18b 0.567949 0.506192 0.750000 0.028784 Uiso 0.232631
Al Al18b 0.567949 0.546695 0.750000 0.028784 Uiso 0.232631
Al Al18b 0.529428 0.559211 0.750000 0.028784 Uiso 0.232631
Al Al18b 0.529428 0.710582 0.750000 0.028784 Uiso 0.232631
Al Al18b 0.567949 0.723098 0.750000 0.028784 Uiso 0.232631
Al Al18b 0.567949 0.763601 0.750000 0.028784 Uiso 0.232631
Al Al18b 0.529428 0.776117 0.750000 0.028784 Uiso 0.232631
Al Al18b 0.529428 0.927489 0.750000 0.028784 Uiso 0.232631
Al Al18b 0.567949 0.940005 0.750000 0.028784 Uiso 0.232631
Al Al18b 0.567949 0.980508 0.750000 0.028784 Uiso 0.232631
Al Al18b 0.529428 0.993024 0.750000 0.028784 Uiso 0.232631
Al Al18b 0.633116 0.000000 0.750000 0.028784 Uiso 0.232631
Al Al18b 0.633116 0.350962 0.750000 0.028784 Uiso 0.232631
Al Al18b 0.633116 0.567869 0.750000 0.028784 Uiso 0.232631
Al Al18b 0.633116 0.918831 0.750000 0.028784 Uiso 0.232631
Al Al18b 0.695443 0.020251 0.750000 0.028784 Uiso 0.232631
Al Al18b 0.656923 0.032768 0.750000 0.028784 Uiso 0.232631
Al Al18b 0.711912 0.108453 0.750000 0.028784 Uiso 0.232631
Al Al18b 0.711912 0.242509 0.750000 0.028784 Uiso 0.232631
Al Al18b 0.656923 0.318195 0.750000 0.028784 Uiso 0.232631
Al Al18b 0.695443 0.330711 0.750000 0.028784 Uiso 0.232631
Al Al18b 0.695443 0.371214 0.750000 0.028784 Uiso 0.232631
Al Al18b 0.656923 0.383730 0.750000 0.028784 Uiso 0.232631
Al Al18b 0.711912 0.459415 0.750000 0.028784 Uiso 0.232631
Al Al18b 0.656923 0.535101 0.750000 0.028784 Uiso 0.232631
Al Al18b 0.695443 0.547617 0.750000 0.028784 Uiso 0.232631
Al Al18b 0.695443 0.588120 0.750000 0.028784 Uiso 0.232631
Al Al18b 0.656923 0.600636 0.750000 0.028784 Uiso 0.232631
Al Al18b 0.711912 0.676322 0.750000 0.028784 Uiso 0.232631
Al Al18b 0.711912 0.810378 0.750000 0.028784 Uiso 0.232631
Al Al18b 0.656923 0.886063 0.750000 0.028784 Uiso 0.232631
Al Al18b 0.695443 0.898579 0.750000 0.028784 Uiso 0.232631
Al Al18b 0.695443 0.939082 0.750000 0.028784 Uiso 0.232631
Al Al18b 0.656923 0.951598 0.750000 0.028784 Uiso 0.232631
Al Al18b 0.735719 0.075686 0.750000 0.028784 Uiso 0.232631
Al Al18b 0.774239 0.088202 0.750000 0.028784 Uiso 0.232631
Al Al18b 0.774239 0.128705 0.750000 0.028784 Uiso 0.232631
Al Al18b 0.735719 0.141221 0.750000 0.028784 Uiso 0.232631
Al Al18b 0.735719 0.209741 0.750000 0.028784 Uiso 0.232631
Al Al18b 0.774239 0.222257 0.750000 0.028784 Uiso 0.232631
Al Al18b 0.774239 0.262760 0.750000 0.028784 Uiso 0.232631
Al Al18b 0.735719 0.275276 0.750000 0.028784 Uiso 0.232631
Al Al18b 0.735719 0.426648 0.750000 0.028784 Uiso 0.232631
Al Al18b 0.774239 0.439164 0.750000 0.028784 Uiso 0.232631
Al Al18b 0.774239 0.479667 0.750000 0.028784 Uiso 0.232631
Al Al18b 0.735719 0.492183 0.750000 0.028784 Uiso 0.232631
Al Al18b 0.735719 0.643554 0.750000 0.028784 Uiso 0.232631
Al Al18b 0.774239 0.656070 0.750000 0.028784 Uiso 0.232631
Al Al18b 0.774239 0.696573 0.750000 0.028784 Uiso 0.232631
Al Al18b 0.735719 0.709090 0.750000 0.028784 Uiso 0.232631
Al Al18b 0.735719 0.777610 0.750000 0.028784 Uiso 0.232631
Al Al18b 0.774239 0.790126 0.750000 0.028784 Uiso 0.232631
Al Al18b 0.774239 0.830629 0.750000 0.028784 Uiso 0.232631
Al Al18b 0.735719 0.843145 0.750000 0.028784 Uiso 0.232631
Al Al18b 0.735719 0.994516 0.750000 0.028784 Uiso 0.232631
Al Al18b 0.839406 0.067028 0.750000 0.028784 Uiso 0.232631
Al Al18b 0.839406 0.283934 0.750000 0.028784 Uiso 0.232631
Al Al18b 0.839406 0.417990 0.750000 0.028784 Uiso 0.232631
Al Al18b 0.839406 0.634896 0.750000 0.028784 Uiso 0.232631
Al Al18b 0.839406 0.851803 0.750000 0.028784 Uiso 0.232631
Al Al18b 0.839406 0.985859 0.750000 0.028784 Uiso 0.232631
Al Al18b 0.863213 0.034260 0.750000 0.028784 Uiso 0.232631
Al Al18b 0.901734 0.046776 0.750000 0.028784 Uiso 0.232631
Al Al18b 0.901734 0.087279 0.750000 0.028784 Uiso 0.232631
Al Al18b 0.863213 0.099795 0.750000 0.028784 Uiso 0.232631
Al Al18b 0.918202 0.175481 0.750000 0.028784 Uiso 0.232631
Al Al18b 0.863213 0.251167 0.750000 0.028784 Uiso 0.232631
Al Al18b 0.901734 0.263683 0.750000 0.028784 Uiso 0.232631
Al Al18b 0.901734 0.304186 0.750000 0.028784 Uiso 0.232631
Al Al18b 0.863213 0.316702 0.750000 0.028784 Uiso 0.232631
Al Al18b 0.863213 0.385222 0.750000 0.028784 Uiso 0.232631
Al Al18b 0.901734 0.397738 0.750000 0.028784 Uiso 0.232631
Al Al18b 0.901734 0.438241 0.750000 0.028784 Uiso 0.232631
Al Al18b 0.863213 0.450758 0.750000 0.028784 Uiso 0.232631
Al Al18b 0.863213 0.602129 0.750000 0.028784 Uiso 0.232631
Al Al18b 0.901734 0.614645 0.750000 0.028784 Uiso 0.232631
Al Al18b 0.901734 0.655148 0.750000 0.028784 Uiso 0.232631
Al Al18b 0.863213 0.667664 0.750000 0.028784 Uiso 0.232631
Al Al18b 0.918202 0.743350 0.750000 0.028784 Uiso 0.232631
Al Al18b 0.863213 0.819035 0.750000 0.028784 Uiso 0.232631
Al Al18b 0.901734 0.831551 0.750000 0.028784 Uiso 0.232631
Al Al18b 0.901734 0.872054 0.750000 0.028784 Uiso 0.232631
Al Al18b 0.863213 0.884571 0.750000 0.028784 Uiso 0.232631
Al Al18b 0.863213 0.953091 0.750000 0.028784 Uiso 0.232631
Al Al18b 0.901734 0.965607 0.750000 0.028784 Uiso 0.232631
Al Al18b 0.966901 0.459415 0.750000 0.028784 Uiso 0.232631
Al Al18b 0.942009 0.142713 0.750000 0.028784 Uiso 0.232631
Al Al18b 0.980530 0.155230 0.750000 0.028784 Uiso 0.232631
Al Al18b 0.980530 0.195733 0.750000 0.028784 Uiso 0.232631
Al Al18b 0.942009 0.208249 0.750000 0.028784 Uiso 0.232631
Al Al18b 0.942009 0.710582 0.750000 0.028784 Uiso 0.232631
Al Al18b 0.980530 0.723098 0.750000 0.028784 Uiso 0.232631
Al Al18b 0.980530 0.763601 0.750000 0.028784 Uiso 0.232631
Al Al18b 0.942009 0.776117 0.750000 0.028784 Uiso 0.232631
Al Al18b 0.990708 0.426648 0.750000 0.028784 Uiso 0.232631
Al Al18b 0.990708 0.492183 0.750000 0.028784 Uiso 0.232631
Al Al18c 0.042003 0.009359 0.250000 0.028784 Uiso 0.383685
Al Al18c 0.021881 0.037055 0.250000 0.028784 Uiso 0.383685
Al Al18c 0.004079 0.042839 0.250000 0.028784 Uiso 0.383685
Al Al18c 0.004079 0.174068 0.250000 0.028784 Uiso 0.383685
Al Al18c 0.021881 0.179852 0.250000 0.028784 Uiso 0.383685
Al Al18c 0.042003 0.207547 0.250000 0.028784 Uiso 0.383685
Al Al18c 0.042003 0.226266 0.250000 0.028784 Uiso 0.383685
Al Al18c 0.021881 0.253961 0.250000 0.028784 Uiso 0.383685
Al Al18c 0.004079 0.259746 0.250000 0.028784 Uiso 0.383685
Al Al18c 0.004079 0.308123 0.250000 0.028784 Uiso 0.383685
Al Al18c 0.021881 0.313907 0.250000 0.028784 Uiso 0.383685
Al Al18c 0.042003 0.341603 0.250000 0.028784 Uiso 0.383685
Al Al18c 0.042003 0.360321 0.250000 0.028784 Uiso 0.383685
Al Al18c 0.021881 0.388017 0.250000 0.028784 Uiso 0.383685
Al Al18c 0.004079 0.393801 0.250000 0.028784 Uiso 0.383685
Al Al18c 0.039314 0.442299 0.250000 0.028784 Uiso 0.383685
Al Al18c 0.039314 0.476532 0.250000 0.028784 Uiso 0.383685
Al Al18c 0.004079 0.525030 0.250000 0.028784 Uiso 0.383685
Al Al18c 0.021881 0.530814 0.250000 0.028784 Uiso 0.383685
Al Al18c 0.042003 0.558510 0.250000 0.028784 Uiso 0.383685
Al Al18c 0.042003 0.577228 0.250000 0.028784 Uiso 0.383685
Al Al18c 0.021881 0.604923 0.250000 0.028784 Uiso 0.383685
Al Al18c 0.004079 0.610708 0.250000 0.028784 Uiso 0.383685
Al Al18c 0.004079 0.659085 0.250000 0.028784 Uiso 0.383685
Al Al18c 0.021881 0.664870 0.250000 0.028784 Uiso 0.383685
Al Al18c 0.042003 0.692565 0.250000 0.028784 Uiso 0.383685
Al Al18c 0.042003 0.711283 0.250000 0.028784 Uiso 0.383685
Al Al18c 0.021881 0.738979 0.250000 0.028784 Uiso 0.383685
Al Al18c 0.004079 0.744763 0.250000 0.028784 Uiso 0.383685
Al Al18c 0.004079 0.875992 0.250000 0.028784 Uiso 0.383685
Al Al18c 0.021881 0.881776 0.250000 0.028784 Uiso 0.383685
Al Al18c 0.042003 0.909472 0.250000 0.028784 Uiso 0.383685
Al Al18c 0.042003 0.928190 0.250000 0.028784 Uiso 0.383685
Al Al18c 0.021881 0.955886 0.250000 0.028784 Uiso 0.383685
Al Al18c 0.004079 0.961670 0.250000 0.028784 Uiso 0.383685
Al Al18c 0.088012 0.158364 0.250000 0.028784 Uiso 0.383685
Al Al18c 0.088012 0.192598 0.250000 0.028784 Uiso 0.383685
Al Al18c 0.050316 0.427155 0.250000 0.028784 Uiso 0.383685
Al Al18c 0.050316 0.491676 0.250000 0.028784 Uiso 0.383685
Al Al18c 0.088012 0.726233 0.250000 0.028784 Uiso 0.383685
Al Al18c 0.088012 0.760467 0.250000 0.028784 Uiso 0.383685
Al Al18c 0.099015 0.143221 0.250000 0.028784 Uiso 0.383685
Al Al18c 0.099015 0.207741 0.250000 0.028784 Uiso 0.383685
Al Al18c 0.082874 0.416576 0.250000 0.028784 Uiso 0.383685
Al Al18c 0.100676 0.422361 0.250000 0.028784 Uiso 0.383685
Al Al18c 0.120799 0.450056 0.250000 0.028784 Uiso 0.383685
Al Al18c 0.120799 0.468774 0.250000 0.028784 Uiso 0.383685
Al Al18c 0.100676 0.496470 0.250000 0.028784 Uiso 0.383685
Al Al18c 0.082874 0.502254 0.250000 0.028784 Uiso 0.383685
Al Al18c 0.099015 0.711090 0.250000 0.028784 Uiso 0.383685
Al Al18c 0.099015 0.775610 0.250000 0.028784 Uiso 0.383685
Al Al18c 0.166808 0.049911 0.250000 0.028784 Uiso 0.383685
Al Al18c 0.166808 0.084145 0.250000 0.028784 Uiso 0.383685
Al Al18c 0.131573 0.132642 0.250000 0.028784 Uiso 0.383685
Al Al18c 0.149375 0.138426 0.250000 0.028784 Uiso 0.383685
Al Al18c 0.169497 0.166122 0.250000 0.028784 Uiso 0.383685
Al Al18c 0.169497 0.184840 0.250000 0.028784 Uiso 0.383685
Al Al18c 0.149375 0.212536 0.250000 0.028784 Uiso 0.383685
Al Al18c 0.131573 0.218320 0.250000 0.028784 Uiso 0.383685
Al Al18c 0.166808 0.266817 0.250000 0.028784 Uiso 0.383685
Al Al18c 0.166808 0.301051 0.250000 0.028784 Uiso 0.383685
Al Al18c 0.166808 0.400873 0.250000 0.028784 Uiso 0.383685
Al Al18c 0.166808 0.435107 0.250000 0.028784 Uiso 0.383685
Al Al18c 0.166808 0.617780 0.250000 0.028784 Uiso 0.383685
Al Al18c 0.166808 0.652013 0.250000 0.028784 Uiso 0.383685
Al Al18c 0.131573 0.700511 0.250000 0.028784 Uiso 0.383685
Al Al18c 0.149375 0.706295 0.250000 0.028784 Uiso 0.383685
Al Al18c 0.169497 0.733991 0.250000 0.028784 Uiso 0.383685
Al Al18c 0.169497 0.752709 0.250000 0.028784 Uiso 0.383685
Al Al18c 0.149375 0.780404 0.250000 0.028784 Uiso 0.383685
Al Al18c 0.131573 0.786189 0.250000 0.028784 Uiso 0.383685
Al Al18c 0.166808 0.834686 0.250000 0.028784 Uiso 0.383685
Al Al18c 0.166808 0.868920 0.250000 0.028784 Uiso 0.383685
Al Al18c 0.166808 0.968742 0.250000 0.028784 Uiso 0.383685
Al Al18c 0.177811 0.034768 0.250000 0.028784 Uiso 0.383685
Al Al18c 0.177811 0.099288 0.250000 0.028784 Uiso 0.383685
Al Al18c 0.177811 0.251674 0.250000 0.028784 Uiso 0.383685
Al Al18c 0.177811 0.316195 0.250000 0.028784 Uiso 0.383685
Al Al18c 0.177811 0.385730 0.250000 0.028784 Uiso 0.383685
Al Al18c 0.177811 0.450250 0.250000 0.028784 Uiso 0.383685
Al Al18c 0.177811 0.602636 0.250000 0.028784 Uiso 0.383685
Al Al18c 0.177811 0.667157 0.250000 0.028784 Uiso 0.383685
Al Al18c 0.177811 0.819543 0.250000 0.028784 Uiso 0.383685
Al Al18c 0.177811 0.884063 0.250000 0.028784 Uiso 0.383685
Al Al18c 0.177811 0.953598 0.250000 0.028784 Uiso 0.383685
Al Al18c 0.210369 0.024189 0.250000 0.028784 Uiso 0.383685
Al Al18c 0.228171 0.029973 0.250000 0.028784 Uiso 0.383685
Al Al18c 0.248293 0.057669 0.250000 0.028784 Uiso 0.383685
Al Al18c 0.248293 0.076387 0.250000 0.028784 Uiso 0.383685
Al Al18c 0.228171 0.104083 0.250000 0.028784 Uiso 0.383685
Al Al18c 0.210369 0.109867 0.250000 0.028784 Uiso 0.383685
Al Al18c 0.210369 0.241095 0.250000 0.028784 Uiso 0.383685
Al Al18c 0.228171 0.246880 0.250000 0.028784 Uiso 0.383685
Al Al18c 0.248293 0.274575 0.250000 0.028784 Uiso 0.383685
Al Al18c 0.248293 0.293293 0.250000 0.028784 Uiso 0.383685
Al Al18c 0.228171 0.320989 0.250000 0.028784 Uiso 0.383685
Al Al18c 0.210369 0.326773 0.250000 0.028784 Uiso 0.383685
Al Al18c 0.210369 0.375151 0.250000 0.028784 Uiso 0.383685
Al Al18c 0.228171 0.380935 0.250000 0.028784 Uiso 0.383685
Al Al18c 0.248293 0.408631 0.250000 0.028784 Uiso 0.383685
Al Al18c 0.248293 0.427349 0.250000 0.028784 Uiso 0.383685
Al Al18c 0.228171 0.455045 0.250000 0.028784 Uiso 0.383685
Al Al18c 0.210369 0.460829 0.250000 0.028784 Uiso 0.383685
Al Al18c 0.210369 0.592057 0.250000 0.028784 Uiso 0.383685
Al Al18c 0.228171 0.597842 0.250000 0.028784 Uiso 0.383685
Al Al18c 0.248293 0.625537 0.250000 0.028784 Uiso 0.383685
Al Al18c 0.248293 0.644256 0.250000 0.028784 Uiso 0.383685
Al Al18c 0.228171 0.671951 0.250000 0.028784 Uiso 0.383685
Al Al18c 0.210369 0.677735 0.250000 0.028784 Uiso 0.383685
Al Al18c 0.210369 0.808964 0.250000 0.028784 Uiso 0.383685
Al Al18c 0.228171 0.814748 0.250000 0.028784 Uiso 0.383685
Al Al18c 0.248293 0.842444 0.250000 0.028784 Uiso 0.383685
Al Al18c 0.248293 0.861162 0.250000 0.028784 Uiso 0.383685
Al Al18c 0.228171 0.888858 0.250000 0.028784 Uiso 0.383685
Al Al18c 0.210369 0.894642 0.250000 0.028784 Uiso 0.383685
Al Al18c 0.210369 0.943020 0.250000 0.028784 Uiso 0.383685
Al Al18c 0.228171 0.948804 0.250000 0.028784 Uiso 0.383685
Al Al18c 0.248293 0.976500 0.250000 0.028784 Uiso 0.383685
Al Al18c 0.248293 0.995218 0.250000 0.028784 Uiso 0.383685
Al Al18c 0.294303 0.091336 0.250000 0.028784 Uiso 0.383685
Al Al18c 0.294303 0.125570 0.250000 0.028784 Uiso 0.383685
Al Al18c 0.294303 0.225392 0.250000 0.028784 Uiso 0.383685
Al Al18c 0.294303 0.259626 0.250000 0.028784 Uiso 0.383685
Al Al18c 0.294303 0.442299 0.250000 0.028784 Uiso 0.383685
Al Al18c 0.294303 0.476532 0.250000 0.028784 Uiso 0.383685
Al Al18c 0.294303 0.659205 0.250000 0.028784 Uiso 0.383685
Al Al18c 0.294303 0.693439 0.250000 0.028784 Uiso 0.383685
Al Al18c 0.294303 0.793261 0.250000 0.028784 Uiso 0.383685
Al Al18c 0.294303 0.827494 0.250000 0.028784 Uiso 0.383685
Al Al18c 0.305305 0.076193 0.250000 0.028784 Uiso 0.383685
Al Al18c 0.305305 0.140713 0.250000 0.028784 Uiso 0.383685
Al Al18c 0.305305 0.210249 0.250000 0.028784 Uiso 0.383685
Al Al18c 0.305305 0.274769 0.250000 0.028784 Uiso 0.383685
Al Al18c 0.305305 0.427155 0.250000 0.028784 Uiso 0.383685
Al Al18c 0.305305 0.491676 0.250000 0.028784 Uiso 0.383685
Al Al18c 0.305305 0.644062 0.250000 0.028784 Uiso 0.383685
Al Al18c 0.305305 0.708582 0.250000 0.028784 Uiso 0.383685
Al Al18c 0.305305 0.778117 0.250000 0.028784 Uiso 0.383685
Al Al18c 0.305305 0.842638 0.250000 0.028784 Uiso 0.383685
Al Al18c 0.305305 0.995024 0.250000 0.028784 Uiso 0.383685
Al Al18c 0.373099 0.017117 0.250000 0.028784 Uiso 0.383685
Al Al18c 0.337863 0.065614 0.250000 0.028784 Uiso 0.383685
Al Al18c 0.355665 0.071399 0.250000 0.028784 Uiso 0.383685
Al Al18c 0.375787 0.099094 0.250000 0.028784 Uiso 0.383685
Al Al18c 0.375787 0.117812 0.250000 0.028784 Uiso 0.383685
Al Al18c 0.355665 0.145508 0.250000 0.028784 Uiso 0.383685
Al Al18c 0.337863 0.151292 0.250000 0.028784 Uiso 0.383685
Al Al18c 0.337863 0.199670 0.250000 0.028784 Uiso 0.383685
Al Al18c 0.355665 0.205454 0.250000 0.028784 Uiso 0.383685
Al Al18c 0.375787 0.233150 0.250000 0.028784 Uiso 0.383685
Al Al18c 0.375787 0.251868 0.250000 0.028784 Uiso 0.383685
Al Al18c 0.355665 0.279564 0.250000 0.028784 Uiso 0.383685
Al Al18c 0.337863 0.285348 0.250000 0.028784 Uiso 0.383685
Al Al18c 0.373099 0.333845 0.250000 0.028784 Uiso 0.383685
Al Al18c 0.373099 0.368079 0.250000 0.028784 Uiso 0.383685
Al Al18c 0.337863 0.416576 0.250000 0.028784 Uiso 0.383685
Al Al18c 0.355665 0.422361 0.250000 0.028784 Uiso 0.383685
Al Al18c 0.375787 0.450056 0.250000 0.028784 Uiso 0.383685
Al Al18c 0.375787 0.468774 0.250000 0.028784 Uiso 0.383685
Al Al18c 0.355665 0.496470 0.250000 0.028784 Uiso 0.383685
Al Al18c 0.337863 0.502254 0.250000 0.028784 Uiso 0.383685
Al Al18c 0.373099 0.550752 0.250000 0.028784 Uiso 0.383685
Al Al18c 0.373099 0.584986 0.250000 0.028784 Uiso 0.383685
Al Al18c 0.337863 0.633483 0.250000 0.028784 Uiso 0.383685
Al Al18c 0.355665 0.639267 0.250000 0.028784 Uiso 0.383685
Al Al18c 0.375787 0.666963 0.250000 0.028784 Uiso 0.383685
Al Al18c 0.375787 0.685681 0.250000 0.028784 Uiso 0.383685
Al Al18c 0.355665 0.713377 0.250000 0.028784 Uiso 0.383685
Al Al18c 0.337863 0.719161 0.250000 0.028784 Uiso 0.383685
Al Al18c 0.337863 0.767539 0.250000 0.028784 Uiso 0.383685
Al Al18c 0.355665 0.773323 0.250000 0.028784 Uiso 0.383685
Al Al18c 0.375787 0.801018 0.250000 0.028784 Uiso 0.383685
Al Al18c 0.375787 0.819737 0.250000 0.028784 Uiso 0.383685
Al Al18c 0.355665 0.847432 0.250000 0.028784 Uiso 0.383685
Al Al18c 0.337863 0.853217 0.250000 0.028784 Uiso 0.383685
Al Al18c 0.373099 0.901714 0.250000 0.028784 Uiso 0.383685
Al Al18c 0.373099 0.935948 0.250000 0.028784 Uiso 0.383685
Al Al18c 0.337863 0.984445 0.250000 0.028784 Uiso 0.383685
Al Al18c 0.355665 0.990229 0.250000 0.028784 Uiso 0.383685
Al Al18c 0.384101 0.032260 0.250000 0.028784 Uiso 0.383685
Al Al18c 0.384101 0.318702 0.250000 0.028784 Uiso 0.383685
Al Al18c 0.384101 0.383222 0.250000 0.028784 Uiso 0.383685
Al Al18c 0.384101 0.535608 0.250000 0.028784 Uiso 0.383685
Al Al18c 0.384101 0.600129 0.250000 0.028784 Uiso 0.383685
Al Al18c 0.384101 0.886571 0.250000 0.028784 Uiso 0.383685
Al Al18c 0.384101 0.951091 0.250000 0.028784 Uiso 0.383685
Al Al18c 0.454583 0.009359 0.250000 0.028784 Uiso 0.383685
Al Al18c 0.434461 0.037055 0.250000 0.028784 Uiso 0.383685
Al Al18c 0.416659 0.042839 0.250000 0.028784 Uiso 0.383685
Al Al18c 0.416659 0.308123 0.250000 0.028784 Uiso 0.383685
Al Al18c 0.434461 0.313907 0.250000 0.028784 Uiso 0.383685
Al Al18c 0.454583 0.341603 0.250000 0.028784 Uiso 0.383685
Al Al18c 0.454583 0.360321 0.250000 0.028784 Uiso 0.383685
Al Al18c 0.434461 0.388017 0.250000 0.028784 Uiso 0.383685
Al Al18c 0.416659 0.393801 0.250000 0.028784 Uiso 0.383685
Al Al18c 0.416659 0.525030 0.250000 0.028784 Uiso 0.383685
Al Al18c 0.434461 0.530814 0.250000 0.028784 Uiso 0.383685
Al Al18c 0.454583 0.558510 0.250000 0.028784 Uiso 0.383685
Al Al18c 0.454583 0.577228 0.250000 0.028784 Uiso 0.383685
Al Al18c 0.434461 0.604923 0.250000 0.028784 Uiso 0.383685
Al Al18c 0.416659 0.610708 0.250000 0.028784 Uiso 0.383685
Al Al18c 0.416659 0.875992 0.250000 0.028784 Uiso 0.383685
Al Al18c 0.434461 0.881776 0.250000 0.028784 Uiso 0.383685
Al Al18c 0.454583 0.909472 0.250000 0.028784 Uiso 0.383685
Al Al18c 0.454583 0.928190 0.250000 0.028784 Uiso 0.383685
Al Al18c 0.434461 0.955886 0.250000 0.028784 Uiso 0.383685
Al Al18c 0.416659 0.961670 0.250000 0.028784 Uiso 0.383685
Al Al18c 0.500593 0.158364 0.250000 0.028784 Uiso 0.383685
Al Al18c 0.500593 0.192598 0.250000 0.028784 Uiso 0.383685
Al Al18c 0.500593 0.375271 0.250000 0.028784 Uiso 0.383685
Al Al18c 0.500593 0.409504 0.250000 0.028784 Uiso 0.383685
Al Al18c 0.500593 0.509326 0.250000 0.028784 Uiso 0.383685
Al Al18c 0.500593 0.543560 0.250000 0.028784 Uiso 0.383685
Al Al18c 0.500593 0.726233 0.250000 0.028784 Uiso 0.383685
Al Al18c 0.500593 0.760467 0.250000 0.028784 Uiso 0.383685
Al Al18c 0.500593 0.943139 0.250000 0.028784 Uiso 0.383685
Al Al18c 0.500593 0.977373 0.250000 0.028784 Uiso 0.383685
Al Al18c 0.511595 0.143221 0.250000 0.028784 Uiso 0.383685
Al Al18c 0.511595 0.207741 0.250000 0.028784 Uiso 0.383685
Al Al18c 0.511595 0.360127 0.250000 0.028784 Uiso 0.383685
Al Al18c 0.511595 0.424648 0.250000 0.028784 Uiso 0.383685
Al Al18c 0.511595 0.494183 0.250000 0.028784 Uiso 0.383685
Al Al18c 0.511595 0.558703 0.250000 0.028784 Uiso 0.383685
Al Al18c 0.511595 0.711090 0.250000 0.028784 Uiso 0.383685
Al Al18c 0.511595 0.775610 0.250000 0.028784 Uiso 0.383685
Al Al18c 0.511595 0.927996 0.250000 0.028784 Uiso 0.383685
Al Al18c 0.511595 0.992516 0.250000 0.028784 Uiso 0.383685
Al Al18c 0.544154 0.001414 0.250000 0.028784 Uiso 0.383685
Al Al18c 0.544154 0.132642 0.250000 0.028784 Uiso 0.383685
Al Al18c 0.561956 0.138426 0.250000 0.028784 Uiso 0.383685
Al Al18c 0.582078 0.166122 0.250000 0.028784 Uiso 0.383685
Al Al18c 0.582078 0.184840 0.250000 0.028784 Uiso 0.383685
Al Al18c 0.561956 0.212536 0.250000 0.028784 Uiso 0.383685
Al Al18c 0.544154 0.218320 0.250000 0.028784 Uiso 0.383685
Al Al18c 0.544154 0.349549 0.250000 0.028784 Uiso 0.383685
Al Al18c 0.561956 0.355333 0.250000 0.028784 Uiso 0.383685
Al Al18c 0.582078 0.383029 0.250000 0.028784 Uiso 0.383685
Al Al18c 0.582078 0.401747 0.250000 0.028784 Uiso 0.383685
Al Al18c 0.561956 0.429442 0.250000 0.028784 Uiso 0.383685
Al Al18c 0.544154 0.435227 0.250000 0.028784 Uiso 0.383685
Al Al18c 0.544154 0.483604 0.250000 0.028784 Uiso 0.383685
Al Al18c 0.561956 0.489388 0.250000 0.028784 Uiso 0.383685
Al Al18c 0.582078 0.517084 0.250000 0.028784 Uiso 0.383685
Al Al18c 0.582078 0.535802 0.250000 0.028784 Uiso 0.383685
Al Al18c 0.561956 0.563498 0.250000 0.028784 Uiso 0.383685
Al Al18c 0.544154 0.569282 0.250000 0.028784 Uiso 0.383685
Al Al18c 0.544154 0.700511 0.250000 0.028784 Uiso 0.383685
Al Al18c 0.561956 0.706295 0.250000 0.028784 Uiso 0.383685
Al Al18c 0.582078 0.733991 0.250000 0.028784 Uiso 0.383685
Al Al18c 0.582078 0.752709 0.250000 0.028784 Uiso 0.383685
Al Al18c 0.561956 0.780404 0.250000 0.028784 Uiso 0.383685
Al Al18c 0.544154 0.786189 0.250000 0.028784 Uiso 0.383685
Al Al18c 0.544154 0.917417 0.250000 0.028784 Uiso 0.383685
Al Al18c 0.561956 0.923201 0.250000 0.028784 Uiso 0.383685
Al Al18c 0.582078 0.950897 0.250000 0.028784 Uiso 0.383685
Al Al18c 0.582078 0.969615 0.250000 0.028784 Uiso 0.383685
Al Al18c 0.561956 0.997311 0.250000 0.028784 Uiso 0.383685
Al Al18c 0.628088 0.017117 0.250000 0.028784 Uiso 0.383685
Al Al18c 0.628088 0.333845 0.250000 0.028784 Uiso 0.383685
Al Al18c 0.628088 0.368079 0.250000 0.028784 Uiso 0.383685
Al Al18c 0.628088 0.550752 0.250000 0.028784 Uiso 0.383685
Al Al18c 0.628088 0.584986 0.250000 0.028784 Uiso 0.383685
Al Al18c 0.628088 0.901714 0.250000 0.028784 Uiso 0.383685
Al Al18c 0.628088 0.935948 0.250000 0.028784 Uiso 0.383685
Al Al18c 0.639090 0.032260 0.250000 0.028784 Uiso 0.383685
Al Al18c 0.639090 0.318702 0.250000 0.028784 Uiso 0.383685
Al Al18c 0.639090 0.383222 0.250000 0.028784 Uiso 0.383685
Al Al18c 0.639090 0.535608 0.250000 0.028784 Uiso 0.383685
Al Al18c 0.639090 0.600129 0.250000 0.028784 Uiso 0.383685
Al Al18c 0.639090 0.886571 0.250000 0.028784 Uiso 0.383685
Al Al18c 0.639090 0.951091 0.250000 0.028784 Uiso 0.383685
Al Al18c 0.709572 0.009359 0.250000 0.028784 Uiso 0.383685
Al Al18c 0.689450 0.037055 0.250000 0.028784 Uiso 0.383685
Al Al18c 0.671648 0.042839 0.250000 0.028784 Uiso 0.383685
Al Al18c 0.706884 0.091336 0.250000 0.028784 Uiso 0.383685
Al Al18c 0.706884 0.125570 0.250000 0.028784 Uiso 0.383685
Al Al18c 0.706884 0.225392 0.250000 0.028784 Uiso 0.383685
Al Al18c 0.706884 0.259626 0.250000 0.028784 Uiso 0.383685
Al Al18c 0.671648 0.308123 0.250000 0.028784 Uiso 0.383685
Al Al18c 0.689450 0.313907 0.250000 0.028784 Uiso 0.383685
Al Al18c 0.709572 0.341603 0.250000 0.028784 Uiso 0.383685
Al Al18c 0.709572 0.360321 0.250000 0.028784 Uiso 0.383685
Al Al18c 0.689450 0.388017 0.250000 0.028784 Uiso 0.383685
Al Al18c 0.671648 0.393801 0.250000 0.028784 Uiso 0.383685
Al Al18c 0.706884 0.442299 0.250000 0.028784 Uiso 0.383685
Al Al18c 0.706884 0.476532 0.250000 0.028784 Uiso 0.383685
Al Al18c 0.671648 0.525030 0.250000 0.028784 Uiso 0.383685
Al Al18c 0.689450 0.530814 0.250000 0.028784 Uiso 0.383685
Al Al18c 0.709572 0.558510 0.250000 0.028784 Uiso 0.383685
Al Al18c 0.709572 0.577228 0.250000 0.028784 Uiso 0.383685
Al Al18c 0.689450 0.604923 0.250000 0.028784 Uiso 0.383685
Al Al18c 0.671648 0.610708 0.250000 0.028784 Uiso 0.383685
Al Al18c 0.706884 0.659205 0.250000 0.028784 Uiso 0.383685
Al Al18c 0.706884 0.693439 0.250000 0.028784 Uiso 0.383685
Al Al18c 0.706884 0.793261 0.250000 0.028784 Uiso 0.383685
Al Al18c 0.706884 0.827494 0.250000 0.028784 Uiso 0.383685
Al Al18c 0.671648 0.875992 0.250000 0.028784 Uiso 0.383685
Al Al18c 0.689450 0.881776 0.250000 0.028784 Uiso 0.383685
Al Al18c 0.709572 0.909472 0.250000 0.028784 Uiso 0.383685
Al Al18c 0.709572 0.928190 0.250000 0.028784 Uiso 0.383685
Al Al18c 0.689450 0.955886 0.250000 0.028784 Uiso 0.383685
Al Al18c 0.671648 0.961670 0.250000 0.028784 Uiso 0.383685
Al Al18c 0.717886 0.076193 0.250000 0.028784 Uiso 0.383685
Al Al18c 0.717886 0.140713 0.250000 0.028784 Uiso 0.383685
Al Al18c 0.717886 0.210249 0.250000 0.028784 Uiso 0.383685
Al Al18c 0.717886 0.274769 0.250000 0.028784 Uiso 0.383685
Al Al18c 0.717886 0.427155 0.250000 0.028784 Uiso 0.383685
Al Al18c 0.717886 0.491676 0.250000 0.028784 Uiso 0.383685
Al Al18c 0.717886 0.644062 0.250000 0.028784 Uiso 0.383685
Al Al18c 0.717886 0.708582 0.250000 0.028784 Uiso 0.383685
Al Al18c 0.717886 0.778117 0.250000 0.028784 Uiso 0.383685
Al Al18c 0.717886 0.842638 0.250000 0.028784 Uiso 0.383685
Al Al18c 0.717886 0.995024 0.250000 0.028784 Uiso 0.383685
Al Al18c 0.750444 0.065614 0.250000 0.028784 Uiso 0.383685
Al Al18c 0.768246 0.071399 0.250000 0.028784 Uiso 0.383685
Al Al18c 0.788368 0.099094 0.250000 0.028784 Uiso 0.383685
Al Al18c 0.788368 0.117812 0.250000 0.028784 Uiso 0.383685
Al Al18c 0.768246 0.145508 0.250000 0.028784 Uiso 0.383685
Al Al18c 0.750444 0.151292 0.250000 0.028784 Uiso 0.383685
Al Al18c 0.750444 0.199670 0.250000 0.028784 Uiso 0.383685
Al Al18c 0.768246 0.205454 0.250000 0.028784 Uiso 0.383685
Al Al18c 0.788368 0.233150 0.250000 0.028784 Uiso 0.383685
Al Al18c 0.788368 0.251868 0.250000 0.028784 Uiso 0.383685
Al Al18c 0.768246 0.279564 0.250000 0.028784 Uiso 0.383685
Al Al18c 0.750444 0.285348 0.250000 0.028784 Uiso 0.383685
Al Al18c 0.750444 0.416576 0.250000 0.028784 Uiso 0.383685
Al Al18c 0.768246 0.422361 0.250000 0.028784 Uiso 0.383685
Al Al18c 0.788368 0.450056 0.250000 0.028784 Uiso 0.383685
Al Al18c 0.788368 0.468774 0.250000 0.028784 Uiso 0.383685
Al Al18c 0.768246 0.496470 0.250000 0.028784 Uiso 0.383685
Al Al18c 0.750444 0.502254 0.250000 0.028784 Uiso 0.383685
Al Al18c 0.750444 0.633483 0.250000 0.028784 Uiso 0.383685
Al Al18c 0.768246 0.639267 0.250000 0.028784 Uiso 0.383685
Al Al18c 0.788368 0.666963 0.250000 0.028784 Uiso 0.383685
Al Al18c 0.788368 0.685681 0.250000 0.028784 Uiso 0.383685
Al Al18c 0.768246 0.713377 0.250000 0.028784 Uiso 0.383685
Al Al18c 0.750444 0.719161 0.250000 0.028784 Uiso 0.383685
Al Al18c 0.750444 0.767539 0.250000 0.028784 Uiso 0.383685
Al Al18c 0.768246 0.773323 0.250000 0.028784 Uiso 0.383685
Al Al18c 0.788368 0.801018 0.250000 0.028784 Uiso 0.383685
Al Al18c 0.788368 0.819737 0.250000 0.028784 Uiso 0.383685
Al Al18c 0.768246 0.847432 0.250000 0.028784 Uiso 0.383685
Al Al18c 0.750444 0.853217 0.250000 0.028784 Uiso 0.383685
Al Al18c 0.750444 0.984445 0.250000 0.028784 Uiso 0.383685
Al Al18c 0.768246 0.990229 0.250000 0.028784 Uiso 0.383685
Al Al18c 0.834378 0.049911 0.250000 0.028784 Uiso 0.383685
Al Al18c 0.834378 0.084145 0.250000 0.028784 Uiso 0.383685
Al Al18c 0.834378 0.266817 0.250000 0.028784 Uiso 0.383685
Al Al18c 0.834378 0.301051 0.250000 0.028784 Uiso 0.383685
Al Al18c 0.834378 0.400873 0.250000 0.028784 Uiso 0.383685
Al Al18c 0.834378 0.435107 0.250000 0.028784 Uiso 0.383685
Al Al18c 0.834378 0.617780 0.250000 0.028784 Uiso 0.383685
Al Al18c 0.834378 0.652013 0.250000 0.028784 Uiso 0.383685
Al Al18c 0.834378 0.834686 0.250000 0.028784 Uiso 0.383685
Al Al18c 0.834378 0.868920 0.250000 0.028784 Uiso 0.383685
Al Al18c 0.834378 0.968742 0.250000 0.028784 Uiso 0.383685
Al Al18c 0.845380 0.034768 0.250000 0.028784 Uiso 0.383685
Al Al18c 0.845380 0.099288 0.250000 0.028784 Uiso 0.383685
Al Al18c 0.845380 0.251674 0.250000 0.028784 Uiso 0.383685
Al Al18c 0.845380 0.316195 0.250000 0.028784 Uiso 0.383685
Al Al18c 0.845380 0.385730 0.250000 0.028784 Uiso 0.383685
Al Al18c 0.845380 0.450250 0.250000 0.028784 Uiso 0.383685
Al Al18c 0.845380 0.602636 0.250000 0.028784 Uiso 0.383685
Al Al18c 0.845380 0.667157 0.250000 0.028784 Uiso 0.383685
Al Al18c 0.845380 0.819543 0.250000 0.028784 Uiso 0.383685
Al Al18c 0.845380 0.884063 0.250000 0.028784 Uiso 0.383685
Al Al18c 0.845380 0.953598 0.250000 0.028784 Uiso 0.383685
Al Al18c 0.877939 0.024189 0.250000 0.028784 Uiso 0.383685
Al Al18c 0.895741 0.029973 0.250000 0.028784 Uiso 0.383685
Al Al18c 0.915863 0.057669 0.250000 0.028784 Uiso 0.383685
Al Al18c 0.915863 0.076387 0.250000 0.028784 Uiso 0.383685
Al Al18c 0.895741 0.104083 0.250000 0.028784 Uiso 0.383685
Al Al18c 0.877939 0.109867 0.250000 0.028784 Uiso 0.383685
Al Al18c 0.913174 0.158364 0.250000 0.028784 Uiso 0.383685
Al Al18c 0.913174 0.192598 0.250000 0.028784 Uiso 0.383685
Al Al18c 0.877939 0.241095 0.250000 0.028784 Uiso 0.383685
Al Al18c 0.895741 0.246880 0.250000 0.028784 Uiso 0.383685
Al Al18c 0.915863 0.274575 0.250000 0.028784 Uiso 0.383685
Al Al18c 0.915863 0.293293 0.250000 0.028784 Uiso 0.383685
Al Al18c 0.895741 0.320989 0.250000 0.028784 Uiso 0.383685
Al Al18c 0.877939 0.326773 0.250000 0.028784 Uiso 0.383685
Al Al18c 0.877939 0.375151 0.250000 0.028784 Uiso 0.383685
Al Al18c 0.895741 0.380935 0.250000 0.028784 Uiso 0.383685
Al Al18c 0.915863 0.408631 0.250000 0.028784 Uiso 0.383685
Al Al18c 0.915863 0.427349 0.250000 0.028784 Uiso 0.383685
Al Al18c 0.895741 0.455045 0.250000 0.028784 Uiso 0.383685
Al Al18c 0.877939 0.460829 0.250000 0.028784 Uiso 0.383685
Al Al18c 0.877939 0.592057 0.250000 0.028784 Uiso 0.383685
Al Al18c 0.895741 0.597842 0.250000 0.028784 Uiso 0.383685
Al Al18c 0.915863 0.625537 0.250000 0.028784 Uiso 0.383685
Al Al18c 0.915863 0.644256 0.250000 0.028784 Uiso 0.383685
Al Al18c 0.895741 0.671951 0.250000 0.028784 Uiso 0.383685
Al Al18c 0.877939 0.677735 0.250000 0.028784 Uiso 0.383685
Al Al18c 0.913174 0.726233 0.250000 0.028784 Uiso 0.383685
Al Al18c 0.913174 0.760467 0.250000 0.028784 Uiso 0.383685
Al Al18c 0.877939 0.808964 0.250000 0.028784 Uiso 0.383685
Al Al18c 0.895741 0.814748 0.250000 0.028784 Uiso 0.383685
Al Al18c 0.915863 0.842444 0.250000 0.028784 Uiso 0.383685
Al Al18c 0.915863 0.861162 0.250000 0.028784 Uiso 0.383685
Al Al18c 0.895741 0.888858 0.250000 0.028784 Uiso 0.383685
Al Al18c 0.877939 0.894642 0.250000 0.028784 Uiso 0.383685
Al Al18c 0.877939 0.943020 0.250000 0.028784 Uiso 0.383685
Al Al18c 0.895741 0.948804 0.250000 0.028784 Uiso 0.383685
Al Al18c 0.915863 0.976500 0.250000 0.028784 Uiso 0.383685
Al Al18c 0.915863 0.995218 0.250000 0.028784 Uiso 0.383685
Al Al18c 0.924176 0.143221 0.250000 0.028784 Uiso 0.383685
Al Al18c 0.924176 0.207741 0.250000 0.028784 Uiso 0.383685
Al Al18c 0.961872 0.442299 0.250000 0.028784 Uiso 0.383685
Al Al18c 0.961872 0.476532 0.250000 0.028784 Uiso 0.383685
Al Al18c 0.924176 0.711090 0.250000 0.028784 Uiso 0.383685
Al Al18c 0.924176 0.775610 0.250000 0.028784 Uiso 0.383685
Al Al18c 0.956734 0.132642 0.250000 0.028784 Uiso 0.383685
Al Al18c 0.974536 0.138426 0.250000 0.028784 Uiso 0.383685
Al Al18c 0.994659 0.166122 0.250000 0.028784 Uiso 0.383685
Al Al18c 0.994659 0.184840 0.250000 0.028784 Uiso 0.383685
Al Al18c 0.974536 0.212536 0.250000 0.028784 Uiso 0.383685
Al Al18c 0.956734 0.218320 0.250000 0.028784 Uiso 0.383685
Al Al18c 0.972875 0.427155 0.250000 0.028784 Uiso 0.383685
Al Al18c 0.972875 0.491676 0.250000 0.028784 Uiso 0.383685
Al Al18c 0.956734 0.700511 0.250000 0.028784 Uiso 0.383685
Al Al18c 0.974536 0.706295 0.250000 0.028784 Uiso 0.383685
Al Al18c 0.994659 0.733991 0.250000 0.028784 Uiso 0.383685
Al Al18c 0.994659 0.752709 0.250000 0.028784 Uiso 0.383685
Al Al18c 0.974536 0.780404 0.250000 0.028784 Uiso 0.383685
Al Al18c 0.956734 0.786189 0.250000 0.028784 Uiso 0.383685
Al Al18c 0.028480 0.032260 0.750000 0.028784 Uiso 0.383685
Al Al18c 0.028480 0.184646 0.750000 0.028784 Uiso 0.383685
Al Al18c 0.028480 0.249167 0.750000 0.028784 Uiso 0.383685
Al Al18c 0.028480 0.318702 0.750000 0.028784 Uiso 0.383685
Al Al18c 0.028480 0.383222 0.750000 0.028784 Uiso 0.383685
Al Al18c 0.028480 0.535608 0.750000 0.028784 Uiso 0.383685
Al Al18c 0.028480 0.600129 0.750000 0.028784 Uiso 0.383685
Al Al18c 0.028480 0.669664 0.750000 0.028784 Uiso 0.383685
Al Al18c 0.028480 0.734184 0.750000 0.028784 Uiso 0.383685
Al Al18c 0.028480 0.886571 0.750000 0.028784 Uiso 0.383685
Al Al18c 0.028480 0.951091 0.750000 0.028784 Uiso 0.383685
Al Al18c 0.039482 0.017117 0.750000 0.028784 Uiso 0.383685
Al Al18c 0.039482 0.199790 0.750000 0.028784 Uiso 0.383685
Al Al18c 0.039482 0.234023 0.750000 0.028784 Uiso 0.383685
Al Al18c 0.039482 0.333845 0.750000 0.028784 Uiso 0.383685
Al Al18c 0.039482 0.368079 0.750000 0.028784 Uiso 0.383685
Al Al18c 0.074717 0.416576 0.750000 0.028784 Uiso 0.383685
Al Al18c 0.056915 0.422361 0.750000 0.028784 Uiso 0.383685
Al Al18c 0.036793 0.450056 0.750000 0.028784 Uiso 0.383685
Al Al18c 0.036793 0.468774 0.750000 0.028784 Uiso 0.383685
Al Al18c 0.056915 0.496470 0.750000 0.028784 Uiso 0.383685
Al Al18c 0.074717 0.502254 0.750000 0.028784 Uiso 0.383685
Al Al18c 0.039482 0.550752 0.750000 0.028784 Uiso 0.383685
Al Al18c 0.039482 0.584986 0.750000 0.028784 Uiso 0.383685
Al Al18c 0.039482 0.684807 0.750000 0.028784 Uiso 0.383685
Al Al18c 0.039482 0.719041 0.750000 0.028784 Uiso 0.383685
Al Al18c 0.039482 0.901714 0.750000 0.028784 Uiso 0.383685
Al Al18c 0.039482 0.935948 0.750000 0.028784 Uiso 0.383685
Al Al18c 0.123416 0.132642 0.750000 0.028784 Uiso 0.383685
Al Al18c 0.105614 0.138426 0.750000 0.028784 Uiso 0.383685
Al Al18c 0.085492 0.166122 0.750000 0.028784 Uiso 0.383685
Al Al18c 0.085492 0.184840 0.750000 0.028784 Uiso 0.383685
Al Al18c 0.105614 0.212536 0.750000 0.028784 Uiso 0.383685
Al Al18c 0.123416 0.218320 0.750000 0.028784 Uiso 0.383685
Al Al18c 0.107276 0.427155 0.750000 0.028784 Uiso 0.383685
Al Al18c 0.107276 0.491676 0.750000 0.028784 Uiso 0.383685
Al Al18c 0.123416 0.700511 0.750000 0.028784 Uiso 0.383685
Al Al18c 0.105614 0.706295 0.750000 0.028784 Uiso 0.383685
Al Al18c 0.085492 0.733991 0.750000 0.028784 Uiso 0.383685
Al Al18c 0.085492 0.752709 0.750000 0.028784 Uiso 0.383685
Al Al18c 0.105614 0.780404 0.750000 0.028784 Uiso 0.383685
Al Al18c 0.123416 0.786189 0.750000 0.028784 Uiso 0.383685
Al Al18c 0.155974 0.143221 0.750000 0.028784 Uiso 0.383685
Al Al18c 0.155974 0.207741 0.750000 0.028784 Uiso 0.383685
Al Al18c 0.118278 0.442299 0.750000 0.028784 Uiso 0.383685
Al Al18c 0.118278 0.476532 0.750000 0.028784 Uiso 0.383685
Al Al18c 0.155974 0.711090 0.750000 0.028784 Uiso 0.383685
Al Al18c 0.155974 0.775610 0.750000 0.028784 Uiso 0.383685
Al Al18c 0.202212 0.024189 0.750000 0.028784 Uiso 0.383685
Al Al18c 0.184410 0.029973 0.750000 0.028784 Uiso 0.383685
Al Al18c 0.164288 0.057669 0.750000 0.028784 Uiso 0.383685
Al Al18c 0.164288 0.076387 0.750000 0.028784 Uiso 0.383685
Al Al18c 0.184410 0.104083 0.750000 0.028784 Uiso 0.383685
Al Al18c 0.202212 0.109867 0.750000 0.028784 Uiso 0.383685
Al Al18c 0.166976 0.158364 0.750000 0.028784 Uiso 0.383685
Al Al18c 0.166976 0.192598 0.750000 0.028784 Uiso 0.383685
Al Al18c 0.202212 0.241095 0.750000 0.028784 Uiso 0.383685
Al Al18c 0.184410 0.246880 0.750000 0.028784 Uiso 0.383685
Al Al18c 0.164288 0.274575 0.750000 0.028784 Uiso 0.383685
Al Al18c 0.164288 0.293293 0.750000 0.028784 Uiso 0.383685
Al Al18c 0.184410 0.320989 0.750000 0.028784 Uiso 0.383685
Al Al18c 0.202212 0.326773 0.750000 0.028784 Uiso 0.383685
Al Al18c 0.202212 0.375151 0.750000 0.028784 Uiso 0.383685
Al Al18c 0.184410 0.380935 0.750000 0.028784 Uiso 0.383685
Al Al18c 0.164288 0.408631 0.750000 0.028784 Uiso 0.383685
Al Al18c 0.164288 0.427349 0.750000 0.028784 Uiso 0.383685
Al Al18c 0.184410 0.455045 0.750000 0.028784 Uiso 0.383685
Al Al18c 0.202212 0.460829 0.750000 0.028784 Uiso 0.383685
Al Al18c 0.202212 0.592057 0.750000 0.028784 Uiso 0.383685
Al Al18c 0.184410 0.597842 0.750000 0.028784 Uiso 0.383685
Al Al18c 0.164288 0.625537 0.750000 0.028784 Uiso 0.383685
Al Al18c 0.164288 0.644256 0.750000 0.028784 Uiso 0.383685
Al Al18c 0.184410 0.671951 0.750000 0.028784 Uiso 0.383685
Al Al18c 0.202212 0.677735 0.750000 0.028784 Uiso 0.383685
Al Al18c 0.166976 0.726233 0.750000 0.028784 Uiso 0.383685
Al Al18c 0.166976 0.760467 0.750000 0.028784 Uiso 0.383685
Al Al18c 0.202212 0.808964 0.750000 0.028784 Uiso 0.383685
Al Al18c 0.184410 0.814748 0.750000 0.028784 Uiso 0.383685
Al Al18c 0.164288 0.842444 0.750000 0.028784 Uiso 0.383685
Al Al18c 0.164288 0.861162 0.750000 0.028784 Uiso 0.383685
Al Al18c 0.184410 0.888858 0.750000 0.028784 Uiso 0.383685
Al Al18c 0.202212 0.894642 0.750000 0.028784 Uiso 0.383685
Al Al18c 0.202212 0.943020 0.750000 0.028784 Uiso 0.383685
Al Al18c 0.184410 0.948804 0.750000 0.028784 Uiso 0.383685
Al Al18c 0.164288 0.976500 0.750000 0.028784 Uiso 0.383685
Al Al18c 0.164288 0.995218 0.750000 0.028784 Uiso 0.383685
Al Al18c 0.234770 0.034768 0.750000 0.028784 Uiso 0.383685
Al Al18c 0.234770 0.099288 0.750000 0.028784 Uiso 0.383685
Al Al18c 0.234770 0.251674 0.750000 0.028784 Uiso 0.383685
Al Al18c 0.234770 0.316195 0.750000 0.028784 Uiso 0.383685
Al Al18c 0.234770 0.385730 0.750000 0.028784 Uiso 0.383685
Al Al18c 0.234770 0.450250 0.750000 0.028784 Uiso 0.383685
Al Al18c 0.234770 0.602636 0.750000 0.028784 Uiso 0.383685
Al Al18c 0.234770 0.667157 0.750000 0.028784 Uiso 0.383685
Al Al18c 0.234770 0.819543 0.750000 0.028784 Uiso 0.383685
Al Al18c 0.234770 0.884063 0.750000 0.028784 Uiso 0.383685
Al Al18c 0.234770 0.953598 0.750000 0.028784 Uiso 0.383685
Al Al18c 0.245772 0.049911 0.750000 0.028784 Uiso 0.383685
Al Al18c 0.245772 0.084145 0.750000 0.028784 Uiso 0.383685
Al Al18c 0.245772 0.266817 0.750000 0.028784 Uiso 0.383685
Al Al18c 0.245772 0.301051 0.750000 0.028784 Uiso 0.383685
Al Al18c 0.245772 0.400873 0.750000 0.028784 Uiso 0.383685
Al Al18c 0.245772 0.435107 0.750000 0.028784 Uiso 0.383685
Al Al18c 0.245772 0.617780 0.750000 0.028784 Uiso 0.383685
Al Al18c 0.245772 0.652013 0.750000 0.028784 Uiso 0.383685
Al Al18c 0.245772 0.834686 0.750000 0.028784 Uiso 0.383685
Al Al18c 0.245772 0.868920 0.750000 0.028784 Uiso 0.383685
Al Al18c 0.245772 0.968742 0.750000 0.028784 Uiso 0.383685
Al Al18c 0.329706 0.065614 0.750000 0.028784 Uiso 0.383685
Al Al18c 0.311904 0.071399 0.750000 0.028784 Uiso 0.383685
Al Al18c 0.291782 0.099094 0.750000 0.028784 Uiso 0.383685
Al Al18c 0.291782 0.117812 0.750000 0.028784 Uiso 0.383685
Al Al18c 0.311904 0.145508 0.750000 0.028784 Uiso 0.383685
Al Al18c 0.329706 0.151292 0.750000 0.028784 Uiso 0.383685
Al Al18c 0.329706 0.199670 0.750000 0.028784 Uiso 0.383685
Al Al18c 0.311904 0.205454 0.750000 0.028784 Uiso 0.383685
Al Al18c 0.291782 0.233150 0.750000 0.028784 Uiso 0.383685
Al Al18c 0.291782 0.251868 0.750000 0.028784 Uiso 0.383685
Al Al18c 0.311904 0.279564 0.750000 0.028784 Uiso 0.383685
Al Al18c 0.329706 0.285348 0.750000 0.028784 Uiso 0.383685
Al Al18c 0.329706 0.416576 0.750000 0.028784 Uiso 0.383685
Al Al18c 0.311904 0.422361 0.750000 0.028784 Uiso 0.383685
Al Al18c 0.291782 0.450056 0.750000 0.028784 Uiso 0.383685
Al Al18c 0.291782 0.468774 0.750000 0.028784 Uiso 0.383685
Al Al18c 0.311904 0.496470 0.750000 0.028784 Uiso 0.383685
Al Al18c 0.329706 0.502254 0.750000 0.028784 Uiso 0.383685
Al Al18c 0.329706 0.633483 0.750000 0.028784 Uiso 0.383685
Al Al18c 0.311904 0.639267 0.750000 0.028784 Uiso 0.383685
Al Al18c 0.291782 0.666963 0.750000 0.028784 Uiso 0.383685
Al Al18c 0.291782 0.685681 0.750000 0.028784 Uiso 0.383685
Al Al18c 0.311904 0.713377 0.750000 0.028784 Uiso 0.383685
Al Al18c 0.329706 0.719161 0.750000 0.028784 Uiso 0.383685
Al Al18c 0.329706 0.767539 0.750000 0.028784 Uiso 0.383685
Al Al18c 0.311904 0.773323 0.750000 0.028784 Uiso 0.383685
Al Al18c 0.291782 0.801018 0.750000 0.028784 Uiso 0.383685
Al Al18c 0.291782 0.819737 0.750000 0.028784 Uiso 0.383685
Al Al18c 0.311904 0.847432 0.750000 0.028784 Uiso 0.383685
Al Al18c 0.329706 0.853217 0.750000 0.028784 Uiso 0.383685
Al Al18c 0.329706 0.984445 0.750000 0.028784 Uiso 0.383685
Al Al18c 0.311904 0.990229 0.750000 0.028784 Uiso 0.383685
Al Al18c 0.362265 0.076193 0.750000 0.028784 Uiso 0.383685
Al Al18c 0.362265 0.140713 0.750000 0.028784 Uiso 0.383685
Al Al18c 0.362265 0.210249 0.750000 0.028784 Uiso 0.383685
Al Al18c 0.362265 0.274769 0.750000 0.028784 Uiso 0.383685
Al Al18c 0.362265 0.427155 0.750000 0.028784 Uiso 0.383685
Al Al18c 0.362265 0.491676 0.750000 0.028784 Uiso 0.383685
Al Al18c 0.362265 0.644062 0.750000 0.028784 Uiso 0.383685
Al Al18c 0.362265 0.708582 0.750000 0.028784 Uiso 0.383685
Al Al18c 0.362265 0.778117 0.750000 0.028784 Uiso 0.383685
Al Al18c 0.362265 0.842638 0.750000 0.028784 Uiso 0.383685
Al Al18c 0.362265 0.995024 0.750000 0.028784 Uiso 0.383685
Al Al18c 0.370578 0.009359 0.750000 0.028784 Uiso 0.383685
Al Al18c 0.390700 0.037055 0.750000 0.028784 Uiso 0.383685
Al Al18c 0.408502 0.042839 0.750000 0.028784 Uiso 0.383685
Al Al18c 0.373267 0.091336 0.750000 0.028784 Uiso 0.383685
Al Al18c 0.373267 0.125570 0.750000 0.028784 Uiso 0.383685
Al Al18c 0.373267 0.225392 0.750000 0.028784 Uiso 0.383685
Al Al18c 0.373267 0.259626 0.750000 0.028784 Uiso 0.383685
Al Al18c 0.408502 0.308123 0.750000 0.028784 Uiso 0.383685
Al Al18c 0.390700 0.313907 0.750000 0.028784 Uiso 0.383685
Al Al18c 0.370578 0.341603 0.750000 0.028784 Uiso 0.383685
Al Al18c 0.370578 0.360321 0.750000 0.028784 Uiso 0.383685
Al Al18c 0.390700 0.388017 0.750000 0.028784 Uiso 0.383685
Al Al18c 0.408502 0.393801 0.750000 0.028784 Uiso 0.383685
Al Al18c 0.373267 0.442299 0.750000 0.028784 Uiso 0.383685
Al Al18c 0.373267 0.476532 0.750000 0.028784 Uiso 0.383685
Al Al18c 0.408502 0.525030 0.750000 0.028784 Uiso 0.383685
Al Al18c 0.390700 0.530814 0.750000 0.028784 Uiso 0.383685
Al Al18c 0.370578 0.558510 0.750000 0.028784 Uiso 0.383685
Al Al18c 0.370578 0.577228 0.750000 0.028784 Uiso 0.383685
Al Al18c 0.390700 0.604923 0.750000 0.028784 Uiso 0.383685
Al Al18c 0.408502 0.610708 0.750000 0.028784 Uiso 0.383685
Al Al18c 0.373267 0.659205 0.750000 0.028784 Uiso 0.383685
Al Al18c 0.373267 0.693439 0.750000 0.028784 Uiso 0.383685
Al Al18c 0.373267 0.793261 0.750000 0.028784 Uiso 0.383685
Al Al18c 0.373267 0.827494 0.750000 0.028784 Uiso 0.383685
Al Al18c 0.408502 0.875992 0.750000 0.028784 Uiso 0.383685
Al Al18c 0.390700 0.881776 0.750000 0.028784 Uiso 0.383685
Al Al18c 0.370578 0.909472 0.750000 0.028784 Uiso 0.383685
Al Al18c 0.370578 0.928190 0.750000 0.028784 Uiso 0.383685
Al Al18c 0.390700 0.955886 0.750000 0.028784 Uiso 0.383685
Al Al18c 0.408502 0.961670 0.750000 0.028784 Uiso 0.383685
Al Al18c 0.441060 0.032260 0.750000 0.028784 Uiso 0.383685
Al Al18c 0.441060 0.318702 0.750000 0.028784 Uiso 0.383685
Al Al18c 0.441060 0.383222 0.750000 0.028784 Uiso 0.383685
Al Al18c 0.441060 0.535608 0.750000 0.028784 Uiso 0.383685
Al Al18c 0.441060 0.600129 0.750000 0.028784 Uiso 0.383685
Al Al18c 0.441060 0.886571 0.750000 0.028784 Uiso 0.383685
Al Al18c 0.441060 0.951091 0.750000 0.028784 Uiso 0.383685
Al Al18c 0.452063 0.017117 0.750000 0.028784 Uiso 0.383685
Al Al18c 0.452063 0.333845 0.750000 0.028784 Uiso 0.383685
Al Al18c 0.452063 0.368079 0.750000 0.028784 Uiso 0.383685
Al Al18c 0.452063 0.550752 0.750000 0.028784 Uiso 0.383685
Al Al18c 0.452063 0.584986 0.750000 0.028784 Uiso 0.383685
Al Al18c 0.452063 0.901714 0.750000 0.028784 Uiso 0.383685
Al Al18c 0.452063 0.935948 0.750000 0.028784 Uiso 0.383685
Al Al18c 0.535997 0.001414 0.750000 0.028784 Uiso 0.383685
Al Al18c 0.535997 0.132642 0.750000 0.028784 Uiso 0.383685
Al Al18c 0.518195 0.138426 0.750000 0.028784 Uiso 0.383685
Al Al18c 0.498073 0.166122 0.750000 0.028784 Uiso 0.383685
Al Al18c 0.498073 0.184840 0.750000 0.028784 Uiso 0.383685
Al Al18c 0.518195 0.212536 0.750000 0.028784 Uiso 0.383685
Al Al18c 0.535997 0.218320 0.750000 0.028784 Uiso 0.383685
Al Al18c 0.535997 0.349549 0.750000 0.028784 Uiso 0.383685
Al Al18c 0.518195 0.355333 0.750000 0.028784 Uiso 0.383685
Al Al18c 0.498073 0.383029 0.750000 0.028784 Uiso 0.383685
Al Al18c 0.498073 0.401747 0.750000 0.028784 Uiso 0.383685
Al Al18c 0.518195 0.429442 0.750000 0.028784 Uiso 0.383685
Al Al18c 0.535997 0.435227 0.750000 0.028784 Uiso 0.383685
Al Al18c 0.535997 0.483604 0.750000 0.028784 Uiso 0.383685
Al Al18c 0.518195 0.489388 0.750000 0.028784 Uiso 0.383685
Al Al18c 0.498073 0.517084 0.750000 0.028784 Uiso 0.383685
Al Al18c 0.498073 0.535802 0.750000 0.028784 Uiso 0.383685
Al Al18c 0.518195 0.563498 0.750000 0.028784 Uiso 0.383685
Al Al18c 0.535997 0.569282 0.750000 0.028784 Uiso 0.383685
Al Al18c 0.535997 0.700511 0.750000 0.028784 Uiso 0.383685
Al Al18c 0.518195 0.706295 0.750000 0.028784 Uiso 0.383685
Al Al18c 0.498073 0.733991 0.750000 0.028784 Uiso 0.383685
Al Al18c 0.498073 0.752709 0.750000 0.028784 Uiso 0.383685
Al Al18c 0.518195 0.780404 0.750000 0.028784 Uiso 0.383685
Al Al18c 0.535997 0.786189 0.750000 0.028784 Uiso 0.383685
Al Al18c 0.535997 0.917417 0.750000 0.028784 Uiso 0.383685
Al Al18c 0.518195 0.923201 0.750000 0.028784 Uiso 0.383685
Al Al18c 0.498073 0.950897 0.750000 0.028784 Uiso 0.383685
Al Al18c 0.498073 0.969615 0.750000 0.028784 Uiso 0.383685
Al Al18c 0.518195 0.997311 0.750000 0.028784 Uiso 0.383685
Al Al18c 0.568555 0.143221 0.750000 0.028784 Uiso 0.383685
Al Al18c 0.568555 0.207741 0.750000 0.028784 Uiso 0.383685
Al Al18c 0.568555 0.360127 0.750000 0.028784 Uiso 0.383685
Al Al18c 0.568555 0.424648 0.750000 0.028784 Uiso 0.383685
Al Al18c 0.568555 0.494183 0.750000 0.028784 Uiso 0.383685
Al Al18c 0.568555 0.558703 0.750000 0.028784 Uiso 0.383685
Al Al18c 0.568555 0.711090 0.750000 0.028784 Uiso 0.383685
Al Al18c 0.568555 0.775610 0.750000 0.028784 Uiso 0.383685
Al Al18c 0.568555 0.927996 0.750000 0.028784 Uiso 0.383685
Al Al18c 0.568555 0.992516 0.750000 0.028784 Uiso 0.383685
Al Al18c 0.579557 0.158364 0.750000 0.028784 Uiso 0.383685
Al Al18c 0.579557 0.192598 0.750000 0.028784 Uiso 0.383685
Al Al18c 0.579557 0.375271 0.750000 0.028784 Uiso 0.383685
Al Al18c 0.579557 0.409504 0.750000 0.028784 Uiso 0.383685
Al Al18c 0.579557 0.509326 0.750000 0.028784 Uiso 0.383685
Al Al18c 0.579557 0.543560 0.750000 0.028784 Uiso 0.383685
Al Al18c 0.579557 0.726233 0.750000 0.028784 Uiso 0.383685
Al Al18c 0.579557 0.760467 0.750000 0.028784 Uiso 0.383685
Al Al18c 0.579557 0.943139 0.750000 0.028784 Uiso 0.383685
Al Al18c 0.579557 0.977373 0.750000 0.028784 Uiso 0.383685
Al Al18c 0.625567 0.009359 0.750000 0.028784 Uiso 0.383685
Al Al18c 0.645689 0.037055 0.750000 0.028784 Uiso 0.383685
Al Al18c 0.663491 0.042839 0.750000 0.028784 Uiso 0.383685
Al Al18c 0.663491 0.308123 0.750000 0.028784 Uiso 0.383685
Al Al18c 0.645689 0.313907 0.750000 0.028784 Uiso 0.383685
Al Al18c 0.625567 0.341603 0.750000 0.028784 Uiso 0.383685
Al Al18c 0.625567 0.360321 0.750000 0.028784 Uiso 0.383685
Al Al18c 0.645689 0.388017 0.750000 0.028784 Uiso 0.383685
Al Al18c 0.663491 0.393801 0.750000 0.028784 Uiso 0.383685
Al Al18c 0.663491 0.525030 0.750000 0.028784 Uiso 0.383685
Al Al18c 0.645689 0.530814 0.750000 0.028784 Uiso 0.383685
Al Al18c 0.625567 0.558510 0.750000 0.028784 Uiso 0.383685
Al Al18c 0.625567 0.577228 0.750000 0.028784 Uiso 0.383685
Al Al18c 0.645689 0.604923 0.750000 0.028784 Uiso 0.383685
Al Al18c 0.663491 0.610708 0.750000 0.028784 Uiso 0.383685
Al Al18c 0.663491 0.875992 0.750000 0.028784 Uiso 0.383685
Al Al18c 0.645689 0.881776 0.750000 0.028784 Uiso 0.383685
Al Al18c 0.625567 0.909472 0.750000 0.028784 Uiso 0.383685
Al Al18c 0.625567 0.928190 0.750000 0.028784 Uiso 0.383685
Al Al18c 0.645689 0.955886 0.750000 0.028784 Uiso 0.383685
Al Al18c 0.663491 0.961670 0.750000 0.028784 Uiso 0.383685
Al Al18c 0.696049 0.032260 0.750000 0.028784 Uiso 0.383685
Al Al18c 0.696049 0.318702 0.750000 0.028784 Uiso 0.383685
Al Al18c 0.696049 0.383222 0.750000 0.028784 Uiso 0.383685
Al Al18c 0.696049 0.535608 0.750000 0.028784 Uiso 0.383685
Al Al18c 0.696049 0.600129 0.750000 0.028784 Uiso 0.383685
Al Al18c 0.696049 0.886571 0.750000 0.028784 Uiso 0.383685
Al Al18c 0.696049 0.951091 0.750000 0.028784 Uiso 0.383685
Al Al18c 0.707052 0.017117 0.750000 0.028784 Uiso 0.383685
Al Al18c 0.742287 0.065614 0.750000 0.028784 Uiso 0.383685
Al Al18c 0.724485 0.071399 0.750000 0.028784 Uiso 0.383685
Al Al18c 0.704363 0.099094 0.750000 0.028784 Uiso 0.383685
Al Al18c 0.704363 0.117812 0.750000 0.028784 Uiso 0.383685
Al Al18c 0.724485 0.145508 0.750000 0.028784 Uiso 0.383685
Al Al18c 0.742287 0.151292 0.750000 0.028784 Uiso 0.383685
Al Al18c 0.742287 0.199670 0.750000 0.028784 Uiso 0.383685
Al Al18c 0.724485 0.205454 0.750000 0.028784 Uiso 0.383685
Al Al18c 0.704363 0.233150 0.750000 0.028784 Uiso 0.383685
Al Al18c 0.704363 0.251868 0.750000 0.028784 Uiso 0.383685
Al Al18c 0.724485 0.279564 0.750000 0.028784 Uiso 0.383685
Al Al18c 0.742287 0.285348 0.750000 0.028784 Uiso 0.383685
Al Al18c 0.707052 0.333845 0.750000 0.028784 Uiso 0.383685
Al Al18c 0.707052 0.368079 0.750000 0.028784 Uiso 0.383685
Al Al18c 0.742287 0.416576 0.750000 0.028784 Uiso 0.383685
Al Al18c 0.724485 0.422361 0.750000 0.028784 Uiso 0.383685
Al Al18c 0.704363 0.450056 0.750000 0.028784 Uiso 0.383685
Al Al18c 0.704363 0.468774 0.750000 0.028784 Uiso 0.383685
Al Al18c 0.724485 0.496470 0.750000 0.028784 Uiso 0.383685
Al Al18c 0.742287 0.502254 0.750000 0.028784 Uiso 0.383685
Al Al18c 0.707052 0.550752 0.750000 0.028784 Uiso 0.383685
Al Al18c 0.707052 0.584986 0.750000 0.028784 Uiso 0.383685
Al Al18c 0.742287 0.633483 0.750000 0.028784 Uiso 0.383685
Al Al18c 0.724485 0.639267 0.750000 0.028784 Uiso 0.383685
Al Al18c 0.704363 0.666963 0.750000 0.028784 Uiso 0.383685
Al Al18c 0.704363 0.685681 0.750000 0.028784 Uiso 0.383685
Al Al18c 0.724485 0.713377 0.750000 0.028784 Uiso 0.383685
Al Al18c 0.742287 0.719161 0.750000 0.028784 Uiso 0.383685
Al Al18c 0.742287 0.767539 0.750000 0.028784 Uiso 0.383685
Al Al18c 0.724485 0.773323 0.750000 0.028784 Uiso 0.383685
Al Al18c 0.704363 0.801018 0.750000 0.028784 Uiso 0.383685
Al Al18c 0.704363 0.819737 0.750000 0.028784 Uiso 0.383685
Al Al18c 0.724485 0.847432 0.750000 0.028784 Uiso 0.383685
Al Al18c 0.742287 0.853217 0.750000 0.028784 Uiso 0.383685
Al Al18c 0.707052 0.901714 0.750000 0.028784 Uiso 0.383685
Al Al18c 0.707052 0.935948 0.750000 0.028784 Uiso 0.383685
Al Al18c 0.742287 0.984445 0.750000 0.028784 Uiso 0.383685
Al Al18c 0.724485 0.990229 0.750000 0.028784 Uiso 0.383685
Al Al18c 0.774845 0.076193 0.750000 0.028784 Uiso 0.383685
Al Al18c 0.774845 0.140713 0.750000 0.028784 Uiso 0.383685
Al Al18c 0.774845 0.210249 0.750000 0.028784 Uiso 0.383685
Al Al18c 0.774845 0.274769 0.750000 0.028784 Uiso 0.383685
Al Al18c 0.774845 0.427155 0.750000 0.028784 Uiso 0.383685
Al Al18c 0.774845 0.491676 0.750000 0.028784 Uiso 0.383685
Al Al18c 0.774845 0.644062 0.750000 0.028784 Uiso 0.383685
Al Al18c 0.774845 0.708582 0.750000 0.028784 Uiso 0.383685
Al Al18c 0.774845 0.778117 0.750000 0.028784 Uiso 0.383685
Al Al18c 0.774845 0.842638 0.750000 0.028784 Uiso 0.383685
Al Al18c 0.774845 0.995024 0.750000 0.028784 Uiso 0.383685
Al Al18c 0.785848 0.091336 0.750000 0.028784 Uiso 0.383685
Al Al18c 0.785848 0.125570 0.750000 0.028784 Uiso 0.383685
Al Al18c 0.785848 0.225392 0.750000 0.028784 Uiso 0.383685
Al Al18c 0.785848 0.259626 0.750000 0.028784 Uiso 0.383685
Al Al18c 0.785848 0.442299 0.750000 0.028784 Uiso 0.383685
Al Al18c 0.785848 0.476532 0.750000 0.028784 Uiso 0.383685
Al Al18c 0.785848 0.659205 0.750000 0.028784 Uiso 0.383685
Al Al18c 0.785848 0.693439 0.750000 0.028784 Uiso 0.383685
Al Al18c 0.785848 0.793261 0.750000 0.028784 Uiso 0.383685
Al Al18c 0.785848 0.827494 0.750000 0.028784 Uiso 0.383685
Al Al18c 0.869781 0.024189 0.750000 0.028784 Uiso 0.383685
Al Al18c 0.851979 0.029973 0.750000 0.028784 Uiso 0.383685
Al Al18c 0.831857 0.057669 0.750000 0.028784 Uiso 0.383685
Al Al18c 0.831857 0.076387 0.750000 0.028784 Uiso 0.383685
Al Al18c 0.851979 0.104083 0.750000 0.028784 Uiso 0.383685
Al Al18c 0.869781 0.109867 0.750000 0.028784 Uiso 0.383685
Al Al18c 0.869781 0.241095 0.750000 0.028784 Uiso 0.383685
Al Al18c 0.851979 0.246880 0.750000 0.028784 Uiso 0.383685
Al Al18c 0.831857 0.274575 0.750000 0.028784 Uiso 0.383685
Al Al18c 0.831857 0.293293 0.750000 0.028784 Uiso 0.383685
Al Al18c 0.851979 0.320989 0.750000 0.028784 Uiso 0.383685
Al Al18c 0.869781 0.326773 0.750000 0.028784 Uiso 0.383685
Al Al18c 0.869781 0.375151 0.750000 0.028784 Uiso 0.383685
Al Al18c 0.851979 0.380935 0.750000 0.028784 Uiso 0.383685
Al Al18c 0.831857 0.408631 0.750000 0.028784 Uiso 0.383685
Al Al18c 0.831857 0.427349 0.750000 0.028784 Uiso 0.383685
Al Al18c 0.851979 0.455045 0.750000 0.028784 Uiso 0.383685
Al Al18c 0.869781 0.460829 0.750000 0.028784 Uiso 0.383685
Al Al18c 0.869781 0.592057 0.750000 0.028784 Uiso 0.383685
Al Al18c 0.851979 0.597842 0.750000 0.028784 Uiso 0.383685
Al Al18c 0.831857 0.625537 0.750000 0.028784 Uiso 0.383685
Al Al18c 0.831857 0.644256 0.750000 0.028784 Uiso 0.383685
Al Al18c 0.851979 0.671951 0.750000 0.028784 Uiso 0.383685
Al Al18c 0.869781 0.677735 0.750000 0.028784 Uiso 0.383685
Al Al18c 0.869781 0.808964 0.750000 0.028784 Uiso 0.383685
Al Al18c 0.851979 0.814748 0.750000 0.028784 Uiso 0.383685
Al Al18c 0.831857 0.842444 0.750000 0.028784 Uiso 0.383685
Al Al18c 0.831857 0.861162 0.750000 0.028784 Uiso 0.383685
Al Al18c 0.851979 0.888858 0.750000 0.028784 Uiso 0.383685
Al Al18c 0.869781 0.894642 0.750000 0.028784 Uiso 0.383685
Al Al18c 0.869781 0.943020 0.750000 0.028784 Uiso 0.383685
Al Al18c 0.851979 0.948804 0.750000 0.028784 Uiso 0.383685
Al Al18c 0.831857 0.976500 0.750000 0.028784 Uiso 0.383685
Al Al18c 0.831857 0.995218 0.750000 0.028784 Uiso 0.383685
Al Al18c 0.902340 0.034768 0.750000 0.028784 Uiso 0.383685
Al Al18c 0.902340 0.099288 0.750000 0.028784 Uiso 0.383685
Al Al18c 0.902340 0.251674 0.750000 0.028784 Uiso 0.383685
Al Al18c 0.902340 0.316195 0.750000 0.028784 Uiso 0.383685
Al Al18c 0.902340 0.385730 0.750000 0.028784 Uiso 0.383685
Al Al18c 0.902340 0.450250 0.750000 0.028784 Uiso 0.383685
Al Al18c 0.902340 0.602636 0.750000 0.028784 Uiso 0.383685
Al Al18c 0.902340 0.667157 0.750000 0.028784 Uiso 0.383685
Al Al18c 0.902340 0.819543 0.750000 0.028784 Uiso 0.383685
Al Al18c 0.902340 0.884063 0.750000 0.028784 Uiso 0.383685
Al Al18c 0.902340 0.953598 0.750000 0.028784 Uiso 0.383685
Al Al18c 0.913342 0.049911 0.750000 0.028784 Uiso 0.383685
Al Al18c 0.913342 0.084145 0.750000 0.028784 Uiso 0.383685
Al Al18c 0.948577 0.132642 0.750000 0.028784 Uiso 0.383685
Al Al18c 0.930775 0.138426 0.750000 0.028784 Uiso 0.383685
Al Al18c 0.910653 0.166122 0.750000 0.028784 Uiso 0.383685
Al Al18c 0.910653 0.184840 0.750000 0.028784 Uiso 0.383685
Al Al18c 0.930775 0.212536 0.750000 0.028784 Uiso 0.383685
Al Al18c 0.948577 0.218320 0.750000 0.028784 Uiso 0.383685
Al Al18c 0.913342 0.266817 0.750000 0.028784 Uiso 0.383685
Al Al18c 0.913342 0.301051 0.750000 0.028784 Uiso 0.383685
Al Al18c 0.913342 0.400873 0.750000 0.028784 Uiso 0.383685
Al Al18c 0.913342 0.435107 0.750000 0.028784 Uiso 0.383685
Al Al18c 0.913342 0.617780 0.750000 0.028784 Uiso 0.383685
Al Al18c 0.913342 0.652013 0.750000 0.028784 Uiso 0.383685
Al Al18c 0.948577 0.700511 0.750000 0.028784 Uiso 0.383685
Al Al18c 0.930775 0.706295 0.750000 0.028784 Uiso 0.383685
Al Al18c 0.910653 0.733991 0.750000 0.028784 Uiso 0.383685
Al Al18c 0.910653 0.752709 0.750000 0.028784 Uiso 0.383685
Al Al18c 0.930775 0.780404 0.750000 0.028784 Uiso 0.383685
Al Al18c 0.948577 0.786189 0.750000 0.028784 Uiso 0.383685
Al Al18c 0.913342 0.834686 0.750000 0.028784 Uiso 0.383685
Al Al18c 0.913342 0.868920 0.750000 0.028784 Uiso 0.383685
Al Al18c 0.913342 0.968742 0.750000 0.028784 Uiso 0.383685
Al Al18c 0.981136 0.143221 0.750000 0.028784 Uiso 0.383685
Al Al18c 0.981136 0.207741 0.750000 0.028784 Uiso 0.383685
Al Al18c 0.997276 0.416576 0.750000 0.028784 Uiso 0.383685
Al Al18c 0.979474 0.422361 0.750000 0.028784 Uiso 0.383685
Al Al18c 0.959352 0.450056 0.750000 0.028784 Uiso 0.383685
Al Al18c 0.959352 0.468774 0.750000 0.028784 Uiso 0.383685
Al Al18c 0.979474 0.496470 0.750000 0.028784 Uiso 0.383685
Al Al18c 0.997276 0.502254 0.750000 0.028784 Uiso 0.383685
Al Al18c 0.981136 0.711090 0.750000 0.028784 Uiso 0.383685
Al Al18c 0.981136 0.775610 0.750000 0.028784 Uiso 0.383685
Al Al18c 0.992138 0.158364 0.750000 0.028784 Uiso 0.383685
Al Al18c 0.992138 0.192598 0.750000 0.028784 Uiso 0.383685
Al Al18c 0.992138 0.726233 0.750000 0.028784 Uiso 0.383685
Al Al18c 0.992138 0.760467 0.750000 0.028784 Uiso 0.383685
